data_2003119
loop_
_publ_author_name
'Hoffmann, R.-D.'
'Jeitschko, W.'

_publ_section_title
;
 The Carbides Ln~10~Ru~10~C~19~ (Ln = Y, Gd-Lu): Crystal Structure
 of their Subcells and the Superstructures of Er~10~Ru~10~C~19~
;
_journal_coeditor_code SH0107
_journal_issue 6
_journal_name_full 'Acta Crystallographica Section B'
_journal_page_first 834
_journal_page_last 850
_journal_paper_doi 10.1107/S0108768198004984
_journal_volume 54
_journal_year 1998
_chemical_formula_sum 'C19 Er10 Ru10'
_chemical_formula_weight 2911.49
_space_group_IT_number 38
_space_group_name_Hall 'A 2 -2'
_space_group_name_H-M_alt 'A m m 2'
_symmetry_cell_setting orthorhombic
_symmetry_space_group_name_Hall 'A 2 -2'
_symmetry_space_group_name_H-M 'A m m 2'
_atom_sites_solution_hydrogens geom
_atom_sites_solution_primary direct
_atom_sites_solution_secondary difmap
_cell_angle_alpha 90.00
_cell_angle_beta 90.00
_cell_angle_gamma 90.00
_cell_formula_units_Z 8
_cell_length_a 37.264(4)
_cell_length_b 7.219(2)
_cell_length_c 14.578(2)
_cell_measurement_temperature 293(2)
_cell_volume 3921.6(13)
_computing_structure_refinement 'SHELXL-93 (Sheldrick, 1993)'
_computing_structure_solution 'SHELXS-86 (Sheldrick, 1990)'
_diffrn_ambient_temperature 293(2)
_diffrn_radiation_monochromator graphite
_diffrn_radiation_source 'fine-focus sealed tube'
_diffrn_radiation_type MoK\a
_diffrn_radiation_wavelength 0.71073
_diffrn_reflns_av_R_equivalents 0.0377
_diffrn_reflns_av_sigmaI/netI 0.0212
_diffrn_reflns_limit_h_max 44
_diffrn_reflns_limit_h_min -44
_diffrn_reflns_limit_k_max 8
_diffrn_reflns_limit_k_min -8
_diffrn_reflns_limit_l_max 17
_diffrn_reflns_limit_l_min -17
_diffrn_reflns_number 13797
_diffrn_reflns_theta_max 24.96
_diffrn_reflns_theta_min 2.19
_exptl_absorpt_coefficient_mu 49.698
_exptl_absorpt_correction_type psi-scan
_exptl_crystal_density_diffrn 9.863
_exptl_crystal_F_000 9872
_exptl_crystal_size_max 0.65
_exptl_crystal_size_mid 0.25
_exptl_crystal_size_min 0.25
_refine_diff_density_max 6.072
_refine_diff_density_min -6.045
_refine_ls_abs_structure_details 'Flack H D (1983), Acta Cryst. A39, 876-881'
_refine_ls_abs_structure_Flack -0.084(4)
_refine_ls_extinction_coef 0.000042(1)
_refine_ls_extinction_expression Fc^*^=kFc[1+0.001xFc^2^\l^3^/sin(2\q)]^-1/4^
_refine_ls_extinction_method SHELXL
_refine_ls_goodness_of_fit_all 4.819
_refine_ls_goodness_of_fit_obs 5.992
_refine_ls_matrix_type full
_refine_ls_number_parameters 171
_refine_ls_number_reflns 3715
_refine_ls_number_restraints 131
_refine_ls_restrained_S_all 4.795
_refine_ls_restrained_S_obs 5.829
_refine_ls_R_factor_all 0.1218
_refine_ls_R_factor_obs 0.0745
_refine_ls_shift/esd_max 0.224
_refine_ls_shift/esd_mean 0.013
_refine_ls_structure_factor_coef Fsqd
_refine_ls_weighting_details 'w=1/[\s^2^(Fo^2^)+(0.0000P)^2^+0.0000P] where P=(Fo^2^+2Fc^2^)/3'
_refine_ls_weighting_scheme calc
_refine_ls_wR_factor_all 0.0285
_refine_ls_wR_factor_obs 0.0271
_reflns_number_observed 2352
_reflns_number_total 3814
_reflns_observed_criterion >2sigma(I)
_cod_data_source_file sh0107sup1.cif
_cod_data_source_block 4
_cod_depositor_comments
;
The following automatic conversions were performed:

'_refine_ls_weighting_scheme' value 'calc
w=1/[\s^2^(Fo^2^)+(0.0000P)^2^+0.0000P] where P=(Fo^2^+2Fc^2^)/3' was
changed to 'calc'. New tag '_refine_ls_weighting_details' was
created. The value of the new tag was set to
'w=1/[\s^2^(Fo^2^)+(0.0000P)^2^+0.0000P] where P=(Fo^2^+2Fc^2^)/3'.

Automatic conversion script
Id: cif_fix_values 3143 2015-03-26 13:38:13Z robertas 
;
_cod_database_code 2003119

loop_
_symmetry_equiv_pos_as_xyz
x,y,z
-x,-y,z
x,-y,z
-x,y,z
x,y+1/2,z+1/2
-x,-y+1/2,z+1/2
x,-y+1/2,z+1/2
-x,y+1/2,z+1/2

loop_
_atom_site_label
_atom_site_type_symbol
_atom_site_fract_x
_atom_site_fract_y
_atom_site_fract_z
_atom_site_U_iso_or_equiv
_atom_site_thermal_displace_type
_atom_site_occupancy
_atom_site_calc_flag
_atom_site_refinement_flags
_atom_site_disorder_group
E1BA Er 0.9370(2) 0.0000 0.3134(4) 0.0023(2) Uiso 0.897(12) d SP 1
E1AD Er 0.5559(2) 0.0000 0.3014(5) 0.0023(2) Uiso 0.888(8) d SP 1
E1AA Er 0.9442(2) 0.0000 0.8017(5) 0.0023(2) Uiso 0.909(9) d SP 1
E1BD Er 0.5630(2) 0.0000 0.8131(4) 0.0023(2) Uiso 0.895(8) d SP 1
E1BB Er 0.8133(2) 0.0000 0.5580(4) 0.0023(2) Uiso 0.907(8) d SP 1
E1BC Er 0.6865(2) 0.0000 0.5629(4) 0.0023(2) Uiso 0.904(8) d SP 1
E1AB Er 0.8065(2) 0.0000 0.0522(5) 0.0023(2) Uiso 0.889(8) d SP 1
E1AC Er 0.6938(2) 0.0000 0.0518(5) 0.0023(2) Uiso 0.897(8) d SP 1
E2AA Er 0.9020(2) 0.0000 0.0806(5) 0.00402(14) Uiso 0.940(13) d SP 1
E2BA Er 0.9063(2) 0.0000 0.5824(5) 0.00402(14) Uiso 0.906(10) d SP 1
E2AB Er 0.8436(2) 0.0000 0.8319(5) 0.00402(14) Uiso 0.888(8) d SP 1
E2BB Er 0.8474(2) 0.0000 0.3295(5) 0.00402(14) Uiso 0.893(8) d SP 1
E2BC Er 0.6564(2) 0.0000 0.8332(5) 0.00402(14) Uiso 0.894(8) d SP 1
E2AC Er 0.6518(2) 0.0000 0.3312(5) 0.00402(14) Uiso 0.900(8) d SP 1
E2AD Er 0.5970(2) 0.0000 0.5813(5) 0.00402(14) Uiso 0.881(8) d SP 1
E2BD Er 0.5939(2) 0.0000 0.0827(5) 0.00402(14) Uiso 0.893(8) d SP 1
E3AA Er 0.0000 0.0000 -0.0005(8) 0.0049(2) Uiso 0.79(2) d SP 1
E3BA Er 0.0000 0.0000 0.5219(6) 0.0049(2) Uiso 0.77(2) d SP 1
E3AC Er 0.2502(2) 0.0000 0.2491(7) 0.0049(2) Uiso 0.743(13) d SP 1
E3BC Er 0.2503(2) 0.0000 0.7713(5) 0.0049(2) Uiso 0.711(14) d SP 1
E3BB Er 0.5000 0.0000 0.0229(7) 0.0049(2) Uiso 0.74(2) d SP 1
E3AB Er 0.5000 0.0000 0.4998(9) 0.0049(2) Uiso 0.74(2) d SP 1
Ru1A Ru 0.9639(2) 0.7875(14) 0.1531(5) 0.0028(2) Uiso 0.862(4) d P 1
Ru1B Ru 0.5365(2) 0.7098(14) 0.1526(5) 0.0028(2) Uiso 0.862(4) d P 1
Ru1C Ru 0.7861(2) 0.7845(10) 0.4021(5) 0.0028(2) Uiso 0.862(4) d P 1
Ru1D Ru 0.7131(2) 0.7868(11) 0.4026(5) 0.0028(2) Uiso 0.862(4) d P 1
Ru2A Ru 0.8985(3) 0.7375(9) 0.4252(5) 0.0026(3) Uiso 0.768(8) d P 1
Ru2B Ru 0.8512(2) 0.7488(11) 0.6752(5) 0.0026(3) Uiso 0.768(8) d P 1
Ru2C Ru 0.6016(3) 0.7507(8) 0.4250(5) 0.0026(3) Uiso 0.887(10) d P 1
Ru2D Ru 0.6472(2) 0.7377(8) 0.6739(5) 0.0026(3) Uiso 0.871(10) d P 1
Ru3C Ru 0.2494(2) 0.7813(11) 0.5726(4) 0.0024(3) Uiso 0.862(4) d P 1
Ru3A Ru 0.0000 0.7849(23) 0.3225(5) 0.0024(3) Uiso 0.90(2) d SP 1
Ru3B Ru 0.5000 0.7131(23) 0.3219(5) 0.0024(3) Uiso 0.83(2) d SP 1
C1A C 0.9589(9) 0.7648(67) 0.4245(9) 0.005(2) Uiso 0.886(10) d PD 1
C1C C 0.7089(9) 0.7527(70) 0.6741(9) 0.005(2) Uiso 0.886(10) d PD 1
C1B C 0.5411(9) 0.7563(70) 0.4241(9) 0.005(2) Uiso 0.886(10) d PD 1
C1D C 0.7915(9) 0.7714(64) 0.6738(9) 0.005(2) Uiso 0.886(10) d PD 1
C2A C 0.9485(9) 0.7552(70) 0.0156(9) 0.005(2) Uiso 0.886(10) d P 1
C2C C 0.6998(9) 0.7657(67) 0.2656(9) 0.005(2) Uiso 0.886(10) d P 1
C2B C 0.5508(9) 0.7491(71) 0.0156(9) 0.005(2) Uiso 0.886(10) d P 1
C2D C 0.7999(9) 0.7346(68) 0.2655(9) 0.005(2) Uiso 0.886(10) d P 1
C3A C 0.9126(8) 0.7499(68) 0.2061(9) 0.0035(13) Uiso 0.886(10) d PD 1
C3C C 0.6623(8) 0.7509(68) 0.4560(9) 0.0035(13) Uiso 0.886(10) d PD 1
C3B C 0.5880(8) 0.7482(69) 0.2059(9) 0.0035(13) Uiso 0.886(10) d PD 1
C3D C 0.8373(8) 0.7486(69) 0.4559(9) 0.0035(13) Uiso 0.886(10) d PD 1
C4A C 0.8909(8) 0.7388(68) 0.2850(9) 0.0035(13) Uiso 0.886(10) d PD 1
C4C C 0.6409(8) 0.7306(68) 0.5352(9) 0.0035(13) Uiso 0.886(10) d PD 1
C4B C 0.6093(8) 0.7609(68) 0.2852(9) 0.0035(13) Uiso 0.886(10) d PD 1
C4D C 0.8590(8) 0.7459(74) 0.5352(9) 0.0035(13) Uiso 0.886(10) d PD 1
C5BA C 0.0000 0.0000 0.2135(10) 0.008(3) Uiso 0.886(10) d SP 1
C5BB C 0.5000 0.0000 0.7137(10) 0.008(3) Uiso 0.886(10) d SP 1
C5AA C 0.0000 0.6011(5) 0.2105(10) 0.008(3) Uiso 0.886(10) d SPD 1
C5AB C 0.5000 0.8998(5) 0.2104(10) 0.008(3) Uiso 0.886(10) d SPD 1
C5BC C 0.2501(10) 0.0000 0.4633(10) 0.008(3) Uiso 0.886(10) d SP 1
C5AC C 0.2499(9) 0.6023(17) 0.4596(9) 0.008(3) Uiso 0.886(10) d PD 1
EE1 Er 0.9370(2) 0.5000 0.3134(4) 0.0023(2) Uiso 0.103(12) d SP 2
EE2 Er 0.5559(2) 0.5000 0.3014(5) 0.0023(2) Uiso 0.112(8) d SP 2
EE3 Er 0.9442(2) 0.5000 0.8017(5) 0.0023(2) Uiso 0.091(9) d SP 2
EE4 Er 0.5630(2) 0.5000 0.8131(4) 0.0023(2) Uiso 0.105(8) d SP 2
EE5 Er 0.8133(2) 0.5000 0.5580(4) 0.0023(2) Uiso 0.093(8) d SP 2
EE6 Er 0.6865(2) 0.5000 0.5629(4) 0.0023(2) Uiso 0.096(8) d SP 2
EE7 Er 0.8065(2) 0.5000 0.0522(5) 0.0023(2) Uiso 0.111(8) d SP 2
EE8 Er 0.6938(2) 0.5000 0.0518(5) 0.0023(2) Uiso 0.103(8) d SP 2
EE9 Er 0.9020(2) 0.5000 0.0806(5) 0.00402(14) Uiso 0.060(13) d SP 2
EE10 Er 0.9063(2) 0.5000 0.5824(5) 0.00402(14) Uiso 0.094(10) d SP 2
EE11 Er 0.8436(2) 0.5000 0.8319(5) 0.00402(14) Uiso 0.112(8) d SP 2
EE12 Er 0.8474(2) 0.5000 0.3295(5) 0.00402(14) Uiso 0.107(8) d SP 2
EE13 Er 0.6564(2) 0.5000 0.8332(5) 0.00402(14) Uiso 0.106(8) d SP 2
EE14 Er 0.6518(2) 0.5000 0.3312(5) 0.00402(14) Uiso 0.100(8) d SP 2
EE15 Er 0.5970(2) 0.5000 0.5813(5) 0.00402(14) Uiso 0.119(8) d SP 2
EE16 Er 0.5939(2) 0.5000 0.0827(5) 0.00402(14) Uiso 0.107(8) d SP 2
EE17 Er 0.0000 0.5000 -0.0005(8) 0.0049(2) Uiso 0.21(2) d SP 2
EE18 Er 0.0000 0.5000 0.5219(6) 0.0049(2) Uiso 0.23(2) d SP 2
EE19 Er 0.2502(2) 0.5000 0.2491(7) 0.0049(2) Uiso 0.257(13) d SP 2
EE20 Er 0.2503(2) 0.5000 0.7713(5) 0.0049(2) Uiso 0.289(14) d SP 2
EE21 Er 0.5000 0.5000 0.0229(7) 0.0049(2) Uiso 0.26(2) d SP 2
EE22 Er 0.5000 0.5000 0.4998(9) 0.0049(2) Uiso 0.26(2) d SP 2
R1 Ru 0.9639(2) 0.2875(14) 0.1531(5) 0.0028(2) Uiso 0.138(4) d P 2
R2 Ru 0.5365(2) 0.2098(14) 0.1526(5) 0.0028(2) Uiso 0.138(4) d P 2
R3 Ru 0.7861(2) 0.2845(10) 0.4021(5) 0.0028(2) Uiso 0.138(4) d P 2
R4 Ru 0.7131(2) 0.2868(11) 0.4026(5) 0.0028(2) Uiso 0.138(4) d P 2
R5 Ru 0.8985(3) 0.2375(9) 0.4252(5) 0.0026(3) Uiso 0.138(4) d P 2
R6 Ru 0.8512(2) 0.2488(11) 0.6752(5) 0.0026(3) Uiso 0.232(8) d P 2
R7 Ru 0.6016(3) 0.2507(8) 0.4250(5) 0.0026(3) Uiso 0.113(10) d P 2
R8 Ru 0.6472(2) 0.2377(8) 0.6739(5) 0.0026(3) Uiso 0.129(10) d P 2
R9 Ru 0.2494(2) 0.2813(11) 0.5726(4) 0.0024(3) Uiso 0.138(4) d P 2
R10 Ru 0.0000 0.2849(23) 0.3225(5) 0.0024(3) Uiso 0.10(2) d SP 2
R11 Ru 0.5000 0.2131(23) 0.3219(5) 0.0024(3) Uiso 0.17(2) d SP 2
CC1 C 0.9589(9) 0.2648(67) 0.4245(9) 0.005(2) Uiso 0.114(10) d P 2
CC2 C 0.7089(9) 0.2527(70) 0.6741(9) 0.005(2) Uiso 0.114(10) d P 2
CC3 C 0.5411(9) 0.2563(70) 0.4241(9) 0.005(2) Uiso 0.114(10) d P 2
CC4 C 0.7915(9) 0.2714(64) 0.6738(9) 0.005(2) Uiso 0.114(10) d P 2
CC5 C 0.9485(9) 0.2552(70) 0.0156(9) 0.005(2) Uiso 0.114(10) d P 2
CC6 C 0.6998(9) 0.2657(67) 0.2656(9) 0.005(2) Uiso 0.114(10) d P 2
CC7 C 0.5508(9) 0.2491(71) 0.0156(9) 0.005(2) Uiso 0.114(10) d P 2
CC8 C 0.7999(9) 0.2346(68) 0.2655(9) 0.005(2) Uiso 0.114(10) d P 2
CC9 C 0.9126(8) 0.2499(68) 0.2061(9) 0.0035(13) Uiso 0.114(10) d P 2
CC10 C 0.6623(8) 0.2509(68) 0.4560(9) 0.0035(13) Uiso 0.114(10) d P 2
CC11 C 0.5880(8) 0.2482(69) 0.2059(9) 0.0035(13) Uiso 0.114(10) d P 2
CC12 C 0.8373(8) 0.2486(69) 0.4559(9) 0.0035(13) Uiso 0.114(10) d P 2
CC13 C 0.8909(8) 0.2388(68) 0.2850(9) 0.0035(13) Uiso 0.114(10) d P 2
CC14 C 0.6409(8) 0.2306(68) 0.5352(9) 0.0035(13) Uiso 0.114(10) d P 2
CC15 C 0.6093(8) 0.2609(68) 0.2852(9) 0.0035(13) Uiso 0.114(10) d P 2
CC16 C 0.8590(8) 0.2459(74) 0.5352(9) 0.0035(13) Uiso 0.114(10) d P 2
CC17 C 0.0000 0.5000 0.2135(10) 0.008(3) Uiso 0.114(10) d SP 2
CC18 C 0.5000 0.5000 0.7137(10) 0.008(3) Uiso 0.114(10) d SP 2
CC19 C 0.0000 0.1011(5) 0.2105(10) 0.008(3) Uiso 0.114(10) d SP 2
CC20 C 0.5000 0.3998(5) 0.2104(10) 0.008(3) Uiso 0.114(10) d SP 2
CC21 C 0.2501(10) 0.5000 0.4633(10) 0.008(3) Uiso 0.113(10) d SP 2
CC22 C 0.2499(9) 0.1023(17) 0.4596(9) 0.008(3) Uiso 0.114(10) d P 2
X1BA Er 0.9372 0.0000 0.3104 0.003 Uiso 0.030(7) d SP 3
Q1AD Er 0.5559 0.5000 0.2994 0.003 Uiso 0.030(7) d SP 3
X1AA Er 0.9440 0.0000 0.8000 0.003 Uiso 0.030(7) d SP 3
Q1BD Er 0.5630 0.5000 0.8110 0.003 Uiso 0.030(7) d SP 3
X1BB Er 0.8133 0.0000 0.5564 0.003 Uiso 0.030(7) d SP 3
X1BC Er 0.6866 0.0000 0.5613 0.003 Uiso 0.030(7) d SP 3
X1AB Er 0.8067 0.0000 0.0509 0.003 Uiso 0.030(7) d SP 3
X1AC Er 0.6939 0.0000 0.0505 0.003 Uiso 0.030(7) d SP 3
X2AA Er 0.9021 0.0000 0.0797 0.004 Uiso 0.030(7) d SP 3
X2BA Er 0.9063 0.0000 0.5813 0.004 Uiso 0.030(7) d SP 3
X2AB Er 0.8438 0.0000 0.8307 0.004 Uiso 0.030(7) d SP 3
X2BB Er 0.8476 0.0000 0.3283 0.004 Uiso 0.030(7) d SP 3
X2BC Er 0.6565 0.0000 0.8306 0.004 Uiso 0.030(7) d SP 3
X2AC Er 0.6519 0.0000 0.3291 0.004 Uiso 0.030(7) d SP 3
Q2AD Er 0.5972 0.5000 0.5785 0.004 Uiso 0.030(7) d SP 3
Q2BD Er 0.5938 0.5000 0.0806 0.004 Uiso 0.030(7) d SP 3
X3AA Er 0.0000 0.0000 0.0000 0.006 Uiso 0.030(7) d SP 3
X3BA Er 0.0000 0.0000 0.5190 0.006 Uiso 0.030(7) d SP 3
X3AC Er 0.2502 0.0000 0.2459 0.006 Uiso 0.030(7) d SP 3
X3BC Er 0.2501 0.0000 0.7705 0.006 Uiso 0.030(7) d SP 3
Q3BB Er 0.5000 0.5000 0.0190 0.006 Uiso 0.030(7) d SP 3
Q3AB Er 0.5000 0.5000 0.4997 0.006 Uiso 0.030(7) d SP 3
RR1A Ru 0.9636 0.7859 0.1512 0.003 Uiso 0.030(7) d P 3
RQ1B Ru 0.5364 0.2099 0.1512 0.003 Uiso 0.030(7) d P 3
RR1C Ru 0.7861 0.7853 0.4005 0.003 Uiso 0.030(7) d P 3
RR1D Ru 0.7131 0.7875 0.4019 0.003 Uiso 0.030(7) d P 3
RR2A Ru 0.8988 0.7390 0.4236 0.004 Uiso 0.030(7) d P 3
RR2B Ru 0.8512 0.7486 0.6735 0.004 Uiso 0.030(7) d P 3
RQ2C Ru 0.6017 0.2508 0.4232 0.004 Uiso 0.030(7) d P 3
RR2D Ru 0.6473 0.7363 0.6722 0.004 Uiso 0.030(7) d P 3
RR3C Ru 0.2492 0.7847 0.5708 0.001 Uiso 0.030(7) d P 3
RR3A Ru 0.0000 0.7840 0.3209 0.001 Uiso 0.030(7) d SP 3
RQ3B Ru 0.5000 0.2174 0.3199 0.001 Uiso 0.030(7) d SP 3
Y1A C 0.9590 0.7706 0.4241 0.005 Uiso 0.030(7) d P 3
Y1C C 0.7090 0.7558 0.6737 0.005 Uiso 0.030(7) d P 3
Q1B C 0.5414 0.2569 0.4234 0.005 Uiso 0.030(7) d P 3
Y1D C 0.7914 0.7769 0.6735 0.005 Uiso 0.030(7) d P 3
Y2A C 0.9490 0.7575 0.0143 0.005 Uiso 0.030(7) d P 3
Y2C C 0.6999 0.7636 0.2644 0.005 Uiso 0.030(7) d P 3
Q2B C 0.5504 0.2482 0.0143 0.005 Uiso 0.030(7) d P 3
Y2D C 0.7998 0.7334 0.2644 0.005 Uiso 0.030(7) d P 3
Y3A C 0.9122 0.7493 0.2055 0.004 Uiso 0.030(7) d P 3
Y3C C 0.6619 0.7530 0.4556 0.004 Uiso 0.030(7) d P 3
Q3B C 0.5883 0.2457 0.2055 0.004 Uiso 0.030(7) d P 3
Y3D C 0.8376 0.7493 0.4554 0.004 Uiso 0.030(7) d P 3
Y4A C 0.8907 0.7391 0.2833 0.004 Uiso 0.030(7) d P 3
Y4C C 0.6408 0.7318 0.5333 0.004 Uiso 0.030(7) d P 3
Q4B C 0.6094 0.2656 0.2832 0.004 Uiso 0.030(7) d P 3
Y4D C 0.8590 0.7457 0.5333 0.004 Uiso 0.030(7) d P 3
Y5BA C 0.0000 0.0000 0.2134 0.002 Uiso 0.030(7) d SP 3
Q5BB C 0.5000 0.5000 0.7135 0.002 Uiso 0.030(7) d SP 3
Y5AA C 0.0000 0.6010 0.2097 0.002 Uiso 0.030(7) d SP 3
Q5AB C 0.5000 0.3998 0.2096 0.002 Uiso 0.030(7) d SP 3
Y5BC C 0.2496 0.0000 0.4630 0.002 Uiso 0.030(7) d SP 3
Y5AC C 0.2505 0.6020 0.4582 0.002 Uiso 0.030(7) d P 3

loop_
_atom_type_symbol
_atom_type_description
_atom_type_scat_dispersion_real
_atom_type_scat_dispersion_imag
_atom_type_scat_source
C C 0.0033 0.0016 'International Tables Vol C Tables 4.2.6.8 and 6.1.1.4'
Ru Ru -1.2594 0.8363 'International Tables Vol C Tables 4.2.6.8 and 6.1.1.4'
Er Er -0.2586 4.9576 'International Tables Vol C Tables 4.2.6.8 and 6.1.1.4'

loop_
_geom_angle_atom_site_label_1
_geom_angle_atom_site_label_2
_geom_angle_atom_site_label_3
_geom_angle_site_symmetry_1
_geom_angle_site_symmetry_3
_geom_angle
_geom_angle_publ_flag
C1A E1BA C1A 3_565 1_545 86.2(18) ?
C1A E1BA C3A 3_565 1_545 177.0(9) ?
C1A E1BA C3A 1_545 1_545 91.9(12) ?
C1A E1BA C3A 3_565 3_565 91.9(12) ?
C1A E1BA C3A 1_545 3_565 177.0(9) ?
C3A E1BA C3A 1_545 3_565 89.9(17) ?
C1A E1BA C4A 3_565 1_545 145.3(8) ?
C1A E1BA C4A 1_545 1_545 79.9(11) ?
C3A E1BA C4A 1_545 1_545 31.8(5) ?
C3A E1BA C4A 3_565 1_545 100.4(12) ?
C1A E1BA C4A 3_565 3_565 79.9(11) ?
C1A E1BA C4A 1_545 3_565 145.3(8) ?
C3A E1BA C4A 1_545 3_565 100.4(12) ?
C3A E1BA C4A 3_565 3_565 31.8(5) ?
C4A E1BA C4A 1_545 3_565 93.8(18) ?
C1A E1BA C5BA 3_565 1_655 93.7(7) ?
C1A E1BA C5BA 1_545 1_655 93.7(7) ?
C3A E1BA C5BA 1_545 1_655 88.8(6) ?
C3A E1BA C5BA 3_565 1_655 88.8(6) ?
C4A E1BA C5BA 1_545 1_655 118.7(7) ?
C4A E1BA C5BA 3_565 1_655 118.7(7) ?
C1A E1BA Ru3A 3_565 2_665 47.1(7) ?
C1A E1BA Ru3A 1_545 2_665 94.1(9) ?
C3A E1BA Ru3A 1_545 2_665 135.6(6) ?
C3A E1BA Ru3A 3_565 2_665 86.3(8) ?
C4A E1BA Ru3A 1_545 2_665 164.4(9) ?
C4A E1BA Ru3A 3_565 2_665 99.2(9) ?
C5BA E1BA Ru3A 1_655 2_665 46.9(3) ?
C1A E1BA Ru3A 3_565 1_645 94.1(9) ?
C1A E1BA Ru3A 1_545 1_645 47.1(7) ?
C3A E1BA Ru3A 1_545 1_645 86.3(8) ?
C3A E1BA Ru3A 3_565 1_645 135.6(6) ?
C4A E1BA Ru3A 1_545 1_645 99.2(9) ?
C4A E1BA Ru3A 3_565 1_645 164.4(9) ?
C5BA E1BA Ru3A 1_655 1_645 46.9(3) ?
Ru3A E1BA Ru3A 2_665 1_645 66.9(6) ?
C1A E1BA Ru2A 3_565 3_565 49.1(8) ?
C1A E1BA Ru2A 1_545 3_565 104.1(7) ?
C3A E1BA Ru2A 1_545 3_565 129.3(7) ?
C3A E1BA Ru2A 3_565 3_565 72.8(6) ?
C4A E1BA Ru2A 1_545 3_565 103.9(8) ?
C4A E1BA Ru2A 3_565 3_565 43.9(4) ?
C5BA E1BA Ru2A 1_655 3_565 136.1(2) ?
Ru3A E1BA Ru2A 2_665 3_565 91.5(3) ?
Ru3A E1BA Ru2A 1_645 3_565 138.6(3) ?
C1A E1BA Ru2A 3_565 1_545 104.1(7) ?
C1A E1BA Ru2A 1_545 1_545 49.1(8) ?
C3A E1BA Ru2A 1_545 1_545 72.8(6) ?
C3A E1BA Ru2A 3_565 1_545 129.3(8) ?
C4A E1BA Ru2A 1_545 1_545 43.9(4) ?
C4A E1BA Ru2A 3_565 1_545 103.9(8) ?
C5BA E1BA Ru2A 1_655 1_545 136.1(2) ?
Ru3A E1BA Ru2A 2_665 1_545 138.6(3) ?
Ru3A E1BA Ru2A 1_645 1_545 91.5(3) ?
Ru2A E1BA Ru2A 3_565 1_545 82.3(4) ?
C1A E1BA Ru1A 3_565 1_545 139.0(7) ?
C1A E1BA Ru1A 1_545 1_545 92.8(7) ?
C3A E1BA Ru1A 1_545 1_545 43.4(6) ?
C3A E1BA Ru1A 3_565 1_545 90.2(7) ?
C4A E1BA Ru1A 1_545 1_545 73.8(6) ?
C4A E1BA Ru1A 3_565 1_545 118.4(4) ?
C5BA E1BA Ru1A 1_655 1_545 45.5(3) ?
Ru3A E1BA Ru1A 2_665 1_545 92.3(3) ?
Ru3A E1BA Ru1A 1_645 1_545 58.1(2) ?
Ru2A E1BA Ru1A 3_565 1_545 162.3(3) ?
Ru2A E1BA Ru1A 1_545 1_545 105.8(2) ?
C1A E1BA Ru1A 3_565 3_565 92.8(7) ?
C1A E1BA Ru1A 1_545 3_565 139.0(7) ?
C3A E1BA Ru1A 1_545 3_565 90.2(7) ?
C3A E1BA Ru1A 3_565 3_565 43.4(6) ?
C4A E1BA Ru1A 1_545 3_565 118.4(4) ?
C4A E1BA Ru1A 3_565 3_565 73.8(6) ?
C5BA E1BA Ru1A 1_655 3_565 45.5(3) ?
Ru3A E1BA Ru1A 2_665 3_565 58.1(2) ?
Ru3A E1BA Ru1A 1_645 3_565 92.3(3) ?
Ru2A E1BA Ru1A 3_565 3_565 105.8(2) ?
Ru2A E1BA Ru1A 1_545 3_565 162.3(3) ?
Ru1A E1BA Ru1A 1_545 3_565 62.2(4) ?
C1A E1BA E2BB 3_565 . 106.4(7) ?
C1A E1BA E2BB 1_545 . 106.4(7) ?
C3A E1BA E2BB 1_545 . 71.8(7) ?
C3A E1BA E2BB 3_565 . 71.8(7) ?
C4A E1BA E2BB 1_545 . 49.3(9) ?
C4A E1BA E2BB 3_565 . 49.3(9) ?
C5BA E1BA E2BB 1_655 . 152.2(3) ?
Ru3A E1BA E2BB 2_665 . 145.9(3) ?
Ru3A E1BA E2BB 1_645 . 145.9(3) ?
Ru2A E1BA E2BB 3_565 . 57.6(2) ?
Ru2A E1BA E2BB 1_545 . 57.6(2) ?
Ru1A E1BA E2BB 1_545 . 113.1(2) ?
Ru1A E1BA E2BB 3_565 . 113.1(2) ?
C1A E1BA C2A 3_565 5_545 18.5(9) ?
C1A E1BA C2A 1_545 5_545 76.7(11) ?
C3A E1BA C2A 1_545 5_545 158.5(8) ?
C3A E1BA C2A 3_565 5_545 100.8(11) ?
C4A E1BA C2A 1_545 5_545 126.9(7) ?
C4A E1BA C2A 3_565 5_545 80.3(9) ?
C5BA E1BA C2A 1_655 5_545 109.8(6) ?
Ru3A E1BA C2A 2_665 5_545 64.4(6) ?
Ru3A E1BA C2A 1_645 5_545 98.5(6) ?
Ru2A E1BA C2A 3_565 5_545 40.4(6) ?
Ru2A E1BA C2A 1_545 5_545 86.0(7) ?
Ru1A E1BA C2A 1_545 5_545 153.2(6) ?
Ru1A E1BA C2A 3_565 5_545 110.4(7) ?
E2BB E1BA C2A . 5_545 93.6(5) ?
C1A E1BA C2A 3_565 7 76.7(11) ?
C1A E1BA C2A 1_545 7 18.5(9) ?
C3A E1BA C2A 1_545 7 100.8(11) ?
C3A E1BA C2A 3_565 7 158.5(8) ?
C4A E1BA C2A 1_545 7 80.3(9) ?
C4A E1BA C2A 3_565 7 126.9(7) ?
C5BA E1BA C2A 1_655 7 109.8(6) ?
Ru3A E1BA C2A 2_665 7 98.5(6) ?
Ru3A E1BA C2A 1_645 7 64.4(6) ?
Ru2A E1BA C2A 3_565 7 86.0(7) ?
Ru2A E1BA C2A 1_545 7 40.4(6) ?
Ru1A E1BA C2A 1_545 7 110.4(7) ?
Ru1A E1BA C2A 3_565 7 153.2(6) ?
E2BB E1BA C2A . 7 93.6(5) ?
C2A E1BA C2A 5_545 7 63.5(14) ?
C1A E1BA E1AA 3_565 5_554 47.6(9) ?
C1A E1BA E1AA 1_545 5_554 133.4(9) ?
C3A E1BA E1AA 1_545 5_554 134.5(8) ?
C3A E1BA E1AA 3_565 5_554 45.1(9) ?
C4A E1BA E1AA 1_545 5_554 140.3(9) ?
C4A E1BA E1AA 3_565 5_554 46.8(9) ?
C5BA E1BA E1AA 1_655 5_554 84.9(2) ?
Ru3A E1BA E1AA 2_665 5_554 52.5(3) ?
Ru3A E1BA E1AA 1_645 5_554 119.3(4) ?
Ru2A E1BA E1AA 3_565 5_554 53.7(2) ?
Ru2A E1BA E1AA 1_545 5_554 136.0(3) ?
Ru1A E1BA E1AA 1_545 5_554 116.9(3) ?
Ru1A E1BA E1AA 3_565 5_554 54.8(2) ?
E2BB E1BA E1AA . 5_554 94.5(2) ?
C2A E1BA E1AA 5_545 5_554 60.4(7) ?
C2A E1BA E1AA 7 5_554 123.7(7) ?
C1A E1BA E1AA 3_565 5_544 133.4(9) ?
C1A E1BA E1AA 1_545 5_544 47.6(9) ?
C3A E1BA E1AA 1_545 5_544 45.1(9) ?
C3A E1BA E1AA 3_565 5_544 134.5(8) ?
C4A E1BA E1AA 1_545 5_544 46.8(9) ?
C4A E1BA E1AA 3_565 5_544 140.3(9) ?
C5BA E1BA E1AA 1_655 5_544 84.9(2) ?
Ru3A E1BA E1AA 2_665 5_544 119.3(4) ?
Ru3A E1BA E1AA 1_645 5_544 52.5(3) ?
Ru2A E1BA E1AA 3_565 5_544 136.0(3) ?
Ru2A E1BA E1AA 1_545 5_544 53.7(2) ?
Ru1A E1BA E1AA 1_545 5_544 54.8(2) ?
Ru1A E1BA E1AA 3_565 5_544 116.9(3) ?
E2BB E1BA E1AA . 5_544 94.5(2) ?
C2A E1BA E1AA 5_545 5_544 123.7(7) ?
C2A E1BA E1AA 7 5_544 60.4(7) ?
E1AA E1BA E1AA 5_554 5_544 169.9(3) ?
C1A E1BA E2AA 3_565 . 136.6(9) ?
C1A E1BA E2AA 1_545 . 136.6(9) ?
C3A E1BA E2AA 1_545 . 45.7(8) ?
C3A E1BA E2AA 3_565 . 45.7(8) ?
C4A E1BA E2AA 1_545 . 67.2(5) ?
C4A E1BA E2AA 3_565 . 67.2(5) ?
C5BA E1BA E2AA 1_655 . 79.2(3) ?
Ru3A E1BA E2AA 2_665 . 110.0(2) ?
Ru3A E1BA E2AA 1_645 . 110.0(2) ?
Ru2A E1BA E2AA 3_565 . 110.5(2) ?
Ru2A E1BA E2AA 1_545 . 110.5(2) ?
Ru1A E1BA E2AA 1_545 . 52.1(2) ?
Ru1A E1BA E2AA 3_565 . 52.1(2) ?
E2BB E1BA E2AA . . 73.0(2) ?
C2A E1BA E2AA 5_545 . 146.1(7) ?
C2A E1BA E2AA 7 . 146.1(7) ?
E1AA E1BA E2AA 5_554 . 89.02(9) ?
E1AA E1BA E2AA 5_544 . 89.02(9) ?
C1A E1BA E3BA 3_565 1_655 44.2(9) ?
C1A E1BA E3BA 1_545 1_655 44.2(9) ?
C3A E1BA E3BA 1_545 1_655 134.6(9) ?
C3A E1BA E3BA 3_565 1_655 134.6(9) ?
C4A E1BA E3BA 1_545 1_655 122.2(6) ?
C4A E1BA E3BA 3_565 1_655 122.2(6) ?
C5BA E1BA E3BA 1_655 1_655 84.1(3) ?
Ru3A E1BA E3BA 2_665 1_655 56.9(2) ?
Ru3A E1BA E3BA 1_645 1_655 56.9(2) ?
Ru2A E1BA E3BA 3_565 1_655 81.7(2) ?
Ru2A E1BA E3BA 1_545 1_655 81.7(2) ?
Ru1A E1BA E3BA 1_545 1_655 114.6(2) ?
Ru1A E1BA E3BA 3_565 1_655 114.6(2) ?
E2BB E1BA E3BA . 1_655 123.7(2) ?
C2A E1BA E3BA 5_545 1_655 42.2(6) ?
C2A E1BA E3BA 7 1_655 42.2(6) ?
E1AA E1BA E3BA 5_554 1_655 89.52(10) ?
E1AA E1BA E3BA 5_544 1_655 89.52(10) ?
E2AA E1BA E3BA . 1_655 163.3(2) ?
C1A E1BA C5AA 3_565 2_665 63.9(7) ?
C1A E1BA C5AA 1_545 2_665 122.8(8) ?
C3A E1BA C5AA 1_545 2_665 119.1(6) ?
C3A E1BA C5AA 3_565 2_665 58.1(8) ?
C4A E1BA C5AA 1_545 2_665 148.7(4) ?
C4A E1BA C5AA 3_565 2_665 78.7(8) ?
C5BA E1BA C5AA 1_655 2_665 45.95(11) ?
Ru3A E1BA C5AA 2_665 2_665 29.9(3) ?
Ru3A E1BA C5AA 1_645 2_665 85.7(3) ?
Ru2A E1BA C5AA 3_565 2_665 91.7(2) ?
Ru2A E1BA C5AA 1_545 2_665 167.4(3) ?
Ru1A E1BA C5AA 1_545 2_665 83.1(3) ?
Ru1A E1BA C5AA 3_565 2_665 30.3(2) ?
E2BB E1BA C5AA . 2_665 127.64(11) ?
C2A E1BA C5AA 5_545 2_665 82.3(7) ?
C2A E1BA C5AA 7 2_665 128.4(6) ?
E1AA E1BA C5AA 5_554 2_665 39.00(15) ?
E1AA E1BA C5AA 5_544 2_665 130.9(2) ?
E2AA E1BA C5AA . 2_665 82.0(2) ?
E3BA E1BA C5AA 1_655 2_665 86.5(2) ?
C1A E1BA C5AA 3_565 1_645 122.8(8) ?
C1A E1BA C5AA 1_545 1_645 63.9(7) ?
C3A E1BA C5AA 1_545 1_645 58.1(8) ?
C3A E1BA C5AA 3_565 1_645 119.1(6) ?
C4A E1BA C5AA 1_545 1_645 78.7(8) ?
C4A E1BA C5AA 3_565 1_645 148.7(4) ?
C5BA E1BA C5AA 1_655 1_645 45.95(11) ?
Ru3A E1BA C5AA 2_665 1_645 85.7(3) ?
Ru3A E1BA C5AA 1_645 1_645 29.9(3) ?
Ru2A E1BA C5AA 3_565 1_645 167.4(3) ?
Ru2A E1BA C5AA 1_545 1_645 91.7(2) ?
Ru1A E1BA C5AA 1_545 1_645 30.3(2) ?
Ru1A E1BA C5AA 3_565 1_645 83.1(3) ?
E2BB E1BA C5AA . 1_645 127.64(11) ?
C2A E1BA C5AA 5_545 1_645 128.4(6) ?
C2A E1BA C5AA 7 1_645 82.3(7) ?
E1AA E1BA C5AA 5_554 1_645 130.9(2) ?
E1AA E1BA C5AA 5_544 1_645 39.00(15) ?
E2AA E1BA C5AA . 1_645 82.0(2) ?
E3BA E1BA C5AA 1_655 1_645 86.5(2) ?
C5AA E1BA C5AA 2_665 1_645 91.9(2) ?
C1A E1BA E2BA 3_565 . 57.8(7) ?
C1A E1BA E2BA 1_545 . 57.8(7) ?
C3A E1BA E2BA 1_545 . 119.2(6) ?
C3A E1BA E2BA 3_565 . 119.2(6) ?
C4A E1BA E2BA 1_545 . 88.1(4) ?
C4A E1BA E2BA 3_565 . 88.1(4) ?
C5BA E1BA E2BA 1_655 . 138.1(3) ?
Ru3A E1BA E2BA 2_665 . 100.9(2) ?
Ru3A E1BA E2BA 1_645 . 100.9(2) ?
Ru2A E1BA E2BA 3_565 . 47.0(2) ?
Ru2A E1BA E2BA 1_545 . 47.0(2) ?
Ru1A E1BA E2BA 1_545 . 148.2(2) ?
Ru1A E1BA E2BA 3_565 . 148.2(2) ?
E2BB E1BA E2BA . . 69.7(2) ?
C2A E1BA E2BA 5_545 . 39.3(6) ?
C2A E1BA E2BA 7 . 39.3(6) ?
E1AA E1BA E2BA 5_554 . 93.78(13) ?
E1AA E1BA E2BA 5_544 . 93.78(13) ?
E2AA E1BA E2BA . . 142.7(2) ?
E3BA E1BA E2BA 1_655 . 53.96(13) ?
C5AA E1BA E2BA 2_665 . 121.6(2) ?
C5AA E1BA E2BA 1_645 . 121.6(2) ?
C1A E1BA Ru2B 3_565 7_554 149.1(8) ?
C1A E1BA Ru2B 1_545 7_554 105.8(9) ?
C3A E1BA Ru2B 1_545 7_554 29.6(8) ?
C3A E1BA Ru2B 3_565 7_554 74.7(9) ?
C4A E1BA Ru2B 1_545 7_554 26.1(7) ?
C4A E1BA Ru2B 3_565 7_554 74.2(9) ?
C5BA E1BA Ru2B 1_655 7_554 113.3(3) ?
Ru3A E1BA Ru2B 2_665 7_554 153.6(2) ?
Ru3A E1BA Ru2B 1_645 7_554 115.0(3) ?
Ru2A E1BA Ru2B 3_565 7_554 100.0(3) ?
Ru2A E1BA Ru2B 1_545 7_554 67.0(2) ?
Ru1A E1BA Ru2B 1_545 7_554 69.9(2) ?
Ru1A E1BA Ru2B 3_565 7_554 95.8(2) ?
E2BB E1BA Ru2B . 7_554 43.23(15) ?
C2A E1BA Ru2B 5_545 7_554 136.4(6) ?
C2A E1BA Ru2B 7 7_554 105.8(6) ?
E1AA E1BA Ru2B 5_554 7_554 117.5(2) ?
E1AA E1BA Ru2B 5_544 7_554 66.85(14) ?
E2AA E1BA Ru2B . 7_554 43.68(13) ?
E3BA E1BA Ru2B 1_655 7_554 148.01(14) ?
C5AA E1BA Ru2B 2_665 7_554 125.2(2) ?
C5AA E1BA Ru2B 1_645 7_554 87.7(2) ?
E2BA E1BA Ru2B . 7_554 104.3(2) ?
C1A E1BA Ru2B 3_565 5_544 105.8(9) ?
C1A E1BA Ru2B 1_545 5_544 149.1(8) ?
C3A E1BA Ru2B 1_545 5_544 74.7(9) ?
C3A E1BA Ru2B 3_565 5_544 29.6(8) ?
C4A E1BA Ru2B 1_545 5_544 74.2(9) ?
C4A E1BA Ru2B 3_565 5_544 26.1(7) ?
C5BA E1BA Ru2B 1_655 5_544 113.3(3) ?
Ru3A E1BA Ru2B 2_665 5_544 115.0(3) ?
Ru3A E1BA Ru2B 1_645 5_544 153.6(2) ?
Ru2A E1BA Ru2B 3_565 5_544 67.0(2) ?
Ru2A E1BA Ru2B 1_545 5_544 100.0(3) ?
Ru1A E1BA Ru2B 1_545 5_544 95.8(2) ?
Ru1A E1BA Ru2B 3_565 5_544 69.9(2) ?
E2BB E1BA Ru2B . 5_544 43.23(15) ?
C2A E1BA Ru2B 5_545 5_544 105.8(6) ?
C2A E1BA Ru2B 7 5_544 136.4(6) ?
E1AA E1BA Ru2B 5_554 5_544 66.85(14) ?
E1AA E1BA Ru2B 5_544 5_544 117.5(2) ?
E2AA E1BA Ru2B . 5_544 43.68(13) ?
E3BA E1BA Ru2B 1_655 5_544 148.01(14) ?
C5AA E1BA Ru2B 2_665 5_544 87.7(2) ?
C5AA E1BA Ru2B 1_645 5_544 125.2(2) ?
E2BA E1BA Ru2B . 5_544 104.3(2) ?
Ru2B E1BA Ru2B 7_554 5_544 50.8(2) ?
C1B E1AD C1B 3_565 1_545 86.4(17) ?
C1B E1AD C5AB 3_565 1_545 112.2(7) ?
C1B E1AD C5AB 1_545 1_545 89.6(7) ?
C1B E1AD C5AB 3_565 2_665 89.6(7) ?
C1B E1AD C5AB 1_545 2_665 112.2(7) ?
C5AB E1AD C5AB 1_545 2_665 32.6(2) ?
C1B E1AD C3B 3_565 1_545 163.1(9) ?
C1B E1AD C3B 1_545 1_545 89.6(12) ?
C5AB E1AD C3B 1_545 1_545 84.2(6) ?
C5AB E1AD C3B 2_665 1_545 107.1(6) ?
C1B E1AD C3B 3_565 3_565 89.6(12) ?
C1B E1AD C3B 1_545 3_565 163.1(9) ?
C5AB E1AD C3B 1_545 3_565 107.1(6) ?
C5AB E1AD C3B 2_665 3_565 84.2(6) ?
C3B E1AD C3B 1_545 3_565 89.5(17) ?
C1B E1AD C4B 3_565 3_565 77.1(11) ?
C1B E1AD C4B 1_545 3_565 132.1(9) ?
C5AB E1AD C4B 1_545 3_565 138.3(6) ?
C5AB E1AD C4B 2_665 3_565 112.3(7) ?
C3B E1AD C4B 1_545 3_565 93.6(12) ?
C3B E1AD C4B 3_565 3_565 31.2(5) ?
C1B E1AD C4B 3_565 1_545 132.1(9) ?
C1B E1AD C4B 1_545 1_545 77.1(11) ?
C5AB E1AD C4B 1_545 1_545 112.3(7) ?
C5AB E1AD C4B 2_665 1_545 138.3(6) ?
C3B E1AD C4B 1_545 1_545 31.2(5) ?
C3B E1AD C4B 3_565 1_545 93.6(12) ?
C4B E1AD C4B 3_565 1_545 81.5(18) ?
C1B E1AD Ru3B 3_565 1_545 105.0(9) ?
C1B E1AD Ru3B 1_545 1_545 45.4(7) ?
C5AB E1AD Ru3B 1_545 1_545 44.3(3) ?
C5AB E1AD Ru3B 2_665 1_545 71.2(3) ?
C3B E1AD Ru3B 1_545 1_545 83.5(9) ?
C3B E1AD Ru3B 3_565 1_545 151.0(6) ?
C4B E1AD Ru3B 3_565 1_545 176.1(9) ?
C4B E1AD Ru3B 1_545 1_545 94.7(9) ?
C1B E1AD Ru3B 3_565 2_665 45.4(7) ?
C1B E1AD Ru3B 1_545 2_665 105.0(9) ?
C5AB E1AD Ru3B 1_545 2_665 71.2(3) ?
C5AB E1AD Ru3B 2_665 2_665 44.3(3) ?
C3B E1AD Ru3B 1_545 2_665 151.0(6) ?
C3B E1AD Ru3B 3_565 2_665 83.5(9) ?
C4B E1AD Ru3B 3_565 2_665 94.7(9) ?
C4B E1AD Ru3B 1_545 2_665 176.1(9) ?
Ru3B E1AD Ru3B 1_545 2_665 89.1(5) ?
C1B E1AD Ru2C 3_565 3_565 46.2(7) ?
C1B E1AD Ru2C 1_545 3_565 96.4(8) ?
C5AB E1AD Ru2C 1_545 3_565 156.7(3) ?
C5AB E1AD Ru2C 2_665 3_565 126.0(2) ?
C3B E1AD Ru2C 1_545 3_565 118.2(7) ?
C3B E1AD Ru2C 3_565 3_565 69.3(6) ?
C4B E1AD Ru2C 3_565 3_565 41.5(4) ?
C4B E1AD Ru2C 1_545 3_565 91.0(7) ?
Ru3B E1AD Ru2C 1_545 3_565 138.1(3) ?
Ru3B E1AD Ru2C 2_665 3_565 85.4(3) ?
C1B E1AD Ru2C 3_565 1_545 96.4(7) ?
C1B E1AD Ru2C 1_545 1_545 46.2(7) ?
C5AB E1AD Ru2C 1_545 1_545 126.0(2) ?
C5AB E1AD Ru2C 2_665 1_545 156.7(3) ?
C3B E1AD Ru2C 1_545 1_545 69.3(6) ?
C3B E1AD Ru2C 3_565 1_545 118.2(7) ?
C4B E1AD Ru2C 3_565 1_545 91.0(7) ?
C4B E1AD Ru2C 1_545 1_545 41.5(4) ?
Ru3B E1AD Ru2C 1_545 1_545 85.4(3) ?
Ru3B E1AD Ru2C 2_665 1_545 138.1(3) ?
Ru2C E1AD Ru2C 3_565 1_545 72.0(3) ?
C1B E1AD Ru1B 3_565 1_545 154.1(8) ?
C1B E1AD Ru1B 1_545 1_545 88.5(8) ?
C5AB E1AD Ru1B 1_545 1_545 42.3(2) ?
C5AB E1AD Ru1B 2_665 1_545 68.9(3) ?
C3B E1AD Ru1B 1_545 1_545 41.9(6) ?
C3B E1AD Ru1B 3_565 1_545 101.9(7) ?
C4B E1AD Ru1B 3_565 1_545 123.7(6) ?
C4B E1AD Ru1B 1_545 1_545 70.9(6) ?
Ru3B E1AD Ru1B 1_545 1_545 55.4(2) ?
Ru3B E1AD Ru1B 2_665 1_545 112.3(3) ?
Ru2C E1AD Ru1B 3_565 1_545 159.7(3) ?
Ru2C E1AD Ru1B 1_545 1_545 98.3(2) ?
C1B E1AD Ru1B 3_565 3_565 88.5(8) ?
C1B E1AD Ru1B 1_545 3_565 154.1(8) ?
C5AB E1AD Ru1B 1_545 3_565 68.9(3) ?
C5AB E1AD Ru1B 2_665 3_565 42.3(2) ?
C3B E1AD Ru1B 1_545 3_565 101.9(7) ?
C3B E1AD Ru1B 3_565 3_565 41.9(6) ?
C4B E1AD Ru1B 3_565 3_565 70.9(6) ?
C4B E1AD Ru1B 1_545 3_565 123.7(6) ?
Ru3B E1AD Ru1B 1_545 3_565 112.3(3) ?
Ru3B E1AD Ru1B 2_665 3_565 55.4(2) ?
Ru2C E1AD Ru1B 3_565 3_565 98.3(2) ?
Ru2C E1AD Ru1B 1_545 3_565 159.7(3) ?
Ru1B E1AD Ru1B 1_545 3_565 85.0(4) ?
C1B E1AD E2BD 3_565 . 136.4(9) ?
C1B E1AD E2BD 1_545 . 136.4(9) ?
C5AB E1AD E2BD 1_545 . 81.8(3) ?
C5AB E1AD E2BD 2_665 . 81.8(3) ?
C3B E1AD E2BD 1_545 . 47.1(8) ?
C3B E1AD E2BD 3_565 . 47.1(8) ?
C4B E1AD E2BD 3_565 . 67.2(4) ?
C4B E1AD E2BD 1_545 . 67.2(4) ?
Ru3B E1AD E2BD 1_545 . 112.3(2) ?
Ru3B E1AD E2BD 2_665 . 112.3(2) ?
Ru2C E1AD E2BD 3_565 . 108.2(2) ?
Ru2C E1AD E2BD 1_545 . 108.2(2) ?
Ru1B E1AD E2BD 1_545 . 57.0(2) ?
Ru1B E1AD E2BD 3_565 . 57.0(2) ?
C1B E1AD E3AB 3_565 . 46.3(9) ?
C1B E1AD E3AB 1_545 . 46.3(9) ?
C5AB E1AD E3AB 1_545 . 86.9(3) ?
C5AB E1AD E3AB 2_665 . 86.9(3) ?
C3B E1AD E3AB 1_545 . 135.1(8) ?
C3B E1AD E3AB 3_565 . 135.1(8) ?
C4B E1AD E3AB 3_565 . 120.8(5) ?
C4B E1AD E3AB 1_545 . 120.8(5) ?
Ru3B E1AD E3AB 1_545 . 60.4(2) ?
Ru3B E1AD E3AB 2_665 . 60.4(2) ?
Ru2C E1AD E3AB 3_565 . 81.2(2) ?
Ru2C E1AD E3AB 1_545 . 81.2(2) ?
Ru1B E1AD E3AB 1_545 . 115.5(2) ?
Ru1B E1AD E3AB 3_565 . 115.5(2) ?
E2BD E1AD E3AB . . 168.2(2) ?
C1B E1AD E2AC 3_565 . 97.4(7) ?
C1B E1AD E2AC 1_545 . 97.4(7) ?
C5AB E1AD E2AC 1_545 . 150.0(3) ?
C5AB E1AD E2AC 2_665 . 150.0(3) ?
C3B E1AD E2AC 1_545 . 66.8(7) ?
C3B E1AD E2AC 3_565 . 66.8(7) ?
C4B E1AD E2AC 3_565 . 42.6(8) ?
C4B E1AD E2AC 1_545 . 42.6(8) ?
Ru3B E1AD E2AC 1_545 . 133.5(2) ?
Ru3B E1AD E2AC 2_665 . 133.5(2) ?
Ru2C E1AD E2AC 3_565 . 51.5(2) ?
Ru2C E1AD E2AC 1_545 . 51.5(2) ?
Ru1B E1AD E2AC 1_545 . 108.5(2) ?
Ru1B E1AD E2AC 3_565 . 108.5(2) ?
E2BD E1AD E2AC . . 73.0(2) ?
E3AB E1AD E2AC . . 118.8(2) ?
C1B E1AD C2B 3_565 5_545 17.2(9) ?
C1B E1AD C2B 1_545 5_545 74.2(11) ?
C5AB E1AD C2B 1_545 5_545 122.9(6) ?
C5AB E1AD C2B 2_665 5_545 105.3(6) ?
C3B E1AD C2B 1_545 5_545 147.3(8) ?
C3B E1AD C2B 3_565 5_545 98.0(10) ?
C4B E1AD C2B 3_565 5_545 78.0(8) ?
C4B E1AD C2B 1_545 5_545 116.2(7) ?
Ru3B E1AD C2B 1_545 5_545 103.0(7) ?
Ru3B E1AD C2B 2_665 5_545 61.7(6) ?
Ru2C E1AD C2B 3_565 5_545 39.4(6) ?
Ru2C E1AD C2B 1_545 5_545 79.2(7) ?
Ru1B E1AD C2B 1_545 5_545 158.4(7) ?
Ru1B E1AD C2B 3_565 5_545 104.8(7) ?
E2BD E1AD C2B . 5_545 144.3(7) ?
E3AB E1AD C2B . 5_545 42.9(6) ?
E2AC E1AD C2B . 5_545 87.0(5) ?
C1B E1AD C2B 3_565 7 74.2(11) ?
C1B E1AD C2B 1_545 7 17.2(9) ?
C5AB E1AD C2B 1_545 7 105.3(6) ?
C5AB E1AD C2B 2_665 7 122.9(6) ?
C3B E1AD C2B 1_545 7 98.0(10) ?
C3B E1AD C2B 3_565 7 147.3(8) ?
C4B E1AD C2B 3_565 7 116.2(7) ?
C4B E1AD C2B 1_545 7 78.0(8) ?
Ru3B E1AD C2B 1_545 7 61.7(6) ?
Ru3B E1AD C2B 2_665 7 103.0(7) ?
Ru2C E1AD C2B 3_565 7 79.2(7) ?
Ru2C E1AD C2B 1_545 7 39.4(6) ?
Ru1B E1AD C2B 1_545 7 104.8(7) ?
Ru1B E1AD C2B 3_565 7 158.4(7) ?
E2BD E1AD C2B . 7 144.3(7) ?
E3AB E1AD C2B . 7 42.9(6) ?
E2AC E1AD C2B . 7 87.0(5) ?
C2B E1AD C2B 5_545 7 59.8(14) ?
C1B E1AD E1BD 3_565 5_554 45.6(9) ?
C1B E1AD E1BD 1_545 5_554 131.7(9) ?
C5AB E1AD E1BD 1_545 5_554 111.3(2) ?
C5AB E1AD E1BD 2_665 5_554 78.7(2) ?
C3B E1AD E1BD 1_545 5_554 133.8(9) ?
C3B E1AD E1BD 3_565 5_554 44.8(8) ?
C4B E1AD E1BD 3_565 5_554 45.5(9) ?
C4B E1AD E1BD 1_545 5_554 126.8(9) ?
Ru3B E1AD E1BD 1_545 5_554 138.2(3) ?
Ru3B E1AD E1BD 2_665 5_554 49.3(2) ?
Ru2C E1AD E1BD 3_565 5_554 49.2(2) ?
Ru2C E1AD E1BD 1_545 5_554 121.1(3) ?
Ru1B E1AD E1BD 1_545 5_554 136.3(3) ?
Ru1B E1AD E1BD 3_565 5_554 51.5(2) ?
E2BD E1AD E1BD . 5_554 90.77(9) ?
E3AB E1AD E1BD . 5_554 90.25(10) ?
E2AC E1AD E1BD . 5_554 85.5(2) ?
C2B E1AD E1BD 5_545 5_554 57.8(7) ?
C2B E1AD E1BD 7 5_554 117.4(7) ?
C1B E1AD E1BD 3_565 5_544 131.7(9) ?
C1B E1AD E1BD 1_545 5_544 45.6(9) ?
C5AB E1AD E1BD 1_545 5_544 78.7(2) ?
C5AB E1AD E1BD 2_665 5_544 111.3(2) ?
C3B E1AD E1BD 1_545 5_544 44.8(8) ?
C3B E1AD E1BD 3_565 5_544 133.8(9) ?
C4B E1AD E1BD 3_565 5_544 126.8(9) ?
C4B E1AD E1BD 1_545 5_544 45.5(9) ?
Ru3B E1AD E1BD 1_545 5_544 49.3(2) ?
Ru3B E1AD E1BD 2_665 5_544 138.2(3) ?
Ru2C E1AD E1BD 3_565 5_544 121.1(3) ?
Ru2C E1AD E1BD 1_545 5_544 49.2(2) ?
Ru1B E1AD E1BD 1_545 5_544 51.5(2) ?
Ru1B E1AD E1BD 3_565 5_544 136.3(3) ?
E2BD E1AD E1BD . 5_544 90.77(9) ?
E3AB E1AD E1BD . 5_544 90.25(9) ?
E2AC E1AD E1BD . 5_544 85.5(2) ?
C2B E1AD E1BD 5_545 5_544 117.4(7) ?
C2B E1AD E1BD 7 5_544 57.8(7) ?
E1BD E1AD E1BD 5_554 5_544 170.1(3) ?
C1B E1AD E1AD 3_565 2_655 77.6(7) ?
C1B E1AD E1AD 1_545 2_655 77.6(7) ?
C5AB E1AD E1AD 1_545 2_655 36.0(3) ?
C5AB E1AD E1AD 2_665 2_655 36.0(3) ?
C3B E1AD E1AD 1_545 2_655 117.6(7) ?
C3B E1AD E1AD 3_565 2_655 117.6(7) ?
C4B E1AD E1AD 3_565 2_655 138.8(9) ?
C4B E1AD E1AD 1_545 2_655 138.8(9) ?
Ru3B E1AD E1AD 1_545 2_655 45.1(2) ?
Ru3B E1AD E1AD 2_665 2_655 45.1(2) ?
Ru2C E1AD E1AD 3_565 2_655 123.8(2) ?
Ru2C E1AD E1AD 1_545 2_655 123.8(2) ?
Ru1B E1AD E1AD 1_545 2_655 76.5(2) ?
Ru1B E1AD E1AD 3_565 2_655 76.5(2) ?
E2BD E1AD E1AD . 2_655 113.95(14) ?
E3AB E1AD E1AD . 2_655 54.23(14) ?
E2AC E1AD E1AD . 2_655 173.06(13) ?
C2B E1AD E1AD 5_545 2_655 87.0(5) ?
C2B E1AD E1AD 7 2_655 87.0(5) ?
E1BD E1AD E1AD 5_554 2_655 94.17(15) ?
E1BD E1AD E1AD 5_544 2_655 94.17(15) ?
C1B E1AD Ru2D 3_565 5_544 101.6(9) ?
C1B E1AD Ru2D 1_545 5_544 139.0(7) ?
C5AB E1AD Ru2D 1_545 5_544 122.5(3) ?
C5AB E1AD Ru2D 2_665 5_544 108.1(3) ?
C3B E1AD Ru2D 1_545 5_544 71.2(9) ?
C3B E1AD Ru2D 3_565 5_544 26.8(8) ?
C4B E1AD Ru2D 3_565 5_544 24.9(6) ?
C4B E1AD Ru2D 1_545 5_544 67.7(8) ?
Ru3B E1AD Ru2D 1_545 5_544 153.5(2) ?
Ru3B E1AD Ru2D 2_665 5_544 109.1(2) ?
Ru2C E1AD Ru2D 3_565 5_544 64.8(2) ?
Ru2C E1AD Ru2D 1_545 5_544 92.8(3) ?
Ru1B E1AD Ru2D 1_545 5_544 98.9(2) ?
Ru1B E1AD Ru2D 3_565 5_544 66.9(2) ?
E2BD E1AD Ru2D . 5_544 43.42(13) ?
E3AB E1AD Ru2D . 5_544 145.6(2) ?
E2AC E1AD Ru2D . 5_544 41.95(13) ?
C2B E1AD Ru2D 5_545 5_544 102.7(6) ?
C2B E1AD Ru2D 7 5_544 128.5(5) ?
E1BD E1AD Ru2D 5_554 5_544 63.83(13) ?
E1BD E1AD Ru2D 5_544 5_544 111.4(2) ?
E1AD E1AD Ru2D 2_655 5_544 143.38(12) ?
C1B E1AD Ru2D 3_565 7_554 139.0(8) ?
C1B E1AD Ru2D 1_545 7_554 101.6(8) ?
C5AB E1AD Ru2D 1_545 7_554 108.1(3) ?
C5AB E1AD Ru2D 2_665 7_554 122.5(3) ?
C3B E1AD Ru2D 1_545 7_554 26.8(8) ?
C3B E1AD Ru2D 3_565 7_554 71.2(9) ?
C4B E1AD Ru2D 3_565 7_554 67.7(8) ?
C4B E1AD Ru2D 1_545 7_554 24.9(6) ?
Ru3B E1AD Ru2D 1_545 7_554 109.1(2) ?
Ru3B E1AD Ru2D 2_665 7_554 153.5(2) ?
Ru2C E1AD Ru2D 3_565 7_554 92.8(3) ?
Ru2C E1AD Ru2D 1_545 7_554 64.8(2) ?
Ru1B E1AD Ru2D 1_545 7_554 66.9(2) ?
Ru1B E1AD Ru2D 3_565 7_554 98.9(2) ?
E2BD E1AD Ru2D . 7_554 43.42(13) ?
E3AB E1AD Ru2D . 7_554 145.6(2) ?
E2AC E1AD Ru2D . 7_554 41.95(13) ?
C2B E1AD Ru2D 5_545 7_554 128.5(5) ?
C2B E1AD Ru2D 7 7_554 102.7(6) ?
E1BD E1AD Ru2D 5_554 7_554 111.4(2) ?
E1BD E1AD Ru2D 5_544 7_554 63.83(13) ?
E1AD E1AD Ru2D 2_655 7_554 143.38(12) ?
Ru2D E1AD Ru2D 5_544 7_554 47.8(2) ?
C1B E1AD E2AD 3_565 . 54.8(7) ?
C1B E1AD E2AD 1_545 . 54.8(7) ?
C5AB E1AD E2AD 1_545 . 140.1(3) ?
C5AB E1AD E2AD 2_665 . 140.1(3) ?
C3B E1AD E2AD 1_545 . 110.0(5) ?
C3B E1AD E2AD 3_565 . 110.0(5) ?
C4B E1AD E2AD 3_565 . 79.6(4) ?
C4B E1AD E2AD 1_545 . 79.6(4) ?
Ru3B E1AD E2AD 1_545 . 98.8(2) ?
Ru3B E1AD E2AD 2_665 . 98.8(2) ?
Ru2C E1AD E2AD 3_565 . 41.8(2) ?
Ru2C E1AD E2AD 1_545 . 41.8(2) ?
Ru1B E1AD E2AD 1_545 . 137.5(2) ?
Ru1B E1AD E2AD 3_565 . 137.5(2) ?
E2BD E1AD E2AD . . 135.5(2) ?
E3AB E1AD E2AD . . 56.3(2) ?
E2AC E1AD E2AD . . 62.5(2) ?
C2B E1AD E2AD 5_545 . 37.7(6) ?
C2B E1AD E2AD 7 . 37.7(6) ?
E1BD E1AD E2AD 5_554 . 86.01(13) ?
E1BD E1AD E2AD 5_544 . 86.01(13) ?
E1AD E1AD E2AD 2_655 . 110.58(12) ?
Ru2D E1AD E2AD 5_544 . 97.4(2) ?
Ru2D E1AD E2AD 7_554 . 97.4(2) ?
C3A E1AA C3A 7 5_545 89.3(17) ?
C3A E1AA C5AA 7 6_655 83.7(6) ?
C3A E1AA C5AA 5_545 6_655 106.8(6) ?
C3A E1AA C5AA 7 5_645 106.8(6) ?
C3A E1AA C5AA 5_545 5_645 83.7(6) ?
C5AA E1AA C5AA 6_655 5_645 32.9(2) ?
C3A E1AA C4A 7 7 31.3(5) ?
C3A E1AA C4A 5_545 7 93.6(12) ?
C5AA E1AA C4A 6_655 7 112.0(7) ?
C5AA E1AA C4A 5_645 7 138.1(5) ?
C3A E1AA C4A 7 5_545 93.6(12) ?
C3A E1AA C4A 5_545 5_545 31.3(5) ?
C5AA E1AA C4A 6_655 5_545 138.1(5) ?
C5AA E1AA C4A 5_645 5_545 112.0(7) ?
C4A E1AA C4A 7 5_545 81.5(18) ?
C3A E1AA C1A 7 5_545 163.7(9) ?
C3A E1AA C1A 5_545 5_545 87.4(11) ?
C5AA E1AA C1A 6_655 5_545 112.5(7) ?
C5AA E1AA C1A 5_645 5_545 88.7(7) ?
C4A E1AA C1A 7 5_545 133.0(8) ?
C4A E1AA C1A 5_545 5_545 75.5(11) ?
C3A E1AA C1A 7 7 87.4(11) ?
C3A E1AA C1A 5_545 7 163.7(9) ?
C5AA E1AA C1A 6_655 7 88.7(7) ?
C5AA E1AA C1A 5_645 7 112.5(7) ?
C4A E1AA C1A 7 7 75.5(11) ?
C4A E1AA C1A 5_545 7 133.0(8) ?
C1A E1AA C1A 5_545 7 91.2(15) ?
C3A E1AA Ru3A 7 5_645 150.7(6) ?
C3A E1AA Ru3A 5_545 5_645 83.6(9) ?
C5AA E1AA Ru3A 6_655 5_645 71.4(3) ?
C5AA E1AA Ru3A 5_645 5_645 44.3(3) ?
C4A E1AA Ru3A 7 5_645 176.2(9) ?
C4A E1AA Ru3A 5_545 5_645 94.8(9) ?
C1A E1AA Ru3A 5_545 5_645 44.5(6) ?
C1A E1AA Ru3A 7 5_645 106.7(8) ?
C3A E1AA Ru3A 7 6_655 83.6(9) ?
C3A E1AA Ru3A 5_545 6_655 150.7(6) ?
C5AA E1AA Ru3A 6_655 6_655 44.3(3) ?
C5AA E1AA Ru3A 5_645 6_655 71.4(3) ?
C4A E1AA Ru3A 7 6_655 94.8(9) ?
C4A E1AA Ru3A 5_545 6_655 176.2(9) ?
C1A E1AA Ru3A 5_545 6_655 106.7(8) ?
C1A E1AA Ru3A 7 6_655 44.5(6) ?
Ru3A E1AA Ru3A 5_645 6_655 88.8(5) ?
C3A E1AA Ru2A 7 7 70.4(6) ?
C3A E1AA Ru2A 5_545 7 117.7(7) ?
C5AA E1AA Ru2A 6_655 7 127.2(2) ?
C5AA E1AA Ru2A 5_645 7 157.9(3) ?
C4A E1AA Ru2A 7 7 42.1(4) ?
C4A E1AA Ru2A 5_545 7 90.1(7) ?
C1A E1AA Ru2A 5_545 7 97.1(7) ?
C1A E1AA Ru2A 7 7 46.3(7) ?
Ru3A E1AA Ru2A 5_645 7 137.4(3) ?
Ru3A E1AA Ru2A 6_655 7 86.6(3) ?
C3A E1AA Ru2A 7 5_545 117.7(7) ?
C3A E1AA Ru2A 5_545 5_545 70.4(6) ?
C5AA E1AA Ru2A 6_655 5_545 157.9(3) ?
C5AA E1AA Ru2A 5_645 5_545 127.2(2) ?
C4A E1AA Ru2A 7 5_545 90.1(7) ?
C4A E1AA Ru2A 5_545 5_545 42.1(4) ?
C1A E1AA Ru2A 5_545 5_545 46.3(7) ?
C1A E1AA Ru2A 7 5_545 97.1(7) ?
Ru3A E1AA Ru2A 5_645 5_545 86.6(3) ?
Ru3A E1AA Ru2A 6_655 5_545 137.4(3) ?
Ru2A E1AA Ru2A 7 5_545 69.4(3) ?
C3A E1AA Ru1A 7 7 41.9(6) ?
C3A E1AA Ru1A 5_545 7 101.5(7) ?
C5AA E1AA Ru1A 6_655 7 41.9(2) ?
C5AA E1AA Ru1A 5_645 7 68.7(3) ?
C4A E1AA Ru1A 7 7 71.0(6) ?
C4A E1AA Ru1A 5_545 7 123.5(6) ?
C1A E1AA Ru1A 5_545 7 154.3(7) ?
C1A E1AA Ru1A 7 7 86.6(7) ?
Ru3A E1AA Ru1A 5_645 7 112.0(3) ?
Ru3A E1AA Ru1A 6_655 7 55.6(2) ?
Ru2A E1AA Ru1A 7 7 99.8(2) ?
Ru2A E1AA Ru1A 5_545 7 159.3(3) ?
C3A E1AA Ru1A 7 5_545 101.5(7) ?
C3A E1AA Ru1A 5_545 5_545 41.9(6) ?
C5AA E1AA Ru1A 6_655 5_545 68.7(3) ?
C5AA E1AA Ru1A 5_645 5_545 41.9(2) ?
C4A E1AA Ru1A 7 5_545 123.5(6) ?
C4A E1AA Ru1A 5_545 5_545 71.0(6) ?
C1A E1AA Ru1A 5_545 5_545 86.6(7) ?
C1A E1AA Ru1A 7 5_545 154.3(7) ?
Ru3A E1AA Ru1A 5_645 5_545 55.6(2) ?
Ru3A E1AA Ru1A 6_655 5_545 112.0(3) ?
Ru2A E1AA Ru1A 7 5_545 159.3(3) ?
Ru2A E1AA Ru1A 5_545 5_545 99.8(2) ?
Ru1A E1AA Ru1A 7 5_545 84.4(4) ?
C3A E1AA E2BA 7 . 46.9(8) ?
C3A E1AA E2BA 5_545 . 46.9(8) ?
C5AA E1AA E2BA 6_655 . 81.6(3) ?
C5AA E1AA E2BA 5_645 . 81.6(3) ?
C4A E1AA E2BA 7 . 67.1(4) ?
C4A E1AA E2BA 5_545 . 67.1(4) ?
C1A E1AA E2BA 5_545 . 134.0(8) ?
C1A E1AA E2BA 7 . 134.0(8) ?
Ru3A E1AA E2BA 5_645 . 112.3(2) ?
Ru3A E1AA E2BA 6_655 . 112.3(2) ?
Ru2A E1AA E2BA 7 . 108.5(2) ?
Ru2A E1AA E2BA 5_545 . 108.5(2) ?
Ru1A E1AA E2BA 7 . 56.9(2) ?
Ru1A E1AA E2BA 5_545 . 56.9(2) ?
C3A E1AA E3AA 7 1_656 135.2(8) ?
C3A E1AA E3AA 5_545 1_656 135.2(8) ?
C5AA E1AA E3AA 6_655 1_656 87.0(3) ?
C5AA E1AA E3AA 5_645 1_656 87.0(3) ?
C4A E1AA E3AA 7 1_656 121.0(5) ?
C4A E1AA E3AA 5_545 1_656 121.0(6) ?
C1A E1AA E3AA 5_545 1_656 48.5(8) ?
C1A E1AA E3AA 7 1_656 48.5(8) ?
Ru3A E1AA E3AA 5_645 1_656 60.2(2) ?
Ru3A E1AA E3AA 6_655 1_656 60.2(2) ?
Ru2A E1AA E3AA 7 1_656 81.1(2) ?
Ru2A E1AA E3AA 5_545 1_656 81.1(2) ?
Ru1A E1AA E3AA 7 1_656 115.5(2) ?
Ru1A E1AA E3AA 5_545 1_656 115.5(2) ?
E2BA E1AA E3AA . 1_656 168.1(2) ?
C3A E1AA C2A 7 3_566 147.0(8) ?
C3A E1AA C2A 5_545 3_566 98.4(10) ?
C5AA E1AA C2A 6_655 3_566 123.6(6) ?
C5AA E1AA C2A 5_645 3_566 105.9(6) ?
C4A E1AA C2A 7 3_566 115.8(7) ?
C4A E1AA C2A 5_545 3_566 78.0(8) ?
C1A E1AA C2A 5_545 3_566 19.5(8) ?
C1A E1AA C2A 7 3_566 76.2(11) ?
Ru3A E1AA C2A 5_645 3_566 62.3(6) ?
Ru3A E1AA C2A 6_655 3_566 102.9(7) ?
Ru2A E1AA C2A 7 3_566 77.7(6) ?
Ru2A E1AA C2A 5_545 3_566 39.3(6) ?
Ru1A E1AA C2A 7 3_566 158.5(7) ?
Ru1A E1AA C2A 5_545 3_566 105.6(7) ?
E2BA E1AA C2A . 3_566 144.4(7) ?
E3AA E1AA C2A 1_656 3_566 43.0(6) ?
C3A E1AA C2A 7 1_546 98.4(10) ?
C3A E1AA C2A 5_545 1_546 147.0(8) ?
C5AA E1AA C2A 6_655 1_546 105.9(6) ?
C5AA E1AA C2A 5_645 1_546 123.6(6) ?
C4A E1AA C2A 7 1_546 78.0(8) ?
C4A E1AA C2A 5_545 1_546 115.8(7) ?
C1A E1AA C2A 5_545 1_546 76.2(11) ?
C1A E1AA C2A 7 1_546 19.5(8) ?
Ru3A E1AA C2A 5_645 1_546 102.9(7) ?
Ru3A E1AA C2A 6_655 1_546 62.3(6) ?
Ru2A E1AA C2A 7 1_546 39.3(6) ?
Ru2A E1AA C2A 5_545 1_546 77.7(6) ?
Ru1A E1AA C2A 7 1_546 105.6(7) ?
Ru1A E1AA C2A 5_545 1_546 158.5(7) ?
E2BA E1AA C2A . 1_546 144.4(7) ?
E3AA E1AA C2A 1_656 1_546 43.0(6) ?
C2A E1AA C2A 3_566 1_546 59.0(14) ?
C3A E1AA E1BA 7 5_545 44.9(8) ?
C3A E1AA E1BA 5_545 5_545 133.7(9) ?
C5AA E1AA E1BA 6_655 5_545 78.6(2) ?
C5AA E1AA E1BA 5_645 5_545 111.5(2) ?
C4A E1AA E1BA 7 5_545 45.4(9) ?
C4A E1AA E1BA 5_545 5_545 126.7(9) ?
C1A E1AA E1BA 5_545 5_545 134.1(8) ?
C1A E1AA E1BA 7 5_545 43.3(8) ?
Ru3A E1AA E1BA 5_645 5_545 138.2(3) ?
Ru3A E1AA E1BA 6_655 5_545 49.5(3) ?
Ru2A E1AA E1BA 7 5_545 50.4(2) ?
Ru2A E1AA E1BA 5_545 5_545 119.8(3) ?
Ru1A E1AA E1BA 7 5_545 51.8(2) ?
Ru1A E1AA E1BA 5_545 5_545 136.0(3) ?
E2BA E1AA E1BA . 5_545 90.73(9) ?
E3AA E1AA E1BA 1_656 5_545 90.32(9) ?
C2A E1AA E1BA 3_566 5_545 116.9(7) ?
C2A E1AA E1BA 1_546 5_545 58.1(7) ?
C3A E1AA E1BA 7 5 133.7(9) ?
C3A E1AA E1BA 5_545 5 44.9(8) ?
C5AA E1AA E1BA 6_655 5 111.5(2) ?
C5AA E1AA E1BA 5_645 5 78.6(2) ?
C4A E1AA E1BA 7 5 126.8(9) ?
C4A E1AA E1BA 5_545 5 45.4(9) ?
C1A E1AA E1BA 5_545 5 43.3(8) ?
C1A E1AA E1BA 7 5 134.1(8) ?
Ru3A E1AA E1BA 5_645 5 49.5(3) ?
Ru3A E1AA E1BA 6_655 5 138.2(3) ?
Ru2A E1AA E1BA 7 5 119.8(3) ?
Ru2A E1AA E1BA 5_545 5 50.4(2) ?
Ru1A E1AA E1BA 7 5 136.0(3) ?
Ru1A E1AA E1BA 5_545 5 51.8(2) ?
E2BA E1AA E1BA . 5 90.73(9) ?
E3AA E1AA E1BA 1_656 5 90.32(9) ?
C2A E1AA E1BA 3_566 5 58.1(7) ?
C2A E1AA E1BA 1_546 5 116.9(7) ?
E1BA E1AA E1BA 5_545 5 169.9(3) ?
C3A E1AA E2AB 7 . 66.9(7) ?
C3A E1AA E2AB 5_545 . 66.9(7) ?
C5AA E1AA E2AB 6_655 . 149.6(3) ?
C5AA E1AA E2AB 5_645 . 149.6(3) ?
C4A E1AA E2AB 7 . 42.6(8) ?
C4A E1AA E2AB 5_545 . 42.6(9) ?
C1A E1AA E2AB 5_545 . 97.2(7) ?
C1A E1AA E2AB 7 . 97.2(7) ?
Ru3A E1AA E2AB 5_645 . 133.6(3) ?
Ru3A E1AA E2AB 6_655 . 133.6(3) ?
Ru2A E1AA E2AB 7 . 50.9(2) ?
Ru2A E1AA E2AB 5_545 . 50.9(2) ?
Ru1A E1AA E2AB 7 . 108.5(2) ?
Ru1A E1AA E2AB 5_545 . 108.5(2) ?
E2BA E1AA E2AB . . 72.8(2) ?
E3AA E1AA E2AB 1_656 . 119.1(2) ?
C2A E1AA E2AB 3_566 . 86.7(5) ?
C2A E1AA E2AB 1_546 . 86.7(5) ?
E1BA E1AA E2AB 5_545 . 85.4(2) ?
E1BA E1AA E2AB 5 . 85.4(2) ?
C3A E1AA E1AA 7 2_755 117.3(7) ?
C3A E1AA E1AA 5_545 2_755 117.3(7) ?
C5AA E1AA E1AA 6_655 2_755 36.1(3) ?
C5AA E1AA E1AA 5_645 2_755 36.1(3) ?
C4A E1AA E1AA 7 2_755 138.8(9) ?
C4A E1AA E1AA 5_545 2_755 138.8(9) ?
C1A E1AA E1AA 5_545 2_755 78.2(7) ?
C1A E1AA E1AA 7 2_755 78.2(7) ?
Ru3A E1AA E1AA 5_645 2_755 45.0(3) ?
Ru3A E1AA E1AA 6_655 2_755 45.0(3) ?
Ru2A E1AA E1AA 7 2_755 124.4(2) ?
Ru2A E1AA E1AA 5_545 2_755 124.4(2) ?
Ru1A E1AA E1AA 7 2_755 76.3(2) ?
Ru1A E1AA E1AA 5_545 2_755 76.3(2) ?
E2BA E1AA E1AA . 2_755 113.86(14) ?
E3AA E1AA E1AA 1_656 2_755 54.22(14) ?
C2A E1AA E1AA 3_566 2_755 87.4(5) ?
C2A E1AA E1AA 1_546 2_755 87.4(5) ?
E1BA E1AA E1AA 5_545 2_755 94.3(2) ?
E1BA E1AA E1AA 5 2_755 94.3(2) ?
E2AB E1AA E1AA . 2_755 173.32(12) ?
C3A E1AA Ru2B 7 1_545 26.6(8) ?
C3A E1AA Ru2B 5_545 1_545 72.2(9) ?
C5AA E1AA Ru2B 6_655 1_545 107.9(3) ?
C5AA E1AA Ru2B 5_645 1_545 123.1(3) ?
C4A E1AA Ru2B 7 1_545 23.7(6) ?
C4A E1AA Ru2B 5_545 1_545 68.4(9) ?
C1A E1AA Ru2B 5_545 1_545 138.5(7) ?
C1A E1AA Ru2B 7 1_545 98.6(8) ?
Ru3A E1AA Ru2B 5_645 1_545 154.7(2) ?
Ru3A E1AA Ru2B 6_655 1_545 108.5(3) ?
Ru2A E1AA Ru2B 7 1_545 64.1(2) ?
Ru2A E1AA Ru2B 5_545 1_545 92.3(3) ?
Ru1A E1AA Ru2B 7 1_545 67.0(2) ?
Ru1A E1AA Ru2B 5_545 1_545 99.9(2) ?
E2BA E1AA Ru2B . 1_545 44.43(13) ?
E3AA E1AA Ru2B 1_656 1_545 144.5(2) ?
C2A E1AA Ru2B 3_566 1_545 127.8(5) ?
C2A E1AA Ru2B 1_546 1_545 101.5(6) ?
E1BA E1AA Ru2B 5_545 1_545 62.79(15) ?
E1BA E1AA Ru2B 5 1_545 112.2(2) ?
E2AB E1AA Ru2B . 1_545 41.71(14) ?
E1AA E1AA Ru2B 2_755 1_545 143.29(13) ?
C3A E1AA Ru2B 7 3_565 72.2(9) ?
C3A E1AA Ru2B 5_545 3_565 26.6(8) ?
C5AA E1AA Ru2B 6_655 3_565 123.1(3) ?
C5AA E1AA Ru2B 5_645 3_565 107.9(3) ?
C4A E1AA Ru2B 7 3_565 68.4(9) ?
C4A E1AA Ru2B 5_545 3_565 23.7(6) ?
C1A E1AA Ru2B 5_545 3_565 98.6(8) ?
C1A E1AA Ru2B 7 3_565 138.5(7) ?
Ru3A E1AA Ru2B 5_645 3_565 108.5(3) ?
Ru3A E1AA Ru2B 6_655 3_565 154.7(2) ?
Ru2A E1AA Ru2B 7 3_565 92.3(3) ?
Ru2A E1AA Ru2B 5_545 3_565 64.1(2) ?
Ru1A E1AA Ru2B 7 3_565 99.9(2) ?
Ru1A E1AA Ru2B 5_545 3_565 67.0(2) ?
E2BA E1AA Ru2B . 3_565 44.43(13) ?
E3AA E1AA Ru2B 1_656 3_565 144.5(2) ?
C2A E1AA Ru2B 3_566 3_565 101.5(6) ?
C2A E1AA Ru2B 1_546 3_565 127.8(5) ?
E1BA E1AA Ru2B 5_545 3_565 112.2(2) ?
E1BA E1AA Ru2B 5 3_565 62.79(15) ?
E2AB E1AA Ru2B . 3_565 41.71(14) ?
E1AA E1AA Ru2B 2_755 3_565 143.29(13) ?
Ru2B E1AA Ru2B 1_545 3_565 49.6(2) ?
C3A E1AA E2AA 7 1_556 109.9(5) ?
C3A E1AA E2AA 5_545 1_556 109.9(5) ?
C5AA E1AA E2AA 6_655 1_556 140.7(3) ?
C5AA E1AA E2AA 5_645 1_556 140.7(3) ?
C4A E1AA E2AA 7 1_556 79.3(4) ?
C4A E1AA E2AA 5_545 1_556 79.3(4) ?
C1A E1AA E2AA 5_545 1_556 56.6(6) ?
C1A E1AA E2AA 7 1_556 56.6(6) ?
Ru3A E1AA E2AA 5_645 1_556 99.2(2) ?
Ru3A E1AA E2AA 6_655 1_556 99.2(2) ?
Ru2A E1AA E2AA 7 1_556 40.5(2) ?
Ru2A E1AA E2AA 5_545 1_556 40.5(2) ?
Ru1A E1AA E2AA 7 1_556 137.7(2) ?
Ru1A E1AA E2AA 5_545 1_556 137.7(2) ?
E2BA E1AA E2AA . 1_556 135.0(2) ?
E3AA E1AA E2AA 1_656 1_556 56.93(15) ?
C2A E1AA E2AA 3_566 1_556 37.4(6) ?
C2A E1AA E2AA 1_546 1_556 37.4(6) ?
E1BA E1AA E2AA 5_545 1_556 85.95(14) ?
E1BA E1AA E2AA 5 1_556 85.95(14) ?
E2AB E1AA E2AA . 1_556 62.2(2) ?
E1AA E1AA E2AA 2_755 1_556 111.15(11) ?
Ru2B E1AA E2AA 1_545 1_556 96.2(2) ?
Ru2B E1AA E2AA 3_565 1_556 96.2(2) ?
C3B E1BD C3B 7 5_545 89.1(17) ?
C3B E1BD C4B 7 5_545 99.9(12) ?
C3B E1BD C4B 5_545 5_545 31.7(5) ?
C3B E1BD C4B 7 7 31.7(5) ?
C3B E1BD C4B 5_545 7 99.9(12) ?
C4B E1BD C4B 5_545 7 93.4(18) ?
C3B E1BD C1B 7 5_545 176.9(10) ?
C3B E1BD C1B 5_545 5_545 89.8(12) ?
C4B E1BD C1B 5_545 5_545 77.8(11) ?
C4B E1BD C1B 7 5_545 145.9(8) ?
C3B E1BD C1B 7 7 89.8(12) ?
C3B E1BD C1B 5_545 7 176.9(10) ?
C4B E1BD C1B 5_545 7 145.9(8) ?
C4B E1BD C1B 7 7 77.8(11) ?
C1B E1BD C1B 5_545 7 91.2(17) ?
C3B E1BD C5BB 7 . 89.4(6) ?
C3B E1BD C5BB 5_545 . 89.4(6) ?
C4B E1BD C5BB 5_545 . 119.0(7) ?
C4B E1BD C5BB 7 . 119.0(7) ?
C1B E1BD C5BB 5_545 . 93.5(7) ?
C1B E1BD C5BB 7 . 93.5(7) ?
C3B E1BD Ru3B 7 6_655 87.1(9) ?
C3B E1BD Ru3B 5_545 6_655 135.8(6) ?
C4B E1BD Ru3B 5_545 6_655 164.5(9) ?
C4B E1BD Ru3B 7 6_655 99.6(9) ?
C1B E1BD Ru3B 5_545 6_655 95.7(9) ?
C1B E1BD Ru3B 7 6_655 46.9(6) ?
C5BB E1BD Ru3B . 6_655 46.6(3) ?
C3B E1BD Ru3B 7 5_545 135.8(6) ?
C3B E1BD Ru3B 5_545 5_545 87.1(8) ?
C4B E1BD Ru3B 5_545 5_545 99.6(9) ?
C4B E1BD Ru3B 7 5_545 164.5(9) ?
C1B E1BD Ru3B 5_545 5_545 46.9(6) ?
C1B E1BD Ru3B 7 5_545 95.7(9) ?
C5BB E1BD Ru3B . 5_545 46.6(3) ?
Ru3B E1BD Ru3B 6_655 5_545 66.4(6) ?
C3B E1BD Ru2C 7 5_545 128.0(8) ?
C3B E1BD Ru2C 5_545 5_545 73.6(6) ?
C4B E1BD Ru2C 5_545 5_545 44.4(4) ?
C4B E1BD Ru2C 7 5_545 102.5(8) ?
C1B E1BD Ru2C 5_545 5_545 48.9(7) ?
C1B E1BD Ru2C 7 5_545 104.9(7) ?
C5BB E1BD Ru2C . 5_545 137.4(2) ?
Ru3B E1BD Ru2C 6_655 5_545 138.5(3) ?
Ru3B E1BD Ru2C 5_545 5_545 92.8(3) ?
C3B E1BD Ru2C 7 7 73.6(6) ?
C3B E1BD Ru2C 5_545 7 128.0(7) ?
C4B E1BD Ru2C 5_545 7 102.5(8) ?
C4B E1BD Ru2C 7 7 44.4(4) ?
C1B E1BD Ru2C 5_545 7 104.9(7) ?
C1B E1BD Ru2C 7 7 48.9(7) ?
C5BB E1BD Ru2C . 7 137.4(2) ?
Ru3B E1BD Ru2C 6_655 7 92.8(3) ?
Ru3B E1BD Ru2C 5_545 7 138.5(3) ?
Ru2C E1BD Ru2C 5_545 7 79.5(3) ?
C3B E1BD Ru1B 7 7 43.8(6) ?
C3B E1BD Ru1B 5_545 7 89.8(7) ?
C4B E1BD Ru1B 5_545 7 118.2(4) ?
C4B E1BD Ru1B 7 7 74.1(6) ?
C1B E1BD Ru1B 5_545 7 139.0(7) ?
C1B E1BD Ru1B 7 7 91.3(7) ?
C5BB E1BD Ru1B . 7 45.6(3) ?
Ru3B E1BD Ru1B 6_655 7 58.4(2) ?
Ru3B E1BD Ru1B 5_545 7 92.2(3) ?
Ru2C E1BD Ru1B 5_545 7 162.5(3) ?
Ru2C E1BD Ru1B 7 7 107.4(2) ?
C3B E1BD Ru1B 7 5_545 89.8(7) ?
C3B E1BD Ru1B 5_545 5_545 43.8(6) ?
C4B E1BD Ru1B 5_545 5_545 74.1(6) ?
C4B E1BD Ru1B 7 5_545 118.2(4) ?
C1B E1BD Ru1B 5_545 5_545 91.3(7) ?
C1B E1BD Ru1B 7 5_545 139.0(7) ?
C5BB E1BD Ru1B . 5_545 45.6(3) ?
Ru3B E1BD Ru1B 6_655 5_545 92.2(3) ?
Ru3B E1BD Ru1B 5_545 5_545 58.4(2) ?
Ru2C E1BD Ru1B 5_545 5_545 107.4(2) ?
Ru2C E1BD Ru1B 7 5_545 162.5(3) ?
Ru1B E1BD Ru1B 7 5_545 61.6(4) ?
C3B E1BD C2B 7 3_566 158.2(8) ?
C3B E1BD C2B 5_545 3_566 101.6(11) ?
C4B E1BD C2B 5_545 3_566 80.9(9) ?
C4B E1BD C2B 7 3_566 126.6(7) ?
C1B E1BD C2B 5_545 3_566 20.0(8) ?
C1B E1BD C2B 7 3_566 78.5(11) ?
C5BB E1BD C2B . 3_566 109.5(6) ?
Ru3B E1BD C2B 6_655 3_566 97.9(7) ?
Ru3B E1BD C2B 5_545 3_566 64.5(6) ?
Ru2C E1BD C2B 5_545 3_566 41.2(6) ?
Ru2C E1BD C2B 7 3_566 84.9(7) ?
Ru1B E1BD C2B 7 3_566 153.0(6) ?
Ru1B E1BD C2B 5_545 3_566 111.1(7) ?
C3B E1BD C2B 7 1_546 101.6(11) ?
C3B E1BD C2B 5_545 1_546 158.2(8) ?
C4B E1BD C2B 5_545 1_546 126.6(7) ?
C4B E1BD C2B 7 1_546 80.9(9) ?
C1B E1BD C2B 5_545 1_546 78.5(11) ?
C1B E1BD C2B 7 1_546 20.0(8) ?
C5BB E1BD C2B . 1_546 109.5(6) ?
Ru3B E1BD C2B 6_655 1_546 64.5(6) ?
Ru3B E1BD C2B 5_545 1_546 97.9(7) ?
Ru2C E1BD C2B 5_545 1_546 84.9(7) ?
Ru2C E1BD C2B 7 1_546 41.2(6) ?
Ru1B E1BD C2B 7 1_546 111.1(7) ?
Ru1B E1BD C2B 5_545 1_546 153.0(6) ?
C2B E1BD C2B 3_566 1_546 62.5(15) ?
C3B E1BD E2BC 7 . 71.8(7) ?
C3B E1BD E2BC 5_545 . 71.8(7) ?
C4B E1BD E2BC 5_545 . 49.3(9) ?
C4B E1BD E2BC 7 . 49.3(9) ?
C1B E1BD E2BC 5_545 . 105.1(7) ?
C1B E1BD E2BC 7 . 105.1(7) ?
C5BB E1BD E2BC . . 153.1(3) ?
Ru3B E1BD E2BC 6_655 . 146.0(3) ?
Ru3B E1BD E2BC 5_545 . 146.0(3) ?
Ru2C E1BD E2BC 5_545 . 56.3(2) ?
Ru2C E1BD E2BC 7 . 56.3(2) ?
Ru1B E1BD E2BC 7 . 113.6(2) ?
Ru1B E1BD E2BC 5_545 . 113.6(2) ?
C2B E1BD E2BC 3_566 . 93.3(5) ?
C2B E1BD E2BC 1_546 . 93.3(5) ?
C3B E1BD E2AD 7 . 45.5(8) ?
C3B E1BD E2AD 5_545 . 45.5(8) ?
C4B E1BD E2AD 5_545 . 67.6(5) ?
C4B E1BD E2AD 7 . 67.6(5) ?
C1B E1BD E2AD 5_545 . 134.1(8) ?
C1B E1BD E2AD 7 . 134.1(8) ?
C5BB E1BD E2AD . . 78.9(3) ?
Ru3B E1BD E2AD 6_655 . 109.7(2) ?
Ru3B E1BD E2AD 5_545 . 109.7(2) ?
Ru2C E1BD E2AD 5_545 . 111.1(2) ?
Ru2C E1BD E2AD 7 . 111.1(2) ?
Ru1B E1BD E2AD 7 . 51.5(2) ?
Ru1B E1BD E2AD 5_545 . 51.5(2) ?
C2B E1BD E2AD 3_566 . 146.8(7) ?
C2B E1BD E2AD 1_546 . 146.8(7) ?
E2BC E1BD E2AD . . 74.2(2) ?
C3B E1BD E1AD 7 5_545 45.5(9) ?
C3B E1BD E1AD 5_545 5_545 134.2(9) ?
C4B E1BD E1AD 5_545 5_545 140.0(9) ?
C4B E1BD E1AD 7 5_545 46.8(9) ?
C1B E1BD E1AD 5_545 5_545 135.9(9) ?
C1B E1BD E1AD 7 5_545 45.2(8) ?
C5BB E1BD E1AD . 5_545 85.0(2) ?
Ru3B E1BD E1AD 6_655 5_545 52.8(3) ?
Ru3B E1BD E1AD 5_545 5_545 119.1(4) ?
Ru2C E1BD E1AD 5_545 5_545 134.5(3) ?
Ru2C E1BD E1AD 7 5_545 55.0(2) ?
Ru1B E1BD E1AD 7 5_545 55.1(2) ?
Ru1B E1BD E1AD 5_545 5_545 116.7(3) ?
C2B E1BD E1AD 3_566 5_545 123.2(7) ?
C2B E1BD E1AD 1_546 5_545 60.9(7) ?
E2BC E1BD E1AD . 5_545 94.38(15) ?
E2AD E1BD E1AD . 5_545 88.94(9) ?
C3B E1BD E1AD 7 5 134.2(9) ?
C3B E1BD E1AD 5_545 5 45.5(9) ?
C4B E1BD E1AD 5_545 5 46.8(9) ?
C4B E1BD E1AD 7 5 140.0(9) ?
C1B E1BD E1AD 5_545 5 45.2(8) ?
C1B E1BD E1AD 7 5 135.9(9) ?
C5BB E1BD E1AD . 5 85.0(2) ?
Ru3B E1BD E1AD 6_655 5 119.1(4) ?
Ru3B E1BD E1AD 5_545 5 52.8(3) ?
Ru2C E1BD E1AD 5_545 5 55.0(2) ?
Ru2C E1BD E1AD 7 5 134.5(3) ?
Ru1B E1BD E1AD 7 5 116.7(3) ?
Ru1B E1BD E1AD 5_545 5 55.1(2) ?
C2B E1BD E1AD 3_566 5 60.9(7) ?
C2B E1BD E1AD 1_546 5 123.2(7) ?
E2BC E1BD E1AD . 5 94.38(15) ?
E2AD E1BD E1AD . 5 88.94(9) ?
E1AD E1BD E1AD 5_545 5 170.1(3) ?
C3B E1BD E3BB 7 1_556 135.1(9) ?
C3B E1BD E3BB 5_545 1_556 135.1(9) ?
C4B E1BD E3BB 5_545 1_556 122.1(6) ?
C4B E1BD E3BB 7 1_556 122.1(6) ?
C1B E1BD E3BB 5_545 1_556 46.6(9) ?
C1B E1BD E3BB 7 1_556 46.6(9) ?
C5BB E1BD E3BB . 1_556 84.2(3) ?
Ru3B E1BD E3BB 6_655 1_556 57.0(2) ?
Ru3B E1BD E3BB 5_545 1_556 57.0(2) ?
Ru2C E1BD E3BB 5_545 1_556 81.5(2) ?
Ru2C E1BD E3BB 7 1_556 81.5(2) ?
Ru1B E1BD E3BB 7 1_556 115.1(2) ?
Ru1B E1BD E3BB 5_545 1_556 115.1(2) ?
C2B E1BD E3BB 3_566 1_556 41.5(7) ?
C2B E1BD E3BB 1_546 1_556 41.5(7) ?
E2BC E1BD E3BB . 1_556 122.7(2) ?
E2AD E1BD E3BB . 1_556 163.1(2) ?
E1AD E1BD E3BB 5_545 1_556 89.60(10) ?
E1AD E1BD E3BB 5 1_556 89.60(10) ?
C3B E1BD C5AB 7 6_655 58.7(8) ?
C3B E1BD C5AB 5_545 6_655 119.3(6) ?
C4B E1BD C5AB 5_545 6_655 148.9(4) ?
C4B E1BD C5AB 7 6_655 78.9(8) ?
C1B E1BD C5AB 5_545 6_655 124.3(8) ?
C1B E1BD C5AB 7 6_655 62.3(7) ?
C5BB E1BD C5AB . 6_655 46.04(11) ?
Ru3B E1BD C5AB 6_655 6_655 30.0(3) ?
Ru3B E1BD C5AB 5_545 6_655 85.5(3) ?
Ru2C E1BD C5AB 5_545 6_655 166.7(3) ?
Ru2C E1BD C5AB 7 6_655 93.0(2) ?
Ru1B E1BD C5AB 7 6_655 30.7(2) ?
Ru1B E1BD C5AB 5_545 6_655 83.0(3) ?
C2B E1BD C5AB 3_566 6_655 127.8(7) ?
C2B E1BD C5AB 1_546 6_655 82.3(7) ?
E2BC E1BD C5AB . 6_655 127.92(10) ?
E2AD E1BD C5AB . 6_655 81.7(2) ?
E1AD E1BD C5AB 5_545 6_655 38.99(14) ?
E1AD E1BD C5AB 5 6_655 131.1(2) ?
E3BB E1BD C5AB 1_556 6_655 86.6(2) ?
C3B E1BD C5AB 7 5_545 119.3(6) ?
C3B E1BD C5AB 5_545 5_545 58.7(8) ?
C4B E1BD C5AB 5_545 5_545 78.9(8) ?
C4B E1BD C5AB 7 5_545 148.9(4) ?
C1B E1BD C5AB 5_545 5_545 62.3(6) ?
C1B E1BD C5AB 7 5_545 124.3(8) ?
C5BB E1BD C5AB . 5_545 46.04(11) ?
Ru3B E1BD C5AB 6_655 5_545 85.5(3) ?
Ru3B E1BD C5AB 5_545 5_545 30.0(3) ?
Ru2C E1BD C5AB 5_545 5_545 93.0(2) ?
Ru2C E1BD C5AB 7 5_545 166.7(3) ?
Ru1B E1BD C5AB 7 5_545 83.0(3) ?
Ru1B E1BD C5AB 5_545 5_545 30.7(2) ?
C2B E1BD C5AB 3_566 5_545 82.3(7) ?
C2B E1BD C5AB 1_546 5_545 127.8(7) ?
E2BC E1BD C5AB . 5_545 127.92(10) ?
E2AD E1BD C5AB . 5_545 81.7(2) ?
E1AD E1BD C5AB 5_545 5_545 131.1(2) ?
E1AD E1BD C5AB 5 5_545 38.99(14) ?
E3BB E1BD C5AB 1_556 5_545 86.6(2) ?
C5AB E1BD C5AB 6_655 5_545 92.1(2) ?
C3B E1BD E2BD 7 1_556 119.0(6) ?
C3B E1BD E2BD 5_545 1_556 119.0(6) ?
C4B E1BD E2BD 5_545 1_556 87.9(4) ?
C4B E1BD E2BD 7 1_556 87.9(4) ?
C1B E1BD E2BD 5_545 1_556 59.3(6) ?
C1B E1BD E2BD 7 1_556 59.3(6) ?
C5BB E1BD E2BD . 1_556 138.0(3) ?
Ru3B E1BD E2BD 6_655 1_556 101.0(2) ?
Ru3B E1BD E2BD 5_545 1_556 101.0(2) ?
Ru2C E1BD E2BD 5_545 1_556 45.9(2) ?
Ru2C E1BD E2BD 7 1_556 45.9(2) ?
Ru1B E1BD E2BD 7 1_556 148.6(2) ?
Ru1B E1BD E2BD 5_545 1_556 148.6(2) ?
C2B E1BD E2BD 3_566 1_556 39.2(6) ?
C2B E1BD E2BD 1_546 1_556 39.2(6) ?
E2BC E1BD E2BD . 1_556 68.8(2) ?
E2AD E1BD E2BD . 1_556 143.1(2) ?
E1AD E1BD E2BD 5_545 1_556 93.76(12) ?
E1AD E1BD E2BD 5 1_556 93.76(12) ?
E3BB E1BD E2BD 1_556 1_556 53.83(14) ?
C5AB E1BD E2BD 6_655 1_556 121.5(2) ?
C5AB E1BD E2BD 5_545 1_556 121.5(2) ?
C3B E1BD Ru2D 7 3_565 75.4(9) ?
C3B E1BD Ru2D 5_545 3_565 27.5(7) ?
C4B E1BD Ru2D 5_545 3_565 25.2(6) ?
C4B E1BD Ru2D 7 3_565 75.7(9) ?
C1B E1BD Ru2D 5_545 3_565 102.5(9) ?
C1B E1BD Ru2D 7 3_565 149.5(8) ?
C5BB E1BD Ru2D . 3_565 112.5(3) ?
Ru3B E1BD Ru2D 6_655 3_565 153.6(2) ?
Ru3B E1BD Ru2D 5_545 3_565 113.6(3) ?
Ru2C E1BD Ru2D 5_545 3_565 67.0(2) ?
Ru2C E1BD Ru2D 7 3_565 100.8(3) ?
Ru1B E1BD Ru2D 7 3_565 95.7(2) ?
Ru1B E1BD Ru2D 5_545 3_565 68.7(2) ?
C2B E1BD Ru2D 3_566 3_565 105.8(7) ?
C2B E1BD Ru2D 1_546 3_565 137.8(6) ?
E2BC E1BD Ru2D . 3_565 45.10(14) ?
E2AD E1BD Ru2D . 3_565 44.22(12) ?
E1AD E1BD Ru2D 5_545 3_565 118.8(2) ?
E1AD E1BD Ru2D 5 3_565 65.27(13) ?
E3BB E1BD Ru2D 1_556 3_565 147.16(13) ?
C5AB E1BD Ru2D 6_655 3_565 125.7(2) ?
C5AB E1BD Ru2D 5_545 3_565 86.1(2) ?
E2BD E1BD Ru2D 1_556 3_565 104.7(2) ?
C3B E1BD Ru2D 7 1_545 27.5(8) ?
C3B E1BD Ru2D 5_545 1_545 75.4(9) ?
C4B E1BD Ru2D 5_545 1_545 75.7(9) ?
C4B E1BD Ru2D 7 1_545 25.2(7) ?
C1B E1BD Ru2D 5_545 1_545 149.5(8) ?
C1B E1BD Ru2D 7 1_545 102.5(9) ?
C5BB E1BD Ru2D . 1_545 112.5(3) ?
Ru3B E1BD Ru2D 6_655 1_545 113.6(3) ?
Ru3B E1BD Ru2D 5_545 1_545 153.6(2) ?
Ru2C E1BD Ru2D 5_545 1_545 100.8(3) ?
Ru2C E1BD Ru2D 7 1_545 67.0(2) ?
Ru1B E1BD Ru2D 7 1_545 68.7(2) ?
Ru1B E1BD Ru2D 5_545 1_545 95.7(2) ?
C2B E1BD Ru2D 3_566 1_545 137.8(6) ?
C2B E1BD Ru2D 1_546 1_545 105.8(7) ?
E2BC E1BD Ru2D . 1_545 45.10(14) ?
E2AD E1BD Ru2D . 1_545 44.22(12) ?
E1AD E1BD Ru2D 5_545 1_545 65.27(13) ?
E1AD E1BD Ru2D 5 1_545 118.8(2) ?
E3BB E1BD Ru2D 1_556 1_545 147.16(13) ?
C5AB E1BD Ru2D 6_655 1_545 86.1(2) ?
C5AB E1BD Ru2D 5_545 1_545 125.7(2) ?
E2BD E1BD Ru2D 1_556 1_545 104.7(2) ?
Ru2D E1BD Ru2D 3_565 1_545 53.7(2) ?
C1D E1BB C1D 3_565 1_545 82.8(17) ?
C1D E1BB C3D 3_565 1_545 173.8(10) ?
C1D E1BB C3D 1_545 1_545 92.3(12) ?
C1D E1BB C3D 3_565 3_565 92.3(12) ?
C1D E1BB C3D 1_545 3_565 173.8(10) ?
C3D E1BB C3D 1_545 3_565 92.5(17) ?
C1D E1BB C4D 3_565 3_565 80.1(11) ?
C1D E1BB C4D 1_545 3_565 142.1(8) ?
C3D E1BB C4D 1_545 3_565 101.9(13) ?
C3D E1BB C4D 3_565 3_565 32.5(6) ?
C1D E1BB C4D 3_565 1_545 142.1(8) ?
C1D E1BB C4D 1_545 1_545 80.1(11) ?
C3D E1BB C4D 1_545 1_545 32.5(6) ?
C3D E1BB C4D 3_565 1_545 101.9(13) ?
C4D E1BB C4D 3_565 1_545 93.2(19) ?
C1D E1BB C5BC 3_565 2_655 93.5(8) ?
C1D E1BB C5BC 1_545 2_655 93.5(8) ?
C3D E1BB C5BC 1_545 2_655 90.5(7) ?
C3D E1BB C5BC 3_565 2_655 90.5(7) ?
C4D E1BB C5BC 3_565 2_655 121.0(7) ?
C4D E1BB C5BC 1_545 2_655 121.0(7) ?
C1D E1BB Ru3C 3_565 4_645 92.8(9) ?
C1D E1BB Ru3C 1_545 4_645 46.4(7) ?
C3D E1BB Ru3C 1_545 4_645 86.3(8) ?
C3D E1BB Ru3C 3_565 4_645 137.9(6) ?
C4D E1BB Ru3C 3_565 4_645 166.6(9) ?
C4D E1BB Ru3C 1_545 4_645 99.3(10) ?
C5BC E1BB Ru3C 2_655 4_645 47.5(3) ?
C1D E1BB Ru3C 3_565 2_665 46.4(6) ?
C1D E1BB Ru3C 1_545 2_665 92.8(9) ?
C3D E1BB Ru3C 1_545 2_665 137.9(6) ?
C3D E1BB Ru3C 3_565 2_665 86.3(8) ?
C4D E1BB Ru3C 3_565 2_665 99.3(10) ?
C4D E1BB Ru3C 1_545 2_665 166.6(10) ?
C5BC E1BB Ru3C 2_655 2_665 47.5(3) ?
Ru3C E1BB Ru3C 4_645 2_665 67.9(4) ?
C1D E1BB Ru2B 3_565 3_565 48.6(8) ?
C1D E1BB Ru2B 1_545 3_565 100.1(7) ?
C3D E1BB Ru2B 1_545 3_565 129.4(7) ?
C3D E1BB Ru2B 3_565 3_565 73.8(6) ?
C4D E1BB Ru2B 3_565 3_565 44.5(4) ?
C4D E1BB Ru2B 1_545 3_565 101.9(8) ?
C5BC E1BB Ru2B 2_655 3_565 136.6(3) ?
Ru3C E1BB Ru2B 4_645 3_565 135.7(3) ?
Ru3C E1BB Ru2B 2_665 3_565 90.5(2) ?
C1D E1BB Ru2B 3_565 1_545 100.1(7) ?
C1D E1BB Ru2B 1_545 1_545 48.6(8) ?
C3D E1BB Ru2B 1_545 1_545 73.8(6) ?
C3D E1BB Ru2B 3_565 1_545 129.4(7) ?
C4D E1BB Ru2B 3_565 1_545 101.9(8) ?
C4D E1BB Ru2B 1_545 1_545 44.5(4) ?
C5BC E1BB Ru2B 2_655 1_545 136.6(3) ?
Ru3C E1BB Ru2B 4_645 1_545 90.5(2) ?
Ru3C E1BB Ru2B 2_665 1_545 135.7(3) ?
Ru2B E1BB Ru2B 3_565 1_545 78.6(4) ?
C1D E1BB Ru1C 3_565 1_545 139.6(7) ?
C1D E1BB Ru1C 1_545 1_545 93.5(7) ?
C3D E1BB Ru1C 1_545 1_545 44.0(6) ?
C3D E1BB Ru1C 3_565 1_545 92.7(7) ?
C4D E1BB Ru1C 3_565 1_545 121.0(4) ?
C4D E1BB Ru1C 1_545 1_545 75.2(6) ?
C5BC E1BB Ru1C 2_655 1_545 46.5(4) ?
Ru3C E1BB Ru1C 4_645 1_545 58.5(2) ?
Ru3C E1BB Ru1C 2_665 1_545 94.0(2) ?
Ru2B E1BB Ru1C 3_565 1_545 165.4(3) ?
Ru2B E1BB Ru1C 1_545 1_545 107.2(2) ?
C1D E1BB Ru1C 3_565 3_565 93.5(7) ?
C1D E1BB Ru1C 1_545 3_565 139.6(7) ?
C3D E1BB Ru1C 1_545 3_565 92.7(7) ?
C3D E1BB Ru1C 3_565 3_565 44.0(6) ?
C4D E1BB Ru1C 3_565 3_565 75.2(6) ?
C4D E1BB Ru1C 1_545 3_565 121.0(4) ?
C5BC E1BB Ru1C 2_655 3_565 46.5(4) ?
Ru3C E1BB Ru1C 4_645 3_565 94.0(2) ?
Ru3C E1BB Ru1C 2_665 3_565 58.5(2) ?
Ru2B E1BB Ru1C 3_565 3_565 107.2(2) ?
Ru2B E1BB Ru1C 1_545 3_565 165.4(3) ?
Ru1C E1BB Ru1C 1_545 3_565 64.0(3) ?
C1D E1BB E2BA 3_565 . 104.8(7) ?
C1D E1BB E2BA 1_545 . 104.8(7) ?
C3D E1BB E2BA 1_545 . 72.9(7) ?
C3D E1BB E2BA 3_565 . 72.9(7) ?
C4D E1BB E2BA 3_565 . 48.9(9) ?
C4D E1BB E2BA 1_545 . 48.9(9) ?
C5BC E1BB E2BA 2_655 . 155.5(5) ?
Ru3C E1BB E2BA 4_645 . 144.5(2) ?
Ru3C E1BB E2BA 2_665 . 144.5(2) ?
Ru2B E1BB E2BA 3_565 . 56.6(2) ?
Ru2B E1BB E2BA 1_545 . 56.6(2) ?
Ru1C E1BB E2BA 1_545 . 115.0(2) ?
Ru1C E1BB E2BA 3_565 . 115.0(2) ?
C1D E1BB C2D 3_565 5_545 18.2(9) ?
C1D E1BB C2D 1_545 5_545 71.9(11) ?
C3D E1BB C2D 1_545 5_545 155.8(9) ?
C3D E1BB C2D 3_565 5_545 102.3(11) ?
C4D E1BB C2D 3_565 5_545 81.9(9) ?
C4D E1BB C2D 1_545 5_545 124.2(7) ?
C5BC E1BB C2D 2_655 5_545 108.3(7) ?
Ru3C E1BB C2D 4_645 5_545 95.0(6) ?
Ru3C E1BB C2D 2_665 5_545 63.1(6) ?
Ru2B E1BB C2D 3_565 5_545 41.3(6) ?
Ru2B E1BB C2D 1_545 5_545 82.0(7) ?
Ru1C E1BB C2D 1_545 5_545 151.2(6) ?
Ru1C E1BB C2D 3_565 5_545 111.3(7) ?
E2BA E1BB C2D . 5_545 93.1(5) ?
C1D E1BB C2D 3_565 7 71.9(11) ?
C1D E1BB C2D 1_545 7 18.2(9) ?
C3D E1BB C2D 1_545 7 102.3(11) ?
C3D E1BB C2D 3_565 7 155.8(9) ?
C4D E1BB C2D 3_565 7 124.2(7) ?
C4D E1BB C2D 1_545 7 81.9(9) ?
C5BC E1BB C2D 2_655 7 108.3(7) ?
Ru3C E1BB C2D 4_645 7 63.1(6) ?
Ru3C E1BB C2D 2_665 7 95.0(6) ?
Ru2B E1BB C2D 3_565 7 82.0(7) ?
Ru2B E1BB C2D 1_545 7 41.3(6) ?
Ru1C E1BB C2D 1_545 7 111.3(7) ?
Ru1C E1BB C2D 3_565 7 151.2(6) ?
E2BA E1BB C2D . 7 93.1(5) ?
C2D E1BB C2D 5_545 7 57.9(14) ?
C1D E1BB E2BB 3_565 . 138.4(8) ?
C1D E1BB E2BB 1_545 . 138.4(8) ?
C3D E1BB E2BB 1_545 . 47.1(8) ?
C3D E1BB E2BB 3_565 . 47.1(8) ?
C4D E1BB E2BB 3_565 . 68.7(5) ?
C4D E1BB E2BB 1_545 . 68.7(5) ?
C5BC E1BB E2BB 2_655 . 80.6(5) ?
Ru3C E1BB E2BB 4_645 . 111.4(2) ?
Ru3C E1BB E2BB 2_665 . 111.4(2) ?
Ru2B E1BB E2BB 3_565 . 112.4(2) ?
Ru2B E1BB E2BB 1_545 . 112.4(2) ?
Ru1C E1BB E2BB 1_545 . 53.1(2) ?
Ru1C E1BB E2BB 3_565 . 53.1(2) ?
E2BA E1BB E2BB . . 75.0(2) ?
C2D E1BB E2BB 5_545 . 149.0(7) ?
C2D E1BB E2BB 7 . 149.0(7) ?
C1D E1BB E1AB 3_565 5_545 130.7(9) ?
C1D E1BB E1AB 1_545 5_545 48.2(8) ?
C3D E1BB E1AB 1_545 5_545 44.8(9) ?
C3D E1BB E1AB 3_565 5_545 137.0(8) ?
C4D E1BB E1AB 3_565 5_545 140.2(10) ?
C4D E1BB E1AB 1_545 5_545 47.1(10) ?
C5BC E1BB E1AB 2_655 5_545 85.88(12) ?
Ru3C E1BB E1AB 4_645 5_545 52.2(2) ?
Ru3C E1BB E1AB 2_665 5_545 120.1(2) ?
Ru2B E1BB E1AB 3_565 5_545 132.8(2) ?
Ru2B E1BB E1AB 1_545 5_545 54.3(2) ?
Ru1C E1BB E1AB 1_545 5_545 55.2(2) ?
Ru1C E1BB E1AB 3_565 5_545 119.1(2) ?
E2BA E1BB E1AB . 5_545 94.11(11) ?
C2D E1BB E1AB 5_545 5_545 119.5(7) ?
C2D E1BB E1AB 7 5_545 61.8(7) ?
E2BB E1BB E1AB . 5_545 90.17(9) ?
C1D E1BB E1AB 3_565 5 48.2(8) ?
C1D E1BB E1AB 1_545 5 130.7(9) ?
C3D E1BB E1AB 1_545 5 137.0(9) ?
C3D E1BB E1AB 3_565 5 44.8(9) ?
C4D E1BB E1AB 3_565 5 47.1(10) ?
C4D E1BB E1AB 1_545 5 140.2(10) ?
C5BC E1BB E1AB 2_655 5 85.88(11) ?
Ru3C E1BB E1AB 4_645 5 120.1(2) ?
Ru3C E1BB E1AB 2_665 5 52.2(2) ?
Ru2B E1BB E1AB 3_565 5 54.3(2) ?
Ru2B E1BB E1AB 1_545 5 132.8(2) ?
Ru1C E1BB E1AB 1_545 5 119.1(2) ?
Ru1C E1BB E1AB 3_565 5 55.2(2) ?
E2BA E1BB E1AB . 5 94.11(11) ?
C2D E1BB E1AB 5_545 5 61.8(7) ?
C2D E1BB E1AB 7 5 119.5(7) ?
E2BB E1BB E1AB . 5 90.17(9) ?
E1AB E1BB E1AB 5_545 5 171.6(2) ?
C1D E1BB E3BC 3_565 2_655 42.7(9) ?
C1D E1BB E3BC 1_545 2_655 42.7(9) ?
C3D E1BB E3BC 1_545 2_655 133.4(9) ?
C3D E1BB E3BC 3_565 2_655 133.4(9) ?
C4D E1BB E3BC 3_565 2_655 120.9(6) ?
C4D E1BB E3BC 1_545 2_655 120.9(6) ?
C5BC E1BB E3BC 2_655 2_655 83.0(5) ?
Ru3C E1BB E3BC 4_645 2_655 55.9(2) ?
Ru3C E1BB E3BC 2_665 2_655 55.9(2) ?
Ru2B E1BB E3BC 3_565 2_655 79.9(2) ?
Ru2B E1BB E3BC 1_545 2_655 79.9(2) ?
Ru1C E1BB E3BC 1_545 2_655 114.0(2) ?
Ru1C E1BB E3BC 3_565 2_655 114.0(2) ?
E2BA E1BB E3BC . 2_655 121.5(2) ?
C2D E1BB E3BC 5_545 2_655 39.4(6) ?
C2D E1BB E3BC 7 2_655 39.4(6) ?
E2BB E1BB E3BC . 2_655 163.6(2) ?
E1AB E1BB E3BC 5_545 2_655 88.65(9) ?
E1AB E1BB E3BC 5 2_655 88.65(9) ?
C1D E1BB E2AB 3_565 . 55.8(7) ?
C1D E1BB E2AB 1_545 . 55.8(7) ?
C3D E1BB E2AB 1_545 . 118.3(6) ?
C3D E1BB E2AB 3_565 . 118.3(6) ?
C4D E1BB E2AB 3_565 . 86.8(3) ?
C4D E1BB E2AB 1_545 . 86.8(3) ?
C5BC E1BB E2AB 2_655 . 136.1(5) ?
Ru3C E1BB E2AB 4_645 . 98.8(2) ?
Ru3C E1BB E2AB 2_665 . 98.8(2) ?
Ru2B E1BB E2AB 3_565 . 44.9(2) ?
Ru2B E1BB E2AB 1_545 . 44.9(2) ?
Ru1C E1BB E2AB 1_545 . 147.05(15) ?
Ru1C E1BB E2AB 3_565 . 147.05(15) ?
E2BA E1BB E2AB . . 68.4(2) ?
C2D E1BB E2AB 5_545 . 37.6(6) ?
C2D E1BB E2AB 7 . 37.6(6) ?
E2BB E1BB E2AB . . 143.3(2) ?
E1AB E1BB E2AB 5_545 . 92.38(10) ?
E1AB E1BB E2AB 5 . 92.38(10) ?
E3BC E1BB E2AB 2_655 . 53.09(15) ?
C1D E1BB Ru2A 3_565 3_565 105.2(9) ?
C1D E1BB Ru2A 1_545 3_565 149.5(8) ?
C3D E1BB Ru2A 1_545 3_565 77.4(9) ?
C3D E1BB Ru2A 3_565 3_565 29.1(7) ?
C4D E1BB Ru2A 3_565 3_565 25.3(7) ?
C4D E1BB Ru2A 1_545 3_565 75.9(9) ?
C5BC E1BB Ru2A 2_655 3_565 115.0(4) ?
Ru3C E1BB Ru2A 4_645 3_565 156.5(2) ?
Ru3C E1BB Ru2A 2_665 3_565 114.2(2) ?
Ru2B E1BB Ru2A 3_565 3_565 67.3(2) ?
Ru2B E1BB Ru2A 1_545 3_565 100.9(3) ?
Ru1C E1BB Ru2A 1_545 3_565 98.3(2) ?
Ru1C E1BB Ru2A 3_565 3_565 70.3(2) ?
E2BA E1BB Ru2A . 3_565 44.8(2) ?
C2D E1BB Ru2A 5_545 3_565 106.8(7) ?
C2D E1BB Ru2A 7 3_565 136.8(6) ?
E2BB E1BB Ru2A . 3_565 45.20(13) ?
E1AB E1BB Ru2A 5_545 3_565 119.7(2) ?
E1AB E1BB Ru2A 5 3_565 65.76(14) ?
E3BC E1BB Ru2A 2_655 3_565 146.11(15) ?
E2AB E1BB Ru2A . 3_565 103.9(2) ?
C1D E1BB Ru2A 3_565 1_545 149.5(8) ?
C1D E1BB Ru2A 1_545 1_545 105.2(9) ?
C3D E1BB Ru2A 1_545 1_545 29.1(8) ?
C3D E1BB Ru2A 3_565 1_545 77.4(9) ?
C4D E1BB Ru2A 3_565 1_545 75.9(9) ?
C4D E1BB Ru2A 1_545 1_545 25.3(7) ?
C5BC E1BB Ru2A 2_655 1_545 115.0(4) ?
Ru3C E1BB Ru2A 4_645 1_545 114.2(2) ?
Ru3C E1BB Ru2A 2_665 1_545 156.5(2) ?
Ru2B E1BB Ru2A 3_565 1_545 100.9(3) ?
Ru2B E1BB Ru2A 1_545 1_545 67.3(2) ?
Ru1C E1BB Ru2A 1_545 1_545 70.3(2) ?
Ru1C E1BB Ru2A 3_565 1_545 98.3(2) ?
E2BA E1BB Ru2A . 1_545 44.8(2) ?
C2D E1BB Ru2A 5_545 1_545 136.8(6) ?
C2D E1BB Ru2A 7 1_545 106.8(7) ?
E2BB E1BB Ru2A . 1_545 45.20(13) ?
E1AB E1BB Ru2A 5_545 1_545 65.76(14) ?
E1AB E1BB Ru2A 5 1_545 119.7(2) ?
E3BC E1BB Ru2A 2_655 1_545 146.11(15) ?
E2AB E1BB Ru2A . 1_545 103.9(2) ?
Ru2A E1BB Ru2A 3_565 1_545 54.0(2) ?
C3C E1BC C3C 1_545 3_565 89.9(17) ?
C3C E1BC C1C 1_545 3_565 177.9(8) ?
C3C E1BC C1C 3_565 3_565 90.6(12) ?
C3C E1BC C1C 1_545 1_545 90.6(12) ?
C3C E1BC C1C 3_565 1_545 177.9(8) ?
C1C E1BC C1C 3_565 1_545 88.7(18) ?
C3C E1BC C4C 1_545 1_545 31.7(5) ?
C3C E1BC C4C 3_565 1_545 101.6(12) ?
C1C E1BC C4C 3_565 1_545 146.3(8) ?
C1C E1BC C4C 1_545 1_545 77.9(11) ?
C3C E1BC C4C 1_545 3_565 101.6(12) ?
C3C E1BC C4C 3_565 3_565 31.7(5) ?
C1C E1BC C4C 3_565 3_565 77.9(11) ?
C1C E1BC C4C 1_545 3_565 146.3(8) ?
C4C E1BC C4C 1_545 3_565 96.2(18) ?
C3C E1BC C5BC 1_545 2_655 88.9(7) ?
C3C E1BC C5BC 3_565 2_655 88.9(7) ?
C1C E1BC C5BC 3_565 2_655 93.1(7) ?
C1C E1BC C5BC 1_545 2_655 93.1(7) ?
C4C E1BC C5BC 1_545 2_655 118.2(7) ?
C4C E1BC C5BC 3_565 2_655 118.2(7) ?
C3C E1BC Ru3C 1_545 2_665 135.6(6) ?
C3C E1BC Ru3C 3_565 2_665 86.4(8) ?
C1C E1BC Ru3C 3_565 2_665 46.4(6) ?
C1C E1BC Ru3C 1_545 2_665 94.6(9) ?
C4C E1BC Ru3C 1_545 2_665 163.5(8) ?
C4C E1BC Ru3C 3_565 2_665 98.0(9) ?
C5BC E1BC Ru3C 2_655 2_665 46.8(3) ?
C3C E1BC Ru3C 1_545 4_645 86.4(8) ?
C3C E1BC Ru3C 3_565 4_645 135.6(6) ?
C1C E1BC Ru3C 3_565 4_645 94.6(9) ?
C1C E1BC Ru3C 1_545 4_645 46.4(6) ?
C4C E1BC Ru3C 1_545 4_645 98.0(9) ?
C4C E1BC Ru3C 3_565 4_645 163.5(9) ?
C5BC E1BC Ru3C 2_655 4_645 46.8(3) ?
Ru3C E1BC Ru3C 2_665 4_645 66.8(4) ?
C3C E1BC Ru2D 1_545 3_565 128.8(8) ?
C3C E1BC Ru2D 3_565 3_565 72.6(6) ?
C1C E1BC Ru2D 3_565 3_565 49.6(7) ?
C1C E1BC Ru2D 1_545 3_565 105.6(7) ?
C4C E1BC Ru2D 1_545 3_565 104.2(8) ?
C4C E1BC Ru2D 3_565 3_565 43.1(4) ?
C5BC E1BC Ru2D 2_655 3_565 136.5(2) ?
Ru3C E1BC Ru2D 2_665 3_565 91.9(2) ?
Ru3C E1BC Ru2D 4_645 3_565 139.0(3) ?
C3C E1BC Ru2D 1_545 1_545 72.6(6) ?
C3C E1BC Ru2D 3_565 1_545 128.8(8) ?
C1C E1BC Ru2D 3_565 1_545 105.6(7) ?
C1C E1BC Ru2D 1_545 1_545 49.6(7) ?
C4C E1BC Ru2D 1_545 1_545 43.1(4) ?
C4C E1BC Ru2D 3_565 1_545 104.2(8) ?
C5BC E1BC Ru2D 2_655 1_545 136.5(2) ?
Ru3C E1BC Ru2D 2_665 1_545 139.0(3) ?
Ru3C E1BC Ru2D 4_645 1_545 91.9(2) ?
Ru2D E1BC Ru2D 3_565 1_545 81.9(3) ?
C3C E1BC Ru1D 1_545 1_545 43.1(6) ?
C3C E1BC Ru1D 3_565 1_545 90.2(7) ?
C1C E1BC Ru1D 3_565 1_545 138.9(7) ?
C1C E1BC Ru1D 1_545 1_545 91.6(7) ?
C4C E1BC Ru1D 1_545 1_545 73.1(6) ?
C4C E1BC Ru1D 3_565 1_545 118.8(4) ?
C5BC E1BC Ru1D 2_655 1_545 45.9(4) ?
Ru3C E1BC Ru1D 2_665 1_545 92.7(2) ?
Ru3C E1BC Ru1D 4_645 1_545 58.4(2) ?
Ru2D E1BC Ru1D 3_565 1_545 161.8(2) ?
Ru2D E1BC Ru1D 1_545 1_545 105.7(2) ?
C3C E1BC Ru1D 1_545 3_565 90.2(7) ?
C3C E1BC Ru1D 3_565 3_565 43.1(6) ?
C1C E1BC Ru1D 3_565 3_565 91.6(7) ?
C1C E1BC Ru1D 1_545 3_565 138.9(7) ?
C4C E1BC Ru1D 1_545 3_565 118.8(4) ?
C4C E1BC Ru1D 3_565 3_565 73.1(6) ?
C5BC E1BC Ru1D 2_655 3_565 45.9(4) ?
Ru3C E1BC Ru1D 2_665 3_565 58.4(2) ?
Ru3C E1BC Ru1D 4_645 3_565 92.7(2) ?
Ru2D E1BC Ru1D 3_565 3_565 105.7(2) ?
Ru2D E1BC Ru1D 1_545 3_565 161.8(2) ?
Ru1D E1BC Ru1D 1_545 3_565 62.5(3) ?
C3C E1BC E2AD 1_545 . 72.3(7) ?
C3C E1BC E2AD 3_565 . 72.3(7) ?
C1C E1BC E2AD 3_565 . 106.0(7) ?
C1C E1BC E2AD 1_545 . 106.0(7) ?
C4C E1BC E2AD 1_545 . 50.6(8) ?
C4C E1BC E2AD 3_565 . 50.6(9) ?
C5BC E1BC E2AD 2_655 . 153.0(5) ?
Ru3C E1BC E2AD 2_665 . 145.7(2) ?
Ru3C E1BC E2AD 4_645 . 145.7(2) ?
Ru2D E1BC E2AD 3_565 . 56.6(2) ?
Ru2D E1BC E2AD 1_545 . 56.6(2) ?
Ru1D E1BC E2AD 1_545 . 113.3(2) ?
Ru1D E1BC E2AD 3_565 . 113.3(2) ?
C3C E1BC C2C 1_545 5_545 159.9(8) ?
C3C E1BC C2C 3_565 5_545 100.2(10) ?
C1C E1BC C2C 3_565 5_545 18.1(9) ?
C1C E1BC C2C 1_545 5_545 78.7(11) ?
C4C E1BC C2C 1_545 5_545 128.3(7) ?
C4C E1BC C2C 3_565 5_545 79.5(8) ?
C5BC E1BC C2C 2_655 5_545 108.4(7) ?
Ru3C E1BC C2C 2_665 5_545 63.0(6) ?
Ru3C E1BC C2C 4_645 5_545 98.0(6) ?
Ru2D E1BC C2C 3_565 5_545 41.6(6) ?
Ru2D E1BC C2C 1_545 5_545 87.6(6) ?
Ru1D E1BC C2C 1_545 5_545 152.5(6) ?
Ru1D E1BC C2C 3_565 5_545 109.1(7) ?
E2AD E1BC C2C . 5_545 94.1(5) ?
C3C E1BC C2C 1_545 7 100.2(10) ?
C3C E1BC C2C 3_565 7 159.9(8) ?
C1C E1BC C2C 3_565 7 78.7(11) ?
C1C E1BC C2C 1_545 7 18.1(9) ?
C4C E1BC C2C 1_545 7 79.5(8) ?
C4C E1BC C2C 3_565 7 128.3(7) ?
C5BC E1BC C2C 2_655 7 108.4(7) ?
Ru3C E1BC C2C 2_665 7 98.0(6) ?
Ru3C E1BC C2C 4_645 7 63.0(6) ?
Ru2D E1BC C2C 3_565 7 87.6(6) ?
Ru2D E1BC C2C 1_545 7 41.6(6) ?
Ru1D E1BC C2C 1_545 7 109.1(7) ?
Ru1D E1BC C2C 3_565 7 152.5(6) ?
E2AD E1BC C2C . 7 94.1(5) ?
C2C E1BC C2C 5_545 7 65.3(14) ?
C3C E1BC E2AC 1_545 . 45.7(8) ?
C3C E1BC E2AC 3_565 . 45.7(8) ?
C1C E1BC E2AC 3_565 . 135.3(9) ?
C1C E1BC E2AC 1_545 . 135.3(9) ?
C4C E1BC E2AC 1_545 . 67.9(5) ?
C4C E1BC E2AC 3_565 . 67.9(5) ?
C5BC E1BC E2AC 2_655 . 79.4(5) ?
Ru3C E1BC E2AC 2_665 . 110.1(2) ?
Ru3C E1BC E2AC 4_645 . 110.1(2) ?
Ru2D E1BC E2AC 3_565 . 110.0(2) ?
Ru2D E1BC E2AC 1_545 . 110.0(2) ?
Ru1D E1BC E2AC 1_545 . 52.0(2) ?
Ru1D E1BC E2AC 3_565 . 52.0(2) ?
E2AD E1BC E2AC . . 73.6(2) ?
C2C E1BC E2AC 5_545 . 145.6(7) ?
C2C E1BC E2AC 7 . 145.6(7) ?
C3C E1BC E1AC 1_545 5 134.7(8) ?
C3C E1BC E1AC 3_565 5 45.2(9) ?
C1C E1BC E1AC 3_565 5 46.1(9) ?
C1C E1BC E1AC 1_545 5 134.4(9) ?
C4C E1BC E1AC 1_545 5 141.6(9) ?
C4C E1BC E1AC 3_565 5 45.6(9) ?
C5BC E1BC E1AC 2_655 5 84.98(12) ?
Ru3C E1BC E1AC 2_665 5 52.5(2) ?
Ru3C E1BC E1AC 4_645 5 119.2(2) ?
Ru2D E1BC E1AC 3_565 5 53.9(2) ?
Ru2D E1BC E1AC 1_545 5 135.7(2) ?
Ru1D E1BC E1AC 1_545 5 117.2(2) ?
Ru1D E1BC E1AC 3_565 5 54.8(2) ?
E2AD E1BC E1AC . 5 94.51(11) ?
C2C E1BC E1AC 5_545 5 59.3(7) ?
C2C E1BC E1AC 7 5 124.3(7) ?
E2AC E1BC E1AC . 5 89.17(9) ?
C3C E1BC E1AC 1_545 5_545 45.2(9) ?
C3C E1BC E1AC 3_565 5_545 134.7(9) ?
C1C E1BC E1AC 3_565 5_545 134.4(9) ?
C1C E1BC E1AC 1_545 5_545 46.1(9) ?
C4C E1BC E1AC 1_545 5_545 45.6(9) ?
C4C E1BC E1AC 3_565 5_545 141.6(9) ?
C5BC E1BC E1AC 2_655 5_545 84.98(12) ?
Ru3C E1BC E1AC 2_665 5_545 119.2(2) ?
Ru3C E1BC E1AC 4_645 5_545 52.5(2) ?
Ru2D E1BC E1AC 3_565 5_545 135.7(2) ?
Ru2D E1BC E1AC 1_545 5_545 53.9(2) ?
Ru1D E1BC E1AC 1_545 5_545 54.8(2) ?
Ru1D E1BC E1AC 3_565 5_545 117.2(2) ?
E2AD E1BC E1AC . 5_545 94.51(11) ?
C2C E1BC E1AC 5_545 5_545 124.3(7) ?
C2C E1BC E1AC 7 5_545 59.3(7) ?
E2AC E1BC E1AC . 5_545 89.17(9) ?
E1AC E1BC E1AC 5 5_545 170.0(2) ?
C3C E1BC E3BC 1_545 2_655 134.5(9) ?
C3C E1BC E3BC 3_565 2_655 134.5(9) ?
C1C E1BC E3BC 3_565 2_655 45.3(9) ?
C1C E1BC E3BC 1_545 2_655 45.3(9) ?
C4C E1BC E3BC 1_545 2_655 121.4(6) ?
C4C E1BC E3BC 3_565 2_655 121.4(6) ?
C5BC E1BC E3BC 2_655 2_655 83.8(5) ?
Ru3C E1BC E3BC 2_665 2_655 56.7(2) ?
Ru3C E1BC E3BC 4_645 2_655 56.7(2) ?
Ru2D E1BC E3BC 3_565 2_655 82.4(2) ?
Ru2D E1BC E3BC 1_545 2_655 82.4(2) ?
Ru1D E1BC E3BC 1_545 2_655 114.7(2) ?
Ru1D E1BC E3BC 3_565 2_655 114.7(2) ?
E2AD E1BC E3BC . 2_655 123.2(2) ?
C2C E1BC E3BC 5_545 2_655 42.1(6) ?
C2C E1BC E3BC 7 2_655 42.1(6) ?
E2AC E1BC E3BC . 2_655 163.2(2) ?
E1AC E1BC E3BC 5 2_655 89.37(9) ?
E1AC E1BC E3BC 5_545 2_655 89.37(9) ?
C3C E1BC E2BC 1_545 . 119.5(6) ?
C3C E1BC E2BC 3_565 . 119.5(6) ?
C1C E1BC E2BC 3_565 . 58.6(7) ?
C1C E1BC E2BC 1_545 . 58.6(7) ?
C4C E1BC E2BC 1_545 . 88.3(3) ?
C4C E1BC E2BC 3_565 . 88.3(3) ?
C5BC E1BC E2BC 2_655 . 137.4(5) ?
Ru3C E1BC E2BC 2_665 . 100.4(2) ?
Ru3C E1BC E2BC 4_645 . 100.4(2) ?
Ru2D E1BC E2BC 3_565 . 47.4(2) ?
Ru2D E1BC E2BC 1_545 . 47.4(2) ?
Ru1D E1BC E2BC 1_545 . 148.04(15) ?
Ru1D E1BC E2BC 3_565 . 148.04(15) ?
E2AD E1BC E2BC . . 69.5(2) ?
C2C E1BC E2BC 5_545 . 40.5(6) ?
C2C E1BC E2BC 7 . 40.5(6) ?
E2AC E1BC E2BC . . 143.2(2) ?
E1AC E1BC E2BC 5 . 93.63(11) ?
E1AC E1BC E2BC 5_545 . 93.63(11) ?
E3BC E1BC E2BC 2_655 . 53.64(15) ?
C3C E1BC Ru2C 1_545 1_545 29.3(8) ?
C3C E1BC Ru2C 3_565 1_545 74.9(9) ?
C1C E1BC Ru2C 3_565 1_545 149.2(8) ?
C1C E1BC Ru2C 1_545 1_545 104.7(9) ?
C4C E1BC Ru2C 1_545 1_545 27.0(7) ?
C4C E1BC Ru2C 3_565 1_545 75.7(9) ?
C5BC E1BC Ru2C 2_655 1_545 113.3(4) ?
Ru3C E1BC Ru2C 2_665 1_545 153.7(2) ?
Ru3C E1BC Ru2C 4_645 1_545 114.8(2) ?
Ru2D E1BC Ru2C 3_565 1_545 99.8(3) ?
Ru2D E1BC Ru2C 1_545 1_545 66.5(2) ?
Ru1D E1BC Ru2C 1_545 1_545 69.4(2) ?
Ru1D E1BC Ru2C 3_565 1_545 95.6(2) ?
E2AD E1BC Ru2C . 1_545 44.0(2) ?
C2C E1BC Ru2C 5_545 1_545 137.8(6) ?
C2C E1BC Ru2C 7 1_545 105.9(6) ?
E2AC E1BC Ru2C . 1_545 43.64(12) ?
E1AC E1BC Ru2C 5 1_545 117.85(14) ?
E1AC E1BC Ru2C 5_545 1_545 66.70(12) ?
E3BC E1BC Ru2C 2_655 1_545 148.02(14) ?
E2BC E1BC Ru2C . 1_545 104.9(2) ?
C3C E1BC Ru2C 1_545 3_565 74.9(9) ?
C3C E1BC Ru2C 3_565 3_565 29.3(8) ?
C1C E1BC Ru2C 3_565 3_565 104.7(9) ?
C1C E1BC Ru2C 1_545 3_565 149.2(8) ?
C4C E1BC Ru2C 1_545 3_565 75.7(8) ?
C4C E1BC Ru2C 3_565 3_565 27.0(7) ?
C5BC E1BC Ru2C 2_655 3_565 113.3(4) ?
Ru3C E1BC Ru2C 2_665 3_565 114.8(2) ?
Ru3C E1BC Ru2C 4_645 3_565 153.7(2) ?
Ru2D E1BC Ru2C 3_565 3_565 66.5(2) ?
Ru2D E1BC Ru2C 1_545 3_565 99.8(3) ?
Ru1D E1BC Ru2C 1_545 3_565 95.6(2) ?
Ru1D E1BC Ru2C 3_565 3_565 69.4(2) ?
E2AD E1BC Ru2C . 3_565 44.0(2) ?
C2C E1BC Ru2C 5_545 3_565 105.9(6) ?
C2C E1BC Ru2C 7 3_565 137.8(6) ?
E2AC E1BC Ru2C . 3_565 43.64(12) ?
E1AC E1BC Ru2C 5 3_565 66.70(12) ?
E1AC E1BC Ru2C 5_545 3_565 117.85(14) ?
E3BC E1BC Ru2C 2_655 3_565 148.02(14) ?
E2BC E1BC Ru2C . 3_565 104.9(2) ?
Ru2C E1BC Ru2C 1_545 3_565 51.3(2) ?
C3D E1AB C3D 7_554 5_544 89.4(17) ?
C3D E1AB C5AC 7_554 6_654 83.0(8) ?
C3D E1AB C5AC 5_544 6_654 106.1(6) ?
C3D E1AB C5AC 7_554 8_644 106.1(6) ?
C3D E1AB C5AC 5_544 8_644 83.0(8) ?
C5AC E1AB C5AC 6_654 8_644 32.9(6) ?
C3D E1AB C4D 7_554 5_544 95.1(13) ?
C3D E1AB C4D 5_544 5_544 31.4(5) ?
C5AC E1AB C4D 6_654 5_544 137.4(6) ?
C5AC E1AB C4D 8_644 5_544 110.9(9) ?
C3D E1AB C4D 7_554 7_554 31.4(5) ?
C3D E1AB C4D 5_544 7_554 95.1(13) ?
C5AC E1AB C4D 6_654 7_554 110.9(9) ?
C5AC E1AB C4D 8_644 7_554 137.4(6) ?
C4D E1AB C4D 5_544 7_554 84.1(19) ?
C3D E1AB C1D 7_554 5_544 164.8(9) ?
C3D E1AB C1D 5_544 5_544 86.8(11) ?
C5AC E1AB C1D 6_654 5_544 112.2(8) ?
C5AC E1AB C1D 8_644 5_544 88.1(7) ?
C4D E1AB C1D 5_544 5_544 74.3(11) ?
C4D E1AB C1D 7_554 5_544 134.5(8) ?
C3D E1AB C1D 7_554 7_554 86.8(11) ?
C3D E1AB C1D 5_544 7_554 164.8(9) ?
C5AC E1AB C1D 6_654 7_554 88.1(7) ?
C5AC E1AB C1D 8_644 7_554 112.2(8) ?
C4D E1AB C1D 5_544 7_554 134.5(8) ?
C4D E1AB C1D 7_554 7_554 74.3(11) ?
C1D E1AB C1D 5_544 7_554 93.0(14) ?
C3D E1AB Ru3C 7_554 6_654 83.6(9) ?
C3D E1AB Ru3C 5_544 6_654 149.9(5) ?
C5AC E1AB Ru3C 6_654 6_654 44.0(3) ?
C5AC E1AB Ru3C 8_644 6_654 71.0(5) ?
C4D E1AB Ru3C 5_544 6_654 178.0(9) ?
C4D E1AB Ru3C 7_554 6_654 94.0(10) ?
C1D E1AB Ru3C 5_544 6_654 106.8(8) ?
C1D E1AB Ru3C 7_554 6_654 44.1(6) ?
C3D E1AB Ru3C 7_554 8_644 149.9(5) ?
C3D E1AB Ru3C 5_544 8_644 83.6(9) ?
C5AC E1AB Ru3C 6_654 8_644 71.0(5) ?
C5AC E1AB Ru3C 8_644 8_644 44.0(3) ?
C4D E1AB Ru3C 5_544 8_644 94.0(10) ?
C4D E1AB Ru3C 7_554 8_644 178.0(9) ?
C1D E1AB Ru3C 5_544 8_644 44.1(6) ?
C1D E1AB Ru3C 7_554 8_644 106.8(8) ?
Ru3C E1AB Ru3C 6_654 8_644 87.9(4) ?
C3D E1AB Ru2B 7_554 5_544 119.7(7) ?
C3D E1AB Ru2B 5_544 5_544 70.3(6) ?
C5AC E1AB Ru2B 6_654 5_544 156.4(5) ?
C5AC E1AB Ru2B 8_644 5_544 125.5(3) ?
C4D E1AB Ru2B 5_544 5_544 41.9(4) ?
C4D E1AB Ru2B 7_554 5_544 92.7(8) ?
C1D E1AB Ru2B 5_544 5_544 45.3(7) ?
C1D E1AB Ru2B 7_554 5_544 98.9(6) ?
Ru3C E1AB Ru2B 6_654 5_544 137.8(2) ?
Ru3C E1AB Ru2B 8_644 5_544 85.4(2) ?
C3D E1AB Ru2B 7_554 7_554 70.3(6) ?
C3D E1AB Ru2B 5_544 7_554 119.7(7) ?
C5AC E1AB Ru2B 6_654 7_554 125.5(3) ?
C5AC E1AB Ru2B 8_644 7_554 156.4(5) ?
C4D E1AB Ru2B 5_544 7_554 92.7(8) ?
C4D E1AB Ru2B 7_554 7_554 41.9(4) ?
C1D E1AB Ru2B 5_544 7_554 98.9(6) ?
C1D E1AB Ru2B 7_554 7_554 45.3(7) ?
Ru3C E1AB Ru2B 6_654 7_554 85.4(2) ?
Ru3C E1AB Ru2B 8_644 7_554 137.8(2) ?
Ru2B E1AB Ru2B 5_544 7_554 72.6(3) ?
C3D E1AB Ru1C 7_554 7_554 41.8(6) ?
C3D E1AB Ru1C 5_544 7_554 100.8(7) ?
C5AC E1AB Ru1C 6_654 7_554 41.2(5) ?
C5AC E1AB Ru1C 8_644 7_554 67.9(3) ?
C4D E1AB Ru1C 5_544 7_554 124.0(5) ?
C4D E1AB Ru1C 7_554 7_554 70.8(7) ?
C1D E1AB Ru1C 5_544 7_554 153.4(7) ?
C1D E1AB Ru1C 7_554 7_554 86.1(7) ?
Ru3C E1AB Ru1C 6_654 7_554 55.7(2) ?
Ru3C E1AB Ru1C 8_644 7_554 110.9(2) ?
Ru2B E1AB Ru1C 5_544 7_554 160.9(3) ?
Ru2B E1AB Ru1C 7_554 7_554 99.2(2) ?
C3D E1AB Ru1C 7_554 5_544 100.8(7) ?
C3D E1AB Ru1C 5_544 5_544 41.8(6) ?
C5AC E1AB Ru1C 6_654 5_544 67.9(3) ?
C5AC E1AB Ru1C 8_644 5_544 41.2(5) ?
C4D E1AB Ru1C 5_544 5_544 70.8(7) ?
C4D E1AB Ru1C 7_554 5_544 124.0(6) ?
C1D E1AB Ru1C 5_544 5_544 86.1(7) ?
C1D E1AB Ru1C 7_554 5_544 153.4(7) ?
Ru3C E1AB Ru1C 6_654 5_544 110.9(2) ?
Ru3C E1AB Ru1C 8_644 5_544 55.7(2) ?
Ru2B E1AB Ru1C 5_544 5_544 99.2(2) ?
Ru2B E1AB Ru1C 7_554 5_544 160.9(3) ?
Ru1C E1AB Ru1C 7_554 5_544 83.1(3) ?
C3D E1AB E2AB 7_554 1_554 46.9(8) ?
C3D E1AB E2AB 5_544 1_554 46.9(8) ?
C5AC E1AB E2AB 6_654 1_554 81.0(5) ?
C5AC E1AB E2AB 8_644 1_554 81.0(5) ?
C4D E1AB E2AB 5_544 1_554 67.8(5) ?
C4D E1AB E2AB 7_554 1_554 67.8(5) ?
C1D E1AB E2AB 5_544 1_554 133.2(7) ?
C1D E1AB E2AB 7_554 1_554 133.2(7) ?
Ru3C E1AB E2AB 6_654 1_554 112.0(2) ?
Ru3C E1AB E2AB 8_644 1_554 112.0(2) ?
Ru2B E1AB E2AB 5_544 1_554 109.1(2) ?
Ru2B E1AB E2AB 7_554 1_554 109.1(2) ?
Ru1C E1AB E2AB 7_554 1_554 56.5(2) ?
Ru1C E1AB E2AB 5_544 1_554 56.5(2) ?
C3D E1AB E3AC 7_554 2_655 135.2(9) ?
C3D E1AB E3AC 5_544 2_655 135.2(9) ?
C5AC E1AB E3AC 6_654 2_655 86.5(5) ?
C5AC E1AB E3AC 8_644 2_655 86.5(5) ?
C4D E1AB E3AC 5_544 2_655 120.8(6) ?
C4D E1AB E3AC 7_554 2_655 120.8(6) ?
C1D E1AB E3AC 5_544 2_655 49.3(8) ?
C1D E1AB E3AC 7_554 2_655 49.3(8) ?
Ru3C E1AB E3AC 6_654 2_655 59.7(2) ?
Ru3C E1AB E3AC 8_644 2_655 59.7(2) ?
Ru2B E1AB E3AC 5_544 2_655 81.3(2) ?
Ru2B E1AB E3AC 7_554 2_655 81.3(2) ?
Ru1C E1AB E3AC 7_554 2_655 115.1(2) ?
Ru1C E1AB E3AC 5_544 2_655 115.1(2) ?
E2AB E1AB E3AC 1_554 2_655 166.9(2) ?
C3D E1AB E2AA 7_554 . 67.5(7) ?
C3D E1AB E2AA 5_544 . 67.5(7) ?
C5AC E1AB E2AA 6_654 . 149.5(5) ?
C5AC E1AB E2AA 8_644 . 149.5(5) ?
C4D E1AB E2AA 5_544 . 43.9(9) ?
C4D E1AB E2AA 7_554 . 43.9(9) ?
C1D E1AB E2AA 5_544 . 97.5(7) ?
C1D E1AB E2AA 7_554 . 97.5(7) ?
Ru3C E1AB E2AA 6_654 . 134.1(2) ?
Ru3C E1AB E2AA 8_644 . 134.1(2) ?
Ru2B E1AB E2AA 5_544 . 52.2(2) ?
Ru2B E1AB E2AA 7_554 . 52.2(2) ?
Ru1C E1AB E2AA 7_554 . 109.0(2) ?
Ru1C E1AB E2AA 5_544 . 109.0(2) ?
E2AB E1AB E2AA 1_554 . 73.4(2) ?
E3AC E1AB E2AA 2_655 . 119.7(2) ?
C3D E1AB E1BB 7_554 5_554 133.1(9) ?
C3D E1AB E1BB 5_544 5_554 43.9(9) ?
C5AC E1AB E1BB 6_654 5_554 110.5(3) ?
C5AC E1AB E1BB 8_644 5_554 77.6(3) ?
C4D E1AB E1BB 5_544 5_554 44.2(10) ?
C4D E1AB E1BB 7_554 5_554 128.2(10) ?
C1D E1AB E1BB 5_544 5_554 43.6(7) ?
C1D E1AB E1BB 7_554 5_554 136.3(7) ?
Ru3C E1AB E1BB 6_654 5_554 137.7(2) ?
Ru3C E1AB E1BB 8_644 5_554 49.8(2) ?
Ru2B E1AB E1BB 5_544 5_554 50.0(2) ?
Ru2B E1AB E1BB 7_554 5_554 122.6(2) ?
Ru1C E1AB E1BB 7_554 5_554 134.1(2) ?
Ru1C E1AB E1BB 5_544 5_554 51.1(2) ?
E2AB E1AB E1BB 1_554 5_554 89.66(9) ?
E3AC E1AB E1BB 2_655 5_554 91.29(9) ?
E2AA E1AB E1BB . 5_554 85.88(11) ?
C3D E1AB E1BB 7_554 5_544 43.9(9) ?
C3D E1AB E1BB 5_544 5_544 133.1(9) ?
C5AC E1AB E1BB 6_654 5_544 77.6(3) ?
C5AC E1AB E1BB 8_644 5_544 110.5(3) ?
C4D E1AB E1BB 5_544 5_544 128.2(10) ?
C4D E1AB E1BB 7_554 5_544 44.2(10) ?
C1D E1AB E1BB 5_544 5_544 136.3(7) ?
C1D E1AB E1BB 7_554 5_544 43.6(7) ?
Ru3C E1AB E1BB 6_654 5_544 49.8(2) ?
Ru3C E1AB E1BB 8_644 5_544 137.7(2) ?
Ru2B E1AB E1BB 5_544 5_544 122.6(2) ?
Ru2B E1AB E1BB 7_554 5_544 50.0(2) ?
Ru1C E1AB E1BB 7_554 5_544 51.1(2) ?
Ru1C E1AB E1BB 5_544 5_544 134.1(2) ?
E2AB E1AB E1BB 1_554 5_544 89.66(9) ?
E3AC E1AB E1BB 2_655 5_544 91.29(9) ?
E2AA E1AB E1BB . 5_544 85.88(11) ?
E1BB E1AB E1BB 5_554 5_544 171.6(2) ?
C3D E1AB C2D 7_554 3_565 150.0(8) ?
C3D E1AB C2D 5_544 3_565 97.4(10) ?
C5AC E1AB C2D 6_654 3_565 122.3(7) ?
C5AC E1AB C2D 8_644 3_565 103.7(6) ?
C4D E1AB C2D 5_544 3_565 77.2(8) ?
C4D E1AB C2D 7_554 3_565 118.7(7) ?
C1D E1AB C2D 5_544 3_565 18.0(8) ?
C1D E1AB C2D 7_554 3_565 79.0(10) ?
Ru3C E1AB C2D 6_654 3_565 103.2(6) ?
Ru3C E1AB C2D 8_644 3_565 60.1(6) ?
Ru2B E1AB C2D 5_544 3_565 39.2(6) ?
Ru2B E1AB C2D 7_554 3_565 81.1(6) ?
Ru1C E1AB C2D 7_554 3_565 158.6(6) ?
Ru1C E1AB C2D 5_544 3_565 103.7(7) ?
E2AB E1AB C2D 1_554 3_565 143.8(6) ?
E3AC E1AB C2D 2_655 3_565 43.6(6) ?
E2AA E1AB C2D . 3_565 88.2(5) ?
E1BB E1AB C2D 5_554 3_565 57.5(7) ?
E1BB E1AB C2D 5_544 3_565 120.5(7) ?
C3D E1AB C2D 7_554 1_545 97.4(10) ?
C3D E1AB C2D 5_544 1_545 150.0(8) ?
C5AC E1AB C2D 6_654 1_545 103.7(6) ?
C5AC E1AB C2D 8_644 1_545 122.3(7) ?
C4D E1AB C2D 5_544 1_545 118.7(7) ?
C4D E1AB C2D 7_554 1_545 77.2(8) ?
C1D E1AB C2D 5_544 1_545 79.0(10) ?
C1D E1AB C2D 7_554 1_545 18.0(8) ?
Ru3C E1AB C2D 6_654 1_545 60.1(6) ?
Ru3C E1AB C2D 8_644 1_545 103.2(6) ?
Ru2B E1AB C2D 5_544 1_545 81.1(6) ?
Ru2B E1AB C2D 7_554 1_545 39.2(6) ?
Ru1C E1AB C2D 7_554 1_545 103.7(7) ?
Ru1C E1AB C2D 5_544 1_545 158.6(6) ?
E2AB E1AB C2D 1_554 1_545 143.8(6) ?
E3AC E1AB C2D 2_655 1_545 43.6(6) ?
E2AA E1AB C2D . 1_545 88.2(5) ?
E1BB E1AB C2D 5_554 1_545 120.5(7) ?
E1BB E1AB C2D 5_544 1_545 57.5(7) ?
C2D E1AB C2D 3_565 1_545 63.1(13) ?
C3D E1AB E1AC 7_554 . 116.7(7) ?
C3D E1AB E1AC 5_544 . 116.7(7) ?
C5AC E1AB E1AC 6_654 . 36.1(5) ?
C5AC E1AB E1AC 8_644 . 36.1(5) ?
C4D E1AB E1AC 5_544 . 137.4(9) ?
C4D E1AB E1AC 7_554 . 137.4(9) ?
C1D E1AB E1AC 5_544 . 78.1(7) ?
C1D E1AB E1AC 7_554 . 78.1(7) ?
Ru3C E1AB E1AC 6_654 . 44.6(2) ?
Ru3C E1AB E1AC 8_644 . 44.6(2) ?
Ru2B E1AB E1AC 5_544 . 123.3(2) ?
Ru2B E1AB E1AC 7_554 . 123.3(2) ?
Ru1C E1AB E1AC 7_554 . 75.7(2) ?
Ru1C E1AB E1AC 5_544 . 75.7(2) ?
E2AB E1AB E1AC 1_554 . 113.2(2) ?
E3AC E1AB E1AC 2_655 . 53.7(2) ?
E2AA E1AB E1AC . . 173.4(2) ?
E1BB E1AB E1AC 5_554 . 93.99(11) ?
E1BB E1AB E1AC 5_544 . 93.99(11) ?
C2D E1AB E1AC 3_565 . 86.2(5) ?
C2D E1AB E1AC 1_545 . 86.2(5) ?
C3D E1AB Ru2A 7_554 5_544 71.4(9) ?
C3D E1AB Ru2A 5_544 5_544 27.8(8) ?
C5AC E1AB Ru2A 6_654 5_544 122.6(5) ?
C5AC E1AB Ru2A 8_644 5_544 108.1(5) ?
C4D E1AB Ru2A 5_544 5_544 25.3(7) ?
C4D E1AB Ru2A 7_554 5_544 68.6(9) ?
C1D E1AB Ru2A 5_544 5_544 99.2(8) ?
C1D E1AB Ru2A 7_554 5_544 138.1(7) ?
Ru3C E1AB Ru2A 6_654 5_544 153.9(2) ?
Ru3C E1AB Ru2A 8_644 5_544 109.8(2) ?
Ru2B E1AB Ru2A 5_544 5_544 65.0(2) ?
Ru2B E1AB Ru2A 7_554 5_544 93.1(3) ?
Ru1C E1AB Ru2A 7_554 5_544 99.1(2) ?
Ru1C E1AB Ru2A 5_544 5_544 67.9(2) ?
E2AB E1AB Ru2A 1_554 5_544 44.14(13) ?
E3AC E1AB Ru2A 2_655 5_544 145.9(2) ?
E2AA E1AB Ru2A . 5_544 41.4(2) ?
E1BB E1AB Ru2A 5_554 5_544 63.42(13) ?
E1BB E1AB Ru2A 5_544 5_544 110.8(2) ?
C2D E1AB Ru2A 3_565 5_544 102.3(6) ?
C2D E1AB Ru2A 1_545 5_544 129.4(5) ?
E1AC E1AB Ru2A . 5_544 143.6(2) ?
C3D E1AB Ru2A 7_554 7_554 27.8(8) ?
C3D E1AB Ru2A 5_544 7_554 71.4(9) ?
C5AC E1AB Ru2A 6_654 7_554 108.1(5) ?
C5AC E1AB Ru2A 8_644 7_554 122.6(5) ?
C4D E1AB Ru2A 5_544 7_554 68.6(9) ?
C4D E1AB Ru2A 7_554 7_554 25.3(7) ?
C1D E1AB Ru2A 5_544 7_554 138.1(7) ?
C1D E1AB Ru2A 7_554 7_554 99.2(8) ?
Ru3C E1AB Ru2A 6_654 7_554 109.8(2) ?
Ru3C E1AB Ru2A 8_644 7_554 153.9(2) ?
Ru2B E1AB Ru2A 5_544 7_554 93.1(3) ?
Ru2B E1AB Ru2A 7_554 7_554 65.0(2) ?
Ru1C E1AB Ru2A 7_554 7_554 67.9(2) ?
Ru1C E1AB Ru2A 5_544 7_554 99.1(2) ?
E2AB E1AB Ru2A 1_554 7_554 44.14(13) ?
E3AC E1AB Ru2A 2_655 7_554 145.9(2) ?
E2AA E1AB Ru2A . 7_554 41.4(2) ?
E1BB E1AB Ru2A 5_554 7_554 110.8(2) ?
E1BB E1AB Ru2A 5_544 7_554 63.42(13) ?
C2D E1AB Ru2A 3_565 7_554 129.4(5) ?
C2D E1AB Ru2A 1_545 7_554 102.3(6) ?
E1AC E1AB Ru2A . 7_554 143.6(2) ?
Ru2A E1AB Ru2A 5_544 7_554 47.5(2) ?
C3D E1AB E2BB 7_554 . 110.9(5) ?
C3D E1AB E2BB 5_544 . 110.9(5) ?
C5AC E1AB E2BB 6_654 . 140.3(4) ?
C5AC E1AB E2BB 8_644 . 140.3(4) ?
C4D E1AB E2BB 5_544 . 80.1(4) ?
C4D E1AB E2BB 7_554 . 80.1(4) ?
C1D E1AB E2BB 5_544 . 57.3(6) ?
C1D E1AB E2BB 7_554 . 57.3(6) ?
Ru3C E1AB E2BB 6_654 . 99.0(2) ?
Ru3C E1AB E2BB 8_644 . 99.0(2) ?
Ru2B E1AB E2BB 5_544 . 41.7(2) ?
Ru2B E1AB E2BB 7_554 . 41.7(2) ?
Ru1C E1AB E2BB 7_554 . 138.41(14) ?
Ru1C E1AB E2BB 5_544 . 138.41(14) ?
E2AB E1AB E2BB 1_554 . 136.1(2) ?
E3AC E1AB E2BB 2_655 . 57.0(2) ?
E2AA E1AB E2BB . . 62.72(15) ?
E1BB E1AB E2BB 5_554 . 87.34(11) ?
E1BB E1AB E2BB 5_544 . 87.34(11) ?
C2D E1AB E2BB 3_565 . 39.6(6) ?
C2D E1AB E2BB 1_545 . 39.6(6) ?
E1AC E1AB E2BB . . 110.7(2) ?
Ru2A E1AB E2BB 5_544 . 97.1(2) ?
Ru2A E1AB E2BB 7_554 . 97.1(2) ?
C3C E1AC C3C 7_554 5_544 89.5(17) ?
C3C E1AC C4C 7_554 7_554 31.7(5) ?
C3C E1AC C4C 5_544 7_554 93.1(12) ?
C3C E1AC C4C 7_554 5_544 93.1(12) ?
C3C E1AC C4C 5_544 5_544 31.7(5) ?
C4C E1AC C4C 7_554 5_544 80.0(18) ?
C3C E1AC C5AC 7_554 8_644 106.7(6) ?
C3C E1AC C5AC 5_544 8_644 83.5(8) ?
C4C E1AC C5AC 7_554 8_644 138.4(6) ?
C4C E1AC C5AC 5_544 8_644 112.5(8) ?
C3C E1AC C5AC 7_554 6_654 83.5(8) ?
C3C E1AC C5AC 5_544 6_654 106.7(6) ?
C4C E1AC C5AC 7_554 6_654 112.5(8) ?
C4C E1AC C5AC 5_544 6_654 138.4(6) ?
C5AC E1AC C5AC 8_644 6_654 33.0(6) ?
C3C E1AC C1C 7_554 5_544 164.0(9) ?
C3C E1AC C1C 5_544 5_544 88.7(12) ?
C4C E1AC C1C 7_554 5_544 132.6(8) ?
C4C E1AC C1C 5_544 5_544 77.3(11) ?
C5AC E1AC C1C 8_644 5_544 88.9(7) ?
C5AC E1AC C1C 6_654 5_544 112.2(8) ?
C3C E1AC C1C 7_554 7_554 88.7(12) ?
C3C E1AC C1C 5_544 7_554 164.0(9) ?
C4C E1AC C1C 7_554 7_554 77.3(11) ?
C4C E1AC C1C 5_544 7_554 132.6(8) ?
C5AC E1AC C1C 8_644 7_554 112.2(8) ?
C5AC E1AC C1C 6_654 7_554 88.9(7) ?
C1C E1AC C1C 5_544 7_554 88.6(17) ?
C3C E1AC Ru3C 7_554 8_644 150.3(6) ?
C3C E1AC Ru3C 5_544 8_644 84.2(8) ?
C4C E1AC Ru3C 7_554 8_644 176.3(9) ?
C4C E1AC Ru3C 5_544 8_644 96.5(9) ?
C5AC E1AC Ru3C 8_644 8_644 43.8(3) ?
C5AC E1AC Ru3C 6_654 8_644 70.7(5) ?
C1C E1AC Ru3C 5_544 8_644 45.1(6) ?
C1C E1AC Ru3C 7_554 8_644 104.8(9) ?
C3C E1AC Ru3C 7_554 6_654 84.2(8) ?
C3C E1AC Ru3C 5_544 6_654 150.3(6) ?
C4C E1AC Ru3C 7_554 6_654 96.5(9) ?
C4C E1AC Ru3C 5_544 6_654 176.3(9) ?
C5AC E1AC Ru3C 8_644 6_654 70.7(5) ?
C5AC E1AC Ru3C 6_654 6_654 43.8(3) ?
C1C E1AC Ru3C 5_544 6_654 104.8(9) ?
C1C E1AC Ru3C 7_554 6_654 45.1(6) ?
Ru3C E1AC Ru3C 8_644 6_654 87.1(4) ?
C3C E1AC Ru2D 7_554 5_544 117.2(7) ?
C3C E1AC Ru2D 5_544 5_544 70.0(6) ?
C4C E1AC Ru2D 7_554 5_544 89.0(7) ?
C4C E1AC Ru2D 5_544 5_544 41.7(4) ?
C5AC E1AC Ru2D 8_644 5_544 127.4(3) ?
C5AC E1AC Ru2D 6_654 5_544 158.5(5) ?
C1C E1AC Ru2D 5_544 5_544 47.5(7) ?
C1C E1AC Ru2D 7_554 5_544 96.8(7) ?
Ru3C E1AC Ru2D 8_644 5_544 87.7(2) ?
Ru3C E1AC Ru2D 6_654 5_544 138.0(2) ?
C3C E1AC Ru2D 7_554 7_554 70.0(6) ?
C3C E1AC Ru2D 5_544 7_554 117.2(7) ?
C4C E1AC Ru2D 7_554 7_554 41.7(4) ?
C4C E1AC Ru2D 5_544 7_554 89.0(7) ?
C5AC E1AC Ru2D 8_644 7_554 158.5(5) ?
C5AC E1AC Ru2D 6_654 7_554 127.4(3) ?
C1C E1AC Ru2D 5_544 7_554 96.8(7) ?
C1C E1AC Ru2D 7_554 7_554 47.5(7) ?
Ru3C E1AC Ru2D 8_644 7_554 138.0(2) ?
Ru3C E1AC Ru2D 6_654 7_554 87.7(2) ?
Ru2D E1AC Ru2D 5_544 7_554 69.2(3) ?
C3C E1AC Ru1D 7_554 7_554 41.5(6) ?
C3C E1AC Ru1D 5_544 7_554 101.3(7) ?
C4C E1AC Ru1D 7_554 7_554 71.3(6) ?
C4C E1AC Ru1D 5_544 7_554 122.8(6) ?
C5AC E1AC Ru1D 8_644 7_554 68.8(3) ?
C5AC E1AC Ru1D 6_654 7_554 42.0(5) ?
C1C E1AC Ru1D 5_544 7_554 154.0(7) ?
C1C E1AC Ru1D 7_554 7_554 87.8(8) ?
Ru3C E1AC Ru1D 8_644 7_554 111.6(2) ?
Ru3C E1AC Ru1D 6_654 7_554 56.2(2) ?
Ru2D E1AC Ru1D 5_544 7_554 158.4(2) ?
Ru2D E1AC Ru1D 7_554 7_554 99.6(2) ?
C3C E1AC Ru1D 7_554 5_544 101.3(7) ?
C3C E1AC Ru1D 5_544 5_544 41.5(6) ?
C4C E1AC Ru1D 7_554 5_544 122.8(6) ?
C4C E1AC Ru1D 5_544 5_544 71.3(6) ?
C5AC E1AC Ru1D 8_644 5_544 42.0(5) ?
C5AC E1AC Ru1D 6_654 5_544 68.8(3) ?
C1C E1AC Ru1D 5_544 5_544 87.8(8) ?
C1C E1AC Ru1D 7_554 5_544 154.0(7) ?
Ru3C E1AC Ru1D 8_644 5_544 56.2(2) ?
Ru3C E1AC Ru1D 6_654 5_544 111.6(2) ?
Ru2D E1AC Ru1D 5_544 5_544 99.6(2) ?
Ru2D E1AC Ru1D 7_554 5_544 158.4(2) ?
Ru1D E1AC Ru1D 7_554 5_544 84.2(3) ?
C3C E1AC E2BC 7_554 1_554 47.1(8) ?
C3C E1AC E2BC 5_544 1_554 47.1(8) ?
C4C E1AC E2BC 7_554 1_554 67.0(4) ?
C4C E1AC E2BC 5_544 1_554 67.0(4) ?
C5AC E1AC E2BC 8_644 1_554 81.3(5) ?
C5AC E1AC E2BC 6_654 1_554 81.3(5) ?
C1C E1AC E2BC 5_544 1_554 135.4(9) ?
C1C E1AC E2BC 7_554 1_554 135.4(9) ?
Ru3C E1AC E2BC 8_644 1_554 112.4(2) ?
Ru3C E1AC E2BC 6_654 1_554 112.4(2) ?
Ru2D E1AC E2BC 5_544 1_554 108.0(2) ?
Ru2D E1AC E2BC 7_554 1_554 108.0(2) ?
Ru1D E1AC E2BC 7_554 1_554 56.5(2) ?
Ru1D E1AC E2BC 5_544 1_554 56.5(2) ?
C3C E1AC C2C 7_554 3_565 147.2(8) ?
C3C E1AC C2C 5_544 3_565 99.8(10) ?
C4C E1AC C2C 7_554 3_565 115.8(7) ?
C4C E1AC C2C 5_544 3_565 79.9(8) ?
C5AC E1AC C2C 8_644 3_565 105.5(7) ?
C5AC E1AC C2C 6_654 3_565 122.6(8) ?
C1C E1AC C2C 5_544 3_565 19.1(9) ?
C1C E1AC C2C 7_554 3_565 73.8(11) ?
Ru3C E1AC C2C 8_644 3_565 62.4(6) ?
Ru3C E1AC C2C 6_654 3_565 101.1(7) ?
Ru2D E1AC C2C 5_544 3_565 41.3(6) ?
Ru2D E1AC C2C 7_554 3_565 77.9(6) ?
Ru1D E1AC C2C 7_554 3_565 157.3(7) ?
Ru1D E1AC C2C 5_544 3_565 106.5(7) ?
E2BC E1AC C2C 1_554 3_565 146.0(7) ?
C3C E1AC C2C 7_554 1_545 99.8(10) ?
C3C E1AC C2C 5_544 1_545 147.2(8) ?
C4C E1AC C2C 7_554 1_545 79.9(8) ?
C4C E1AC C2C 5_544 1_545 115.8(7) ?
C5AC E1AC C2C 8_644 1_545 122.6(8) ?
C5AC E1AC C2C 6_654 1_545 105.5(7) ?
C1C E1AC C2C 5_544 1_545 73.8(11) ?
C1C E1AC C2C 7_554 1_545 19.1(9) ?
Ru3C E1AC C2C 8_644 1_545 101.1(7) ?
Ru3C E1AC C2C 6_654 1_545 62.4(6) ?
Ru2D E1AC C2C 5_544 1_545 77.9(6) ?
Ru2D E1AC C2C 7_554 1_545 41.3(6) ?
Ru1D E1AC C2C 7_554 1_545 106.5(7) ?
Ru1D E1AC C2C 5_544 1_545 157.3(7) ?
E2BC E1AC C2C 1_554 1_545 146.0(7) ?
C2C E1AC C2C 3_565 1_545 56.9(14) ?
C3C E1AC E3AC 7_554 2_655 135.1(8) ?
C3C E1AC E3AC 5_544 2_655 135.1(8) ?
C4C E1AC E3AC 7_554 2_655 121.5(6) ?
C4C E1AC E3AC 5_544 2_655 121.5(6) ?
C5AC E1AC E3AC 8_644 2_655 86.8(5) ?
C5AC E1AC E3AC 6_654 2_655 86.8(5) ?
C1C E1AC E3AC 5_544 2_655 47.2(9) ?
C1C E1AC E3AC 7_554 2_655 47.2(9) ?
Ru3C E1AC E3AC 8_644 2_655 59.69(15) ?
Ru3C E1AC E3AC 6_654 2_655 59.69(15) ?
Ru2D E1AC E3AC 5_544 2_655 82.0(2) ?
Ru2D E1AC E3AC 7_554 2_655 82.0(2) ?
Ru1D E1AC E3AC 7_554 2_655 115.7(2) ?
Ru1D E1AC E3AC 5_544 2_655 115.7(2) ?
E2BC E1AC E3AC 1_554 2_655 167.6(2) ?
C2C E1AC E3AC 3_565 2_655 41.7(6) ?
C2C E1AC E3AC 1_545 2_655 41.7(6) ?
C3C E1AC E1BC 7_554 5_544 44.6(8) ?
C3C E1AC E1BC 5_544 5_544 133.7(9) ?
C4C E1AC E1BC 7_554 5_544 46.1(9) ?
C4C E1AC E1BC 5_544 5_544 125.9(9) ?
C5AC E1AC E1BC 8_644 5_544 111.5(4) ?
C5AC E1AC E1BC 6_654 5_544 78.5(3) ?
C1C E1AC E1BC 5_544 5_544 133.0(8) ?
C1C E1AC E1BC 7_554 5_544 44.8(9) ?
Ru3C E1AC E1BC 8_644 5_544 137.4(2) ?
Ru3C E1AC E1BC 6_654 5_544 50.4(2) ?
Ru2D E1AC E1BC 5_544 5_544 119.8(2) ?
Ru2D E1AC E1BC 7_554 5_544 50.6(2) ?
Ru1D E1AC E1BC 7_554 5_544 51.7(2) ?
Ru1D E1AC E1BC 5_544 5_544 135.8(2) ?
E2BC E1AC E1BC 1_554 5_544 90.60(8) ?
C2C E1AC E1BC 3_565 5_544 116.1(7) ?
C2C E1AC E1BC 1_545 5_544 59.4(7) ?
E3AC E1AC E1BC 2_655 5_544 90.47(8) ?
C3C E1AC E1BC 7_554 5_554 133.7(9) ?
C3C E1AC E1BC 5_544 5_554 44.6(8) ?
C4C E1AC E1BC 7_554 5_554 125.9(9) ?
C4C E1AC E1BC 5_544 5_554 46.1(9) ?
C5AC E1AC E1BC 8_644 5_554 78.5(3) ?
C5AC E1AC E1BC 6_654 5_554 111.5(4) ?
C1C E1AC E1BC 5_544 5_554 44.8(8) ?
C1C E1AC E1BC 7_554 5_554 133.0(8) ?
Ru3C E1AC E1BC 8_644 5_554 50.4(2) ?
Ru3C E1AC E1BC 6_654 5_554 137.4(2) ?
Ru2D E1AC E1BC 5_544 5_554 50.6(2) ?
Ru2D E1AC E1BC 7_554 5_554 119.8(2) ?
Ru1D E1AC E1BC 7_554 5_554 135.8(2) ?
Ru1D E1AC E1BC 5_544 5_554 51.7(2) ?
E2BC E1AC E1BC 1_554 5_554 90.60(8) ?
C2C E1AC E1BC 3_565 5_554 59.4(7) ?
C2C E1AC E1BC 1_545 5_554 116.1(7) ?
E3AC E1AC E1BC 2_655 5_554 90.47(8) ?
E1BC E1AC E1BC 5_544 5_554 170.0(2) ?
C3C E1AC E2BD 7_554 . 67.1(7) ?
C3C E1AC E2BD 5_544 . 67.1(7) ?
C4C E1AC E2BD 7_554 . 41.9(9) ?
C4C E1AC E2BD 5_544 . 41.9(9) ?
C5AC E1AC E2BD 8_644 . 149.7(5) ?
C5AC E1AC E2BD 6_654 . 149.7(5) ?
C1C E1AC E2BD 5_544 . 97.6(7) ?
C1C E1AC E2BD 7_554 . 97.6(7) ?
Ru3C E1AC E2BD 8_644 . 134.4(2) ?
Ru3C E1AC E2BD 6_654 . 134.4(2) ?
Ru2D E1AC E2BD 5_544 . 50.1(2) ?
Ru2D E1AC E2BD 7_554 . 50.1(2) ?
Ru1D E1AC E2BD 7_554 . 108.4(2) ?
Ru1D E1AC E2BD 5_544 . 108.4(2) ?
E2BC E1AC E2BD 1_554 . 73.3(2) ?
C2C E1AC E2BD 3_565 . 87.5(5) ?
C2C E1AC E2BD 1_545 . 87.5(5) ?
E3AC E1AC E2BD 2_655 . 119.1(2) ?
E1BC E1AC E2BD 5_544 . 85.41(12) ?
E1BC E1AC E2BD 5_554 . 85.41(12) ?
C3C E1AC E1AB 7_554 . 117.2(7) ?
C3C E1AC E1AB 5_544 . 117.2(7) ?
C4C E1AC E1AB 7_554 . 139.5(9) ?
C4C E1AC E1AB 5_544 . 139.5(9) ?
C5AC E1AC E1AB 8_644 . 36.3(5) ?
C5AC E1AC E1AB 6_654 . 36.3(5) ?
C1C E1AC E1AB 5_544 . 77.5(7) ?
C1C E1AC E1AB 7_554 . 77.5(7) ?
Ru3C E1AC E1AB 8_644 . 44.1(2) ?
Ru3C E1AC E1AB 6_654 . 44.1(2) ?
Ru2D E1AC E1AB 5_544 . 125.0(2) ?
Ru2D E1AC E1AB 7_554 . 125.0(2) ?
Ru1D E1AC E1AB 7_554 . 76.6(2) ?
Ru1D E1AC E1AB 5_544 . 76.6(2) ?
E2BC E1AC E1AB 1_554 . 113.7(2) ?
C2C E1AC E1AB 3_565 . 86.3(5) ?
C2C E1AC E1AB 1_545 . 86.3(5) ?
E3AC E1AC E1AB 2_655 . 54.0(2) ?
E1BC E1AC E1AB 5_544 . 94.32(11) ?
E1BC E1AC E1AB 5_554 . 94.32(11) ?
E2BD E1AC E1AB . . 173.0(2) ?
C3C E1AC Ru2C 7_554 7_554 26.5(7) ?
C3C E1AC Ru2C 5_544 7_554 72.4(9) ?
C4C E1AC Ru2C 7_554 7_554 23.3(6) ?
C4C E1AC Ru2C 5_544 7_554 67.8(9) ?
C5AC E1AC Ru2C 8_644 7_554 122.8(5) ?
C5AC E1AC Ru2C 6_654 7_554 107.6(5) ?
C1C E1AC Ru2C 5_544 7_554 139.4(7) ?
C1C E1AC Ru2C 7_554 7_554 99.9(9) ?
Ru3C E1AC Ru2C 8_644 7_554 155.1(2) ?
Ru3C E1AC Ru2C 6_654 7_554 109.1(2) ?
Ru2D E1AC Ru2C 5_544 7_554 91.9(2) ?
Ru2D E1AC Ru2C 7_554 7_554 63.6(2) ?
Ru1D E1AC Ru2C 7_554 7_554 66.4(2) ?
Ru1D E1AC Ru2C 5_544 7_554 99.5(2) ?
E2BC E1AC Ru2C 1_554 7_554 44.45(12) ?
C2C E1AC Ru2C 3_565 7_554 128.9(6) ?
C2C E1AC Ru2C 1_545 7_554 103.1(6) ?
E3AC E1AC Ru2C 2_655 7_554 144.8(2) ?
E1BC E1AC Ru2C 5_544 7_554 62.60(12) ?
E1BC E1AC Ru2C 5_554 7_554 112.21(15) ?
E2BD E1AC Ru2C . 7_554 42.15(14) ?
E1AB E1AC Ru2C . 7_554 143.1(2) ?
C3C E1AC Ru2C 7_554 5_544 72.4(9) ?
C3C E1AC Ru2C 5_544 5_544 26.5(7) ?
C4C E1AC Ru2C 7_554 5_544 67.8(9) ?
C4C E1AC Ru2C 5_544 5_544 23.3(6) ?
C5AC E1AC Ru2C 8_644 5_544 107.6(5) ?
C5AC E1AC Ru2C 6_654 5_544 122.8(5) ?
C1C E1AC Ru2C 5_544 5_544 99.9(8) ?
C1C E1AC Ru2C 7_554 5_544 139.4(7) ?
Ru3C E1AC Ru2C 8_644 5_544 109.1(2) ?
Ru3C E1AC Ru2C 6_654 5_544 155.1(2) ?
Ru2D E1AC Ru2C 5_544 5_544 63.6(2) ?
Ru2D E1AC Ru2C 7_554 5_544 91.9(2) ?
Ru1D E1AC Ru2C 7_554 5_544 99.5(2) ?
Ru1D E1AC Ru2C 5_544 5_544 66.4(2) ?
E2BC E1AC Ru2C 1_554 5_544 44.45(12) ?
C2C E1AC Ru2C 3_565 5_544 103.1(6) ?
C2C E1AC Ru2C 1_545 5_544 128.9(6) ?
E3AC E1AC Ru2C 2_655 5_544 144.8(2) ?
E1BC E1AC Ru2C 5_544 5_544 112.21(15) ?
E1BC E1AC Ru2C 5_554 5_544 62.60(12) ?
E2BD E1AC Ru2C . 5_544 42.15(14) ?
E1AB E1AC Ru2C . 5_544 143.1(2) ?
Ru2C E1AC Ru2C 7_554 5_544 49.8(2) ?
C3C E1AC E2AC 7_554 . 110.1(5) ?
C3C E1AC E2AC 5_544 . 110.1(5) ?
C4C E1AC E2AC 7_554 . 79.3(4) ?
C4C E1AC E2AC 5_544 . 79.3(4) ?
C5AC E1AC E2AC 8_644 . 140.6(4) ?
C5AC E1AC E2AC 6_654 . 140.6(4) ?
C1C E1AC E2AC 5_544 . 56.0(7) ?
C1C E1AC E2AC 7_554 . 56.0(7) ?
Ru3C E1AC E2AC 8_644 . 99.3(2) ?
Ru3C E1AC E2AC 6_654 . 99.3(2) ?
Ru2D E1AC E2AC 5_544 . 40.88(14) ?
Ru2D E1AC E2AC 7_554 . 40.88(14) ?
Ru1D E1AC E2AC 7_554 . 137.81(15) ?
Ru1D E1AC E2AC 5_544 . 137.81(15) ?
E2BC E1AC E2AC 1_554 . 135.4(2) ?
C2C E1AC E2AC 3_565 . 37.2(6) ?
C2C E1AC E2AC 1_545 . 37.2(6) ?
E3AC E1AC E2AC 2_655 . 57.0(2) ?
E1BC E1AC E2AC 5_544 . 86.07(11) ?
E1BC E1AC E2AC 5_554 . 86.07(11) ?
E2BD E1AC E2AC . . 62.07(14) ?
E1AB E1AC E2AC . . 111.0(2) ?
Ru2C E1AC E2AC 7_554 . 96.6(2) ?
Ru2C E1AC E2AC 5_544 . 96.6(2) ?
C4D E2AA C4D 7_554 5_544 91.3(19) ?
C4D E2AA C3A 7_554 3_565 141.5(9) ?
C4D E2AA C3A 5_544 3_565 77.8(11) ?
C4D E2AA C3A 7_554 1_545 77.8(11) ?
C4D E2AA C3A 5_544 1_545 141.5(9) ?
C3A E2AA C3A 3_565 1_545 88.0(17) ?
C4D E2AA C2A 7_554 3_565 143.5(7) ?
C4D E2AA C2A 5_544 3_565 81.4(12) ?
C3A E2AA C2A 3_565 3_565 71.9(9) ?
C3A E2AA C2A 1_545 3_565 128.0(10) ?
C4D E2AA C2A 7_554 1_545 81.4(12) ?
C4D E2AA C2A 5_544 1_545 143.5(7) ?
C3A E2AA C2A 3_565 1_545 128.0(10) ?
C3A E2AA C2A 1_545 1_545 71.9(9) ?
C2A E2AA C2A 3_565 1_545 83.6(19) ?
C4D E2AA Ru2A 7_554 7_554 47.7(6) ?
C4D E2AA Ru2A 5_544 7_554 100.9(7) ?
C3A E2AA Ru2A 3_565 7_554 170.3(7) ?
C3A E2AA Ru2A 1_545 7_554 98.6(8) ?
C2A E2AA Ru2A 3_565 7_554 98.5(7) ?
C2A E2AA Ru2A 1_545 7_554 48.9(6) ?
C4D E2AA Ru2A 7_554 5_544 100.9(7) ?
C4D E2AA Ru2A 5_544 5_544 47.7(6) ?
C3A E2AA Ru2A 3_565 5_544 98.6(8) ?
C3A E2AA Ru2A 1_545 5_544 170.3(7) ?
C2A E2AA Ru2A 3_565 5_544 48.9(6) ?
C2A E2AA Ru2A 1_545 5_544 98.5(7) ?
Ru2A E2AA Ru2A 7_554 5_544 74.1(3) ?
C4D E2AA Ru2B 7_554 7_554 43.5(4) ?
C4D E2AA Ru2B 5_544 7_554 98.3(9) ?
C3A E2AA Ru2B 3_565 7_554 101.0(7) ?
C3A E2AA Ru2B 1_545 7_554 49.2(7) ?
C2A E2AA Ru2B 3_565 7_554 172.8(6) ?
C2A E2AA Ru2B 1_545 7_554 100.4(9) ?
Ru2A E2AA Ru2B 7_554 7_554 88.6(2) ?
Ru2A E2AA Ru2B 5_544 7_554 135.2(4) ?
C4D E2AA Ru2B 7_554 5_544 98.3(9) ?
C4D E2AA Ru2B 5_544 5_544 43.5(4) ?
C3A E2AA Ru2B 3_565 5_544 49.2(7) ?
C3A E2AA Ru2B 1_545 5_544 101.0(7) ?
C2A E2AA Ru2B 3_565 5_544 100.4(9) ?
C2A E2AA Ru2B 1_545 5_544 172.8(6) ?
Ru2A E2AA Ru2B 7_554 5_544 135.2(4) ?
Ru2A E2AA Ru2B 5_544 5_544 88.6(2) ?
Ru2B E2AA Ru2B 7_554 5_544 74.9(4) ?
C4D E2AA Ru1A 7_554 3_565 165.5(10) ?
C4D E2AA Ru1A 5_544 3_565 103.2(10) ?
C3A E2AA Ru1A 3_565 3_565 43.3(6) ?
C3A E2AA Ru1A 1_545 3_565 89.5(8) ?
C2A E2AA Ru1A 3_565 3_565 43.4(4) ?
C2A E2AA Ru1A 1_545 3_565 88.0(9) ?
Ru2A E2AA Ru1A 7_554 3_565 129.2(3) ?
Ru2A E2AA Ru1A 5_544 3_565 90.4(3) ?
Ru2B E2AA Ru1A 7_554 3_565 130.3(3) ?
Ru2B E2AA Ru1A 5_544 3_565 91.0(2) ?
C4D E2AA Ru1A 7_554 1_545 103.2(10) ?
C4D E2AA Ru1A 5_544 1_545 165.5(10) ?
C3A E2AA Ru1A 3_565 1_545 89.5(8) ?
C3A E2AA Ru1A 1_545 1_545 43.3(6) ?
C2A E2AA Ru1A 3_565 1_545 88.0(9) ?
C2A E2AA Ru1A 1_545 1_545 43.4(4) ?
Ru2A E2AA Ru1A 7_554 1_545 90.4(3) ?
Ru2A E2AA Ru1A 5_544 1_545 129.2(3) ?
Ru2B E2AA Ru1A 7_554 1_545 91.0(2) ?
Ru2B E2AA Ru1A 5_544 1_545 130.3(3) ?
Ru1A E2AA Ru1A 3_565 1_545 62.4(4) ?
C4D E2AA C3D 7_554 7_554 18.7(9) ?
C4D E2AA C3D 5_544 7_554 77.5(13) ?
C3A E2AA C3D 3_565 7_554 145.4(9) ?
C3A E2AA C3D 1_545 7_554 96.5(10) ?
C2A E2AA C3D 3_565 7_554 127.2(6) ?
C2A E2AA C3D 1_545 7_554 85.6(10) ?
Ru2A E2AA C3D 7_554 7_554 41.3(5) ?
Ru2A E2AA C3D 5_544 7_554 82.2(6) ?
Ru2B E2AA C3D 7_554 7_554 59.4(5) ?
Ru2B E2AA C3D 5_544 7_554 96.4(6) ?
Ru1A E2AA C3D 3_565 7_554 169.4(4) ?
Ru1A E2AA C3D 1_545 7_554 117.0(8) ?
C4D E2AA C3D 7_554 5_544 77.5(13) ?
C4D E2AA C3D 5_544 5_544 18.7(9) ?
C3A E2AA C3D 3_565 5_544 96.5(10) ?
C3A E2AA C3D 1_545 5_544 145.4(9) ?
C2A E2AA C3D 3_565 5_544 85.6(10) ?
C2A E2AA C3D 1_545 5_544 127.2(6) ?
Ru2A E2AA C3D 7_554 5_544 82.2(6) ?
Ru2A E2AA C3D 5_544 5_544 41.3(5) ?
Ru2B E2AA C3D 7_554 5_544 96.4(6) ?
Ru2B E2AA C3D 5_544 5_544 59.4(5) ?
Ru1A E2AA C3D 3_565 5_544 117.0(8) ?
Ru1A E2AA C3D 1_545 5_544 169.4(4) ?
C3D E2AA C3D 7_554 5_544 61.4(15) ?
C4D E2AA C4A 7_554 3_565 121.9(9) ?
C4D E2AA C4A 5_544 3_565 76.6(8) ?
C3A E2AA C4A 3_565 3_565 19.7(8) ?
C3A E2AA C4A 1_545 3_565 78.2(10) ?
C2A E2AA C4A 3_565 3_565 91.3(9) ?
C2A E2AA C4A 1_545 3_565 136.9(7) ?
Ru2A E2AA C4A 7_554 3_565 169.5(6) ?
Ru2A E2AA C4A 5_544 3_565 110.1(7) ?
Ru2B E2AA C4A 7_554 3_565 81.7(7) ?
Ru2B E2AA C4A 5_544 3_565 37.8(5) ?
Ru1A E2AA C4A 3_565 3_565 61.1(5) ?
Ru1A E2AA C4A 1_545 3_565 93.8(6) ?
C3D E2AA C4A 7_554 3_565 128.7(7) ?
C3D E2AA C4A 5_544 3_565 94.8(8) ?
C4D E2AA C4A 7_554 1_545 76.6(8) ?
C4D E2AA C4A 5_544 1_545 121.9(9) ?
C3A E2AA C4A 3_565 1_545 78.2(10) ?
C3A E2AA C4A 1_545 1_545 19.7(8) ?
C2A E2AA C4A 3_565 1_545 136.9(7) ?
C2A E2AA C4A 1_545 1_545 91.3(9) ?
Ru2A E2AA C4A 7_554 1_545 110.1(7) ?
Ru2A E2AA C4A 5_544 1_545 169.5(6) ?
Ru2B E2AA C4A 7_554 1_545 37.8(5) ?
Ru2B E2AA C4A 5_544 1_545 81.7(7) ?
Ru1A E2AA C4A 3_565 1_545 93.8(6) ?
Ru1A E2AA C4A 1_545 1_545 61.1(5) ?
C3D E2AA C4A 7_554 1_545 94.8(8) ?
C3D E2AA C4A 5_544 1_545 128.7(7) ?
C4A E2AA C4A 3_565 1_545 64.1(14) ?
C4D E2AA E1AB 7_554 . 47.7(10) ?
C4D E2AA E1AB 5_544 . 47.7(10) ?
C3A E2AA E1AB 3_565 . 103.4(7) ?
C3A E2AA E1AB 1_545 . 103.4(7) ?
C2A E2AA E1AB 3_565 . 127.5(8) ?
C2A E2AA E1AB 1_545 . 127.5(8) ?
Ru2A E2AA E1AB 7_554 . 82.1(3) ?
Ru2A E2AA E1AB 5_544 . 82.1(3) ?
Ru2B E2AA E1AB 7_554 . 54.3(2) ?
Ru2B E2AA E1AB 5_544 . 54.3(2) ?
Ru1A E2AA E1AB 3_565 . 144.5(2) ?
Ru1A E2AA E1AB 1_545 . 144.5(2) ?
C3D E2AA E1AB 7_554 . 42.1(6) ?
C3D E2AA E1AB 5_544 . 42.1(6) ?
C4A E2AA E1AB 3_565 . 88.9(5) ?
C4A E2AA E1AB 1_545 . 88.9(5) ?
C4D E2AA E2BA 7_554 5_554 138.1(10) ?
C4D E2AA E2BA 5_544 5_554 46.8(10) ?
C3A E2AA E2BA 3_565 5_554 45.1(8) ?
C3A E2AA E2BA 1_545 5_554 133.0(8) ?
C2A E2AA E2BA 3_565 5_554 46.2(9) ?
C2A E2AA E2BA 1_545 5_554 129.8(9) ?
Ru2A E2AA E2BA 7_554 5_554 127.6(2) ?
Ru2A E2AA E2BA 5_544 5_554 53.5(2) ?
Ru2B E2AA E2BA 7_554 5_554 129.2(2) ?
Ru2B E2AA E2BA 5_544 5_554 54.4(2) ?
Ru1A E2AA E2BA 3_565 5_554 56.4(2) ?
Ru1A E2AA E2BA 1_545 5_554 118.7(3) ?
C3D E2AA E2BA 7_554 5_554 123.0(7) ?
C3D E2AA E2BA 5_544 5_554 61.5(7) ?
C4A E2AA E2BA 3_565 5_554 57.9(7) ?
C4A E2AA E2BA 1_545 5_554 122.0(7) ?
E1AB E2AA E2BA . 5_554 92.54(12) ?
C4D E2AA E2BA 7_554 5_544 46.8(10) ?
C4D E2AA E2BA 5_544 5_544 138.1(10) ?
C3A E2AA E2BA 3_565 5_544 133.0(8) ?
C3A E2AA E2BA 1_545 5_544 45.1(8) ?
C2A E2AA E2BA 3_565 5_544 129.8(9) ?
C2A E2AA E2BA 1_545 5_544 46.2(9) ?
Ru2A E2AA E2BA 7_554 5_544 53.5(2) ?
Ru2A E2AA E2BA 5_544 5_544 127.6(2) ?
Ru2B E2AA E2BA 7_554 5_544 54.4(2) ?
Ru2B E2AA E2BA 5_544 5_544 129.2(2) ?
Ru1A E2AA E2BA 3_565 5_544 118.7(3) ?
Ru1A E2AA E2BA 1_545 5_544 56.4(2) ?
C3D E2AA E2BA 7_554 5_544 61.5(7) ?
C3D E2AA E2BA 5_544 5_544 123.0(7) ?
C4A E2AA E2BA 3_565 5_544 122.0(7) ?
C4A E2AA E2BA 1_545 5_544 57.9(7) ?
E1AB E2AA E2BA . 5_544 92.54(12) ?
E2BA E2AA E2BA 5_554 5_544 174.9(2) ?
C4D E2AA E1BA 7_554 . 118.7(6) ?
C4D E2AA E1BA 5_544 . 118.7(6) ?
C3A E2AA E1BA 3_565 . 44.7(8) ?
C3A E2AA E1BA 1_545 . 44.7(8) ?
C2A E2AA E1BA 3_565 . 95.7(4) ?
C2A E2AA E1BA 1_545 . 95.7(4) ?
Ru2A E2AA E1BA 7_554 . 139.5(2) ?
Ru2A E2AA E1BA 5_544 . 139.5(2) ?
Ru2B E2AA E1BA 7_554 . 78.1(2) ?
Ru2B E2AA E1BA 5_544 . 78.1(2) ?
Ru1A E2AA E1BA 3_565 . 52.3(2) ?
Ru1A E2AA E1BA 1_545 . 52.3(2) ?
C3D E2AA E1BA 7_554 . 136.8(5) ?
C3D E2AA E1BA 5_544 . 136.8(5) ?
C4A E2AA E1BA 3_565 . 42.1(6) ?
C4A E2AA E1BA 1_545 . 42.1(6) ?
E1AB E2AA E1BA . . 117.6(2) ?
E2BA E2AA E1BA 5_554 . 88.73(10) ?
E2BA E2AA E1BA 5_544 . 88.73(10) ?
C4D E2AA C1A 7_554 7_554 80.5(10) ?
C4D E2AA C1A 5_544 7_554 125.7(7) ?
C3A E2AA C1A 3_565 7_554 135.6(9) ?
C3A E2AA C1A 1_545 7_554 89.2(9) ?
C2A E2AA C1A 3_565 7_554 75.3(11) ?
C2A E2AA C1A 1_545 7_554 17.9(7) ?
Ru2A E2AA C1A 7_554 7_554 38.2(5) ?
Ru2A E2AA C1A 5_544 7_554 81.1(6) ?
Ru2B E2AA C1A 7_554 7_554 110.2(7) ?
Ru2B E2AA C1A 5_544 7_554 169.2(5) ?
Ru1A E2AA C1A 3_565 7_554 92.4(6) ?
Ru1A E2AA C1A 1_545 7_554 60.0(4) ?
C3D E2AA C1A 7_554 7_554 79.0(8) ?
C3D E2AA C1A 5_544 7_554 110.1(6) ?
C4A E2AA C1A 3_565 7_554 150.3(7) ?
C4A E2AA C1A 1_545 7_554 108.2(9) ?
E1AB E2AA C1A . 7_554 120.3(5) ?
E2BA E2AA C1A 5_554 7_554 120.1(7) ?
E2BA E2AA C1A 5_544 7_554 57.0(7) ?
E1BA E2AA C1A . 7_554 111.9(4) ?
C4D E2AA C1A 7_554 5_544 125.7(7) ?
C4D E2AA C1A 5_544 5_544 80.5(10) ?
C3A E2AA C1A 3_565 5_544 89.2(9) ?
C3A E2AA C1A 1_545 5_544 135.6(9) ?
C2A E2AA C1A 3_565 5_544 17.9(7) ?
C2A E2AA C1A 1_545 5_544 75.3(11) ?
Ru2A E2AA C1A 7_554 5_544 81.1(6) ?
Ru2A E2AA C1A 5_544 5_544 38.2(5) ?
Ru2B E2AA C1A 7_554 5_544 169.2(5) ?
Ru2B E2AA C1A 5_544 5_544 110.2(7) ?
Ru1A E2AA C1A 3_565 5_544 60.0(4) ?
Ru1A E2AA C1A 1_545 5_544 92.4(6) ?
C3D E2AA C1A 7_554 5_544 110.1(6) ?
C3D E2AA C1A 5_544 5_544 79.0(8) ?
C4A E2AA C1A 3_565 5_544 108.2(9) ?
C4A E2AA C1A 1_545 5_544 150.3(7) ?
E1AB E2AA C1A . 5_544 120.3(5) ?
E2BA E2AA C1A 5_554 5_544 57.0(7) ?
E2BA E2AA C1A 5_544 5_544 120.1(7) ?
E1BA E2AA C1A . 5_544 111.9(4) ?
C1A E2AA C1A 7_554 5_544 63.2(14) ?
C4D E2AA E3AA 7_554 1_655 122.2(8) ?
C4D E2AA E3AA 5_544 1_655 122.2(8) ?
C3A E2AA E3AA 3_565 1_655 94.2(6) ?
C3A E2AA E3AA 1_545 1_655 94.2(6) ?
C2A E2AA E3AA 3_565 1_655 42.9(9) ?
C2A E2AA E3AA 1_545 1_655 42.9(9) ?
Ru2A E2AA E3AA 7_554 1_655 78.3(3) ?
Ru2A E2AA E3AA 5_544 1_655 78.3(3) ?
Ru2B E2AA E3AA 7_554 1_655 139.0(2) ?
Ru2B E2AA E3AA 5_544 1_655 139.0(2) ?
Ru1A E2AA E3AA 3_565 1_655 51.0(2) ?
Ru1A E2AA E3AA 1_545 1_655 51.0(2) ?
C3D E2AA E3AA 7_554 1_655 119.6(5) ?
C3D E2AA E3AA 5_544 1_655 119.6(5) ?
C4A E2AA E3AA 3_565 1_655 111.7(5) ?
C4A E2AA E3AA 1_545 1_655 111.7(5) ?
E1AB E2AA E3AA . 1_655 155.4(3) ?
E2BA E2AA E3AA 5_554 1_655 87.74(11) ?
E2BA E2AA E3AA 5_544 1_655 87.74(11) ?
E1BA E2AA E3AA . 1_655 86.9(2) ?
C1A E2AA E3AA 7_554 1_655 41.9(6) ?
C1A E2AA E3AA 5_544 1_655 41.9(6) ?
C4D E2AA C5BA 7_554 1_655 134.1(10) ?
C4D E2AA C5BA 5_544 1_655 134.1(10) ?
C3A E2AA C5BA 3_565 1_655 62.4(7) ?
C3A E2AA C5BA 1_545 1_655 62.4(7) ?
C2A E2AA C5BA 3_565 1_655 65.8(6) ?
C2A E2AA C5BA 1_545 1_655 65.8(6) ?
Ru2A E2AA C5BA 7_554 1_655 114.4(3) ?
Ru2A E2AA C5BA 5_544 1_655 114.4(3) ?
Ru2B E2AA C5BA 7_554 1_655 110.4(3) ?
Ru2B E2AA C5BA 5_544 1_655 110.4(3) ?
Ru1A E2AA C5BA 3_565 1_655 31.3(2) ?
Ru1A E2AA C5BA 1_545 1_655 31.3(2) ?
C3D E2AA C5BA 7_554 1_655 148.1(7) ?
C3D E2AA C5BA 5_544 1_655 148.1(7) ?
C4A E2AA C5BA 3_565 1_655 73.1(5) ?
C4A E2AA C5BA 1_545 1_655 73.1(5) ?
E1AB E2AA C5BA . 1_655 158.7(3) ?
E2BA E2AA C5BA 5_554 1_655 87.60(12) ?
E2BA E2AA C5BA 5_544 1_655 87.60(12) ?
E1BA E2AA C5BA . 1_655 41.0(2) ?
C1A E2AA C5BA 7_554 1_655 77.2(5) ?
C1A E2AA C5BA 5_544 1_655 77.2(5) ?
E3AA E2AA C5BA 1_655 1_655 45.9(2) ?
C4D E2AA E2BB 7_554 . 85.2(5) ?
C4D E2AA E2BB 5_544 . 85.2(5) ?
C3A E2AA E2BB 3_565 . 57.4(7) ?
C3A E2AA E2BB 1_545 . 57.4(7) ?
C2A E2AA E2BB 3_565 . 129.2(7) ?
C2A E2AA E2BB 1_545 . 129.2(7) ?
Ru2A E2AA E2BB 7_554 . 132.3(2) ?
Ru2A E2AA E2BB 5_544 . 132.3(2) ?
Ru2B E2AA E2BB 7_554 . 43.8(2) ?
Ru2B E2AA E2BB 5_544 . 43.8(2) ?
Ru1A E2AA E2BB 3_565 . 94.0(2) ?
Ru1A E2AA E2BB 1_545 . 94.0(2) ?
C3D E2AA E2BB 7_554 . 96.6(4) ?
C3D E2AA E2BB 5_544 . 96.6(4) ?
C4A E2AA E2BB 3_565 . 37.9(6) ?
C4A E2AA E2BB 1_545 . 37.9(6) ?
E1AB E2AA E2BB . . 67.35(15) ?
E2BA E2AA E2BB 5_554 . 90.88(9) ?
E2BA E2AA E2BB 5_544 . 90.88(9) ?
E1BA E2AA E2BB . . 50.3(2) ?
C1A E2AA E2BB 7_554 . 145.9(6) ?
C1A E2AA E2BB 5_544 . 145.9(6) ?
E3AA E2AA E2BB 1_655 . 137.2(2) ?
C5BA E2AA E2BB 1_655 . 91.3(2) ?
C3A E2BA C3A 5_545 7 89.5(16) ?
C3A E2BA C2A 5_545 5_545 73.1(9) ?
C3A E2BA C2A 7 5_545 134.7(10) ?
C3A E2BA C2A 5_545 7 134.7(10) ?
C3A E2BA C2A 7 7 73.1(9) ?
C2A E2BA C2A 5_545 7 89.7(18) ?
C3A E2BA C4D 5_545 1_545 137.3(9) ?
C3A E2BA C4D 7 1_545 75.8(10) ?
C2A E2BA C4D 5_545 1_545 142.9(7) ?
C2A E2BA C4D 7 1_545 79.3(12) ?
C3A E2BA C4D 5_545 3_565 75.8(10) ?
C3A E2BA C4D 7 3_565 137.3(9) ?
C2A E2BA C4D 5_545 3_565 79.3(12) ?
C2A E2BA C4D 7 3_565 142.9(7) ?
C4D E2BA C4D 1_545 3_565 88.2(19) ?
C3A E2BA Ru2A 5_545 1_545 174.6(8) ?
C3A E2BA Ru2A 7 1_545 95.9(8) ?
C2A E2BA Ru2A 5_545 1_545 102.7(6) ?
C2A E2BA Ru2A 7 1_545 47.5(6) ?
C4D E2BA Ru2A 1_545 1_545 45.1(5) ?
C4D E2BA Ru2A 3_565 1_545 100.2(7) ?
C3A E2BA Ru2A 5_545 3_565 95.9(8) ?
C3A E2BA Ru2A 7 3_565 174.6(8) ?
C2A E2BA Ru2A 5_545 3_565 47.5(6) ?
C2A E2BA Ru2A 7 3_565 102.7(6) ?
C4D E2BA Ru2A 1_545 3_565 100.2(7) ?
C4D E2BA Ru2A 3_565 3_565 45.1(5) ?
Ru2A E2BA Ru2A 1_545 3_565 78.7(3) ?
C3A E2BA Ru2B 5_545 1_545 99.7(7) ?
C3A E2BA Ru2B 7 1_545 48.1(7) ?
C2A E2BA Ru2B 5_545 1_545 171.4(9) ?
C2A E2BA Ru2B 7 1_545 98.7(9) ?
C4D E2BA Ru2B 1_545 1_545 41.7(4) ?
C4D E2BA Ru2B 3_565 1_545 94.5(8) ?
Ru2A E2BA Ru2B 1_545 1_545 84.2(2) ?
Ru2A E2BA Ru2B 3_565 1_545 130.7(4) ?
C3A E2BA Ru2B 5_545 3_565 48.1(7) ?
C3A E2BA Ru2B 7 3_565 99.7(7) ?
C2A E2BA Ru2B 5_545 3_565 98.7(9) ?
C2A E2BA Ru2B 7 3_565 171.4(9) ?
C4D E2BA Ru2B 1_545 3_565 94.5(8) ?
C4D E2BA Ru2B 3_565 3_565 41.7(4) ?
Ru2A E2BA Ru2B 1_545 3_565 130.7(4) ?
Ru2A E2BA Ru2B 3_565 3_565 84.2(2) ?
Ru2B E2BA Ru2B 1_545 3_565 72.8(3) ?
C3A E2BA Ru1A 5_545 5_545 41.0(6) ?
C3A E2BA Ru1A 7 5_545 99.8(8) ?
C2A E2BA Ru1A 5_545 5_545 41.3(5) ?
C2A E2BA Ru1A 7 5_545 100.1(9) ?
C4D E2BA Ru1A 1_545 5_545 175.6(7) ?
C4D E2BA Ru1A 3_565 5_545 94.7(9) ?
Ru2A E2BA Ru1A 1_545 5_545 137.1(3) ?
Ru2A E2BA Ru1A 3_565 5_545 84.2(2) ?
Ru2B E2BA Ru1A 1_545 5_545 134.6(3) ?
Ru2B E2BA Ru1A 3_565 5_545 85.5(2) ?
C3A E2BA Ru1A 5_545 7 99.8(8) ?
C3A E2BA Ru1A 7 7 41.0(6) ?
C2A E2BA Ru1A 5_545 7 100.1(9) ?
C2A E2BA Ru1A 7 7 41.3(5) ?
C4D E2BA Ru1A 1_545 7 94.7(9) ?
C4D E2BA Ru1A 3_565 7 175.6(7) ?
Ru2A E2BA Ru1A 1_545 7 84.2(2) ?
Ru2A E2BA Ru1A 3_565 7 137.1(3) ?
Ru2B E2BA Ru1A 1_545 7 85.5(2) ?
Ru2B E2BA Ru1A 3_565 7 134.6(3) ?
Ru1A E2BA Ru1A 5_545 7 82.2(4) ?
C3A E2BA C1A 5_545 1_545 139.4(9) ?
C3A E2BA C1A 7 1_545 94.0(9) ?
C2A E2BA C1A 5_545 1_545 75.9(11) ?
C2A E2BA C1A 7 1_545 21.0(8) ?
C4D E2BA C1A 1_545 1_545 82.2(9) ?
C4D E2BA C1A 3_565 1_545 123.1(7) ?
Ru2A E2BA C1A 1_545 1_545 40.1(6) ?
Ru2A E2BA C1A 3_565 1_545 81.7(6) ?
Ru2B E2BA C1A 1_545 1_545 112.6(7) ?
Ru2B E2BA C1A 3_565 1_545 164.7(5) ?
Ru1A E2BA C1A 5_545 1_545 98.8(7) ?
Ru1A E2BA C1A 7 1_545 60.7(5) ?
C3A E2BA C1A 5_545 3_565 94.0(9) ?
C3A E2BA C1A 7 3_565 139.4(9) ?
C2A E2BA C1A 5_545 3_565 21.0(8) ?
C2A E2BA C1A 7 3_565 75.9(11) ?
C4D E2BA C1A 1_545 3_565 123.1(7) ?
C4D E2BA C1A 3_565 3_565 82.2(9) ?
Ru2A E2BA C1A 1_545 3_565 81.7(6) ?
Ru2A E2BA C1A 3_565 3_565 40.1(6) ?
Ru2B E2BA C1A 1_545 3_565 164.7(5) ?
Ru2B E2BA C1A 3_565 3_565 112.6(7) ?
Ru1A E2BA C1A 5_545 3_565 60.7(5) ?
Ru1A E2BA C1A 7 3_565 98.8(6) ?
C1A E2BA C1A 1_545 3_565 58.6(14) ?
C3A E2BA C4A 5_545 5_545 20.8(8) ?
C3A E2BA C4A 7 5_545 76.4(11) ?
C2A E2BA C4A 5_545 5_545 93.8(9) ?
C2A E2BA C4A 7 5_545 140.1(8) ?
C4D E2BA C4A 1_545 5_545 117.3(8) ?
C4D E2BA C4A 3_565 5_545 76.5(8) ?
Ru2A E2BA C4A 1_545 5_545 162.3(6) ?
Ru2A E2BA C4A 3_565 5_545 108.8(7) ?
Ru2B E2BA C4A 1_545 5_545 78.9(7) ?
Ru2B E2BA C4A 3_565 5_545 38.4(5) ?
Ru1A E2BA C4A 5_545 5_545 60.5(6) ?
Ru1A E2BA C4A 7 5_545 99.2(6) ?
C1A E2BA C4A 1_545 5_545 154.4(7) ?
C1A E2BA C4A 3_565 5_545 114.5(9) ?
C3A E2BA C4A 5_545 7 76.4(11) ?
C3A E2BA C4A 7 7 20.8(8) ?
C2A E2BA C4A 5_545 7 140.1(8) ?
C2A E2BA C4A 7 7 93.8(9) ?
C4D E2BA C4A 1_545 7 76.5(8) ?
C4D E2BA C4A 3_565 7 117.3(8) ?
Ru2A E2BA C4A 1_545 7 108.8(7) ?
Ru2A E2BA C4A 3_565 7 162.3(6) ?
Ru2B E2BA C4A 1_545 7 38.4(5) ?
Ru2B E2BA C4A 3_565 7 78.9(7) ?
Ru1A E2BA C4A 5_545 7 99.2(6) ?
Ru1A E2BA C4A 7 7 60.5(6) ?
C1A E2BA C4A 1_545 7 114.5(9) ?
C1A E2BA C4A 3_565 7 154.4(7) ?
C4A E2BA C4A 5_545 7 59.6(14) ?
C3A E2BA E1BB 5_545 . 99.4(7) ?
C3A E2BA E1BB 7 . 99.4(7) ?
C2A E2BA E1BB 5_545 . 124.2(8) ?
C2A E2BA E1BB 7 . 124.2(8) ?
C4D E2BA E1BB 1_545 . 46.2(9) ?
C4D E2BA E1BB 3_565 . 46.2(9) ?
Ru2A E2BA E1BB 1_545 . 80.0(3) ?
Ru2A E2BA E1BB 3_565 . 80.0(3) ?
Ru2B E2BA E1BB 1_545 . 51.4(2) ?
Ru2B E2BA E1BB 3_565 . 51.4(2) ?
Ru1A E2BA E1BB 5_545 . 135.2(2) ?
Ru1A E2BA E1BB 7 . 135.2(2) ?
C1A E2BA E1BB 1_545 . 119.7(5) ?
C1A E2BA E1BB 3_565 . 119.7(5) ?
C4A E2BA E1BB 5_545 . 85.6(5) ?
C4A E2BA E1BB 7 . 85.6(5) ?
C3A E2BA E1AA 5_545 . 47.1(8) ?
C3A E2BA E1AA 7 . 47.1(8) ?
C2A E2BA E1AA 5_545 . 95.5(5) ?
C2A E2BA E1AA 7 . 95.5(5) ?
C4D E2BA E1AA 1_545 . 120.6(6) ?
C4D E2BA E1AA 3_565 . 120.6(6) ?
Ru2A E2BA E1AA 1_545 . 137.8(2) ?
Ru2A E2BA E1AA 3_565 . 137.8(2) ?
Ru2B E2BA E1AA 1_545 . 82.3(2) ?
Ru2B E2BA E1AA 3_565 . 82.3(2) ?
Ru1A E2BA E1AA 5_545 . 55.0(2) ?
Ru1A E2BA E1AA 7 . 55.0(2) ?
C1A E2BA E1AA 1_545 . 112.2(5) ?
C1A E2BA E1AA 3_565 . 112.2(5) ?
C4A E2BA E1AA 5_545 . 44.6(6) ?
C4A E2BA E1AA 7 . 44.6(6) ?
E1BB E2BA E1AA . . 119.7(2) ?
C3A E2BA E3BA 5_545 1_655 94.8(7) ?
C3A E2BA E3BA 7 1_655 94.8(7) ?
C2A E2BA E3BA 5_545 1_655 47.5(9) ?
C2A E2BA E3BA 7 1_655 47.5(9) ?
C4D E2BA E3BA 1_545 1_655 125.8(8) ?
C4D E2BA E3BA 3_565 1_655 125.8(8) ?
Ru2A E2BA E3BA 1_545 1_655 84.6(3) ?
Ru2A E2BA E3BA 3_565 1_655 84.6(3) ?
Ru2B E2BA E3BA 1_545 1_655 139.5(2) ?
Ru2B E2BA E3BA 3_565 1_655 139.5(2) ?
Ru1A E2BA E3BA 5_545 1_655 54.6(2) ?
Ru1A E2BA E3BA 7 1_655 54.6(2) ?
C1A E2BA E3BA 1_545 1_655 44.7(6) ?
C1A E2BA E3BA 3_565 1_655 44.7(6) ?
C4A E2BA E3BA 5_545 1_655 111.6(5) ?
C4A E2BA E3BA 7 1_655 111.6(5) ?
E1BB E2BA E3BA . 1_655 160.0(3) ?
E1AA E2BA E3BA . 1_655 80.3(2) ?
C3A E2BA E2AA 5_545 5_545 135.4(8) ?
C3A E2BA E2AA 7 5_545 46.0(8) ?
C2A E2BA E2AA 5_545 5_545 136.8(9) ?
C2A E2BA E2AA 7 5_545 47.1(9) ?
C4D E2BA E2AA 1_545 5_545 43.4(9) ?
C4D E2BA E2AA 3_565 5_545 131.6(10) ?
Ru2A E2BA E2AA 1_545 5_545 50.0(2) ?
Ru2A E2BA E2AA 3_565 5_545 128.6(2) ?
Ru2B E2BA E2AA 1_545 5_545 51.7(2) ?
Ru2B E2BA E2AA 3_565 5_545 124.5(2) ?
Ru1A E2BA E2AA 5_545 5_545 133.5(3) ?
Ru1A E2BA E2AA 7 5_545 51.4(2) ?
C1A E2BA E2AA 1_545 5_545 62.0(7) ?
C1A E2BA E2AA 3_565 5_545 120.6(7) ?
C4A E2BA E2AA 5_545 5_545 119.7(7) ?
C4A E2BA E2AA 7 5_545 60.1(7) ?
E1BB E2BA E2AA . 5_545 87.46(12) ?
E1AA E2BA E2AA . 5_545 91.38(10) ?
E3BA E2BA E2AA 1_655 5_545 92.33(11) ?
C3A E2BA E2AA 5_545 5 46.0(8) ?
C3A E2BA E2AA 7 5 135.4(8) ?
C2A E2BA E2AA 5_545 5 47.1(9) ?
C2A E2BA E2AA 7 5 136.8(9) ?
C4D E2BA E2AA 1_545 5 131.6(9) ?
C4D E2BA E2AA 3_565 5 43.4(9) ?
Ru2A E2BA E2AA 1_545 5 128.6(2) ?
Ru2A E2BA E2AA 3_565 5 50.0(2) ?
Ru2B E2BA E2AA 1_545 5 124.5(2) ?
Ru2B E2BA E2AA 3_565 5 51.7(2) ?
Ru1A E2BA E2AA 5_545 5 51.4(2) ?
Ru1A E2BA E2AA 7 5 133.5(3) ?
C1A E2BA E2AA 1_545 5 120.6(7) ?
C1A E2BA E2AA 3_565 5 62.0(7) ?
C4A E2BA E2AA 5_545 5 60.1(7) ?
C4A E2BA E2AA 7 5 119.7(7) ?
E1BB E2BA E2AA . 5 87.46(12) ?
E1AA E2BA E2AA . 5 91.38(10) ?
E3BA E2BA E2AA 1_655 5 92.33(11) ?
E2AA E2BA E2AA 5_545 5 174.9(2) ?
C3A E2BA C3D 5_545 1_545 140.5(9) ?
C3A E2BA C3D 7 1_545 94.0(10) ?
C2A E2BA C3D 5_545 1_545 126.0(7) ?
C2A E2BA C3D 7 1_545 83.4(10) ?
C4D E2BA C3D 1_545 1_545 18.2(8) ?
C4D E2BA C3D 3_565 1_545 75.1(12) ?
Ru2A E2BA C3D 1_545 1_545 39.5(5) ?
Ru2A E2BA C3D 3_565 1_545 81.9(6) ?
Ru2B E2BA C3D 1_545 1_545 57.0(4) ?
Ru2B E2BA C3D 3_565 1_545 92.6(6) ?
Ru1A E2BA C3D 5_545 1_545 166.1(6) ?
Ru1A E2BA C3D 7 1_545 108.5(7) ?
C1A E2BA C3D 1_545 1_545 79.6(7) ?
C1A E2BA C3D 3_565 1_545 107.9(6) ?
C4A E2BA C3D 5_545 1_545 124.2(7) ?
C4A E2BA C3D 7 1_545 93.9(8) ?
E1BB E2BA C3D . 1_545 41.2(6) ?
E1AA E2BA C3D . 1_545 138.4(5) ?
E3BA E2BA C3D 1_655 1_545 124.0(5) ?
E2AA E2BA C3D 5_545 1_545 57.9(7) ?
E2AA E2BA C3D 5 1_545 117.6(7) ?
C3A E2BA C3D 5_545 3_565 94.0(10) ?
C3A E2BA C3D 7 3_565 140.5(9) ?
C2A E2BA C3D 5_545 3_565 83.4(10) ?
C2A E2BA C3D 7 3_565 126.0(7) ?
C4D E2BA C3D 1_545 3_565 75.1(12) ?
C4D E2BA C3D 3_565 3_565 18.2(8) ?
Ru2A E2BA C3D 1_545 3_565 81.9(6) ?
Ru2A E2BA C3D 3_565 3_565 39.5(5) ?
Ru2B E2BA C3D 1_545 3_565 92.6(6) ?
Ru2B E2BA C3D 3_565 3_565 57.0(4) ?
Ru1A E2BA C3D 5_545 3_565 108.5(7) ?
Ru1A E2BA C3D 7 3_565 166.1(6) ?
C1A E2BA C3D 1_545 3_565 107.9(6) ?
C1A E2BA C3D 3_565 3_565 79.6(7) ?
C4A E2BA C3D 5_545 3_565 93.9(8) ?
C4A E2BA C3D 7 3_565 124.2(7) ?
E1BB E2BA C3D . 3_565 41.2(6) ?
E1AA E2BA C3D . 3_565 138.4(5) ?
E3BA E2BA C3D 1_655 3_565 124.0(5) ?
E2AA E2BA C3D 5_545 3_565 117.6(7) ?
E2AA E2BA C3D 5 3_565 57.9(7) ?
C3D E2BA C3D 1_545 3_565 59.7(14) ?
C3A E2BA C5AA 5_545 5_645 57.7(7) ?
C3A E2BA C5AA 7 5_645 73.8(8) ?
C2A E2BA C5AA 5_545 5_645 61.4(6) ?
C2A E2BA C5AA 7 5_645 77.2(7) ?
C4D E2BA C5AA 1_545 5_645 145.8(9) ?
C4D E2BA C5AA 3_565 5_645 125.1(9) ?
Ru2A E2BA C5AA 1_545 5_645 123.7(3) ?
Ru2A E2BA C5AA 3_565 5_645 108.9(3) ?
Ru2B E2BA C5AA 1_545 5_645 119.0(3) ?
Ru2B E2BA C5AA 3_565 5_645 105.6(2) ?
Ru1A E2BA C5AA 5_545 5_645 30.7(2) ?
Ru1A E2BA C5AA 7 5_645 51.6(2) ?
C1A E2BA C5AA 1_545 5_645 84.6(5) ?
C1A E2BA C5AA 3_565 5_645 74.2(5) ?
C4A E2BA C5AA 5_545 5_645 70.0(5) ?
C4A E2BA C5AA 7 5_645 80.7(5) ?
E1BB E2BA C5AA . 5_645 155.5(3) ?
E1AA E2BA C5AA . 5_645 39.2(2) ?
E3BA E2BA C5AA 1_655 5_645 43.3(2) ?
E2AA E2BA C5AA 5_545 5_645 102.84(14) ?
E2AA E2BA C5AA 5 5_645 81.97(12) ?
C3D E2BA C5AA 1_545 5_645 159.4(7) ?
C3D E2BA C5AA 3_565 5_645 139.1(7) ?
C3A E2BA C5AA 5_545 6_655 73.8(8) ?
C3A E2BA C5AA 7 6_655 57.7(7) ?
C2A E2BA C5AA 5_545 6_655 77.2(7) ?
C2A E2BA C5AA 7 6_655 61.4(6) ?
C4D E2BA C5AA 1_545 6_655 125.1(9) ?
C4D E2BA C5AA 3_565 6_655 145.8(9) ?
Ru2A E2BA C5AA 1_545 6_655 108.9(3) ?
Ru2A E2BA C5AA 3_565 6_655 123.7(3) ?
Ru2B E2BA C5AA 1_545 6_655 105.6(2) ?
Ru2B E2BA C5AA 3_565 6_655 119.0(3) ?
Ru1A E2BA C5AA 5_545 6_655 51.6(2) ?
Ru1A E2BA C5AA 7 6_655 30.7(2) ?
C1A E2BA C5AA 1_545 6_655 74.2(5) ?
C1A E2BA C5AA 3_565 6_655 84.6(5) ?
C4A E2BA C5AA 5_545 6_655 80.7(5) ?
C4A E2BA C5AA 7 6_655 70.0(5) ?
E1BB E2BA C5AA . 6_655 155.5(3) ?
E1AA E2BA C5AA . 6_655 39.2(2) ?
E3BA E2BA C5AA 1_655 6_655 43.3(2) ?
E2AA E2BA C5AA 5_545 6_655 81.97(12) ?
E2AA E2BA C5AA 5 6_655 102.84(14) ?
C3D E2BA C5AA 1_545 6_655 139.1(7) ?
C3D E2BA C5AA 3_565 6_655 159.4(7) ?
C5AA E2BA C5AA 5_645 6_655 20.87(11) ?
C2D E2AB C2D 7 5_545 83.6(19) ?
C2D E2AB C3D 7 5_545 132.8(10) ?
C2D E2AB C3D 5_545 5_545 75.1(10) ?
C2D E2AB C3D 7 7 75.1(10) ?
C2D E2AB C3D 5_545 7 132.8(10) ?
C3D E2AB C3D 5_545 7 89.1(17) ?
C2D E2AB C4A 7 5_545 142.1(7) ?
C2D E2AB C4A 5_545 5_545 83.7(12) ?
C3D E2AB C4A 5_545 5_545 77.2(10) ?
C3D E2AB C4A 7 5_545 136.4(9) ?
C2D E2AB C4A 7 7 83.7(12) ?
C2D E2AB C4A 5_545 7 142.1(7) ?
C3D E2AB C4A 5_545 7 136.4(9) ?
C3D E2AB C4A 7 7 77.2(10) ?
C4A E2AB C4A 5_545 7 84.7(19) ?
C2D E2AB Ru2B 7 1_545 49.6(6) ?
C2D E2AB Ru2B 5_545 1_545 100.2(7) ?
C3D E2AB Ru2B 5_545 1_545 173.7(8) ?
C3D E2AB Ru2B 7 1_545 97.2(9) ?
C4A E2AB Ru2B 5_545 1_545 98.2(7) ?
C4A E2AB Ru2B 7 1_545 46.2(5) ?
C2D E2AB Ru2B 7 3_565 100.2(7) ?
C2D E2AB Ru2B 5_545 3_565 49.6(6) ?
C3D E2AB Ru2B 5_545 3_565 97.2(9) ?
C3D E2AB Ru2B 7 3_565 173.7(8) ?
C4A E2AB Ru2B 5_545 3_565 46.2(5) ?
C4A E2AB Ru2B 7 3_565 98.2(7) ?
Ru2B E2AB Ru2B 1_545 3_565 76.5(3) ?
C2D E2AB Ru2A 7 5_545 172.7(9) ?
C2D E2AB Ru2A 5_545 5_545 103.3(9) ?
C3D E2AB Ru2A 5_545 5_545 48.7(7) ?
C3D E2AB Ru2A 7 5_545 98.2(7) ?
C4A E2AB Ru2A 5_545 5_545 42.7(4) ?
C4A E2AB Ru2A 7 5_545 92.0(8) ?
Ru2B E2AB Ru2A 1_545 5_545 129.9(4) ?
Ru2B E2AB Ru2A 3_565 5_545 86.2(2) ?
C2D E2AB Ru2A 7 7 103.3(9) ?
C2D E2AB Ru2A 5_545 7 172.7(9) ?
C3D E2AB Ru2A 5_545 7 98.2(7) ?
C3D E2AB Ru2A 7 7 48.7(7) ?
C4A E2AB Ru2A 5_545 7 92.0(8) ?
C4A E2AB Ru2A 7 7 42.7(4) ?
Ru2B E2AB Ru2A 1_545 7 86.2(2) ?
Ru2B E2AB Ru2A 3_565 7 129.9(4) ?
Ru2A E2AB Ru2A 5_545 7 69.8(3) ?
C2D E2AB Ru1C 7 7 41.5(5) ?
C2D E2AB Ru1C 5_545 7 97.1(9) ?
C3D E2AB Ru1C 5_545 7 99.6(8) ?
C3D E2AB Ru1C 7 7 41.2(7) ?
C4A E2AB Ru1C 5_545 7 176.4(5) ?
C4A E2AB Ru1C 7 7 96.7(9) ?
Ru2B E2AB Ru1C 1_545 7 85.1(2) ?
Ru2B E2AB Ru1C 3_565 7 136.5(3) ?
Ru2A E2AB Ru1C 5_545 7 133.8(3) ?
Ru2A E2AB Ru1C 7 7 86.8(2) ?
C2D E2AB Ru1C 7 5_545 97.1(9) ?
C2D E2AB Ru1C 5_545 5_545 41.5(5) ?
C3D E2AB Ru1C 5_545 5_545 41.2(6) ?
C3D E2AB Ru1C 7 5_545 99.6(8) ?
C4A E2AB Ru1C 5_545 5_545 96.7(9) ?
C4A E2AB Ru1C 7 5_545 176.4(5) ?
Ru2B E2AB Ru1C 1_545 5_545 136.5(3) ?
Ru2B E2AB Ru1C 3_565 5_545 85.1(2) ?
Ru2A E2AB Ru1C 5_545 5_545 86.8(2) ?
Ru2A E2AB Ru1C 7 5_545 133.8(3) ?
Ru1C E2AB Ru1C 7 5_545 81.8(3) ?
C2D E2AB C1D 7 1_545 20.3(8) ?
C2D E2AB C1D 5_545 1_545 72.7(11) ?
C3D E2AB C1D 5_545 1_545 139.4(9) ?
C3D E2AB C1D 7 1_545 94.9(10) ?
C4A E2AB C1D 5_545 1_545 122.3(7) ?
C4A E2AB C1D 7 1_545 83.5(9) ?
Ru2B E2AB C1D 1_545 1_545 40.1(6) ?
Ru2B E2AB C1D 3_565 1_545 80.2(6) ?
Ru2A E2AB C1D 5_545 1_545 164.8(5) ?
Ru2A E2AB C1D 7 1_545 114.6(7) ?
Ru1C E2AB C1D 7 1_545 61.3(5) ?
Ru1C E2AB C1D 5_545 1_545 98.5(6) ?
C2D E2AB C1D 7 3_565 72.7(11) ?
C2D E2AB C1D 5_545 3_565 20.3(8) ?
C3D E2AB C1D 5_545 3_565 94.9(9) ?
C3D E2AB C1D 7 3_565 139.4(9) ?
C4A E2AB C1D 5_545 3_565 83.5(9) ?
C4A E2AB C1D 7 3_565 122.3(7) ?
Ru2B E2AB C1D 1_545 3_565 80.2(6) ?
Ru2B E2AB C1D 3_565 3_565 40.1(6) ?
Ru2A E2AB C1D 5_545 3_565 114.6(7) ?
Ru2A E2AB C1D 7 3_565 164.8(5) ?
Ru1C E2AB C1D 7 3_565 98.5(6) ?
Ru1C E2AB C1D 5_545 3_565 61.3(5) ?
C1D E2AB C1D 1_545 3_565 57.4(14) ?
C2D E2AB E1AB 7 1_556 95.6(5) ?
C2D E2AB E1AB 5_545 1_556 95.6(5) ?
C3D E2AB E1AB 5_545 1_556 46.7(8) ?
C3D E2AB E1AB 7 1_556 46.7(8) ?
C4A E2AB E1AB 5_545 1_556 121.2(6) ?
C4A E2AB E1AB 7 1_556 121.2(6) ?
Ru2B E2AB E1AB 1_545 1_556 139.0(2) ?
Ru2B E2AB E1AB 3_565 1_556 139.0(2) ?
Ru2A E2AB E1AB 5_545 1_556 81.6(2) ?
Ru2A E2AB E1AB 7 1_556 81.6(2) ?
Ru1C E2AB E1AB 7 1_556 55.3(2) ?
Ru1C E2AB E1AB 5_545 1_556 55.3(2) ?
C1D E2AB E1AB 1_545 1_556 113.2(5) ?
C1D E2AB E1AB 3_565 1_556 113.2(5) ?
C2D E2AB C4D 7 5_545 140.0(8) ?
C2D E2AB C4D 5_545 5_545 95.1(10) ?
C3D E2AB C4D 5_545 5_545 20.1(8) ?
C3D E2AB C4D 7 5_545 76.9(11) ?
C4A E2AB C4D 5_545 5_545 76.8(8) ?
C4A E2AB C4D 7 5_545 117.0(9) ?
Ru2B E2AB C4D 1_545 5_545 163.2(6) ?
Ru2B E2AB C4D 3_565 5_545 109.3(8) ?
Ru2A E2AB C4D 5_545 5_545 38.2(5) ?
Ru2A E2AB C4D 7 5_545 78.1(7) ?
Ru1C E2AB C4D 7 5_545 99.6(6) ?
Ru1C E2AB C4D 5_545 5_545 60.2(6) ?
C1D E2AB C4D 1_545 5_545 154.7(7) ?
C1D E2AB C4D 3_565 5_545 114.6(10) ?
E1AB E2AB C4D 1_556 5_545 44.5(6) ?
C2D E2AB C4D 7 7 95.1(10) ?
C2D E2AB C4D 5_545 7 140.0(8) ?
C3D E2AB C4D 5_545 7 76.9(11) ?
C3D E2AB C4D 7 7 20.1(8) ?
C4A E2AB C4D 5_545 7 117.0(9) ?
C4A E2AB C4D 7 7 76.8(8) ?
Ru2B E2AB C4D 1_545 7 109.3(8) ?
Ru2B E2AB C4D 3_565 7 163.2(6) ?
Ru2A E2AB C4D 5_545 7 78.1(7) ?
Ru2A E2AB C4D 7 7 38.2(5) ?
Ru1C E2AB C4D 7 7 60.2(6) ?
Ru1C E2AB C4D 5_545 7 99.6(6) ?
C1D E2AB C4D 1_545 7 114.6(10) ?
C1D E2AB C4D 3_565 7 154.7(7) ?
E1AB E2AB C4D 1_556 7 44.5(6) ?
C4D E2AB C4D 5_545 7 60.9(15) ?
C2D E2AB E3BC 7 2_655 44.4(9) ?
C2D E2AB E3BC 5_545 2_655 44.4(9) ?
C3D E2AB E3BC 5_545 2_655 94.9(7) ?
C3D E2AB E3BC 7 2_655 94.9(7) ?
C4A E2AB E3BC 5_545 2_655 127.1(8) ?
C4A E2AB E3BC 7 2_655 127.1(8) ?
Ru2B E2AB E3BC 1_545 2_655 84.4(2) ?
Ru2B E2AB E3BC 3_565 2_655 84.4(2) ?
Ru2A E2AB E3BC 5_545 2_655 140.7(2) ?
Ru2A E2AB E3BC 7 2_655 140.7(2) ?
Ru1C E2AB E3BC 7 2_655 54.5(2) ?
Ru1C E2AB E3BC 5_545 2_655 54.5(2) ?
C1D E2AB E3BC 1_545 2_655 44.6(6) ?
C1D E2AB E3BC 3_565 2_655 44.6(6) ?
E1AB E2AB E3BC 1_556 2_655 80.9(2) ?
C4D E2AB E3BC 5_545 2_655 111.5(5) ?
C4D E2AB E3BC 7 2_655 111.5(5) ?
C2D E2AB E2BB 7 5 133.5(9) ?
C2D E2AB E2BB 5_545 5 49.9(9) ?
C3D E2AB E2BB 5_545 5 46.3(8) ?
C3D E2AB E2BB 7 5 135.4(8) ?
C4A E2AB E2BB 5_545 5 45.3(9) ?
C4A E2AB E2BB 7 5 130.0(10) ?
Ru2B E2AB E2BB 1_545 5 127.4(2) ?
Ru2B E2AB E2BB 3_565 5 51.0(2) ?
Ru2A E2AB E2BB 5_545 5 53.5(2) ?
Ru2A E2AB E2BB 7 5 123.3(2) ?
Ru1C E2AB E2BB 7 5 133.2(2) ?
Ru1C E2AB E2BB 5_545 5 51.4(2) ?
C1D E2AB E2BB 1_545 5 119.7(7) ?
C1D E2AB E2BB 3_565 5 62.4(7) ?
E1AB E2AB E2BB 1_556 5 91.40(10) ?
C4D E2AB E2BB 5_545 5 59.7(8) ?
C4D E2AB E2BB 7 5 120.5(8) ?
E3BC E2AB E2BB 2_655 5 92.07(8) ?
C2D E2AB E2BB 7 5_545 49.9(9) ?
C2D E2AB E2BB 5_545 5_545 133.5(9) ?
C3D E2AB E2BB 5_545 5_545 135.4(8) ?
C3D E2AB E2BB 7 5_545 46.3(8) ?
C4A E2AB E2BB 5_545 5_545 130.0(9) ?
C4A E2AB E2BB 7 5_545 45.3(9) ?
Ru2B E2AB E2BB 1_545 5_545 51.0(2) ?
Ru2B E2AB E2BB 3_565 5_545 127.4(2) ?
Ru2A E2AB E2BB 5_545 5_545 123.3(2) ?
Ru2A E2AB E2BB 7 5_545 53.5(2) ?
Ru1C E2AB E2BB 7 5_545 51.4(2) ?
Ru1C E2AB E2BB 5_545 5_545 133.2(2) ?
C1D E2AB E2BB 1_545 5_545 62.4(7) ?
C1D E2AB E2BB 3_565 5_545 119.7(7) ?
E1AB E2AB E2BB 1_556 5_545 91.40(10) ?
C4D E2AB E2BB 5_545 5_545 120.5(8) ?
C4D E2AB E2BB 7 5_545 59.7(8) ?
E3BC E2AB E2BB 2_655 5_545 92.07(8) ?
E2BB E2AB E2BB 5 5_545 175.3(2) ?
C2D E2AB C3A 7 5_545 126.2(7) ?
C2D E2AB C3A 5_545 5_545 86.0(10) ?
C3D E2AB C3A 5_545 5_545 94.2(10) ?
C3D E2AB C3A 7 5_545 140.2(9) ?
C4A E2AB C3A 5_545 5_545 17.1(8) ?
C4A E2AB C3A 7 5_545 73.3(12) ?
Ru2B E2AB C3A 1_545 5_545 81.1(6) ?
Ru2B E2AB C3A 3_565 5_545 39.8(5) ?
Ru2A E2AB C3A 5_545 5_545 57.4(4) ?
Ru2A E2AB C3A 7 5_545 91.7(6) ?
Ru1C E2AB C3A 7 5_545 166.2(6) ?
Ru1C E2AB C3A 5_545 5_545 108.8(7) ?
C1D E2AB C3A 1_545 5_545 107.4(6) ?
C1D E2AB C3A 3_565 5_545 79.8(8) ?
E1AB E2AB C3A 1_556 5_545 137.9(5) ?
C4D E2AB C3A 5_545 5_545 93.4(8) ?
C4D E2AB C3A 7 5_545 124.2(7) ?
E3BC E2AB C3A 2_655 5_545 124.2(5) ?
E2BB E2AB C3A 5 5_545 58.1(7) ?
E2BB E2AB C3A 5_545 5_545 117.6(7) ?
C2D E2AB C3A 7 7 86.0(10) ?
C2D E2AB C3A 5_545 7 126.2(7) ?
C3D E2AB C3A 5_545 7 140.2(9) ?
C3D E2AB C3A 7 7 94.2(10) ?
C4A E2AB C3A 5_545 7 73.3(12) ?
C4A E2AB C3A 7 7 17.1(8) ?
Ru2B E2AB C3A 1_545 7 39.8(5) ?
Ru2B E2AB C3A 3_565 7 81.1(6) ?
Ru2A E2AB C3A 5_545 7 91.7(6) ?
Ru2A E2AB C3A 7 7 57.4(4) ?
Ru1C E2AB C3A 7 7 108.8(7) ?
Ru1C E2AB C3A 5_545 7 166.2(6) ?
C1D E2AB C3A 1_545 7 79.8(7) ?
C1D E2AB C3A 3_565 7 107.4(6) ?
E1AB E2AB C3A 1_556 7 137.9(5) ?
C4D E2AB C3A 5_545 7 124.2(7) ?
C4D E2AB C3A 7 7 93.4(8) ?
E3BC E2AB C3A 2_655 7 124.2(5) ?
E2BB E2AB C3A 5 7 117.6(7) ?
E2BB E2AB C3A 5_545 7 58.1(7) ?
C3A E2AB C3A 5_545 7 59.5(14) ?
C2D E2AB E1AA 7 . 126.3(8) ?
C2D E2AB E1AA 5_545 . 126.3(8) ?
C3D E2AB E1AA 5_545 . 99.9(7) ?
C3D E2AB E1AA 7 . 99.9(7) ?
C4A E2AB E1AA 5_545 . 44.3(9) ?
C4A E2AB E1AA 7 . 44.3(9) ?
Ru2B E2AB E1AA 1_545 . 79.2(2) ?
Ru2B E2AB E1AA 3_565 . 79.2(2) ?
Ru2A E2AB E1AA 5_545 . 51.2(2) ?
Ru2A E2AB E1AA 7 . 51.2(2) ?
Ru1C E2AB E1AA 7 . 135.7(2) ?
Ru1C E2AB E1AA 5_545 . 135.7(2) ?
C1D E2AB E1AA 1_545 . 118.9(5) ?
C1D E2AB E1AA 3_565 . 118.9(5) ?
E1AB E2AB E1AA 1_556 . 119.9(2) ?
C4D E2AB E1AA 5_545 . 86.3(5) ?
C4D E2AB E1AA 7 . 86.3(5) ?
E3BC E2AB E1AA 2_655 . 159.1(2) ?
E2BB E2AB E1AA 5 . 87.68(9) ?
E2BB E2AB E1AA 5_545 . 87.68(9) ?
C3A E2AB E1AA 5_545 . 40.5(6) ?
C3A E2AB E1AA 7 . 40.5(6) ?
C2D E2AB E1BB 7 . 57.2(6) ?
C2D E2AB E1BB 5_545 . 57.2(6) ?
C3D E2AB E1BB 5_545 . 130.9(8) ?
C3D E2AB E1BB 7 . 130.9(8) ?
C4A E2AB E1BB 5_545 . 86.0(4) ?
C4A E2AB E1BB 7 . 86.0(4) ?
Ru2B E2AB E1BB 1_545 . 43.6(2) ?
Ru2B E2AB E1BB 3_565 . 43.6(2) ?
Ru2A E2AB E1BB 5_545 . 128.5(2) ?
Ru2A E2AB E1BB 7 . 128.5(2) ?
Ru1C E2AB E1BB 7 . 97.4(2) ?
Ru1C E2AB E1BB 5_545 . 97.4(2) ?
C1D E2AB E1BB 1_545 . 36.9(6) ?
C1D E2AB E1BB 3_565 . 36.9(5) ?
E1AB E2AB E1BB 1_556 . 141.0(2) ?
C4D E2AB E1BB 5_545 . 149.2(8) ?
C4D E2AB E1BB 7 . 149.2(8) ?
E3BC E2AB E1BB 2_655 . 60.0(2) ?
E2BB E2AB E1BB 5 . 90.09(9) ?
E2BB E2AB E1BB 5_545 . 90.09(9) ?
C3A E2AB E1BB 5_545 . 73.0(4) ?
C3A E2AB E1BB 7 . 73.0(4) ?
E1AA E2AB E1BB . . 99.1(2) ?
C2D E2AB E2AA 7 1_556 131.0(7) ?
C2D E2AB E2AA 5_545 1_556 131.0(7) ?
C3D E2AB E2AA 5_545 1_556 56.0(7) ?
C3D E2AB E2AA 7 1_556 56.0(7) ?
C4A E2AB E2AA 5_545 1_556 82.7(5) ?
C4A E2AB E2AA 7 1_556 82.7(5) ?
Ru2B E2AB E2AA 1_545 1_556 128.2(2) ?
Ru2B E2AB E2AA 3_565 1_556 128.2(2) ?
Ru2A E2AB E2AA 5_545 1_556 42.2(2) ?
Ru2A E2AB E2AA 7 1_556 42.2(2) ?
Ru1C E2AB E2AA 7 1_556 94.1(2) ?
Ru1C E2AB E2AA 5_545 1_556 94.1(2) ?
C1D E2AB E2AA 1_545 1_556 150.0(7) ?
C1D E2AB E2AA 3_565 1_556 150.0(7) ?
E1AB E2AB E2AA 1_556 1_556 54.3(2) ?
C4D E2AB E2AA 5_545 1_556 35.9(7) ?
C4D E2AB E2AA 7 1_556 35.9(7) ?
E3BC E2AB E2AA 2_655 1_556 135.2(2) ?
E2BB E2AB E2AA 5 1_556 89.30(9) ?
E2BB E2AB E2AA 5_545 1_556 89.30(9) ?
C3A E2AB E2AA 5_545 1_556 93.9(4) ?
C3A E2AB E2AA 7 1_556 93.9(4) ?
E1AA E2AB E2AA . 1_556 65.68(14) ?
E1BB E2AB E2AA . 1_556 164.8(2) ?
C4A E2BB C4A 3_565 1_545 94.4(17) ?
C4A E2BB C3D 3_565 3_565 76.1(10) ?
C4A E2BB C3D 1_545 3_565 141.1(9) ?
C4A E2BB C3D 3_565 1_545 141.1(9) ?
C4A E2BB C3D 1_545 1_545 76.1(10) ?
C3D E2BB C3D 3_565 1_545 88.0(16) ?
C4A E2BB C2D 3_565 1_545 145.6(6) ?
C4A E2BB C2D 1_545 1_545 79.1(11) ?
C3D E2BB C2D 3_565 1_545 128.7(10) ?
C3D E2BB C2D 1_545 1_545 70.5(9) ?
C4A E2BB C2D 3_565 3_565 79.1(11) ?
C4A E2BB C2D 1_545 3_565 145.6(6) ?
C3D E2BB C2D 3_565 3_565 70.5(9) ?
C3D E2BB C2D 1_545 3_565 128.7(10) ?
C2D E2BB C2D 1_545 3_565 87.5(17) ?
C4A E2BB Ru2B 3_565 7_554 103.3(6) ?
C4A E2BB Ru2B 1_545 7_554 46.8(5) ?
C3D E2BB Ru2B 3_565 7_554 171.9(7) ?
C3D E2BB Ru2B 1_545 7_554 97.1(8) ?
C2D E2BB Ru2B 1_545 7_554 48.5(6) ?
C2D E2BB Ru2B 3_565 7_554 101.5(6) ?
C4A E2BB Ru2B 3_565 5_544 46.8(5) ?
C4A E2BB Ru2B 1_545 5_544 103.3(6) ?
C3D E2BB Ru2B 3_565 5_544 97.1(8) ?
C3D E2BB Ru2B 1_545 5_544 171.9(7) ?
C2D E2BB Ru2B 1_545 5_544 101.5(6) ?
C2D E2BB Ru2B 3_565 5_544 48.5(6) ?
Ru2B E2BB Ru2B 7_554 5_544 77.1(3) ?
C4A E2BB Ru1C 3_565 1_545 164.3(8) ?
C4A E2BB Ru1C 1_545 1_545 101.0(9) ?
C3D E2BB Ru1C 3_565 1_545 90.1(8) ?
C3D E2BB Ru1C 1_545 1_545 43.2(6) ?
C2D E2BB Ru1C 1_545 1_545 42.6(4) ?
C2D E2BB Ru1C 3_565 1_545 89.5(8) ?
Ru2B E2BB Ru1C 7_554 1_545 89.4(2) ?
Ru2B E2BB Ru1C 5_544 1_545 130.1(3) ?
C4A E2BB Ru1C 3_565 3_565 101.0(9) ?
C4A E2BB Ru1C 1_545 3_565 164.3(8) ?
C3D E2BB Ru1C 3_565 3_565 43.2(6) ?
C3D E2BB Ru1C 1_545 3_565 90.1(8) ?
C2D E2BB Ru1C 1_545 3_565 89.5(8) ?
C2D E2BB Ru1C 3_565 3_565 42.6(4) ?
Ru2B E2BB Ru1C 7_554 3_565 130.1(3) ?
Ru2B E2BB Ru1C 5_544 3_565 89.4(2) ?
Ru1C E2BB Ru1C 1_545 3_565 63.4(3) ?
C4A E2BB Ru2A 3_565 3_565 42.3(4) ?
C4A E2BB Ru2A 1_545 3_565 100.3(8) ?
C3D E2BB Ru2A 3_565 3_565 48.0(7) ?
C3D E2BB Ru2A 1_545 3_565 101.6(7) ?
C2D E2BB Ru2A 1_545 3_565 172.0(6) ?
C2D E2BB Ru2A 3_565 3_565 97.2(8) ?
Ru2B E2BB Ru2A 7_554 3_565 136.0(4) ?
Ru2B E2BB Ru2A 5_544 3_565 86.5(2) ?
Ru1C E2BB Ru2A 1_545 3_565 130.5(3) ?
Ru1C E2BB Ru2A 3_565 3_565 89.5(2) ?
C4A E2BB Ru2A 3_565 1_545 100.3(8) ?
C4A E2BB Ru2A 1_545 1_545 42.3(4) ?
C3D E2BB Ru2A 3_565 1_545 101.6(7) ?
C3D E2BB Ru2A 1_545 1_545 48.0(7) ?
C2D E2BB Ru2A 1_545 1_545 97.2(8) ?
C2D E2BB Ru2A 3_565 1_545 172.0(6) ?
Ru2B E2BB Ru2A 7_554 1_545 86.5(2) ?
Ru2B E2BB Ru2A 5_544 1_545 136.0(4) ?
Ru1C E2BB Ru2A 1_545 1_545 89.5(2) ?
Ru1C E2BB Ru2A 3_565 1_545 130.5(3) ?
Ru2A E2BB Ru2A 3_565 1_545 77.5(3) ?
C4A E2BB E1BA 3_565 . 49.7(8) ?
C4A E2BB E1BA 1_545 . 49.7(8) ?
C3D E2BB E1BA 3_565 . 101.1(7) ?
C3D E2BB E1BA 1_545 . 101.1(7) ?
C2D E2BB E1BA 1_545 . 127.9(8) ?
C2D E2BB E1BA 3_565 . 127.9(8) ?
Ru2B E2BB E1BA 7_554 . 84.1(2) ?
Ru2B E2BB E1BA 5_544 . 84.1(2) ?
Ru1C E2BB E1BA 1_545 . 142.7(2) ?
Ru1C E2BB E1BA 3_565 . 142.7(2) ?
Ru2A E2BB E1BA 3_565 . 53.5(2) ?
Ru2A E2BB E1BA 1_545 . 53.5(2) ?
C4A E2BB C3A 3_565 3_565 19.9(9) ?
C4A E2BB C3A 1_545 3_565 79.2(11) ?
C3D E2BB C3A 3_565 3_565 95.9(10) ?
C3D E2BB C3A 1_545 3_565 144.7(9) ?
C2D E2BB C3A 1_545 3_565 128.5(6) ?
C2D E2BB C3A 3_565 3_565 85.1(9) ?
Ru2B E2BB C3A 7_554 3_565 83.5(6) ?
Ru2B E2BB C3A 5_544 3_565 41.2(5) ?
Ru1C E2BB C3A 1_545 3_565 170.0(4) ?
Ru1C E2BB C3A 3_565 3_565 116.5(7) ?
Ru2A E2BB C3A 3_565 3_565 58.7(5) ?
Ru2A E2BB C3A 1_545 3_565 97.0(6) ?
E1BA E2BB C3A . 3_565 43.6(6) ?
C4A E2BB C3A 3_565 1_545 79.2(11) ?
C4A E2BB C3A 1_545 1_545 19.9(9) ?
C3D E2BB C3A 3_565 1_545 144.7(9) ?
C3D E2BB C3A 1_545 1_545 95.9(10) ?
C2D E2BB C3A 1_545 1_545 85.1(9) ?
C2D E2BB C3A 3_565 1_545 128.5(6) ?
Ru2B E2BB C3A 7_554 1_545 41.2(5) ?
Ru2B E2BB C3A 5_544 1_545 83.5(6) ?
Ru1C E2BB C3A 1_545 1_545 116.5(7) ?
Ru1C E2BB C3A 3_565 1_545 170.0(4) ?
Ru2A E2BB C3A 3_565 1_545 97.0(6) ?
Ru2A E2BB C3A 1_545 1_545 58.7(5) ?
E1BA E2BB C3A . 1_545 43.6(6) ?
C3A E2BB C3A 3_565 1_545 61.7(14) ?
C4A E2BB C4D 3_565 3_565 75.9(8) ?
C4A E2BB C4D 1_545 3_565 121.1(8) ?
C3D E2BB C4D 3_565 3_565 20.1(8) ?
C3D E2BB C4D 1_545 3_565 77.3(11) ?
C2D E2BB C4D 1_545 3_565 136.2(7) ?
C2D E2BB C4D 3_565 3_565 90.3(9) ?
Ru2B E2BB C4D 7_554 3_565 167.9(7) ?
Ru2B E2BB C4D 5_544 3_565 109.4(8) ?
Ru1C E2BB C4D 1_545 3_565 93.6(6) ?
Ru1C E2BB C4D 3_565 3_565 61.2(5) ?
Ru2A E2BB C4D 3_565 3_565 37.8(6) ?
Ru2A E2BB C4D 1_545 3_565 81.8(7) ?
E1BA E2BB C4D . 3_565 86.5(5) ?
C3A E2BB C4D 3_565 3_565 94.8(8) ?
C3A E2BB C4D 1_545 3_565 127.9(7) ?
C4A E2BB C4D 3_565 1_545 121.1(8) ?
C4A E2BB C4D 1_545 1_545 75.9(8) ?
C3D E2BB C4D 3_565 1_545 77.3(11) ?
C3D E2BB C4D 1_545 1_545 20.1(8) ?
C2D E2BB C4D 1_545 1_545 90.3(9) ?
C2D E2BB C4D 3_565 1_545 136.2(7) ?
Ru2B E2BB C4D 7_554 1_545 109.4(8) ?
Ru2B E2BB C4D 5_544 1_545 167.9(7) ?
Ru1C E2BB C4D 1_545 1_545 61.2(5) ?
Ru1C E2BB C4D 3_565 1_545 93.6(6) ?
Ru2A E2BB C4D 3_565 1_545 81.8(7) ?
Ru2A E2BB C4D 1_545 1_545 37.8(6) ?
E1BA E2BB C4D . 1_545 86.5(5) ?
C3A E2BB C4D 3_565 1_545 127.9(7) ?
C3A E2BB C4D 1_545 1_545 94.8(8) ?
C4D E2BB C4D 3_565 1_545 62.4(15) ?
C4A E2BB E1BB 3_565 . 117.4(5) ?
C4A E2BB E1BB 1_545 . 117.4(5) ?
C3D E2BB E1BB 3_565 . 44.8(8) ?
C3D E2BB E1BB 1_545 . 44.8(8) ?
C2D E2BB E1BB 1_545 . 95.0(4) ?
C2D E2BB E1BB 3_565 . 95.0(4) ?
Ru2B E2BB E1BB 7_554 . 138.3(2) ?
Ru2B E2BB E1BB 5_544 . 138.3(2) ?
Ru1C E2BB E1BB 1_545 . 52.5(2) ?
Ru1C E2BB E1BB 3_565 . 52.5(2) ?
Ru2A E2BB E1BB 3_565 . 78.1(2) ?
Ru2A E2BB E1BB 1_545 . 78.1(2) ?
E1BA E2BB E1BB . . 114.9(2) ?
C3A E2BB E1BB 3_565 . 136.3(5) ?
C3A E2BB E1BB 1_545 . 136.3(5) ?
C4D E2BB E1BB 3_565 . 41.6(6) ?
C4D E2BB E1BB 1_545 . 41.6(6) ?
C4A E2BB E2AB 3_565 5_544 139.5(9) ?
C4A E2BB E2AB 1_545 5_544 45.1(9) ?
C3D E2BB E2AB 3_565 5_544 133.0(8) ?
C3D E2BB E2AB 1_545 5_544 45.1(8) ?
C2D E2BB E2AB 1_545 5_544 44.5(8) ?
C2D E2BB E2AB 3_565 5_544 132.0(9) ?
Ru2B E2BB E2AB 7_554 5_544 52.2(2) ?
Ru2B E2BB E2AB 5_544 5_544 129.2(2) ?
Ru1C E2BB E2AB 1_545 5_544 56.0(2) ?
Ru1C E2BB E2AB 3_565 5_544 119.4(2) ?
Ru2A E2BB E2AB 3_565 5_544 130.2(2) ?
Ru2A E2BB E2AB 1_545 5_544 52.8(2) ?
E1BA E2BB E2AB . 5_544 92.30(9) ?
C3A E2BB E2AB 3_565 5_544 123.0(7) ?
C3A E2BB E2AB 1_545 5_544 61.3(7) ?
C4D E2BB E2AB 3_565 5_544 121.0(8) ?
C4D E2BB E2AB 1_545 5_544 58.6(8) ?
E1BB E2BB E2AB . 5_544 88.68(10) ?
C4A E2BB E2AB 3_565 5_554 45.1(8) ?
C4A E2BB E2AB 1_545 5_554 139.5(9) ?
C3D E2BB E2AB 3_565 5_554 45.1(8) ?
C3D E2BB E2AB 1_545 5_554 133.0(8) ?
C2D E2BB E2AB 1_545 5_554 132.0(9) ?
C2D E2BB E2AB 3_565 5_554 44.5(8) ?
Ru2B E2BB E2AB 7_554 5_554 129.2(2) ?
Ru2B E2BB E2AB 5_544 5_554 52.2(2) ?
Ru1C E2BB E2AB 1_545 5_554 119.4(2) ?
Ru1C E2BB E2AB 3_565 5_554 56.0(2) ?
Ru2A E2BB E2AB 3_565 5_554 52.8(2) ?
Ru2A E2BB E2AB 1_545 5_554 130.2(2) ?
E1BA E2BB E2AB . 5_554 92.30(9) ?
C3A E2BB E2AB 3_565 5_554 61.3(7) ?
C3A E2BB E2AB 1_545 5_554 123.0(7) ?
C4D E2BB E2AB 3_565 5_554 58.6(8) ?
C4D E2BB E2AB 1_545 5_554 121.0(8) ?
E1BB E2BB E2AB . 5_554 88.68(10) ?
E2AB E2BB E2AB 5_544 5_554 175.3(2) ?
C4A E2BB C1D 3_565 7_554 126.6(6) ?
C4A E2BB C1D 1_545 7_554 79.0(9) ?
C3D E2BB C1D 3_565 7_554 136.8(8) ?
C3D E2BB C1D 1_545 7_554 89.1(9) ?
C2D E2BB C1D 1_545 7_554 19.1(7) ?
C2D E2BB C1D 3_565 7_554 78.3(10) ?
Ru2B E2BB C1D 7_554 7_554 37.6(5) ?
Ru2B E2BB C1D 5_544 7_554 82.9(6) ?
Ru1C E2BB C1D 1_545 7_554 60.0(4) ?
Ru1C E2BB C1D 3_565 7_554 93.7(6) ?
Ru2A E2BB C1D 3_565 7_554 168.9(5) ?
Ru2A E2BB C1D 1_545 7_554 108.0(7) ?
E1BA E2BB C1D . 7_554 121.7(5) ?
C3A E2BB C1D 3_565 7_554 110.6(6) ?
C3A E2BB C1D 1_545 7_554 78.5(7) ?
C4D E2BB C1D 3_565 7_554 150.9(7) ?
C4D E2BB C1D 1_545 7_554 108.5(9) ?
E1BB E2BB C1D . 7_554 112.2(4) ?
E2AB E2BB C1D 5_544 7_554 56.4(7) ?
E2AB E2BB C1D 5_554 7_554 121.3(7) ?
C4A E2BB C1D 3_565 5_544 79.0(9) ?
C4A E2BB C1D 1_545 5_544 126.6(6) ?
C3D E2BB C1D 3_565 5_544 89.1(9) ?
C3D E2BB C1D 1_545 5_544 136.8(8) ?
C2D E2BB C1D 1_545 5_544 78.3(10) ?
C2D E2BB C1D 3_565 5_544 19.1(6) ?
Ru2B E2BB C1D 7_554 5_544 82.9(6) ?
Ru2B E2BB C1D 5_544 5_544 37.6(5) ?
Ru1C E2BB C1D 1_545 5_544 93.7(6) ?
Ru1C E2BB C1D 3_565 5_544 60.0(4) ?
Ru2A E2BB C1D 3_565 5_544 108.0(7) ?
Ru2A E2BB C1D 1_545 5_544 168.9(5) ?
E1BA E2BB C1D . 5_544 121.7(5) ?
C3A E2BB C1D 3_565 5_544 78.5(7) ?
C3A E2BB C1D 1_545 5_544 110.6(6) ?
C4D E2BB C1D 3_565 5_544 108.5(9) ?
C4D E2BB C1D 1_545 5_544 150.9(7) ?
E1BB E2BB C1D . 5_544 112.2(4) ?
E2AB E2BB C1D 5_544 5_544 121.3(7) ?
E2AB E2BB C1D 5_554 5_544 56.4(7) ?
C1D E2BB C1D 7_554 5_544 64.9(13) ?
C4A E2BB E3AC 3_565 2_655 121.5(7) ?
C4A E2BB E3AC 1_545 2_655 121.5(7) ?
C3D E2BB E3AC 3_565 2_655 94.5(6) ?
C3D E2BB E3AC 1_545 2_655 94.5(6) ?
C2D E2BB E3AC 1_545 2_655 44.6(9) ?
C2D E2BB E3AC 3_565 2_655 44.6(9) ?
Ru2B E2BB E3AC 7_554 2_655 78.9(3) ?
Ru2B E2BB E3AC 5_544 2_655 78.9(3) ?
Ru1C E2BB E3AC 1_545 2_655 51.3(2) ?
Ru1C E2BB E3AC 3_565 2_655 51.3(2) ?
Ru2A E2BB E3AC 3_565 2_655 137.8(2) ?
Ru2A E2BB E3AC 1_545 2_655 137.8(2) ?
E1BA E2BB E3AC . 2_655 158.1(3) ?
C3A E2BB E3AC 3_565 2_655 120.0(5) ?
C3A E2BB E3AC 1_545 2_655 120.0(5) ?
C4D E2BB E3AC 3_565 2_655 112.0(5) ?
C4D E2BB E3AC 1_545 2_655 112.0(5) ?
E1BB E2BB E3AC . 2_655 87.0(2) ?
E2AB E2BB E3AC 5_544 2_655 88.01(8) ?
E2AB E2BB E3AC 5_554 2_655 88.01(8) ?
C1D E2BB E3AC 7_554 2_655 42.8(6) ?
C1D E2BB E3AC 5_544 2_655 42.8(6) ?
C4A E2BB C5BC 3_565 2_655 132.5(8) ?
C4A E2BB C5BC 1_545 2_655 132.5(8) ?
C3D E2BB C5BC 3_565 2_655 62.6(7) ?
C3D E2BB C5BC 1_545 2_655 62.6(7) ?
C2D E2BB C5BC 1_545 2_655 66.2(6) ?
C2D E2BB C5BC 3_565 2_655 66.2(6) ?
Ru2B E2BB C5BC 7_554 2_655 114.3(3) ?
Ru2B E2BB C5BC 5_544 2_655 114.3(3) ?
Ru1C E2BB C5BC 1_545 2_655 31.88(15) ?
Ru1C E2BB C5BC 3_565 2_655 31.88(15) ?
Ru2A E2BB C5BC 3_565 2_655 109.7(3) ?
Ru2A E2BB C5BC 1_545 2_655 109.7(3) ?
E1BA E2BB C5BC . 2_655 155.8(4) ?
C3A E2BB C5BC 3_565 2_655 148.2(7) ?
C3A E2BB C5BC 1_545 2_655 148.2(7) ?
C4D E2BB C5BC 3_565 2_655 72.9(6) ?
C4D E2BB C5BC 1_545 2_655 72.9(6) ?
E1BB E2BB C5BC . 2_655 40.9(3) ?
E2AB E2BB C5BC 5_544 2_655 87.74(9) ?
E2AB E2BB C5BC 5_554 2_655 87.74(9) ?
C1D E2BB C5BC 7_554 2_655 77.9(5) ?
C1D E2BB C5BC 5_544 2_655 77.9(5) ?
E3AC E2BB C5BC 2_655 2_655 46.1(3) ?
C4A E2BB E2AA 3_565 . 58.1(6) ?
C4A E2BB E2AA 1_545 . 58.1(6) ?
C3D E2BB E2AA 3_565 . 133.3(8) ?
C3D E2BB E2AA 1_545 . 133.3(8) ?
C2D E2BB E2AA 1_545 . 91.1(4) ?
C2D E2BB E2AA 3_565 . 91.1(4) ?
Ru2B E2BB E2AA 7_554 . 45.2(2) ?
Ru2B E2BB E2AA 5_544 . 45.2(2) ?
Ru1C E2BB E2AA 1_545 . 133.6(2) ?
Ru1C E2BB E2AA 3_565 . 133.6(2) ?
Ru2A E2BB E2AA 3_565 . 95.4(2) ?
Ru2A E2BB E2AA 1_545 . 95.4(2) ?
E1BA E2BB E2AA . . 56.68(14) ?
C3A E2BB E2AA 3_565 . 38.4(5) ?
C3A E2BB E2AA 1_545 . 38.4(5) ?
C4D E2BB E2AA 3_565 . 132.8(6) ?
C4D E2BB E2AA 1_545 . 132.8(6) ?
E1BB E2BB E2AA . . 171.6(2) ?
E2AB E2BB E2AA 5_544 . 91.59(10) ?
E2AB E2BB E2AA 5_554 . 91.59(10) ?
C1D E2BB E2AA 7_554 . 74.8(4) ?
C1D E2BB E2AA 5_544 . 74.8(4) ?
E3AC E2BB E2AA 2_655 . 101.4(2) ?
C5BC E2BB E2AA 2_655 . 147.5(3) ?
C3C E2BC C3C 5_545 7 90.3(16) ?
C3C E2BC C4B 5_545 7 137.7(9) ?
C3C E2BC C4B 7 7 74.9(10) ?
C3C E2BC C4B 5_545 5_545 74.9(10) ?
C3C E2BC C4B 7 5_545 137.7(9) ?
C4B E2BC C4B 7 5_545 89.8(17) ?
C3C E2BC C2C 5_545 5_545 72.6(9) ?
C3C E2BC C2C 7 5_545 135.2(10) ?
C4B E2BC C2C 7 5_545 143.2(6) ?
C4B E2BC C2C 5_545 5_545 78.2(11) ?
C3C E2BC C2C 5_545 7 135.2(10) ?
C3C E2BC C2C 7 7 72.6(9) ?
C4B E2BC C2C 7 7 78.2(11) ?
C4B E2BC C2C 5_545 7 143.2(6) ?
C2C E2BC C2C 5_545 7 90.8(17) ?
C3C E2BC Ru2D 5_545 1_545 173.7(8) ?
C3C E2BC Ru2D 7 1_545 96.0(8) ?
C4B E2BC Ru2D 7 1_545 44.0(5) ?
C4B E2BC Ru2D 5_545 1_545 99.6(6) ?
C2C E2BC Ru2D 5_545 1_545 103.5(6) ?
C2C E2BC Ru2D 7 1_545 48.7(6) ?
C3C E2BC Ru2D 5_545 3_565 96.0(8) ?
C3C E2BC Ru2D 7 3_565 173.7(8) ?
C4B E2BC Ru2D 7 3_565 99.6(6) ?
C4B E2BC Ru2D 5_545 3_565 44.0(5) ?
C2C E2BC Ru2D 5_545 3_565 48.7(6) ?
C2C E2BC Ru2D 7 3_565 103.5(6) ?
Ru2D E2BC Ru2D 1_545 3_565 77.8(3) ?
C3C E2BC Ru2C 5_545 7 99.8(7) ?
C3C E2BC Ru2C 7 7 47.7(7) ?
C4B E2BC Ru2C 7 7 41.7(4) ?
C4B E2BC Ru2C 5_545 7 95.3(8) ?
C2C E2BC Ru2C 5_545 7 171.1(8) ?
C2C E2BC Ru2C 7 7 98.1(8) ?
Ru2D E2BC Ru2C 1_545 7 83.6(2) ?
Ru2D E2BC Ru2C 3_565 7 129.5(3) ?
C3C E2BC Ru2C 5_545 5_545 47.7(7) ?
C3C E2BC Ru2C 7 5_545 99.8(7) ?
C4B E2BC Ru2C 7 5_545 95.3(8) ?
C4B E2BC Ru2C 5_545 5_545 41.7(4) ?
C2C E2BC Ru2C 5_545 5_545 98.1(8) ?
C2C E2BC Ru2C 7 5_545 171.1(8) ?
Ru2D E2BC Ru2C 1_545 5_545 129.5(3) ?
Ru2D E2BC Ru2C 3_565 5_545 83.6(2) ?
Ru2C E2BC Ru2C 7 5_545 73.1(3) ?
C3C E2BC Ru1D 5_545 5_545 41.1(6) ?
C3C E2BC Ru1D 7 5_545 100.7(8) ?
C4B E2BC Ru1D 7 5_545 175.6(7) ?
C4B E2BC Ru1D 5_545 5_545 93.5(8) ?
C2C E2BC Ru1D 5_545 5_545 40.7(4) ?
C2C E2BC Ru1D 7 5_545 100.7(8) ?
Ru2D E2BC Ru1D 1_545 5_545 137.9(3) ?
Ru2D E2BC Ru1D 3_565 5_545 84.9(2) ?
Ru2C E2BC Ru1D 7 5_545 134.9(3) ?
Ru2C E2BC Ru1D 5_545 5_545 85.2(2) ?
C3C E2BC Ru1D 5_545 7 100.7(8) ?
C3C E2BC Ru1D 7 7 41.1(6) ?
C4B E2BC Ru1D 7 7 93.5(8) ?
C4B E2BC Ru1D 5_545 7 175.6(7) ?
C2C E2BC Ru1D 5_545 7 100.7(8) ?
C2C E2BC Ru1D 7 7 40.7(4) ?
Ru2D E2BC Ru1D 1_545 7 84.9(2) ?
Ru2D E2BC Ru1D 3_565 7 137.9(3) ?
Ru2C E2BC Ru1D 7 7 85.2(2) ?
Ru2C E2BC Ru1D 5_545 7 134.9(3) ?
Ru1D E2BC Ru1D 5_545 7 83.0(3) ?
C3C E2BC C4C 5_545 5_545 21.5(8) ?
C3C E2BC C4C 7 5_545 76.0(11) ?
C4B E2BC C4C 7 5_545 117.2(8) ?
C4B E2BC C4C 5_545 5_545 76.8(8) ?
C2C E2BC C4C 5_545 5_545 94.0(9) ?
C2C E2BC C4C 7 5_545 139.5(7) ?
Ru2D E2BC C4C 1_545 5_545 161.1(6) ?
Ru2D E2BC C4C 3_565 5_545 109.7(7) ?
Ru2C E2BC C4C 7 5_545 78.4(7) ?
Ru2C E2BC C4C 5_545 5_545 38.8(6) ?
Ru1D E2BC C4C 5_545 5_545 60.9(6) ?
Ru1D E2BC C4C 7 5_545 99.1(6) ?
C3C E2BC C4C 5_545 7 76.0(11) ?
C3C E2BC C4C 7 7 21.5(8) ?
C4B E2BC C4C 7 7 76.8(8) ?
C4B E2BC C4C 5_545 7 117.2(8) ?
C2C E2BC C4C 5_545 7 139.5(8) ?
C2C E2BC C4C 7 7 94.0(9) ?
Ru2D E2BC C4C 1_545 7 109.7(7) ?
Ru2D E2BC C4C 3_565 7 161.1(6) ?
Ru2C E2BC C4C 7 7 38.8(6) ?
Ru2C E2BC C4C 5_545 7 78.4(7) ?
Ru1D E2BC C4C 5_545 7 99.1(6) ?
Ru1D E2BC C4C 7 7 60.9(6) ?
C4C E2BC C4C 5_545 7 58.1(14) ?
C3C E2BC E1AC 5_545 1_556 47.5(8) ?
C3C E2BC E1AC 7 1_556 47.5(8) ?
C4B E2BC E1AC 7 1_556 120.3(5) ?
C4B E2BC E1AC 5_545 1_556 120.3(5) ?
C2C E2BC E1AC 5_545 1_556 95.5(5) ?
C2C E2BC E1AC 7 1_556 95.5(5) ?
Ru2D E2BC E1AC 1_545 1_556 138.70(15) ?
Ru2D E2BC E1AC 3_565 1_556 138.70(15) ?
Ru2C E2BC E1AC 7 1_556 82.3(2) ?
Ru2C E2BC E1AC 5_545 1_556 82.3(2) ?
Ru1D E2BC E1AC 5_545 1_556 55.4(2) ?
Ru1D E2BC E1AC 7 1_556 55.4(2) ?
C4C E2BC E1AC 5_545 1_556 44.1(6) ?
C4C E2BC E1AC 7 1_556 44.1(6) ?
C3C E2BC E1BD 5_545 . 98.3(7) ?
C3C E2BC E1BD 7 . 98.3(7) ?
C4B E2BC E1BD 7 . 47.3(8) ?
C4B E2BC E1BD 5_545 . 47.3(8) ?
C2C E2BC E1BD 5_545 . 124.5(8) ?
C2C E2BC E1BD 7 . 124.5(8) ?
Ru2D E2BC E1BD 1_545 . 79.7(2) ?
Ru2D E2BC E1BD 3_565 . 79.7(2) ?
Ru2C E2BC E1BD 7 . 50.7(2) ?
Ru2C E2BC E1BD 5_545 . 50.7(2) ?
Ru1D E2BC E1BD 5_545 . 134.4(2) ?
Ru1D E2BC E1BD 7 . 134.4(2) ?
C4C E2BC E1BD 5_545 . 84.5(5) ?
C4C E2BC E1BD 7 . 84.5(5) ?
E1AC E2BC E1BD 1_556 . 118.4(2) ?
C3C E2BC C1C 5_545 1_545 140.7(9) ?
C3C E2BC C1C 7 1_545 93.1(9) ?
C4B E2BC C1C 7 1_545 80.5(9) ?
C4B E2BC C1C 5_545 1_545 123.4(7) ?
C2C E2BC C1C 5_545 1_545 77.7(11) ?
C2C E2BC C1C 7 1_545 20.7(8) ?
Ru2D E2BC C1C 1_545 1_545 40.3(6) ?
Ru2D E2BC C1C 3_565 1_545 82.8(6) ?
Ru2C E2BC C1C 7 1_545 111.2(8) ?
Ru2C E2BC C1C 5_545 1_545 164.9(5) ?
Ru1D E2BC C1C 5_545 1_545 100.0(7) ?
Ru1D E2BC C1C 7 1_545 60.1(5) ?
C4C E2BC C1C 5_545 1_545 154.8(7) ?
C4C E2BC C1C 7 1_545 114.4(9) ?
E1AC E2BC C1C 1_556 1_545 112.4(5) ?
E1BD E2BC C1C . 1_545 119.9(5) ?
C3C E2BC C1C 5_545 3_565 93.1(10) ?
C3C E2BC C1C 7 3_565 140.7(9) ?
C4B E2BC C1C 7 3_565 123.4(7) ?
C4B E2BC C1C 5_545 3_565 80.5(9) ?
C2C E2BC C1C 5_545 3_565 20.7(8) ?
C2C E2BC C1C 7 3_565 77.7(11) ?
Ru2D E2BC C1C 1_545 3_565 82.8(6) ?
Ru2D E2BC C1C 3_565 3_565 40.3(6) ?
Ru2C E2BC C1C 7 3_565 164.9(5) ?
Ru2C E2BC C1C 5_545 3_565 111.2(8) ?
Ru1D E2BC C1C 5_545 3_565 60.1(5) ?
Ru1D E2BC C1C 7 3_565 100.0(6) ?
C4C E2BC C1C 5_545 3_565 114.4(10) ?
C4C E2BC C1C 7 3_565 154.8(7) ?
E1AC E2BC C1C 1_556 3_565 112.4(5) ?
E1BD E2BC C1C . 3_565 119.9(5) ?
C1C E2BC C1C 1_545 3_565 60.9(14) ?
C3C E2BC E3BC 5_545 2_655 95.4(7) ?
C3C E2BC E3BC 7 2_655 95.4(7) ?
C4B E2BC E3BC 7 2_655 124.8(7) ?
C4B E2BC E3BC 5_545 2_655 124.8(7) ?
C2C E2BC E3BC 5_545 2_655 47.8(8) ?
C2C E2BC E3BC 7 2_655 47.8(8) ?
Ru2D E2BC E3BC 1_545 2_655 85.2(2) ?
Ru2D E2BC E3BC 3_565 2_655 85.2(2) ?
Ru2C E2BC E3BC 7 2_655 139.6(2) ?
Ru2C E2BC E3BC 5_545 2_655 139.6(2) ?
Ru1D E2BC E3BC 5_545 2_655 55.1(2) ?
Ru1D E2BC E3BC 7 2_655 55.1(2) ?
C4C E2BC E3BC 5_545 2_655 112.3(5) ?
C4C E2BC E3BC 7 2_655 112.3(5) ?
E1AC E2BC E3BC 1_556 2_655 81.0(2) ?
E1BD E2BC E3BC . 2_655 160.6(2) ?
C1C E2BC E3BC 1_545 2_655 45.3(6) ?
C1C E2BC E3BC 3_565 2_655 45.3(6) ?
C3C E2BC E2AC 5_545 5_545 135.9(8) ?
C3C E2BC E2AC 7 5_545 45.7(8) ?
C4B E2BC E2AC 7 5_545 42.4(8) ?
C4B E2BC E2AC 5_545 5_545 132.1(9) ?
C2C E2BC E2AC 5_545 5_545 137.5(8) ?
C2C E2BC E2AC 7 5_545 46.8(8) ?
Ru2D E2BC E2AC 1_545 5_545 50.30(14) ?
Ru2D E2BC E2AC 3_565 5_545 128.0(2) ?
Ru2C E2BC E2AC 7 5_545 51.4(2) ?
Ru2C E2BC E2AC 5_545 5_545 124.5(2) ?
Ru1D E2BC E2AC 5_545 5_545 134.2(2) ?
Ru1D E2BC E2AC 7 5_545 51.2(2) ?
C4C E2BC E2AC 5_545 5_545 118.9(7) ?
C4C E2BC E2AC 7 5_545 60.9(7) ?
E1AC E2BC E2AC 1_556 5_545 91.54(10) ?
E1BD E2BC E2AC . 5_545 87.21(9) ?
C1C E2BC E2AC 1_545 5_545 61.0(7) ?
C1C E2BC E2AC 3_565 5_545 121.9(7) ?
E3BC E2BC E2AC 2_655 5_545 92.55(9) ?
C3C E2BC E2AC 5_545 5 45.7(8) ?
C3C E2BC E2AC 7 5 135.9(8) ?
C4B E2BC E2AC 7 5 132.1(9) ?
C4B E2BC E2AC 5_545 5 42.4(8) ?
C2C E2BC E2AC 5_545 5 46.8(8) ?
C2C E2BC E2AC 7 5 137.5(8) ?
Ru2D E2BC E2AC 1_545 5 128.0(2) ?
Ru2D E2BC E2AC 3_565 5 50.30(14) ?
Ru2C E2BC E2AC 7 5 124.5(2) ?
Ru2C E2BC E2AC 5_545 5 51.4(2) ?
Ru1D E2BC E2AC 5_545 5 51.2(2) ?
Ru1D E2BC E2AC 7 5 134.2(2) ?
C4C E2BC E2AC 5_545 5 60.9(7) ?
C4C E2BC E2AC 7 5 118.9(7) ?
E1AC E2BC E2AC 1_556 5 91.54(10) ?
E1BD E2BC E2AC . 5 87.21(9) ?
C1C E2BC E2AC 1_545 5 121.9(7) ?
C1C E2BC E2AC 3_565 5 61.0(7) ?
E3BC E2BC E2AC 2_655 5 92.55(9) ?
E2AC E2BC E2AC 5_545 5 174.4(2) ?
C3C E2BC C3B 5_545 7 140.2(9) ?
C3C E2BC C3B 7 7 93.9(10) ?
C4B E2BC C3B 7 7 19.0(8) ?
C4B E2BC C3B 5_545 7 75.6(11) ?
C2C E2BC C3B 5_545 7 125.8(7) ?
C2C E2BC C3B 7 7 83.2(9) ?
Ru2D E2BC C3B 1_545 7 38.4(5) ?
Ru2D E2BC C3B 3_565 7 80.5(6) ?
Ru2C E2BC C3B 7 7 57.2(4) ?
Ru2C E2BC C3B 5_545 7 92.7(6) ?
Ru1D E2BC C3B 5_545 7 165.4(6) ?
Ru1D E2BC C3B 7 7 108.3(7) ?
C4C E2BC C3B 5_545 7 124.1(7) ?
C4C E2BC C3B 7 7 94.6(8) ?
E1AC E2BC C3B 1_556 7 138.6(5) ?
E1BD E2BC C3B . 7 42.0(6) ?
C1C E2BC C3B 1_545 7 78.6(8) ?
C1C E2BC C3B 3_565 7 107.7(6) ?
E3BC E2BC C3B 2_655 7 123.5(5) ?
E2AC E2BC C3B 5_545 7 57.9(7) ?
E2AC E2BC C3B 5 7 117.1(7) ?
C3C E2BC C3B 5_545 5_545 93.9(10) ?
C3C E2BC C3B 7 5_545 140.2(9) ?
C4B E2BC C3B 7 5_545 75.6(11) ?
C4B E2BC C3B 5_545 5_545 19.0(8) ?
C2C E2BC C3B 5_545 5_545 83.2(9) ?
C2C E2BC C3B 7 5_545 125.8(7) ?
Ru2D E2BC C3B 1_545 5_545 80.5(6) ?
Ru2D E2BC C3B 3_565 5_545 38.4(5) ?
Ru2C E2BC C3B 7 5_545 92.7(6) ?
Ru2C E2BC C3B 5_545 5_545 57.2(4) ?
Ru1D E2BC C3B 5_545 5_545 108.3(7) ?
Ru1D E2BC C3B 7 5_545 165.4(6) ?
C4C E2BC C3B 5_545 5_545 94.6(8) ?
C4C E2BC C3B 7 5_545 124.1(7) ?
E1AC E2BC C3B 1_556 5_545 138.6(5) ?
E1BD E2BC C3B . 5_545 42.0(6) ?
C1C E2BC C3B 1_545 5_545 107.7(6) ?
C1C E2BC C3B 3_565 5_545 78.6(7) ?
E3BC E2BC C3B 2_655 5_545 123.5(5) ?
E2AC E2BC C3B 5_545 5_545 117.1(7) ?
E2AC E2BC C3B 5 5_545 57.9(7) ?
C3B E2BC C3B 7 5_545 59.2(14) ?
C3C E2BC E1BC 5_545 . 130.6(7) ?
C3C E2BC E1BC 7 . 130.6(7) ?
C4B E2BC E1BC 7 . 85.8(4) ?
C4B E2BC E1BC 5_545 . 85.8(4) ?
C2C E2BC E1BC 5_545 . 58.9(5) ?
C2C E2BC E1BC 7 . 58.9(5) ?
Ru2D E2BC E1BC 1_545 . 44.8(2) ?
Ru2D E2BC E1BC 3_565 . 44.8(2) ?
Ru2C E2BC E1BC 7 . 127.4(2) ?
Ru2C E2BC E1BC 5_545 . 127.4(2) ?
Ru1D E2BC E1BC 5_545 . 97.3(2) ?
Ru1D E2BC E1BC 7 . 97.3(2) ?
C4C E2BC E1BC 5_545 . 150.6(7) ?
C4C E2BC E1BC 7 . 150.6(7) ?
E1AC E2BC E1BC 1_556 . 140.5(2) ?
E1BD E2BC E1BC . . 101.0(2) ?
C1C E2BC E1BC 1_545 . 38.2(6) ?
C1C E2BC E1BC 3_565 . 38.2(6) ?
E3BC E2BC E1BC 2_655 . 59.57(15) ?
E2AC E2BC E1BC 5_545 . 90.30(10) ?
E2AC E2BC E1BC 5 . 90.30(10) ?
C3B E2BC E1BC 7 . 72.5(4) ?
C3B E2BC E1BC 5_545 . 72.5(4) ?
C3C E2BC E2AD 5_545 . 130.1(8) ?
C3C E2BC E2AD 7 . 130.1(8) ?
C4B E2BC E2AD 7 . 55.6(6) ?
C4B E2BC E2AD 5_545 . 55.6(6) ?
C2C E2BC E2AD 5_545 . 89.8(5) ?
C2C E2BC E2AD 7 . 89.8(5) ?
Ru2D E2BC E2AD 1_545 . 44.1(2) ?
Ru2D E2BC E2AD 3_565 . 44.1(2) ?
Ru2C E2BC E2AD 7 . 91.7(2) ?
Ru2C E2BC E2AD 5_545 . 91.7(2) ?
Ru1D E2BC E2AD 5_545 . 128.8(2) ?
Ru1D E2BC E2AD 7 . 128.8(2) ?
C4C E2BC E2AD 5_545 . 130.4(6) ?
C4C E2BC E2AD 7 . 130.4(6) ?
E1AC E2BC E2AD 1_556 . 172.5(2) ?
E1BD E2BC E2AD . . 54.09(14) ?
C1C E2BC E2AD 1_545 . 73.9(4) ?
C1C E2BC E2AD 3_565 . 73.9(5) ?
E3BC E2BC E2AD 2_655 . 106.5(2) ?
E2AC E2BC E2AD 5_545 . 88.17(10) ?
E2AC E2BC E2AD 5 . 88.17(10) ?
C3B E2BC E2AD 7 . 36.7(5) ?
C3B E2BC E2AD 5_545 . 36.7(5) ?
E1BC E2BC E2AD . . 46.94(14) ?
C4B E2AC C4B 1_545 3_565 90.2(19) ?
C4B E2AC C3C 1_545 3_565 141.6(9) ?
C4B E2AC C3C 3_565 3_565 78.4(10) ?
C4B E2AC C3C 1_545 1_545 78.4(10) ?
C4B E2AC C3C 3_565 1_545 141.6(9) ?
C3C E2AC C3C 3_565 1_545 88.0(17) ?
C4B E2AC C2C 1_545 3_565 142.6(7) ?
C4B E2AC C2C 3_565 3_565 83.5(12) ?
C3C E2AC C2C 3_565 3_565 73.0(9) ?
C3C E2AC C2C 1_545 3_565 126.7(10) ?
C4B E2AC C2C 1_545 1_545 83.5(12) ?
C4B E2AC C2C 3_565 1_545 142.6(7) ?
C3C E2AC C2C 3_565 1_545 126.7(10) ?
C3C E2AC C2C 1_545 1_545 73.0(9) ?
C2C E2AC C2C 3_565 1_545 79.6(19) ?
C4B E2AC Ru2D 1_545 7_554 47.0(5) ?
C4B E2AC Ru2D 3_565 7_554 99.5(7) ?
C3C E2AC Ru2D 3_565 7_554 170.6(8) ?
C3C E2AC Ru2D 1_545 7_554 98.9(8) ?
C2C E2AC Ru2D 3_565 7_554 97.7(7) ?
C2C E2AC Ru2D 1_545 7_554 50.8(6) ?
C4B E2AC Ru2D 1_545 5_544 99.5(7) ?
C4B E2AC Ru2D 3_565 5_544 47.0(5) ?
C3C E2AC Ru2D 3_565 5_544 98.9(8) ?
C3C E2AC Ru2D 1_545 5_544 170.6(8) ?
C2C E2AC Ru2D 3_565 5_544 50.8(6) ?
C2C E2AC Ru2D 1_545 5_544 97.7(7) ?
Ru2D E2AC Ru2D 7_554 5_544 73.5(3) ?
C4B E2AC Ru2C 1_545 1_545 43.9(4) ?
C4B E2AC Ru2C 3_565 1_545 98.6(9) ?
C3C E2AC Ru2C 3_565 1_545 101.3(7) ?
C3C E2AC Ru2C 1_545 1_545 48.9(7) ?
C2C E2AC Ru2C 3_565 1_545 173.5(5) ?
C2C E2AC Ru2C 1_545 1_545 102.0(9) ?
Ru2D E2AC Ru2C 7_554 1_545 88.1(2) ?
Ru2D E2AC Ru2C 5_544 1_545 134.6(3) ?
C4B E2AC Ru2C 1_545 3_565 98.6(9) ?
C4B E2AC Ru2C 3_565 3_565 43.9(4) ?
C3C E2AC Ru2C 3_565 3_565 48.9(7) ?
C3C E2AC Ru2C 1_545 3_565 101.3(7) ?
C2C E2AC Ru2C 3_565 3_565 102.0(9) ?
C2C E2AC Ru2C 1_545 3_565 173.5(5) ?
Ru2D E2AC Ru2C 7_554 3_565 134.6(3) ?
Ru2D E2AC Ru2C 5_544 3_565 88.1(2) ?
Ru2C E2AC Ru2C 1_545 3_565 75.7(3) ?
C4B E2AC Ru1D 1_545 3_565 166.3(10) ?
C4B E2AC Ru1D 3_565 3_565 103.3(10) ?
C3C E2AC Ru1D 3_565 3_565 43.2(6) ?
C3C E2AC Ru1D 1_545 3_565 89.8(8) ?
C2C E2AC Ru1D 3_565 3_565 43.0(4) ?
C2C E2AC Ru1D 1_545 3_565 86.4(8) ?
Ru2D E2AC Ru1D 7_554 3_565 129.9(3) ?
Ru2D E2AC Ru1D 5_544 3_565 90.9(2) ?
Ru2C E2AC Ru1D 1_545 3_565 130.6(3) ?
Ru2C E2AC Ru1D 3_565 3_565 90.5(2) ?
C4B E2AC Ru1D 1_545 1_545 103.3(10) ?
C4B E2AC Ru1D 3_565 1_545 166.3(10) ?
C3C E2AC Ru1D 3_565 1_545 89.8(8) ?
C3C E2AC Ru1D 1_545 1_545 43.2(6) ?
C2C E2AC Ru1D 3_565 1_545 86.4(8) ?
C2C E2AC Ru1D 1_545 1_545 43.0(4) ?
Ru2D E2AC Ru1D 7_554 1_545 90.9(2) ?
Ru2D E2AC Ru1D 5_544 1_545 129.9(3) ?
Ru2C E2AC Ru1D 1_545 1_545 90.5(2) ?
Ru2C E2AC Ru1D 3_565 1_545 130.6(3) ?
Ru1D E2AC Ru1D 3_565 1_545 63.0(3) ?
C4B E2AC C3B 1_545 1_545 18.0(9) ?
C4B E2AC C3B 3_565 1_545 77.5(12) ?
C3C E2AC C3B 3_565 1_545 146.0(9) ?
C3C E2AC C3B 1_545 1_545 96.2(10) ?
C2C E2AC C3B 3_565 1_545 127.0(6) ?
C2C E2AC C3B 1_545 1_545 86.5(10) ?
Ru2D E2AC C3B 7_554 1_545 39.9(5) ?
Ru2D E2AC C3B 5_544 1_545 81.6(6) ?
Ru2C E2AC C3B 1_545 1_545 59.5(5) ?
Ru2C E2AC C3B 3_565 1_545 97.4(6) ?
Ru1D E2AC C3B 3_565 1_545 168.9(4) ?
Ru1D E2AC C3B 1_545 1_545 116.0(8) ?
C4B E2AC C3B 1_545 3_565 77.5(12) ?
C4B E2AC C3B 3_565 3_565 18.0(9) ?
C3C E2AC C3B 3_565 3_565 96.2(10) ?
C3C E2AC C3B 1_545 3_565 146.0(9) ?
C2C E2AC C3B 3_565 3_565 86.5(10) ?
C2C E2AC C3B 1_545 3_565 127.0(6) ?
Ru2D E2AC C3B 7_554 3_565 81.6(6) ?
Ru2D E2AC C3B 5_544 3_565 39.9(5) ?
Ru2C E2AC C3B 1_545 3_565 97.4(6) ?
Ru2C E2AC C3B 3_565 3_565 59.5(5) ?
Ru1D E2AC C3B 3_565 3_565 116.0(8) ?
Ru1D E2AC C3B 1_545 3_565 168.9(4) ?
C3B E2AC C3B 1_545 3_565 62.5(15) ?
C4B E2AC C4C 1_545 3_565 122.7(9) ?
C4B E2AC C4C 3_565 3_565 76.7(8) ?
C3C E2AC C4C 3_565 3_565 19.0(8) ?
C3C E2AC C4C 1_545 3_565 79.1(11) ?
C2C E2AC C4C 3_565 3_565 91.7(9) ?
C2C E2AC C4C 1_545 3_565 136.6(7) ?
Ru2D E2AC C4C 7_554 3_565 169.5(6) ?
Ru2D E2AC C4C 5_544 3_565 109.4(7) ?
Ru2C E2AC C4C 1_545 3_565 82.8(7) ?
Ru2C E2AC C4C 3_565 3_565 37.5(5) ?
Ru1D E2AC C4C 3_565 3_565 60.6(5) ?
Ru1D E2AC C4C 1_545 3_565 94.5(6) ?
C3B E2AC C4C 1_545 3_565 129.7(7) ?
C3B E2AC C4C 3_565 3_565 94.3(8) ?
C4B E2AC C4C 1_545 1_545 76.7(8) ?
C4B E2AC C4C 3_565 1_545 122.7(9) ?
C3C E2AC C4C 3_565 1_545 79.1(11) ?
C3C E2AC C4C 1_545 1_545 19.0(8) ?
C2C E2AC C4C 3_565 1_545 136.6(7) ?
C2C E2AC C4C 1_545 1_545 91.7(9) ?
Ru2D E2AC C4C 7_554 1_545 109.4(7) ?
Ru2D E2AC C4C 5_544 1_545 169.5(6) ?
Ru2C E2AC C4C 1_545 1_545 37.5(5) ?
Ru2C E2AC C4C 3_565 1_545 82.8(7) ?
Ru1D E2AC C4C 3_565 1_545 94.5(6) ?
Ru1D E2AC C4C 1_545 1_545 60.6(5) ?
C3B E2AC C4C 1_545 1_545 94.3(8) ?
C3B E2AC C4C 3_565 1_545 129.7(7) ?
C4C E2AC C4C 3_565 1_545 65.9(14) ?
C4B E2AC E1AD 1_545 . 47.3(9) ?
C4B E2AC E1AD 3_565 . 47.3(9) ?
C3C E2AC E1AD 3_565 . 103.6(7) ?
C3C E2AC E1AD 1_545 . 103.6(7) ?
C2C E2AC E1AD 3_565 . 128.9(8) ?
C2C E2AC E1AD 1_545 . 128.9(8) ?
Ru2D E2AC E1AD 7_554 . 81.1(2) ?
Ru2D E2AC E1AD 5_544 . 81.1(2) ?
Ru2C E2AC E1AD 1_545 . 54.8(2) ?
Ru2C E2AC E1AD 3_565 . 54.8(2) ?
Ru1D E2AC E1AD 3_565 . 144.4(2) ?
Ru1D E2AC E1AD 1_545 . 144.4(2) ?
C3B E2AC E1AD 1_545 . 42.6(6) ?
C3B E2AC E1AD 3_565 . 42.6(6) ?
C4C E2AC E1AD 3_565 . 89.3(5) ?
C4C E2AC E1AD 1_545 . 89.3(5) ?
C4B E2AC E2BC 1_545 5_554 137.8(10) ?
C4B E2AC E2BC 3_565 5_554 47.6(10) ?
C3C E2AC E2BC 3_565 5_554 45.0(8) ?
C3C E2AC E2BC 1_545 5_554 132.9(8) ?
C2C E2AC E2BC 3_565 5_554 48.0(9) ?
C2C E2AC E2BC 1_545 5_554 127.6(9) ?
Ru2D E2AC E2BC 7_554 5_554 127.4(2) ?
Ru2D E2AC E2BC 5_544 5_554 54.0(2) ?
Ru2C E2AC E2BC 1_545 5_554 129.8(2) ?
Ru2C E2AC E2BC 3_565 5_554 54.1(2) ?
Ru1D E2AC E2BC 3_565 5_554 55.8(2) ?
Ru1D E2AC E2BC 1_545 5_554 118.8(2) ?
C3B E2AC E2BC 1_545 5_554 123.7(7) ?
C3B E2AC E2BC 3_565 5_554 61.3(7) ?
C4C E2AC E2BC 3_565 5_554 57.0(7) ?
C4C E2AC E2BC 1_545 5_554 122.8(7) ?
E1AD E2AC E2BC . 5_554 92.79(9) ?
C4B E2AC E2BC 1_545 5_544 47.6(10) ?
C4B E2AC E2BC 3_565 5_544 137.8(10) ?
C3C E2AC E2BC 3_565 5_544 132.9(8) ?
C3C E2AC E2BC 1_545 5_544 45.0(8) ?
C2C E2AC E2BC 3_565 5_544 127.6(9) ?
C2C E2AC E2BC 1_545 5_544 48.0(9) ?
Ru2D E2AC E2BC 7_554 5_544 54.0(2) ?
Ru2D E2AC E2BC 5_544 5_544 127.4(2) ?
Ru2C E2AC E2BC 1_545 5_544 54.1(2) ?
Ru2C E2AC E2BC 3_565 5_544 129.8(2) ?
Ru1D E2AC E2BC 3_565 5_544 118.8(2) ?
Ru1D E2AC E2BC 1_545 5_544 55.8(2) ?
C3B E2AC E2BC 1_545 5_544 61.3(7) ?
C3B E2AC E2BC 3_565 5_544 123.7(7) ?
C4C E2AC E2BC 3_565 5_544 122.8(7) ?
C4C E2AC E2BC 1_545 5_544 57.0(7) ?
E1AD E2AC E2BC . 5_544 92.79(9) ?
E2BC E2AC E2BC 5_554 5_544 174.4(2) ?
C4B E2AC E1BC 1_545 . 119.3(6) ?
C4B E2AC E1BC 3_565 . 119.3(6) ?
C3C E2AC E1BC 3_565 . 44.7(8) ?
C3C E2AC E1BC 1_545 . 44.7(8) ?
C2C E2AC E1BC 3_565 . 95.5(4) ?
C2C E2AC E1BC 1_545 . 95.5(4) ?
Ru2D E2AC E1BC 7_554 . 140.1(2) ?
Ru2D E2AC E1BC 5_544 . 140.1(2) ?
Ru2C E2AC E1BC 1_545 . 78.0(2) ?
Ru2C E2AC E1BC 3_565 . 78.0(2) ?
Ru1D E2AC E1BC 3_565 . 52.6(2) ?
Ru1D E2AC E1BC 1_545 . 52.6(2) ?
C3B E2AC E1BC 1_545 . 136.8(5) ?
C3B E2AC E1BC 3_565 . 136.8(5) ?
C4C E2AC E1BC 3_565 . 42.6(6) ?
C4C E2AC E1BC 1_545 . 42.6(6) ?
E1AD E2AC E1BC . . 117.9(2) ?
E2BC E2AC E1BC 5_554 . 88.57(10) ?
E2BC E2AC E1BC 5_544 . 88.57(10) ?
C4B E2AC C1C 1_545 5_544 124.4(7) ?
C4B E2AC C1C 3_565 5_544 81.4(10) ?
C3C E2AC C1C 3_565 5_544 90.3(9) ?
C3C E2AC C1C 1_545 5_544 134.9(9) ?
C2C E2AC C1C 3_565 5_544 18.1(7) ?
C2C E2AC C1C 1_545 5_544 72.2(11) ?
Ru2D E2AC C1C 7_554 5_544 80.3(6) ?
Ru2D E2AC C1C 5_544 5_544 39.5(5) ?
Ru2C E2AC C1C 1_545 5_544 168.2(6) ?
Ru2C E2AC C1C 3_565 5_544 111.1(8) ?
Ru1D E2AC C1C 3_565 5_544 60.3(4) ?
Ru1D E2AC C1C 1_545 5_544 91.8(6) ?
C3B E2AC C1C 1_545 5_544 109.3(6) ?
C3B E2AC C1C 3_565 5_544 78.9(8) ?
C4C E2AC C1C 3_565 5_544 108.6(9) ?
C4C E2AC C1C 1_545 5_544 150.1(7) ?
E1AD E2AC C1C . 5_544 120.5(5) ?
E2BC E2AC C1C 5_554 5_544 58.2(7) ?
E2BC E2AC C1C 5_544 5_544 118.7(7) ?
E1BC E2AC C1C . 5_544 112.4(4) ?
C4B E2AC C1C 1_545 7_554 81.4(10) ?
C4B E2AC C1C 3_565 7_554 124.4(7) ?
C3C E2AC C1C 3_565 7_554 134.9(9) ?
C3C E2AC C1C 1_545 7_554 90.3(9) ?
C2C E2AC C1C 3_565 7_554 72.2(11) ?
C2C E2AC C1C 1_545 7_554 18.1(7) ?
Ru2D E2AC C1C 7_554 7_554 39.5(5) ?
Ru2D E2AC C1C 5_544 7_554 80.3(6) ?
Ru2C E2AC C1C 1_545 7_554 111.1(8) ?
Ru2C E2AC C1C 3_565 7_554 168.2(6) ?
Ru1D E2AC C1C 3_565 7_554 91.8(6) ?
Ru1D E2AC C1C 1_545 7_554 60.3(4) ?
C3B E2AC C1C 1_545 7_554 78.9(8) ?
C3B E2AC C1C 3_565 7_554 109.3(6) ?
C4C E2AC C1C 3_565 7_554 150.1(7) ?
C4C E2AC C1C 1_545 7_554 108.6(9) ?
E1AD E2AC C1C . 7_554 120.5(5) ?
E2BC E2AC C1C 5_554 7_554 118.7(7) ?
E2BC E2AC C1C 5_544 7_554 58.2(7) ?
E1BC E2AC C1C . 7_554 112.4(4) ?
C1C E2AC C1C 5_544 7_554 60.5(15) ?
C4B E2AC E3AC 1_545 2_655 122.1(8) ?
C4B E2AC E3AC 3_565 2_655 122.1(8) ?
C3C E2AC E3AC 3_565 2_655 94.3(6) ?
C3C E2AC E3AC 1_545 2_655 94.3(6) ?
C2C E2AC E3AC 3_565 2_655 40.9(9) ?
C2C E2AC E3AC 1_545 2_655 40.9(9) ?
Ru2D E2AC E3AC 7_554 2_655 78.9(2) ?
Ru2D E2AC E3AC 5_544 2_655 78.9(2) ?
Ru2C E2AC E3AC 1_545 2_655 138.7(2) ?
Ru2C E2AC E3AC 3_565 2_655 138.7(2) ?
Ru1D E2AC E3AC 3_565 2_655 51.2(2) ?
Ru1D E2AC E3AC 1_545 2_655 51.2(2) ?
C3B E2AC E3AC 1_545 2_655 118.8(5) ?
C3B E2AC E3AC 3_565 2_655 118.8(5) ?
C4C E2AC E3AC 3_565 2_655 111.5(5) ?
C4C E2AC E3AC 1_545 2_655 111.5(5) ?
E1AD E2AC E3AC . 2_655 154.9(2) ?
E2BC E2AC E3AC 5_554 2_655 87.53(9) ?
E2BC E2AC E3AC 5_544 2_655 87.53(9) ?
E1BC E2AC E3AC . 2_655 87.2(2) ?
C1C E2AC E3AC 5_544 2_655 40.9(6) ?
C1C E2AC E3AC 7_554 2_655 40.9(6) ?
C4B E2AC C5BC 1_545 2_655 134.7(9) ?
C4B E2AC C5BC 3_565 2_655 134.7(9) ?
C3C E2AC C5BC 3_565 2_655 62.5(7) ?
C3C E2AC C5BC 1_545 2_655 62.5(7) ?
C2C E2AC C5BC 3_565 2_655 64.5(7) ?
C2C E2AC C5BC 1_545 2_655 64.5(7) ?
Ru2D E2AC C5BC 7_554 2_655 115.1(3) ?
Ru2D E2AC C5BC 5_544 2_655 115.1(3) ?
Ru2C E2AC C5BC 1_545 2_655 110.3(3) ?
Ru2C E2AC C5BC 3_565 2_655 110.3(3) ?
Ru1D E2AC C5BC 3_565 2_655 31.67(15) ?
Ru1D E2AC C5BC 1_545 2_655 31.67(15) ?
C3B E2AC C5BC 1_545 2_655 147.4(7) ?
C3B E2AC C5BC 3_565 2_655 147.4(7) ?
C4C E2AC C5BC 3_565 2_655 73.3(5) ?
C4C E2AC C5BC 1_545 2_655 73.3(5) ?
E1AD E2AC C5BC . 2_655 159.2(4) ?
E2BC E2AC C5BC 5_554 2_655 87.34(9) ?
E2BC E2AC C5BC 5_544 2_655 87.34(9) ?
E1BC E2AC C5BC . 2_655 41.3(3) ?
C1C E2AC C5BC 5_544 2_655 76.9(5) ?
C1C E2AC C5BC 7_554 2_655 76.9(5) ?
E3AC E2AC C5BC 2_655 2_655 45.9(3) ?
C4B E2AC E2AD 1_545 . 85.6(5) ?
C4B E2AC E2AD 3_565 . 85.6(5) ?
C3C E2AC E2AD 3_565 . 57.3(7) ?
C3C E2AC E2AD 1_545 . 57.3(7) ?
C2C E2AC E2AD 3_565 . 130.3(6) ?
C2C E2AC E2AD 1_545 . 130.3(7) ?
Ru2D E2AC E2AD 7_554 . 132.0(2) ?
Ru2D E2AC E2AD 5_544 . 132.0(2) ?
Ru2C E2AC E2AD 1_545 . 44.12(15) ?
Ru2C E2AC E2AD 3_565 . 44.12(15) ?
Ru1D E2AC E2AD 3_565 . 94.0(2) ?
Ru1D E2AC E2AD 1_545 . 94.0(2) ?
C3B E2AC E2AD 1_545 . 97.1(4) ?
C3B E2AC E2AD 3_565 . 97.1(4) ?
C4C E2AC E2AD 3_565 . 38.7(6) ?
C4C E2AC E2AD 1_545 . 38.7(6) ?
E1AD E2AC E2AD . . 67.71(15) ?
E2BC E2AC E2AD 5_554 . 90.94(9) ?
E2BC E2AC E2AD 5_544 . 90.94(9) ?
E1BC E2AC E2AD . . 50.2(2) ?
C1C E2AC E2AD 5_544 . 147.1(7) ?
C1C E2AC E2AD 7_554 . 147.1(7) ?
E3AC E2AC E2AD 2_655 . 137.4(2) ?
C5BC E2AC E2AD 2_655 . 91.5(3) ?
C3B E2AD C3B 5_545 7 88.3(17) ?
C3B E2AD C4C 5_545 3_565 75.3(10) ?
C3B E2AD C4C 7 3_565 141.0(9) ?
C3B E2AD C4C 5_545 1_545 141.0(9) ?
C3B E2AD C4C 7 1_545 75.3(10) ?
C4C E2AD C4C 3_565 1_545 95.4(17) ?
C3B E2AD C2B 5_545 7 129.7(10) ?
C3B E2AD C2B 7 7 72.5(9) ?
C4C E2AD C2B 3_565 7 143.9(7) ?
C4C E2AD C2B 1_545 7 79.1(11) ?
C3B E2AD C2B 5_545 5_545 72.5(9) ?
C3B E2AD C2B 7 5_545 129.7(10) ?
C4C E2AD C2B 3_565 5_545 79.1(11) ?
C4C E2AD C2B 1_545 5_545 143.9(7) ?
C2B E2AD C2B 7 5_545 84.8(18) ?
C3B E2AD Ru1B 5_545 7 90.5(8) ?
C3B E2AD Ru1B 7 7 44.3(7) ?
C4C E2AD Ru1B 3_565 7 163.6(8) ?
C4C E2AD Ru1B 1_545 7 100.9(8) ?
C2B E2AD Ru1B 7 7 43.7(5) ?
C2B E2AD Ru1B 5_545 7 88.8(9) ?
C3B E2AD Ru1B 5_545 5_545 44.3(6) ?
C3B E2AD Ru1B 7 5_545 90.5(8) ?
C4C E2AD Ru1B 3_565 5_545 100.9(8) ?
C4C E2AD Ru1B 1_545 5_545 163.6(8) ?
C2B E2AD Ru1B 7 5_545 88.8(8) ?
C2B E2AD Ru1B 5_545 5_545 43.7(5) ?
Ru1B E2AD Ru1B 7 5_545 62.7(4) ?
C3B E2AD Ru2C 5_545 1_545 172.5(8) ?
C3B E2AD Ru2C 7 1_545 97.5(8) ?
C4C E2AD Ru2C 3_565 1_545 102.8(6) ?
C4C E2AD Ru2C 1_545 1_545 46.0(5) ?
C2B E2AD Ru2C 7 1_545 48.7(6) ?
C2B E2AD Ru2C 5_545 1_545 100.0(7) ?
Ru1B E2AD Ru2C 7 1_545 90.2(3) ?
Ru1B E2AD Ru2C 5_545 1_545 130.4(3) ?
C3B E2AD Ru2C 5_545 3_565 97.5(8) ?
C3B E2AD Ru2C 7 3_565 172.5(8) ?
C4C E2AD Ru2C 3_565 3_565 46.0(5) ?
C4C E2AD Ru2C 1_545 3_565 102.8(6) ?
C2B E2AD Ru2C 7 3_565 100.0(7) ?
C2B E2AD Ru2C 5_545 3_565 48.7(6) ?
Ru1B E2AD Ru2C 7 3_565 130.4(3) ?
Ru1B E2AD Ru2C 5_545 3_565 90.2(3) ?
Ru2C E2AD Ru2C 1_545 3_565 76.5(3) ?
C3B E2AD Ru2D 5_545 3_565 47.2(7) ?
C3B E2AD Ru2D 7 3_565 101.8(7) ?
C4C E2AD Ru2D 3_565 3_565 42.0(4) ?
C4C E2AD Ru2D 1_545 3_565 101.2(8) ?
C2B E2AD Ru2D 7 3_565 174.1(6) ?
C2B E2AD Ru2D 5_545 3_565 98.0(9) ?
Ru1B E2AD Ru2D 7 3_565 130.9(3) ?
Ru1B E2AD Ru2D 5_545 3_565 89.7(2) ?
Ru2C E2AD Ru2D 1_545 3_565 135.2(4) ?
Ru2C E2AD Ru2D 3_565 3_565 85.7(2) ?
C3B E2AD Ru2D 5_545 1_545 101.8(7) ?
C3B E2AD Ru2D 7 1_545 47.2(7) ?
C4C E2AD Ru2D 3_565 1_545 101.2(8) ?
C4C E2AD Ru2D 1_545 1_545 42.0(4) ?
C2B E2AD Ru2D 7 1_545 98.0(9) ?
C2B E2AD Ru2D 5_545 1_545 174.1(6) ?
Ru1B E2AD Ru2D 7 1_545 89.7(2) ?
Ru1B E2AD Ru2D 5_545 1_545 130.9(3) ?
Ru2C E2AD Ru2D 1_545 1_545 85.7(2) ?
Ru2C E2AD Ru2D 3_565 1_545 135.2(4) ?
Ru2D E2AD Ru2D 3_565 1_545 78.7(3) ?
C3B E2AD E1BC 5_545 . 100.8(7) ?
C3B E2AD E1BC 7 . 100.8(7) ?
C4C E2AD E1BC 3_565 . 50.1(8) ?
C4C E2AD E1BC 1_545 . 50.1(8) ?
C2B E2AD E1BC 7 . 127.9(8) ?
C2B E2AD E1BC 5_545 . 127.9(8) ?
Ru1B E2AD E1BC 7 . 143.3(2) ?
Ru1B E2AD E1BC 5_545 . 143.3(2) ?
Ru2C E2AD E1BC 1_545 . 83.0(3) ?
Ru2C E2AD E1BC 3_565 . 83.0(3) ?
Ru2D E2AD E1BC 3_565 . 53.9(2) ?
Ru2D E2AD E1BC 1_545 . 53.9(2) ?
C3B E2AD C3C 5_545 3_565 95.8(10) ?
C3B E2AD C3C 7 3_565 144.0(9) ?
C4C E2AD C3C 3_565 3_565 20.4(8) ?
C4C E2AD C3C 1_545 3_565 79.4(11) ?
C2B E2AD C3C 7 3_565 127.0(7) ?
C2B E2AD C3C 5_545 3_565 85.1(10) ?
Ru1B E2AD C3C 7 3_565 169.5(4) ?
Ru1B E2AD C3C 5_545 3_565 117.0(7) ?
Ru2C E2AD C3C 1_545 3_565 82.5(6) ?
Ru2C E2AD C3C 3_565 3_565 40.5(5) ?
Ru2D E2AD C3C 3_565 3_565 58.6(5) ?
Ru2D E2AD C3C 1_545 3_565 97.2(6) ?
E1BC E2AD C3C . 3_565 43.3(6) ?
C3B E2AD C3C 5_545 1_545 144.0(9) ?
C3B E2AD C3C 7 1_545 95.8(10) ?
C4C E2AD C3C 3_565 1_545 79.4(11) ?
C4C E2AD C3C 1_545 1_545 20.4(8) ?
C2B E2AD C3C 7 1_545 85.1(10) ?
C2B E2AD C3C 5_545 1_545 127.0(7) ?
Ru1B E2AD C3C 7 1_545 117.0(7) ?
Ru1B E2AD C3C 5_545 1_545 169.5(4) ?
Ru2C E2AD C3C 1_545 1_545 40.5(5) ?
Ru2C E2AD C3C 3_565 1_545 82.5(6) ?
Ru2D E2AD C3C 3_565 1_545 97.2(6) ?
Ru2D E2AD C3C 1_545 1_545 58.6(5) ?
E1BC E2AD C3C . 1_545 43.3(6) ?
C3C E2AD C3C 3_565 1_545 61.2(14) ?
C3B E2AD C4B 5_545 5_545 19.3(8) ?
C3B E2AD C4B 7 5_545 78.2(10) ?
C4C E2AD C4B 3_565 5_545 75.0(7) ?
C4C E2AD C4B 1_545 5_545 121.8(8) ?
C2B E2AD C4B 7 5_545 137.9(7) ?
C2B E2AD C4B 5_545 5_545 91.5(9) ?
Ru1B E2AD C4B 7 5_545 94.4(6) ?
Ru1B E2AD C4B 5_545 5_545 61.6(5) ?
Ru2C E2AD C4B 1_545 5_545 167.7(6) ?
Ru2C E2AD C4B 3_565 5_545 108.7(7) ?
Ru2D E2AD C4B 3_565 5_545 37.2(5) ?
Ru2D E2AD C4B 1_545 5_545 82.9(7) ?
E1BC E2AD C4B . 5_545 86.5(5) ?
C3C E2AD C4B 3_565 5_545 94.3(8) ?
C3C E2AD C4B 1_545 5_545 127.9(7) ?
C3B E2AD C4B 5_545 7 78.2(10) ?
C3B E2AD C4B 7 7 19.3(8) ?
C4C E2AD C4B 3_565 7 121.8(8) ?
C4C E2AD C4B 1_545 7 75.0(7) ?
C2B E2AD C4B 7 7 91.5(9) ?
C2B E2AD C4B 5_545 7 137.9(7) ?
Ru1B E2AD C4B 7 7 61.6(5) ?
Ru1B E2AD C4B 5_545 7 94.4(6) ?
Ru2C E2AD C4B 1_545 7 108.7(7) ?
Ru2C E2AD C4B 3_565 7 167.7(6) ?
Ru2D E2AD C4B 3_565 7 82.9(7) ?
Ru2D E2AD C4B 1_545 7 37.2(5) ?
E1BC E2AD C4B . 7 86.5(5) ?
C3C E2AD C4B 3_565 7 127.9(7) ?
C3C E2AD C4B 1_545 7 94.3(8) ?
C4B E2AD C4B 5_545 7 64.1(14) ?
C3B E2AD C1B 5_545 1_545 136.2(9) ?
C3B E2AD C1B 7 1_545 91.9(9) ?
C4C E2AD C1B 3_565 1_545 124.4(7) ?
C4C E2AD C1B 1_545 1_545 80.5(9) ?
C2B E2AD C1B 7 1_545 19.7(8) ?
C2B E2AD C1B 5_545 1_545 74.0(11) ?
Ru1B E2AD C1B 7 1_545 61.3(5) ?
Ru1B E2AD C1B 5_545 1_545 91.9(6) ?
Ru2C E2AD C1B 1_545 1_545 39.2(6) ?
Ru2C E2AD C1B 3_565 1_545 80.6(6) ?
Ru2D E2AD C1B 3_565 1_545 166.2(6) ?
Ru2D E2AD C1B 1_545 1_545 110.1(8) ?
E1BC E2AD C1B . 1_545 122.1(5) ?
C3C E2AD C1B 3_565 1_545 108.8(6) ?
C3C E2AD C1B 1_545 1_545 79.6(7) ?
C4B E2AD C1B 5_545 1_545 151.2(7) ?
C4B E2AD C1B 7 1_545 110.6(9) ?
C3B E2AD C1B 5_545 3_565 91.9(9) ?
C3B E2AD C1B 7 3_565 136.2(9) ?
C4C E2AD C1B 3_565 3_565 80.5(9) ?
C4C E2AD C1B 1_545 3_565 124.4(7) ?
C2B E2AD C1B 7 3_565 74.0(11) ?
C2B E2AD C1B 5_545 3_565 19.7(8) ?
Ru1B E2AD C1B 7 3_565 91.9(6) ?
Ru1B E2AD C1B 5_545 3_565 61.3(5) ?
Ru2C E2AD C1B 1_545 3_565 80.6(6) ?
Ru2C E2AD C1B 3_565 3_565 39.2(6) ?
Ru2D E2AD C1B 3_565 3_565 110.1(8) ?
Ru2D E2AD C1B 1_545 3_565 166.2(6) ?
E1BC E2AD C1B . 3_565 122.1(5) ?
C3C E2AD C1B 3_565 3_565 79.6(7) ?
C3C E2AD C1B 1_545 3_565 108.8(6) ?
C4B E2AD C1B 5_545 3_565 110.6(9) ?
C4B E2AD C1B 7 3_565 151.2(7) ?
C1B E2AD C1B 1_545 3_565 59.2(15) ?
C3B E2AD E1BD 5_545 . 45.0(8) ?
C3B E2AD E1BD 7 . 45.0(8) ?
C4C E2AD E1BD 3_565 . 117.3(5) ?
C4C E2AD E1BD 1_545 . 117.3(5) ?
C2B E2AD E1BD 7 . 96.3(5) ?
C2B E2AD E1BD 5_545 . 96.3(5) ?
Ru1B E2AD E1BD 7 . 52.6(2) ?
Ru1B E2AD E1BD 5_545 . 52.6(2) ?
Ru2C E2AD E1BD 1_545 . 138.9(2) ?
Ru2C E2AD E1BD 3_565 . 138.9(2) ?
Ru2D E2AD E1BD 3_565 . 78.3(2) ?
Ru2D E2AD E1BD 1_545 . 78.3(2) ?
E1BC E2AD E1BD . . 115.2(2) ?
C3C E2AD E1BD 3_565 . 136.5(5) ?
C3C E2AD E1BD 1_545 . 136.5(5) ?
C4B E2AD E1BD 5_545 . 42.4(6) ?
C4B E2AD E1BD 7 . 42.4(6) ?
C1B E2AD E1BD 1_545 . 113.4(4) ?
C1B E2AD E1BD 3_565 . 113.4(4) ?
C3B E2AD E2BD 5_545 5_545 133.4(9) ?
C3B E2AD E2BD 7 5_545 45.2(8) ?
C4C E2AD E2BD 3_565 5_545 139.5(8) ?
C4C E2AD E2BD 1_545 5_545 44.1(8) ?
C2B E2AD E2BD 7 5_545 46.2(9) ?
C2B E2AD E2BD 5_545 5_545 130.9(9) ?
Ru1B E2AD E2BD 7 5_545 56.8(2) ?
Ru1B E2AD E2BD 5_545 5_545 119.5(3) ?
Ru2C E2AD E2BD 1_545 5_545 52.3(2) ?
Ru2C E2AD E2BD 3_565 5_545 128.7(2) ?
Ru2D E2AD E2BD 3_565 5_545 130.7(2) ?
Ru2D E2AD E2BD 1_545 5_545 51.9(2) ?
E1BC E2AD E2BD . 5_545 91.87(11) ?
C3C E2AD E2BD 3_565 5_545 122.3(7) ?
C3C E2AD E2BD 1_545 5_545 61.1(7) ?
C4B E2AD E2BD 5_545 5_545 122.0(7) ?
C4B E2AD E2BD 7 5_545 57.9(7) ?
C1B E2AD E2BD 1_545 5_545 59.4(7) ?
C1B E2AD E2BD 3_565 5_545 118.6(7) ?
E1BD E2AD E2BD . 5_545 89.04(10) ?
C3B E2AD E2BD 5_545 5 45.2(8) ?
C3B E2AD E2BD 7 5 133.4(9) ?
C4C E2AD E2BD 3_565 5 44.1(8) ?
C4C E2AD E2BD 1_545 5 139.5(8) ?
C2B E2AD E2BD 7 5 130.9(9) ?
C2B E2AD E2BD 5_545 5 46.2(9) ?
Ru1B E2AD E2BD 7 5 119.5(3) ?
Ru1B E2AD E2BD 5_545 5 56.8(2) ?
Ru2C E2AD E2BD 1_545 5 128.7(2) ?
Ru2C E2AD E2BD 3_565 5 52.3(2) ?
Ru2D E2AD E2BD 3_565 5 51.9(2) ?
Ru2D E2AD E2BD 1_545 5 130.7(2) ?
E1BC E2AD E2BD . 5 91.87(11) ?
C3C E2AD E2BD 3_565 5 61.1(7) ?
C3C E2AD E2BD 1_545 5 122.3(7) ?
C4B E2AD E2BD 5_545 5 57.9(7) ?
C4B E2AD E2BD 7 5 122.0(7) ?
C1B E2AD E2BD 1_545 5 118.6(7) ?
C1B E2AD E2BD 3_565 5 59.4(7) ?
E1BD E2AD E2BD . 5 89.04(10) ?
E2BD E2AD E2BD 5_545 5 176.2(2) ?
C3B E2AD E3AB 5_545 . 95.5(7) ?
C3B E2AD E3AB 7 . 95.5(7) ?
C4C E2AD E3AB 3_565 . 120.8(7) ?
C4C E2AD E3AB 1_545 . 120.8(7) ?
C2B E2AD E3AB 7 . 43.5(9) ?
C2B E2AD E3AB 5_545 . 43.5(9) ?
Ru1B E2AD E3AB 7 . 51.3(2) ?
Ru1B E2AD E3AB 5_545 . 51.3(2) ?
Ru2C E2AD E3AB 1_545 . 79.1(3) ?
Ru2C E2AD E3AB 3_565 . 79.1(3) ?
Ru2D E2AD E3AB 3_565 . 137.5(2) ?
Ru2D E2AD E3AB 1_545 . 137.5(2) ?
E1BC E2AD E3AB . . 157.2(3) ?
C3C E2AD E3AB 3_565 . 119.5(5) ?
C3C E2AD E3AB 1_545 . 119.5(5) ?
C4B E2AD E3AB 5_545 . 112.6(5) ?
C4B E2AD E3AB 7 . 112.6(5) ?
C1B E2AD E3AB 1_545 . 40.8(6) ?
C1B E2AD E3AB 3_565 . 40.8(6) ?
E1BD E2AD E3AB . . 87.6(2) ?
E2BD E2AD E3AB 5_545 . 88.35(10) ?
E2BD E2AD E3AB 5 . 88.35(10) ?
C3B E2AD C5BB 5_545 . 63.4(7) ?
C3B E2AD C5BB 7 . 63.4(7) ?
C4C E2AD C5BB 3_565 . 132.0(8) ?
C4C E2AD C5BB 1_545 . 132.0(8) ?
C2B E2AD C5BB 7 . 66.4(6) ?
C2B E2AD C5BB 5_545 . 66.4(6) ?
Ru1B E2AD C5BB 7 . 31.5(2) ?
Ru1B E2AD C5BB 5_545 . 31.5(2) ?
Ru2C E2AD C5BB 1_545 . 114.9(3) ?
Ru2C E2AD C5BB 3_565 . 114.9(3) ?
Ru2D E2AD C5BB 3_565 . 109.9(2) ?
Ru2D E2AD C5BB 1_545 . 109.9(2) ?
E1BC E2AD C5BB . . 156.5(3) ?
C3C E2AD C5BB 3_565 . 148.3(7) ?
C3C E2AD C5BB 1_545 . 148.3(7) ?
C4B E2AD C5BB 5_545 . 73.7(5) ?
C4B E2AD C5BB 7 . 73.7(5) ?
C1B E2AD C5BB 1_545 . 77.7(5) ?
C1B E2AD C5BB 3_565 . 77.7(5) ?
E1BD E2AD C5BB . . 41.3(2) ?
E2BD E2AD C5BB 5_545 . 88.22(11) ?
E2BD E2AD C5BB 5 . 88.22(11) ?
E3AB E2AD C5BB . . 46.3(3) ?
C3B E2AD E2AC 5_545 . 132.8(8) ?
C3B E2AD E2AC 7 . 132.8(8) ?
C4C E2AD E2AC 3_565 . 58.2(6) ?
C4C E2AD E2AC 1_545 . 58.2(6) ?
C2B E2AD E2AC 7 . 90.1(5) ?
C2B E2AD E2AC 5_545 . 90.1(5) ?
Ru1B E2AD E2AC 7 . 133.7(2) ?
Ru1B E2AD E2AC 5_545 . 133.7(2) ?
Ru2C E2AD E2AC 1_545 . 44.6(2) ?
Ru2C E2AD E2AC 3_565 . 44.6(2) ?
Ru2D E2AD E2AC 3_565 . 95.1(2) ?
Ru2D E2AD E2AC 1_545 . 95.1(2) ?
E1BC E2AD E2AC . . 56.16(15) ?
C3C E2AD E2AC 3_565 . 38.1(6) ?
C3C E2AD E2AC 1_545 . 38.1(6) ?
C4B E2AD E2AC 5_545 . 131.9(5) ?
C4B E2AD E2AC 7 . 131.9(5) ?
C1B E2AD E2AC 1_545 . 74.0(4) ?
C1B E2AD E2AC 3_565 . 74.0(4) ?
E1BD E2AD E2AC . . 171.3(2) ?
E2BD E2AD E2AC 5_545 . 91.19(10) ?
E2BD E2AD E2AC 5 . 91.19(10) ?
E3AB E2AD E2AC . . 101.0(2) ?
C5BB E2AD E2AC . . 147.3(3) ?
C4C E2BD C4C 5_544 7_554 82.9(19) ?
C4C E2BD C3B 5_544 3_565 77.5(11) ?
C4C E2BD C3B 7_554 3_565 136.2(9) ?
C4C E2BD C3B 5_544 1_545 136.2(9) ?
C4C E2BD C3B 7_554 1_545 77.5(11) ?
C3B E2BD C3B 3_565 1_545 90.3(16) ?
C4C E2BD C2B 5_544 1_545 141.7(7) ?
C4C E2BD C2B 7_554 1_545 82.3(12) ?
C3B E2BD C2B 3_565 1_545 134.5(10) ?
C3B E2BD C2B 1_545 1_545 73.6(9) ?
C4C E2BD C2B 5_544 3_565 82.3(12) ?
C4C E2BD C2B 7_554 3_565 141.7(7) ?
C3B E2BD C2B 3_565 3_565 73.6(9) ?
C3B E2BD C2B 1_545 3_565 134.5(10) ?
C2B E2BD C2B 1_545 3_565 87.9(18) ?
C4C E2BD Ru2C 5_544 7_554 97.1(7) ?
C4C E2BD Ru2C 7_554 7_554 46.3(6) ?
C3B E2BD Ru2C 3_565 7_554 172.8(8) ?
C3B E2BD Ru2C 1_545 7_554 96.9(8) ?
C2B E2BD Ru2C 1_545 7_554 48.7(6) ?
C2B E2BD Ru2C 3_565 7_554 101.2(7) ?
C4C E2BD Ru2C 5_544 5_544 46.3(6) ?
C4C E2BD Ru2C 7_554 5_544 97.1(7) ?
C3B E2BD Ru2C 3_565 5_544 96.9(8) ?
C3B E2BD Ru2C 1_545 5_544 172.8(8) ?
C2B E2BD Ru2C 1_545 5_544 101.2(7) ?
C2B E2BD Ru2C 3_565 5_544 48.7(6) ?
Ru2C E2BD Ru2C 7_554 5_544 76.0(3) ?
C4C E2BD Ru2D 5_544 5_544 42.9(4) ?
C4C E2BD Ru2D 7_554 5_544 92.3(9) ?
C3B E2BD Ru2D 3_565 5_544 47.8(7) ?
C3B E2BD Ru2D 1_545 5_544 98.9(7) ?
C2B E2BD Ru2D 1_545 5_544 171.5(9) ?
C2B E2BD Ru2D 3_565 5_544 100.4(9) ?
Ru2C E2BD Ru2D 7_554 5_544 130.3(4) ?
Ru2C E2BD Ru2D 5_544 5_544 85.9(2) ?
C4C E2BD Ru2D 5_544 7_554 92.3(9) ?
C4C E2BD Ru2D 7_554 7_554 42.9(4) ?
C3B E2BD Ru2D 3_565 7_554 98.9(7) ?
C3B E2BD Ru2D 1_545 7_554 47.8(7) ?
C2B E2BD Ru2D 1_545 7_554 100.4(9) ?
C2B E2BD Ru2D 3_565 7_554 171.5(9) ?
Ru2C E2BD Ru2D 7_554 7_554 85.9(2) ?
Ru2C E2BD Ru2D 5_544 7_554 130.3(4) ?
Ru2D E2BD Ru2D 5_544 7_554 71.3(3) ?
C4C E2BD Ru1B 5_544 1_545 177.1(5) ?
C4C E2BD Ru1B 7_554 1_545 97.0(10) ?
C3B E2BD Ru1B 3_565 1_545 100.7(8) ?
C3B E2BD Ru1B 1_545 1_545 41.1(6) ?
C2B E2BD Ru1B 1_545 1_545 41.0(5) ?
C2B E2BD Ru1B 3_565 1_545 99.4(9) ?
Ru2C E2BD Ru1B 7_554 1_545 84.9(2) ?
Ru2C E2BD Ru1B 5_544 1_545 136.5(3) ?
Ru2D E2BD Ru1B 5_544 1_545 134.2(3) ?
Ru2D E2BD Ru1B 7_554 1_545 85.7(2) ?
C4C E2BD Ru1B 5_544 3_565 97.0(10) ?
C4C E2BD Ru1B 7_554 3_565 177.1(5) ?
C3B E2BD Ru1B 3_565 3_565 41.1(6) ?
C3B E2BD Ru1B 1_545 3_565 100.7(8) ?
C2B E2BD Ru1B 1_545 3_565 99.4(9) ?
C2B E2BD Ru1B 3_565 3_565 41.0(5) ?
Ru2C E2BD Ru1B 7_554 3_565 136.5(3) ?
Ru2C E2BD Ru1B 5_544 3_565 84.9(2) ?
Ru2D E2BD Ru1B 5_544 3_565 85.7(2) ?
Ru2D E2BD Ru1B 7_554 3_565 134.2(3) ?
Ru1B E2BD Ru1B 1_545 3_565 82.9(4) ?
C4C E2BD C4B 5_544 3_565 77.9(8) ?
C4C E2BD C4B 7_554 3_565 116.7(8) ?
C3B E2BD C4B 3_565 3_565 20.8(8) ?
C3B E2BD C4B 1_545 3_565 76.8(11) ?
C2B E2BD C4B 1_545 3_565 140.0(8) ?
C2B E2BD C4B 3_565 3_565 94.3(9) ?
Ru2C E2BD C4B 7_554 3_565 163.0(6) ?
Ru2C E2BD C4B 5_544 3_565 110.1(7) ?
Ru2D E2BD C4B 5_544 3_565 38.1(5) ?
Ru2D E2BD C4B 7_554 3_565 78.1(7) ?
Ru1B E2BD C4B 1_545 3_565 99.6(6) ?
Ru1B E2BD C4B 3_565 3_565 60.5(6) ?
C4C E2BD C4B 5_544 1_545 116.7(8) ?
C4C E2BD C4B 7_554 1_545 77.9(8) ?
C3B E2BD C4B 3_565 1_545 76.8(11) ?
C3B E2BD C4B 1_545 1_545 20.8(8) ?
C2B E2BD C4B 1_545 1_545 94.3(9) ?
C2B E2BD C4B 3_565 1_545 140.0(8) ?
Ru2C E2BD C4B 7_554 1_545 110.1(7) ?
Ru2C E2BD C4B 5_544 1_545 163.0(6) ?
Ru2D E2BD C4B 5_544 1_545 78.1(7) ?
Ru2D E2BD C4B 7_554 1_545 38.1(5) ?
Ru1B E2BD C4B 1_545 1_545 60.5(6) ?
Ru1B E2BD C4B 3_565 1_545 99.6(6) ?
C4B E2BD C4B 3_565 1_545 59.7(14) ?
C4C E2BD E1AD 5_544 . 122.3(6) ?
C4C E2BD E1AD 7_554 . 122.3(6) ?
C3B E2BD E1AD 3_565 . 47.6(8) ?
C3B E2BD E1AD 1_545 . 47.6(8) ?
C2B E2BD E1AD 1_545 . 95.3(5) ?
C2B E2BD E1AD 3_565 . 95.3(5) ?
Ru2C E2BD E1AD 7_554 . 139.0(2) ?
Ru2C E2BD E1AD 5_544 . 139.0(2) ?
Ru2D E2BD E1AD 5_544 . 82.0(2) ?
Ru2D E2BD E1AD 7_554 . 82.0(2) ?
Ru1B E2BD E1AD 1_545 . 55.3(2) ?
Ru1B E2BD E1AD 3_565 . 55.3(2) ?
C4B E2BD E1AD 3_565 . 44.7(6) ?
C4B E2BD E1AD 1_545 . 44.7(6) ?
C4C E2BD C1B 5_544 7_554 123.4(7) ?
C4C E2BD C1B 7_554 7_554 82.1(10) ?
C3B E2BD C1B 3_565 7_554 140.9(9) ?
C3B E2BD C1B 1_545 7_554 92.2(9) ?
C2B E2BD C1B 1_545 7_554 19.1(8) ?
C2B E2BD C1B 3_565 7_554 77.1(11) ?
Ru2C E2BD C1B 7_554 7_554 39.2(6) ?
Ru2C E2BD C1B 5_544 7_554 82.3(6) ?
Ru2D E2BD C1B 5_544 7_554 166.1(5) ?
Ru2D E2BD C1B 7_554 7_554 111.3(7) ?
Ru1B E2BD C1B 1_545 7_554 59.4(5) ?
Ru1B E2BD C1B 3_565 7_554 100.3(7) ?
C4B E2BD C1B 3_565 7_554 154.7(7) ?
C4B E2BD C1B 1_545 7_554 112.7(9) ?
E1AD E2BD C1B . 7_554 111.7(5) ?
C4C E2BD C1B 5_544 5_544 82.1(10) ?
C4C E2BD C1B 7_554 5_544 123.4(7) ?
C3B E2BD C1B 3_565 5_544 92.2(9) ?
C3B E2BD C1B 1_545 5_544 140.9(9) ?
C2B E2BD C1B 1_545 5_544 77.1(11) ?
C2B E2BD C1B 3_565 5_544 19.1(8) ?
Ru2C E2BD C1B 7_554 5_544 82.3(6) ?
Ru2C E2BD C1B 5_544 5_544 39.2(6) ?
Ru2D E2BD C1B 5_544 5_544 111.3(7) ?
Ru2D E2BD C1B 7_554 5_544 166.1(5) ?
Ru1B E2BD C1B 1_545 5_544 100.3(7) ?
Ru1B E2BD C1B 3_565 5_544 59.4(5) ?
C4B E2BD C1B 3_565 5_544 112.7(9) ?
C4B E2BD C1B 1_545 5_544 154.7(7) ?
E1AD E2BD C1B . 5_544 111.7(5) ?
C1B E2BD C1B 7_554 5_544 62.7(15) ?
C4C E2BD E3BB 5_544 . 127.6(8) ?
C4C E2BD E3BB 7_554 . 127.6(8) ?
C3B E2BD E3BB 3_565 . 94.9(7) ?
C3B E2BD E3BB 1_545 . 94.9(7) ?
C2B E2BD E3BB 1_545 . 46.6(9) ?
C2B E2BD E3BB 3_565 . 46.6(9) ?
Ru2C E2BD E3BB 7_554 . 84.6(3) ?
Ru2C E2BD E3BB 5_544 . 84.6(3) ?
Ru2D E2BD E3BB 5_544 . 139.9(2) ?
Ru2D E2BD E3BB 7_554 . 139.9(2) ?
Ru1B E2BD E3BB 1_545 . 54.6(2) ?
Ru1B E2BD E3BB 3_565 . 54.6(2) ?
C4B E2BD E3BB 3_565 . 111.5(5) ?
C4B E2BD E3BB 1_545 . 111.5(5) ?
E1AD E2BD E3BB . . 80.0(2) ?
C1B E2BD E3BB 7_554 . 46.0(6) ?
C1B E2BD E3BB 5_544 . 46.0(6) ?
C4C E2BD E2AD 5_544 5_554 46.7(10) ?
C4C E2BD E2AD 7_554 5_554 129.6(10) ?
C3B E2BD E2AD 3_565 5_554 45.4(8) ?
C3B E2BD E2AD 1_545 5_554 135.7(8) ?
C2B E2BD E2AD 1_545 5_554 135.3(9) ?
C2B E2BD E2AD 3_565 5_554 47.5(9) ?
Ru2C E2BD E2AD 7_554 5_554 127.4(2) ?
Ru2C E2BD E2AD 5_544 5_554 51.5(2) ?
Ru2D E2BD E2AD 5_544 5_554 52.99(15) ?
Ru2D E2BD E2AD 7_554 5_554 124.3(2) ?
Ru1B E2BD E2AD 1_545 5_554 133.3(2) ?
Ru1B E2BD E2AD 3_565 5_554 50.4(2) ?
C4B E2BD E2AD 3_565 5_554 60.1(7) ?
C4B E2BD E2AD 1_545 5_554 119.8(7) ?
E1AD E2BD E2AD . 5_554 91.05(10) ?
C1B E2BD E2AD 7_554 5_554 122.3(7) ?
C1B E2BD E2AD 5_544 5_554 59.6(7) ?
E3BB E2BD E2AD . 5_554 91.71(10) ?
C4C E2BD E2AD 5_544 5_544 129.6(10) ?
C4C E2BD E2AD 7_554 5_544 46.7(10) ?
C3B E2BD E2AD 3_565 5_544 135.7(8) ?
C3B E2BD E2AD 1_545 5_544 45.4(8) ?
C2B E2BD E2AD 1_545 5_544 47.5(9) ?
C2B E2BD E2AD 3_565 5_544 135.3(9) ?
Ru2C E2BD E2AD 7_554 5_544 51.5(2) ?
Ru2C E2BD E2AD 5_544 5_544 127.4(2) ?
Ru2D E2BD E2AD 5_544 5_544 124.3(2) ?
Ru2D E2BD E2AD 7_554 5_544 52.99(15) ?
Ru1B E2BD E2AD 1_545 5_544 50.4(2) ?
Ru1B E2BD E2AD 3_565 5_544 133.3(2) ?
C4B E2BD E2AD 3_565 5_544 119.8(7) ?
C4B E2BD E2AD 1_545 5_544 60.1(7) ?
E1AD E2BD E2AD . 5_544 91.05(10) ?
C1B E2BD E2AD 7_554 5_544 59.6(7) ?
C1B E2BD E2AD 5_544 5_544 122.3(7) ?
E3BB E2BD E2AD . 5_544 91.71(10) ?
E2AD E2BD E2AD 5_554 5_544 176.2(2) ?
C4C E2BD C3C 5_544 5_544 16.4(8) ?
C4C E2BD C3C 7_554 5_544 72.6(12) ?
C3B E2BD C3C 3_565 5_544 93.6(10) ?
C3B E2BD C3C 1_545 5_544 140.4(9) ?
C2B E2BD C3C 1_545 5_544 125.9(7) ?
C2B E2BD C3C 3_565 5_544 84.0(10) ?
Ru2C E2BD C3C 7_554 5_544 80.8(6) ?
Ru2C E2BD C3C 5_544 5_544 39.3(5) ?
Ru2D E2BD C3C 5_544 5_544 57.7(4) ?
Ru2D E2BD C3C 7_554 5_544 92.7(6) ?
Ru1B E2BD C3C 1_545 5_544 165.7(6) ?
Ru1B E2BD C3C 3_565 5_544 108.0(7) ?
C4B E2BD C3C 3_565 5_544 93.9(8) ?
C4B E2BD C3C 1_545 5_544 124.4(7) ?
E1AD E2BD C3C . 5_544 138.6(5) ?
C1B E2BD C3C 7_554 5_544 108.5(6) ?
C1B E2BD C3C 5_544 5_544 78.3(8) ?
E3BB E2BD C3C . 5_544 123.9(5) ?
E2AD E2BD C3C 5_554 5_544 58.4(7) ?
E2AD E2BD C3C 5_544 5_544 118.2(7) ?
C4C E2BD C3C 5_544 7_554 72.6(12) ?
C4C E2BD C3C 7_554 7_554 16.4(8) ?
C3B E2BD C3C 3_565 7_554 140.4(9) ?
C3B E2BD C3C 1_545 7_554 93.6(10) ?
C2B E2BD C3C 1_545 7_554 84.0(10) ?
C2B E2BD C3C 3_565 7_554 125.9(7) ?
Ru2C E2BD C3C 7_554 7_554 39.3(5) ?
Ru2C E2BD C3C 5_544 7_554 80.8(6) ?
Ru2D E2BD C3C 5_544 7_554 92.7(6) ?
Ru2D E2BD C3C 7_554 7_554 57.7(4) ?
Ru1B E2BD C3C 1_545 7_554 108.0(7) ?
Ru1B E2BD C3C 3_565 7_554 165.7(6) ?
C4B E2BD C3C 3_565 7_554 124.4(7) ?
C4B E2BD C3C 1_545 7_554 93.9(8) ?
E1AD E2BD C3C . 7_554 138.6(5) ?
C1B E2BD C3C 7_554 7_554 78.3(8) ?
C1B E2BD C3C 5_544 7_554 108.5(6) ?
E3BB E2BD C3C . 7_554 123.9(5) ?
E2AD E2BD C3C 5_554 7_554 118.2(7) ?
E2AD E2BD C3C 5_544 7_554 58.4(7) ?
C3C E2BD C3C 5_544 7_554 59.8(14) ?
C4C E2BD E1AC 5_544 . 43.5(9) ?
C4C E2BD E1AC 7_554 . 43.5(9) ?
C3B E2BD E1AC 3_565 . 99.8(7) ?
C3B E2BD E1AC 1_545 . 99.8(7) ?
C2B E2BD E1AC 1_545 . 124.4(8) ?
C2B E2BD E1AC 3_565 . 124.4(8) ?
Ru2C E2BD E1AC 7_554 . 79.0(3) ?
Ru2C E2BD E1AC 5_544 . 79.0(3) ?
Ru2D E2BD E1AC 5_544 . 52.0(2) ?
Ru2D E2BD E1AC 7_554 . 52.0(2) ?
Ru1B E2BD E1AC 1_545 . 135.3(2) ?
Ru1B E2BD E1AC 3_565 . 135.3(2) ?
C4B E2BD E1AC 3_565 . 86.4(5) ?
C4B E2BD E1AC 1_545 . 86.4(5) ?
E1AD E2BD E1AC . . 120.8(2) ?
C1B E2BD E1AC 7_554 . 118.1(5) ?
C1B E2BD E1AC 5_544 . 118.1(5) ?
E3BB E2BD E1AC . . 159.1(3) ?
E2AD E2BD E1AC 5_554 . 88.13(11) ?
E2AD E2BD E1AC 5_544 . 88.13(11) ?
C3C E2BD E1AC 5_544 . 40.7(6) ?
C3C E2BD E1AC 7_554 . 40.7(6) ?
C4C E2BD C5AB 5_544 1_545 148.4(9) ?
C4C E2BD C5AB 7_554 1_545 127.9(9) ?
C3B E2BD C5AB 3_565 1_545 74.3(8) ?
C3B E2BD C5AB 1_545 1_545 58.3(7) ?
C2B E2BD C5AB 1_545 1_545 61.0(6) ?
C2B E2BD C5AB 3_565 1_545 76.3(7) ?
Ru2C E2BD C5AB 7_554 1_545 109.6(3) ?
Ru2C E2BD C5AB 5_544 1_545 123.8(3) ?
Ru2D E2BD C5AB 5_544 1_545 118.9(3) ?
Ru2D E2BD C5AB 7_554 1_545 105.9(2) ?
Ru1B E2BD C5AB 1_545 1_545 31.2(2) ?
Ru1B E2BD C5AB 3_565 1_545 51.9(2) ?
C4B E2BD C5AB 3_565 1_545 80.8(5) ?
C4B E2BD C5AB 1_545 1_545 70.2(5) ?
E1AD E2BD C5AB . 1_545 39.2(2) ?
C1B E2BD C5AB 7_554 1_545 74.1(5) ?
C1B E2BD C5AB 5_544 1_545 85.0(5) ?
E3BB E2BD C5AB . 1_545 43.0(2) ?
E2AD E2BD C5AB 5_554 1_545 102.12(13) ?
E2AD E2BD C5AB 5_544 1_545 81.45(11) ?
C3C E2BD C5AB 5_544 1_545 159.1(7) ?
C3C E2BD C5AB 7_554 1_545 139.0(7) ?
E1AC E2BD C5AB . 1_545 156.6(2) ?
C4C E2BD C5AB 5_544 2_665 127.9(9) ?
C4C E2BD C5AB 7_554 2_665 148.4(9) ?
C3B E2BD C5AB 3_565 2_665 58.3(7) ?
C3B E2BD C5AB 1_545 2_665 74.3(8) ?
C2B E2BD C5AB 1_545 2_665 76.3(7) ?
C2B E2BD C5AB 3_565 2_665 61.0(6) ?
Ru2C E2BD C5AB 7_554 2_665 123.8(3) ?
Ru2C E2BD C5AB 5_544 2_665 109.6(3) ?
Ru2D E2BD C5AB 5_544 2_665 105.9(2) ?
Ru2D E2BD C5AB 7_554 2_665 118.9(3) ?
Ru1B E2BD C5AB 1_545 2_665 51.9(2) ?
Ru1B E2BD C5AB 3_565 2_665 31.2(2) ?
C4B E2BD C5AB 3_565 2_665 70.2(5) ?
C4B E2BD C5AB 1_545 2_665 80.8(5) ?
E1AD E2BD C5AB . 2_665 39.2(2) ?
C1B E2BD C5AB 7_554 2_665 85.0(5) ?
C1B E2BD C5AB 5_544 2_665 74.1(5) ?
E3BB E2BD C5AB . 2_665 43.0(2) ?
E2AD E2BD C5AB 5_554 2_665 81.45(11) ?
E2AD E2BD C5AB 5_544 2_665 102.12(13) ?
C3C E2BD C5AB 5_544 2_665 139.0(7) ?
C3C E2BD C5AB 7_554 2_665 159.1(7) ?
E1AC E2BD C5AB . 2_665 156.6(2) ?
C5AB E2BD C5AB 1_545 2_665 20.68(11) ?
C2A E3AA C2A 1_445 2_665 169.7(8) ?
C2A E3AA C2A 1_445 4_645 94.2(18) ?
C2A E3AA C2A 2_665 4_645 84.9(18) ?
C2A E3AA C2A 1_445 3_465 84.9(19) ?
C2A E3AA C2A 2_665 3_465 94.2(18) ?
C2A E3AA C2A 4_645 3_465 169.7(8) ?
C2A E3AA C1A 1_445 7_454 30.4(5) ?
C2A E3AA C1A 2_665 7_454 159.3(7) ?
C2A E3AA C1A 4_645 7_454 88.5(13) ?
C2A E3AA C1A 3_465 7_454 95.7(12) ?
C2A E3AA C1A 1_445 8_644 159.3(7) ?
C2A E3AA C1A 2_665 8_644 30.4(5) ?
C2A E3AA C1A 4_645 8_644 95.7(12) ?
C2A E3AA C1A 3_465 8_644 88.5(13) ?
C1A E3AA C1A 7_454 8_644 131.9(10) ?
C2A E3AA C1A 1_445 6_654 88.5(13) ?
C2A E3AA C1A 2_665 6_654 95.7(12) ?
C2A E3AA C1A 4_645 6_654 30.4(5) ?
C2A E3AA C1A 3_465 6_654 159.3(7) ?
C1A E3AA C1A 7_454 6_654 69.6(15) ?
C1A E3AA C1A 8_644 6_654 91.0(17) ?
C2A E3AA C1A 1_445 5_444 95.7(12) ?
C2A E3AA C1A 2_665 5_444 88.5(13) ?
C2A E3AA C1A 4_645 5_444 159.3(7) ?
C2A E3AA C1A 3_465 5_444 30.4(5) ?
C1A E3AA C1A 7_454 5_444 91.0(17) ?
C1A E3AA C1A 8_644 5_444 69.6(15) ?
C1A E3AA C1A 6_654 5_444 131.9(10) ?
C2A E3AA Ru1A 1_445 2_665 126.9(5) ?
C2A E3AA Ru1A 2_665 2_665 42.8(4) ?
C2A E3AA Ru1A 4_645 2_665 87.1(7) ?
C2A E3AA Ru1A 3_465 2_665 85.3(7) ?
C1A E3AA Ru1A 7_454 2_665 156.3(6) ?
C1A E3AA Ru1A 8_644 2_665 71.7(5) ?
C1A E3AA Ru1A 6_654 2_665 114.1(6) ?
C1A E3AA Ru1A 5_444 2_665 101.2(8) ?
C2A E3AA Ru1A 1_445 3_465 87.1(7) ?
C2A E3AA Ru1A 2_665 3_465 85.3(7) ?
C2A E3AA Ru1A 4_645 3_465 126.9(5) ?
C2A E3AA Ru1A 3_465 3_465 42.8(4) ?
C1A E3AA Ru1A 7_454 3_465 114.1(6) ?
C1A E3AA Ru1A 8_644 3_465 101.2(8) ?
C1A E3AA Ru1A 6_654 3_465 156.3(6) ?
C1A E3AA Ru1A 5_444 3_465 71.7(5) ?
Ru1A E3AA Ru1A 2_665 3_465 52.8(3) ?
C2A E3AA Ru1A 1_445 4_645 85.3(7) ?
C2A E3AA Ru1A 2_665 4_645 87.1(7) ?
C2A E3AA Ru1A 4_645 4_645 42.8(4) ?
C2A E3AA Ru1A 3_465 4_645 126.9(5) ?
C1A E3AA Ru1A 7_454 4_645 101.2(8) ?
C1A E3AA Ru1A 8_644 4_645 114.1(6) ?
C1A E3AA Ru1A 6_654 4_645 71.7(5) ?
C1A E3AA Ru1A 5_444 4_645 156.3(6) ?
Ru1A E3AA Ru1A 2_665 4_645 60.8(4) ?
Ru1A E3AA Ru1A 3_465 4_645 84.7(4) ?
C2A E3AA Ru1A 1_445 1_445 42.8(4) ?
C2A E3AA Ru1A 2_665 1_445 126.9(5) ?
C2A E3AA Ru1A 4_645 1_445 85.3(7) ?
C2A E3AA Ru1A 3_465 1_445 87.1(7) ?
C1A E3AA Ru1A 7_454 1_445 71.7(5) ?
C1A E3AA Ru1A 8_644 1_445 156.3(6) ?
C1A E3AA Ru1A 6_654 1_445 101.2(8) ?
C1A E3AA Ru1A 5_444 1_445 114.1(6) ?
Ru1A E3AA Ru1A 2_665 1_445 84.7(4) ?
Ru1A E3AA Ru1A 3_465 1_445 60.8(4) ?
Ru1A E3AA Ru1A 4_645 1_445 52.8(3) ?
C2A E3AA C5BA 1_445 . 84.8(4) ?
C2A E3AA C5BA 2_665 . 84.8(4) ?
C2A E3AA C5BA 4_645 . 84.8(4) ?
C2A E3AA C5BA 3_465 . 84.8(4) ?
C1A E3AA C5BA 7_454 . 114.1(5) ?
C1A E3AA C5BA 8_644 . 114.1(5) ?
C1A E3AA C5BA 6_654 . 114.1(5) ?
C1A E3AA C5BA 5_444 . 114.1(5) ?
Ru1A E3AA C5BA 2_665 . 42.4(2) ?
Ru1A E3AA C5BA 3_465 . 42.4(2) ?
Ru1A E3AA C5BA 4_645 . 42.4(2) ?
Ru1A E3AA C5BA 1_445 . 42.4(2) ?
C2A E3AA Ru3A 1_445 6_554 69.5(6) ?
C2A E3AA Ru3A 2_665 6_554 119.4(6) ?
C2A E3AA Ru3A 4_645 6_554 69.5(6) ?
C2A E3AA Ru3A 3_465 6_554 119.4(6) ?
C1A E3AA Ru3A 7_454 6_554 40.3(5) ?
C1A E3AA Ru3A 8_644 6_554 97.2(7) ?
C1A E3AA Ru3A 6_654 6_554 40.3(5) ?
C1A E3AA Ru3A 5_444 6_554 97.2(7) ?
Ru1A E3AA Ru3A 2_665 6_554 153.31(14) ?
Ru1A E3AA Ru3A 3_465 6_554 153.31(14) ?
Ru1A E3AA Ru3A 4_645 6_554 105.2(3) ?
Ru1A E3AA Ru3A 1_445 6_554 105.2(3) ?
C5BA E3AA Ru3A . 6_554 141.4(3) ?
C2A E3AA Ru3A 1_445 5_544 119.4(6) ?
C2A E3AA Ru3A 2_665 5_544 69.5(6) ?
C2A E3AA Ru3A 4_645 5_544 119.4(6) ?
C2A E3AA Ru3A 3_465 5_544 69.5(6) ?
C1A E3AA Ru3A 7_454 5_544 97.2(7) ?
C1A E3AA Ru3A 8_644 5_544 40.3(5) ?
C1A E3AA Ru3A 6_654 5_544 97.2(7) ?
C1A E3AA Ru3A 5_444 5_544 40.3(5) ?
Ru1A E3AA Ru3A 2_665 5_544 105.2(3) ?
Ru1A E3AA Ru3A 3_465 5_544 105.2(3) ?
Ru1A E3AA Ru3A 4_645 5_544 153.31(14) ?
Ru1A E3AA Ru3A 1_445 5_544 153.31(14) ?
C5BA E3AA Ru3A . 5_544 141.4(3) ?
Ru3A E3AA Ru3A 6_554 5_544 77.1(5) ?
C2A E3AA E1AA 1_445 1_454 69.2(5) ?
C2A E3AA E1AA 2_665 1_454 120.1(6) ?
C2A E3AA E1AA 4_645 1_454 120.1(6) ?
C2A E3AA E1AA 3_465 1_454 69.2(5) ?
C1A E3AA E1AA 7_454 1_454 48.4(7) ?
C1A E3AA E1AA 8_644 1_454 90.2(5) ?
C1A E3AA E1AA 6_654 1_454 90.2(5) ?
C1A E3AA E1AA 5_444 1_454 48.4(7) ?
Ru1A E3AA E1AA 2_665 1_454 149.2(2) ?
Ru1A E3AA E1AA 3_465 1_454 109.9(2) ?
Ru1A E3AA E1AA 4_645 1_454 149.2(2) ?
Ru1A E3AA E1AA 1_445 1_454 109.9(2) ?
C5BA E3AA E1AA . 1_454 144.22(14) ?
Ru3A E3AA E1AA 6_554 1_454 50.6(2) ?
Ru3A E3AA E1AA 5_544 1_454 50.6(2) ?
C2A E3AA E1AA 1_445 2_654 120.1(6) ?
C2A E3AA E1AA 2_665 2_654 69.2(5) ?
C2A E3AA E1AA 4_645 2_654 69.2(5) ?
C2A E3AA E1AA 3_465 2_654 120.1(6) ?
C1A E3AA E1AA 7_454 2_654 90.2(5) ?
C1A E3AA E1AA 8_644 2_654 48.4(7) ?
C1A E3AA E1AA 6_654 2_654 48.4(7) ?
C1A E3AA E1AA 5_444 2_654 90.2(5) ?
Ru1A E3AA E1AA 2_665 2_654 109.9(2) ?
Ru1A E3AA E1AA 3_465 2_654 149.2(2) ?
Ru1A E3AA E1AA 4_645 2_654 109.9(2) ?
Ru1A E3AA E1AA 1_445 2_654 149.2(2) ?
C5BA E3AA E1AA . 2_654 144.22(14) ?
Ru3A E3AA E1AA 6_554 2_654 50.6(2) ?
Ru3A E3AA E1AA 5_544 2_654 50.6(2) ?
E1AA E3AA E1AA 1_454 2_654 71.6(3) ?
C2A E3AA E3BA 1_445 5_554 131.6(9) ?
C2A E3AA E3BA 2_665 5_554 47.1(9) ?
C2A E3AA E3BA 4_645 5_554 131.6(9) ?
C2A E3AA E3BA 3_465 5_554 47.1(9) ?
C1A E3AA E3BA 7_454 5_554 138.3(9) ?
C1A E3AA E3BA 8_644 5_554 47.7(8) ?
C1A E3AA E3BA 6_654 5_554 138.3(9) ?
C1A E3AA E3BA 5_444 5_554 47.7(8) ?
Ru1A E3AA E3BA 2_665 5_554 55.2(2) ?
Ru1A E3AA E3BA 3_465 5_554 55.2(2) ?
Ru1A E3AA E3BA 4_645 5_554 116.0(3) ?
Ru1A E3AA E3BA 1_445 5_554 116.0(3) ?
C5BA E3AA E3BA . 5_554 84.8(2) ?
Ru3A E3AA E3BA 6_554 5_554 133.7(4) ?
Ru3A E3AA E3BA 5_544 5_554 56.6(3) ?
E1AA E3AA E3BA 1_454 5_554 94.2(2) ?
E1AA E3AA E3BA 2_654 5_554 94.2(2) ?
C2A E3AA E3BA 1_445 5_544 47.1(9) ?
C2A E3AA E3BA 2_665 5_544 131.6(9) ?
C2A E3AA E3BA 4_645 5_544 47.1(9) ?
C2A E3AA E3BA 3_465 5_544 131.6(9) ?
C1A E3AA E3BA 7_454 5_544 47.7(8) ?
C1A E3AA E3BA 8_644 5_544 138.3(9) ?
C1A E3AA E3BA 6_654 5_544 47.7(8) ?
C1A E3AA E3BA 5_444 5_544 138.3(9) ?
Ru1A E3AA E3BA 2_665 5_544 116.0(3) ?
Ru1A E3AA E3BA 3_465 5_544 116.0(3) ?
Ru1A E3AA E3BA 4_645 5_544 55.2(2) ?
Ru1A E3AA E3BA 1_445 5_544 55.2(2) ?
C5BA E3AA E3BA . 5_544 84.8(2) ?
Ru3A E3AA E3BA 6_554 5_544 56.6(3) ?
Ru3A E3AA E3BA 5_544 5_544 133.7(4) ?
E1AA E3AA E3BA 1_454 5_544 94.2(2) ?
E1AA E3AA E3BA 2_654 5_544 94.2(2) ?
E3BA E3AA E3BA 5_554 5_544 169.7(5) ?
C2A E3AA E2AA 1_445 2_655 132.0(8) ?
C2A E3AA E2AA 2_665 2_655 43.6(9) ?
C2A E3AA E2AA 4_645 2_655 43.6(9) ?
C2A E3AA E2AA 3_465 2_655 132.0(8) ?
C1A E3AA E2AA 7_454 2_655 131.9(8) ?
C1A E3AA E2AA 8_644 2_655 65.3(6) ?
C1A E3AA E2AA 6_654 2_655 65.3(6) ?
C1A E3AA E2AA 5_444 2_655 131.9(8) ?
Ru1A E3AA E2AA 2_665 2_655 49.4(2) ?
Ru1A E3AA E2AA 3_465 2_655 101.3(3) ?
Ru1A E3AA E2AA 4_645 2_655 49.4(2) ?
Ru1A E3AA E2AA 1_445 2_655 101.3(3) ?
C5BA E3AA E2AA . 2_655 72.1(2) ?
Ru3A E3AA E2AA 6_554 2_655 103.94(13) ?
Ru3A E3AA E2AA 5_544 2_655 103.94(13) ?
E1AA E3AA E2AA 1_454 2_655 143.7(3) ?
E1AA E3AA E2AA 2_654 2_655 72.17(15) ?
E3BA E3AA E2AA 5_554 2_655 88.41(8) ?
E3BA E3AA E2AA 5_544 2_655 88.41(8) ?
C2A E3AA E2AA 1_445 1_455 43.6(9) ?
C2A E3AA E2AA 2_665 1_455 132.0(8) ?
C2A E3AA E2AA 4_645 1_455 132.0(8) ?
C2A E3AA E2AA 3_465 1_455 43.6(9) ?
C1A E3AA E2AA 7_454 1_455 65.3(6) ?
C1A E3AA E2AA 8_644 1_455 131.9(8) ?
C1A E3AA E2AA 6_654 1_455 131.9(8) ?
C1A E3AA E2AA 5_444 1_455 65.3(6) ?
Ru1A E3AA E2AA 2_665 1_455 101.3(3) ?
Ru1A E3AA E2AA 3_465 1_455 49.4(2) ?
Ru1A E3AA E2AA 4_645 1_455 101.3(3) ?
Ru1A E3AA E2AA 1_445 1_455 49.4(2) ?
C5BA E3AA E2AA . 1_455 72.1(2) ?
Ru3A E3AA E2AA 6_554 1_455 103.94(13) ?
Ru3A E3AA E2AA 5_544 1_455 103.94(13) ?
E1AA E3AA E2AA 1_454 1_455 72.17(15) ?
E1AA E3AA E2AA 2_654 1_455 143.7(3) ?
E3BA E3AA E2AA 5_554 1_455 88.41(8) ?
E3BA E3AA E2AA 5_544 1_455 88.41(8) ?
E2AA E3AA E2AA 2_655 1_455 144.1(4) ?
C2A E3AA Ru2A 1_445 7_454 26.8(7) ?
C2A E3AA Ru2A 2_665 7_454 159.7(8) ?
C2A E3AA Ru2A 4_645 7_454 113.5(9) ?
C2A E3AA Ru2A 3_465 7_454 69.3(9) ?
C1A E3AA Ru2A 7_454 7_454 27.0(8) ?
C1A E3AA Ru2A 8_644 7_454 133.2(6) ?
C1A E3AA Ru2A 6_654 7_454 96.6(7) ?
C1A E3AA Ru2A 5_444 7_454 71.3(8) ?
Ru1A E3AA Ru2A 2_665 7_454 141.3(3) ?
Ru1A E3AA Ru2A 3_465 7_454 89.8(2) ?
Ru1A E3AA Ru2A 4_645 7_454 112.1(2) ?
Ru1A E3AA Ru2A 1_445 7_454 66.0(2) ?
C5BA E3AA Ru2A . 7_454 104.6(2) ?
Ru3A E3AA Ru2A 6_554 7_454 63.47(14) ?
Ru3A E3AA Ru2A 5_544 7_454 93.0(2) ?
E1AA E3AA Ru2A 1_454 7_454 43.94(13) ?
E1AA E3AA Ru2A 2_654 7_454 108.1(3) ?
E3BA E3AA Ru2A 5_554 7_454 114.88(11) ?
E3BA E3AA Ru2A 5_544 7_454 67.96(11) ?
E2AA E3AA Ru2A 2_655 7_454 156.37(11) ?
E2AA E3AA Ru2A 1_455 7_454 40.49(13) ?
C2A E3AA Ru2A 1_445 8_644 159.7(9) ?
C2A E3AA Ru2A 2_665 8_644 26.8(7) ?
C2A E3AA Ru2A 4_645 8_644 69.3(9) ?
C2A E3AA Ru2A 3_465 8_644 113.5(9) ?
C1A E3AA Ru2A 7_454 8_644 133.2(6) ?
C1A E3AA Ru2A 8_644 8_644 27.0(8) ?
C1A E3AA Ru2A 6_654 8_644 71.3(8) ?
C1A E3AA Ru2A 5_444 8_644 96.6(7) ?
Ru1A E3AA Ru2A 2_665 8_644 65.96(15) ?
Ru1A E3AA Ru2A 3_465 8_644 112.1(2) ?
Ru1A E3AA Ru2A 4_645 8_644 89.8(2) ?
Ru1A E3AA Ru2A 1_445 8_644 141.3(3) ?
C5BA E3AA Ru2A . 8_644 104.6(2) ?
Ru3A E3AA Ru2A 6_554 8_644 93.0(2) ?
Ru3A E3AA Ru2A 5_544 8_644 63.47(14) ?
E1AA E3AA Ru2A 1_454 8_644 108.1(3) ?
E1AA E3AA Ru2A 2_654 8_644 43.94(13) ?
E3BA E3AA Ru2A 5_554 8_644 67.96(11) ?
E3BA E3AA Ru2A 5_544 8_644 114.88(11) ?
E2AA E3AA Ru2A 2_655 8_644 40.49(13) ?
E2AA E3AA Ru2A 1_455 8_644 156.37(11) ?
Ru2A E3AA Ru2A 7_454 8_644 150.7(3) ?
C2A E3AA Ru2A 1_445 5_444 69.3(9) ?
C2A E3AA Ru2A 2_665 5_444 113.5(9) ?
C2A E3AA Ru2A 4_645 5_444 159.7(9) ?
C2A E3AA Ru2A 3_465 5_444 26.8(7) ?
C1A E3AA Ru2A 7_454 5_444 71.3(8) ?
C1A E3AA Ru2A 8_644 5_444 96.6(7) ?
C1A E3AA Ru2A 6_654 5_444 133.2(6) ?
C1A E3AA Ru2A 5_444 5_444 27.0(8) ?
Ru1A E3AA Ru2A 2_665 5_444 112.1(2) ?
Ru1A E3AA Ru2A 3_465 5_444 65.96(15) ?
Ru1A E3AA Ru2A 4_645 5_444 141.3(3) ?
Ru1A E3AA Ru2A 1_445 5_444 89.8(2) ?
C5BA E3AA Ru2A . 5_444 104.6(2) ?
Ru3A E3AA Ru2A 6_554 5_444 93.0(2) ?
Ru3A E3AA Ru2A 5_544 5_444 63.47(14) ?
E1AA E3AA Ru2A 1_454 5_444 43.94(13) ?
E1AA E3AA Ru2A 2_654 5_444 108.1(3) ?
E3BA E3AA Ru2A 5_554 5_444 67.96(11) ?
E3BA E3AA Ru2A 5_544 5_444 114.88(11) ?
E2AA E3AA Ru2A 2_655 5_444 156.37(11) ?
E2AA E3AA Ru2A 1_455 5_444 40.49(13) ?
Ru2A E3AA Ru2A 7_454 5_444 47.1(2) ?
Ru2A E3AA Ru2A 8_644 5_444 123.6(2) ?
C2A E3AA Ru2A 1_445 6_654 113.5(9) ?
C2A E3AA Ru2A 2_665 6_654 69.3(9) ?
C2A E3AA Ru2A 4_645 6_654 26.8(7) ?
C2A E3AA Ru2A 3_465 6_654 159.7(9) ?
C1A E3AA Ru2A 7_454 6_654 96.6(7) ?
C1A E3AA Ru2A 8_644 6_654 71.3(8) ?
C1A E3AA Ru2A 6_654 6_654 27.0(8) ?
C1A E3AA Ru2A 5_444 6_654 133.2(6) ?
Ru1A E3AA Ru2A 2_665 6_654 89.8(2) ?
Ru1A E3AA Ru2A 3_465 6_654 141.3(3) ?
Ru1A E3AA Ru2A 4_645 6_654 65.96(15) ?
Ru1A E3AA Ru2A 1_445 6_654 112.1(2) ?
C5BA E3AA Ru2A . 6_654 104.6(2) ?
Ru3A E3AA Ru2A 6_554 6_654 63.47(14) ?
Ru3A E3AA Ru2A 5_544 6_654 93.0(2) ?
E1AA E3AA Ru2A 1_454 6_654 108.1(3) ?
E1AA E3AA Ru2A 2_654 6_654 43.94(13) ?
E3BA E3AA Ru2A 5_554 6_654 114.88(11) ?
E3BA E3AA Ru2A 5_544 6_654 67.96(11) ?
E2AA E3AA Ru2A 2_655 6_654 40.49(13) ?
E2AA E3AA Ru2A 1_455 6_654 156.37(11) ?
Ru2A E3AA Ru2A 7_454 6_654 123.6(2) ?
Ru2A E3AA Ru2A 8_644 6_654 47.1(2) ?
Ru2A E3AA Ru2A 5_444 6_654 150.7(3) ?
C2A E3BA C2A 8_645 7_455 176.1(6) ?
C2A E3BA C2A 8_645 5_445 92.2(19) ?
C2A E3BA C2A 7_455 5_445 87.6(19) ?
C2A E3BA C2A 8_645 6_655 87.6(19) ?
C2A E3BA C2A 7_455 6_655 92.2(19) ?
C2A E3BA C2A 5_445 6_655 176.1(6) ?
C2A E3BA C1A 8_645 1_445 146.0(7) ?
C2A E3BA C1A 7_455 1_445 30.1(5) ?
C2A E3BA C1A 5_445 1_445 90.5(12) ?
C2A E3BA C1A 6_655 1_445 87.4(12) ?
C2A E3BA C1A 8_645 2_665 30.1(5) ?
C2A E3BA C1A 7_455 2_665 146.0(7) ?
C2A E3BA C1A 5_445 2_665 87.4(12) ?
C2A E3BA C1A 6_655 2_665 90.5(12) ?
C1A E3BA C1A 1_445 2_665 116.3(10) ?
C2A E3BA C1A 8_645 4_645 90.5(12) ?
C2A E3BA C1A 7_455 4_645 87.4(12) ?
C2A E3BA C1A 5_445 4_645 146.0(7) ?
C2A E3BA C1A 6_655 4_645 30.1(5) ?
C1A E3BA C1A 1_445 4_645 69.3(15) ?
C1A E3BA C1A 2_665 4_645 78.2(18) ?
C2A E3BA C1A 8_645 3_465 87.4(12) ?
C2A E3BA C1A 7_455 3_465 90.5(12) ?
C2A E3BA C1A 5_445 3_465 30.1(5) ?
C2A E3BA C1A 6_655 3_465 146.0(7) ?
C1A E3BA C1A 1_445 3_465 78.2(18) ?
C1A E3BA C1A 2_665 3_465 69.3(15) ?
C1A E3BA C1A 4_645 3_465 116.3(10) ?
C2A E3BA C5AA 8_645 5_545 81.7(4) ?
C2A E3BA C5AA 7_455 5_545 102.2(4) ?
C2A E3BA C5AA 5_445 5_545 81.7(4) ?
C2A E3BA C5AA 6_655 5_545 102.2(4) ?
C1A E3BA C5AA 1_445 5_545 132.2(5) ?
C1A E3BA C5AA 2_665 5_545 110.4(6) ?
C1A E3BA C5AA 4_645 5_545 132.2(5) ?
C1A E3BA C5AA 3_465 5_545 110.4(6) ?
C2A E3BA C5AA 8_645 6 102.2(4) ?
C2A E3BA C5AA 7_455 6 81.7(4) ?
C2A E3BA C5AA 5_445 6 102.2(4) ?
C2A E3BA C5AA 6_655 6 81.7(4) ?
C1A E3BA C5AA 1_445 6 110.4(6) ?
C1A E3BA C5AA 2_665 6 132.2(5) ?
C1A E3BA C5AA 4_645 6 110.4(6) ?
C1A E3BA C5AA 3_465 6 132.2(5) ?
C5AA E3BA C5AA 5_545 6 29.7(2) ?
C2A E3BA Ru1A 8_645 8_645 41.5(4) ?
C2A E3BA Ru1A 7_455 8_645 142.3(5) ?
C2A E3BA Ru1A 5_445 8_645 82.6(8) ?
C2A E3BA Ru1A 6_655 8_645 99.8(8) ?
C1A E3BA Ru1A 1_445 8_645 170.5(6) ?
C1A E3BA Ru1A 2_665 8_645 70.1(6) ?
C1A E3BA Ru1A 4_645 8_645 119.8(7) ?
C1A E3BA Ru1A 3_465 8_645 98.6(9) ?
C5AA E3BA Ru1A 5_545 8_645 40.4(2) ?
C5AA E3BA Ru1A 6 8_645 65.1(2) ?
C2A E3BA Ru1A 8_645 5_445 82.6(8) ?
C2A E3BA Ru1A 7_455 5_445 99.8(8) ?
C2A E3BA Ru1A 5_445 5_445 41.5(4) ?
C2A E3BA Ru1A 6_655 5_445 142.3(5) ?
C1A E3BA Ru1A 1_445 5_445 119.8(7) ?
C1A E3BA Ru1A 2_665 5_445 98.6(9) ?
C1A E3BA Ru1A 4_645 5_445 170.5(6) ?
C1A E3BA Ru1A 3_465 5_445 70.1(6) ?
C5AA E3BA Ru1A 5_545 5_445 40.4(2) ?
C5AA E3BA Ru1A 6 5_445 65.1(2) ?
Ru1A E3BA Ru1A 8_645 5_445 51.0(3) ?
C2A E3BA Ru1A 8_645 7_455 142.3(5) ?
C2A E3BA Ru1A 7_455 7_455 41.5(4) ?
C2A E3BA Ru1A 5_445 7_455 99.8(8) ?
C2A E3BA Ru1A 6_655 7_455 82.6(8) ?
C1A E3BA Ru1A 1_445 7_455 70.1(6) ?
C1A E3BA Ru1A 2_665 7_455 170.5(6) ?
C1A E3BA Ru1A 4_645 7_455 98.6(9) ?
C1A E3BA Ru1A 3_465 7_455 119.8(7) ?
C5AA E3BA Ru1A 5_545 7_455 65.1(2) ?
C5AA E3BA Ru1A 6 7_455 40.4(2) ?
Ru1A E3BA Ru1A 8_645 7_455 104.6(3) ?
Ru1A E3BA Ru1A 5_445 7_455 83.2(4) ?
C2A E3BA Ru1A 8_645 6_655 99.8(8) ?
C2A E3BA Ru1A 7_455 6_655 82.6(8) ?
C2A E3BA Ru1A 5_445 6_655 142.3(5) ?
C2A E3BA Ru1A 6_655 6_655 41.5(4) ?
C1A E3BA Ru1A 1_445 6_655 98.6(9) ?
C1A E3BA Ru1A 2_665 6_655 119.8(7) ?
C1A E3BA Ru1A 4_645 6_655 70.1(6) ?
C1A E3BA Ru1A 3_465 6_655 170.5(6) ?
C5AA E3BA Ru1A 5_545 6_655 65.1(2) ?
C5AA E3BA Ru1A 6 6_655 40.4(2) ?
Ru1A E3BA Ru1A 8_645 6_655 83.2(4) ?
Ru1A E3BA Ru1A 5_445 6_655 104.6(3) ?
Ru1A E3BA Ru1A 7_455 6_655 51.0(3) ?
C2A E3BA Ru3A 8_645 1_545 107.2(5) ?
C2A E3BA Ru3A 7_455 1_545 69.1(5) ?
C2A E3BA Ru3A 5_445 1_545 107.2(5) ?
C2A E3BA Ru3A 6_655 1_545 69.1(5) ?
C1A E3BA Ru3A 1_445 1_545 40.3(5) ?
C1A E3BA Ru3A 2_665 1_545 80.3(7) ?
C1A E3BA Ru3A 4_645 1_545 40.3(5) ?
C1A E3BA Ru3A 3_465 1_545 80.3(7) ?
C5AA E3BA Ru3A 5_545 1_545 166.8(3) ?
C5AA E3BA Ru3A 6 1_545 137.0(3) ?
Ru1A E3BA Ru3A 8_645 1_545 148.4(2) ?
Ru1A E3BA Ru3A 5_445 1_545 148.4(2) ?
Ru1A E3BA Ru3A 7_455 1_545 103.1(3) ?
Ru1A E3BA Ru3A 6_655 1_545 103.1(3) ?
C2A E3BA Ru3A 8_645 2_565 69.1(5) ?
C2A E3BA Ru3A 7_455 2_565 107.2(5) ?
C2A E3BA Ru3A 5_445 2_565 69.1(5) ?
C2A E3BA Ru3A 6_655 2_565 107.2(5) ?
C1A E3BA Ru3A 1_445 2_565 80.3(7) ?
C1A E3BA Ru3A 2_665 2_565 40.3(5) ?
C1A E3BA Ru3A 4_645 2_565 80.3(7) ?
C1A E3BA Ru3A 3_465 2_565 40.3(5) ?
C5AA E3BA Ru3A 5_545 2_565 137.0(3) ?
C5AA E3BA Ru3A 6 2_565 166.8(3) ?
Ru1A E3BA Ru3A 8_645 2_565 103.1(3) ?
Ru1A E3BA Ru3A 5_445 2_565 103.1(3) ?
Ru1A E3BA Ru3A 7_455 2_565 148.4(2) ?
Ru1A E3BA Ru3A 6_655 2_565 148.4(2) ?
Ru3A E3BA Ru3A 1_545 2_565 56.2(5) ?
C2A E3BA E2BA 8_645 2_655 46.3(9) ?
C2A E3BA E2BA 7_455 2_655 135.0(9) ?
C2A E3BA E2BA 5_445 2_655 135.0(9) ?
C2A E3BA E2BA 6_655 2_655 46.3(9) ?
C1A E3BA E2BA 1_445 2_655 132.9(8) ?
C1A E3BA E2BA 2_665 2_655 65.0(6) ?
C1A E3BA E2BA 4_645 2_655 65.0(7) ?
C1A E3BA E2BA 3_465 2_655 132.9(8) ?
C5AA E3BA E2BA 5_545 2_655 76.3(2) ?
C5AA E3BA E2BA 6 2_655 76.3(2) ?
Ru1A E3BA E2BA 8_645 2_655 55.4(2) ?
Ru1A E3BA E2BA 5_445 2_655 105.5(2) ?
Ru1A E3BA E2BA 7_455 2_655 105.5(2) ?
Ru1A E3BA E2BA 6_655 2_655 55.4(2) ?
Ru3A E3BA E2BA 1_545 2_655 102.47(13) ?
Ru3A E3BA E2BA 2_565 2_655 102.47(13) ?
C2A E3BA E2BA 8_645 1_455 135.0(9) ?
C2A E3BA E2BA 7_455 1_455 46.3(9) ?
C2A E3BA E2BA 5_445 1_455 46.3(9) ?
C2A E3BA E2BA 6_655 1_455 135.0(9) ?
C1A E3BA E2BA 1_445 1_455 65.0(6) ?
C1A E3BA E2BA 2_665 1_455 132.9(8) ?
C1A E3BA E2BA 4_645 1_455 132.9(8) ?
C1A E3BA E2BA 3_465 1_455 65.0(7) ?
C5AA E3BA E2BA 5_545 1_455 76.3(2) ?
C5AA E3BA E2BA 6 1_455 76.3(2) ?
Ru1A E3BA E2BA 8_645 1_455 105.5(2) ?
Ru1A E3BA E2BA 5_445 1_455 55.4(2) ?
Ru1A E3BA E2BA 7_455 1_455 55.4(2) ?
Ru1A E3BA E2BA 6_655 1_455 105.5(2) ?
Ru3A E3BA E2BA 1_545 1_455 102.47(14) ?
Ru3A E3BA E2BA 2_565 1_455 102.47(13) ?
E2BA E3BA E2BA 2_655 1_455 151.7(3) ?
C2A E3BA E3AA 8_645 5_545 133.4(9) ?
C2A E3BA E3AA 7_455 5_545 46.2(9) ?
C2A E3BA E3AA 5_445 5_545 133.4(9) ?
C2A E3BA E3AA 6_655 5_545 46.2(9) ?
C1A E3BA E3AA 1_445 5_545 47.5(9) ?
C1A E3BA E3AA 2_665 5_545 125.5(9) ?
C1A E3BA E3AA 4_645 5_545 47.5(9) ?
C1A E3BA E3AA 3_465 5_545 125.5(9) ?
C5AA E3BA E3AA 5_545 5_545 110.0(3) ?
C5AA E3BA E3AA 6 5_545 80.3(2) ?
Ru1A E3BA E3AA 8_645 5_545 135.7(3) ?
Ru1A E3BA E3AA 5_445 5_545 135.7(3) ?
Ru1A E3BA E3AA 7_455 5_545 52.7(2) ?
Ru1A E3BA E3AA 6_655 5_545 52.7(2) ?
Ru3A E3BA E3AA 1_545 5_545 56.7(3) ?
Ru3A E3BA E3AA 2_565 5_545 112.9(4) ?
E2BA E3BA E3AA 2_655 5_545 91.26(5) ?
E2BA E3BA E3AA 1_455 5_545 91.26(5) ?
C2A E3BA E3AA 8_645 5 46.2(9) ?
C2A E3BA E3AA 7_455 5 133.4(9) ?
C2A E3BA E3AA 5_445 5 46.2(9) ?
C2A E3BA E3AA 6_655 5 133.4(9) ?
C1A E3BA E3AA 1_445 5 125.5(9) ?
C1A E3BA E3AA 2_665 5 47.5(9) ?
C1A E3BA E3AA 4_645 5 125.5(9) ?
C1A E3BA E3AA 3_465 5 47.5(9) ?
C5AA E3BA E3AA 5_545 5 80.3(2) ?
C5AA E3BA E3AA 6 5 110.0(3) ?
Ru1A E3BA E3AA 8_645 5 52.7(2) ?
Ru1A E3BA E3AA 5_445 5 52.7(2) ?
Ru1A E3BA E3AA 7_455 5 135.7(3) ?
Ru1A E3BA E3AA 6_655 5 135.7(3) ?
Ru3A E3BA E3AA 1_545 5 112.9(4) ?
Ru3A E3BA E3AA 2_565 5 56.7(3) ?
E2BA E3BA E3AA 2_655 5 91.26(5) ?
E2BA E3BA E3AA 1_455 5 91.26(5) ?
E3AA E3BA E3AA 5_545 5 169.7(5) ?
C2A E3BA E1BA 8_645 1_455 114.4(5) ?
C2A E3BA E1BA 7_455 1_455 62.1(5) ?
C2A E3BA E1BA 5_445 1_455 62.1(5) ?
C2A E3BA E1BA 6_655 1_455 114.4(5) ?
C1A E3BA E1BA 1_445 1_455 40.1(8) ?
C1A E3BA E1BA 2_665 1_455 86.0(5) ?
C1A E3BA E1BA 4_645 1_455 86.0(5) ?
C1A E3BA E1BA 3_465 1_455 40.1(8) ?
C5AA E3BA E1BA 5_545 1_455 139.90(10) ?
C5AA E3BA E1BA 6 1_455 139.90(10) ?
Ru1A E3BA E1BA 8_645 1_455 138.4(2) ?
Ru1A E3BA E1BA 5_445 1_455 102.76(14) ?
Ru1A E3BA E1BA 7_455 1_455 102.76(14) ?
Ru1A E3BA E1BA 6_655 1_455 138.4(2) ?
Ru3A E3BA E1BA 1_545 1_455 45.7(2) ?
Ru3A E3BA E1BA 2_565 1_455 45.7(2) ?
E2BA E3BA E1BA 2_655 1_455 141.8(2) ?
E2BA E3BA E1BA 1_455 1_455 66.48(15) ?
E3AA E3BA E1BA 5_545 1_455 85.9(2) ?
E3AA E3BA E1BA 5 1_455 85.9(2) ?
C2A E3BA E1BA 8_645 2_655 62.1(5) ?
C2A E3BA E1BA 7_455 2_655 114.4(5) ?
C2A E3BA E1BA 5_445 2_655 114.4(5) ?
C2A E3BA E1BA 6_655 2_655 62.1(5) ?
C1A E3BA E1BA 1_445 2_655 86.0(5) ?
C1A E3BA E1BA 2_665 2_655 40.1(8) ?
C1A E3BA E1BA 4_645 2_655 40.1(8) ?
C1A E3BA E1BA 3_465 2_655 86.0(5) ?
C5AA E3BA E1BA 5_545 2_655 139.90(10) ?
C5AA E3BA E1BA 6 2_655 139.90(10) ?
Ru1A E3BA E1BA 8_645 2_655 102.76(14) ?
Ru1A E3BA E1BA 5_445 2_655 138.4(2) ?
Ru1A E3BA E1BA 7_455 2_655 138.4(2) ?
Ru1A E3BA E1BA 6_655 2_655 102.76(14) ?
Ru3A E3BA E1BA 1_545 2_655 45.7(2) ?
Ru3A E3BA E1BA 2_565 2_655 45.7(2) ?
E2BA E3BA E1BA 2_655 2_655 66.48(15) ?
E2BA E3BA E1BA 1_455 2_655 141.8(2) ?
E3AA E3BA E1BA 5_545 2_655 85.9(2) ?
E3AA E3BA E1BA 5 2_655 85.9(2) ?
E1BA E3BA E1BA 1_455 2_655 75.4(2) ?
C2A E3BA Ru2A 8_645 1_445 153.5(6) ?
C2A E3BA Ru2A 7_455 1_445 23.6(7) ?
C2A E3BA Ru2A 5_445 1_445 70.9(9) ?
C2A E3BA Ru2A 6_655 1_445 107.8(9) ?
C1A E3BA Ru2A 1_445 1_445 23.4(7) ?
C1A E3BA Ru2A 2_665 1_445 125.7(5) ?
C1A E3BA Ru2A 4_645 1_445 92.7(8) ?
C1A E3BA Ru2A 3_465 1_445 67.6(9) ?
C5AA E3BA Ru2A 5_545 1_445 114.50(15) ?
C5AA E3BA Ru2A 6 1_445 101.34(13) ?
Ru1A E3BA Ru2A 8_645 1_445 147.2(2) ?
Ru1A E3BA Ru2A 5_445 1_445 96.3(2) ?
Ru1A E3BA Ru2A 7_455 1_445 63.01(14) ?
Ru1A E3BA Ru2A 6_655 1_445 106.1(2) ?
Ru3A E3BA Ru2A 1_545 1_445 61.36(14) ?
Ru3A E3BA Ru2A 2_565 1_445 85.5(2) ?
E2BA E3BA Ru2A 2_655 1_445 154.12(11) ?
E2BA E3BA Ru2A 1_455 1_445 41.85(13) ?
E3AA E3BA Ru2A 5_545 1_445 63.14(12) ?
E3AA E3BA Ru2A 5 1_445 113.26(14) ?
E1BA E3BA Ru2A 1_455 1_445 39.76(11) ?
E1BA E3BA Ru2A 2_655 1_445 105.5(2) ?
C2A E3BA Ru2A 8_645 2_665 23.6(7) ?
C2A E3BA Ru2A 7_455 2_665 153.5(7) ?
C2A E3BA Ru2A 5_445 2_665 107.8(9) ?
C2A E3BA Ru2A 6_655 2_665 70.9(9) ?
C1A E3BA Ru2A 1_445 2_665 125.7(5) ?
C1A E3BA Ru2A 2_665 2_665 23.4(7) ?
C1A E3BA Ru2A 4_645 2_665 67.6(9) ?
C1A E3BA Ru2A 3_465 2_665 92.7(8) ?
C5AA E3BA Ru2A 5_545 2_665 101.34(13) ?
C5AA E3BA Ru2A 6 2_665 114.50(15) ?
Ru1A E3BA Ru2A 8_645 2_665 63.01(14) ?
Ru1A E3BA Ru2A 5_445 2_665 106.1(2) ?
Ru1A E3BA Ru2A 7_455 2_665 147.2(2) ?
Ru1A E3BA Ru2A 6_655 2_665 96.3(2) ?
Ru3A E3BA Ru2A 1_545 2_665 85.5(2) ?
Ru3A E3BA Ru2A 2_565 2_665 61.36(14) ?
E2BA E3BA Ru2A 2_655 2_665 41.85(13) ?
E2BA E3BA Ru2A 1_455 2_665 154.12(11) ?
E3AA E3BA Ru2A 5_545 2_665 113.26(14) ?
E3AA E3BA Ru2A 5 2_665 63.14(12) ?
E1BA E3BA Ru2A 1_455 2_665 105.5(2) ?
E1BA E3BA Ru2A 2_655 2_665 39.76(11) ?
Ru2A E3BA Ru2A 1_445 2_665 143.1(3) ?
C2A E3BA Ru2A 8_645 3_465 107.8(9) ?
C2A E3BA Ru2A 7_455 3_465 70.9(9) ?
C2A E3BA Ru2A 5_445 3_465 23.6(7) ?
C2A E3BA Ru2A 6_655 3_465 153.5(7) ?
C1A E3BA Ru2A 1_445 3_465 67.6(9) ?
C1A E3BA Ru2A 2_665 3_465 92.7(8) ?
C1A E3BA Ru2A 4_645 3_465 125.7(5) ?
C1A E3BA Ru2A 3_465 3_465 23.4(7) ?
C5AA E3BA Ru2A 5_545 3_465 101.34(13) ?
C5AA E3BA Ru2A 6 3_465 114.50(15) ?
Ru1A E3BA Ru2A 8_645 3_465 106.1(2) ?
Ru1A E3BA Ru2A 5_445 3_465 63.01(14) ?
Ru1A E3BA Ru2A 7_455 3_465 96.3(2) ?
Ru1A E3BA Ru2A 6_655 3_465 147.2(2) ?
Ru3A E3BA Ru2A 1_545 3_465 85.5(2) ?
Ru3A E3BA Ru2A 2_565 3_465 61.36(14) ?
E2BA E3BA Ru2A 2_655 3_465 154.12(11) ?
E2BA E3BA Ru2A 1_455 3_465 41.85(13) ?
E3AA E3BA Ru2A 5_545 3_465 113.26(14) ?
E3AA E3BA Ru2A 5 3_465 63.14(12) ?
E1BA E3BA Ru2A 1_455 3_465 39.76(11) ?
E1BA E3BA Ru2A 2_655 3_465 105.5(2) ?
Ru2A E3BA Ru2A 1_445 3_465 50.3(2) ?
Ru2A E3BA Ru2A 2_665 3_465 116.0(2) ?
C2C E3AC C2C 2_665 4_645 84.0(19) ?
C2C E3AC C1C 2_665 8_644 31.1(5) ?
C2C E3AC C1C 4_645 8_644 94.4(13) ?
C2C E3AC C1C 2_665 6_654 94.4(13) ?
C2C E3AC C1C 4_645 6_654 31.1(5) ?
C1C E3AC C1C 8_644 6_654 88.4(18) ?
C2C E3AC C2D 2_665 4_645 168.9(7) ?
C2C E3AC C2D 4_645 4_645 91.5(13) ?
C1C E3AC C2D 8_644 4_645 159.9(7) ?
C1C E3AC C2D 6_654 4_645 86.8(12) ?
C2C E3AC C2D 2_665 2_665 91.5(13) ?
C2C E3AC C2D 4_645 2_665 168.9(7) ?
C1C E3AC C2D 8_644 2_665 86.8(12) ?
C1C E3AC C2D 6_654 2_665 159.9(7) ?
C2D E3AC C2D 4_645 2_665 91.0(18) ?
C2C E3AC C1D 2_665 6_654 159.6(7) ?
C2C E3AC C1D 4_645 6_654 88.7(12) ?
C1C E3AC C1D 8_644 6_654 131.5(7) ?
C1C E3AC C1D 6_654 6_654 70.3(10) ?
C2D E3AC C1D 4_645 6_654 29.4(5) ?
C2D E3AC C1D 2_665 6_654 98.8(12) ?
C2C E3AC C1D 2_665 8_644 88.7(12) ?
C2C E3AC C1D 4_645 8_644 159.6(7) ?
C1C E3AC C1D 8_644 8_644 70.3(10) ?
C1C E3AC C1D 6_654 8_644 131.5(7) ?
C2D E3AC C1D 4_645 8_644 98.8(12) ?
C2D E3AC C1D 2_665 8_644 29.4(5) ?
C1D E3AC C1D 6_654 8_644 91.7(16) ?
C2C E3AC Ru1C 2_665 2_665 85.2(7) ?
C2C E3AC Ru1C 4_645 2_665 127.0(5) ?
C1C E3AC Ru1C 8_644 2_665 102.1(8) ?
C1C E3AC Ru1C 6_654 2_665 157.4(6) ?
C2D E3AC Ru1C 4_645 2_665 89.5(7) ?
C2D E3AC Ru1C 2_665 2_665 42.3(3) ?
C1D E3AC Ru1C 6_654 2_665 114.2(6) ?
C1D E3AC Ru1C 8_644 2_665 71.0(4) ?
C2C E3AC Ru1C 2_665 4_645 127.0(5) ?
C2C E3AC Ru1C 4_645 4_645 85.2(7) ?
C1C E3AC Ru1C 8_644 4_645 157.4(6) ?
C1C E3AC Ru1C 6_654 4_645 102.1(8) ?
C2D E3AC Ru1C 4_645 4_645 42.3(3) ?
C2D E3AC Ru1C 2_665 4_645 89.5(7) ?
C1D E3AC Ru1C 6_654 4_645 71.0(4) ?
C1D E3AC Ru1C 8_644 4_645 114.2(6) ?
Ru1C E3AC Ru1C 2_665 4_645 61.6(3) ?
C2C E3AC Ru1D 2_665 2_665 42.3(4) ?
C2C E3AC Ru1D 4_645 2_665 86.4(7) ?
C1C E3AC Ru1D 8_644 2_665 72.1(5) ?
C1C E3AC Ru1D 6_654 2_665 113.4(7) ?
C2D E3AC Ru1D 4_645 2_665 127.5(5) ?
C2D E3AC Ru1D 2_665 2_665 83.5(7) ?
C1D E3AC Ru1D 6_654 2_665 156.2(6) ?
C1D E3AC Ru1D 8_644 2_665 100.9(7) ?
Ru1C E3AC Ru1D 2_665 2_665 53.2(2) ?
Ru1C E3AC Ru1D 4_645 2_665 85.4(3) ?
C2C E3AC Ru1D 2_665 4_645 86.4(7) ?
C2C E3AC Ru1D 4_645 4_645 42.3(4) ?
C1C E3AC Ru1D 8_644 4_645 113.4(7) ?
C1C E3AC Ru1D 6_654 4_645 72.1(5) ?
C2D E3AC Ru1D 4_645 4_645 83.5(7) ?
C2D E3AC Ru1D 2_665 4_645 127.5(5) ?
C1D E3AC Ru1D 6_654 4_645 100.9(7) ?
C1D E3AC Ru1D 8_644 4_645 156.2(6) ?
Ru1C E3AC Ru1D 2_665 4_645 85.4(3) ?
Ru1C E3AC Ru1D 4_645 4_645 53.2(2) ?
Ru1D E3AC Ru1D 2_665 4_645 60.8(3) ?
C2C E3AC C5BC 2_665 . 84.6(6) ?
C2C E3AC C5BC 4_645 . 84.6(6) ?
C1C E3AC C5BC 8_644 . 114.8(7) ?
C1C E3AC C5BC 6_654 . 114.8(7) ?
C2D E3AC C5BC 4_645 . 84.9(6) ?
C2D E3AC C5BC 2_665 . 84.9(6) ?
C1D E3AC C5BC 6_654 . 113.7(6) ?
C1D E3AC C5BC 8_644 . 113.7(6) ?
Ru1C E3AC C5BC 2_665 . 42.7(5) ?
Ru1C E3AC C5BC 4_645 . 42.7(5) ?
Ru1D E3AC C5BC 2_665 . 42.7(5) ?
Ru1D E3AC C5BC 4_645 . 42.7(5) ?
C2C E3AC Ru3C 2_665 7_554 119.7(6) ?
C2C E3AC Ru3C 4_645 7_554 70.5(6) ?
C1C E3AC Ru3C 8_644 7_554 96.3(7) ?
C1C E3AC Ru3C 6_654 7_554 41.0(5) ?
C2D E3AC Ru3C 4_645 7_554 67.8(5) ?
C2D E3AC Ru3C 2_665 7_554 120.4(6) ?
C1D E3AC Ru3C 6_654 7_554 40.1(5) ?
C1D E3AC Ru3C 8_644 7_554 97.1(7) ?
Ru1C E3AC Ru3C 2_665 7_554 152.9(3) ?
Ru1C E3AC Ru3C 4_645 7_554 104.8(2) ?
Ru1D E3AC Ru3C 2_665 7_554 153.5(3) ?
Ru1D E3AC Ru3C 4_645 7_554 105.5(2) ?
C5BC E3AC Ru3C . 7_554 141.7(2) ?
C2C E3AC Ru3C 2_665 5_544 70.5(6) ?
C2C E3AC Ru3C 4_645 5_544 119.7(6) ?
C1C E3AC Ru3C 8_644 5_544 41.0(5) ?
C1C E3AC Ru3C 6_654 5_544 96.3(7) ?
C2D E3AC Ru3C 4_645 5_544 120.4(6) ?
C2D E3AC Ru3C 2_665 5_544 67.8(5) ?
C1D E3AC Ru3C 6_654 5_544 97.1(6) ?
C1D E3AC Ru3C 8_644 5_544 40.1(5) ?
Ru1C E3AC Ru3C 2_665 5_544 104.8(2) ?
Ru1C E3AC Ru3C 4_645 5_544 152.9(3) ?
Ru1D E3AC Ru3C 2_665 5_544 105.5(2) ?
Ru1D E3AC Ru3C 4_645 5_544 153.5(3) ?
C5BC E3AC Ru3C . 5_544 141.7(2) ?
Ru3C E3AC Ru3C 7_554 5_544 76.6(3) ?
C2C E3AC E1AC 2_665 2_655 69.1(5) ?
C2C E3AC E1AC 4_645 2_655 69.1(5) ?
C1C E3AC E1AC 8_644 2_655 47.1(8) ?
C1C E3AC E1AC 6_654 2_655 47.1(8) ?
C2D E3AC E1AC 4_645 2_655 118.7(6) ?
C2D E3AC E1AC 2_665 2_655 118.7(6) ?
C1D E3AC E1AC 6_654 2_655 90.5(5) ?
C1D E3AC E1AC 8_644 2_655 90.5(5) ?
Ru1C E3AC E1AC 2_665 2_655 148.9(2) ?
Ru1C E3AC E1AC 4_645 2_655 148.9(2) ?
Ru1D E3AC E1AC 2_665 2_655 109.3(2) ?
Ru1D E3AC E1AC 4_645 2_655 109.3(2) ?
C5BC E3AC E1AC . 2_655 144.1(7) ?
Ru3C E3AC E1AC 7_554 2_655 50.9(2) ?
Ru3C E3AC E1AC 5_544 2_655 50.9(2) ?
C2C E3AC E1AB 2_665 2_655 120.9(6) ?
C2C E3AC E1AB 4_645 2_655 120.9(6) ?
C1C E3AC E1AB 8_644 2_655 90.5(5) ?
C1C E3AC E1AB 6_654 2_655 90.5(5) ?
C2D E3AC E1AB 4_645 2_655 70.1(5) ?
C2D E3AC E1AB 2_665 2_655 70.1(5) ?
C1D E3AC E1AB 6_654 2_655 48.6(7) ?
C1D E3AC E1AB 8_644 2_655 48.6(7) ?
Ru1C E3AC E1AB 2_665 2_655 109.1(2) ?
Ru1C E3AC E1AB 4_645 2_655 109.1(2) ?
Ru1D E3AC E1AB 2_665 2_655 149.3(2) ?
Ru1D E3AC E1AB 4_645 2_655 149.3(2) ?
C5BC E3AC E1AB . 2_655 143.6(7) ?
Ru3C E3AC E1AB 7_554 2_655 50.4(2) ?
Ru3C E3AC E1AB 5_544 2_655 50.4(2) ?
E1AC E3AC E1AB 2_655 2_655 72.3(2) ?
C2C E3AC E3BC 2_665 5_554 47.5(9) ?
C2C E3AC E3BC 4_645 5_554 131.1(9) ?
C1C E3AC E3BC 8_644 5_554 48.9(9) ?
C1C E3AC E3BC 6_654 5_554 137.0(9) ?
C2D E3AC E3BC 4_645 5_554 134.7(9) ?
C2D E3AC E3BC 2_665 5_554 44.1(9) ?
C1D E3AC E3BC 6_654 5_554 138.7(8) ?
C1D E3AC E3BC 8_644 5_554 47.3(8) ?
Ru1C E3AC E3BC 2_665 5_554 54.9(2) ?
Ru1C E3AC E3BC 4_645 5_554 116.4(3) ?
Ru1D E3AC E3BC 2_665 5_554 55.2(2) ?
Ru1D E3AC E3BC 4_645 5_554 116.0(3) ?
C5BC E3AC E3BC . 5_554 84.9(2) ?
Ru3C E3AC E3BC 7_554 5_554 133.4(3) ?
Ru3C E3AC E3BC 5_544 5_554 56.8(2) ?
E1AC E3AC E3BC 2_655 5_554 94.1(2) ?
E1AB E3AC E3BC 2_655 5_554 94.2(2) ?
C2C E3AC E3BC 2_665 5_544 131.1(9) ?
C2C E3AC E3BC 4_645 5_544 47.5(9) ?
C1C E3AC E3BC 8_644 5_544 137.0(9) ?
C1C E3AC E3BC 6_654 5_544 48.9(9) ?
C2D E3AC E3BC 4_645 5_544 44.1(9) ?
C2D E3AC E3BC 2_665 5_544 134.7(9) ?
C1D E3AC E3BC 6_654 5_544 47.3(8) ?
C1D E3AC E3BC 8_644 5_544 138.7(8) ?
Ru1C E3AC E3BC 2_665 5_544 116.4(3) ?
Ru1C E3AC E3BC 4_645 5_544 54.9(2) ?
Ru1D E3AC E3BC 2_665 5_544 116.0(3) ?
Ru1D E3AC E3BC 4_645 5_544 55.2(2) ?
C5BC E3AC E3BC . 5_544 84.9(2) ?
Ru3C E3AC E3BC 7_554 5_544 56.8(2) ?
Ru3C E3AC E3BC 5_544 5_544 133.4(3) ?
E1AC E3AC E3BC 2_655 5_544 94.1(2) ?
E1AB E3AC E3BC 2_655 5_544 94.2(2) ?
E3BC E3AC E3BC 5_554 5_544 169.8(4) ?
C2C E3AC E2BB 2_665 2_655 132.3(8) ?
C2C E3AC E2BB 4_645 2_655 132.3(8) ?
C1C E3AC E2BB 8_644 2_655 133.0(9) ?
C1C E3AC E2BB 6_654 2_655 133.0(9) ?
C2D E3AC E2BB 4_645 2_655 46.5(8) ?
C2D E3AC E2BB 2_665 2_655 46.5(8) ?
C1D E3AC E2BB 6_654 2_655 65.3(6) ?
C1D E3AC E2BB 8_644 2_655 65.3(6) ?
Ru1C E3AC E2BB 2_665 2_655 49.5(2) ?
Ru1C E3AC E2BB 4_645 2_655 49.5(2) ?
Ru1D E3AC E2BB 2_665 2_655 101.7(3) ?
Ru1D E3AC E2BB 4_645 2_655 101.7(3) ?
C5BC E3AC E2BB . 2_655 72.1(7) ?
Ru3C E3AC E2BB 7_554 2_655 103.4(2) ?
Ru3C E3AC E2BB 5_544 2_655 103.4(2) ?
E1AC E3AC E2BB 2_655 2_655 143.8(3) ?
E1AB E3AC E2BB 2_655 2_655 71.5(2) ?
E3BC E3AC E2BB 5_554 2_655 88.50(14) ?
E3BC E3AC E2BB 5_544 2_655 88.50(14) ?
C2C E3AC E2AC 2_665 2_655 43.1(9) ?
C2C E3AC E2AC 4_645 2_655 43.1(9) ?
C1C E3AC E2AC 8_644 2_655 64.9(7) ?
C1C E3AC E2AC 6_654 2_655 64.9(7) ?
C2D E3AC E2AC 4_645 2_655 129.3(8) ?
C2D E3AC E2AC 2_665 2_655 129.3(8) ?
C1D E3AC E2AC 6_654 2_655 131.7(8) ?
C1D E3AC E2AC 8_644 2_655 131.7(8) ?
Ru1C E3AC E2AC 2_665 2_655 101.2(3) ?
Ru1C E3AC E2AC 4_645 2_655 101.2(3) ?
Ru1D E3AC E2AC 2_665 2_655 48.9(2) ?
Ru1D E3AC E2AC 4_645 2_655 48.9(2) ?
C5BC E3AC E2AC . 2_655 71.9(7) ?
Ru3C E3AC E2AC 7_554 2_655 104.6(2) ?
Ru3C E3AC E2AC 5_544 2_655 104.6(2) ?
E1AC E3AC E2AC 2_655 2_655 72.2(2) ?
E1AB E3AC E2AC 2_655 2_655 144.5(3) ?
E3BC E3AC E2AC 5_554 2_655 88.34(15) ?
E3BC E3AC E2AC 5_544 2_655 88.34(15) ?
E2BB E3AC E2AC 2_655 2_655 144.0(3) ?
C2C E3AC Ru2B 2_665 6_654 161.2(9) ?
C2C E3AC Ru2B 4_645 6_654 113.0(9) ?
C1C E3AC Ru2B 8_644 6_654 134.0(6) ?
C1C E3AC Ru2B 6_654 6_654 96.6(8) ?
C2D E3AC Ru2B 4_645 6_654 28.1(7) ?
C2D E3AC Ru2B 2_665 6_654 73.2(9) ?
C1D E3AC Ru2B 6_654 6_654 26.4(7) ?
C1D E3AC Ru2B 8_644 6_654 72.6(8) ?
Ru1C E3AC Ru2B 2_665 6_654 90.4(2) ?
Ru1C E3AC Ru2B 4_645 6_654 65.2(2) ?
Ru1D E3AC Ru2B 2_665 6_654 142.0(3) ?
Ru1D E3AC Ru2B 4_645 6_654 111.5(2) ?
C5BC E3AC Ru2B . 6_654 104.4(6) ?
Ru3C E3AC Ru2B 7_554 6_654 62.6(2) ?
Ru3C E3AC Ru2B 5_544 6_654 93.1(3) ?
E1AC E3AC Ru2B 2_655 6_654 108.2(2) ?
E1AB E3AC Ru2B 2_655 6_654 44.00(14) ?
E3BC E3AC Ru2B 5_554 6_654 115.9(2) ?
E3BC E3AC Ru2B 5_544 6_654 67.0(2) ?
E2BB E3AC Ru2B 2_655 6_654 40.90(14) ?
E2AC E3AC Ru2B 2_655 6_654 155.33(12) ?
C2C E3AC Ru2B 2_665 8_644 113.0(9) ?
C2C E3AC Ru2B 4_645 8_644 161.2(9) ?
C1C E3AC Ru2B 8_644 8_644 96.6(8) ?
C1C E3AC Ru2B 6_654 8_644 134.0(6) ?
C2D E3AC Ru2B 4_645 8_644 73.2(9) ?
C2D E3AC Ru2B 2_665 8_644 28.1(7) ?
C1D E3AC Ru2B 6_654 8_644 72.6(8) ?
C1D E3AC Ru2B 8_644 8_644 26.4(7) ?
Ru1C E3AC Ru2B 2_665 8_644 65.2(2) ?
Ru1C E3AC Ru2B 4_645 8_644 90.4(2) ?
Ru1D E3AC Ru2B 2_665 8_644 111.5(2) ?
Ru1D E3AC Ru2B 4_645 8_644 142.0(3) ?
C5BC E3AC Ru2B . 8_644 104.4(6) ?
Ru3C E3AC Ru2B 7_554 8_644 93.1(3) ?
Ru3C E3AC Ru2B 5_544 8_644 62.6(2) ?
E1AC E3AC Ru2B 2_655 8_644 108.2(2) ?
E1AB E3AC Ru2B 2_655 8_644 44.00(14) ?
E3BC E3AC Ru2B 5_554 8_644 67.0(2) ?
E3BC E3AC Ru2B 5_544 8_644 115.9(2) ?
E2BB E3AC Ru2B 2_655 8_644 40.90(14) ?
E2AC E3AC Ru2B 2_655 8_644 155.33(12) ?
Ru2B E3AC Ru2B 6_654 8_644 49.1(2) ?
C2C E3AC Ru2D 2_665 8_644 26.9(7) ?
C2C E3AC Ru2D 4_645 8_644 68.8(9) ?
C1C E3AC Ru2D 8_644 8_644 26.4(8) ?
C1C E3AC Ru2D 6_654 8_644 69.9(9) ?
C2D E3AC Ru2D 4_645 8_644 156.7(8) ?
C2D E3AC Ru2D 2_665 8_644 110.7(9) ?
C1D E3AC Ru2D 6_654 8_644 133.2(6) ?
C1D E3AC Ru2D 8_644 8_644 96.6(7) ?
Ru1C E3AC Ru2D 2_665 8_644 112.1(2) ?
Ru1C E3AC Ru2D 4_645 8_644 141.4(3) ?
Ru1D E3AC Ru2D 2_665 8_644 65.7(2) ?
Ru1D E3AC Ru2D 4_645 8_644 89.4(2) ?
C5BC E3AC Ru2D . 8_644 104.7(6) ?
Ru3C E3AC Ru2D 7_554 8_644 93.1(3) ?
Ru3C E3AC Ru2D 5_544 8_644 64.1(2) ?
E1AC E3AC Ru2D 2_655 8_644 43.68(14) ?
E1AB E3AC Ru2D 2_655 8_644 108.6(2) ?
E3BC E3AC Ru2D 5_554 8_644 68.09(15) ?
E3BC E3AC Ru2D 5_544 8_644 114.6(2) ?
E2BB E3AC Ru2D 2_655 8_644 156.59(10) ?
E2AC E3AC Ru2D 2_655 8_644 40.54(13) ?
Ru2B E3AC Ru2D 6_654 8_644 150.9(3) ?
Ru2B E3AC Ru2D 8_644 8_644 123.0(2) ?
C2C E3AC Ru2D 2_665 6_654 68.8(9) ?
C2C E3AC Ru2D 4_645 6_654 26.9(7) ?
C1C E3AC Ru2D 8_644 6_654 69.9(9) ?
C1C E3AC Ru2D 6_654 6_654 26.4(8) ?
C2D E3AC Ru2D 4_645 6_654 110.7(9) ?
C2D E3AC Ru2D 2_665 6_654 156.7(8) ?
C1D E3AC Ru2D 6_654 6_654 96.6(7) ?
C1D E3AC Ru2D 8_644 6_654 133.2(6) ?
Ru1C E3AC Ru2D 2_665 6_654 141.4(3) ?
Ru1C E3AC Ru2D 4_645 6_654 112.1(2) ?
Ru1D E3AC Ru2D 2_665 6_654 89.4(2) ?
Ru1D E3AC Ru2D 4_645 6_654 65.7(2) ?
C5BC E3AC Ru2D . 6_654 104.7(6) ?
Ru3C E3AC Ru2D 7_554 6_654 64.1(2) ?
Ru3C E3AC Ru2D 5_544 6_654 93.1(3) ?
E1AC E3AC Ru2D 2_655 6_654 43.68(14) ?
E1AB E3AC Ru2D 2_655 6_654 108.6(2) ?
E3BC E3AC Ru2D 5_554 6_654 114.6(2) ?
E3BC E3AC Ru2D 5_544 6_654 68.09(15) ?
E2BB E3AC Ru2D 2_655 6_654 156.59(10) ?
E2AC E3AC Ru2D 2_655 6_654 40.54(13) ?
Ru2B E3AC Ru2D 6_654 6_654 123.0(2) ?
Ru2B E3AC Ru2D 8_644 6_654 150.9(3) ?
Ru2D E3AC Ru2D 8_644 6_654 46.7(2) ?
C2D E3BC C2D 6_655 8_645 84.2(19) ?
C2D E3BC C2C 6_655 8_645 174.7(10) ?
C2D E3BC C2C 8_645 8_645 91.9(14) ?
C2D E3BC C2C 6_655 6_655 91.9(14) ?
C2D E3BC C2C 8_645 6_655 174.7(10) ?
C2C E3BC C2C 8_645 6_655 91.7(18) ?
C2D E3BC C1D 6_655 4_645 30.4(5) ?
C2D E3BC C1D 8_645 4_645 88.0(12) ?
C2C E3BC C1D 8_645 4_645 146.1(6) ?
C2C E3BC C1D 6_655 4_645 86.9(11) ?
C2D E3BC C1D 6_655 2_665 88.0(12) ?
C2D E3BC C1D 8_645 2_665 30.4(5) ?
C2C E3BC C1D 8_645 2_665 86.9(11) ?
C2C E3BC C1D 6_655 2_665 146.1(6) ?
C1D E3BC C1D 4_645 2_665 76.1(17) ?
C2D E3BC C1C 6_655 2_665 146.2(6) ?
C2D E3BC C1C 8_645 2_665 87.5(12) ?
C2C E3BC C1C 8_645 2_665 29.6(5) ?
C2C E3BC C1C 6_655 2_665 93.8(12) ?
C1D E3BC C1C 4_645 2_665 116.7(7) ?
C1D E3BC C1C 2_665 2_665 69.3(10) ?
C2D E3BC C1C 6_655 4_645 87.5(12) ?
C2D E3BC C1C 8_645 4_645 146.2(6) ?
C2C E3BC C1C 8_645 4_645 93.8(12) ?
C2C E3BC C1C 6_655 4_645 29.6(5) ?
C1D E3BC C1C 4_645 4_645 69.3(10) ?
C1D E3BC C1C 2_665 4_645 116.7(7) ?
C1C E3BC C1C 2_665 4_645 81.4(18) ?
C2D E3BC C5AC 6_655 5_545 101.7(7) ?
C2D E3BC C5AC 8_645 5_545 81.7(7) ?
C2C E3BC C5AC 8_645 5_545 81.2(6) ?
C2C E3BC C5AC 6_655 5_545 102.7(6) ?
C1D E3BC C5AC 4_645 5_545 132.1(8) ?
C1D E3BC C5AC 2_665 5_545 110.5(7) ?
C1C E3BC C5AC 2_665 5_545 109.4(7) ?
C1C E3BC C5AC 4_645 5_545 132.2(7) ?
C2D E3BC C5AC 6_655 7 81.7(7) ?
C2D E3BC C5AC 8_645 7 101.7(7) ?
C2C E3BC C5AC 8_645 7 102.7(7) ?
C2C E3BC C5AC 6_655 7 81.2(6) ?
C1D E3BC C5AC 4_645 7 110.5(8) ?
C1D E3BC C5AC 2_665 7 132.1(8) ?
C1C E3BC C5AC 2_665 7 132.2(7) ?
C1C E3BC C5AC 4_645 7 109.4(7) ?
C5AC E3BC C5AC 5_545 7 30.1(5) ?
C2D E3BC Ru1C 6_655 8_645 98.0(8) ?
C2D E3BC Ru1C 8_645 8_645 41.9(4) ?
C2C E3BC Ru1C 8_645 8_645 81.3(7) ?
C2C E3BC Ru1C 6_655 8_645 142.7(4) ?
C1D E3BC Ru1C 4_645 8_645 118.6(8) ?
C1D E3BC Ru1C 2_665 8_645 70.4(6) ?
C1C E3BC Ru1C 2_665 8_645 97.4(9) ?
C1C E3BC Ru1C 4_645 8_645 171.3(6) ?
C5AC E3BC Ru1C 5_545 8_645 40.1(5) ?
C5AC E3BC Ru1C 7 8_645 65.0(4) ?
C2D E3BC Ru1C 6_655 6_655 41.9(4) ?
C2D E3BC Ru1C 8_645 6_655 98.0(8) ?
C2C E3BC Ru1C 8_645 6_655 142.7(4) ?
C2C E3BC Ru1C 6_655 6_655 81.3(7) ?
C1D E3BC Ru1C 4_645 6_655 70.4(6) ?
C1D E3BC Ru1C 2_665 6_655 118.6(8) ?
C1C E3BC Ru1C 2_665 6_655 171.3(6) ?
C1C E3BC Ru1C 4_645 6_655 97.4(9) ?
C5AC E3BC Ru1C 5_545 6_655 65.0(4) ?
C5AC E3BC Ru1C 7 6_655 40.1(5) ?
Ru1C E3BC Ru1C 8_645 6_655 82.5(3) ?
C2D E3BC Ru1D 6_655 8_645 141.9(5) ?
C2D E3BC Ru1D 8_645 8_645 84.3(8) ?
C2C E3BC Ru1D 8_645 8_645 40.7(4) ?
C2C E3BC Ru1D 6_655 8_645 101.0(8) ?
C1D E3BC Ru1D 4_645 8_645 170.1(7) ?
C1D E3BC Ru1D 2_665 8_645 99.8(8) ?
C1C E3BC Ru1D 2_665 8_645 69.1(6) ?
C1C E3BC Ru1D 4_645 8_645 120.3(8) ?
C5AC E3BC Ru1D 5_545 8_645 40.6(5) ?
C5AC E3BC Ru1D 7 8_645 65.4(4) ?
Ru1C E3BC Ru1D 8_645 8_645 51.68(15) ?
Ru1C E3BC Ru1D 6_655 8_645 104.6(2) ?
C2D E3BC Ru1D 6_655 6_655 84.3(8) ?
C2D E3BC Ru1D 8_645 6_655 141.9(5) ?
C2C E3BC Ru1D 8_645 6_655 101.0(8) ?
C2C E3BC Ru1D 6_655 6_655 40.7(4) ?
C1D E3BC Ru1D 4_645 6_655 99.8(8) ?
C1D E3BC Ru1D 2_665 6_655 170.1(7) ?
C1C E3BC Ru1D 2_665 6_655 120.3(8) ?
C1C E3BC Ru1D 4_645 6_655 69.1(6) ?
C5AC E3BC Ru1D 5_545 6_655 65.4(4) ?
C5AC E3BC Ru1D 7 6_655 40.6(5) ?
Ru1C E3BC Ru1D 8_645 6_655 104.6(2) ?
Ru1C E3BC Ru1D 6_655 6_655 51.68(15) ?
Ru1D E3BC Ru1D 8_645 6_655 82.7(3) ?
C2D E3BC Ru3C 6_655 1_545 69.0(5) ?
C2D E3BC Ru3C 8_645 1_545 106.5(5) ?
C2C E3BC Ru3C 8_645 1_545 108.8(5) ?
C2C E3BC Ru3C 6_655 1_545 68.7(4) ?
C1D E3BC Ru3C 4_645 1_545 39.9(5) ?
C1D E3BC Ru3C 2_665 1_545 79.8(7) ?
C1C E3BC Ru3C 2_665 1_545 82.1(7) ?
C1C E3BC Ru3C 4_645 1_545 40.5(5) ?
C5AC E3BC Ru3C 5_545 1_545 166.4(3) ?
C5AC E3BC Ru3C 7 1_545 136.3(3) ?
Ru1C E3BC Ru3C 8_645 1_545 148.1(3) ?
Ru1C E3BC Ru3C 6_655 1_545 102.6(2) ?
Ru1D E3BC Ru3C 8_645 1_545 149.0(3) ?
Ru1D E3BC Ru3C 6_655 1_545 103.0(2) ?
C2D E3BC Ru3C 6_655 3_565 106.5(5) ?
C2D E3BC Ru3C 8_645 3_565 69.0(5) ?
C2C E3BC Ru3C 8_645 3_565 68.7(4) ?
C2C E3BC Ru3C 6_655 3_565 108.8(5) ?
C1D E3BC Ru3C 4_645 3_565 79.8(7) ?
C1D E3BC Ru3C 2_665 3_565 39.9(5) ?
C1C E3BC Ru3C 2_665 3_565 40.5(5) ?
C1C E3BC Ru3C 4_645 3_565 82.1(7) ?
C5AC E3BC Ru3C 5_545 3_565 136.3(3) ?
C5AC E3BC Ru3C 7 3_565 166.4(3) ?
Ru1C E3BC Ru3C 8_645 3_565 102.6(2) ?
Ru1C E3BC Ru3C 6_655 3_565 148.1(3) ?
Ru1D E3BC Ru3C 8_645 3_565 103.0(2) ?
Ru1D E3BC Ru3C 6_655 3_565 149.0(3) ?
Ru3C E3BC Ru3C 1_545 3_565 57.2(3) ?
C2D E3BC E2BC 6_655 2_655 136.5(9) ?
C2D E3BC E2BC 8_645 2_655 136.5(9) ?
C2C E3BC E2BC 8_645 2_655 48.3(8) ?
C2C E3BC E2BC 6_655 2_655 48.3(9) ?
C1D E3BC E2BC 4_645 2_655 134.1(8) ?
C1D E3BC E2BC 2_665 2_655 134.1(8) ?
C1C E3BC E2BC 2_665 2_655 66.0(7) ?
C1C E3BC E2BC 4_645 2_655 66.0(7) ?
C5AC E3BC E2BC 5_545 2_655 76.2(7) ?
C5AC E3BC E2BC 7 2_655 76.2(7) ?
Ru1C E3BC E2BC 8_645 2_655 105.5(2) ?
Ru1C E3BC E2BC 6_655 2_655 105.5(2) ?
Ru1D E3BC E2BC 8_645 2_655 54.9(2) ?
Ru1D E3BC E2BC 6_655 2_655 54.9(2) ?
Ru3C E3BC E2BC 1_545 2_655 103.3(3) ?
Ru3C E3BC E2BC 3_565 2_655 103.3(3) ?
C2D E3BC E2AB 6_655 2_655 44.8(9) ?
C2D E3BC E2AB 8_645 2_655 44.8(9) ?
C2C E3BC E2AB 8_645 2_655 133.0(9) ?
C2C E3BC E2AB 6_655 2_655 133.0(9) ?
C1D E3BC E2AB 4_645 2_655 64.3(7) ?
C1D E3BC E2AB 2_665 2_655 64.3(7) ?
C1C E3BC E2AB 2_665 2_655 131.6(9) ?
C1C E3BC E2AB 4_645 2_655 131.6(9) ?
C5AC E3BC E2AB 5_545 2_655 76.1(7) ?
C5AC E3BC E2AB 7 2_655 76.1(7) ?
Ru1C E3BC E2AB 8_645 2_655 55.1(2) ?
Ru1C E3BC E2AB 6_655 2_655 55.1(2) ?
Ru1D E3BC E2AB 8_645 2_655 105.8(2) ?
Ru1D E3BC E2AB 6_655 2_655 105.8(2) ?
Ru3C E3BC E2AB 1_545 2_655 101.8(3) ?
Ru3C E3BC E2AB 3_565 2_655 101.8(3) ?
E2BC E3BC E2AB 2_655 2_655 151.3(2) ?
C2D E3BC E3AC 6_655 5_545 47.8(10) ?
C2D E3BC E3AC 8_645 5_545 131.6(10) ?
C2C E3BC E3AC 8_645 5_545 135.5(9) ?
C2C E3BC E3AC 6_655 5_545 44.2(9) ?
C1D E3BC E3AC 4_645 5_545 48.6(9) ?
C1D E3BC E3AC 2_665 5_545 124.5(9) ?
C1C E3BC E3AC 2_665 5_545 127.1(9) ?
C1C E3BC E3AC 4_645 5_545 46.0(9) ?
C5AC E3BC E3AC 5_545 5_545 110.2(3) ?
C5AC E3BC E3AC 7 5_545 80.1(3) ?
Ru1C E3BC E3AC 8_645 5_545 135.3(3) ?
Ru1C E3BC E3AC 6_655 5_545 52.9(2) ?
Ru1D E3BC E3AC 8_645 5_545 135.5(3) ?
Ru1D E3BC E3AC 6_655 5_545 52.9(2) ?
Ru3C E3BC E3AC 1_545 5_545 56.3(2) ?
Ru3C E3BC E3AC 3_565 5_545 113.5(3) ?
E2BC E3BC E3AC 2_655 5_545 91.35(14) ?
E2AB E3BC E3AC 2_655 5_545 91.18(14) ?
C2D E3BC E3AC 6_655 5 131.6(10) ?
C2D E3BC E3AC 8_645 5 47.8(10) ?
C2C E3BC E3AC 8_645 5 44.2(9) ?
C2C E3BC E3AC 6_655 5 135.5(9) ?
C1D E3BC E3AC 4_645 5 124.5(9) ?
C1D E3BC E3AC 2_665 5 48.6(9) ?
C1C E3BC E3AC 2_665 5 46.0(9) ?
C1C E3BC E3AC 4_645 5 127.1(9) ?
C5AC E3BC E3AC 5_545 5 80.1(3) ?
C5AC E3BC E3AC 7 5 110.2(3) ?
Ru1C E3BC E3AC 8_645 5 52.9(2) ?
Ru1C E3BC E3AC 6_655 5 135.3(3) ?
Ru1D E3BC E3AC 8_645 5 52.9(2) ?
Ru1D E3BC E3AC 6_655 5 135.5(3) ?
Ru3C E3BC E3AC 1_545 5 113.5(3) ?
Ru3C E3BC E3AC 3_565 5 56.3(2) ?
E2BC E3BC E3AC 2_655 5 91.35(14) ?
E2AB E3BC E3AC 2_655 5 91.18(14) ?
E3AC E3BC E3AC 5_545 5 169.8(4) ?
C2D E3BC E1BC 6_655 2_655 115.3(5) ?
C2D E3BC E1BC 8_645 2_655 115.3(5) ?
C2C E3BC E1BC 8_645 2_655 63.2(5) ?
C2C E3BC E1BC 6_655 2_655 63.2(5) ?
C1D E3BC E1BC 4_645 2_655 86.4(5) ?
C1D E3BC E1BC 2_665 2_655 86.4(5) ?
C1C E3BC E1BC 2_665 2_655 41.5(8) ?
C1C E3BC E1BC 4_645 2_655 41.5(8) ?
C5AC E3BC E1BC 5_545 2_655 140.0(7) ?
C5AC E3BC E1BC 7 2_655 140.0(7) ?
Ru1C E3BC E1BC 8_645 2_655 138.7(2) ?
Ru1C E3BC E1BC 6_655 2_655 138.7(2) ?
Ru1D E3BC E1BC 8_645 2_655 102.5(2) ?
Ru1D E3BC E1BC 6_655 2_655 102.5(2) ?
Ru3C E3BC E1BC 1_545 2_655 46.5(2) ?
Ru3C E3BC E1BC 3_565 2_655 46.5(2) ?
E2BC E3BC E1BC 2_655 2_655 66.8(2) ?
E2AB E3BC E1BC 2_655 2_655 142.0(2) ?
E3AC E3BC E1BC 5_545 2_655 86.0(2) ?
E3AC E3BC E1BC 5 2_655 86.0(2) ?
C2D E3BC E1BB 6_655 2_655 61.6(6) ?
C2D E3BC E1BB 8_645 2_655 61.6(6) ?
C2C E3BC E1BB 8_645 2_655 113.4(5) ?
C2C E3BC E1BB 6_655 2_655 113.4(5) ?
C1D E3BC E1BB 4_645 2_655 39.2(8) ?
C1D E3BC E1BB 2_665 2_655 39.2(8) ?
C1C E3BC E1BB 2_665 2_655 85.7(5) ?
C1C E3BC E1BB 4_645 2_655 85.7(5) ?
C5AC E3BC E1BB 5_545 2_655 139.9(7) ?
C5AC E3BC E1BB 7 2_655 139.9(7) ?
Ru1C E3BC E1BB 8_645 2_655 102.9(2) ?
Ru1C E3BC E1BB 6_655 2_655 102.9(2) ?
Ru1D E3BC E1BB 8_645 2_655 138.6(2) ?
Ru1D E3BC E1BB 6_655 2_655 138.6(2) ?
Ru3C E3BC E1BB 1_545 2_655 45.2(2) ?
Ru3C E3BC E1BB 3_565 2_655 45.2(2) ?
E2BC E3BC E1BB 2_655 2_655 141.9(2) ?
E2AB E3BC E1BB 2_655 2_655 66.9(2) ?
E3AC E3BC E1BB 5_545 2_655 85.9(2) ?
E3AC E3BC E1BB 5 2_655 85.9(2) ?
E1BC E3BC E1BB 2_655 2_655 75.10(15) ?
C2D E3BC Ru2B 6_655 4_645 23.1(7) ?
C2D E3BC Ru2B 8_645 4_645 68.3(9) ?
C2C E3BC Ru2B 8_645 4_645 151.6(7) ?
C2C E3BC Ru2B 6_655 4_645 106.9(9) ?
C1D E3BC Ru2B 4_645 4_645 23.3(7) ?
C1D E3BC Ru2B 2_665 4_645 65.6(9) ?
C1C E3BC Ru2B 2_665 4_645 125.3(5) ?
C1C E3BC Ru2B 4_645 4_645 92.5(8) ?
C5AC E3BC Ru2B 5_545 4_645 114.1(7) ?
C5AC E3BC Ru2B 7 4_645 101.3(7) ?
Ru1C E3BC Ru2B 8_645 4_645 95.3(2) ?
Ru1C E3BC Ru2B 6_655 4_645 63.3(2) ?
Ru1D E3BC Ru2B 8_645 4_645 146.9(3) ?
Ru1D E3BC Ru2B 6_655 4_645 107.2(2) ?
Ru3C E3BC Ru2B 1_545 4_645 61.1(2) ?
Ru3C E3BC Ru2B 3_565 4_645 84.8(2) ?
E2BC E3BC Ru2B 2_655 4_645 155.15(13) ?
E2AB E3BC Ru2B 2_655 4_645 41.26(15) ?
E3AC E3BC Ru2B 5_545 4_645 64.0(2) ?
E3AC E3BC Ru2B 5 4_645 112.3(2) ?
E1BC E3BC Ru2B 2_655 4_645 105.9(2) ?
E1BB E3BC Ru2B 2_655 4_645 39.62(13) ?
C2D E3BC Ru2B 6_655 2_665 68.3(9) ?
C2D E3BC Ru2B 8_645 2_665 23.1(7) ?
C2C E3BC Ru2B 8_645 2_665 106.9(9) ?
C2C E3BC Ru2B 6_655 2_665 151.6(7) ?
C1D E3BC Ru2B 4_645 2_665 65.6(9) ?
C1D E3BC Ru2B 2_665 2_665 23.3(7) ?
C1C E3BC Ru2B 2_665 2_665 92.5(8) ?
C1C E3BC Ru2B 4_645 2_665 125.3(5) ?
C5AC E3BC Ru2B 5_545 2_665 101.3(7) ?
C5AC E3BC Ru2B 7 2_665 114.1(7) ?
Ru1C E3BC Ru2B 8_645 2_665 63.3(2) ?
Ru1C E3BC Ru2B 6_655 2_665 95.3(2) ?
Ru1D E3BC Ru2B 8_645 2_665 107.2(2) ?
Ru1D E3BC Ru2B 6_655 2_665 146.9(3) ?
Ru3C E3BC Ru2B 1_545 2_665 84.8(2) ?
Ru3C E3BC Ru2B 3_565 2_665 61.1(2) ?
E2BC E3BC Ru2B 2_655 2_665 155.15(13) ?
E2AB E3BC Ru2B 2_655 2_665 41.26(15) ?
E3AC E3BC Ru2B 5_545 2_665 112.3(2) ?
E3AC E3BC Ru2B 5 2_665 64.0(2) ?
E1BC E3BC Ru2B 2_655 2_665 105.9(2) ?
E1BB E3BC Ru2B 2_655 2_665 39.62(13) ?
Ru2B E3BC Ru2B 4_645 2_665 48.4(2) ?
C2D E3BC Ru2D 6_655 2_665 154.4(6) ?
C2D E3BC Ru2D 8_645 2_665 109.7(9) ?
C2C E3BC Ru2D 8_645 2_665 25.3(7) ?
C2C E3BC Ru2D 6_655 2_665 72.6(9) ?
C1D E3BC Ru2D 4_645 2_665 125.9(5) ?
C1D E3BC Ru2D 2_665 2_665 93.8(8) ?
C1C E3BC Ru2D 2_665 2_665 24.5(7) ?
C1C E3BC Ru2D 4_645 2_665 68.9(9) ?
C5AC E3BC Ru2D 5_545 2_665 101.5(6) ?
C5AC E3BC Ru2D 7 2_665 114.7(7) ?
Ru1C E3BC Ru2D 8_645 2_665 106.6(2) ?
Ru1C E3BC Ru2D 6_655 2_665 147.4(3) ?
Ru1D E3BC Ru2D 8_645 2_665 62.9(2) ?
Ru1D E3BC Ru2D 6_655 2_665 95.8(2) ?
Ru3C E3BC Ru2D 1_545 2_665 86.1(2) ?
Ru3C E3BC Ru2D 3_565 2_665 61.9(2) ?
E2BC E3BC Ru2D 2_655 2_665 41.99(14) ?
E2AB E3BC Ru2D 2_655 2_665 154.36(10) ?
E3AC E3BC Ru2D 5_545 2_665 113.1(2) ?
E3AC E3BC Ru2D 5 2_665 63.46(15) ?
E1BC E3BC Ru2D 2_655 2_665 39.60(13) ?
E1BB E3BC Ru2D 2_655 2_665 105.3(2) ?
Ru2B E3BC Ru2D 4_645 2_665 143.1(2) ?
Ru2B E3BC Ru2D 2_665 2_665 117.0(2) ?
C2B E3BB C2B 3_565 4_645 175.3(7) ?
C2B E3BB C2B 3_565 2_665 92.5(19) ?
C2B E3BB C2B 4_645 2_665 87.3(19) ?
C2B E3BB C2B 3_565 1_545 87.3(19) ?
C2B E3BB C2B 4_645 1_545 92.5(19) ?
C2B E3BB C2B 2_665 1_545 175.3(7) ?
C2B E3BB C1B 3_565 6_654 146.1(7) ?
C2B E3BB C1B 4_645 6_654 29.3(5) ?
C2B E3BB C1B 2_665 6_654 92.3(12) ?
C2B E3BB C1B 1_545 6_654 85.3(12) ?
C2B E3BB C1B 3_565 5_544 29.3(5) ?
C2B E3BB C1B 4_645 5_544 146.1(7) ?
C2B E3BB C1B 2_665 5_544 85.3(12) ?
C2B E3BB C1B 1_545 5_544 92.3(12) ?
C1B E3BB C1B 6_654 5_544 118.1(11) ?
C2B E3BB C1B 3_565 7_554 92.3(12) ?
C2B E3BB C1B 4_645 7_554 85.3(12) ?
C2B E3BB C1B 2_665 7_554 146.1(7) ?
C2B E3BB C1B 1_545 7_554 29.3(5) ?
C1B E3BB C1B 6_654 7_554 66.3(14) ?
C1B E3BB C1B 5_544 7_554 82.7(17) ?
C2B E3BB C1B 3_565 8_644 85.3(12) ?
C2B E3BB C1B 4_645 8_644 92.3(12) ?
C2B E3BB C1B 2_665 8_644 29.3(5) ?
C2B E3BB C1B 1_545 8_644 146.1(7) ?
C1B E3BB C1B 6_654 8_644 82.7(17) ?
C1B E3BB C1B 5_544 8_644 66.3(14) ?
C1B E3BB C1B 7_554 8_644 118.1(11) ?
C2B E3BB C5AB 3_565 2_665 82.1(4) ?
C2B E3BB C5AB 4_645 2_665 102.5(4) ?
C2B E3BB C5AB 2_665 2_665 82.1(4) ?
C2B E3BB C5AB 1_545 2_665 102.5(4) ?
C1B E3BB C5AB 6_654 2_665 131.8(5) ?
C1B E3BB C5AB 5_544 2_665 109.2(6) ?
C1B E3BB C5AB 7_554 2_665 131.8(5) ?
C1B E3BB C5AB 8_644 2_665 109.2(6) ?
C2B E3BB C5AB 3_565 1_545 102.5(4) ?
C2B E3BB C5AB 4_645 1_545 82.1(4) ?
C2B E3BB C5AB 2_665 1_545 102.5(4) ?
C2B E3BB C5AB 1_545 1_545 82.1(4) ?
C1B E3BB C5AB 6_654 1_545 109.2(6) ?
C1B E3BB C5AB 5_544 1_545 131.8(5) ?
C1B E3BB C5AB 7_554 1_545 109.2(6) ?
C1B E3BB C5AB 8_644 1_545 131.8(5) ?
C5AB E3BB C5AB 2_665 1_545 29.6(2) ?
C2B E3BB Ru1B 3_565 3_565 41.4(4) ?
C2B E3BB Ru1B 4_645 3_565 143.1(5) ?
C2B E3BB Ru1B 2_665 3_565 82.9(8) ?
C2B E3BB Ru1B 1_545 3_565 100.0(8) ?
C1B E3BB Ru1B 6_654 3_565 171.7(6) ?
C1B E3BB Ru1B 5_544 3_565 68.4(6) ?
C1B E3BB Ru1B 7_554 3_565 121.0(7) ?
C1B E3BB Ru1B 8_644 3_565 96.1(8) ?
C5AB E3BB Ru1B 2_665 3_565 41.0(2) ?
C5AB E3BB Ru1B 1_545 3_565 65.6(3) ?
C2B E3BB Ru1B 3_565 2_665 82.9(8) ?
C2B E3BB Ru1B 4_645 2_665 100.0(8) ?
C2B E3BB Ru1B 2_665 2_665 41.4(4) ?
C2B E3BB Ru1B 1_545 2_665 143.1(5) ?
C1B E3BB Ru1B 6_654 2_665 121.0(7) ?
C1B E3BB Ru1B 5_544 2_665 96.1(8) ?
C1B E3BB Ru1B 7_554 2_665 171.7(6) ?
C1B E3BB Ru1B 8_644 2_665 68.4(6) ?
C5AB E3BB Ru1B 2_665 2_665 41.0(2) ?
C5AB E3BB Ru1B 1_545 2_665 65.6(3) ?
Ru1B E3BB Ru1B 3_565 2_665 51.4(3) ?
C2B E3BB Ru1B 3_565 4_645 143.1(5) ?
C2B E3BB Ru1B 4_645 4_645 41.4(4) ?
C2B E3BB Ru1B 2_665 4_645 100.0(8) ?
C2B E3BB Ru1B 1_545 4_645 82.9(8) ?
C1B E3BB Ru1B 6_654 4_645 68.4(6) ?
C1B E3BB Ru1B 5_544 4_645 171.7(6) ?
C1B E3BB Ru1B 7_554 4_645 96.1(8) ?
C1B E3BB Ru1B 8_644 4_645 121.0(7) ?
C5AB E3BB Ru1B 2_665 4_645 65.6(3) ?
C5AB E3BB Ru1B 1_545 4_645 41.0(2) ?
Ru1B E3BB Ru1B 3_565 4_645 105.7(4) ?
Ru1B E3BB Ru1B 2_665 4_645 83.9(4) ?
C2B E3BB Ru1B 3_565 1_545 100.0(8) ?
C2B E3BB Ru1B 4_645 1_545 82.9(8) ?
C2B E3BB Ru1B 2_665 1_545 143.1(5) ?
C2B E3BB Ru1B 1_545 1_545 41.4(4) ?
C1B E3BB Ru1B 6_654 1_545 96.1(8) ?
C1B E3BB Ru1B 5_544 1_545 121.0(7) ?
C1B E3BB Ru1B 7_554 1_545 68.4(6) ?
C1B E3BB Ru1B 8_644 1_545 171.7(6) ?
C5AB E3BB Ru1B 2_665 1_545 65.6(3) ?
C5AB E3BB Ru1B 1_545 1_545 41.0(2) ?
Ru1B E3BB Ru1B 3_565 1_545 83.9(4) ?
Ru1B E3BB Ru1B 2_665 1_545 105.7(4) ?
Ru1B E3BB Ru1B 4_645 1_545 51.4(3) ?
C2B E3BB Ru3B 3_565 6_654 106.6(5) ?
C2B E3BB Ru3B 4_645 6_654 69.1(5) ?
C2B E3BB Ru3B 2_665 6_654 106.6(5) ?
C2B E3BB Ru3B 1_545 6_654 69.1(5) ?
C1B E3BB Ru3B 6_654 6_654 40.3(5) ?
C1B E3BB Ru3B 5_544 6_654 81.5(7) ?
C1B E3BB Ru3B 7_554 6_654 40.3(5) ?
C1B E3BB Ru3B 8_644 6_654 81.5(7) ?
C5AB E3BB Ru3B 2_665 6_654 167.1(3) ?
C5AB E3BB Ru3B 1_545 6_654 137.5(3) ?
Ru1B E3BB Ru3B 3_565 6_654 147.7(3) ?
Ru1B E3BB Ru3B 2_665 6_654 147.7(3) ?
Ru1B E3BB Ru3B 4_645 6_654 102.9(3) ?
Ru1B E3BB Ru3B 1_545 6_654 102.9(3) ?
C2B E3BB Ru3B 3_565 5_544 69.1(5) ?
C2B E3BB Ru3B 4_645 5_544 106.6(5) ?
C2B E3BB Ru3B 2_665 5_544 69.1(5) ?
C2B E3BB Ru3B 1_545 5_544 106.6(5) ?
C1B E3BB Ru3B 6_654 5_544 81.5(7) ?
C1B E3BB Ru3B 5_544 5_544 40.3(5) ?
C1B E3BB Ru3B 7_554 5_544 81.5(7) ?
C1B E3BB Ru3B 8_644 5_544 40.3(5) ?
C5AB E3BB Ru3B 2_665 5_544 137.5(3) ?
C5AB E3BB Ru3B 1_545 5_544 167.1(3) ?
Ru1B E3BB Ru3B 3_565 5_544 102.9(3) ?
Ru1B E3BB Ru3B 2_665 5_544 102.9(3) ?
Ru1B E3BB Ru3B 4_645 5_544 147.7(3) ?
Ru1B E3BB Ru3B 1_545 5_544 147.7(3) ?
Ru3B E3BB Ru3B 6_654 5_544 55.4(5) ?
C2B E3BB E2BD 3_565 . 46.3(9) ?
C2B E3BB E2BD 4_645 . 135.3(9) ?
C2B E3BB E2BD 2_665 . 135.3(9) ?
C2B E3BB E2BD 1_545 . 46.3(9) ?
C1B E3BB E2BD 6_654 . 130.9(8) ?
C1B E3BB E2BD 5_544 . 66.0(6) ?
C1B E3BB E2BD 7_554 . 66.0(6) ?
C1B E3BB E2BD 8_644 . 130.9(8) ?
C5AB E3BB E2BD 2_665 . 76.5(2) ?
C5AB E3BB E2BD 1_545 . 76.5(2) ?
Ru1B E3BB E2BD 3_565 . 55.5(2) ?
Ru1B E3BB E2BD 2_665 . 106.0(2) ?
Ru1B E3BB E2BD 4_645 . 106.0(2) ?
Ru1B E3BB E2BD 1_545 . 55.5(2) ?
Ru3B E3BB E2BD 6_654 . 102.4(2) ?
Ru3B E3BB E2BD 5_544 . 102.4(2) ?
C2B E3BB E2BD 3_565 2_655 135.3(9) ?
C2B E3BB E2BD 4_645 2_655 46.3(9) ?
C2B E3BB E2BD 2_665 2_655 46.3(9) ?
C2B E3BB E2BD 1_545 2_655 135.3(9) ?
C1B E3BB E2BD 6_654 2_655 66.0(6) ?
C1B E3BB E2BD 5_544 2_655 130.9(8) ?
C1B E3BB E2BD 7_554 2_655 130.9(8) ?
C1B E3BB E2BD 8_644 2_655 66.0(6) ?
C5AB E3BB E2BD 2_665 2_655 76.5(2) ?
C5AB E3BB E2BD 1_545 2_655 76.5(2) ?
Ru1B E3BB E2BD 3_565 2_655 106.0(2) ?
Ru1B E3BB E2BD 2_665 2_655 55.5(2) ?
Ru1B E3BB E2BD 4_645 2_655 55.5(2) ?
Ru1B E3BB E2BD 1_545 2_655 106.0(2) ?
Ru3B E3BB E2BD 6_654 2_655 102.4(2) ?
Ru3B E3BB E2BD 5_544 2_655 102.4(2) ?
E2BD E3BB E2BD . 2_655 152.0(4) ?
C2B E3BB E3AB 3_565 5_544 133.1(9) ?
C2B E3BB E3AB 4_645 5_544 46.3(9) ?
C2B E3BB E3AB 2_665 5_544 133.1(9) ?
C2B E3BB E3AB 1_545 5_544 46.3(9) ?
C1B E3BB E3AB 6_654 5_544 45.1(9) ?
C1B E3BB E3AB 5_544 5_544 127.6(9) ?
C1B E3BB E3AB 7_554 5_544 45.1(9) ?
C1B E3BB E3AB 8_644 5_544 127.6(9) ?
C5AB E3BB E3AB 2_665 5_544 110.2(3) ?
C5AB E3BB E3AB 1_545 5_544 80.5(2) ?
Ru1B E3BB E3AB 3_565 5_544 136.2(3) ?
Ru1B E3BB E3AB 2_665 5_544 136.2(3) ?
Ru1B E3BB E3AB 4_645 5_544 52.4(2) ?
Ru1B E3BB E3AB 1_545 5_544 52.4(2) ?
Ru3B E3BB E3AB 6_654 5_544 57.0(3) ?
Ru3B E3BB E3AB 5_544 5_544 112.4(4) ?
E2BD E3BB E3AB . 5_544 91.29(5) ?
E2BD E3BB E3AB 2_655 5_544 91.29(5) ?
C2B E3BB E3AB 3_565 5_554 46.3(9) ?
C2B E3BB E3AB 4_645 5_554 133.1(9) ?
C2B E3BB E3AB 2_665 5_554 46.3(9) ?
C2B E3BB E3AB 1_545 5_554 133.1(9) ?
C1B E3BB E3AB 6_654 5_554 127.6(9) ?
C1B E3BB E3AB 5_544 5_554 45.1(9) ?
C1B E3BB E3AB 7_554 5_554 127.6(9) ?
C1B E3BB E3AB 8_644 5_554 45.1(9) ?
C5AB E3BB E3AB 2_665 5_554 80.5(2) ?
C5AB E3BB E3AB 1_545 5_554 110.2(3) ?
Ru1B E3BB E3AB 3_565 5_554 52.4(2) ?
Ru1B E3BB E3AB 2_665 5_554 52.4(2) ?
Ru1B E3BB E3AB 4_645 5_554 136.2(3) ?
Ru1B E3BB E3AB 1_545 5_554 136.2(3) ?
Ru3B E3BB E3AB 6_654 5_554 112.4(4) ?
Ru3B E3BB E3AB 5_544 5_554 57.0(3) ?
E2BD E3BB E3AB . 5_554 91.29(5) ?
E2BD E3BB E3AB 2_655 5_554 91.29(5) ?
E3AB E3BB E3AB 5_544 5_554 169.3(5) ?
C2B E3BB E1BD 3_565 2_654 114.0(5) ?
C2B E3BB E1BD 4_645 2_654 61.8(6) ?
C2B E3BB E1BD 2_665 2_654 61.8(6) ?
C2B E3BB E1BD 1_545 2_654 114.0(5) ?
C1B E3BB E1BD 6_654 2_654 42.2(8) ?
C1B E3BB E1BD 5_544 2_654 85.7(5) ?
C1B E3BB E1BD 7_554 2_654 85.7(5) ?
C1B E3BB E1BD 8_644 2_654 42.2(8) ?
C5AB E3BB E1BD 2_665 2_654 140.09(11) ?
C5AB E3BB E1BD 1_545 2_654 140.09(11) ?
Ru1B E3BB E1BD 3_565 2_654 138.0(2) ?
Ru1B E3BB E1BD 2_665 2_654 102.41(15) ?
Ru1B E3BB E1BD 4_645 2_654 102.41(15) ?
Ru1B E3BB E1BD 1_545 2_654 138.0(2) ?
Ru3B E3BB E1BD 6_654 2_654 45.4(2) ?
Ru3B E3BB E1BD 5_544 2_654 45.4(2) ?
E2BD E3BB E1BD . 2_654 141.5(3) ?
E2BD E3BB E1BD 2_655 2_654 66.5(2) ?
E3AB E3BB E1BD 5_544 2_654 85.8(2) ?
E3AB E3BB E1BD 5_554 2_654 85.8(2) ?
C2B E3BB E1BD 3_565 1_554 61.8(6) ?
C2B E3BB E1BD 4_645 1_554 114.0(5) ?
C2B E3BB E1BD 2_665 1_554 114.0(5) ?
C2B E3BB E1BD 1_545 1_554 61.8(6) ?
C1B E3BB E1BD 6_654 1_554 85.7(5) ?
C1B E3BB E1BD 5_544 1_554 42.2(8) ?
C1B E3BB E1BD 7_554 1_554 42.2(8) ?
C1B E3BB E1BD 8_644 1_554 85.7(5) ?
C5AB E3BB E1BD 2_665 1_554 140.09(11) ?
C5AB E3BB E1BD 1_545 1_554 140.09(11) ?
Ru1B E3BB E1BD 3_565 1_554 102.41(15) ?
Ru1B E3BB E1BD 2_665 1_554 138.0(2) ?
Ru1B E3BB E1BD 4_645 1_554 138.0(2) ?
Ru1B E3BB E1BD 1_545 1_554 102.41(15) ?
Ru3B E3BB E1BD 6_654 1_554 45.4(2) ?
Ru3B E3BB E1BD 5_544 1_554 45.4(2) ?
E2BD E3BB E1BD . 1_554 66.5(2) ?
E2BD E3BB E1BD 2_655 1_554 141.5(3) ?
E3AB E3BB E1BD 5_544 1_554 85.8(2) ?
E3AB E3BB E1BD 5_554 1_554 85.8(2) ?
E1BD E3BB E1BD 2_654 1_554 75.0(3) ?
C2B E3BB Ru2C 3_565 6_654 152.3(7) ?
C2B E3BB Ru2C 4_645 6_654 24.2(7) ?
C2B E3BB Ru2C 2_665 6_654 69.6(9) ?
C2B E3BB Ru2C 1_545 6_654 108.8(9) ?
C1B E3BB Ru2C 6_654 6_654 25.5(7) ?
C1B E3BB Ru2C 5_544 6_654 124.8(5) ?
C1B E3BB Ru2C 7_554 6_654 91.8(7) ?
C1B E3BB Ru2C 8_644 6_654 68.7(9) ?
C5AB E3BB Ru2C 2_665 6_654 114.6(2) ?
C5AB E3BB Ru2C 1_545 6_654 101.94(14) ?
Ru1B E3BB Ru2C 3_565 6_654 146.9(2) ?
Ru1B E3BB Ru2C 2_665 6_654 95.6(2) ?
Ru1B E3BB Ru2C 4_645 6_654 63.31(14) ?
Ru1B E3BB Ru2C 1_545 6_654 107.0(2) ?
Ru3B E3BB Ru2C 6_654 6_654 61.65(15) ?
Ru3B E3BB Ru2C 5_544 6_654 84.5(2) ?
E2BD E3BB Ru2C . 6_654 155.06(11) ?
E2BD E3BB Ru2C 2_655 6_654 41.33(13) ?
E3AB E3BB Ru2C 5_544 6_654 64.13(12) ?
E3AB E3BB Ru2C 5_554 6_654 112.1(2) ?
E1BD E3BB Ru2C 2_654 6_654 39.15(12) ?
E1BD E3BB Ru2C 1_554 6_654 105.3(2) ?
C2B E3BB Ru2C 3_565 5_544 24.2(7) ?
C2B E3BB Ru2C 4_645 5_544 152.3(7) ?
C2B E3BB Ru2C 2_665 5_544 108.8(9) ?
C2B E3BB Ru2C 1_545 5_544 69.6(9) ?
C1B E3BB Ru2C 6_654 5_544 124.8(5) ?
C1B E3BB Ru2C 5_544 5_544 25.5(7) ?
C1B E3BB Ru2C 7_554 5_544 68.7(9) ?
C1B E3BB Ru2C 8_644 5_544 91.8(7) ?
C5AB E3BB Ru2C 2_665 5_544 101.94(14) ?
C5AB E3BB Ru2C 1_545 5_544 114.6(2) ?
Ru1B E3BB Ru2C 3_565 5_544 63.31(14) ?
Ru1B E3BB Ru2C 2_665 5_544 107.0(2) ?
Ru1B E3BB Ru2C 4_645 5_544 146.9(2) ?
Ru1B E3BB Ru2C 1_545 5_544 95.6(2) ?
Ru3B E3BB Ru2C 6_654 5_544 84.5(2) ?
Ru3B E3BB Ru2C 5_544 5_544 61.65(15) ?
E2BD E3BB Ru2C . 5_544 41.33(13) ?
E2BD E3BB Ru2C 2_655 5_544 155.06(11) ?
E3AB E3BB Ru2C 5_544 5_544 112.1(2) ?
E3AB E3BB Ru2C 5_554 5_544 64.13(12) ?
E1BD E3BB Ru2C 2_654 5_544 105.3(2) ?
E1BD E3BB Ru2C 1_554 5_544 39.15(12) ?
Ru2C E3BB Ru2C 6_654 5_544 142.4(3) ?
C2B E3BB Ru2C 3_565 8_644 108.8(9) ?
C2B E3BB Ru2C 4_645 8_644 69.6(9) ?
C2B E3BB Ru2C 2_665 8_644 24.2(7) ?
C2B E3BB Ru2C 1_545 8_644 152.3(7) ?
C1B E3BB Ru2C 6_654 8_644 68.7(9) ?
C1B E3BB Ru2C 5_544 8_644 91.8(7) ?
C1B E3BB Ru2C 7_554 8_644 124.8(5) ?
C1B E3BB Ru2C 8_644 8_644 25.5(7) ?
C5AB E3BB Ru2C 2_665 8_644 101.94(14) ?
C5AB E3BB Ru2C 1_545 8_644 114.6(2) ?
Ru1B E3BB Ru2C 3_565 8_644 107.0(2) ?
Ru1B E3BB Ru2C 2_665 8_644 63.31(14) ?
Ru1B E3BB Ru2C 4_645 8_644 95.6(2) ?
Ru1B E3BB Ru2C 1_545 8_644 146.9(2) ?
Ru3B E3BB Ru2C 6_654 8_644 84.5(2) ?
Ru3B E3BB Ru2C 5_544 8_644 61.65(15) ?
E2BD E3BB Ru2C . 8_644 155.06(11) ?
E2BD E3BB Ru2C 2_655 8_644 41.33(13) ?
E3AB E3BB Ru2C 5_544 8_644 112.1(2) ?
E3AB E3BB Ru2C 5_554 8_644 64.13(12) ?
E1BD E3BB Ru2C 2_654 8_644 39.15(12) ?
E1BD E3BB Ru2C 1_554 8_644 105.3(2) ?
Ru2C E3BB Ru2C 6_654 8_644 48.2(2) ?
Ru2C E3BB Ru2C 5_544 8_644 117.3(2) ?
C1B E3AB C1B 4_645 3_565 129.4(10) ?
C1B E3AB C1B 4_645 1_545 72.8(16) ?
C1B E3AB C1B 3_565 1_545 86.0(19) ?
C1B E3AB C1B 4_645 2_665 86.0(19) ?
C1B E3AB C1B 3_565 2_665 72.8(16) ?
C1B E3AB C1B 1_545 2_665 129.4(10) ?
C1B E3AB C2B 4_645 6_655 30.8(5) ?
C1B E3AB C2B 3_565 6_655 159.1(7) ?
C1B E3AB C2B 1_545 6_655 89.9(13) ?
C1B E3AB C2B 2_665 6_655 94.4(13) ?
C1B E3AB C2B 4_645 5_545 159.1(7) ?
C1B E3AB C2B 3_565 5_545 30.8(5) ?
C1B E3AB C2B 1_545 5_545 94.4(13) ?
C1B E3AB C2B 2_665 5_545 89.9(13) ?
C2B E3AB C2B 6_655 5_545 169.9(8) ?
C1B E3AB C2B 4_645 7 89.9(13) ?
C1B E3AB C2B 3_565 7 94.4(13) ?
C1B E3AB C2B 1_545 7 30.8(5) ?
C1B E3AB C2B 2_665 7 159.1(7) ?
C2B E3AB C2B 6_655 7 92.5(19) ?
C2B E3AB C2B 5_545 7 86.6(19) ?
C1B E3AB C2B 4_645 8_645 94.4(13) ?
C1B E3AB C2B 3_565 8_645 89.9(13) ?
C1B E3AB C2B 1_545 8_645 159.1(7) ?
C1B E3AB C2B 2_665 8_645 30.8(5) ?
C2B E3AB C2B 6_655 8_645 86.6(19) ?
C2B E3AB C2B 5_545 8_645 92.5(19) ?
C2B E3AB C2B 7 8_645 169.9(8) ?
C1B E3AB Ru1B 4_645 5_545 157.7(6) ?
C1B E3AB Ru1B 3_565 5_545 72.9(5) ?
C1B E3AB Ru1B 1_545 5_545 113.0(6) ?
C1B E3AB Ru1B 2_665 5_545 103.9(9) ?
C2B E3AB Ru1B 6_655 5_545 127.2(5) ?
C2B E3AB Ru1B 5_545 5_545 42.7(3) ?
C2B E3AB Ru1B 7 5_545 87.4(7) ?
C2B E3AB Ru1B 8_645 5_545 85.2(7) ?
C1B E3AB Ru1B 4_645 8_645 113.0(6) ?
C1B E3AB Ru1B 3_565 8_645 103.9(9) ?
C1B E3AB Ru1B 1_545 8_645 157.7(6) ?
C1B E3AB Ru1B 2_665 8_645 72.9(5) ?
C2B E3AB Ru1B 6_655 8_645 87.4(7) ?
C2B E3AB Ru1B 5_545 8_645 85.2(7) ?
C2B E3AB Ru1B 7 8_645 127.2(5) ?
C2B E3AB Ru1B 8_645 8_645 42.7(3) ?
Ru1B E3AB Ru1B 5_545 8_645 53.5(3) ?
C1B E3AB Ru1B 4_645 7 103.9(9) ?
C1B E3AB Ru1B 3_565 7 113.0(6) ?
C1B E3AB Ru1B 1_545 7 72.9(5) ?
C1B E3AB Ru1B 2_665 7 157.7(6) ?
C2B E3AB Ru1B 6_655 7 85.2(7) ?
C2B E3AB Ru1B 5_545 7 87.4(7) ?
C2B E3AB Ru1B 7 7 42.7(3) ?
C2B E3AB Ru1B 8_645 7 127.2(5) ?
Ru1B E3AB Ru1B 5_545 7 60.3(4) ?
Ru1B E3AB Ru1B 8_645 7 84.8(4) ?
C1B E3AB Ru1B 4_645 6_655 72.9(5) ?
C1B E3AB Ru1B 3_565 6_655 157.7(6) ?
C1B E3AB Ru1B 1_545 6_655 103.9(9) ?
C1B E3AB Ru1B 2_665 6_655 113.0(6) ?
C2B E3AB Ru1B 6_655 6_655 42.7(3) ?
C2B E3AB Ru1B 5_545 6_655 127.2(5) ?
C2B E3AB Ru1B 7 6_655 85.2(7) ?
C2B E3AB Ru1B 8_645 6_655 87.4(7) ?
Ru1B E3AB Ru1B 5_545 6_655 84.8(4) ?
Ru1B E3AB Ru1B 8_645 6_655 60.3(4) ?
Ru1B E3AB Ru1B 7 6_655 53.5(3) ?
C1B E3AB C5BB 4_645 . 115.3(5) ?
C1B E3AB C5BB 3_565 . 115.3(5) ?
C1B E3AB C5BB 1_545 . 115.3(5) ?
C1B E3AB C5BB 2_665 . 115.3(5) ?
C2B E3AB C5BB 6_655 . 85.0(4) ?
C2B E3AB C5BB 5_545 . 85.0(4) ?
C2B E3AB C5BB 7 . 85.0(4) ?
C2B E3AB C5BB 8_645 . 85.0(4) ?
Ru1B E3AB C5BB 5_545 . 42.4(2) ?
Ru1B E3AB C5BB 8_645 . 42.4(2) ?
Ru1B E3AB C5BB 7 . 42.4(2) ?
Ru1B E3AB C5BB 6_655 . 42.4(2) ?
C1B E3AB Ru3B 4_645 1_545 40.6(6) ?
C1B E3AB Ru3B 3_565 1_545 95.3(8) ?
C1B E3AB Ru3B 1_545 1_545 40.6(6) ?
C1B E3AB Ru3B 2_665 1_545 95.3(8) ?
C2B E3AB Ru3B 6_655 1_545 68.9(6) ?
C2B E3AB Ru3B 5_545 1_545 119.8(6) ?
C2B E3AB Ru3B 7 1_545 68.9(6) ?
C2B E3AB Ru3B 8_645 1_545 119.8(6) ?
Ru1B E3AB Ru3B 5_545 1_545 152.91(14) ?
Ru1B E3AB Ru3B 8_645 1_545 152.91(14) ?
Ru1B E3AB Ru3B 7 1_545 105.3(3) ?
Ru1B E3AB Ru3B 6_655 1_545 105.3(3) ?
C5BB E3AB Ru3B . 1_545 141.4(3) ?
C1B E3AB Ru3B 4_645 2_665 95.3(8) ?
C1B E3AB Ru3B 3_565 2_665 40.6(6) ?
C1B E3AB Ru3B 1_545 2_665 95.3(8) ?
C1B E3AB Ru3B 2_665 2_665 40.6(6) ?
C2B E3AB Ru3B 6_655 2_665 119.8(6) ?
C2B E3AB Ru3B 5_545 2_665 68.9(6) ?
C2B E3AB Ru3B 7 2_665 119.8(6) ?
C2B E3AB Ru3B 8_645 2_665 68.9(6) ?
Ru1B E3AB Ru3B 5_545 2_665 105.3(3) ?
Ru1B E3AB Ru3B 8_645 2_665 105.3(3) ?
Ru1B E3AB Ru3B 7 2_665 152.91(14) ?
Ru1B E3AB Ru3B 6_655 2_665 152.91(14) ?
C5BB E3AB Ru3B . 2_665 141.4(3) ?
Ru3B E3AB Ru3B 1_545 2_665 77.2(5) ?
C1B E3AB E1AD 4_645 2_655 46.1(8) ?
C1B E3AB E1AD 3_565 2_655 90.0(5) ?
C1B E3AB E1AD 1_545 2_655 90.0(5) ?
C1B E3AB E1AD 2_665 2_655 46.1(8) ?
C2B E3AB E1AD 6_655 2_655 69.5(5) ?
C2B E3AB E1AD 5_545 2_655 119.6(6) ?
C2B E3AB E1AD 7 2_655 119.6(6) ?
C2B E3AB E1AD 8_645 2_655 69.5(5) ?
Ru1B E3AB E1AD 5_545 2_655 149.6(2) ?
Ru1B E3AB E1AD 8_645 2_655 109.6(2) ?
Ru1B E3AB E1AD 7 2_655 149.6(2) ?
Ru1B E3AB E1AD 6_655 2_655 109.6(2) ?
C5BB E3AB E1AD . 2_655 144.23(14) ?
Ru3B E3AB E1AD 1_545 2_655 50.7(2) ?
Ru3B E3AB E1AD 2_665 2_655 50.7(2) ?
C1B E3AB E1AD 4_645 . 90.0(5) ?
C1B E3AB E1AD 3_565 . 46.1(8) ?
C1B E3AB E1AD 1_545 . 46.1(8) ?
C1B E3AB E1AD 2_665 . 90.0(5) ?
C2B E3AB E1AD 6_655 . 119.6(6) ?
C2B E3AB E1AD 5_545 . 69.5(5) ?
C2B E3AB E1AD 7 . 69.5(5) ?
C2B E3AB E1AD 8_645 . 119.6(6) ?
Ru1B E3AB E1AD 5_545 . 109.6(2) ?
Ru1B E3AB E1AD 8_645 . 149.6(2) ?
Ru1B E3AB E1AD 7 . 109.6(2) ?
Ru1B E3AB E1AD 6_655 . 149.6(2) ?
C5BB E3AB E1AD . . 144.23(14) ?
Ru3B E3AB E1AD 1_545 . 50.7(2) ?
Ru3B E3AB E1AD 2_665 . 50.7(2) ?
E1AD E3AB E1AD 2_655 . 71.5(3) ?
C1B E3AB E3BB 4_645 5 135.9(10) ?
C1B E3AB E3BB 3_565 5 50.3(9) ?
C1B E3AB E3BB 1_545 5 135.9(10) ?
C1B E3AB E3BB 2_665 5 50.3(9) ?
C2B E3AB E3BB 6_655 5 132.4(9) ?
C2B E3AB E3BB 5_545 5 46.3(9) ?
C2B E3AB E3BB 7 5 132.4(9) ?
C2B E3AB E3BB 8_645 5 46.3(10) ?
Ru1B E3AB E3BB 5_545 5 55.4(2) ?
Ru1B E3AB E3BB 8_645 5 55.4(2) ?
Ru1B E3AB E3BB 7 5 115.5(4) ?
Ru1B E3AB E3BB 6_655 5 115.5(4) ?
C5BB E3AB E3BB . 5 84.7(3) ?
Ru3B E3AB E3BB 1_545 5 134.0(4) ?
Ru3B E3AB E3BB 2_665 5 56.7(3) ?
E1AD E3AB E3BB 2_655 5 94.3(2) ?
E1AD E3AB E3BB . 5 94.3(2) ?
C1B E3AB E3BB 4_645 5_545 50.3(9) ?
C1B E3AB E3BB 3_565 5_545 135.9(10) ?
C1B E3AB E3BB 1_545 5_545 50.3(9) ?
C1B E3AB E3BB 2_665 5_545 135.9(10) ?
C2B E3AB E3BB 6_655 5_545 46.3(9) ?
C2B E3AB E3BB 5_545 5_545 132.4(9) ?
C2B E3AB E3BB 7 5_545 46.3(9) ?
C2B E3AB E3BB 8_645 5_545 132.4(9) ?
Ru1B E3AB E3BB 5_545 5_545 115.5(4) ?
Ru1B E3AB E3BB 8_645 5_545 115.5(4) ?
Ru1B E3AB E3BB 7 5_545 55.4(2) ?
Ru1B E3AB E3BB 6_655 5_545 55.4(2) ?
C5BB E3AB E3BB . 5_545 84.7(3) ?
Ru3B E3AB E3BB 1_545 5_545 56.7(3) ?
Ru3B E3AB E3BB 2_665 5_545 134.0(4) ?
E1AD E3AB E3BB 2_655 5_545 94.3(2) ?
E1AD E3AB E3BB . 5_545 94.3(2) ?
E3BB E3AB E3BB 5 5_545 169.3(5) ?
C1B E3AB E2AD 4_645 . 134.2(9) ?
C1B E3AB E2AD 3_565 . 64.5(7) ?
C1B E3AB E2AD 1_545 . 64.5(7) ?
C1B E3AB E2AD 2_665 . 134.2(9) ?
C2B E3AB E2AD 6_655 . 131.2(8) ?
C2B E3AB E2AD 5_545 . 44.5(9) ?
C2B E3AB E2AD 7 . 44.5(9) ?
C2B E3AB E2AD 8_645 . 131.2(9) ?
Ru1B E3AB E2AD 5_545 . 48.8(2) ?
Ru1B E3AB E2AD 8_645 . 101.4(3) ?
Ru1B E3AB E2AD 7 . 48.8(2) ?
Ru1B E3AB E2AD 6_655 . 101.4(3) ?
C5BB E3AB E2AD . . 71.8(2) ?
Ru3B E3AB E2AD 1_545 . 104.12(13) ?
Ru3B E3AB E2AD 2_665 . 104.12(13) ?
E1AD E3AB E2AD 2_655 . 144.0(3) ?
E1AD E3AB E2AD . . 72.4(2) ?
E3BB E3AB E2AD 5 . 88.33(9) ?
E3BB E3AB E2AD 5_545 . 88.33(9) ?
C1B E3AB E2AD 4_645 2_655 64.5(7) ?
C1B E3AB E2AD 3_565 2_655 134.2(9) ?
C1B E3AB E2AD 1_545 2_655 134.2(9) ?
C1B E3AB E2AD 2_665 2_655 64.5(7) ?
C2B E3AB E2AD 6_655 2_655 44.5(9) ?
C2B E3AB E2AD 5_545 2_655 131.2(8) ?
C2B E3AB E2AD 7 2_655 131.2(9) ?
C2B E3AB E2AD 8_645 2_655 44.5(9) ?
Ru1B E3AB E2AD 5_545 2_655 101.4(3) ?
Ru1B E3AB E2AD 8_645 2_655 48.8(2) ?
Ru1B E3AB E2AD 7 2_655 101.4(3) ?
Ru1B E3AB E2AD 6_655 2_655 48.8(2) ?
C5BB E3AB E2AD . 2_655 71.8(2) ?
Ru3B E3AB E2AD 1_545 2_655 104.12(13) ?
Ru3B E3AB E2AD 2_665 2_655 104.12(13) ?
E1AD E3AB E2AD 2_655 2_655 72.4(2) ?
E1AD E3AB E2AD . 2_655 144.0(3) ?
E3BB E3AB E2AD 5 2_655 88.33(9) ?
E3BB E3AB E2AD 5_545 2_655 88.33(9) ?
E2AD E3AB E2AD . 2_655 143.6(4) ?
C1B E3AB Ru2C 4_645 4_645 24.5(8) ?
C1B E3AB Ru2C 3_565 4_645 134.0(6) ?
C1B E3AB Ru2C 1_545 4_645 97.3(8) ?
C1B E3AB Ru2C 2_665 4_645 69.9(9) ?
C2B E3AB Ru2C 6_655 4_645 26.6(7) ?
C2B E3AB Ru2C 5_545 4_645 159.8(9) ?
C2B E3AB Ru2C 7 4_645 111.6(9) ?
C2B E3AB Ru2C 8_645 4_645 71.1(9) ?
Ru1B E3AB Ru2C 5_545 4_645 142.0(3) ?
Ru1B E3AB Ru2C 8_645 4_645 90.1(2) ?
Ru1B E3AB Ru2C 7 4_645 111.8(2) ?
Ru1B E3AB Ru2C 6_655 4_645 65.4(2) ?
C5BB E3AB Ru2C . 4_645 104.6(2) ?
Ru3B E3AB Ru2C 1_545 4_645 62.87(14) ?
Ru3B E3AB Ru2C 2_665 4_645 93.6(2) ?
E1AD E3AB Ru2C 2_655 4_645 44.35(13) ?
E1AD E3AB Ru2C . 4_645 107.9(3) ?
E3BB E3AB Ru2C 5 4_645 115.92(11) ?
E3BB E3AB Ru2C 5_545 4_645 67.03(11) ?
E2AD E3AB Ru2C . 4_645 155.36(10) ?
E2AD E3AB Ru2C 2_655 4_645 41.26(13) ?
C1B E3AB Ru2C 4_645 3_565 134.0(6) ?
C1B E3AB Ru2C 3_565 3_565 24.5(8) ?
C1B E3AB Ru2C 1_545 3_565 69.9(9) ?
C1B E3AB Ru2C 2_665 3_565 97.3(8) ?
C2B E3AB Ru2C 6_655 3_565 159.8(9) ?
C2B E3AB Ru2C 5_545 3_565 26.6(7) ?
C2B E3AB Ru2C 7 3_565 71.1(9) ?
C2B E3AB Ru2C 8_645 3_565 111.6(9) ?
Ru1B E3AB Ru2C 5_545 3_565 65.4(2) ?
Ru1B E3AB Ru2C 8_645 3_565 111.8(2) ?
Ru1B E3AB Ru2C 7 3_565 90.1(2) ?
Ru1B E3AB Ru2C 6_655 3_565 142.0(3) ?
C5BB E3AB Ru2C . 3_565 104.6(2) ?
Ru3B E3AB Ru2C 1_545 3_565 93.6(2) ?
Ru3B E3AB Ru2C 2_665 3_565 62.87(14) ?
E1AD E3AB Ru2C 2_655 3_565 107.9(3) ?
E1AD E3AB Ru2C . 3_565 44.35(13) ?
E3BB E3AB Ru2C 5 3_565 67.03(11) ?
E3BB E3AB Ru2C 5_545 3_565 115.92(11) ?
E2AD E3AB Ru2C . 3_565 41.26(13) ?
E2AD E3AB Ru2C 2_655 3_565 155.36(10) ?
Ru2C E3AB Ru2C 4_645 3_565 150.8(3) ?
C1B E3AB Ru2C 4_645 2_665 69.9(9) ?
C1B E3AB Ru2C 3_565 2_665 97.3(8) ?
C1B E3AB Ru2C 1_545 2_665 134.0(6) ?
C1B E3AB Ru2C 2_665 2_665 24.5(8) ?
C2B E3AB Ru2C 6_655 2_665 71.1(9) ?
C2B E3AB Ru2C 5_545 2_665 111.6(9) ?
C2B E3AB Ru2C 7 2_665 159.8(9) ?
C2B E3AB Ru2C 8_645 2_665 26.6(7) ?
Ru1B E3AB Ru2C 5_545 2_665 111.8(2) ?
Ru1B E3AB Ru2C 8_645 2_665 65.40(15) ?
Ru1B E3AB Ru2C 7 2_665 142.0(3) ?
Ru1B E3AB Ru2C 6_655 2_665 90.1(2) ?
C5BB E3AB Ru2C . 2_665 104.6(2) ?
Ru3B E3AB Ru2C 1_545 2_665 93.6(2) ?
Ru3B E3AB Ru2C 2_665 2_665 62.87(14) ?
E1AD E3AB Ru2C 2_655 2_665 44.35(13) ?
E1AD E3AB Ru2C . 2_665 107.9(3) ?
E3BB E3AB Ru2C 5 2_665 67.03(11) ?
E3BB E3AB Ru2C 5_545 2_665 115.92(11) ?
E2AD E3AB Ru2C . 2_665 155.36(10) ?
E2AD E3AB Ru2C 2_655 2_665 41.26(13) ?
Ru2C E3AB Ru2C 4_645 2_665 49.1(2) ?
Ru2C E3AB Ru2C 3_565 2_665 121.9(2) ?
C1B E3AB Ru2C 4_645 1_545 97.3(8) ?
C1B E3AB Ru2C 3_565 1_545 69.9(9) ?
C1B E3AB Ru2C 1_545 1_545 24.5(8) ?
C1B E3AB Ru2C 2_665 1_545 134.0(6) ?
C2B E3AB Ru2C 6_655 1_545 111.6(9) ?
C2B E3AB Ru2C 5_545 1_545 71.1(9) ?
C2B E3AB Ru2C 7 1_545 26.6(7) ?
C2B E3AB Ru2C 8_645 1_545 159.8(9) ?
Ru1B E3AB Ru2C 5_545 1_545 90.1(2) ?
Ru1B E3AB Ru2C 8_645 1_545 142.0(3) ?
Ru1B E3AB Ru2C 7 1_545 65.40(15) ?
Ru1B E3AB Ru2C 6_655 1_545 111.8(2) ?
C5BB E3AB Ru2C . 1_545 104.6(2) ?
Ru3B E3AB Ru2C 1_545 1_545 62.87(14) ?
Ru3B E3AB Ru2C 2_665 1_545 93.6(2) ?
E1AD E3AB Ru2C 2_655 1_545 107.9(3) ?
E1AD E3AB Ru2C . 1_545 44.35(13) ?
E3BB E3AB Ru2C 5 1_545 115.92(11) ?
E3BB E3AB Ru2C 5_545 1_545 67.03(11) ?
E2AD E3AB Ru2C . 1_545 41.26(13) ?
E2AD E3AB Ru2C 2_655 1_545 155.36(10) ?
Ru2C E3AB Ru2C 4_645 1_545 121.9(2) ?
Ru2C E3AB Ru2C 3_565 1_545 49.1(2) ?
Ru2C E3AB Ru2C 2_665 1_545 150.8(3) ?
C3A Ru1A C5AA . 1_655 111.2(12) ?
C3A Ru1A C2A . . 95.2(10) ?
C5AA Ru1A C2A 1_655 . 119.3(13) ?
C3A Ru1A C5BA . 1_665 120.0(11) ?
C5AA Ru1A C5BA 1_655 1_665 84.0(3) ?
C2A Ru1A C5BA . 1_665 128.3(13) ?
C3A Ru1A Ru1A . 4_755 156.8(7) ?
C5AA Ru1A Ru1A 1_655 4_755 49.6(3) ?
C2A Ru1A Ru1A . 4_755 105.8(8) ?
C5BA Ru1A Ru1A 1_665 4_755 52.7(2) ?
C3A Ru1A Ru3A . 1_655 96.5(5) ?
C5AA Ru1A Ru3A 1_655 1_655 48.1(5) ?
C2A Ru1A Ru3A . 1_655 165.6(10) ?
C5BA Ru1A Ru3A 1_665 1_655 50.7(5) ?
Ru1A Ru1A Ru3A 4_755 1_655 61.39(14) ?
C3A Ru1A E2AA . 1_565 59.0(10) ?
C5AA Ru1A E2AA 1_655 1_565 169.2(4) ?
C2A Ru1A E2AA . 1_565 60.3(11) ?
C5BA Ru1A E2AA 1_665 1_565 104.8(4) ?
Ru1A Ru1A E2AA 4_755 1_565 141.0(2) ?
Ru3A Ru1A E2AA 1_655 1_565 133.5(4) ?
C3A Ru1A E1BA . 1_565 57.7(10) ?
C5AA Ru1A E1BA 1_655 1_565 103.6(4) ?
C2A Ru1A E1BA . 1_565 135.9(11) ?
C5BA Ru1A E1BA 1_665 1_565 62.4(4) ?
Ru1A Ru1A E1BA 4_755 1_565 109.7(2) ?
Ru3A Ru1A E1BA 1_655 1_565 58.3(3) ?
E2AA Ru1A E1BA 1_565 1_565 75.6(2) ?
C3A Ru1A E3AA . 1_665 138.5(10) ?
C5AA Ru1A E3AA 1_655 1_665 109.7(3) ?
C2A Ru1A E3AA . 1_665 58.1(11) ?
C5BA Ru1A E3AA 1_665 1_665 71.0(4) ?
Ru1A Ru1A E3AA 4_755 1_665 63.61(14) ?
Ru3A Ru1A E3AA 1_655 1_665 116.1(3) ?
E2AA Ru1A E3AA 1_565 1_665 79.6(2) ?
E1BA Ru1A E3AA 1_565 1_665 118.0(4) ?
C3A Ru1A Ru1A . 3_575 97.5(14) ?
C5AA Ru1A Ru1A 1_655 3_575 130.3(3) ?
C2A Ru1A Ru1A . 3_575 96.4(14) ?
C5BA Ru1A Ru1A 1_665 3_575 46.4(3) ?
Ru1A Ru1A Ru1A 4_755 3_575 90.000(2) ?
Ru3A Ru1A Ru1A 1_655 3_575 90.4(4) ?
E2AA Ru1A Ru1A 1_565 3_575 58.8(2) ?
E1BA Ru1A Ru1A 1_565 3_575 58.9(2) ?
E3AA Ru1A Ru1A 1_665 3_575 59.6(2) ?
C3A Ru1A E1AA . 5_554 55.5(11) ?
C5AA Ru1A E1AA 1_655 5_554 55.7(3) ?
C2A Ru1A E1AA . 5_554 122.1(13) ?
C5BA Ru1A E1AA 1_665 5_554 109.2(4) ?
Ru1A Ru1A E1AA 4_755 5_554 103.7(2) ?
Ru3A Ru1A E1AA 1_655 5_554 59.5(3) ?
E2AA Ru1A E1AA 1_565 5_554 114.5(2) ?
E1BA Ru1A E1AA 1_565 5_554 73.4(2) ?
E3AA Ru1A E1AA 1_665 5_554 164.6(3) ?
Ru1A Ru1A E1AA 3_575 5_554 132.2(2) ?
C3A Ru1A E3BA . 5_654 122.5(13) ?
C5AA Ru1A E3BA 1_655 5_654 62.5(4) ?
C2A Ru1A E3BA . 5_654 57.3(12) ?
C5BA Ru1A E3BA 1_665 5_654 116.1(3) ?
Ru1A Ru1A E3BA 4_755 5_654 64.49(13) ?
Ru3A Ru1A E3BA 1_655 5_654 109.1(4) ?
E2AA Ru1A E3BA 1_565 5_654 117.4(2) ?
E1BA Ru1A E3BA 1_565 5_654 165.8(3) ?
E3AA Ru1A E3BA 1_665 5_654 72.1(2) ?
Ru1A Ru1A E3BA 3_575 5_654 131.6(2) ?
E1AA Ru1A E3BA 5_554 5_654 94.9(3) ?
C3A Ru1A E2BA . 5_554 53.9(11) ?
C5AA Ru1A E2BA 1_655 5_554 98.4(4) ?
C2A Ru1A E2BA . 5_554 55.2(12) ?
C5BA Ru1A E2BA 1_665 5_554 173.9(4) ?
Ru1A Ru1A E2BA 4_755 5_554 132.8(2) ?
Ru3A Ru1A E2BA 1_655 5_554 127.4(4) ?
E2AA Ru1A E2BA 1_565 5_554 72.3(2) ?
E1BA Ru1A E2BA 1_565 5_554 111.6(2) ?
E3AA Ru1A E2BA 1_665 5_554 113.2(3) ?
Ru1A Ru1A E2BA 3_575 5_554 131.1(2) ?
E1AA Ru1A E2BA 5_554 5_554 68.1(2) ?
E3BA Ru1A E2BA 5_654 5_554 69.9(2) ?
C3A Ru1A C5AA . 2_665 100.0(13) ?
C5AA Ru1A C5AA 1_655 2_665 20.2(2) ?
C2A Ru1A C5AA . 2_665 105.4(14) ?
C5BA Ru1A C5AA 1_665 2_665 104.2(3) ?
Ru1A Ru1A C5AA 4_755 2_665 65.29(13) ?
Ru3A Ru1A C5AA 1_655 2_665 64.3(4) ?
E2AA Ru1A C5AA 1_565 2_665 150.3(3) ?
E1BA Ru1A C5AA 1_565 2_665 112.7(3) ?
E3AA Ru1A C5AA 1_665 2_665 116.6(3) ?
Ru1A Ru1A C5AA 3_575 2_665 150.5(2) ?
E1AA Ru1A C5AA 5_554 2_665 48.1(3) ?
E3BA Ru1A C5AA 5_654 2_665 53.2(3) ?
E2BA Ru1A C5AA 5_554 2_665 78.3(3) ?
C3A Ru1A C4A . . 13.3(6) ?
C5AA Ru1A C4A 1_655 . 103.1(8) ?
C2A Ru1A C4A . . 108.4(9) ?
C5BA Ru1A C4A 1_665 . 109.7(7) ?
Ru1A Ru1A C4A 4_755 . 144.3(4) ?
Ru3A Ru1A C4A 1_655 . 83.3(4) ?
E2AA Ru1A C4A 1_565 . 68.2(6) ?
E1BA Ru1A C4A 1_565 . 47.8(7) ?
E3AA Ru1A C4A 1_665 . 147.0(8) ?
Ru1A Ru1A C4A 3_575 . 96.0(9) ?
E1AA Ru1A C4A 5_554 . 48.3(7) ?
E3BA Ru1A C4A 5_654 . 129.1(9) ?
E2BA Ru1A C4A 5_554 . 64.3(6) ?
C5AA Ru1A C4A 2_665 . 95.7(8) ?
C3A Ru1A C1A . 7_564 107.7(8) ?
C5AA Ru1A C1A 1_655 7_564 111.2(8) ?
C2A Ru1A C1A . 7_564 12.7(9) ?
C5BA Ru1A C1A 1_665 7_564 120.2(9) ?
Ru1A Ru1A C1A 4_755 7_564 93.1(6) ?
Ru3A Ru1A C1A 1_655 7_564 153.7(6) ?
E2AA Ru1A C1A 1_565 7_564 70.2(7) ?
E1BA Ru1A C1A 1_565 7_564 145.1(8) ?
E3AA Ru1A C1A 1_665 7_564 49.3(8) ?
Ru1A Ru1A C1A 3_575 7_564 96.5(8) ?
E1AA Ru1A C1A 5_554 7_564 127.4(9) ?
E3BA Ru1A C1A 5_654 7_564 48.9(7) ?
E2BA Ru1A C1A 5_554 7_564 64.2(7) ?
C5AA Ru1A C1A 2_665 7_564 100.5(9) ?
C4A Ru1A C1A . 7_564 120.9(7) ?
C3A Ru1A C2A . 4_755 165.5(13) ?
C5AA Ru1A C2A 1_655 4_755 67.7(6) ?
C2A Ru1A C2A . 4_755 74.1(11) ?
C5BA Ru1A C2A 1_665 4_755 74.5(7) ?
Ru1A Ru1A C2A 4_755 4_755 31.7(3) ?
Ru3A Ru1A C2A 1_655 4_755 92.9(3) ?
E2AA Ru1A C2A 1_565 4_755 120.5(5) ?
E1BA Ru1A C2A 1_565 4_755 136.8(6) ?
E3AA Ru1A C2A 1_665 4_755 42.8(6) ?
Ru1A Ru1A C2A 3_575 4_755 93.5(8) ?
E1AA Ru1A C2A 5_554 4_755 121.8(7) ?
E3BA Ru1A C2A 5_654 4_755 43.5(7) ?
E2BA Ru1A C2A 5_554 4_755 111.6(6) ?
C5AA Ru1A C2A 2_665 4_755 74.2(7) ?
C4A Ru1A C2A . 4_755 169.8(11) ?
C1A Ru1A C2A 7_564 4_755 61.4(7) ?
C3A Ru1A C2A . 3_575 99.6(13) ?
C5AA Ru1A C2A 1_655 3_575 148.1(6) ?
C2A Ru1A C2A . 3_575 64.1(18) ?
C5BA Ru1A C2A 1_665 3_575 73.0(6) ?
Ru1A Ru1A C2A 4_755 3_575 98.4(5) ?
Ru3A Ru1A C2A 1_655 3_575 121.7(7) ?
E2AA Ru1A C2A 1_565 3_575 42.7(5) ?
E1BA Ru1A C2A 1_565 3_575 85.3(5) ?
E3AA Ru1A C2A 1_665 3_575 42.1(4) ?
Ru1A Ru1A C2A 3_575 3_575 32.3(5) ?
E1AA Ru1A C2A 5_554 3_575 153.4(5) ?
E3BA Ru1A C2A 5_654 3_575 108.1(4) ?
E2BA Ru1A C2A 5_554 3_575 106.8(5) ?
C5AA Ru1A C2A 2_665 3_575 158.5(5) ?
C4A Ru1A C2A . 3_575 105.4(9) ?
C1A Ru1A C2A 7_564 3_575 65.0(9) ?
C2A Ru1A C2A 4_755 3_575 84.7(9) ?
C2B Ru1B C3B . . 95.8(10) ?
C2B Ru1B C5AB . . 117.3(14) ?
C3B Ru1B C5AB . . 111.0(12) ?
C2B Ru1B C5BB . 5_554 129.3(13) ?
C3B Ru1B C5BB . 5_554 120.2(11) ?
C5AB Ru1B C5BB . 5_554 83.6(3) ?
C2B Ru1B Ru1B . 4_655 104.9(9) ?
C3B Ru1B Ru1B . 4_655 156.8(7) ?
C5AB Ru1B Ru1B . 4_655 49.8(3) ?
C5BB Ru1B Ru1B 5_554 4_655 52.3(2) ?
C2B Ru1B Ru3B . . 163.9(11) ?
C3B Ru1B Ru3B . . 96.7(5) ?
C5AB Ru1B Ru3B . . 48.2(5) ?
C5BB Ru1B Ru3B 5_554 . 50.2(5) ?
Ru1B Ru1B Ru3B 4_655 . 61.17(14) ?
C2B Ru1B E2AD . 5_554 62.0(12) ?
C3B Ru1B E2AD . 5_554 59.3(10) ?
C5AB Ru1B E2AD . 5_554 169.1(4) ?
C5BB Ru1B E2AD 5_554 5_554 105.2(4) ?
Ru1B Ru1B E2AD 4_655 5_554 140.9(2) ?
Ru3B Ru1B E2AD . 5_554 133.7(4) ?
C2B Ru1B E1BD . 5_554 137.8(12) ?
C3B Ru1B E1BD . 5_554 57.8(10) ?
C5AB Ru1B E1BD . 5_554 103.5(4) ?
C5BB Ru1B E1BD 5_554 5_554 62.5(4) ?
Ru1B Ru1B E1BD 4_655 5_554 109.5(2) ?
Ru3B Ru1B E1BD . 5_554 58.2(3) ?
E2AD Ru1B E1BD 5_554 5_554 75.9(2) ?
C2B Ru1B E3AB . 5_554 58.5(11) ?
C3B Ru1B E3AB . 5_554 139.0(10) ?
C5AB Ru1B E3AB . 5_554 109.4(4) ?
C5BB Ru1B E3AB 5_554 5_554 71.2(5) ?
Ru1B Ru1B E3AB 4_655 5_554 63.24(15) ?
Ru3B Ru1B E3AB . 5_554 115.7(3) ?
E2AD Ru1B E3AB 5_554 5_554 79.9(2) ?
E1BD Ru1B E3AB 5_554 5_554 118.5(4) ?
C2B Ru1B Ru1B . 3_565 97.8(14) ?
C3B Ru1B Ru1B . 3_565 97.6(14) ?
C5AB Ru1B Ru1B . 3_565 130.6(3) ?
C5BB Ru1B Ru1B 5_554 3_565 47.0(3) ?
Ru1B Ru1B Ru1B 4_655 3_565 90.0 ?
Ru3B Ru1B Ru1B . 3_565 90.5(4) ?
E2AD Ru1B Ru1B 5_554 3_565 58.6(2) ?
E1BD Ru1B Ru1B 5_554 3_565 59.2(2) ?
E3AB Ru1B Ru1B 5_554 3_565 59.9(2) ?
C2B Ru1B E1AD . 1_565 121.2(13) ?
C3B Ru1B E1AD . 1_565 55.7(11) ?
C5AB Ru1B E1AD . 1_565 55.3(3) ?
C5BB Ru1B E1AD 5_554 1_565 108.9(4) ?
Ru1B Ru1B E1AD 4_655 1_565 103.5(2) ?
Ru3B Ru1B E1AD . 1_565 59.6(3) ?
E2AD Ru1B E1AD 5_554 1_565 114.8(2) ?
E1BD Ru1B E1AD 5_554 1_565 73.4(2) ?
E3AB Ru1B E1AD 5_554 1_565 163.9(3) ?
Ru1B Ru1B E1AD 3_565 1_565 132.5(2) ?
C2B Ru1B E3BB . 1_565 56.1(12) ?
C3B Ru1B E3BB . 1_565 122.3(13) ?
C5AB Ru1B E3BB . 1_565 61.7(4) ?
C5BB Ru1B E3BB 5_554 1_565 115.6(3) ?
Ru1B Ru1B E3BB 4_655 1_565 64.29(14) ?
Ru3B Ru1B E3BB . 1_565 108.3(4) ?
E2AD Ru1B E3BB 5_554 1_565 118.0(3) ?
E1BD Ru1B E3BB 5_554 1_565 164.9(3) ?
E3AB Ru1B E3BB 5_554 1_565 72.2(2) ?
Ru1B Ru1B E3BB 3_565 1_565 132.0(2) ?
E1AD Ru1B E3BB 1_565 1_565 94.1(3) ?
C2B Ru1B E2BD . 1_565 55.1(12) ?
C3B Ru1B E2BD . 1_565 53.9(11) ?
C5AB Ru1B E2BD . 1_565 97.7(4) ?
C5BB Ru1B E2BD 5_554 1_565 174.0(4) ?
Ru1B Ru1B E2BD 4_655 1_565 132.6(2) ?
Ru3B Ru1B E2BD . 1_565 127.1(4) ?
E2AD Ru1B E2BD 5_554 1_565 72.8(2) ?
E1BD Ru1B E2BD 5_554 1_565 111.6(2) ?
E3AB Ru1B E2BD 5_554 1_565 113.5(3) ?
Ru1B Ru1B E2BD 3_565 1_565 131.5(2) ?
E1AD Ru1B E2BD 1_565 1_565 67.7(2) ?
E3BB Ru1B E2BD 1_565 1_565 69.9(2) ?
C2B Ru1B C5AB . 2_675 103.8(14) ?
C3B Ru1B C5AB . 2_675 100.0(13) ?
C5AB Ru1B C5AB . 2_675 19.8(2) ?
C5BB Ru1B C5AB 5_554 2_675 103.4(3) ?
Ru1B Ru1B C5AB 4_655 2_675 65.20(13) ?
Ru3B Ru1B C5AB . 2_675 64.1(4) ?
E2AD Ru1B C5AB 5_554 2_675 150.6(3) ?
E1BD Ru1B C5AB 5_554 2_675 112.4(3) ?
E3AB Ru1B C5AB 5_554 2_675 116.1(3) ?
Ru1B Ru1B C5AB 3_565 2_675 150.4(2) ?
E1AD Ru1B C5AB 1_565 2_675 47.8(3) ?
E3BB Ru1B C5AB 1_565 2_675 52.6(3) ?
E2BD Ru1B C5AB 1_565 2_675 78.0(3) ?
C2B Ru1B C1B . 7_564 12.5(10) ?
C3B Ru1B C1B . 7_564 108.2(8) ?
C5AB Ru1B C1B . 7_564 112.6(9) ?
C5BB Ru1B C1B 5_554 7_564 118.7(9) ?
Ru1B Ru1B C1B 4_655 7_564 93.0(6) ?
Ru3B Ru1B C1B . 7_564 153.7(6) ?
E2AD Ru1B C1B 5_554 7_564 69.0(7) ?
E1BD Ru1B C1B 5_554 7_564 143.9(8) ?
E3AB Ru1B C1B 5_554 7_564 47.5(8) ?
Ru1B Ru1B C1B 3_565 7_564 94.2(9) ?
E1AD Ru1B C1B 1_565 7_564 129.4(9) ?
E3BB Ru1B C1B 1_565 7_564 51.1(8) ?
E2BD Ru1B C1B 1_565 7_564 66.2(7) ?
C5AB Ru1B C1B 2_675 7_564 102.5(9) ?
C2B Ru1B C4B . . 109.2(10) ?
C3B Ru1B C4B . . 13.4(6) ?
C5AB Ru1B C4B . . 102.7(8) ?
C5BB Ru1B C4B 5_554 . 109.8(7) ?
Ru1B Ru1B C4B 4_655 . 144.1(4) ?
Ru3B Ru1B C4B . . 83.4(4) ?
E2AD Ru1B C4B 5_554 . 68.6(6) ?
E1BD Ru1B C4B 5_554 . 47.9(7) ?
E3AB Ru1B C4B 5_554 . 147.7(8) ?
Ru1B Ru1B C4B 3_565 . 96.3(9) ?
E1AD Ru1B C4B 1_565 . 48.2(7) ?
E3BB Ru1B C4B 1_565 . 128.7(9) ?
E2BD Ru1B C4B 1_565 . 64.2(6) ?
C5AB Ru1B C4B 2_675 . 95.4(8) ?
C1B Ru1B C4B 7_564 . 121.6(7) ?
C2B Ru1B C2B . 4_655 73.0(11) ?
C3B Ru1B C2B . 4_655 164.8(13) ?
C5AB Ru1B C2B . 4_655 67.2(6) ?
C5BB Ru1B C2B 5_554 4_655 74.9(7) ?
Ru1B Ru1B C2B 4_655 4_655 31.8(3) ?
Ru3B Ru1B C2B . 4_655 92.7(3) ?
E2AD Ru1B C2B 5_554 4_655 120.7(5) ?
E1BD Ru1B C2B 5_554 4_655 137.3(6) ?
E3AB Ru1B C2B 5_554 4_655 43.0(6) ?
Ru1B Ru1B C2B 3_565 4_655 94.2(8) ?
E1AD Ru1B C2B 1_565 4_655 120.9(7) ?
E3BB Ru1B C2B 1_565 4_655 42.8(7) ?
E2BD Ru1B C2B 1_565 4_655 111.0(7) ?
C5AB Ru1B C2B 2_675 4_655 73.4(7) ?
C1B Ru1B C2B 7_564 4_655 61.2(7) ?
C4B Ru1B C2B . 4_655 168.7(11) ?
C2B Ru1B C3B . 3_565 100.3(13) ?
C3B Ru1B C3B . 3_565 65.5(18) ?
C5AB Ru1B C3B . 3_565 142.2(5) ?
C5BB Ru1B C3B 5_554 3_565 69.1(5) ?
Ru1B Ru1B C3B 4_655 3_565 119.5(5) ?
Ru3B Ru1B C3B . 3_565 94.0(5) ?
E2AD Ru1B C3B 5_554 3_565 41.3(4) ?
E1BD Ru1B C3B 5_554 3_565 40.9(3) ?
E3AB Ru1B C3B 5_554 3_565 86.7(5) ?
Ru1B Ru1B C3B 3_565 3_565 32.1(5) ?
E1AD Ru1B C3B 1_565 3_565 108.6(4) ?
E3BB Ru1B C3B 1_565 3_565 154.2(4) ?
E2BD Ru1B C3B 1_565 3_565 107.0(5) ?
C5AB Ru1B C3B 2_675 3_565 153.1(4) ?
C1B Ru1B C3B 7_564 3_565 103.6(9) ?
C4B Ru1B C3B . 3_565 65.2(10) ?
C2B Ru1B C3B 4_655 3_565 125.8(10) ?
C5AC Ru1C C3D 4_655 . 111.5(13) ?
C5AC Ru1C C2D 4_655 . 116.0(13) ?
C3D Ru1C C2D . . 96.5(10) ?
C5AC Ru1C C5BC 4_655 2_665 83.6(9) ?
C3D Ru1C C5BC . 2_665 119.2(13) ?
C2D Ru1C C5BC . 2_665 130.3(12) ?
C5AC Ru1C Ru1D 4_655 . 49.4(8) ?
C3D Ru1C Ru1D . . 156.6(7) ?
C2D Ru1C Ru1D . . 104.4(9) ?
C5BC Ru1C Ru1D 2_665 . 52.7(8) ?
C5AC Ru1C Ru3C 4_655 4_655 47.8(4) ?
C3D Ru1C Ru3C . 4_655 95.6(6) ?
C2D Ru1C Ru3C . 4_655 162.9(12) ?
C5BC Ru1C Ru3C 2_665 4_655 51.1(4) ?
Ru1D Ru1C Ru3C . 4_655 61.8(2) ?
C5AC Ru1C E1BB 4_655 1_565 104.4(5) ?
C3D Ru1C E1BB . 1_565 57.1(10) ?
C2D Ru1C E1BB . 1_565 138.2(11) ?
C5BC Ru1C E1BB 2_665 1_565 62.1(7) ?
Ru1D Ru1C E1BB . 1_565 109.9(3) ?
Ru3C Ru1C E1BB 4_655 1_565 58.9(2) ?
C5AC Ru1C E2BB 4_655 1_565 170.2(8) ?
C3D Ru1C E2BB . 1_565 59.5(10) ?
C2D Ru1C E2BB . 1_565 63.9(11) ?
C5BC Ru1C E2BB 2_665 1_565 104.0(7) ?
Ru1D Ru1C E2BB . 1_565 140.3(3) ?
Ru3C Ru1C E2BB 4_655 1_565 133.1(3) ?
E1BB Ru1C E2BB 1_565 1_565 74.5(2) ?
C5AC Ru1C E3AC 4_655 2_665 109.6(8) ?
C3D Ru1C E3AC . 2_665 138.6(10) ?
C2D Ru1C E3AC . 2_665 59.8(11) ?
C5BC Ru1C E3AC 2_665 2_665 70.7(5) ?
Ru1D Ru1C E3AC . 2_665 63.5(2) ?
Ru3C Ru1C E3AC 4_655 2_665 116.3(3) ?
E1BB Ru1C E3AC 1_565 2_665 116.8(3) ?
E2BB Ru1C E3AC 1_565 2_665 79.2(2) ?
C5AC Ru1C E1AB 4_655 5 56.5(8) ?
C3D Ru1C E1AB . 5 54.9(11) ?
C2D Ru1C E1AB . 5 120.0(13) ?
C5BC Ru1C E1AB 2_665 5 109.1(4) ?
Ru1D Ru1C E1AB . 5 104.3(3) ?
Ru3C Ru1C E1AB 4_655 5 59.1(2) ?
E1BB Ru1C E1AB 1_565 5 73.7(2) ?
E2BB Ru1C E1AB 1_565 5 114.3(2) ?
E3AC Ru1C E1AB 2_665 5 165.5(3) ?
C5AC Ru1C E3BC 4_655 6_654 62.8(4) ?
C3D Ru1C E3BC . 6_654 123.3(13) ?
C2D Ru1C E3BC . 6_654 53.8(12) ?
C5BC Ru1C E3BC 2_665 6_654 116.0(8) ?
Ru1D Ru1C E3BC . 6_654 64.5(3) ?
Ru3C Ru1C E3BC 4_655 6_654 109.3(3) ?
E1BB Ru1C E3BC 1_565 6_654 167.0(3) ?
E2BB Ru1C E3BC 1_565 6_654 117.7(3) ?
E3AC Ru1C E3BC 2_665 6_654 72.2(2) ?
E1AB Ru1C E3BC 5 6_654 95.9(2) ?
C5AC Ru1C Ru1C 4_655 3_575 129.7(6) ?
C3D Ru1C Ru1C . 3_575 97.2(14) ?
C2D Ru1C Ru1C . 3_575 99.9(14) ?
C5BC Ru1C Ru1C 2_665 3_575 46.1(6) ?
Ru1D Ru1C Ru1C . 3_575 89.7(3) ?
Ru3C Ru1C Ru1C 4_655 3_575 90.5(2) ?
E1BB Ru1C Ru1C 1_565 3_575 57.98(14) ?
E2BB Ru1C Ru1C 1_565 3_575 58.28(15) ?
E3AC Ru1C Ru1C 2_665 3_575 59.2(2) ?
E1AB Ru1C Ru1C 5 3_575 131.57(14) ?
E3BC Ru1C Ru1C 6_654 3_575 131.3(2) ?
C5AC Ru1C E2AB 4_655 5_554 99.2(7) ?
C3D Ru1C E2AB . 5_554 54.2(10) ?
C2D Ru1C E2AB . 5_554 53.7(11) ?
C5BC Ru1C E2AB 2_665 5_554 173.4(8) ?
Ru1D Ru1C E2AB . 5_554 133.4(3) ?
Ru3C Ru1C E2AB 4_655 5_554 127.1(3) ?
E1BB Ru1C E2AB 1_565 5_554 111.4(2) ?
E2BB Ru1C E2AB 1_565 5_554 72.6(2) ?
E3AC Ru1C E2AB 2_665 5_554 113.5(3) ?
E1AB Ru1C E2AB 5 5_554 68.2(2) ?
E3BC Ru1C E2AB 6_654 5_554 70.5(2) ?
Ru1C Ru1C E2AB 3_575 5_554 130.88(15) ?
C5AC Ru1C C4D 4_655 . 103.9(10) ?
C3D Ru1C C4D . . 13.4(7) ?
C2D Ru1C C4D . . 109.8(10) ?
C5BC Ru1C C4D 2_665 . 108.4(10) ?
Ru1D Ru1C C4D . . 144.1(5) ?
Ru3C Ru1C C4D 4_655 . 82.5(4) ?
E1BB Ru1C C4D 1_565 . 46.8(8) ?
E2BB Ru1C C4D 1_565 . 68.0(7) ?
E3AC Ru1C C4D 2_665 . 146.0(8) ?
E1AB Ru1C C4D 5 . 48.4(8) ?
E3BC Ru1C C4D 6_654 . 130.8(9) ?
Ru1C Ru1C C4D 3_575 . 94.8(9) ?
E2AB Ru1C C4D 5_554 . 65.3(7) ?
C5AC Ru1C C1D 4_655 7_564 111.4(8) ?
C3D Ru1C C1D . 7_564 107.7(8) ?
C2D Ru1C C1D . 7_564 11.3(10) ?
C5BC Ru1C C1D 2_665 7_564 120.8(8) ?
Ru1D Ru1C C1D . 7_564 93.6(6) ?
Ru3C Ru1C C1D 4_655 7_564 154.3(6) ?
E1BB Ru1C C1D 1_565 7_564 144.2(7) ?
E2BB Ru1C C1D 1_565 7_564 70.3(7) ?
E3AC Ru1C C1D 2_665 7_564 50.2(7) ?
E1AB Ru1C C1D 5 7_564 127.3(8) ?
E3BC Ru1C C1D 6_654 7_564 48.7(7) ?
Ru1C Ru1C C1D 3_575 7_564 96.9(8) ?
E2AB Ru1C C1D 5_554 7_564 63.7(7) ?
C4D Ru1C C1D . 7_564 121.1(7) ?
C5AC Ru1C C2C 4_655 . 68.7(9) ?
C3D Ru1C C2C . . 166.8(12) ?
C2D Ru1C C2C . . 72.6(9) ?
C5BC Ru1C C2C 2_665 . 73.9(9) ?
Ru1D Ru1C C2C . . 32.0(3) ?
Ru3C Ru1C C2C 4_655 . 93.7(4) ?
E1BB Ru1C C2C 1_565 . 136.0(6) ?
E2BB Ru1C C2C 1_565 . 119.1(5) ?
E3AC Ru1C C2C 2_665 . 41.7(6) ?
E1AB Ru1C C2C 5 . 123.8(7) ?
E3BC Ru1C C2C 6_654 . 44.3(7) ?
Ru1C Ru1C C2C 3_575 . 92.1(7) ?
E2AB Ru1C C2C 5_554 . 112.6(6) ?
C4D Ru1C C2C . . 172.2(11) ?
C1D Ru1C C2C 7_564 . 61.6(6) ?
C5AC Ru1C C3D 4_655 3_575 141.2(5) ?
C3D Ru1C C3D . 3_575 65.7(18) ?
C2D Ru1C C3D . 3_575 102.6(13) ?
C5BC Ru1C C3D 2_665 3_575 67.7(9) ?
Ru1D Ru1C C3D . 3_575 118.5(6) ?
Ru3C Ru1C C3D 4_655 3_575 93.4(4) ?
E1BB Ru1C C3D 1_565 3_575 39.4(3) ?
E2BB Ru1C C3D 1_565 3_575 41.4(4) ?
E3AC Ru1C C3D 2_665 3_575 85.6(4) ?
E1AB Ru1C C3D 5 3_575 107.9(4) ?
E3BC Ru1C C3D 6_654 3_575 153.4(3) ?
Ru1C Ru1C C3D 3_575 3_575 31.5(5) ?
E2AB Ru1C C3D 5_554 3_575 107.1(5) ?
C4D Ru1C C3D . 3_575 64.2(11) ?
C1D Ru1C C3D 7_564 3_575 105.7(8) ?
C2C Ru1C C3D . 3_575 123.0(9) ?
C5AC Ru1C C1D 4_655 . 67.1(8) ?
C3D Ru1C C1D . . 64.8(7) ?
C2D Ru1C C1D . . 159.4(12) ?
C5BC Ru1C C1D 2_665 . 69.5(7) ?
Ru1D Ru1C C1D . . 92.7(5) ?
Ru3C Ru1C C1D 4_655 . 30.9(5) ?
E1BB Ru1C C1D 1_565 . 38.9(6) ?
E2BB Ru1C C1D 1_565 . 109.3(6) ?
E3AC Ru1C C1D 2_665 . 140.1(6) ?
E1AB Ru1C C1D 5 . 42.8(7) ?
E3BC Ru1C C1D 6_654 . 128.1(7) ?
Ru1C Ru1C C1D 3_575 . 91.4(7) ?
E2AB Ru1C C1D 5_554 . 106.0(6) ?
C4D Ru1C C1D . . 51.6(6) ?
C1D Ru1C C1D 7_564 . 169.6(6) ?
C2C Ru1C C1D . . 124.5(6) ?
C3D Ru1C C1D 3_575 . 78.4(7) ?
C3C Ru1D C2C . . 97.8(11) ?
C3C Ru1D C5AC . 4_655 112.0(13) ?
C2C Ru1D C5AC . 4_655 119.7(13) ?
C3C Ru1D C5BC . 2_665 120.0(13) ?
C2C Ru1D C5BC . 2_665 125.3(13) ?
C5AC Ru1D C5BC 4_655 2_665 82.9(9) ?
C3C Ru1D Ru1C . . 156.6(7) ?
C2C Ru1D Ru1C . . 103.7(9) ?
C5AC Ru1D Ru1C 4_655 . 48.5(8) ?
C5BC Ru1D Ru1C 2_665 . 52.6(8) ?
C3C Ru1D Ru3C . 4_655 96.9(6) ?
C2C Ru1D Ru3C . 4_655 163.7(10) ?
C5AC Ru1D Ru3C 4_655 4_655 47.2(4) ?
C5BC Ru1D Ru3C 2_665 4_655 50.6(4) ?
Ru1C Ru1D Ru3C . 4_655 60.7(2) ?
C3C Ru1D E2AC . 1_565 59.2(10) ?
C2C Ru1D E2AC . 1_565 60.7(11) ?
C5AC Ru1D E2AC 4_655 1_565 170.3(8) ?
C5BC Ru1D E2AC 2_665 1_565 104.8(7) ?
Ru1C Ru1D E2AC . 1_565 141.1(3) ?
Ru3C Ru1D E2AC 4_655 1_565 134.1(3) ?
C3C Ru1D E1BC . 1_565 57.5(10) ?
C2C Ru1D E1BC . 1_565 136.1(11) ?
C5AC Ru1D E1BC 4_655 1_565 103.8(5) ?
C5BC Ru1D E1BC 2_665 1_565 62.5(7) ?
Ru1C Ru1D E1BC . 1_565 109.8(3) ?
Ru3C Ru1D E1BC 4_655 1_565 59.0(2) ?
E2AC Ru1D E1BC 1_565 1_565 75.4(2) ?
C3C Ru1D E3AC . 2_665 139.0(10) ?
C2C Ru1D E3AC . 2_665 55.5(12) ?
C5AC Ru1D E3AC 4_655 2_665 108.5(8) ?
C5BC Ru1D E3AC 2_665 2_665 70.5(5) ?
Ru1C Ru1D E3AC . 2_665 63.3(2) ?
Ru3C Ru1D E3AC 4_655 2_665 115.2(3) ?
E2AC Ru1D E3AC 1_565 2_665 79.9(2) ?
E1BC Ru1D E3AC 1_565 2_665 117.8(3) ?
C3C Ru1D Ru1D . 3_575 97.2(14) ?
C2C Ru1D Ru1D . 3_575 94.2(14) ?
C5AC Ru1D Ru1D 4_655 3_575 129.6(6) ?
C5BC Ru1D Ru1D 2_665 3_575 46.7(6) ?
Ru1C Ru1D Ru1D . 3_575 90.3(3) ?
Ru3C Ru1D Ru1D 4_655 3_575 90.8(2) ?
E2AC Ru1D Ru1D 1_565 3_575 58.48(15) ?
E1BC Ru1D Ru1D 1_565 3_575 58.76(14) ?
E3AC Ru1D Ru1D 2_665 3_575 59.6(2) ?
C3C Ru1D E1AC . 5 55.7(11) ?
C2C Ru1D E1AC . 5 125.2(13) ?
C5AC Ru1D E1AC 4_655 5 56.3(7) ?
C5BC Ru1D E1AC 2_665 5 108.9(4) ?
Ru1C Ru1D E1AC . 5 103.3(3) ?
Ru3C Ru1D E1AC 4_655 5 59.4(2) ?
E2AC Ru1D E1AC 1_565 5 114.8(2) ?
E1BC Ru1D E1AC 1_565 5 73.5(2) ?
E3AC Ru1D E1AC 2_665 5 164.2(3) ?
Ru1D Ru1D E1AC 3_575 5 132.11(15) ?
C3C Ru1D E2BC . 5_554 54.5(11) ?
C2C Ru1D E2BC . 5_554 58.4(12) ?
C5AC Ru1D E2BC 4_655 5_554 98.7(7) ?
C5BC Ru1D E2BC 2_665 5_554 174.5(7) ?
Ru1C Ru1D E2BC . 5_554 132.1(4) ?
Ru3C Ru1D E2BC 4_655 5_554 127.2(3) ?
E2AC Ru1D E2BC 1_565 5_554 73.0(2) ?
E1BC Ru1D E2BC 1_565 5_554 111.9(2) ?
E3AC Ru1D E2BC 2_665 5_554 113.7(3) ?
Ru1D Ru1D E2BC 3_575 5_554 131.51(15) ?
E1AC Ru1D E2BC 5 5_554 68.1(2) ?
C3C Ru1D E3BC . 6_654 123.2(13) ?
C2C Ru1D E3BC . 6_654 57.6(12) ?
C5AC Ru1D E3BC 4_655 6_654 62.2(4) ?
C5BC Ru1D E3BC 2_665 6_654 115.3(8) ?
Ru1C Ru1D E3BC . 6_654 63.8(3) ?
Ru3C Ru1D E3BC 4_655 6_654 108.0(3) ?
E2AC Ru1D E3BC 1_565 6_654 117.9(2) ?
E1BC Ru1D E3BC 1_565 6_654 165.7(3) ?
E3AC Ru1D E3BC 2_665 6_654 71.9(2) ?
Ru1D Ru1D E3BC 3_575 6_654 131.36(15) ?
E1AC Ru1D E3BC 5 6_654 95.1(2) ?
E2BC Ru1D E3BC 5_554 6_654 70.0(2) ?
C3C Ru1D C4C . . 13.3(6) ?
C2C Ru1D C4C . . 111.0(10) ?
C5AC Ru1D C4C 4_655 . 102.9(10) ?
C5BC Ru1D C4C 2_665 . 110.4(9) ?
Ru1C Ru1D C4C . . 143.8(5) ?
Ru3C Ru1D C4C 4_655 . 83.7(4) ?
E2AC Ru1D C4C 1_565 . 69.1(6) ?
E1BC Ru1D C4C 1_565 . 48.6(7) ?
E3AC Ru1D C4C 2_665 . 148.3(8) ?
Ru1D Ru1D C4C 3_575 . 97.0(8) ?
E1AC Ru1D C4C 5 . 47.4(7) ?
E2BC Ru1D C4C 5_554 . 64.1(7) ?
E3BC Ru1D C4C 6_654 . 128.7(8) ?
C3C Ru1D C1C . 7_564 108.8(8) ?
C2C Ru1D C1C . 7_564 11.2(10) ?
C5AC Ru1D C1C 4_655 7_564 111.8(9) ?
C5BC Ru1D C1C 2_665 7_564 118.6(9) ?
Ru1C Ru1D C1C . 7_564 92.4(6) ?
Ru3C Ru1D C1C 4_655 7_564 152.6(6) ?
E2AC Ru1D C1C 1_565 7_564 69.9(7) ?
E1BC Ru1D C1C 1_565 7_564 144.3(8) ?
E3AC Ru1D C1C 2_665 7_564 48.1(8) ?
Ru1D Ru1D C1C 3_575 7_564 94.9(9) ?
E1AC Ru1D C1C 5 7_564 129.3(9) ?
E2BC Ru1D C1C 5_554 7_564 65.8(8) ?
E3BC Ru1D C1C 6_654 7_564 49.9(8) ?
C4C Ru1D C1C . 7_564 122.0(7) ?
C3C Ru1D C2D . . 164.1(13) ?
C2C Ru1D C2D . . 71.9(9) ?
C5AC Ru1D C2D 4_655 . 65.6(9) ?
C5BC Ru1D C2D 2_665 . 75.8(9) ?
Ru1C Ru1D C2D . . 31.9(3) ?
Ru3C Ru1D C2D 4_655 . 92.2(4) ?
E2AC Ru1D C2D 1_565 . 121.5(5) ?
E1BC Ru1D C2D 1_565 . 138.2(6) ?
E3AC Ru1D C2D 2_665 . 44.3(6) ?
Ru1D Ru1D C2D 3_575 . 95.7(7) ?
E1AC Ru1D C2D 5 . 119.9(7) ?
E2BC Ru1D C2D 5_554 . 109.7(6) ?
E3BC Ru1D C2D 6_654 . 41.1(7) ?
C4C Ru1D C2D . . 166.8(11) ?
C1C Ru1D C2D 7_564 . 60.7(6) ?
C3C Ru1D C2C . 3_575 100.6(13) ?
C2C Ru1D C2C . 3_575 61.7(18) ?
C5AC Ru1D C2C 4_655 3_575 146.1(9) ?
C5BC Ru1D C2C 2_665 3_575 72.9(6) ?
Ru1C Ru1D C2C . 3_575 97.6(5) ?
Ru3C Ru1D C2C 4_655 3_575 122.0(5) ?
E2AC Ru1D C2C 1_565 3_575 43.5(5) ?
E1BC Ru1D C2C 1_565 3_575 86.0(4) ?
E3AC Ru1D C2C 2_665 3_575 41.2(5) ?
Ru1D Ru1D C2C 3_575 3_575 32.5(4) ?
E1AC Ru1D C2C 5 3_575 154.6(5) ?
E2BC Ru1D C2C 5_554 3_575 107.6(5) ?
E3BC Ru1D C2C 6_654 3_575 107.1(4) ?
C4C Ru1D C2C . 3_575 107.5(9) ?
C1C Ru1D C2C 7_564 3_575 63.0(10) ?
C2D Ru1D C2C . 3_575 85.4(8) ?
C3C Ru1D C3C . 3_575 65.7(18) ?
C2C Ru1D C3C . 3_575 98.0(13) ?
C5AC Ru1D C3C 4_655 3_575 141.6(5) ?
C5BC Ru1D C3C 2_665 3_575 68.5(9) ?
Ru1C Ru1D C3C . 3_575 119.3(6) ?
Ru3C Ru1D C3C 4_655 3_575 94.4(4) ?
E2AC Ru1D C3C 1_565 3_575 41.4(4) ?
E1BC Ru1D C3C 1_565 3_575 40.5(3) ?
E3AC Ru1D C3C 2_665 3_575 86.1(5) ?
Ru1D Ru1D C3C 3_575 3_575 31.5(5) ?
E1AC Ru1D C3C 5 3_575 108.6(4) ?
E2BC Ru1D C3C 5_554 3_575 107.6(5) ?
E3BC Ru1D C3C 6_654 3_575 153.6(3) ?
C4C Ru1D C3C . 3_575 66.4(10) ?
C1C Ru1D C3C 7_564 3_575 104.4(9) ?
C2D Ru1D C3C . 3_575 126.7(9) ?
C2C Ru1D C3C 3_575 3_575 47.3(5) ?
C4A Ru2A C4D . . 129.4(12) ?
C4A Ru2A C1A . . 97.6(9) ?
C4D Ru2A C1A . . 132.4(8) ?
C4A Ru2A C2A . 7_565 133.2(10) ?
C4D Ru2A C2A . 7_565 97.3(8) ?
C1A Ru2A C2A . 7_565 35.7(6) ?
C4A Ru2A C3D . . 93.2(10) ?
C4D Ru2A C3D . . 36.3(6) ?
C1A Ru2A C3D . . 167.1(11) ?
C2A Ru2A C3D 7_565 . 133.5(7) ?
C4A Ru2A E2AA . 5 143.0(14) ?
C4D Ru2A E2AA . 5 57.4(11) ?
C1A Ru2A E2AA . 5 90.6(8) ?
C2A Ru2A E2AA 7_565 5 61.1(10) ?
C3D Ru2A E2AA . 5 85.0(8) ?
C4A Ru2A E1BA . 1_565 60.3(12) ?
C4D Ru2A E1BA . 1_565 137.2(14) ?
C1A Ru2A E1BA . 1_565 56.3(9) ?
C2A Ru2A E1BA 7_565 1_565 84.6(9) ?
C3D Ru2A E1BA . 1_565 125.0(11) ?
E2AA Ru2A E1BA 5 1_565 145.5(4) ?
C4A Ru2A E2BA . 1_565 140.4(14) ?
C4D Ru2A E2BA . 1_565 58.9(11) ?
C1A Ru2A E2BA . 1_565 81.5(9) ?
C2A Ru2A E2BA 7_565 1_565 57.6(10) ?
C3D Ru2A E2BA . 1_565 85.7(9) ?
E2AA Ru2A E2BA 5 1_565 76.5(2) ?
E1BA Ru2A E2BA 1_565 1_565 88.2(2) ?
C4A Ru2A E2AB . 5_554 57.3(11) ?
C4D Ru2A E2AB . 5_554 83.5(10) ?
C1A Ru2A E2AB . 5_554 136.8(10) ?
C2A Ru2A E2AB 7_565 5_554 146.4(13) ?
C3D Ru2A E2AB . 5_554 55.7(9) ?
E2AA Ru2A E2AB 5 5_554 92.7(2) ?
E1BA Ru2A E2AB 1_565 5_554 117.4(3) ?
E2BA Ru2A E2AB 1_565 5_554 141.0(4) ?
C4A Ru2A E1AA . 5_554 59.3(11) ?
C4D Ru2A E1AA . 5_554 146.9(14) ?
C1A Ru2A E1AA . 5_554 58.9(10) ?
C2A Ru2A E1AA 7_565 5_554 84.1(9) ?
C3D Ru2A E1AA . 5_554 133.5(10) ?
E2AA Ru2A E1AA 5 5_554 96.1(3) ?
E1BA Ru2A E1AA 1_565 5_554 75.8(2) ?
E2BA Ru2A E1AA 1_565 5_554 139.9(4) ?
E2AB Ru2A E1AA 5_554 5_554 77.9(2) ?
C4A Ru2A E2BB . 1_565 56.9(12) ?
C4D Ru2A E2BB . 1_565 84.0(10) ?
C1A Ru2A E2BB . 1_565 124.8(11) ?
C2A Ru2A E2BB 7_565 1_565 139.9(13) ?
C3D Ru2A E2BB . 1_565 56.6(9) ?
E2AA Ru2A E2BB 5 1_565 140.6(4) ?
E1BA Ru2A E2BB 1_565 1_565 68.9(2) ?
E2BA Ru2A E2BB 1_565 1_565 91.0(2) ?
E2AB Ru2A E2BB 5_554 1_565 73.7(3) ?
E1AA Ru2A E2BB 5_554 1_565 115.9(3) ?
C4A Ru2A C3A . . 17.3(8) ?
C4D Ru2A C3A . . 146.6(9) ?
C1A Ru2A C3A . . 80.3(7) ?
C2A Ru2A C3A 7_565 . 115.9(8) ?
C3D Ru2A C3A . . 110.3(7) ?
E2AA Ru2A C3A 5 . 142.7(9) ?
E1BA Ru2A C3A 1_565 . 49.0(8) ?
E2BA Ru2A C3A 1_565 . 136.3(9) ?
E2AB Ru2A C3A 5_554 . 71.3(7) ?
E1AA Ru2A C3A 5_554 . 48.3(8) ?
E2BB Ru2A C3A 1_565 . 68.3(7) ?
C4A Ru2A Ru2A . 3_565 90.3(14) ?
C4D Ru2A Ru2A . 3_565 91.6(14) ?
C1A Ru2A Ru2A . 3_565 95.0(13) ?
C2A Ru2A Ru2A 7_565 3_565 91.3(13) ?
C3D Ru2A Ru2A . 3_565 92.0(12) ?
E2AA Ru2A Ru2A 5 3_565 52.9(2) ?
E1BA Ru2A Ru2A 1_565 3_565 131.1(2) ?
E2BA Ru2A Ru2A 1_565 3_565 129.4(2) ?
E2AB Ru2A Ru2A 5_554 3_565 55.1(2) ?
E1AA Ru2A Ru2A 5_554 3_565 55.3(2) ?
E2BB Ru2A Ru2A 1_565 3_565 128.8(2) ?
C3A Ru2A Ru2A . 3_565 91.6(9) ?
C4A Ru2A Ru2A . 3_575 89.7(14) ?
C4D Ru2A Ru2A . 3_575 88.4(14) ?
C1A Ru2A Ru2A . 3_575 85.0(13) ?
C2A Ru2A Ru2A 7_565 3_575 88.7(13) ?
C3D Ru2A Ru2A . 3_575 88.0(12) ?
E2AA Ru2A Ru2A 5 3_575 127.1(2) ?
E1BA Ru2A Ru2A 1_565 3_575 48.9(2) ?
E2BA Ru2A Ru2A 1_565 3_575 50.6(2) ?
E2AB Ru2A Ru2A 5_554 3_575 124.9(2) ?
E1AA Ru2A Ru2A 5_554 3_575 124.7(2) ?
E2BB Ru2A Ru2A 1_565 3_575 51.2(2) ?
C3A Ru2A Ru2A . 3_575 88.4(9) ?
Ru2A Ru2A Ru2A 3_565 3_575 180.0(9) ?
C4A Ru2A Ru2B . 7_564 18.0(8) ?
C4D Ru2A Ru2B . 7_564 111.5(7) ?
C1A Ru2A Ru2B . 7_564 115.4(4) ?
C2A Ru2A Ru2B 7_565 7_564 151.0(6) ?
C3D Ru2A Ru2B . 7_564 75.2(4) ?
E2AA Ru2A Ru2B 5 7_564 138.7(3) ?
E1BA Ru2A Ru2B 1_565 7_564 72.1(2) ?
E2BA Ru2A Ru2B 1_565 7_564 135.8(3) ?
E2AB Ru2A Ru2B 5_554 7_564 46.2(2) ?
E1AA Ru2A Ru2B 5_554 7_564 73.9(2) ?
E2BB Ru2A Ru2B 1_565 7_564 45.3(2) ?
C3A Ru2A Ru2B . 7_564 35.2(5) ?
Ru2A Ru2A Ru2B 3_565 7_564 91.40(14) ?
Ru2A Ru2A Ru2B 3_575 7_564 88.60(14) ?
C4A Ru2A Ru2B . . 146.2(9) ?
C4D Ru2A Ru2B . . 16.8(6) ?
C1A Ru2A Ru2B . . 115.9(4) ?
C2A Ru2A Ru2B 7_565 . 80.5(6) ?
C3D Ru2A Ru2B . . 53.0(4) ?
E2AA Ru2A Ru2B 5 . 46.8(2) ?
E1BA Ru2A Ru2B 1_565 . 135.4(3) ?
E2BA Ru2A Ru2B 1_565 . 48.6(2) ?
E2AB Ru2A Ru2B 5_554 . 97.0(3) ?
E1AA Ru2A Ru2B 5_554 . 142.7(3) ?
E2BB Ru2A Ru2B 1_565 . 97.3(3) ?
C3A Ru2A Ru2B . . 163.3(6) ?
Ru2A Ru2A Ru2B 3_565 . 91.2(2) ?
Ru2A Ru2A Ru2B 3_575 . 88.8(2) ?
Ru2B Ru2A Ru2B 7_564 . 128.3(3) ?
C4A Ru2A Ru3A . 1_655 76.3(8) ?
C4D Ru2A Ru3A . 1_655 153.5(8) ?
C1A Ru2A Ru3A . 1_655 21.3(4) ?
C2A Ru2A Ru3A 7_565 1_655 56.9(6) ?
C3D Ru2A Ru3A . 1_655 167.5(8) ?
E2AA Ru2A Ru3A 5 1_655 107.5(3) ?
E1BA Ru2A Ru3A 1_565 1_655 43.7(3) ?
E2BA Ru2A Ru3A 1_565 1_655 98.0(3) ?
E2AB Ru2A Ru3A 5_554 1_655 121.0(3) ?
E1AA Ru2A Ru3A 5_554 1_655 46.0(3) ?
E2BB Ru2A Ru3A 1_565 1_655 111.2(3) ?
C3A Ru2A Ru3A . 1_655 59.1(5) ?
Ru2A Ru2A Ru3A 3_565 1_655 94.8(3) ?
Ru2A Ru2A Ru3A 3_575 1_655 85.2(3) ?
Ru2B Ru2A Ru3A 7_564 1_655 94.1(2) ?
Ru2B Ru2A Ru3A . 1_655 137.1(2) ?
C4A Ru2A Ru1A . 7_565 151.6(9) ?
C4D Ru2A Ru1A . 7_565 78.9(6) ?
C1A Ru2A Ru1A . 7_565 54.5(4) ?
C2A Ru2A Ru1A 7_565 7_565 18.9(6) ?
C3D Ru2A Ru1A . 7_565 115.2(4) ?
E2AA Ru2A Ru1A 5 7_565 45.9(2) ?
E1BA Ru2A Ru1A 1_565 7_565 101.0(3) ?
E2BA Ru2A Ru1A 1_565 7_565 49.7(2) ?
E2AB Ru2A Ru1A 5_554 7_565 138.1(2) ?
E1AA Ru2A Ru1A 5_554 7_565 97.1(3) ?
E2BB Ru2A Ru1A 1_565 7_565 140.4(3) ?
C3A Ru2A Ru1A . 7_565 134.5(6) ?
Ru2A Ru2A Ru1A 3_565 7_565 87.5(2) ?
Ru2A Ru2A Ru1A 3_575 7_565 92.5(2) ?
Ru2B Ru2A Ru1A 7_564 7_565 169.6(3) ?
Ru2B Ru2A Ru1A . 7_565 62.2(2) ?
Ru3A Ru2A Ru1A 1_655 7_565 75.7(2) ?
C4D Ru2B C4A . 7_565 129.1(12) ?
C4D Ru2B C1D . . 97.5(9) ?
C4A Ru2B C1D 7_565 . 132.9(8) ?
C4D Ru2B C2D . 7_565 132.6(10) ?
C4A Ru2B C2D 7_565 7_565 98.1(8) ?
C1D Ru2B C2D . 7_565 35.0(5) ?
C4D Ru2B C3A . 7_565 93.0(9) ?
C4A Ru2B C3A 7_565 7_565 36.2(6) ?
C1D Ru2B C3A . 7_565 168.6(9) ?
C2D Ru2B C3A 7_565 7_565 134.3(7) ?
C4D Ru2B E1BB . 1_565 59.0(12) ?
C4A Ru2B E1BB 7_565 1_565 138.3(14) ?
C1D Ru2B E1BB . 1_565 57.1(9) ?
C2D Ru2B E1BB 7_565 1_565 84.2(9) ?
C3A Ru2B E1BB 7_565 1_565 126.6(11) ?
C4D Ru2B E2BB . 5 140.7(15) ?
C4A Ru2B E2BB 7_565 5 59.1(11) ?
C1D Ru2B E2BB . 5 90.3(8) ?
C2D Ru2B E2BB 7_565 5 63.3(10) ?
C3A Ru2B E2BB 7_565 5 84.3(9) ?
E1BB Ru2B E2BB 1_565 5 146.8(4) ?
C4D Ru2B E2AB . 1_565 142.3(15) ?
C4A Ru2B E2AB 7_565 1_565 57.9(10) ?
C1D Ru2B E2AB . 1_565 82.3(8) ?
C2D Ru2B E2AB 7_565 1_565 56.4(10) ?
C3A Ru2B E2AB 7_565 1_565 86.7(8) ?
E1BB Ru2B E2AB 1_565 1_565 91.5(3) ?
E2BB Ru2B E2AB 5 1_565 76.9(2) ?
C4D Ru2B E2AA . 5 56.0(12) ?
C4A Ru2B E2AA 7_565 5 86.1(10) ?
C1D Ru2B E2AA . 5 132.9(10) ?
C2D Ru2B E2AA 7_565 5 145.5(13) ?
C3A Ru2B E2AA 7_565 5 57.5(9) ?
E1BB Ru2B E2AA 1_565 5 115.0(3) ?
E2BB Ru2B E2AA 5 5 91.0(3) ?
E2AB Ru2B E2AA 1_565 5 143.4(4) ?
C4D Ru2B E1AB . 5 59.1(12) ?
C4A Ru2B E1AB 7_565 5 146.1(14) ?
C1D Ru2B E1AB . 5 59.4(9) ?
C2D Ru2B E1AB 7_565 5 85.1(9) ?
C3A Ru2B E1AB 7_565 5 130.9(10) ?
E1BB Ru2B E1AB 1_565 5 75.6(2) ?
E2BB Ru2B E1AB 5 5 93.8(3) ?
E2AB Ru2B E1AB 1_565 5 140.7(4) ?
E2AA Ru2B E1AB 5 5 73.5(2) ?
C4D Ru2B E2BA . 1_565 58.2(12) ?
C4A Ru2B E2BA 7_565 1_565 81.1(10) ?
C1D Ru2B E2BA . 1_565 128.5(11) ?
C2D Ru2B E2BA 7_565 1_565 140.6(13) ?
C3A Ru2B E2BA 7_565 1_565 54.8(9) ?
E1BB Ru2B E2BA 1_565 1_565 72.0(2) ?
E2BB Ru2B E2BA 5 1_565 138.5(4) ?
E2AB Ru2B E2BA 1_565 1_565 92.5(3) ?
E2AA Ru2B E2BA 5 1_565 73.9(2) ?
E1AB Ru2B E2BA 5 1_565 117.2(3) ?
C4D Ru2B C3D . . 17.3(8) ?
C4A Ru2B C3D 7_565 . 146.3(9) ?
C1D Ru2B C3D . . 80.3(7) ?
C2D Ru2B C3D 7_565 . 115.3(8) ?
C3A Ru2B C3D 7_565 . 110.3(7) ?
E1BB Ru2B C3D 1_565 . 48.1(8) ?
E2BB Ru2B C3D 5 . 139.7(9) ?
E2AB Ru2B C3D 1_565 . 139.0(9) ?
E2AA Ru2B C3D 5 . 69.0(7) ?
E1AB Ru2B C3D 5 . 47.9(8) ?
E2BA Ru2B C3D 1_565 . 70.7(7) ?
C4D Ru2B Ru2B . 3_565 89.4(15) ?
C4A Ru2B Ru2B 7_565 3_565 92.4(13) ?
C1D Ru2B Ru2B . 3_565 94.2(12) ?
C2D Ru2B Ru2B 7_565 3_565 93.0(12) ?
C3A Ru2B Ru2B 7_565 3_565 90.2(12) ?
E1BB Ru2B Ru2B 1_565 3_565 129.3(2) ?
E2BB Ru2B Ru2B 5 3_565 51.4(2) ?
E2AB Ru2B Ru2B 1_565 3_565 128.2(2) ?
E2AA Ru2B Ru2B 5 3_565 52.5(2) ?
E1AB Ru2B Ru2B 5 3_565 53.7(2) ?
E2BA Ru2B Ru2B 1_565 3_565 126.4(2) ?
C3D Ru2B Ru2B . 3_565 90.0(9) ?
C4D Ru2B Ru2B . 3_575 90.6(15) ?
C4A Ru2B Ru2B 7_565 3_575 87.6(13) ?
C1D Ru2B Ru2B . 3_575 85.8(12) ?
C2D Ru2B Ru2B 7_565 3_575 87.0(12) ?
C3A Ru2B Ru2B 7_565 3_575 89.8(12) ?
E1BB Ru2B Ru2B 1_565 3_575 50.7(2) ?
E2BB Ru2B Ru2B 5 3_575 128.6(2) ?
E2AB Ru2B Ru2B 1_565 3_575 51.8(2) ?
E2AA Ru2B Ru2B 5 3_575 127.5(2) ?
E1AB Ru2B Ru2B 5 3_575 126.3(2) ?
E2BA Ru2B Ru2B 1_565 3_575 53.6(2) ?
C3D Ru2B Ru2B . 3_575 90.0(9) ?
Ru2B Ru2B Ru2B 3_565 3_575 180.0(8) ?
C4D Ru2B Ru3C . 4_655 76.4(8) ?
C4A Ru2B Ru3C 7_565 4_655 153.9(7) ?
C1D Ru2B Ru3C . 4_655 21.2(4) ?
C2D Ru2B Ru3C 7_565 4_655 56.2(5) ?
C3A Ru2B Ru3C 7_565 4_655 168.8(6) ?
E1BB Ru2B Ru3C 1_565 4_655 44.4(2) ?
E2BB Ru2B Ru3C 5 4_655 106.2(3) ?
E2AB Ru2B Ru3C 1_565 4_655 99.4(3) ?
E2AA Ru2B Ru3C 5 4_655 117.2(3) ?
E1AB Ru2B Ru3C 5 4_655 46.2(2) ?
E2BA Ru2B Ru3C 1_565 4_655 115.1(3) ?
C3D Ru2B Ru3C . 4_655 59.1(5) ?
Ru2B Ru2B Ru3C 3_565 4_655 93.3(2) ?
Ru2B Ru2B Ru3C 3_575 4_655 86.7(2) ?
C4D Ru2B Ru2A . 7_565 146.1(9) ?
C4A Ru2B Ru2A 7_565 7_565 16.9(6) ?
C1D Ru2B Ru2A . 7_565 116.2(4) ?
C2D Ru2B Ru2A 7_565 7_565 81.2(6) ?
C3A Ru2B Ru2A 7_565 7_565 53.1(4) ?
E1BB Ru2B Ru2A 1_565 7_565 137.4(3) ?
E2BB Ru2B Ru2A 5 7_565 48.3(2) ?
E2AB Ru2B Ru2A 1_565 7_565 47.6(2) ?
E2AA Ru2B Ru2A 5 7_565 98.9(2) ?
E1AB Ru2B Ru2A 5 7_565 141.7(3) ?
E2BA Ru2B Ru2A 1_565 7_565 95.2(2) ?
C3D Ru2B Ru2A . 7_565 163.3(6) ?
Ru2B Ru2B Ru2A 3_565 7_565 91.40(14) ?
Ru2B Ru2B Ru2A 3_575 7_565 88.60(14) ?
Ru3C Ru2B Ru2A 4_655 7_565 137.4(2) ?
C4D Ru2B Ru2A . . 17.8(8) ?
C4A Ru2B Ru2A 7_565 . 111.4(6) ?
C1D Ru2B Ru2A . . 115.3(4) ?
C2D Ru2B Ru2A 7_565 . 150.3(6) ?
C3A Ru2B Ru2A 7_565 . 75.3(4) ?
E1BB Ru2B Ru2A 1_565 . 72.0(2) ?
E2BB Ru2B Ru2A 5 . 135.3(3) ?
E2AB Ru2B Ru2A 1_565 . 139.1(3) ?
E2AA Ru2B Ru2A 5 . 44.6(2) ?
E1AB Ru2B Ru2A 5 . 72.3(2) ?
E2BA Ru2B Ru2A 1_565 . 47.2(2) ?
C3D Ru2B Ru2A . . 35.0(5) ?
Ru2B Ru2B Ru2A 3_565 . 88.8(2) ?
Ru2B Ru2B Ru2A 3_575 . 91.2(2) ?
Ru3C Ru2B Ru2A 4_655 . 94.1(2) ?
Ru2A Ru2B Ru2A 7_565 . 128.3(3) ?
C4D Ru2B Ru1C . 7_565 151.6(9) ?
C4A Ru2B Ru1C 7_565 7_565 79.2(6) ?
C1D Ru2B Ru1C . 7_565 54.8(4) ?
C2D Ru2B Ru1C 7_565 7_565 20.2(6) ?
C3A Ru2B Ru1C 7_565 7_565 115.1(4) ?
E1BB Ru2B Ru1C 1_565 7_565 103.1(3) ?
E2BB Ru2B Ru1C 5 7_565 46.1(2) ?
E2AB Ru2B Ru1C 1_565 7_565 49.6(2) ?
E2AA Ru2B Ru1C 5 7_565 136.0(3) ?
E1AB Ru2B Ru1C 5 7_565 96.8(3) ?
E2BA Ru2B Ru1C 1_565 7_565 142.0(3) ?
C3D Ru2B Ru1C . 7_565 134.5(6) ?
Ru2B Ru2B Ru1C 3_565 7_565 86.6(2) ?
Ru2B Ru2B Ru1C 3_575 7_565 93.4(2) ?
Ru3C Ru2B Ru1C 4_655 7_565 75.8(2) ?
Ru2A Ru2B Ru1C 7_565 7_565 62.2(2) ?
Ru2A Ru2B Ru1C . 7_565 168.7(3) ?
C4B Ru2C C4C . . 129.7(12) ?
C4B Ru2C C1B . . 97.6(9) ?
C4C Ru2C C1B . . 132.6(8) ?
C4B Ru2C C3C . . 93.3(10) ?
C4C Ru2C C3C . . 36.5(6) ?
C1B Ru2C C3C . . 168.9(6) ?
C4B Ru2C C2B . 7_565 132.9(10) ?
C4C Ru2C C2B . 7_565 97.4(8) ?
C1B Ru2C C2B . 7_565 35.2(6) ?
C3C Ru2C C2B . 7_565 133.8(7) ?
C4B Ru2C E1BD . 5_554 61.5(12) ?
C4C Ru2C E1BD . 5_554 136.4(13) ?
C1B Ru2C E1BD . 5_554 60.0(10) ?
C3C Ru2C E1BD . 5_554 127.8(11) ?
C2B Ru2C E1BD 7_565 5_554 85.0(10) ?
C4B Ru2C E2AD . 1_565 139.6(14) ?
C4C Ru2C E2AD . 1_565 60.2(11) ?
C1B Ru2C E2AD . 1_565 86.2(9) ?
C3C Ru2C E2AD . 1_565 84.5(9) ?
C2B Ru2C E2AD 7_565 1_565 60.2(10) ?
E1BD Ru2C E2AD 5_554 1_565 144.8(4) ?
C4B Ru2C E2AC . 1_565 55.1(11) ?
C4C Ru2C E2AC . 1_565 87.5(10) ?
C1B Ru2C E2AC . 1_565 128.6(11) ?
C3C Ru2C E2AC . 1_565 57.7(9) ?
C2B Ru2C E2AC 7_565 1_565 142.1(13) ?
E1BD Ru2C E2AC 5_554 1_565 116.6(3) ?
E2AD Ru2C E2AC 1_565 1_565 91.3(2) ?
C4B Ru2C E2BD . 5 144.1(14) ?
C4C Ru2C E2BD . 5 56.5(10) ?
C1B Ru2C E2BD . 5 85.3(9) ?
C3C Ru2C E2BD . 5 86.7(8) ?
C2B Ru2C E2BD 7_565 5 58.2(10) ?
E1BD Ru2C E2BD 5_554 5 90.4(2) ?
E2AD Ru2C E2BD 1_565 5 76.3(2) ?
E2AC Ru2C E2BD 1_565 5 143.6(4) ?
C4B Ru2C E2BC . 5_554 59.5(12) ?
C4C Ru2C E2BC . 5_554 80.4(10) ?
C1B Ru2C E2BC . 5_554 132.9(11) ?
C3C Ru2C E2BC . 5_554 55.1(10) ?
C2B Ru2C E2BC 7_565 5_554 143.5(13) ?
E1BD Ru2C E2BC 5_554 5_554 73.0(2) ?
E2AD Ru2C E2BC 1_565 5_554 138.8(4) ?
E2AC Ru2C E2BC 1_565 5_554 74.4(2) ?
E2BD Ru2C E2BC 5 5_554 92.5(2) ?
C4B Ru2C E1AD . 1_565 58.3(11) ?
C4C Ru2C E1AD . 1_565 147.8(13) ?
C1B Ru2C E1AD . 1_565 55.3(10) ?
C3C Ru2C E1AD . 1_565 131.3(10) ?
C2B Ru2C E1AD 7_565 1_565 83.1(9) ?
E1BD Ru2C E1AD 5_554 1_565 75.8(2) ?
E2AD Ru2C E1AD 1_565 1_565 93.7(2) ?
E2AC Ru2C E1AD 1_565 1_565 73.7(2) ?
E2BD Ru2C E1AD 5 1_565 140.1(4) ?
E2BC Ru2C E1AD 5_554 1_565 117.7(3) ?
C4B Ru2C C3B . . 17.2(8) ?
C4C Ru2C C3B . . 146.4(9) ?
C1B Ru2C C3B . . 80.7(7) ?
C3C Ru2C C3B . . 110.4(7) ?
C2B Ru2C C3B 7_565 . 115.9(8) ?
E1BD Ru2C C3B 5_554 . 49.3(8) ?
E2AD Ru2C C3B 1_565 . 140.2(9) ?
E2AC Ru2C C3B 1_565 . 69.1(7) ?
E2BD Ru2C C3B 5 . 138.9(9) ?
E2BC Ru2C C3B 5_554 . 70.6(7) ?
E1AD Ru2C C3B 1_565 . 48.3(8) ?
C4B Ru2C Ru2C . 3_575 87.9(14) ?
C4C Ru2C Ru2C . 3_575 93.8(13) ?
C1B Ru2C Ru2C . 3_575 89.0(13) ?
C3C Ru2C Ru2C . 3_575 90.0(12) ?
C2B Ru2C Ru2C 7_565 3_575 90.0(13) ?
E1BD Ru2C Ru2C 5_554 3_575 129.7(2) ?
E2AD Ru2C Ru2C 1_565 3_575 51.77(14) ?
E2AC Ru2C Ru2C 1_565 3_575 52.1(2) ?
E2BD Ru2C Ru2C 5 3_575 127.98(14) ?
E2BC Ru2C Ru2C 5_554 3_575 126.54(15) ?
E1AD Ru2C Ru2C 1_565 3_575 54.0(2) ?
C3B Ru2C Ru2C . 3_575 90.3(9) ?
C4B Ru2C Ru2C . 3_565 92.1(14) ?
C4C Ru2C Ru2C . 3_565 86.2(13) ?
C1B Ru2C Ru2C . 3_565 91.0(13) ?
C3C Ru2C Ru2C . 3_565 90.0(12) ?
C2B Ru2C Ru2C 7_565 3_565 90.0(13) ?
E1BD Ru2C Ru2C 5_554 3_565 50.3(2) ?
E2AD Ru2C Ru2C 1_565 3_565 128.23(14) ?
E2AC Ru2C Ru2C 1_565 3_565 127.9(2) ?
E2BD Ru2C Ru2C 5 3_565 52.02(14) ?
E2BC Ru2C Ru2C 5_554 3_565 53.46(15) ?
E1AD Ru2C Ru2C 1_565 3_565 126.0(2) ?
C3B Ru2C Ru2C . 3_565 89.7(9) ?
Ru2C Ru2C Ru2C 3_575 3_565 180.0(8) ?
C4B Ru2C Ru2D . . 146.9(9) ?
C4C Ru2C Ru2D . . 17.4(6) ?
C1B Ru2C Ru2D . . 115.4(4) ?
C3C Ru2C Ru2D . . 53.6(4) ?
C2B Ru2C Ru2D 7_565 . 80.2(5) ?
E1BD Ru2C Ru2D 5_554 . 136.3(2) ?
E2AD Ru2C Ru2D 1_565 . 47.9(2) ?
E2AC Ru2C Ru2D 1_565 . 99.6(3) ?
E2BD Ru2C Ru2D 5 . 47.1(2) ?
E2BC Ru2C Ru2D 5_554 . 95.7(2) ?
E1AD Ru2C Ru2D 1_565 . 141.4(2) ?
C3B Ru2C Ru2D . . 163.9(6) ?
Ru2C Ru2C Ru2D 3_575 . 91.33(12) ?
Ru2C Ru2C Ru2D 3_565 . 88.67(12) ?
C4B Ru2C Ru2D . 7_564 16.9(8) ?
C4C Ru2C Ru2D . 7_564 112.8(7) ?
C1B Ru2C Ru2D . 7_564 114.6(4) ?
C3C Ru2C Ru2D . 7_564 76.4(4) ?
C2B Ru2C Ru2D 7_565 7_564 149.8(6) ?
E1BD Ru2C Ru2D 5_554 7_564 72.8(2) ?
E2AD Ru2C Ru2D 1_565 7_564 136.2(2) ?
E2AC Ru2C Ru2D 1_565 7_564 45.3(2) ?
E2BD Ru2C Ru2D 5 7_564 139.7(2) ?
E2BC Ru2C Ru2D 5_554 7_564 48.0(2) ?
E1AD Ru2C Ru2D 1_565 7_564 71.9(2) ?
C3B Ru2C Ru2D . 7_564 34.0(5) ?
Ru2C Ru2C Ru2D 3_575 7_564 88.81(12) ?
Ru2C Ru2C Ru2D 3_565 7_564 91.19(12) ?
Ru2D Ru2C Ru2D . 7_564 130.0(3) ?
C4B Ru2C Ru3B . . 76.5(8) ?
C4C Ru2C Ru3B . . 152.9(7) ?
C1B Ru2C Ru3B . . 21.9(5) ?
C3C Ru2C Ru3B . . 169.0(6) ?
C2B Ru2C Ru3B 7_565 . 56.6(6) ?
E1BD Ru2C Ru3B 5_554 . 43.4(3) ?
E2AD Ru2C Ru3B 1_565 . 106.0(3) ?
E2AC Ru2C Ru3B 1_565 . 117.4(3) ?
E2BD Ru2C Ru3B 5 . 99.0(3) ?
E2BC Ru2C Ru3B 5_554 . 115.0(3) ?
E1AD Ru2C Ru3B 1_565 . 46.1(3) ?
C3B Ru2C Ru3B . . 59.4(5) ?
Ru2C Ru2C Ru3B 3_575 . 93.8(2) ?
Ru2C Ru2C Ru3B 3_565 . 86.2(3) ?
Ru2D Ru2C Ru3B . . 136.5(2) ?
Ru2D Ru2C Ru3B 7_564 . 93.3(2) ?
C4B Ru2C Ru1B . 7_565 151.2(9) ?
C4C Ru2C Ru1B . 7_565 78.9(6) ?
C1B Ru2C Ru1B . 7_565 54.1(4) ?
C3C Ru2C Ru1B . 7_565 114.8(4) ?
C2B Ru2C Ru1B 7_565 7_565 19.3(6) ?
E1BD Ru2C Ru1B 5_554 7_565 102.0(3) ?
E2AD Ru2C Ru1B 1_565 7_565 44.9(2) ?
E2AC Ru2C Ru1B 1_565 7_565 135.1(2) ?
E2BD Ru2C Ru1B 5 7_565 49.9(2) ?
E2BC Ru2C Ru1B 5_554 7_565 142.3(2) ?
E1AD Ru2C Ru1B 1_565 7_565 96.0(3) ?
C3B Ru2C Ru1B . 7_565 134.7(6) ?
Ru2C Ru2C Ru1B 3_575 7_565 86.0(2) ?
Ru2C Ru2C Ru1B 3_565 7_565 94.0(2) ?
Ru2D Ru2C Ru1B . 7_565 61.5(2) ?
Ru2D Ru2C Ru1B 7_564 7_565 167.6(3) ?
Ru3B Ru2C Ru1B . 7_565 75.8(2) ?
C4C Ru2D C4B . 7_565 132.3(12) ?
C4C Ru2D C3B . 7_565 95.3(10) ?
C4B Ru2D C3B 7_565 7_565 37.1(6) ?
C4C Ru2D C1C . . 96.8(9) ?
C4B Ru2D C1C 7_565 . 130.9(8) ?
C3B Ru2D C1C 7_565 . 166.9(9) ?
C4C Ru2D C2C . 7_565 130.9(10) ?
C4B Ru2D C2C 7_565 7_565 96.8(8) ?
C3B Ru2D C2C 7_565 7_565 133.8(7) ?
C1C Ru2D C2C . 7_565 34.4(5) ?
C4C Ru2D E2AC . 5 141.8(14) ?
C4B Ru2D E2AC 7_565 5 55.9(10) ?
C3B Ru2D E2AC 7_565 5 85.4(8) ?
C1C Ru2D E2AC . 5 88.2(8) ?
C2C Ru2D E2AC 7_565 5 59.6(9) ?
C4C Ru2D E1BC . 1_565 61.2(12) ?
C4B Ru2D E1BC 7_565 1_565 138.8(13) ?
C3B Ru2D E1BC 7_565 1_565 125.5(11) ?
C1C Ru2D E1BC . 1_565 57.6(10) ?
C2C Ru2D E1BC 7_565 1_565 84.5(9) ?
E2AC Ru2D E1BC 5 1_565 144.1(3) ?
C4C Ru2D E2BD . 5 57.2(11) ?
C4B Ru2D E2BD 7_565 5 84.2(10) ?
C3B Ru2D E2BD 7_565 5 57.3(10) ?
C1C Ru2D E2BD . 5 134.6(11) ?
C2C Ru2D E2BD 7_565 5 143.7(12) ?
E2AC Ru2D E2BD 5 5 93.0(2) ?
E1BC Ru2D E2BD 1_565 5 118.1(3) ?
C4C Ru2D E2AD . 1_565 59.6(12) ?
C4B Ru2D E2AD 7_565 1_565 85.8(10) ?
C3B Ru2D E2AD 7_565 1_565 56.8(10) ?
C1C Ru2D E2AD . 1_565 126.7(11) ?
C2C Ru2D E2AD 7_565 1_565 141.2(12) ?
E2AC Ru2D E2AD 5 1_565 141.1(3) ?
E1BC Ru2D E2AD 1_565 1_565 69.4(2) ?
E2BD Ru2D E2AD 5 1_565 75.1(2) ?
C4C Ru2D E2BC . 1_565 142.5(14) ?
C4B Ru2D E2BC 7_565 1_565 59.4(11) ?
C3B Ru2D E2BC 7_565 1_565 85.7(9) ?
C1C Ru2D E2BC . 1_565 81.7(9) ?
C2C Ru2D E2BC 7_565 1_565 58.6(10) ?
E2AC Ru2D E2BC 5 1_565 75.7(2) ?
E1BC Ru2D E2BC 1_565 1_565 87.9(2) ?
E2BD Ru2D E2BC 5 1_565 142.3(3) ?
E2AD Ru2D E2BC 1_565 1_565 91.2(2) ?
C4C Ru2D E1AC . 5 57.8(11) ?
C4B Ru2D E1AC 7_565 5 145.5(13) ?
C3B Ru2D E1AC 7_565 5 135.1(11) ?
C1C Ru2D E1AC . 5 56.9(10) ?
C2C Ru2D E1AC 7_565 5 81.4(8) ?
E2AC Ru2D E1AC 5 5 95.6(2) ?
E1BC Ru2D E1AC 1_565 5 75.6(2) ?
E2BD Ru2D E1AC 5 5 77.9(2) ?
E2AD Ru2D E1AC 1_565 5 117.0(3) ?
E2BC Ru2D E1AC 1_565 5 138.1(3) ?
C4C Ru2D C3C . . 16.9(8) ?
C4B Ru2D C3C 7_565 . 148.9(9) ?
C3B Ru2D C3C 7_565 . 111.8(7) ?
C1C Ru2D C3C . . 80.0(6) ?
C2C Ru2D C3C 7_565 . 114.3(8) ?
E2AC Ru2D C3C 5 . 142.6(9) ?
E1BC Ru2D C3C 1_565 . 48.8(8) ?
E2BD Ru2D C3C 5 . 71.9(7) ?
E2AD Ru2D C3C 1_565 . 69.2(7) ?
E2BC Ru2D C3C 1_565 . 136.0(9) ?
E1AC Ru2D C3C 5 . 48.5(8) ?
C4C Ru2D Ru2D . 3_565 88.6(14) ?
C4B Ru2D Ru2D 7_565 3_565 90.3(13) ?
C3B Ru2D Ru2D 7_565 3_565 92.6(13) ?
C1C Ru2D Ru2D . 3_565 92.7(13) ?
C2C Ru2D Ru2D 7_565 3_565 89.4(12) ?
E2AC Ru2D Ru2D 5 3_565 53.26(14) ?
E1BC Ru2D Ru2D 1_565 3_565 130.95(15) ?
E2BD Ru2D Ru2D 5 3_565 54.33(14) ?
E2AD Ru2D Ru2D 1_565 3_565 129.4(2) ?
E2BC Ru2D Ru2D 1_565 3_565 128.88(13) ?
E1AC Ru2D Ru2D 5 3_565 55.38(14) ?
C3C Ru2D Ru2D . 3_565 91.7(9) ?
C4C Ru2D Ru2D . 3_575 91.4(14) ?
C4B Ru2D Ru2D 7_565 3_575 89.7(13) ?
C3B Ru2D Ru2D 7_565 3_575 87.4(13) ?
C1C Ru2D Ru2D . 3_575 87.3(13) ?
C2C Ru2D Ru2D 7_565 3_575 90.6(12) ?
E2AC Ru2D Ru2D 5 3_575 126.74(14) ?
E1BC Ru2D Ru2D 1_565 3_575 49.1(2) ?
E2BD Ru2D Ru2D 5 3_575 125.67(14) ?
E2AD Ru2D Ru2D 1_565 3_575 50.6(2) ?
E2BC Ru2D Ru2D 1_565 3_575 51.12(13) ?
E1AC Ru2D Ru2D 5 3_575 124.62(14) ?
C3C Ru2D Ru2D . 3_575 88.3(9) ?
Ru2D Ru2D Ru2D 3_565 3_575 180.0(7) ?
C4C Ru2D C4C . 3_565 57.5(18) ?
C4B Ru2D C4C 7_565 3_565 110.6(14) ?
C3B Ru2D C4C 7_565 3_565 94.9(12) ?
C1C Ru2D C4C . 3_565 95.8(12) ?
C2C Ru2D C4C 7_565 3_565 109.2(12) ?
E2AC Ru2D C4C 5 3_565 84.3(4) ?
E1BC Ru2D C4C 1_565 3_565 107.7(4) ?
E2BD Ru2D C4C 5 3_565 39.5(4) ?
E2AD Ru2D C4C 1_565 3_565 105.9(5) ?
E2BC Ru2D C4C 1_565 3_565 159.9(5) ?
E1AC Ru2D C4C 5 3_565 41.0(4) ?
C3C Ru2D C4C . 3_565 62.0(10) ?
Ru2D Ru2D C4C 3_565 3_565 31.1(4) ?
Ru2D Ru2D C4C 3_575 3_565 148.9(4) ?
C4C Ru2D Ru2C . . 18.7(9) ?
C4B Ru2D Ru2C 7_565 . 113.8(6) ?
C3B Ru2D Ru2C 7_565 . 76.8(4) ?
C1C Ru2D Ru2C . . 115.1(4) ?
C2C Ru2D Ru2C 7_565 . 149.4(6) ?
E2AC Ru2D Ru2C 5 . 139.7(2) ?
E1BC Ru2D Ru2C 1_565 . 72.1(2) ?
E2BD Ru2D Ru2C 5 . 47.0(2) ?
E2AD Ru2D Ru2C 1_565 . 46.4(2) ?
E2BC Ru2D Ru2C 1_565 . 137.0(2) ?
E1AC Ru2D Ru2C 5 . 73.9(2) ?
C3C Ru2D Ru2C . . 35.1(5) ?
Ru2D Ru2D Ru2C 3_565 . 91.33(12) ?
Ru2D Ru2D Ru2C 3_575 . 88.67(12) ?
C4C Ru2D Ru2C 3_565 . 62.0(4) ?
C4C Ru2D Ru2C . 7_565 148.5(9) ?
C4B Ru2D Ru2C 7_565 7_565 16.2(6) ?
C3B Ru2D Ru2C 7_565 7_565 53.2(4) ?
C1C Ru2D Ru2C . 7_565 114.7(4) ?
C2C Ru2D Ru2C 7_565 7_565 80.6(5) ?
E2AC Ru2D Ru2C 5 7_565 46.6(2) ?
E1BC Ru2D Ru2C 1_565 7_565 135.1(2) ?
E2BD Ru2D Ru2C 5 7_565 97.9(2) ?
E2AD Ru2D Ru2C 1_565 7_565 97.6(2) ?
E2BC Ru2D Ru2C 1_565 7_565 48.4(2) ?
E1AC Ru2D Ru2C 5 7_565 142.0(2) ?
C3C Ru2D Ru2C . 7_565 164.8(6) ?
Ru2D Ru2D Ru2C 3_565 7_565 91.19(12) ?
Ru2D Ru2D Ru2C 3_575 7_565 88.81(12) ?
C4C Ru2D Ru2C 3_565 7_565 117.2(4) ?
Ru2C Ru2D Ru2C . 7_565 129.9(3) ?
C4C Ru2D Ru3C . 4_655 75.8(8) ?
C4B Ru2D Ru3C 7_565 4_655 151.7(7) ?
C3B Ru2D Ru3C 7_565 4_655 168.6(9) ?
C1C Ru2D Ru3C . 4_655 21.1(4) ?
C2C Ru2D Ru3C 7_565 4_655 55.4(5) ?
E2AC Ru2D Ru3C 5 4_655 106.0(3) ?
E1BC Ru2D Ru3C 1_565 4_655 43.8(2) ?
E2BD Ru2D Ru3C 5 4_655 120.8(2) ?
E2AD Ru2D Ru3C 1_565 4_655 112.0(2) ?
E2BC Ru2D Ru3C 1_565 4_655 97.0(2) ?
E1AC Ru2D Ru3C 5 4_655 45.4(2) ?
C3C Ru2D Ru3C . 4_655 59.0(5) ?
Ru2D Ru2D Ru3C 3_565 4_655 94.36(14) ?
Ru2D Ru2D Ru3C 3_575 4_655 85.64(14) ?
C4C Ru2D Ru3C 3_565 4_655 86.4(4) ?
Ru2C Ru2D Ru3C . 4_655 94.0(2) ?
Ru2C Ru2D Ru3C 7_565 4_655 135.6(2) ?
C5AC Ru3C C1D . 4_655 122.2(14) ?
C5AC Ru3C C1C . 4_655 118.3(14) ?
C1D Ru3C C1C 4_655 4_655 92.1(9) ?
C5AC Ru3C C5BC . 1_565 82.8(5) ?
C1D Ru3C C5BC 4_655 1_565 121.7(14) ?
C1C Ru3C C5BC 4_655 1_565 123.2(15) ?
C5AC Ru3C Ru1C . 4_655 46.8(7) ?
C1D Ru3C Ru1C 4_655 4_655 106.0(8) ?
C1C Ru3C Ru1C 4_655 4_655 161.0(8) ?
C5BC Ru3C Ru1C 1_565 4_655 51.1(6) ?
C5AC Ru3C E1BB . 2_665 107.0(9) ?
C1D Ru3C E1BB 4_655 2_665 58.5(10) ?
C1C Ru3C E1BB 4_655 2_665 134.5(11) ?
C5BC Ru3C E1BB 1_565 2_665 64.1(9) ?
Ru1C Ru3C E1BB 4_655 2_665 62.6(2) ?
C5AC Ru3C Ru1D . 4_655 47.1(7) ?
C1D Ru3C Ru1D 4_655 4_655 163.5(8) ?
C1C Ru3C Ru1D 4_655 4_655 104.2(7) ?
C5BC Ru3C Ru1D 1_565 4_655 50.7(6) ?
Ru1C Ru3C Ru1D 4_655 4_655 57.5(2) ?
E1BB Ru3C Ru1D 2_665 4_655 109.4(2) ?
C5AC Ru3C E1BC . 2_665 107.0(9) ?
C1D Ru3C E1BC 4_655 2_665 130.7(10) ?
C1C Ru3C E1BC 4_655 2_665 59.1(11) ?
C5BC Ru3C E1BC 1_565 2_665 64.4(9) ?
Ru1C Ru3C E1BC 4_655 2_665 110.1(2) ?
E1BB Ru3C E1BC 2_665 2_665 112.2(3) ?
Ru1D Ru3C E1BC 4_655 2_665 62.6(2) ?
C5AC Ru3C E1AB . 6_655 59.9(8) ?
C1D Ru3C E1AB 4_655 6_655 62.3(11) ?
C1C Ru3C E1AB 4_655 6_655 121.1(13) ?
C5BC Ru3C E1AB 1_565 6_655 115.1(8) ?
Ru1C Ru3C E1AB 4_655 6_655 65.2(2) ?
E1BB Ru3C E1AB 2_665 6_655 77.9(2) ?
Ru1D Ru3C E1AB 4_655 6_655 105.7(3) ?
E1BC Ru3C E1AB 2_665 6_655 166.2(3) ?
C5AC Ru3C E1AC . 6_655 59.2(8) ?
C1D Ru3C E1AC 4_655 6_655 124.3(12) ?
C1C Ru3C E1AC 4_655 6_655 59.2(11) ?
C5BC Ru3C E1AC 1_565 6_655 113.8(8) ?
Ru1C Ru3C E1AC 4_655 6_655 104.6(3) ?
E1BB Ru3C E1AC 2_665 6_655 165.9(3) ?
Ru1D Ru3C E1AC 4_655 6_655 64.4(2) ?
E1BC Ru3C E1AC 2_665 6_655 77.1(2) ?
E1AB Ru3C E1AC 6_655 6_655 91.3(2) ?
C5AC Ru3C Ru3C . 3_575 128.1(4) ?
C1D Ru3C Ru3C 4_655 3_575 91.9(13) ?
C1C Ru3C Ru3C 4_655 3_575 95.5(14) ?
C5BC Ru3C Ru3C 1_565 3_575 45.3(3) ?
Ru1C Ru3C Ru3C 4_655 3_575 89.5(2) ?
E1BB Ru3C Ru3C 2_665 3_575 56.1(2) ?
Ru1D Ru3C Ru3C 4_655 3_575 89.2(2) ?
E1BC Ru3C Ru3C 2_665 3_575 56.6(2) ?
E1AB Ru3C Ru3C 6_655 3_575 134.0(2) ?
E1AC Ru3C Ru3C 6_655 3_575 133.5(2) ?
C5AC Ru3C E3AC . 5 103.6(5) ?
C1D Ru3C E3AC 4_655 5 55.9(10) ?
C1C Ru3C E3AC 4_655 5 52.8(11) ?
C5BC Ru3C E3AC 1_565 5 173.5(4) ?
Ru1C Ru3C E3AC 4_655 5 134.6(4) ?
E1BB Ru3C E3AC 2_665 5 114.3(3) ?
Ru1D Ru3C E3AC 4_655 5 133.5(3) ?
E1BC Ru3C E3AC 2_665 5 111.9(3) ?
E1AB Ru3C E3AC 6_655 5 69.9(2) ?
E1AC Ru3C E3AC 6_655 5 69.4(2) ?
Ru3C Ru3C E3AC 3_575 5 128.3(2) ?
C5AC Ru3C E3BC . 1_565 170.4(5) ?
C1D Ru3C E3BC 4_655 1_565 54.1(10) ?
C1C Ru3C E3BC 4_655 1_565 55.6(10) ?
C5BC Ru3C E3BC 1_565 1_565 106.7(4) ?
Ru1C Ru3C E3BC 4_655 1_565 140.8(4) ?
E1BB Ru3C E3BC 2_665 1_565 78.9(2) ?
Ru1D Ru3C E3BC 4_655 1_565 138.9(4) ?
E1BC Ru3C E3BC 2_665 1_565 76.8(2) ?
E1AB Ru3C E3BC 6_655 1_565 115.4(3) ?
E1AC Ru3C E3BC 6_655 1_565 114.4(3) ?
Ru3C Ru3C E3BC 3_575 1_565 61.41(14) ?
E3AC Ru3C E3BC 5 1_565 66.87(13) ?
C5AC Ru3C C2D . 6_665 129.9(11) ?
C1D Ru3C C2D 4_655 6_665 12.8(8) ?
C1C Ru3C C2D 4_655 6_665 79.4(8) ?
C5BC Ru3C C2D 1_565 6_665 128.6(11) ?
Ru1C Ru3C C2D 4_655 6_665 118.8(6) ?
E1BB Ru3C C2D 2_665 6_665 68.3(7) ?
Ru1D Ru3C C2D 4_655 6_665 176.1(6) ?
E1BC Ru3C C2D 2_665 6_665 121.1(7) ?
E1AB Ru3C C2D 6_655 6_665 70.8(7) ?
E1AC Ru3C C2D 6_655 6_665 117.1(8) ?
Ru3C Ru3C C2D 3_575 6_665 92.0(9) ?
E3AC Ru3C C2D 5 6_665 47.7(8) ?
E3BC Ru3C C2D 1_565 6_665 44.6(7) ?
C5AC Ru3C C2C . 6_665 125.6(11) ?
C1D Ru3C C2C 4_655 6_665 79.7(8) ?
C1C Ru3C C2C 4_655 6_665 12.4(8) ?
C5BC Ru3C C2C 1_565 6_665 130.6(11) ?
Ru1C Ru3C C2C 4_655 6_665 172.1(7) ?
E1BB Ru3C C2C 2_665 6_665 125.2(7) ?
Ru1D Ru3C C2C 4_655 6_665 116.6(6) ?
E1BC Ru3C C2C 2_665 6_665 68.5(7) ?
E1AB Ru3C C2C 6_655 6_665 114.3(8) ?
E1AC Ru3C C2C 6_655 6_665 67.5(7) ?
Ru3C Ru3C C2C 3_575 6_665 95.7(8) ?
E3AC Ru3C C2C 5 6_665 44.4(7) ?
E3BC Ru3C C2C 1_565 6_665 47.0(7) ?
C2D Ru3C C2C 6_665 6_665 67.1(6) ?
C5AC Ru3C C3D . 4_655 66.6(11) ?
C1D Ru3C C3D 4_655 4_655 71.7(8) ?
C1C Ru3C C3D 4_655 4_655 161.7(11) ?
C5BC Ru3C C3D 1_565 4_655 74.0(11) ?
Ru1C Ru3C C3D 4_655 4_655 34.4(3) ?
E1BB Ru3C C3D 2_665 4_655 43.2(7) ?
Ru1D Ru3C C3D 4_655 4_655 91.7(3) ?
E1BC Ru3C C3D 2_665 4_655 138.4(7) ?
E1AB Ru3C C3D 6_655 4_655 43.8(8) ?
E1AC Ru3C C3D 6_655 4_655 122.8(7) ?
Ru3C Ru3C C3D 3_575 4_655 93.7(8) ?
E3AC Ru3C C3D 5 4_655 109.4(6) ?
E3BC Ru3C C3D 1_565 4_655 116.6(5) ?
C2D Ru3C C3D 6_665 4_655 84.5(6) ?
C2C Ru3C C3D 6_665 4_655 150.2(7) ?
C5AC Ru3C C3C . 4_655 66.1(11) ?
C1D Ru3C C3C 4_655 4_655 162.5(9) ?
C1C Ru3C C3C 4_655 4_655 70.7(7) ?
C5BC Ru3C C3C 1_565 4_655 72.9(11) ?
Ru1C Ru3C C3C 4_655 4_655 90.8(3) ?
E1BB Ru3C C3C 2_665 4_655 137.0(6) ?
Ru1D Ru3C C3C 4_655 4_655 33.5(3) ?
E1BC Ru3C C3C 2_665 4_655 43.2(7) ?
E1AB Ru3C C3C 6_655 4_655 123.0(7) ?
E1AC Ru3C C3C 6_655 4_655 43.6(7) ?
Ru3C Ru3C C3C 3_575 4_655 93.4(8) ?
E3AC Ru3C C3C 5 4_655 108.4(6) ?
E3BC Ru3C C3C 1_565 4_655 115.0(5) ?
C2D Ru3C C3C 6_665 4_655 150.0(6) ?
C2C Ru3C C3C 6_665 4_655 83.1(6) ?
C3D Ru3C C3C 4_655 4_655 124.5(4) ?
C5AC Ru3C C1D . 2_675 145.1(8) ?
C1D Ru3C C1D 4_655 2_675 58.6(17) ?
C1C Ru3C C1D 4_655 2_675 95.9(12) ?
C5BC Ru3C C1D 1_565 2_675 71.8(6) ?
Ru1C Ru3C C1D 4_655 2_675 98.3(4) ?
E1BB Ru3C C1D 2_665 2_675 40.2(4) ?
Ru1D Ru3C C1D 4_655 2_675 121.0(5) ?
E1BC Ru3C C1D 2_665 2_675 83.5(6) ?
E1AB Ru3C C1D 6_655 2_675 109.7(6) ?
E1AC Ru3C C1D 6_655 2_675 153.9(5) ?
Ru3C Ru3C C1D 3_575 2_675 33.3(5) ?
E3AC Ru3C C1D 5 2_675 102.8(4) ?
E3BC Ru3C C1D 1_565 2_675 43.0(3) ?
C2D Ru3C C1D 6_665 2_675 59.6(10) ?
C2C Ru3C C1D 6_665 2_675 89.3(8) ?
C3D Ru3C C1D 4_655 2_675 83.3(8) ?
C3C Ru3C C1D 4_655 2_675 125.0(10) ?
C5AA Ru3A C1A . 4_655 119.8(12) ?
C5AA Ru3A C1A . 1_455 119.8(12) ?
C1A Ru3A C1A 4_655 1_455 91.3(14) ?
C5AA Ru3A C5BA . 1_565 83.5(5) ?
C1A Ru3A C5BA 4_655 1_565 123.0(13) ?
C1A Ru3A C5BA 1_455 1_565 123.0(13) ?
C5AA Ru3A Ru1A . 1_455 47.4(3) ?
C1A Ru3A Ru1A 4_655 1_455 162.5(8) ?
C1A Ru3A Ru1A 1_455 1_455 105.6(7) ?
C5BA Ru3A Ru1A 1_565 1_455 50.8(3) ?
C5AA Ru3A Ru1A . 4_655 47.4(3) ?
C1A Ru3A Ru1A 4_655 4_655 105.6(7) ?
C1A Ru3A Ru1A 1_455 4_655 162.5(8) ?
C5BA Ru3A Ru1A 1_565 4_655 50.8(3) ?
Ru1A Ru3A Ru1A 1_455 4_655 57.2(3) ?
C5AA Ru3A E1BA . 2_665 108.1(2) ?
C1A Ru3A E1BA 4_655 2_665 58.3(11) ?
C1A Ru3A E1BA 1_455 2_665 131.8(11) ?
C5BA Ru3A E1BA 1_565 2_665 65.3(3) ?
Ru1A Ru3A E1BA 1_455 2_665 110.7(4) ?
Ru1A Ru3A E1BA 4_655 2_665 63.7(2) ?
C5AA Ru3A E1BA . 1_465 108.1(2) ?
C1A Ru3A E1BA 4_655 1_465 131.8(11) ?
C1A Ru3A E1BA 1_455 1_465 58.3(11) ?
C5BA Ru3A E1BA 1_565 1_465 65.3(3) ?
Ru1A Ru3A E1BA 1_455 1_465 63.7(2) ?
Ru1A Ru3A E1BA 4_655 1_465 110.7(4) ?
E1BA Ru3A E1BA 2_665 1_465 112.9(6) ?
C5AA Ru3A E1AA . 5_454 58.6(4) ?
C1A Ru3A E1AA 4_655 5_454 122.0(13) ?
C1A Ru3A E1AA 1_455 5_454 61.2(11) ?
C5BA Ru3A E1AA 1_565 5_454 114.6(3) ?
Ru1A Ru3A E1AA 1_455 5_454 64.9(3) ?
Ru1A Ru3A E1AA 4_655 5_454 104.6(4) ?
E1BA Ru3A E1AA 2_665 5_454 165.9(5) ?
E1BA Ru3A E1AA 1_465 5_454 77.99(11) ?
C5AA Ru3A E1AA . 6_654 58.6(4) ?
C1A Ru3A E1AA 4_655 6_654 61.2(11) ?
C1A Ru3A E1AA 1_455 6_654 122.0(13) ?
C5BA Ru3A E1AA 1_565 6_654 114.6(3) ?
Ru1A Ru3A E1AA 1_455 6_654 104.6(4) ?
Ru1A Ru3A E1AA 4_655 6_654 64.9(3) ?
E1BA Ru3A E1AA 2_665 6_654 77.99(11) ?
E1BA Ru3A E1AA 1_465 6_654 165.9(5) ?
E1AA Ru3A E1AA 5_454 6_654 90.0(5) ?
C5AA Ru3A Ru3A . 2_575 129.1(5) ?
C1A Ru3A Ru3A 4_655 2_575 93.9(14) ?
C1A Ru3A Ru3A 1_455 2_575 93.9(14) ?
C5BA Ru3A Ru3A 1_565 2_575 45.7(4) ?
Ru1A Ru3A Ru3A 1_455 2_575 89.6(4) ?
Ru1A Ru3A Ru3A 4_655 2_575 89.6(4) ?
E1BA Ru3A Ru3A 2_665 2_575 56.6(3) ?
E1BA Ru3A Ru3A 1_465 2_575 56.6(3) ?
E1AA Ru3A Ru3A 5_454 2_575 134.4(3) ?
E1AA Ru3A Ru3A 6_654 2_575 134.4(3) ?
C5AA Ru3A C5AA . 2_565 20.5(2) ?
C1A Ru3A C5AA 4_655 2_565 107.0(13) ?
C1A Ru3A C5AA 1_455 2_565 107.0(13) ?
C5BA Ru3A C5AA 1_565 2_565 104.0(5) ?
Ru1A Ru3A C5AA 1_455 2_565 64.0(4) ?
Ru1A Ru3A C5AA 4_655 2_565 64.0(4) ?
E1BA Ru3A C5AA 2_665 2_565 116.9(2) ?
E1BA Ru3A C5AA 1_465 2_565 116.9(2) ?
E1AA Ru3A C5AA 5_454 2_565 49.0(3) ?
E1AA Ru3A C5AA 6_654 2_565 49.0(3) ?
Ru3A Ru3A C5AA 2_575 2_565 149.6(3) ?
C5AA Ru3A E3BA . 1_565 169.0(7) ?
C1A Ru3A E3BA 4_655 1_565 54.4(10) ?
C1A Ru3A E3BA 1_455 1_565 54.4(10) ?
C5BA Ru3A E3BA 1_565 1_565 107.6(6) ?
Ru1A Ru3A E3BA 1_455 1_565 140.5(5) ?
Ru1A Ru3A E3BA 4_655 1_565 140.5(5) ?
E1BA Ru3A E3BA 2_665 1_565 77.4(3) ?
E1BA Ru3A E3BA 1_465 1_565 77.4(3) ?
E1AA Ru3A E3BA 5_454 1_565 114.9(2) ?
E1AA Ru3A E3BA 6_654 1_565 114.9(2) ?
Ru3A Ru3A E3BA 2_575 1_565 61.9(3) ?
C5AA Ru3A E3BA 2_565 1_565 148.5(5) ?
C5AA Ru3A E3AA . 5 102.3(7) ?
C1A Ru3A E3AA 4_655 5 54.1(11) ?
C1A Ru3A E3AA 1_455 5 54.1(11) ?
C5BA Ru3A E3AA 1_565 5 174.2(7) ?
Ru1A Ru3A E3AA 1_455 5 133.7(5) ?
Ru1A Ru3A E3AA 4_655 5 133.7(5) ?
E1BA Ru3A E3AA 2_665 5 112.3(2) ?
E1BA Ru3A E3AA 1_465 5 112.3(2) ?
E1AA Ru3A E3AA 5_454 5 69.2(3) ?
E1AA Ru3A E3AA 6_654 5 69.2(3) ?
Ru3A Ru3A E3AA 2_575 5 128.6(3) ?
C5AA Ru3A E3AA 2_565 5 81.8(5) ?
E3BA Ru3A E3AA 1_565 5 66.7(2) ?
C5AA Ru3A C2A . 6_665 125.8(9) ?
C1A Ru3A C2A 4_655 6_665 11.6(8) ?
C1A Ru3A C2A 1_455 6_665 79.8(9) ?
C5BA Ru3A C2A 1_565 6_665 130.4(9) ?
Ru1A Ru3A C2A 1_455 6_665 172.8(8) ?
Ru1A Ru3A C2A 4_655 6_665 117.1(5) ?
E1BA Ru3A C2A 2_665 6_665 67.5(7) ?
E1BA Ru3A C2A 1_465 6_665 123.5(7) ?
E1AA Ru3A C2A 5_454 6_665 114.9(8) ?
E1AA Ru3A C2A 6_654 6_665 68.2(7) ?
Ru3A Ru3A C2A 2_575 6_665 94.9(9) ?
C5AA Ru3A C2A 2_565 6_665 110.1(9) ?
E3BA Ru3A C2A 1_565 6_665 46.6(7) ?
E3AA Ru3A C2A 5 6_665 45.8(7) ?
C5AA Ru3A C2A . 7_465 125.8(9) ?
C1A Ru3A C2A 4_655 7_465 79.8(9) ?
C1A Ru3A C2A 1_455 7_465 11.6(8) ?
C5BA Ru3A C2A 1_565 7_465 130.4(9) ?
Ru1A Ru3A C2A 1_455 7_465 117.1(5) ?
Ru1A Ru3A C2A 4_655 7_465 172.8(8) ?
E1BA Ru3A C2A 2_665 7_465 123.5(7) ?
E1BA Ru3A C2A 1_465 7_465 67.5(7) ?
E1AA Ru3A C2A 5_454 7_465 68.2(7) ?
E1AA Ru3A C2A 6_654 7_465 114.9(8) ?
Ru3A Ru3A C2A 2_575 7_465 94.9(9) ?
C5AA Ru3A C2A 2_565 7_465 110.1(9) ?
E3BA Ru3A C2A 1_565 7_465 46.6(7) ?
E3AA Ru3A C2A 5 7_465 45.8(8) ?
C2A Ru3A C2A 6_665 7_465 68.2(10) ?
C5AA Ru3A C3A . 1_455 66.4(6) ?
C1A Ru3A C3A 4_655 1_455 161.6(10) ?
C1A Ru3A C3A 1_455 1_455 71.5(7) ?
C5BA Ru3A C3A 1_565 1_455 73.6(6) ?
Ru1A Ru3A C3A 1_455 1_455 34.1(3) ?
Ru1A Ru3A C3A 4_655 1_455 91.1(3) ?
E1BA Ru3A C3A 2_665 1_455 138.9(7) ?
E1BA Ru3A C3A 1_465 1_455 43.9(7) ?
E1AA Ru3A C3A 5_454 1_455 43.9(7) ?
E1AA Ru3A C3A 6_654 1_455 122.0(8) ?
Ru3A Ru3A C3A 2_575 1_455 93.9(8) ?
C5AA Ru3A C3A 2_565 1_455 73.0(7) ?
E3BA Ru3A C3A 1_565 1_455 116.0(5) ?
E3AA Ru3A C3A 5 1_455 108.5(6) ?
C2A Ru3A C3A 6_665 1_455 150.5(7) ?
C2A Ru3A C3A 7_465 1_455 83.0(5) ?
C5AA Ru3A C3A . 4_655 66.4(6) ?
C1A Ru3A C3A 4_655 4_655 71.5(7) ?
C1A Ru3A C3A 1_455 4_655 161.6(10) ?
C5BA Ru3A C3A 1_565 4_655 73.6(6) ?
Ru1A Ru3A C3A 1_455 4_655 91.1(3) ?
Ru1A Ru3A C3A 4_655 4_655 34.1(3) ?
E1BA Ru3A C3A 2_665 4_655 43.9(7) ?
E1BA Ru3A C3A 1_465 4_655 138.9(7) ?
E1AA Ru3A C3A 5_454 4_655 122.0(8) ?
E1AA Ru3A C3A 6_654 4_655 43.9(7) ?
Ru3A Ru3A C3A 2_575 4_655 93.9(8) ?
C5AA Ru3A C3A 2_565 4_655 73.0(7) ?
E3BA Ru3A C3A 1_565 4_655 116.0(5) ?
E3AA Ru3A C3A 5 4_655 108.5(6) ?
C2A Ru3A C3A 6_665 4_655 83.0(5) ?
C2A Ru3A C3A 7_465 4_655 150.5(7) ?
C3A Ru3A C3A 1_455 4_655 124.4(6) ?
C5AB Ru3B C1B . . 116.0(13) ?
C5AB Ru3B C1B . 4_655 116.0(12) ?
C1B Ru3B C1B . 4_655 90.4(14) ?
C5AB Ru3B C5BB . 5_554 83.9(5) ?
C1B Ru3B C5BB . 5_554 126.5(12) ?
C1B Ru3B C5BB 4_655 5_554 126.5(12) ?
C5AB Ru3B E1BD . 6_654 108.3(2) ?
C1B Ru3B E1BD . 6_654 134.7(11) ?
C1B Ru3B E1BD 4_655 6_654 61.2(11) ?
C5BB Ru3B E1BD 5_554 6_654 65.5(3) ?
C5AB Ru3B E1BD . 5_554 108.3(2) ?
C1B Ru3B E1BD . 5_554 61.2(11) ?
C1B Ru3B E1BD 4_655 5_554 134.7(11) ?
C5BB Ru3B E1BD 5_554 5_554 65.5(3) ?
E1BD Ru3B E1BD 6_654 5_554 113.3(6) ?
C5AB Ru3B Ru1B . 4_655 48.0(3) ?
C1B Ru3B Ru1B . 4_655 161.4(9) ?
C1B Ru3B Ru1B 4_655 4_655 105.3(7) ?
C5BB Ru3B Ru1B 5_554 4_655 50.7(3) ?
E1BD Ru3B Ru1B 6_654 4_655 63.4(2) ?
E1BD Ru3B Ru1B 5_554 4_655 111.0(4) ?
C5AB Ru3B Ru1B . . 48.0(3) ?
C1B Ru3B Ru1B . . 105.3(7) ?
C1B Ru3B Ru1B 4_655 . 161.4(9) ?
C5BB Ru3B Ru1B 5_554 . 50.7(3) ?
E1BD Ru3B Ru1B 6_654 . 111.0(4) ?
E1BD Ru3B Ru1B 5_554 . 63.4(2) ?
Ru1B Ru3B Ru1B 4_655 . 57.7(3) ?
C5AB Ru3B E1AD . 1_565 58.3(4) ?
C1B Ru3B E1AD . 1_565 57.9(11) ?
C1B Ru3B E1AD 4_655 1_565 118.0(14) ?
C5BB Ru3B E1AD 5_554 1_565 114.7(3) ?
E1BD Ru3B E1AD 6_654 1_565 165.7(5) ?
E1BD Ru3B E1AD 5_554 1_565 77.88(12) ?
Ru1B Ru3B E1AD 4_655 1_565 104.9(4) ?
Ru1B Ru3B E1AD . 1_565 65.0(3) ?
C5AB Ru3B E1AD . 2_665 58.3(4) ?
C1B Ru3B E1AD . 2_665 118.0(14) ?
C1B Ru3B E1AD 4_655 2_665 57.9(11) ?
C5BB Ru3B E1AD 5_554 2_665 114.7(3) ?
E1BD Ru3B E1AD 6_654 2_665 77.88(12) ?
E1BD Ru3B E1AD 5_554 2_665 165.7(5) ?
Ru1B Ru3B E1AD 4_655 2_665 65.0(3) ?
Ru1B Ru3B E1AD . 2_665 104.9(4) ?
E1AD Ru3B E1AD 1_565 2_665 89.7(5) ?
C5AB Ru3B Ru3B . 2_665 129.7(5) ?
C1B Ru3B Ru3B . 2_665 98.3(14) ?
C1B Ru3B Ru3B 4_655 2_665 98.3(14) ?
C5BB Ru3B Ru3B 5_554 2_665 45.7(4) ?
E1BD Ru3B Ru3B 6_654 2_665 56.8(3) ?
E1BD Ru3B Ru3B 5_554 2_665 56.8(3) ?
Ru1B Ru3B Ru3B 4_655 2_665 89.5(4) ?
Ru1B Ru3B Ru3B . 2_665 89.5(4) ?
E1AD Ru3B Ru3B 1_565 2_665 134.5(2) ?
E1AD Ru3B Ru3B 2_665 2_665 134.5(2) ?
C5AB Ru3B C5AB . 2_675 20.1(2) ?
C1B Ru3B C5AB . 2_675 102.8(14) ?
C1B Ru3B C5AB 4_655 2_675 102.8(14) ?
C5BB Ru3B C5AB 5_554 2_675 104.1(5) ?
E1BD Ru3B C5AB 6_654 2_675 116.8(2) ?
E1BD Ru3B C5AB 5_554 2_675 116.8(2) ?
Ru1B Ru3B C5AB 4_655 2_675 64.3(4) ?
Ru1B Ru3B C5AB . 2_675 64.3(4) ?
E1AD Ru3B C5AB 1_565 2_675 48.9(3) ?
E1AD Ru3B C5AB 2_665 2_675 48.9(3) ?
Ru3B Ru3B C5AB 2_665 2_675 149.8(3) ?
C5AB Ru3B E3BB . 5 168.0(7) ?
C1B Ru3B E3BB . 5 57.1(10) ?
C1B Ru3B E3BB 4_655 5 57.1(10) ?
C5BB Ru3B E3BB 5_554 5 108.0(6) ?
E1BD Ru3B E3BB 6_654 5 77.6(3) ?
E1BD Ru3B E3BB 5_554 5 77.6(3) ?
Ru1B Ru3B E3BB 4_655 5 140.5(5) ?
Ru1B Ru3B E3BB . 5 140.5(5) ?
E1AD Ru3B E3BB 1_565 5 114.6(2) ?
E1AD Ru3B E3BB 2_665 5 114.6(2) ?
Ru3B Ru3B E3BB 2_665 5 62.3(3) ?
C5AB Ru3B E3BB 2_675 5 147.9(5) ?
C5AB Ru3B E3AB . 1_565 101.7(7) ?
C1B Ru3B E3AB . 1_565 51.0(11) ?
C1B Ru3B E3AB 4_655 1_565 51.0(11) ?
C5BB Ru3B E3AB 5_554 1_565 174.3(6) ?
E1BD Ru3B E3AB 6_654 1_565 112.2(2) ?
E1BD Ru3B E3AB 5_554 1_565 112.2(2) ?
Ru1B Ru3B E3AB 4_655 1_565 133.6(5) ?
Ru1B Ru3B E3AB . 1_565 133.6(5) ?
E1AD Ru3B E3AB 1_565 1_565 69.0(3) ?
E1AD Ru3B E3AB 2_665 1_565 69.0(3) ?
Ru3B Ru3B E3AB 2_665 1_565 128.6(3) ?
C5AB Ru3B E3AB 2_675 1_565 81.6(5) ?
E3BB Ru3B E3AB 5 1_565 66.3(2) ?
C5AB Ru3B C2B . 7_565 125.9(9) ?
C1B Ru3B C2B . 7_565 12.4(9) ?
C1B Ru3B C2B 4_655 7_565 79.1(9) ?
C5BB Ru3B C2B 5_554 7_565 130.4(9) ?
E1BD Ru3B C2B 6_654 7_565 123.1(7) ?
E1BD Ru3B C2B 5_554 7_565 67.5(7) ?
Ru1B Ru3B C2B 4_655 7_565 173.5(8) ?
Ru1B Ru3B C2B . 7_565 117.3(5) ?
E1AD Ru3B C2B 1_565 7_565 68.7(7) ?
E1AD Ru3B C2B 2_665 7_565 114.8(9) ?
Ru3B Ru3B C2B 2_665 7_565 94.6(9) ?
C5AB Ru3B C2B 2_675 7_565 110.3(9) ?
E3BB Ru3B C2B 5 7_565 45.9(7) ?
E3AB Ru3B C2B 1_565 7_565 45.8(8) ?
C5AB Ru3B C2B . 6_665 125.9(9) ?
C1B Ru3B C2B . 6_665 79.1(9) ?
C1B Ru3B C2B 4_655 6_665 12.4(9) ?
C5BB Ru3B C2B 5_554 6_665 130.4(9) ?
E1BD Ru3B C2B 6_654 6_665 67.5(7) ?
E1BD Ru3B C2B 5_554 6_665 123.1(7) ?
Ru1B Ru3B C2B 4_655 6_665 117.3(5) ?
Ru1B Ru3B C2B . 6_665 173.5(8) ?
E1AD Ru3B C2B 1_565 6_665 114.8(9) ?
E1AD Ru3B C2B 2_665 6_665 68.7(7) ?
Ru3B Ru3B C2B 2_665 6_665 94.6(9) ?
C5AB Ru3B C2B 2_675 6_665 110.3(9) ?
E3BB Ru3B C2B 5 6_665 45.9(7) ?
E3AB Ru3B C2B 1_565 6_665 45.8(8) ?
C2B Ru3B C2B 7_565 6_665 67.5(10) ?
C5AB Ru3B C3B . . 66.7(6) ?
C1B Ru3B C3B . . 71.1(7) ?
C1B Ru3B C3B 4_655 . 159.2(12) ?
C5BB Ru3B C3B 5_554 . 73.8(6) ?
E1BD Ru3B C3B 6_654 . 139.2(7) ?
E1BD Ru3B C3B 5_554 . 43.6(7) ?
Ru1B Ru3B C3B 4_655 . 91.6(3) ?
Ru1B Ru3B C3B . . 34.1(3) ?
E1AD Ru3B C3B 1_565 . 44.0(7) ?
E1AD Ru3B C3B 2_665 . 122.1(8) ?
Ru3B Ru3B C3B 2_665 . 93.9(8) ?
C5AB Ru3B C3B 2_675 . 73.2(7) ?
E3BB Ru3B C3B 5 . 115.9(5) ?
E3AB Ru3B C3B 1_565 . 108.3(6) ?
C2B Ru3B C3B 7_565 . 83.2(5) ?
C2B Ru3B C3B 6_665 . 149.9(7) ?
C5AB Ru3B C3B . 4_655 66.7(6) ?
C1B Ru3B C3B . 4_655 159.2(12) ?
C1B Ru3B C3B 4_655 4_655 71.1(7) ?
C5BB Ru3B C3B 5_554 4_655 73.8(6) ?
E1BD Ru3B C3B 6_654 4_655 43.6(7) ?
E1BD Ru3B C3B 5_554 4_655 139.2(7) ?
Ru1B Ru3B C3B 4_655 4_655 34.1(3) ?
Ru1B Ru3B C3B . 4_655 91.6(3) ?
E1AD Ru3B C3B 1_565 4_655 122.1(8) ?
E1AD Ru3B C3B 2_665 4_655 44.0(7) ?
Ru3B Ru3B C3B 2_665 4_655 93.9(8) ?
C5AB Ru3B C3B 2_675 4_655 73.2(7) ?
E3BB Ru3B C3B 5 4_655 115.9(5) ?
E3AB Ru3B C3B 1_565 4_655 108.3(6) ?
C2B Ru3B C3B 7_565 4_655 149.9(7) ?
C2B Ru3B C3B 6_665 4_655 83.2(5) ?
C3B Ru3B C3B . 4_655 124.9(6) ?
C2A C1A Ru3A 7_565 1_655 151.(2) ?
C2A C1A Ru2A 7_565 . 73.1(17) ?
Ru3A C1A Ru2A 1_655 . 136.2(9) ?
C2A C1A E1BA 7_565 1_565 127.(3) ?
Ru3A C1A E1BA 1_655 1_565 74.7(9) ?
Ru2A C1A E1BA . 1_565 74.6(10) ?
C2A C1A E1AA 7_565 5_554 121.(3) ?
Ru3A C1A E1AA 1_655 5_554 74.3(9) ?
Ru2A C1A E1AA . 5_554 74.7(10) ?
E1BA C1A E1AA 1_565 5_554 89.1(6) ?
C2A C1A E3AA 7_565 5_655 72.(2) ?
Ru3A C1A E3AA 1_655 5_655 85.6(13) ?
Ru2A C1A E3AA . 5_655 120.3(17) ?
E1BA C1A E3AA 1_565 5_655 160.1(11) ?
E1AA C1A E3AA 5_554 5_655 83.1(14) ?
C2A C1A E3BA 7_565 1_665 74.(2) ?
Ru3A C1A E3BA 1_655 1_665 85.3(12) ?
Ru2A C1A E3BA . 1_665 128.3(15) ?
E1BA C1A E3BA 1_565 1_665 95.7(16) ?
E1AA C1A E3BA 5_554 1_665 157.0(13) ?
E3AA C1A E3BA 5_655 1_665 84.9(8) ?
C2A C1A C1A 7_565 4_755 106.2(18) ?
Ru3A C1A C1A 1_655 4_755 44.3(7) ?
Ru2A C1A C1A . 4_755 175.0(12) ?
E1BA C1A C1A 1_565 4_755 109.2(7) ?
E1AA C1A C1A 5_554 4_755 101.8(7) ?
E3AA C1A C1A 5_655 4_755 55.2(7) ?
E3BA C1A C1A 1_665 4_755 55.3(7) ?
C2A C1A C4A 7_565 . 112.(2) ?
Ru3A C1A C4A 1_655 . 97.3(6) ?
Ru2A C1A C4A . . 38.9(6) ?
E1BA C1A C4A 1_565 . 51.4(9) ?
E1AA C1A C4A 5_554 . 51.8(9) ?
E3AA C1A C4A 5_655 . 131.1(18) ?
E3BA C1A C4A 1_665 . 144.0(19) ?
C1A C1A C4A 4_755 . 141.1(5) ?
C2A C1A Ru1A 7_565 7_565 19.3(15) ?
Ru3A C1A Ru1A 1_655 7_565 131.2(12) ?
Ru2A C1A Ru1A . 7_565 92.3(7) ?
E1BA C1A Ru1A 1_565 7_565 137.9(15) ?
E1AA C1A Ru1A 5_554 7_565 126.5(15) ?
E3AA C1A Ru1A 5_655 7_565 58.9(5) ?
E3BA C1A Ru1A 1_665 7_565 61.1(4) ?
C1A C1A Ru1A 4_755 7_565 86.9(6) ?
C4A C1A Ru1A . 7_565 131.0(10) ?
C2A C1A C1A 7_565 3_575 96.(3) ?
Ru3A C1A C1A 1_655 3_575 86.1(14) ?
Ru2A C1A C1A . 3_575 95.0(12) ?
E1BA C1A C1A 1_565 3_575 46.9(9) ?
E1AA C1A C1A 5_554 3_575 135.6(8) ?
E3AA C1A C1A 5_655 3_575 135.5(8) ?
E3BA C1A C1A 1_665 3_575 50.9(9) ?
C1A C1A C1A 4_755 3_575 90.000(6) ?
C4A C1A C1A . 3_575 93.3(12) ?
Ru1A C1A C1A 7_565 3_575 96.5(9) ?
C2A C1A E2BA 7_565 1_565 42.(2) ?
Ru3A C1A E2BA 1_655 1_565 146.(2) ?
Ru2A C1A E2BA . 1_565 58.4(7) ?
E1BA C1A E2BA 1_565 1_565 84.9(12) ?
E1AA C1A E2BA 5_554 1_565 132.7(11) ?
E3AA C1A E2BA 5_655 1_565 113.7(5) ?
E3BA C1A E2BA 1_665 1_565 70.3(8) ?
C1A C1A E2BA 4_755 1_565 124.5(5) ?
C4A C1A E2BA . 1_565 90.1(10) ?
Ru1A C1A E2BA 7_565 1_565 55.1(3) ?
C1A C1A E2BA 3_575 1_565 60.7(7) ?
C2C C1C Ru3C 7_565 4_655 148.(2) ?
C2C C1C Ru2D 7_565 . 75.6(18) ?
Ru3C C1C Ru2D 4_655 . 136.3(9) ?
C2C C1C E1BC 7_565 1_565 127.(3) ?
Ru3C C1C E1BC 4_655 1_565 74.5(9) ?
Ru2D C1C E1BC . 1_565 72.8(10) ?
C2C C1C E1AC 7_565 5 123.(3) ?
Ru3C C1C E1AC 4_655 5 75.7(8) ?
Ru2D C1C E1AC . 5 75.6(10) ?
E1BC C1C E1AC 1_565 5 89.1(6) ?
C2C C1C E3AC 7_565 6_655 71.(2) ?
Ru3C C1C E3AC 4_655 6_655 86.2(13) ?
Ru2D C1C E3AC . 6_655 123.3(17) ?
E1BC C1C E3AC 1_565 6_655 160.7(11) ?
E1AC C1C E3AC 5 6_655 85.6(15) ?
C2C C1C E3BC 7_565 2_665 73.(2) ?
Ru3C C1C E3BC 4_655 2_665 83.9(12) ?
Ru2D C1C E3BC . 2_665 125.8(16) ?
E1BC C1C E3BC 1_565 2_665 93.1(16) ?
E1AC C1C E3BC 5 2_665 158.1(13) ?
E3AC C1C E3BC 6_655 2_665 85.1(8) ?
C2C C1C C1D 7_565 . 104.6(19) ?
Ru3C C1C C1D 4_655 . 43.5(7) ?
Ru2D C1C C1D . . 179.8(19) ?
E1BC C1C C1D 1_565 . 107.2(13) ?
E1AC C1C C1D 5 . 104.2(13) ?
E3AC C1C C1D 6_655 . 56.6(10) ?
E3BC C1C C1D 2_665 . 54.4(9) ?
C2C C1C C4C 7_565 . 114.(2) ?
Ru3C C1C C4C 4_655 . 98.0(6) ?
Ru2D C1C C4C . . 38.5(6) ?
E1BC C1C C4C 1_565 . 51.9(9) ?
E1AC C1C C4C 5 . 51.1(9) ?
E3AC C1C C4C 6_655 . 133.(2) ?
E3BC C1C C4C 2_665 . 142.(2) ?
C1D C1C C4C . . 141.3(7) ?
C2C C1C Ru1D 7_565 7_565 16.9(15) ?
Ru3C C1C Ru1D 4_655 7_565 131.2(12) ?
Ru2D C1C Ru1D . 7_565 92.5(6) ?
E1BC C1C Ru1D 1_565 7_565 135.0(16) ?
E1AC C1C Ru1D 5 7_565 129.0(16) ?
E3AC C1C Ru1D 6_655 7_565 59.9(5) ?
E3BC C1C Ru1D 2_665 7_565 61.0(4) ?
C1D C1C Ru1D . 7_565 87.7(7) ?
C4C C1C Ru1D . 7_565 130.7(10) ?
C2C C1C E2BC 7_565 1_565 44.(2) ?
Ru3C C1C E2BC 4_655 1_565 144.(2) ?
Ru2D C1C E2BC . 1_565 58.0(7) ?
E1BC C1C E2BC 1_565 1_565 83.2(12) ?
E1AC C1C E2BC 5 1_565 133.2(12) ?
E3AC C1C E2BC 6_655 1_565 113.7(5) ?
E3BC C1C E2BC 2_665 1_565 68.7(8) ?
C1D C1C E2BC . 1_565 122.3(12) ?
C4C C1C E2BC . 1_565 90.1(10) ?
Ru1D C1C E2BC 7_565 1_565 54.0(3) ?
C2C C1C C1C 7_565 3_575 96.(3) ?
Ru3C C1C C1C 4_655 3_575 84.5(14) ?
Ru2D C1C C1C . 3_575 92.7(13) ?
E1BC C1C C1C 1_565 3_575 45.6(9) ?
E1AC C1C C1C 5 3_575 134.3(8) ?
E3AC C1C C1C 6_655 3_575 134.2(9) ?
E3BC C1C C1C 2_665 3_575 49.3(9) ?
C1D C1C C1C . 3_575 87.5(12) ?
C4C C1C C1C . 3_575 92.8(13) ?
Ru1D C1C C1C 7_565 3_575 94.9(9) ?
E2BC C1C C1C 1_565 3_575 59.5(7) ?
C2B C1B Ru3B 7_565 . 148.(3) ?
C2B C1B Ru2C 7_565 . 74.5(18) ?
Ru3B C1B Ru2C . . 135.3(10) ?
C2B C1B E1AD 7_565 1_565 129.(3) ?
Ru3B C1B E1AD . 1_565 76.7(8) ?
Ru2C C1B E1AD . 1_565 78.5(11) ?
C2B C1B E3AB 7_565 1_565 76.(2) ?
Ru3B C1B E3AB . 1_565 88.4(13) ?
Ru2C C1B E3AB . 1_565 127.1(18) ?
E1AD C1B E3AB 1_565 1_565 87.6(15) ?
C2B C1B E1BD 7_565 5_554 120.(3) ?
Ru3B C1B E1BD . 5_554 71.9(10) ?
Ru2C C1B E1BD . 5_554 71.1(10) ?
E1AD C1B E1BD 1_565 5_554 89.2(6) ?
E3AB C1B E1BD 1_565 5_554 160.2(12) ?
C2B C1B E3BB 7_565 5 68.(2) ?
Ru3B C1B E3BB . 5 82.6(13) ?
Ru2C C1B E3BB . 5 122.1(16) ?
E1AD C1B E3BB 1_565 5 158.1(12) ?
E3AB C1B E3BB 1_565 5 84.6(8) ?
E1BD C1B E3BB 5_554 5 91.2(15) ?
C2B C1B C1B 7_565 4_655 105.2(18) ?
Ru3B C1B C1B . 4_655 44.8(7) ?
Ru2C C1B C1B . 4_655 178.9(13) ?
E1AD C1B C1B 1_565 4_655 102.4(7) ?
E3AB C1B C1B 1_565 4_655 53.6(8) ?
E1BD C1B C1B 5_554 4_655 108.3(7) ?
E3BB C1B C1B 5 4_655 56.8(7) ?
C2B C1B C4B 7_565 . 113.(2) ?
Ru3B C1B C4B . . 97.3(7) ?
Ru2C C1B C4B . . 38.9(6) ?
E1AD C1B C4B 1_565 . 52.5(9) ?
E3AB C1B C4B 1_565 . 136.(2) ?
E1BD C1B C4B 5_554 . 51.1(9) ?
E3BB C1B C4B 5 . 139.0(19) ?
C1B C1B C4B 4_655 . 141.5(5) ?
C2B C1B Ru1B 7_565 7_565 19.1(16) ?
Ru3B C1B Ru1B . 7_565 131.4(12) ?
Ru2C C1B Ru1B . 7_565 92.7(6) ?
E1AD C1B Ru1B 1_565 7_565 130.9(17) ?
E3AB C1B Ru1B 1_565 7_565 59.6(5) ?
E1BD C1B Ru1B 5_554 7_565 133.7(15) ?
E3BB C1B Ru1B 5 7_565 60.5(4) ?
C1B C1B Ru1B 4_655 7_565 87.0(6) ?
C4B C1B Ru1B . 7_565 131.3(10) ?
C2B C1B C1B 7_565 3_575 92.(3) ?
Ru3B C1B C1B . 3_575 98.3(14) ?
Ru2C C1B C1B . 3_575 91.0(13) ?
E1AD C1B C1B 1_565 3_575 46.8(9) ?
E3AB C1B C1B 1_565 3_575 47.0(9) ?
E1BD C1B C1B 5_554 3_575 135.6(9) ?
E3BB C1B C1B 5 3_575 131.3(9) ?
C1B C1B C1B 4_655 3_575 90.000(6) ?
C4B C1B C1B . 3_575 89.4(13) ?
Ru1B C1B C1B 7_565 3_575 85.8(9) ?
C2B C1B E2BD 7_565 5 38.(2) ?
Ru3B C1B E2BD . 5 140.(2) ?
Ru2C C1B E2BD . 5 55.5(7) ?
E1AD C1B E2BD 1_565 5 133.7(12) ?
E3AB C1B E2BD 1_565 5 113.9(5) ?
E1BD C1B E2BD 5_554 5 82.0(11) ?
E3BB C1B E2BD 5 5 67.9(7) ?
C1B C1B E2BD 4_655 5 123.6(5) ?
C4B C1B E2BD . 5 88.7(10) ?
Ru1B C1B E2BD 7_565 5 54.5(4) ?
C1B C1B E2BD 3_575 5 121.4(7) ?
C2D C1D Ru3C 7_565 4_655 147.(2) ?
C2D C1D Ru2B 7_565 . 76.1(18) ?
Ru3C C1D Ru2B 4_655 . 136.5(9) ?
C2D C1D E1BB 7_565 1_565 127.(3) ?
Ru3C C1D E1BB 4_655 1_565 75.0(8) ?
Ru2B C1D E1BB . 1_565 74.3(10) ?
C2D C1D E3BC 7_565 2_665 69.(2) ?
Ru3C C1D E3BC 4_655 2_665 86.0(12) ?
Ru2B C1D E3BC . 2_665 128.3(15) ?
E1BB C1D E3BC 1_565 2_665 98.1(15) ?
C2D C1D E1AB 7_565 5 125.(3) ?
Ru3C C1D E1AB 4_655 5 73.6(8) ?
Ru2B C1D E1AB . 5 75.3(10) ?
E1BB C1D E1AB 1_565 5 88.2(6) ?
E3BC C1D E1AB 2_665 5 156.4(13) ?
C2D C1D E3AC 7_565 6_655 74.(2) ?
Ru3C C1D E3AC 4_655 6_655 84.0(12) ?
Ru2B C1D E3AC . 6_655 120.7(16) ?
E1BB C1D E3AC 1_565 6_655 158.7(10) ?
E3BC C1D E3AC 2_665 6_655 84.2(8) ?
E1AB C1D E3AC 5 6_655 82.0(13) ?
C2D C1D C1C 7_565 . 103.0(19) ?
Ru3C C1D C1C 4_655 . 44.4(7) ?
Ru2B C1D C1C . . 173.(2) ?
E1BB C1D C1C 1_565 . 110.8(12) ?
E3BC C1D C1C 2_665 . 56.3(10) ?
E1AB C1D C1C 5 . 100.2(13) ?
E3AC C1D C1C 6_655 . 53.1(10) ?
C2D C1D C4D 7_565 . 115.(2) ?
Ru3C C1D C4D 4_655 . 97.3(7) ?
Ru2B C1D C4D . . 39.3(6) ?
E1BB C1D C4D 1_565 . 50.3(10) ?
E3BC C1D C4D 2_665 . 145.1(19) ?
E1AB C1D C4D 5 . 52.2(10) ?
E3AC C1D C4D 6_655 . 130.8(18) ?
C1C C1D C4D . . 140.9(7) ?
C2D C1D C1D 7_565 3_575 92.(3) ?
Ru3C C1D C1D 4_655 3_575 88.1(13) ?
Ru2B C1D C1D . 3_575 94.2(12) ?
E1BB C1D C1D 1_565 3_575 48.6(9) ?
E3BC C1D C1D 2_665 3_575 52.0(9) ?
E1AB C1D C1D 5 3_575 136.5(7) ?
E3AC C1D C1D 6_655 3_575 135.9(8) ?
C1C C1D C1D . 3_575 92.5(12) ?
C4D C1D C1D . 3_575 93.3(13) ?
C2D C1D Ru1C 7_565 7_565 17.4(16) ?
Ru3C C1D Ru1C 4_655 7_565 130.6(12) ?
Ru2B C1D Ru1C . 7_565 92.3(7) ?
E1BB C1D Ru1C 1_565 7_565 140.2(15) ?
E3BC C1D Ru1C 2_665 7_565 60.9(4) ?
E1AB C1D Ru1C 5 7_565 125.1(14) ?
E3AC C1D Ru1C 6_655 7_565 58.8(5) ?
C1C C1D Ru1C . 7_565 86.2(7) ?
C4D C1D Ru1C . 7_565 131.2(10) ?
C1D C1D Ru1C 3_575 7_565 96.9(8) ?
C2D C1D E2AB 7_565 1_565 40.(2) ?
Ru3C C1D E2AB 4_655 1_565 148.9(19) ?
Ru2B C1D E2AB . 1_565 57.7(7) ?
E1BB C1D E2AB 1_565 1_565 87.2(11) ?
E3BC C1D E2AB 2_665 1_565 71.1(7) ?
E1AB C1D E2AB 5 1_565 132.2(12) ?
E3AC C1D E2AB 6_655 1_565 113.3(5) ?
C1C C1D E2AB . 1_565 125.8(11) ?
C4D C1D E2AB . 1_565 90.4(10) ?
C1D C1D E2AB 3_575 1_565 61.3(7) ?
Ru1C C1D E2AB 7_565 1_565 55.0(3) ?
C1A C2A Ru1A 7_564 . 148.(2) ?
C1A C2A Ru2A 7_564 7_564 71.2(16) ?
Ru1A C2A Ru2A . 7_564 140.5(14) ?
C1A C2A E2BA 7_564 5_554 117.(3) ?
Ru1A C2A E2BA . 5_554 83.5(10) ?
Ru2A C2A E2BA 7_564 5_554 74.9(11) ?
C1A C2A E3AA 7_564 1_665 77.(2) ?
Ru1A C2A E3AA . 1_665 79.1(12) ?
Ru2A C2A E3AA 7_564 1_665 122.0(16) ?
E2BA C2A E3AA 5_554 1_665 162.0(9) ?
C1A C2A E2AA 7_564 1_565 126.(3) ?
Ru1A C2A E2AA . 1_565 76.3(10) ?
Ru2A C2A E2AA 7_564 1_565 70.0(10) ?
E2BA C2A E2AA 5_554 1_565 86.7(8) ?
E3AA C2A E2AA 1_665 1_565 93.5(16) ?
C1A C2A E3BA 7_564 5_654 76.(2) ?
Ru1A C2A E3BA . 5_654 81.2(11) ?
Ru2A C2A E3BA 7_564 5_654 128.6(17) ?
E2BA C2A E3BA 5_554 5_654 86.2(15) ?
E3AA C2A E3BA 1_665 5_654 86.7(9) ?
E2AA C2A E3BA 1_565 5_654 157.0(7) ?
C1A C2A C3A 7_564 . 168.(3) ?
Ru1A C2A C3A . . 42.2(7) ?
Ru2A C2A C3A 7_564 . 99.6(11) ?
E2BA C2A C3A 5_554 . 52.7(10) ?
E3AA C2A C3A 1_665 . 114.0(14) ?
E2AA C2A C3A 1_565 . 53.3(9) ?
E3BA C2A C3A 5_654 . 105.9(13) ?
C1A C2A C4D 7_564 7_564 111.0(19) ?
Ru1A C2A C4D . 7_564 101.0(9) ?
Ru2A C2A C4D 7_564 7_564 40.2(6) ?
E2BA C2A C4D 5_554 7_564 50.6(10) ?
E3AA C2A C4D 1_665 7_564 138.(2) ?
E2AA C2A C4D 1_565 7_564 47.1(10) ?
E3BA C2A C4D 5_654 7_564 136.(2) ?
C3A C2A C4D . 7_564 59.4(7) ?
C1A C2A Ru3A 7_564 6_664 17.9(15) ?
Ru1A C2A Ru3A . 6_664 130.1(13) ?
Ru2A C2A Ru3A 7_564 6_664 89.1(4) ?
E2BA C2A Ru3A 5_554 6_664 125.8(15) ?
E3AA C2A Ru3A 1_665 6_664 64.7(6) ?
E2AA C2A Ru3A 1_565 6_664 135.9(14) ?
E3BA C2A Ru3A 5_654 6_664 64.2(6) ?
C3A C2A Ru3A . 6_664 169.8(15) ?
C4D C2A Ru3A 7_564 6_664 128.9(7) ?
C1A C2A E1BA 7_564 5_554 35.(2) ?
Ru1A C2A E1BA . 5_554 154.(2) ?
Ru2A C2A E1BA 7_564 5_554 55.0(6) ?
E2BA C2A E1BA 5_554 5_554 82.4(11) ?
E3AA C2A E1BA 1_665 5_554 111.7(6) ?
E2AA C2A E1BA 1_565 5_554 124.8(10) ?
E3BA C2A E1BA 5_654 5_554 75.7(9) ?
C3A C2A E1BA . 5_554 134.3(16) ?
C4D C2A E1BA 7_564 5_554 87.0(9) ?
Ru3A C2A E1BA 6_664 5_554 48.0(4) ?
C1A C2A C2A 7_564 3_575 96.(3) ?
Ru1A C2A C2A . 3_575 83.6(14) ?
Ru2A C2A C2A 7_564 3_575 88.7(13) ?
E2BA C2A C2A 5_554 3_575 134.9(9) ?
E3AA C2A C2A 1_665 3_575 47.6(9) ?
E2AA C2A C2A 1_565 3_575 48.2(9) ?
E3BA C2A C2A 5_654 3_575 133.8(9) ?
C3A C2A C2A . 3_575 90.7(13) ?
C4D C2A C2A 7_564 3_575 90.1(13) ?
Ru3A C2A C2A 6_664 3_575 94.9(9) ?
E1BA C2A C2A 5_554 3_575 121.7(7) ?
C1C C2C Ru1D 7_564 . 152.(3) ?
C1C C2C Ru2D 7_564 7_564 70.1(16) ?
Ru1D C2C Ru2D . 7_564 138.1(13) ?
C1C C2C E3AC 7_564 2_665 78.(2) ?
Ru1D C2C E3AC . 2_665 82.3(12) ?
Ru2D C2C E3AC 7_564 2_665 124.3(15) ?
C1C C2C E2AC 7_564 1_565 125.(3) ?
Ru1D C2C E2AC . 1_565 76.4(9) ?
Ru2D C2C E2AC 7_564 1_565 69.6(9) ?
E3AC C2C E2AC 2_665 1_565 96.1(16) ?
C1C C2C E3BC 7_564 6_654 78.(2) ?
Ru1D C2C E3BC . 6_654 81.7(11) ?
Ru2D C2C E3BC 7_564 6_654 125.8(16) ?
E3AC C2C E3BC 2_665 6_654 88.3(10) ?
E2AC C2C E3BC 1_565 6_654 156.8(7) ?
C1C C2C E2BC 7_564 5_554 116.(3) ?
Ru1D C2C E2BC . 5_554 80.9(10) ?
Ru2D C2C E2BC 7_564 5_554 72.8(10) ?
E3AC C2C E2BC 2_665 5_554 162.3(9) ?
E2AC C2C E2BC 1_565 5_554 85.2(8) ?
E3BC C2C E2BC 6_654 5_554 84.0(14) ?
C1C C2C C3C 7_564 . 166.(3) ?
Ru1D C2C C3C . . 41.1(7) ?
Ru2D C2C C3C 7_564 . 97.6(11) ?
E3AC C2C C3C 2_665 . 116.0(13) ?
E2AC C2C C3C 1_565 . 52.7(9) ?
E3BC C2C C3C 6_654 . 105.1(13) ?
E2BC C2C C3C 5_554 . 51.6(9) ?
C1C C2C C2C 7_564 3_575 96.(3) ?
Ru1D C2C C2C . 3_575 85.8(14) ?
Ru2D C2C C2C 7_564 3_575 90.6(12) ?
E3AC C2C C2C 2_665 3_575 48.0(9) ?
E2AC C2C C2C 1_565 3_575 50.2(9) ?
E3BC C2C C2C 6_654 3_575 135.9(9) ?
E2BC C2C C2C 5_554 3_575 135.4(8) ?
C3C C2C C2C . 3_575 92.0(13) ?
C1C C2C C4B 7_564 . 109.0(19) ?
Ru1D C2C C4B . . 99.1(9) ?
Ru2D C2C C4B 7_564 . 39.2(6) ?
E3AC C2C C4B 2_665 . 138.6(19) ?
E2AC C2C C4B 1_565 . 45.7(9) ?
E3BC C2C C4B 6_654 . 133.1(18) ?
E2BC C2C C4B 5_554 . 50.5(10) ?
C3C C2C C4B . . 58.4(7) ?
C2C C2C C4B 3_575 . 90.6(11) ?
C1C C2C Ru3C 7_564 6_664 19.5(15) ?
Ru1D C2C Ru3C . 6_664 132.3(13) ?
Ru2D C2C Ru3C 7_564 6_664 89.6(4) ?
E3AC C2C Ru3C 2_665 6_664 65.1(6) ?
E2AC C2C Ru3C 1_565 6_664 137.7(14) ?
E3BC C2C Ru3C 6_654 6_664 64.4(6) ?
E2BC C2C Ru3C 5_554 6_664 124.4(14) ?
C3C C2C Ru3C . 6_664 169.4(16) ?
C2C C2C Ru3C 3_575 6_664 95.7(8) ?
C4B C2C Ru3C . 6_664 128.5(7) ?
C1C C2C E1AC 7_564 1_565 38.(2) ?
Ru1D C2C E1AC . 1_565 146.(2) ?
Ru2D C2C E1AC 7_564 1_565 57.3(5) ?
E3AC C2C E1AC 2_665 1_565 69.2(8) ?
E2AC C2C E1AC 1_565 1_565 88.3(11) ?
E3BC C2C E1AC 6_654 1_565 114.4(7) ?
E2BC C2C E1AC 5_554 1_565 128.5(10) ?
C3C C2C E1AC . 1_565 140.5(15) ?
C2C C2C E1AC 3_575 1_565 61.6(7) ?
C4B C2C E1AC . 1_565 91.0(8) ?
Ru3C C2C E1AC 6_664 1_565 50.1(3) ?
C1B C2B Ru1B 7_564 . 148.(3) ?
C1B C2B Ru2C 7_564 7_564 70.3(16) ?
Ru1B C2B Ru2C . 7_564 139.3(14) ?
C1B C2B E2BD 7_564 1_565 123.(3) ?
Ru1B C2B E2BD . 1_565 83.9(9) ?
Ru2C C2B E2BD 7_564 1_565 73.1(11) ?
C1B C2B E3AB 7_564 5_554 73.(2) ?
Ru1B C2B E3AB . 5_554 78.8(12) ?
Ru2C C2B E3AB 7_564 5_554 122.9(16) ?
E2BD C2B E3AB 1_565 5_554 162.4(8) ?
C1B C2B E3BB 7_564 1_565 83.(2) ?
Ru1B C2B E3BB . 1_565 82.5(11) ?
Ru2C C2B E3BB 7_564 1_565 128.0(18) ?
E2BD C2B E3BB 1_565 1_565 87.1(15) ?
E3AB C2B E3BB 5_554 1_565 87.5(10) ?
C1B C2B E2AD 7_564 5_554 120.(3) ?
Ru1B C2B E2AD . 5_554 74.4(10) ?
Ru2C C2B E2AD 7_564 5_554 71.1(10) ?
E2BD C2B E2AD 1_565 5_554 86.3(8) ?
E3AB C2B E2AD 5_554 5_554 92.0(16) ?
E3BB C2B E2AD 1_565 5_554 156.5(7) ?
C1B C2B C3B 7_564 . 169.(2) ?
Ru1B C2B C3B . . 42.1(7) ?
Ru2C C2B C3B 7_564 . 98.4(11) ?
E2BD C2B C3B 1_565 . 52.5(9) ?
E3AB C2B C3B 5_554 . 113.6(14) ?
E3BB C2B C3B 1_565 . 106.7(13) ?
E2AD C2B C3B 5_554 . 52.3(10) ?
C1B C2B C4C 7_564 7_564 110.1(19) ?
Ru1B C2B C4C . 7_564 100.4(9) ?
Ru2C C2B C4C 7_564 7_564 39.8(6) ?
E2BD C2B C4C 1_565 7_564 47.6(9) ?
E3AB C2B C4C 5_554 7_564 139.(2) ?
E3BB C2B C4C 1_565 7_564 133.3(19) ?
E2AD C2B C4C 5_554 7_564 49.9(9) ?
C3B C2B C4C . 7_564 58.6(7) ?
C1B C2B Ru3B 7_564 6_664 19.6(16) ?
Ru1B C2B Ru3B . 6_664 131.3(13) ?
Ru2C C2B Ru3B 7_564 6_664 88.9(4) ?
E2BD C2B Ru3B 1_565 6_664 126.6(15) ?
E3AB C2B Ru3B 5_554 6_664 65.2(6) ?
E3BB C2B Ru3B 1_565 6_664 65.0(7) ?
E2AD C2B Ru3B 5_554 6_664 135.2(14) ?
C3B C2B Ru3B . 6_664 171.4(15) ?
C4C C2B Ru3B 7_564 6_664 128.3(7) ?
C1B C2B E1BD 7_564 1_564 40.(2) ?
Ru1B C2B E1BD . 1_564 156.(2) ?
Ru2C C2B E1BD 7_564 1_564 53.8(6) ?
E2BD C2B E1BD 1_565 1_564 83.0(11) ?
E3AB C2B E1BD 5_554 1_564 112.0(6) ?
E3BB C2B E1BD 1_565 1_564 76.7(10) ?
E2AD C2B E1BD 5_554 1_564 124.7(10) ?
C3B C2B E1BD . 1_564 134.4(16) ?
C4C C2B E1BD 7_564 1_564 85.4(9) ?
Ru3B C2B E1BD 6_664 1_564 48.0(4) ?
C1B C2B C5AB 7_564 . 129.(2) ?
Ru1B C2B C5AB . . 31.5(7) ?
Ru2C C2B C5AB 7_564 . 152.5(15) ?
E2BD C2B C5AB 1_565 . 79.5(8) ?
E3AB C2B C5AB 5_554 . 84.0(8) ?
E3BB C2B C5AB 1_565 . 51.4(6) ?
E2AD C2B C5AB 5_554 . 105.1(6) ?
C3B C2B C5AB . . 61.8(7) ?
C4C C2B C5AB 7_564 . 116.5(8) ?
Ru3B C2B C5AB 6_664 . 109.8(10) ?
E1BD C2B C5AB 1_564 . 125.5(14) ?
C1D C2D Ru1C 7_564 . 151.(3) ?
C1D C2D Ru2B 7_564 7_564 68.8(16) ?
Ru1C C2D Ru2B . 7_564 137.2(15) ?
C1D C2D E3BC 7_564 6_654 81.(2) ?
Ru1C C2D E3BC . 6_654 84.3(11) ?
Ru2B C2D E3BC 7_564 6_654 131.6(17) ?
C1D C2D E2AB 7_564 5_554 120.(3) ?
Ru1C C2D E2AB . 5_554 84.8(9) ?
Ru2B C2D E2AB 7_564 5_554 73.9(11) ?
E3BC C2D E2AB 6_654 5_554 90.8(15) ?
C1D C2D E3AC 7_564 2_665 77.(2) ?
Ru1C C2D E3AC . 2_665 77.9(12) ?
Ru2B C2D E3AC 7_564 2_665 119.0(16) ?
E3BC C2D E3AC 6_654 2_665 88.1(10) ?
E2AB C2D E3AC 5_554 2_665 162.7(8) ?
C1D C2D E2BB 7_564 1_565 120.(3) ?
Ru1C C2D E2BB . 1_565 73.5(10) ?
Ru2B C2D E2BB 7_564 1_565 68.3(10) ?
E3BC C2D E2BB 6_654 1_565 157.8(7) ?
E2AB C2D E2BB 5_554 1_565 85.6(8) ?
E3AC C2D E2BB 2_665 1_565 88.9(14) ?
C1D C2D C3D 7_564 . 167.(2) ?
Ru1C C2D C3D . . 41.6(7) ?
Ru2B C2D C3D 7_564 . 97.8(11) ?
E3BC C2D C3D 6_654 . 108.9(12) ?
E2AB C2D C3D 5_554 . 52.7(9) ?
E3AC C2D C3D 2_665 . 111.6(14) ?
E2BB C2D C3D 1_565 . 52.4(9) ?
C1D C2D Ru3C 7_564 6_664 19.9(15) ?
Ru1C C2D Ru3C . 6_664 132.0(14) ?
Ru2B C2D Ru3C 7_564 6_664 88.7(5) ?
E3BC C2D Ru3C 6_654 6_664 66.4(6) ?
E2AB C2D Ru3C 5_554 6_664 130.3(15) ?
E3AC C2D Ru3C 2_665 6_664 64.5(6) ?
E2BB C2D Ru3C 1_565 6_664 130.9(14) ?
C3D C2D Ru3C . 6_664 173.5(12) ?
C1D C2D C2D 7_564 3_565 88.(3) ?
Ru1C C2D C2D . 3_565 99.9(14) ?
Ru2B C2D C2D 7_564 3_565 93.0(12) ?
E3BC C2D C2D 6_654 3_565 47.9(10) ?
E2AB C2D C2D 5_554 3_565 48.2(9) ?
E3AC C2D C2D 2_665 3_565 135.5(9) ?
E2BB C2D C2D 1_565 3_565 133.7(8) ?
C3D C2D C2D . 3_565 91.9(13) ?
Ru3C C2D C2D 6_664 3_565 88.0(9) ?
C1D C2D C4A 7_564 . 108.1(19) ?
Ru1C C2D C4A . . 99.4(9) ?
Ru2B C2D C4A 7_564 . 39.4(6) ?
E3BC C2D C4A 6_654 . 137.9(19) ?
E2AB C2D C4A 5_554 . 48.4(9) ?
E3AC C2D C4A 2_665 . 133.9(18) ?
E2BB C2D C4A 1_565 . 47.9(9) ?
C3D C2D C4A . . 58.5(7) ?
Ru3C C2D C4A 6_664 . 128.0(7) ?
C2D C2D C4A 3_565 . 90.5(11) ?
C1D C2D E1BB 7_564 5_554 35.(2) ?
Ru1C C2D E1BB . 5_554 160.(2) ?
Ru2B C2D E1BB 7_564 5_554 54.5(6) ?
E3BC C2D E1BB 6_654 5_554 79.1(9) ?
E2AB C2D E1BB 5_554 5_554 85.2(11) ?
E3AC C2D E1BB 2_665 5_554 111.6(6) ?
E2BB C2D E1BB 1_565 5_554 122.3(9) ?
C3D C2D E1BB . 5_554 136.3(15) ?
Ru3C C2D E1BB 6_664 5_554 48.6(3) ?
C2D C2D E1BB 3_565 5_554 61.1(7) ?
C4A C2D E1BB . 5_554 86.3(8) ?
C4A C3A Ru1A . . 147.0(18) ?
C4A C3A Ru2B . 7_564 66.1(13) ?
Ru1A C3A Ru2B . 7_564 146.1(9) ?
C4A C3A E1BA . 1_565 75.(2) ?
Ru1A C3A E1BA . 1_565 79.0(12) ?
Ru2B C3A E1BA 7_564 1_565 117.6(16) ?
C4A C3A E2BA . 5_554 119.(3) ?
Ru1A C3A E2BA . 5_554 85.1(10) ?
Ru2B C3A E2BA 7_564 5_554 77.1(10) ?
E1BA C3A E2BA 1_565 5_554 164.0(12) ?
C4A C3A E1AA . 5_554 77.(2) ?
Ru1A C3A E1AA . 5_554 82.6(12) ?
Ru2B C3A E1AA 7_564 5_554 123.9(17) ?
E1BA C3A E1AA 1_565 5_554 90.0(7) ?
E2BA C3A E1AA 5_554 5_554 86.0(15) ?
C4A C3A E2AA . 1_565 122.(3) ?
Ru1A C3A E2AA . 1_565 77.7(10) ?
Ru2B C3A E2AA 7_564 1_565 73.3(9) ?
E1BA C3A E2AA 1_565 1_565 89.7(15) ?
E2BA C3A E2AA 5_554 1_565 88.8(5) ?
E1AA C3A E2AA 5_554 1_565 160.0(11) ?
C4A C3A C2A . . 170.(2) ?
Ru1A C3A C2A . . 42.6(7) ?
Ru2B C3A C2A 7_564 . 104.6(8) ?
E1BA C3A C2A 1_565 . 112.8(15) ?
E2BA C3A C2A 5_554 . 54.2(10) ?
E1AA C3A C2A 5_554 . 107.4(14) ?
E2AA C3A C2A 1_565 . 54.8(9) ?
C4A C3A C4D . 7_564 106.2(17) ?
Ru1A C3A C4D . 7_564 106.5(7) ?
Ru2B C3A C4D 7_564 7_564 40.2(6) ?
E1BA C3A C4D 1_565 7_564 134.(2) ?
E2BA C3A C4D 5_554 7_564 53.1(10) ?
E1AA C3A C4D 5_554 7_564 136.(2) ?
E2AA C3A C4D 1_565 7_564 49.5(10) ?
C2A C3A C4D . 7_564 64.5(8) ?
C4A C3A Ru2A . . 25.8(11) ?
Ru1A C3A Ru2A . . 121.3(10) ?
Ru2B C3A Ru2A 7_564 . 91.8(7) ?
E1BA C3A Ru2A 1_565 . 58.2(4) ?
E2BA C3A Ru2A 5_554 . 131.3(16) ?
E1AA C3A Ru2A 5_554 . 61.2(4) ?
E2AA C3A Ru2A 1_565 . 133.5(16) ?
C2A C3A Ru2A . . 163.6(12) ?
C4D C3A Ru2A 7_564 . 131.9(10) ?
C4A C3A C5AA . 1_655 120.8(19) ?
Ru1A C3A C5AA . 1_655 34.4(7) ?
Ru2B C3A C5AA 7_564 1_655 159.5(18) ?
E1BA C3A C5AA 1_565 1_655 82.7(8) ?
E2BA C3A C5AA 5_554 1_655 83.1(10) ?
E1AA C3A C5AA 5_554 1_655 48.2(6) ?
E2AA C3A C5AA 1_565 1_655 112.0(9) ?
C2A C3A C5AA . 1_655 67.0(8) ?
C4D C3A C5AA 7_564 1_655 127.7(9) ?
Ru2A C3A C5AA . 1_655 97.3(7) ?
C4A C3A E2BB . 1_565 38.(2) ?
Ru1A C3A E2BB . 1_565 139.(2) ?
Ru2B C3A E2BB 7_564 1_565 54.5(7) ?
E1BA C3A E2BB 1_565 1_565 64.6(8) ?
E2BA C3A E2BB 5_554 1_565 131.1(11) ?
E1AA C3A E2BB 5_554 1_565 113.5(5) ?
E2AA C3A E2BB 1_565 1_565 84.2(11) ?
C2A C3A E2BB . 1_565 138.9(16) ?
C4D C3A E2BB 7_564 1_565 87.8(10) ?
Ru2A C3A E2BB . 1_565 53.0(4) ?
C5AA C3A E2BB 1_655 1_565 143.7(8) ?
C4C C3C Ru1D . . 147.1(17) ?
C4C C3C Ru2C . . 66.9(13) ?
Ru1D C3C Ru2C . . 145.7(9) ?
C4C C3C E1BC . 1_565 77.(2) ?
Ru1D C3C E1BC . 1_565 79.4(12) ?
Ru2C C3C E1BC . 1_565 117.9(16) ?
C4C C3C E2BC . 5_554 117.(3) ?
Ru1D C3C E2BC . 5_554 84.4(10) ?
Ru2C C3C E2BC . 5_554 77.2(10) ?
E1BC C3C E2BC 1_565 5_554 163.7(12) ?
C4C C3C E1AC . 5 75.(2) ?
Ru1D C3C E1AC . 5 82.8(12) ?
Ru2C C3C E1AC . 5 123.7(16) ?
E1BC C3C E1AC 1_565 5 90.2(7) ?
E2BC C3C E1AC 5_554 5 85.4(15) ?
C4C C3C E2AC . 1_565 124.(3) ?
Ru1D C3C E2AC . 1_565 77.6(10) ?
Ru2C C3C E2AC . 1_565 73.4(9) ?
E1BC C3C E2AC 1_565 1_565 89.6(15) ?
E2BC C3C E2AC 5_554 1_565 89.3(5) ?
E1AC C3C E2AC 5 1_565 160.1(11) ?
C4C C3C C2C . . 171.(2) ?
Ru1D C3C C2C . . 41.1(7) ?
Ru2C C3C C2C . . 105.4(8) ?
E1BC C3C C2C 1_565 . 111.3(15) ?
E2BC C3C C2C 5_554 . 55.8(9) ?
E1AC C3C C2C 5 . 107.7(14) ?
E2AC C3C C2C 1_565 . 54.3(9) ?
C4C C3C C4B . . 107.0(17) ?
Ru1D C3C C4B . . 105.7(7) ?
Ru2C C3C C4B . . 40.3(6) ?
E1BC C3C C4B 1_565 . 133.(2) ?
E2BC C3C C4B 5_554 . 54.2(9) ?
E1AC C3C C4B 5 . 137.(2) ?
E2AC C3C C4B 1_565 . 48.7(9) ?
C2C C3C C4B . . 65.1(8) ?
C4C C3C Ru2D . . 24.9(12) ?
Ru1D C3C Ru2D . . 122.3(10) ?
Ru2C C3C Ru2D . . 91.3(7) ?
E1BC C3C Ru2D 1_565 . 58.6(4) ?
E2BC C3C Ru2D 5_554 . 130.8(16) ?
E1AC C3C Ru2D 5 . 61.6(4) ?
E2AC C3C Ru2D 1_565 . 133.3(16) ?
C2C C3C Ru2D . . 163.3(12) ?
C4B C3C Ru2D . . 131.6(10) ?
C4C C3C E2AD . 1_565 41.(2) ?
Ru1D C3C E2AD . 1_565 140.(2) ?
Ru2C C3C E2AD . 1_565 55.0(7) ?
E1BC C3C E2AD 1_565 1_565 64.4(8) ?
E2BC C3C E2AD 5_554 1_565 131.6(11) ?
E1AC C3C E2AD 5 1_565 113.1(5) ?
E2AC C3C E2AD 1_565 1_565 84.6(12) ?
C2C C3C E2AD . 1_565 138.9(16) ?
C4B C3C E2AD . 1_565 88.0(10) ?
Ru2D C3C E2AD . 1_565 52.2(4) ?
C4C C3C C3C . 3_575 96.(3) ?
Ru1D C3C C3C . 3_575 82.8(14) ?
Ru2C C3C C3C . 3_575 90.0(12) ?
E1BC C3C C3C 1_565 3_575 45.0(9) ?
E2BC C3C C3C 5_554 3_575 135.1(8) ?
E1AC C3C C3C 5 3_575 134.8(9) ?
E2AC C3C C3C 1_565 3_575 46.0(8) ?
C2C C3C C3C . 3_575 88.0(13) ?
C4B C3C C3C . 3_575 88.7(13) ?
Ru2D C3C C3C . 3_575 91.7(9) ?
E2AD C3C C3C 1_565 3_575 59.4(7) ?
C4B C3B Ru1B . . 146.4(18) ?
C4B C3B Ru2D . 7_564 67.3(13) ?
Ru1B C3B Ru2D . 7_564 145.9(8) ?
C4B C3B E1BD . 5_554 75.(2) ?
Ru1B C3B E1BD . 5_554 78.4(12) ?
Ru2D C3B E1BD 7_564 5_554 121.0(16) ?
C4B C3B E2BD . 1_565 119.(3) ?
Ru1B C3B E2BD . 1_565 85.0(10) ?
Ru2D C3B E2BD 7_564 1_565 74.9(10) ?
E1BD C3B E2BD 5_554 1_565 163.2(12) ?
C4B C3B E2AD . 5_554 124.(3) ?
Ru1B C3B E2AD . 5_554 76.5(10) ?
Ru2D C3B E2AD 7_564 5_554 76.0(10) ?
E1BD C3B E2AD 5_554 5_554 89.5(15) ?
E2BD C3B E2AD 1_565 5_554 89.3(5) ?
C4B C3B E1AD . 1_565 77.(2) ?
Ru1B C3B E1AD . 1_565 82.4(12) ?
Ru2D C3B E1AD 7_564 1_565 122.1(17) ?
E1BD C3B E1AD 5_554 1_565 89.7(7) ?
E2BD C3B E1AD 1_565 1_565 85.3(15) ?
E2AD C3B E1AD 5_554 1_565 158.6(11) ?
C4B C3B C2B . . 171.(2) ?
Ru1B C3B C2B . . 42.1(7) ?
Ru2D C3B C2B 7_564 . 104.6(8) ?
E1BD C3B C2B 5_554 . 112.7(15) ?
E2BD C3B C2B 1_565 . 53.9(10) ?
E2AD C3B C2B 5_554 . 55.1(9) ?
E1AD C3B C2B 1_565 . 105.9(14) ?
C4B C3B C4C . 7_564 106.9(17) ?
Ru1B C3B C4C . 7_564 106.6(7) ?
Ru2D C3B C4C 7_564 7_564 39.6(6) ?
E1BD C3B C4C 5_554 7_564 137.7(19) ?
E2BD C3B C4C 1_565 7_564 50.6(9) ?
E2AD C3B C4C 5_554 7_564 53.1(9) ?
E1AD C3B C4C 1_565 7_564 132.5(19) ?
C2B C3B C4C . 7_564 65.0(8) ?
C4B C3B Ru2C . . 25.7(12) ?
Ru1B C3B Ru2C . . 120.8(10) ?
Ru2D C3B Ru2C 7_564 . 92.9(7) ?
E1BD C3B Ru2C 5_554 . 57.1(4) ?
E2BD C3B Ru2C 1_565 . 132.4(16) ?
E2AD C3B Ru2C 5_554 . 132.9(16) ?
E1AD C3B Ru2C 1_565 . 62.4(5) ?
C2B C3B Ru2C . . 162.5(12) ?
C4C C3B Ru2C 7_564 . 132.5(10) ?
C4B C3B C5AB . . 120.0(19) ?
Ru1B C3B C5AB . . 34.7(7) ?
Ru2D C3B C5AB 7_564 . 156.4(19) ?
E1BD C3B C5AB 5_554 . 82.2(8) ?
E2BD C3B C5AB 1_565 . 82.5(10) ?
E2AD C3B C5AB 5_554 . 111.0(9) ?
E1AD C3B C5AB 1_565 . 47.8(6) ?
C2B C3B C5AB . . 66.0(9) ?
C4C C3B C5AB 7_564 . 126.0(10) ?
Ru2C C3B C5AB . . 97.4(7) ?
C4B C3B E2AC . 1_565 32.(2) ?
Ru1B C3B E2AC . 1_565 152.3(19) ?
Ru2D C3B E2AC 7_564 1_565 54.7(7) ?
E1BD C3B E2AC 5_554 1_565 107.0(5) ?
E2BD C3B E2AC 1_565 1_565 86.5(12) ?
E2AD C3B E2AC 5_554 1_565 129.8(11) ?
E1AD C3B E2AC 1_565 1_565 70.6(8) ?
C2B C3B E2AC . 1_565 140.2(16) ?
C4C C3B E2AC 7_564 1_565 87.8(10) ?
Ru2C C3B E2AC . 1_565 51.4(4) ?
C5AB C3B E2AC . 1_565 118.0(12) ?
C4D C3D Ru1C . . 146.7(18) ?
C4D C3D Ru2A . . 66.2(13) ?
Ru1C C3D Ru2A . . 146.3(9) ?
C4D C3D E1BB . 1_565 74.(2) ?
Ru1C C3D E1BB . 1_565 78.8(12) ?
Ru2A C3D E1BB . 1_565 119.2(16) ?
C4D C3D E1AB . 5 78.(2) ?
Ru1C C3D E1AB . 5 83.3(12) ?
Ru2A C3D E1AB . 5 121.5(17) ?
E1BB C3D E1AB 1_565 5 91.2(7) ?
C4D C3D E2AB . 5_554 121.(3) ?
Ru1C C3D E2AB . 5_554 84.5(10) ?
Ru2A C3D E2AB . 5_554 75.5(10) ?
E1BB C3D E2AB 1_565 5_554 163.4(12) ?
E1AB C3D E2AB 5 5_554 86.3(15) ?
C4D C3D E2BB . 1_565 120.(3) ?
Ru1C C3D E2BB . 1_565 77.3(10) ?
Ru2A C3D E2BB . 1_565 75.4(9) ?
E1BB C3D E2BB 1_565 1_565 88.1(15) ?
E1AB C3D E2BB 5 1_565 160.3(11) ?
E2AB C3D E2BB 5_554 1_565 88.6(5) ?
C4D C3D C2D . . 171.(2) ?
Ru1C C3D C2D . . 41.9(7) ?
Ru2A C3D C2D . . 105.5(8) ?
E1BB C3D C2D 1_565 . 113.2(15) ?
E1AB C3D C2D 5 . 105.5(14) ?
E2AB C3D C2D 5_554 . 52.2(9) ?
E2BB C3D C2D 1_565 . 57.1(9) ?
C4D C3D C4A . . 106.3(17) ?
Ru1C C3D C4A . . 106.4(7) ?
Ru2A C3D C4A . . 40.2(6) ?
E1BB C3D C4A 1_565 . 135.(2) ?
E1AB C3D C4A 5 . 134.(2) ?
E2AB C3D C4A 5_554 . 51.4(9) ?
E2BB C3D C4A 1_565 . 51.4(9) ?
C2D C3D C4A . . 65.4(8) ?
C4D C3D Ru2B . . 25.7(11) ?
Ru1C C3D Ru2B . . 121.2(10) ?
Ru2A C3D Ru2B . . 91.9(7) ?
E1BB C3D Ru2B 1_565 . 58.1(4) ?
E1AB C3D Ru2B 5 . 61.9(5) ?
E2AB C3D Ru2B 5_554 . 133.1(16) ?
E2BB C3D Ru2B 1_565 . 132.3(16) ?
C2D C3D Ru2B . . 162.4(12) ?
C4A C3D Ru2B . . 132.1(10) ?
C4D C3D E2AA . 5 35.(2) ?
Ru1C C3D E2AA . 5 152.7(19) ?
Ru2A C3D E2AA . 5 53.8(7) ?
E1BB C3D E2AA 1_565 5 107.9(5) ?
E1AB C3D E2AA 5 5 70.4(8) ?
E2AB C3D E2AA 5_554 5 86.8(12) ?
E2BB C3D E2AA 1_565 5 128.4(10) ?
C2D C3D E2AA . 5 138.9(16) ?
C4A C3D E2AA . 5 87.9(10) ?
Ru2B C3D E2AA . 5 51.7(4) ?
C4D C3D C3D . 3_565 89.(3) ?
Ru1C C3D C3D . 3_565 97.2(14) ?
Ru2A C3D C3D . 3_565 88.0(12) ?
E1BB C3D C3D 1_565 3_565 136.2(9) ?
E1AB C3D C3D 5 3_565 45.3(9) ?
E2AB C3D C3D 5_554 3_565 45.4(8) ?
E2BB C3D C3D 1_565 3_565 134.0(8) ?
C2D C3D C3D . 3_565 88.1(13) ?
C4A C3D C3D . 3_565 88.7(13) ?
Ru2B C3D C3D . 3_565 90.0(9) ?
E2AA C3D C3D 5 3_565 59.3(7) ?
C3A C4A Ru2A . . 136.9(19) ?
C3A C4A Ru2B . 7_564 77.7(13) ?
Ru2A C4A Ru2B . 7_564 145.1(14) ?
C3A C4A E2AB . 5_554 131.(3) ?
Ru2A C4A E2AB . 5_554 80.1(10) ?
Ru2B C4A E2AB 7_564 5_554 75.8(10) ?
C3A C4A E2BB . 1_565 122.(3) ?
Ru2A C4A E2BB . 1_565 80.8(11) ?
Ru2B C4A E2BB 7_564 1_565 74.1(11) ?
E2AB C4A E2BB 5_554 1_565 89.5(9) ?
C3A C4A E1BA . 1_565 73.(2) ?
Ru2A C4A E1BA . 1_565 75.7(10) ?
Ru2B C4A E1BA 7_564 1_565 122.6(18) ?
E2AB C4A E1BA 5_554 1_565 155.1(7) ?
E2BB C4A E1BA 1_565 1_565 81.0(14) ?
C3A C4A E1AA . 5_554 71.(2) ?
Ru2A C4A E1AA . 5_554 78.6(11) ?
Ru2B C4A E1AA 7_564 5_554 127.2(16) ?
E2AB C4A E1AA 5_554 5_554 93.1(15) ?
E2BB C4A E1AA 1_565 5_554 158.4(9) ?
E1BA C4A E1AA 1_565 5_554 87.8(9) ?
C3A C4A C3D . . 174.(3) ?
Ru2A C4A C3D . . 46.7(7) ?
Ru2B C4A C3D 7_564 . 98.4(10) ?
E2AB C4A C3D 5_554 . 51.4(9) ?
E2BB C4A C3D 1_565 . 52.6(9) ?
E1BA C4A C3D 1_565 . 105.9(13) ?
E1AA C4A C3D 5_554 . 114.4(13) ?
C3A C4A C1A . . 93.5(15) ?
Ru2A C4A C1A . . 43.5(7) ?
Ru2B C4A C1A 7_564 . 169.8(15) ?
E2AB C4A C1A 5_554 . 114.1(12) ?
E2BB C4A C1A 1_565 . 106.9(13) ?
E1BA C4A C1A 1_565 . 48.7(9) ?
E1AA C4A C1A 5_554 . 52.7(9) ?
C3D C4A C1A . . 89.9(7) ?
C3A C4A Ru1A . . 19.8(12) ?
Ru2A C4A Ru1A . . 117.2(12) ?
Ru2B C4A Ru1A 7_564 . 97.2(6) ?
E2AB C4A Ru1A 5_554 . 141.6(16) ?
E2BB C4A Ru1A 1_565 . 125.5(16) ?
E1BA C4A Ru1A 1_565 . 58.4(6) ?
E1AA C4A Ru1A 5_554 . 60.7(6) ?
C3D C4A Ru1A . . 162.5(11) ?
C1A C4A Ru1A . . 73.8(7) ?
C3A C4A C2D . . 120.2(15) ?
Ru2A C4A C2D . . 102.7(9) ?
Ru2B C4A C2D 7_564 . 42.5(6) ?
E2AB C4A C2D 5_554 . 47.9(9) ?
E2BB C4A C2D 1_565 . 53.1(9) ?
E1BA C4A C2D 1_565 . 133.0(18) ?
E1AA C4A C2D 5_554 . 138.7(18) ?
C3D C4A C2D . . 56.1(6) ?
C1A C4A C2D . . 146.0(7) ?
Ru1A C4A C2D . . 139.6(6) ?
C3A C4A C4A . 3_565 93.(3) ?
Ru2A C4A C4A . 3_565 89.7(14) ?
Ru2B C4A C4A 7_564 3_565 92.4(13) ?
E2AB C4A C4A 5_554 3_565 47.7(9) ?
E2BB C4A C4A 1_565 3_565 137.2(9) ?
E1BA C4A C4A 1_565 3_565 136.9(9) ?
E1AA C4A C4A 5_554 3_565 49.3(9) ?
C3D C4A C4A . 3_565 91.3(13) ?
C1A C4A C4A . 3_565 93.3(12) ?
Ru1A C4A C4A . 3_565 96.0(9) ?
C2D C4A C4A . 3_565 89.5(12) ?
C3C C4C Ru2D . . 138.2(19) ?
C3C C4C Ru2C . . 76.7(13) ?
Ru2D C4C Ru2C . . 143.9(15) ?
C3C C4C E2BD . 5 134.(3) ?
Ru2D C4C E2BD . 5 79.8(9) ?
Ru2C C4C E2BD . 5 77.2(10) ?
C3C C4C E1AC . 5 73.(2) ?
Ru2D C4C E1AC . 5 80.5(11) ?
Ru2C C4C E1AC . 5 128.5(16) ?
E2BD C4C E1AC 5 5 94.5(16) ?
C3C C4C E1BC . 1_565 72.(2) ?
Ru2D C4C E1BC . 1_565 75.7(11) ?
Ru2C C4C E1BC . 1_565 120.1(17) ?
E2BD C4C E1BC 5 1_565 154.5(7) ?
E1AC C4C E1BC 5 1_565 88.2(9) ?
C3C C4C E2AD . 1_565 119.(3) ?
Ru2D C4C E2AD . 1_565 78.4(11) ?
Ru2C C4C E2AD . 1_565 73.8(11) ?
E2BD C4C E2AD 5 1_565 89.2(9) ?
E1AC C4C E2AD 5 1_565 157.6(9) ?
E1BC C4C E2AD 1_565 1_565 79.3(13) ?
C3C C4C C3B . 7_565 171.(3) ?
Ru2D C4C C3B . 7_565 45.0(7) ?
Ru2C C4C C3B . 7_565 99.0(10) ?
E2BD C4C C3B 5 7_565 51.9(9) ?
E1AC C4C C3B 5 7_565 115.4(12) ?
E1BC C4C C3B 1_565 7_565 104.3(13) ?
E2AD C4C C3B 1_565 7_565 51.5(9) ?
C3C C4C C1C . . 93.7(15) ?
Ru2D C4C C1C . . 44.7(7) ?
Ru2C C4C C1C . . 168.8(16) ?
E2BD C4C C1C 5 . 113.8(12) ?
E1AC C4C C1C 5 . 51.7(10) ?
E1BC C4C C1C 1_565 . 50.2(10) ?
E2AD C4C C1C 1_565 . 106.8(13) ?
C3B C4C C1C 7_565 . 89.6(7) ?
C3C C4C C4C . 3_565 96.(3) ?
Ru2D C4C C4C . 3_565 91.4(14) ?
Ru2C C4C C4C . 3_565 93.8(13) ?
E2BD C4C C4C 5 3_565 48.5(10) ?
E1AC C4C C4C 5 3_565 50.0(9) ?
E1BC C4C C4C 1_565 3_565 138.1(9) ?
E2AD C4C C4C 1_565 3_565 137.7(8) ?
C3B C4C C4C 7_565 3_565 92.8(13) ?
C1C C4C C4C . 3_565 92.8(13) ?
C3C C4C Ru1D . . 19.6(11) ?
Ru2D C4C Ru1D . . 118.6(12) ?
Ru2C C4C Ru1D . . 96.1(6) ?
E2BD C4C Ru1D 5 . 143.3(16) ?
E1AC C4C Ru1D 5 . 61.3(6) ?
E1BC C4C Ru1D 1_565 . 58.4(6) ?
E2AD C4C Ru1D 1_565 . 124.0(15) ?
C3B C4C Ru1D 7_565 . 161.4(13) ?
C1C C4C Ru1D . . 74.1(7) ?
C4C C4C Ru1D 3_565 . 97.0(8) ?
C3C C4C C2B . 7_565 119.2(15) ?
Ru2D C4C C2B . 7_565 101.4(9) ?
Ru2C C4C C2B . 7_565 42.7(6) ?
E2BD C4C C2B 5 7_565 50.1(9) ?
E1AC C4C C2B 5 7_565 142.5(19) ?
E1BC C4C C2B 1_565 7_565 128.9(19) ?
E2AD C4C C2B 1_565 7_565 51.0(10) ?
C3B C4C C2B 7_565 7_565 56.4(6) ?
C1C C4C C2B . 7_565 145.8(7) ?
C4C C4C C2B 3_565 7_565 92.5(12) ?
Ru1D C4C C2B . 7_565 138.4(7) ?
C3B C4B Ru2C . . 137.2(19) ?
C3B C4B Ru2D . 7_564 75.6(13) ?
Ru2C C4B Ru2D . 7_564 146.9(14) ?
C3B C4B E2AC . 1_565 130.(3) ?
Ru2C C4B E2AC . 1_565 81.0(10) ?
Ru2D C4B E2AC 7_564 1_565 77.1(11) ?
C3B C4B E1BD . 5_554 73.(2) ?
Ru2C C4B E1BD . 5_554 74.1(10) ?
Ru2D C4B E1BD 7_564 5_554 124.1(17) ?
E2AC C4B E1BD 1_565 5_554 155.0(7) ?
C3B C4B E1AD . 1_565 72.(2) ?
Ru2C C4B E1AD . 1_565 80.2(11) ?
Ru2D C4B E1AD 7_564 1_565 123.9(16) ?
E2AC C4B E1AD 1_565 1_565 90.1(15) ?
E1BD C4B E1AD 5_554 1_565 87.7(9) ?
C3B C4B E2BC . 5_554 123.(3) ?
Ru2C C4B E2BC . 5_554 78.8(10) ?
Ru2D C4B E2BC 7_564 5_554 76.6(11) ?
E2AC C4B E2BC 1_565 5_554 90.0(9) ?
E1BD C4B E2BC 5_554 5_554 83.4(14) ?
E1AD C4B E2BC 1_565 5_554 158.8(8) ?
C3B C4B C3C . . 174.(3) ?
Ru2C C4B C3C . . 46.4(7) ?
Ru2D C4B C3C 7_564 . 100.5(10) ?
E2AC C4B C3C 1_565 . 52.9(9) ?
E1BD C4B C3C 5_554 . 106.0(13) ?
E1AD C4B C3C 1_565 . 114.4(13) ?
E2BC C4B C3C 5_554 . 50.9(9) ?
C3B C4B C1B . . 94.0(15) ?
Ru2C C4B C1B . . 43.5(7) ?
Ru2D C4B C1B 7_564 . 169.6(10) ?
E2AC C4B C1B 1_565 . 110.1(13) ?
E1BD C4B C1B 5_554 . 51.2(10) ?
E1AD C4B C1B 1_565 . 50.4(9) ?
E2BC C4B C1B 5_554 . 110.1(13) ?
C3C C4B C1B . . 89.9(7) ?
C3B C4B Ru1B . . 20.2(12) ?
Ru2C C4B Ru1B . . 117.0(12) ?
Ru2D C4B Ru1B 7_564 . 95.6(5) ?
E2AC C4B Ru1B 1_565 . 139.7(17) ?
E1BD C4B Ru1B 5_554 . 58.0(6) ?
E1AD C4B Ru1B 1_565 . 60.9(6) ?
E2BC C4B Ru1B 5_554 . 127.3(16) ?
C3C C4B Ru1B . . 162.2(11) ?
C1B C4B Ru1B . . 74.0(7) ?
C3B C4B C2C . . 119.6(15) ?
Ru2C C4B C2C . . 102.9(9) ?
Ru2D C4B C2C 7_564 . 44.1(6) ?
E2AC C4B C2C 1_565 . 50.8(9) ?
E1BD C4B C2C 5_554 . 133.3(18) ?
E1AD C4B C2C 1_565 . 138.6(18) ?
E2BC C4B C2C 5_554 . 51.2(9) ?
C3C C4B C2C . . 56.5(6) ?
C1B C4B C2C . . 146.3(7) ?
Ru1B C4B C2C . . 139.4(6) ?
C3B C4B C4B . 3_575 94.(3) ?
Ru2C C4B C4B . 3_575 92.1(14) ?
Ru2D C4B C4B 7_564 3_575 89.7(13) ?
E2AC C4B C4B 1_565 3_575 44.9(10) ?
E1BD C4B C4B 5_554 3_575 136.7(9) ?
E1AD C4B C4B 1_565 3_575 49.3(9) ?
E2BC C4B C4B 5_554 3_575 134.9(8) ?
C3C C4B C4B . 3_575 91.3(13) ?
C1B C4B C4B . 3_575 90.6(12) ?
Ru1B C4B C4B . 3_575 96.3(9) ?
C2C C4B C4B . 3_575 89.4(12) ?
C3D C4D Ru2B . . 137.0(19) ?
C3D C4D Ru2A . . 77.6(13) ?
Ru2B C4D Ru2A . . 145.5(14) ?
C3D C4D E2AA . 5 127.(3) ?
Ru2B C4D E2AA . 5 80.4(11) ?
Ru2A C4D E2AA . 5 74.9(11) ?
C3D C4D E1BB . 1_565 73.(2) ?
Ru2B C4D E1BB . 1_565 76.5(11) ?
Ru2A C4D E1BB . 1_565 125.0(18) ?
E2AA C4D E1BB 5 1_565 156.9(7) ?
C3D C4D E2BA . 1_565 126.(3) ?
Ru2B C4D E2BA . 1_565 80.1(11) ?
Ru2A C4D E2BA . 1_565 76.0(11) ?
E2AA C4D E2BA 5 1_565 89.7(9) ?
E1BB C4D E2BA 1_565 1_565 84.9(16) ?
C3D C4D E1AB . 5 70.(2) ?
Ru2B C4D E1AB . 5 79.1(11) ?
Ru2A C4D E1AB . 5 123.3(18) ?
E2AA C4D E1AB 5 5 88.4(16) ?
E1BB C4D E1AB 1_565 5 88.7(9) ?
E2BA C4D E1AB 1_565 5 159.1(7) ?
C3D C4D C3A . 7_565 176.(2) ?
Ru2B C4D C3A . 7_565 46.8(7) ?
Ru2A C4D C3A . 7_565 98.7(10) ?
E2AA C4D C3A 5 7_565 52.7(9) ?
E1BB C4D C3A 1_565 7_565 108.2(13) ?
E2BA C4D C3A 1_565 7_565 51.0(9) ?
E1AB C4D C3A 5 7_565 113.2(13) ?
C3D C4D C1D . . 93.8(15) ?
Ru2B C4D C1D . . 43.2(7) ?
Ru2A C4D C1D . . 171.2(11) ?
E2AA C4D C1D 5 . 112.1(13) ?
E1BB C4D C1D 1_565 . 49.6(9) ?
E2BA C4D C1D 1_565 . 108.5(13) ?
E1AB C4D C1D 5 . 53.6(9) ?
C3A C4D C1D 7_565 . 89.9(7) ?
C3D C4D Ru1C . . 19.9(12) ?
Ru2B C4D Ru1C . . 117.3(12) ?
Ru2A C4D Ru1C . . 97.2(5) ?
E2AA C4D Ru1C 5 . 137.6(17) ?
E1BB C4D Ru1C 1_565 . 58.0(6) ?
E2BA C4D Ru1C 1_565 . 129.5(17) ?
E1AB C4D Ru1C 5 . 60.8(6) ?
C3A C4D Ru1C 7_565 . 163.4(11) ?
C1D C4D Ru1C . . 74.1(7) ?
C3D C4D C2A . 7_565 120.0(15) ?
Ru2B C4D C2A . 7_565 103.0(9) ?
Ru2A C4D C2A . 7_565 42.5(6) ?
E2AA C4D C2A 5 7_565 51.5(10) ?
E1BB C4D C2A 1_565 7_565 133.(2) ?
E2BA C4D C2A 1_565 7_565 50.0(10) ?
E1AB C4D C2A 5 7_565 138.(2) ?
C3A C4D C2A 7_565 7_565 56.1(6) ?
C1D C4D C2A . 7_565 146.0(7) ?
Ru1C C4D C2A . 7_565 139.4(6) ?
C3D C4D E2AB . 5_554 39.(2) ?
Ru2B C4D E2AB . 5_554 145.(2) ?
Ru2A C4D E2AB . 5_554 58.3(7) ?
E2AA C4D E2AB 5 5_554 88.2(12) ?
E1BB C4D E2AB 1_565 5_554 111.7(7) ?
E2BA C4D E2AB 1_565 5_554 133.1(9) ?
E1AB C4D E2AB 5 5_554 67.6(8) ?
C3A C4D E2AB 7_565 5_554 140.1(16) ?
C1D C4D E2AB . 5_554 115.5(11) ?
Ru1C C4D E2AB . 5_554 54.5(4) ?
C2A C4D E2AB 7_565 5_554 95.2(9) ?
Ru3A C5BA Ru3A 2_565 1_545 88.7(9) ?
Ru3A C5BA Ru1A 2_565 1_445 140.0(4) ?
Ru3A C5BA Ru1A 1_545 1_445 78.5(3) ?
Ru3A C5BA Ru1A 2_565 2_665 78.5(3) ?
Ru3A C5BA Ru1A 1_545 2_665 140.0(4) ?
Ru1A C5BA Ru1A 1_445 2_665 133.3(8) ?
Ru3A C5BA Ru1A 2_565 4_645 140.0(4) ?
Ru3A C5BA Ru1A 1_545 4_645 78.5(3) ?
Ru1A C5BA Ru1A 1_445 4_645 74.6(4) ?
Ru1A C5BA Ru1A 2_665 4_645 87.3(5) ?
Ru3A C5BA Ru1A 2_565 3_465 78.5(3) ?
Ru3A C5BA Ru1A 1_545 3_465 140.0(4) ?
Ru1A C5BA Ru1A 1_445 3_465 87.3(5) ?
Ru1A C5BA Ru1A 2_665 3_465 74.6(4) ?
Ru1A C5BA Ru1A 4_645 3_465 133.3(8) ?
Ru3A C5BA E1BA 2_565 2_655 67.8(3) ?
Ru3A C5BA E1BA 1_545 2_655 67.8(3) ?
Ru1A C5BA E1BA 1_445 2_655 136.3(3) ?
Ru1A C5BA E1BA 2_665 2_655 72.2(2) ?
Ru1A C5BA E1BA 4_645 2_655 72.2(2) ?
Ru1A C5BA E1BA 3_465 2_655 136.3(3) ?
Ru3A C5BA E1BA 2_565 1_455 67.8(3) ?
Ru3A C5BA E1BA 1_545 1_455 67.8(3) ?
Ru1A C5BA E1BA 1_445 1_455 72.2(2) ?
Ru1A C5BA E1BA 2_665 1_455 136.3(3) ?
Ru1A C5BA E1BA 4_645 1_455 136.3(3) ?
Ru1A C5BA E1BA 3_465 1_455 72.2(2) ?
E1BA C5BA E1BA 2_655 1_455 116.4(6) ?
Ru3A C5BA C5AA 2_565 2_565 46.5(4) ?
Ru3A C5BA C5AA 1_545 2_565 135.2(7) ?
Ru1A C5BA C5AA 1_445 2_565 133.2(4) ?
Ru1A C5BA C5AA 2_665 2_565 45.9(3) ?
Ru1A C5BA C5AA 4_645 2_565 133.2(4) ?
Ru1A C5BA C5AA 3_465 2_565 45.9(3) ?
E1BA C5BA C5AA 2_655 2_565 90.5(2) ?
E1BA C5BA C5AA 1_455 2_565 90.5(2) ?
Ru3A C5BA C5AA 2_565 1_545 135.2(7) ?
Ru3A C5BA C5AA 1_545 1_545 46.5(4) ?
Ru1A C5BA C5AA 1_445 1_545 45.9(3) ?
Ru1A C5BA C5AA 2_665 1_545 133.2(4) ?
Ru1A C5BA C5AA 4_645 1_545 45.9(3) ?
Ru1A C5BA C5AA 3_465 1_545 133.2(4) ?
E1BA C5BA C5AA 2_655 1_545 90.5(2) ?
E1BA C5BA C5AA 1_455 1_545 90.5(2) ?
C5AA C5BA C5AA 2_565 1_545 178.3(8) ?
Ru3A C5BA E3AA 2_565 . 135.7(4) ?
Ru3A C5BA E3AA 1_545 . 135.7(4) ?
Ru1A C5BA E3AA 1_445 . 66.7(4) ?
Ru1A C5BA E3AA 2_665 . 66.7(4) ?
Ru1A C5BA E3AA 4_645 . 66.7(4) ?
Ru1A C5BA E3AA 3_465 . 66.7(4) ?
E1BA C5BA E3AA 2_655 . 121.8(3) ?
E1BA C5BA E3AA 1_455 . 121.8(3) ?
C5AA C5BA E3AA 2_565 . 89.1(4) ?
C5AA C5BA E3AA 1_545 . 89.1(4) ?
Ru3A C5BA E2AA 2_565 1_455 109.58(13) ?
Ru3A C5BA E2AA 1_545 1_455 109.58(13) ?
Ru1A C5BA E2AA 1_445 1_455 43.9(2) ?
Ru1A C5BA E2AA 2_665 1_455 110.5(4) ?
Ru1A C5BA E2AA 4_645 1_455 110.5(4) ?
Ru1A C5BA E2AA 3_465 1_455 43.9(2) ?
E1BA C5BA E2AA 2_655 1_455 176.1(5) ?
E1BA C5BA E2AA 1_455 1_455 59.8(2) ?
C5AA C5BA E2AA 2_565 1_455 89.6(2) ?
C5AA C5BA E2AA 1_545 1_455 89.6(2) ?
E3AA C5BA E2AA . 1_455 62.1(2) ?
Ru3B C5BB Ru3B 5_545 6_655 88.6(9) ?
Ru3B C5BB Ru1B 5_545 6_655 139.7(4) ?
Ru3B C5BB Ru1B 6_655 6_655 79.1(3) ?
Ru3B C5BB Ru1B 5_545 5_545 79.1(3) ?
Ru3B C5BB Ru1B 6_655 5_545 139.7(4) ?
Ru1B C5BB Ru1B 6_655 5_545 132.7(8) ?
Ru3B C5BB Ru1B 5_545 7 139.7(4) ?
Ru3B C5BB Ru1B 6_655 7 79.1(3) ?
Ru1B C5BB Ru1B 6_655 7 75.4(5) ?
Ru1B C5BB Ru1B 5_545 7 86.0(5) ?
Ru3B C5BB Ru1B 5_545 8_645 79.1(3) ?
Ru3B C5BB Ru1B 6_655 8_645 139.7(4) ?
Ru1B C5BB Ru1B 6_655 8_645 86.0(5) ?
Ru1B C5BB Ru1B 5_545 8_645 75.4(5) ?
Ru1B C5BB Ru1B 7 8_645 132.7(8) ?
Ru3B C5BB E1BD 5_545 . 67.9(3) ?
Ru3B C5BB E1BD 6_655 . 67.9(3) ?
Ru1B C5BB E1BD 6_655 . 137.0(2) ?
Ru1B C5BB E1BD 5_545 . 71.9(2) ?
Ru1B C5BB E1BD 7 . 71.9(2) ?
Ru1B C5BB E1BD 8_645 . 137.0(2) ?
Ru3B C5BB E1BD 5_545 2_655 67.9(3) ?
Ru3B C5BB E1BD 6_655 2_655 67.9(3) ?
Ru1B C5BB E1BD 6_655 2_655 71.9(2) ?
Ru1B C5BB E1BD 5_545 2_655 137.0(2) ?
Ru1B C5BB E1BD 7 2_655 137.0(2) ?
Ru1B C5BB E1BD 8_645 2_655 71.9(2) ?
E1BD C5BB E1BD . 2_655 116.6(6) ?
Ru3B C5BB C5AB 5_545 6_655 135.3(7) ?
Ru3B C5BB C5AB 6_655 6_655 46.7(4) ?
Ru1B C5BB C5AB 6_655 6_655 46.5(3) ?
Ru1B C5BB C5AB 5_545 6_655 132.5(4) ?
Ru1B C5BB C5AB 7 6_655 46.5(3) ?
Ru1B C5BB C5AB 8_645 6_655 132.5(4) ?
E1BD C5BB C5AB . 6_655 90.5(2) ?
E1BD C5BB C5AB 2_655 6_655 90.5(2) ?
Ru3B C5BB C5AB 5_545 5_545 46.7(4) ?
Ru3B C5BB C5AB 6_655 5_545 135.3(7) ?
Ru1B C5BB C5AB 6_655 5_545 132.5(4) ?
Ru1B C5BB C5AB 5_545 5_545 46.5(3) ?
Ru1B C5BB C5AB 7 5_545 132.5(4) ?
Ru1B C5BB C5AB 8_645 5_545 46.5(3) ?
E1BD C5BB C5AB . 5_545 90.5(2) ?
E1BD C5BB C5AB 2_655 5_545 90.5(2) ?
C5AB C5BB C5AB 6_655 5_545 178.1(8) ?
Ru3B C5BB E3AB 5_545 . 135.7(4) ?
Ru3B C5BB E3AB 6_655 . 135.7(4) ?
Ru1B C5BB E3AB 6_655 . 66.4(4) ?
Ru1B C5BB E3AB 5_545 . 66.4(4) ?
Ru1B C5BB E3AB 7 . 66.4(4) ?
Ru1B C5BB E3AB 8_645 . 66.4(4) ?
E1BD C5BB E3AB . . 121.7(3) ?
E1BD C5BB E3AB 2_655 . 121.7(3) ?
C5AB C5BB E3AB 6_655 . 89.0(4) ?
C5AB C5BB E3AB 5_545 . 89.0(4) ?
Ru3B C5BB E2AD 5_545 2_655 109.70(13) ?
Ru3B C5BB E2AD 6_655 2_655 109.70(14) ?
Ru1B C5BB E2AD 6_655 2_655 43.2(2) ?
Ru1B C5BB E2AD 5_545 2_655 110.5(4) ?
Ru1B C5BB E2AD 7 2_655 110.5(4) ?
Ru1B C5BB E2AD 8_645 2_655 43.2(2) ?
E1BD C5BB E2AD . 2_655 176.4(5) ?
E1BD C5BB E2AD 2_655 2_655 59.8(2) ?
C5AB C5BB E2AD 6_655 2_655 89.5(2) ?
C5AB C5BB E2AD 5_545 2_655 89.5(2) ?
E3AB C5BB E2AD . 2_655 61.9(2) ?
C5AA C5AA Ru1A 2_565 4_655 130.3(3) ?
C5AA C5AA Ru1A 2_565 1_455 130.3(3) ?
Ru1A C5AA Ru1A 4_655 1_455 80.7(5) ?
C5AA C5AA Ru3A 2_565 . 129.1(5) ?
Ru1A C5AA Ru3A 4_655 . 84.5(4) ?
Ru1A C5AA Ru3A 1_455 . 84.5(4) ?
C5AA C5AA E1AA 2_565 6_654 73.53(10) ?
Ru1A C5AA E1AA 4_655 6_654 82.5(2) ?
Ru1A C5AA E1AA 1_455 6_654 156.1(4) ?
Ru3A C5AA E1AA . 6_654 77.2(4) ?
C5AA C5AA E1AA 2_565 5_454 73.53(10) ?
Ru1A C5AA E1AA 4_655 5_454 156.1(4) ?
Ru1A C5AA E1AA 1_455 5_454 82.5(2) ?
Ru3A C5AA E1AA . 5_454 77.2(4) ?
E1AA C5AA E1AA 6_654 5_454 107.7(5) ?
C5AA C5AA E3BA 2_565 5_554 75.14(11) ?
Ru1A C5AA E3BA 4_655 5_554 77.1(5) ?
Ru1A C5AA E3BA 1_455 5_554 77.1(5) ?
Ru3A C5AA E3BA . 5_554 155.7(5) ?
E1AA C5AA E3BA 6_654 5_554 115.3(3) ?
E1AA C5AA E3BA 5_454 5_554 115.3(3) ?
C5AA C5AA C5BA 2_565 1_565 179.1(4) ?
Ru1A C5AA C5BA 4_655 1_565 50.1(3) ?
Ru1A C5AA C5BA 1_455 1_565 50.1(3) ?
Ru3A C5AA C5BA . 1_565 50.0(5) ?
E1AA C5AA C5BA 6_654 1_565 106.0(3) ?
E1AA C5AA C5BA 5_454 1_565 106.0(3) ?
E3BA C5AA C5BA 5_554 1_565 105.7(5) ?
C5AA C5AA Ru1A 2_565 3_465 29.5(2) ?
Ru1A C5AA Ru1A 4_655 3_465 136.8(6) ?
Ru1A C5AA Ru1A 1_455 3_465 100.8(5) ?
Ru3A C5AA Ru1A . 3_465 138.7(5) ?
E1AA C5AA Ru1A 6_654 3_465 103.0(2) ?
E1AA C5AA Ru1A 5_454 3_465 63.25(14) ?
E3BA C5AA Ru1A 5_554 3_465 61.7(2) ?
C5BA C5AA Ru1A 1_565 3_465 151.0(3) ?
C5AA C5AA Ru1A 2_565 2_665 29.5(2) ?
Ru1A C5AA Ru1A 4_655 2_665 100.8(5) ?
Ru1A C5AA Ru1A 1_455 2_665 136.8(6) ?
Ru3A C5AA Ru1A . 2_665 138.7(5) ?
E1AA C5AA Ru1A 6_654 2_665 63.25(14) ?
E1AA C5AA Ru1A 5_454 2_665 103.0(2) ?
E3BA C5AA Ru1A 5_554 2_665 61.7(2) ?
C5BA C5AA Ru1A 1_565 2_665 151.0(3) ?
Ru1A C5AA Ru1A 3_465 2_665 49.4(3) ?
C5AA C5AA Ru3A 2_565 2_565 30.4(3) ?
Ru1A C5AA Ru3A 4_655 2_565 139.6(3) ?
Ru1A C5AA Ru3A 1_455 2_565 139.6(3) ?
Ru3A C5AA Ru3A . 2_565 98.8(7) ?
E1AA C5AA Ru3A 6_654 2_565 59.6(2) ?
E1AA C5AA Ru3A 5_454 2_565 59.6(2) ?
E3BA C5AA Ru3A 5_554 2_565 105.5(3) ?
C5BA C5AA Ru3A 1_565 2_565 148.8(6) ?
Ru1A C5AA Ru3A 3_465 2_565 51.7(2) ?
Ru1A C5AA Ru3A 2_665 2_565 51.7(2) ?
C5AA C5AA C3A 2_565 4_655 108.3(8) ?
Ru1A C5AA C3A 4_655 4_655 34.4(6) ?
Ru1A C5AA C3A 1_455 4_655 113.9(8) ?
Ru3A C5AA C3A . 4_655 79.5(6) ?
E1AA C5AA C3A 6_654 4_655 48.1(6) ?
E1AA C5AA C3A 5_454 4_655 149.9(6) ?
E3BA C5AA C3A 5_554 4_655 93.6(4) ?
C5BA C5AA C3A 1_565 4_655 71.8(8) ?
Ru1A C5AA C3A 3_465 4_655 131.7(8) ?
Ru1A C5AA C3A 2_665 4_655 82.6(8) ?
Ru3A C5AA C3A 2_565 4_655 106.3(7) ?
C5AB C5AB Ru1B 2_675 4_655 130.6(3) ?
C5AB C5AB Ru1B 2_675 . 130.6(3) ?
Ru1B C5AB Ru1B 4_655 . 80.3(5) ?
C5AB C5AB Ru3B 2_675 . 129.7(5) ?
Ru1B C5AB Ru3B 4_655 . 83.8(4) ?
Ru1B C5AB Ru3B . . 83.8(4) ?
C5AB C5AB E1AD 2_675 1_565 73.68(10) ?
Ru1B C5AB E1AD 4_655 1_565 155.7(3) ?
Ru1B C5AB E1AD . 1_565 82.3(2) ?
Ru3B C5AB E1AD . 1_565 77.4(4) ?
C5AB C5AB E1AD 2_675 2_665 73.68(10) ?
Ru1B C5AB E1AD 4_655 2_665 82.3(2) ?
Ru1B C5AB E1AD . 2_665 155.7(3) ?
Ru3B C5AB E1AD . 2_665 77.4(4) ?
E1AD C5AB E1AD 1_565 2_665 108.1(5) ?
C5AB C5AB E3BB 2_675 1_565 75.18(12) ?
Ru1B C5AB E3BB 4_655 1_565 77.3(5) ?
Ru1B C5AB E3BB . 1_565 77.3(5) ?
Ru3B C5AB E3BB . 1_565 155.2(5) ?
E1AD C5AB E3BB 1_565 1_565 115.2(3) ?
E1AD C5AB E3BB 2_665 1_565 115.2(3) ?
C5AB C5AB C5BB 2_675 5_554 179.0(4) ?
Ru1B C5AB C5BB 4_655 5_554 49.9(3) ?
Ru1B C5AB C5BB . 5_554 49.9(3) ?
Ru3B C5AB C5BB . 5_554 49.4(5) ?
E1AD C5AB C5BB 1_565 5_554 105.8(3) ?
E1AD C5AB C5BB 2_665 5_554 105.8(3) ?
E3BB C5AB C5BB 1_565 5_554 105.8(5) ?
C5AB C5AB Ru3B 2_675 2_675 30.2(3) ?
Ru1B C5AB Ru3B 4_655 2_675 139.8(2) ?
Ru1B C5AB Ru3B . 2_675 139.8(2) ?
Ru3B C5AB Ru3B . 2_675 99.5(7) ?
E1AD C5AB Ru3B 1_565 2_675 59.9(2) ?
E1AD C5AB Ru3B 2_665 2_675 59.9(2) ?
E3BB C5AB Ru3B 1_565 2_675 105.4(3) ?
C5BB C5AB Ru3B 5_554 2_675 148.8(6) ?
C5AB C5AB Ru1B 2_675 3_575 29.6(2) ?
Ru1B C5AB Ru1B 4_655 3_575 137.2(6) ?
Ru1B C5AB Ru1B . 3_575 101.1(5) ?
Ru3B C5AB Ru1B . 3_575 139.0(5) ?
E1AD C5AB Ru1B 1_565 3_575 63.26(14) ?
E1AD C5AB Ru1B 2_665 3_575 103.2(2) ?
E3BB C5AB Ru1B 1_565 3_575 61.7(2) ?
C5BB C5AB Ru1B 5_554 3_575 150.9(3) ?
Ru3B C5AB Ru1B 2_675 3_575 51.6(2) ?
C5AB C5AB Ru1B 2_675 2_675 29.6(2) ?
Ru1B C5AB Ru1B 4_655 2_675 101.1(5) ?
Ru1B C5AB Ru1B . 2_675 137.2(6) ?
Ru3B C5AB Ru1B . 2_675 139.0(5) ?
E1AD C5AB Ru1B 1_565 2_675 103.2(2) ?
E1AD C5AB Ru1B 2_665 2_675 63.26(14) ?
E3BB C5AB Ru1B 1_565 2_675 61.7(2) ?
C5BB C5AB Ru1B 5_554 2_675 150.9(3) ?
Ru3B C5AB Ru1B 2_675 2_675 51.6(2) ?
Ru1B C5AB Ru1B 3_575 2_675 49.6(3) ?
C5AB C5AB C3B 2_675 . 108.5(8) ?
Ru1B C5AB C3B 4_655 . 113.5(8) ?
Ru1B C5AB C3B . . 34.4(6) ?
Ru3B C5AB C3B . . 79.2(5) ?
E1AD C5AB C3B 1_565 . 48.0(6) ?
E1AD C5AB C3B 2_665 . 150.0(6) ?
E3BB C5AB C3B 1_565 . 93.6(4) ?
C5BB C5AB C3B 5_554 . 71.6(8) ?
Ru3B C5AB C3B 2_675 . 106.5(7) ?
Ru1B C5AB C3B 3_575 . 82.7(8) ?
Ru1B C5AB C3B 2_675 . 131.9(8) ?
Ru1C C5BC Ru1C 4_645 2_665 87.8(12) ?
Ru1C C5BC Ru3C 4_645 3_565 139.8(16) ?
Ru1C C5BC Ru3C 2_665 3_565 77.8(5) ?
Ru1C C5BC Ru3C 4_645 1_545 77.8(5) ?
Ru1C C5BC Ru3C 2_665 1_545 139.8(16) ?
Ru3C C5BC Ru3C 3_565 1_545 89.4(6) ?
Ru1C C5BC Ru1D 4_645 2_665 133.4(7) ?
Ru1C C5BC Ru1D 2_665 2_665 74.7(3) ?
Ru3C C5BC Ru1D 3_565 2_665 78.7(5) ?
Ru3C C5BC Ru1D 1_545 2_665 140.2(16) ?
Ru1C C5BC Ru1D 4_645 4_645 74.7(3) ?
Ru1C C5BC Ru1D 2_665 4_645 133.4(7) ?
Ru3C C5BC Ru1D 3_565 4_645 140.2(16) ?
Ru3C C5BC Ru1D 1_545 4_645 78.7(5) ?
Ru1D C5BC Ru1D 2_665 4_645 86.6(12) ?
Ru1C C5BC E1BB 4_645 2_655 71.4(9) ?
Ru1C C5BC E1BB 2_665 2_655 71.4(9) ?
Ru3C C5BC E1BB 3_565 2_655 68.4(7) ?
Ru3C C5BC E1BB 1_545 2_655 68.4(7) ?
Ru1D C5BC E1BB 2_665 2_655 136.7(6) ?
Ru1D C5BC E1BB 4_645 2_655 136.7(6) ?
Ru1C C5BC E1BC 4_645 2_655 136.1(6) ?
Ru1C C5BC E1BC 2_665 2_655 136.1(6) ?
Ru3C C5BC E1BC 3_565 2_655 68.7(7) ?
Ru3C C5BC E1BC 1_545 2_655 68.7(7) ?
Ru1D C5BC E1BC 2_665 2_655 71.6(9) ?
Ru1D C5BC E1BC 4_645 2_655 71.6(9) ?
E1BB C5BC E1BC 2_655 2_655 118.1(5) ?
Ru1C C5BC E3AC 4_645 . 66.6(4) ?
Ru1C C5BC E3AC 2_665 . 66.6(4) ?
Ru3C C5BC E3AC 3_565 . 135.3(3) ?
Ru3C C5BC E3AC 1_545 . 135.3(3) ?
Ru1D C5BC E3AC 2_665 . 66.8(4) ?
Ru1D C5BC E3AC 4_645 . 66.8(4) ?
E1BB C5BC E3AC 2_655 . 120.4(11) ?
E1BC C5BC E3AC 2_655 . 121.5(11) ?
Ru1C C5BC E2BB 4_645 2_655 44.1(6) ?
Ru1C C5BC E2BB 2_665 2_655 44.1(6) ?
Ru3C C5BC E2BB 3_565 2_655 109.1(11) ?
Ru3C C5BC E2BB 1_545 2_655 109.1(11) ?
Ru1D C5BC E2BB 2_665 2_655 110.7(6) ?
Ru1D C5BC E2BB 4_645 2_655 110.7(6) ?
E1BB C5BC E2BB 2_655 2_655 58.6(6) ?
E1BC C5BC E2BB 2_655 2_655 176.7(8) ?
E3AC C5BC E2BB . 2_655 61.9(5) ?
Ru1C C5BC E2AC 4_645 2_655 110.3(7) ?
Ru1C C5BC E2AC 2_665 2_655 110.3(7) ?
Ru3C C5BC E2AC 3_565 2_655 109.9(11) ?
Ru3C C5BC E2AC 1_545 2_655 109.9(11) ?
Ru1D C5BC E2AC 2_665 2_655 43.5(6) ?
Ru1D C5BC E2AC 4_645 2_655 43.5(6) ?
E1BB C5BC E2AC 2_655 2_655 177.4(8) ?
E1BC C5BC E2AC 2_655 2_655 59.3(6) ?
E3AC C5BC E2AC . 2_655 62.2(5) ?
E2BB C5BC E2AC 2_655 2_655 124.0(4) ?
C5AC C5AC Ru1C 3_565 4_655 129.7(6) ?
C5AC C5AC Ru1D 3_565 4_655 129.6(6) ?
Ru1C C5AC Ru1D 4_655 4_655 82.1(5) ?
C5AC C5AC Ru3C 3_565 . 128.1(4) ?
Ru1C C5AC Ru3C 4_655 . 85.4(8) ?
Ru1D C5AC Ru3C 4_655 . 85.7(8) ?
C5AC C5AC E1AC 3_565 6_655 73.5(3) ?
Ru1C C5AC E1AC 4_655 6_655 156.8(9) ?
Ru1D C5AC E1AC 4_655 6_655 81.6(11) ?
Ru3C C5AC E1AC . 6_655 77.0(8) ?
C5AC C5AC E1AB 3_565 6_655 73.5(3) ?
Ru1C C5AC E1AB 4_655 6_655 82.2(11) ?
Ru1D C5AC E1AB 4_655 6_655 156.8(9) ?
Ru3C C5AC E1AB . 6_655 76.1(8) ?
E1AC C5AC E1AB 6_655 6_655 107.6(5) ?
C5AC C5AC E3BC 3_565 5_554 74.9(3) ?
Ru1C C5AC E3BC 4_655 5_554 77.0(5) ?
Ru1D C5AC E3BC 4_655 5_554 77.2(5) ?
Ru3C C5AC E3BC . 5_554 156.9(6) ?
E1AC C5AC E3BC 6_655 5_554 115.0(10) ?
E1AB C5AC E3BC 6_655 5_554 115.5(10) ?
CC1 EE1 CC1 3_565 . 86.2(18) ?
CC1 EE1 CC9 3_565 . 177.0(9) ?
CC1 EE1 CC9 . . 91.9(12) ?
CC1 EE1 CC9 3_565 3_565 91.9(12) ?
CC1 EE1 CC9 . 3_565 177.0(9) ?
CC9 EE1 CC9 . 3_565 89.9(17) ?
CC1 EE1 CC13 3_565 . 145.3(8) ?
CC1 EE1 CC13 . . 79.9(11) ?
CC9 EE1 CC13 . . 31.8(5) ?
CC9 EE1 CC13 3_565 . 100.4(12) ?
CC1 EE1 CC13 3_565 3_565 79.9(11) ?
CC1 EE1 CC13 . 3_565 145.3(8) ?
CC9 EE1 CC13 . 3_565 100.4(12) ?
CC9 EE1 CC13 3_565 3_565 31.8(5) ?
CC13 EE1 CC13 . 3_565 93.8(18) ?
CC1 EE1 CC17 3_565 1_655 93.7(7) ?
CC1 EE1 CC17 . 1_655 93.7(7) ?
CC9 EE1 CC17 . 1_655 88.8(6) ?
CC9 EE1 CC17 3_565 1_655 88.8(6) ?
CC13 EE1 CC17 . 1_655 118.7(7) ?
CC13 EE1 CC17 3_565 1_655 118.7(7) ?
CC1 EE1 R10 3_565 2_665 47.1(7) ?
CC1 EE1 R10 . 2_665 94.1(9) ?
CC9 EE1 R10 . 2_665 135.6(6) ?
CC9 EE1 R10 3_565 2_665 86.3(8) ?
CC13 EE1 R10 . 2_665 164.4(9) ?
CC13 EE1 R10 3_565 2_665 99.2(9) ?
CC17 EE1 R10 1_655 2_665 46.9(3) ?
CC1 EE1 R10 3_565 1_655 94.1(9) ?
CC1 EE1 R10 . 1_655 47.1(7) ?
CC9 EE1 R10 . 1_655 86.3(8) ?
CC9 EE1 R10 3_565 1_655 135.6(6) ?
CC13 EE1 R10 . 1_655 99.2(9) ?
CC13 EE1 R10 3_565 1_655 164.4(9) ?
CC17 EE1 R10 1_655 1_655 46.9(3) ?
R10 EE1 R10 2_665 1_655 66.9(6) ?
CC1 EE1 R5 3_565 . 104.1(7) ?
CC1 EE1 R5 . . 49.1(8) ?
CC9 EE1 R5 . . 72.8(6) ?
CC9 EE1 R5 3_565 . 129.3(8) ?
CC13 EE1 R5 . . 43.9(4) ?
CC13 EE1 R5 3_565 . 103.9(8) ?
CC17 EE1 R5 1_655 . 136.1(2) ?
R10 EE1 R5 2_665 . 138.6(3) ?
R10 EE1 R5 1_655 . 91.5(3) ?
CC1 EE1 R5 3_565 3_565 49.1(8) ?
CC1 EE1 R5 . 3_565 104.1(7) ?
CC9 EE1 R5 . 3_565 129.3(7) ?
CC9 EE1 R5 3_565 3_565 72.8(6) ?
CC13 EE1 R5 . 3_565 103.9(8) ?
CC13 EE1 R5 3_565 3_565 43.9(4) ?
CC17 EE1 R5 1_655 3_565 136.1(2) ?
R10 EE1 R5 2_665 3_565 91.5(3) ?
R10 EE1 R5 1_655 3_565 138.6(3) ?
R5 EE1 R5 . 3_565 82.3(4) ?
CC1 EE1 R1 3_565 3_565 92.8(7) ?
CC1 EE1 R1 . 3_565 139.0(7) ?
CC9 EE1 R1 . 3_565 90.2(7) ?
CC9 EE1 R1 3_565 3_565 43.4(6) ?
CC13 EE1 R1 . 3_565 118.4(4) ?
CC13 EE1 R1 3_565 3_565 73.8(6) ?
CC17 EE1 R1 1_655 3_565 45.5(3) ?
R10 EE1 R1 2_665 3_565 58.1(2) ?
R10 EE1 R1 1_655 3_565 92.3(3) ?
R5 EE1 R1 . 3_565 162.3(3) ?
R5 EE1 R1 3_565 3_565 105.8(2) ?
CC3 EE2 CC3 3_565 . 86.4(17) ?
CC3 EE2 CC20 3_565 . 112.2(7) ?
CC3 EE2 CC20 . . 89.6(7) ?
CC3 EE2 CC20 3_565 2_665 89.6(7) ?
CC3 EE2 CC20 . 2_665 112.2(7) ?
CC20 EE2 CC20 . 2_665 32.6(2) ?
CC3 EE2 CC11 3_565 . 163.1(9) ?
CC3 EE2 CC11 . . 89.6(12) ?
CC20 EE2 CC11 . . 84.2(6) ?
CC20 EE2 CC11 2_665 . 107.1(6) ?
CC3 EE2 CC11 3_565 3_565 89.6(12) ?
CC3 EE2 CC11 . 3_565 163.1(9) ?
CC20 EE2 CC11 . 3_565 107.1(6) ?
CC20 EE2 CC11 2_665 3_565 84.2(6) ?
CC11 EE2 CC11 . 3_565 89.5(17) ?
CC3 EE2 CC15 3_565 . 132.1(9) ?
CC3 EE2 CC15 . . 77.1(11) ?
CC20 EE2 CC15 . . 112.3(7) ?
CC20 EE2 CC15 2_665 . 138.3(6) ?
CC11 EE2 CC15 . . 31.2(5) ?
CC11 EE2 CC15 3_565 . 93.6(12) ?
CC3 EE2 CC15 3_565 3_565 77.1(11) ?
CC3 EE2 CC15 . 3_565 132.1(9) ?
CC20 EE2 CC15 . 3_565 138.3(6) ?
CC20 EE2 CC15 2_665 3_565 112.3(7) ?
CC11 EE2 CC15 . 3_565 93.6(12) ?
CC11 EE2 CC15 3_565 3_565 31.2(5) ?
CC15 EE2 CC15 . 3_565 81.5(18) ?
CC3 EE2 R11 3_565 . 105.0(9) ?
CC3 EE2 R11 . . 45.4(7) ?
CC20 EE2 R11 . . 44.3(3) ?
CC20 EE2 R11 2_665 . 71.2(3) ?
CC11 EE2 R11 . . 83.5(9) ?
CC11 EE2 R11 3_565 . 151.0(6) ?
CC15 EE2 R11 . . 94.7(9) ?
CC15 EE2 R11 3_565 . 176.1(9) ?
CC3 EE2 R11 3_565 2_665 45.4(7) ?
CC3 EE2 R11 . 2_665 105.0(9) ?
CC20 EE2 R11 . 2_665 71.2(3) ?
CC20 EE2 R11 2_665 2_665 44.3(3) ?
CC11 EE2 R11 . 2_665 151.0(6) ?
CC11 EE2 R11 3_565 2_665 83.5(9) ?
CC15 EE2 R11 . 2_665 176.1(9) ?
CC15 EE2 R11 3_565 2_665 94.7(9) ?
R11 EE2 R11 . 2_665 89.1(5) ?
CC3 EE2 R7 3_565 3_565 46.2(7) ?
CC3 EE2 R7 . 3_565 96.4(8) ?
CC20 EE2 R7 . 3_565 156.7(3) ?
CC20 EE2 R7 2_665 3_565 126.0(2) ?
CC11 EE2 R7 . 3_565 118.2(7) ?
CC11 EE2 R7 3_565 3_565 69.3(6) ?
CC15 EE2 R7 . 3_565 91.0(7) ?
CC15 EE2 R7 3_565 3_565 41.5(4) ?
R11 EE2 R7 . 3_565 138.1(3) ?
R11 EE2 R7 2_665 3_565 85.4(3) ?
CC3 EE2 R7 3_565 . 96.4(7) ?
CC3 EE2 R7 . . 46.2(7) ?
CC20 EE2 R7 . . 126.0(2) ?
CC20 EE2 R7 2_665 . 156.7(3) ?
CC11 EE2 R7 . . 69.3(6) ?
CC11 EE2 R7 3_565 . 118.2(7) ?
CC15 EE2 R7 . . 41.5(4) ?
CC15 EE2 R7 3_565 . 91.0(7) ?
R11 EE2 R7 . . 85.4(3) ?
R11 EE2 R7 2_665 . 138.1(3) ?
R7 EE2 R7 3_565 . 72.0(3) ?
CC9 EE3 CC9 7 5 89.3(17) ?
CC9 EE3 CC19 7 5_655 106.8(6) ?
CC9 EE3 CC19 5 5_655 83.7(6) ?
CC9 EE3 CC19 7 6_655 83.7(6) ?
CC9 EE3 CC19 5 6_655 106.8(6) ?
CC19 EE3 CC19 5_655 6_655 32.9(2) ?
CC9 EE3 CC13 7 7 31.3(5) ?
CC9 EE3 CC13 5 7 93.6(12) ?
CC19 EE3 CC13 5_655 7 138.1(5) ?
CC19 EE3 CC13 6_655 7 112.0(7) ?
CC9 EE3 CC13 7 5 93.6(12) ?
CC9 EE3 CC13 5 5 31.3(5) ?
CC19 EE3 CC13 5_655 5 112.0(7) ?
CC19 EE3 CC13 6_655 5 138.1(5) ?
CC13 EE3 CC13 7 5 81.5(18) ?
CC9 EE3 CC1 7 5 163.7(9) ?
CC9 EE3 CC1 5 5 87.4(11) ?
CC19 EE3 CC1 5_655 5 88.7(7) ?
CC19 EE3 CC1 6_655 5 112.5(7) ?
CC13 EE3 CC1 7 5 133.0(8) ?
CC13 EE3 CC1 5 5 75.5(11) ?
CC9 EE3 CC1 7 7 87.4(11) ?
CC9 EE3 CC1 5 7 163.7(9) ?
CC19 EE3 CC1 5_655 7 112.5(7) ?
CC19 EE3 CC1 6_655 7 88.7(7) ?
CC13 EE3 CC1 7 7 75.5(11) ?
CC13 EE3 CC1 5 7 133.0(8) ?
CC1 EE3 CC1 5 7 91.2(15) ?
CC9 EE3 R10 7 5_655 150.7(6) ?
CC9 EE3 R10 5 5_655 83.6(9) ?
CC19 EE3 R10 5_655 5_655 44.3(3) ?
CC19 EE3 R10 6_655 5_655 71.4(3) ?
CC13 EE3 R10 7 5_655 176.2(9) ?
CC13 EE3 R10 5 5_655 94.8(9) ?
CC1 EE3 R10 5 5_655 44.5(6) ?
CC1 EE3 R10 7 5_655 106.7(8) ?
CC9 EE3 R10 7 6_655 83.6(9) ?
CC9 EE3 R10 5 6_655 150.7(6) ?
CC19 EE3 R10 5_655 6_655 71.4(3) ?
CC19 EE3 R10 6_655 6_655 44.3(3) ?
CC13 EE3 R10 7 6_655 94.8(9) ?
CC13 EE3 R10 5 6_655 176.2(9) ?
CC1 EE3 R10 5 6_655 106.7(8) ?
CC1 EE3 R10 7 6_655 44.5(6) ?
R10 EE3 R10 5_655 6_655 88.8(5) ?
CC9 EE3 R5 7 5 117.7(7) ?
CC9 EE3 R5 5 5 70.4(6) ?
CC19 EE3 R5 5_655 5 127.2(2) ?
CC19 EE3 R5 6_655 5 157.9(3) ?
CC13 EE3 R5 7 5 90.1(7) ?
CC13 EE3 R5 5 5 42.1(4) ?
CC1 EE3 R5 5 5 46.3(7) ?
CC1 EE3 R5 7 5 97.1(7) ?
R10 EE3 R5 5_655 5 86.6(3) ?
R10 EE3 R5 6_655 5 137.4(3) ?
CC9 EE3 R5 7 7 70.4(6) ?
CC9 EE3 R5 5 7 117.7(7) ?
CC19 EE3 R5 5_655 7 157.9(3) ?
CC19 EE3 R5 6_655 7 127.2(2) ?
CC13 EE3 R5 7 7 42.1(4) ?
CC13 EE3 R5 5 7 90.1(7) ?
CC1 EE3 R5 5 7 97.1(7) ?
CC1 EE3 R5 7 7 46.3(7) ?
R10 EE3 R5 5_655 7 137.4(3) ?
R10 EE3 R5 6_655 7 86.6(3) ?
R5 EE3 R5 5 7 69.4(3) ?
CC11 EE4 CC11 7 5 89.1(17) ?
CC11 EE4 CC15 7 5 99.9(12) ?
CC11 EE4 CC15 5 5 31.7(5) ?
CC11 EE4 CC15 7 7 31.7(5) ?
CC11 EE4 CC15 5 7 99.9(12) ?
CC15 EE4 CC15 5 7 93.4(18) ?
CC11 EE4 CC3 7 5 176.9(10) ?
CC11 EE4 CC3 5 5 89.8(12) ?
CC15 EE4 CC3 5 5 77.8(11) ?
CC15 EE4 CC3 7 5 145.9(8) ?
CC11 EE4 CC3 7 7 89.8(12) ?
CC11 EE4 CC3 5 7 176.9(10) ?
CC15 EE4 CC3 5 7 145.9(8) ?
CC15 EE4 CC3 7 7 77.8(11) ?
CC3 EE4 CC3 5 7 91.2(17) ?
CC11 EE4 CC18 7 . 89.4(6) ?
CC11 EE4 CC18 5 . 89.4(6) ?
CC15 EE4 CC18 5 . 119.0(7) ?
CC15 EE4 CC18 7 . 119.0(7) ?
CC3 EE4 CC18 5 . 93.5(7) ?
CC3 EE4 CC18 7 . 93.5(7) ?
CC11 EE4 R11 7 6_655 87.1(9) ?
CC11 EE4 R11 5 6_655 135.8(6) ?
CC15 EE4 R11 5 6_655 164.5(9) ?
CC15 EE4 R11 7 6_655 99.6(9) ?
CC3 EE4 R11 5 6_655 95.7(9) ?
CC3 EE4 R11 7 6_655 46.9(6) ?
CC18 EE4 R11 . 6_655 46.6(3) ?
CC11 EE4 R11 7 5 135.8(6) ?
CC11 EE4 R11 5 5 87.1(8) ?
CC15 EE4 R11 5 5 99.6(9) ?
CC15 EE4 R11 7 5 164.5(9) ?
CC3 EE4 R11 5 5 46.9(6) ?
CC3 EE4 R11 7 5 95.7(9) ?
CC18 EE4 R11 . 5 46.6(3) ?
R11 EE4 R11 6_655 5 66.4(6) ?
CC11 EE4 R7 7 5 128.0(8) ?
CC11 EE4 R7 5 5 73.6(6) ?
CC15 EE4 R7 5 5 44.4(4) ?
CC15 EE4 R7 7 5 102.5(8) ?
CC3 EE4 R7 5 5 48.9(7) ?
CC3 EE4 R7 7 5 104.9(7) ?
CC18 EE4 R7 . 5 137.4(2) ?
R11 EE4 R7 6_655 5 138.5(3) ?
R11 EE4 R7 5 5 92.8(3) ?
CC11 EE4 R7 7 7 73.6(6) ?
CC11 EE4 R7 5 7 128.0(7) ?
CC15 EE4 R7 5 7 102.5(8) ?
CC15 EE4 R7 7 7 44.4(4) ?
CC3 EE4 R7 5 7 104.9(7) ?
CC3 EE4 R7 7 7 48.9(7) ?
CC18 EE4 R7 . 7 137.4(2) ?
R11 EE4 R7 6_655 7 92.8(3) ?
R11 EE4 R7 5 7 138.5(3) ?
R7 EE4 R7 5 7 79.5(3) ?
CC11 EE4 R2 7 7 43.8(6) ?
CC11 EE4 R2 5 7 89.8(7) ?
CC15 EE4 R2 5 7 118.2(4) ?
CC15 EE4 R2 7 7 74.1(6) ?
CC3 EE4 R2 5 7 139.0(7) ?
CC3 EE4 R2 7 7 91.3(7) ?
CC18 EE4 R2 . 7 45.6(3) ?
R11 EE4 R2 6_655 7 58.4(2) ?
R11 EE4 R2 5 7 92.2(3) ?
R7 EE4 R2 5 7 162.5(3) ?
R7 EE4 R2 7 7 107.4(2) ?
CC4 EE5 CC4 3_565 . 82.8(17) ?
CC4 EE5 CC12 3_565 . 173.8(10) ?
CC4 EE5 CC12 . . 92.3(12) ?
CC4 EE5 CC12 3_565 3_565 92.3(12) ?
CC4 EE5 CC12 . 3_565 173.8(10) ?
CC12 EE5 CC12 . 3_565 92.5(17) ?
CC4 EE5 CC16 3_565 . 142.1(8) ?
CC4 EE5 CC16 . . 80.1(11) ?
CC12 EE5 CC16 . . 32.5(6) ?
CC12 EE5 CC16 3_565 . 101.9(13) ?
CC4 EE5 CC16 3_565 3_565 80.1(11) ?
CC4 EE5 CC16 . 3_565 142.1(8) ?
CC12 EE5 CC16 . 3_565 101.9(13) ?
CC12 EE5 CC16 3_565 3_565 32.5(6) ?
CC16 EE5 CC16 . 3_565 93.2(19) ?
CC4 EE5 CC21 3_565 2_665 93.5(8) ?
CC4 EE5 CC21 . 2_665 93.5(8) ?
CC12 EE5 CC21 . 2_665 90.5(7) ?
CC12 EE5 CC21 3_565 2_665 90.5(7) ?
CC16 EE5 CC21 . 2_665 121.0(7) ?
CC16 EE5 CC21 3_565 2_665 121.0(7) ?
CC4 EE5 R9 3_565 4_655 92.8(9) ?
CC4 EE5 R9 . 4_655 46.4(7) ?
CC12 EE5 R9 . 4_655 86.3(8) ?
CC12 EE5 R9 3_565 4_655 137.9(6) ?
CC16 EE5 R9 . 4_655 99.3(10) ?
CC16 EE5 R9 3_565 4_655 166.6(9) ?
CC21 EE5 R9 2_665 4_655 47.5(3) ?
CC4 EE5 R9 3_565 2_665 46.4(6) ?
CC4 EE5 R9 . 2_665 92.8(9) ?
CC12 EE5 R9 . 2_665 137.9(6) ?
CC12 EE5 R9 3_565 2_665 86.3(8) ?
CC16 EE5 R9 . 2_665 166.6(10) ?
CC16 EE5 R9 3_565 2_665 99.3(10) ?
CC21 EE5 R9 2_665 2_665 47.5(3) ?
R9 EE5 R9 4_655 2_665 67.9(4) ?
CC4 EE5 R6 3_565 3_565 48.6(8) ?
CC4 EE5 R6 . 3_565 100.1(7) ?
CC12 EE5 R6 . 3_565 129.4(7) ?
CC12 EE5 R6 3_565 3_565 73.8(6) ?
CC16 EE5 R6 . 3_565 101.9(8) ?
CC16 EE5 R6 3_565 3_565 44.5(4) ?
CC21 EE5 R6 2_665 3_565 136.6(3) ?
R9 EE5 R6 4_655 3_565 135.7(3) ?
R9 EE5 R6 2_665 3_565 90.5(2) ?
CC4 EE5 R6 3_565 . 100.1(7) ?
CC4 EE5 R6 . . 48.6(8) ?
CC12 EE5 R6 . . 73.8(6) ?
CC12 EE5 R6 3_565 . 129.4(7) ?
CC16 EE5 R6 . . 44.5(4) ?
CC16 EE5 R6 3_565 . 101.9(8) ?
CC21 EE5 R6 2_665 . 136.6(3) ?
R9 EE5 R6 4_655 . 90.5(2) ?
R9 EE5 R6 2_665 . 135.7(3) ?
R6 EE5 R6 3_565 . 78.6(4) ?
CC4 EE5 R3 3_565 . 139.6(7) ?
CC4 EE5 R3 . . 93.5(7) ?
CC12 EE5 R3 . . 44.0(6) ?
CC12 EE5 R3 3_565 . 92.7(7) ?
CC16 EE5 R3 . . 75.2(6) ?
CC16 EE5 R3 3_565 . 121.0(4) ?
CC21 EE5 R3 2_665 . 46.5(4) ?
R9 EE5 R3 4_655 . 58.5(2) ?
R9 EE5 R3 2_665 . 94.0(2) ?
R6 EE5 R3 3_565 . 165.4(3) ?
R6 EE5 R3 . . 107.2(2) ?
CC10 EE6 CC10 . 3_565 89.9(17) ?
CC10 EE6 CC2 . . 90.6(12) ?
CC10 EE6 CC2 3_565 . 177.9(8) ?
CC10 EE6 CC2 . 3_565 177.9(8) ?
CC10 EE6 CC2 3_565 3_565 90.6(12) ?
CC2 EE6 CC2 . 3_565 88.7(18) ?
CC10 EE6 CC14 . . 31.7(5) ?
CC10 EE6 CC14 3_565 . 101.6(12) ?
CC2 EE6 CC14 . . 77.9(11) ?
CC2 EE6 CC14 3_565 . 146.3(8) ?
CC10 EE6 CC14 . 3_565 101.6(12) ?
CC10 EE6 CC14 3_565 3_565 31.7(5) ?
CC2 EE6 CC14 . 3_565 146.3(8) ?
CC2 EE6 CC14 3_565 3_565 77.9(11) ?
CC14 EE6 CC14 . 3_565 96.2(18) ?
CC10 EE6 CC21 . 2_665 88.9(7) ?
CC10 EE6 CC21 3_565 2_665 88.9(7) ?
CC2 EE6 CC21 . 2_665 93.1(7) ?
CC2 EE6 CC21 3_565 2_665 93.1(7) ?
CC14 EE6 CC21 . 2_665 118.2(7) ?
CC14 EE6 CC21 3_565 2_665 118.2(7) ?
CC10 EE6 R9 . 2_665 135.6(6) ?
CC10 EE6 R9 3_565 2_665 86.4(8) ?
CC2 EE6 R9 . 2_665 94.6(9) ?
CC2 EE6 R9 3_565 2_665 46.4(6) ?
CC14 EE6 R9 . 2_665 163.5(8) ?
CC14 EE6 R9 3_565 2_665 98.0(9) ?
CC21 EE6 R9 2_665 2_665 46.8(3) ?
CC10 EE6 R9 . 4_655 86.4(8) ?
CC10 EE6 R9 3_565 4_655 135.6(6) ?
CC2 EE6 R9 . 4_655 46.4(6) ?
CC2 EE6 R9 3_565 4_655 94.6(9) ?
CC14 EE6 R9 . 4_655 98.0(9) ?
CC14 EE6 R9 3_565 4_655 163.5(9) ?
CC21 EE6 R9 2_665 4_655 46.8(3) ?
R9 EE6 R9 2_665 4_655 66.8(4) ?
CC10 EE6 R8 . 3_565 128.8(8) ?
CC10 EE6 R8 3_565 3_565 72.6(6) ?
CC2 EE6 R8 . 3_565 105.6(7) ?
CC2 EE6 R8 3_565 3_565 49.6(7) ?
CC14 EE6 R8 . 3_565 104.2(8) ?
CC14 EE6 R8 3_565 3_565 43.1(4) ?
CC21 EE6 R8 2_665 3_565 136.5(2) ?
R9 EE6 R8 2_665 3_565 91.9(2) ?
R9 EE6 R8 4_655 3_565 139.0(3) ?
CC10 EE6 R8 . . 72.6(6) ?
CC10 EE6 R8 3_565 . 128.8(8) ?
CC2 EE6 R8 . . 49.6(7) ?
CC2 EE6 R8 3_565 . 105.6(7) ?
CC14 EE6 R8 . . 43.1(4) ?
CC14 EE6 R8 3_565 . 104.2(8) ?
CC21 EE6 R8 2_665 . 136.5(2) ?
R9 EE6 R8 2_665 . 139.0(3) ?
R9 EE6 R8 4_655 . 91.9(2) ?
R8 EE6 R8 3_565 . 81.9(3) ?
CC10 EE6 R4 . 3_565 90.2(7) ?
CC10 EE6 R4 3_565 3_565 43.1(6) ?
CC2 EE6 R4 . 3_565 138.9(7) ?
CC2 EE6 R4 3_565 3_565 91.6(7) ?
CC14 EE6 R4 . 3_565 118.8(4) ?
CC14 EE6 R4 3_565 3_565 73.1(6) ?
CC21 EE6 R4 2_665 3_565 45.9(4) ?
R9 EE6 R4 2_665 3_565 58.4(2) ?
R9 EE6 R4 4_655 3_565 92.7(2) ?
R8 EE6 R4 3_565 3_565 105.7(2) ?
R8 EE6 R4 . 3_565 161.8(2) ?
CC12 EE7 CC12 7_554 5_554 89.4(17) ?
CC12 EE7 CC22 7_554 6_654 83.0(8) ?
CC12 EE7 CC22 5_554 6_654 106.1(6) ?
CC12 EE7 CC22 7_554 8_654 106.1(6) ?
CC12 EE7 CC22 5_554 8_654 83.0(8) ?
CC22 EE7 CC22 6_654 8_654 32.9(6) ?
CC12 EE7 CC16 7_554 5_554 95.1(13) ?
CC12 EE7 CC16 5_554 5_554 31.4(5) ?
CC22 EE7 CC16 6_654 5_554 137.4(6) ?
CC22 EE7 CC16 8_654 5_554 110.9(9) ?
CC12 EE7 CC16 7_554 7_554 31.4(5) ?
CC12 EE7 CC16 5_554 7_554 95.1(13) ?
CC22 EE7 CC16 6_654 7_554 110.9(9) ?
CC22 EE7 CC16 8_654 7_554 137.4(6) ?
CC16 EE7 CC16 5_554 7_554 84.1(19) ?
CC12 EE7 CC4 7_554 5_554 164.8(9) ?
CC12 EE7 CC4 5_554 5_554 86.8(11) ?
CC22 EE7 CC4 6_654 5_554 112.2(8) ?
CC22 EE7 CC4 8_654 5_554 88.1(7) ?
CC16 EE7 CC4 5_554 5_554 74.3(11) ?
CC16 EE7 CC4 7_554 5_554 134.5(8) ?
CC12 EE7 CC4 7_554 7_554 86.8(11) ?
CC12 EE7 CC4 5_554 7_554 164.8(9) ?
CC22 EE7 CC4 6_654 7_554 88.1(7) ?
CC22 EE7 CC4 8_654 7_554 112.2(8) ?
CC16 EE7 CC4 5_554 7_554 134.5(8) ?
CC16 EE7 CC4 7_554 7_554 74.3(11) ?
CC4 EE7 CC4 5_554 7_554 93.0(14) ?
CC12 EE7 R9 7_554 6_654 83.6(9) ?
CC12 EE7 R9 5_554 6_654 149.9(5) ?
CC22 EE7 R9 6_654 6_654 44.0(3) ?
CC22 EE7 R9 8_654 6_654 71.0(5) ?
CC16 EE7 R9 5_554 6_654 178.0(9) ?
CC16 EE7 R9 7_554 6_654 94.0(10) ?
CC4 EE7 R9 5_554 6_654 106.8(8) ?
CC4 EE7 R9 7_554 6_654 44.1(6) ?
CC12 EE7 R9 7_554 8_654 149.9(5) ?
CC12 EE7 R9 5_554 8_654 83.6(9) ?
CC22 EE7 R9 6_654 8_654 71.0(5) ?
CC22 EE7 R9 8_654 8_654 44.0(3) ?
CC16 EE7 R9 5_554 8_654 94.0(10) ?
CC16 EE7 R9 7_554 8_654 178.0(9) ?
CC4 EE7 R9 5_554 8_654 44.1(6) ?
CC4 EE7 R9 7_554 8_654 106.8(8) ?
R9 EE7 R9 6_654 8_654 87.9(4) ?
CC12 EE7 R6 7_554 5_554 119.7(7) ?
CC12 EE7 R6 5_554 5_554 70.3(6) ?
CC22 EE7 R6 6_654 5_554 156.4(5) ?
CC22 EE7 R6 8_654 5_554 125.5(3) ?
CC16 EE7 R6 5_554 5_554 41.9(4) ?
CC16 EE7 R6 7_554 5_554 92.7(8) ?
CC4 EE7 R6 5_554 5_554 45.3(7) ?
CC4 EE7 R6 7_554 5_554 98.9(6) ?
R9 EE7 R6 6_654 5_554 137.8(2) ?
R9 EE7 R6 8_654 5_554 85.4(2) ?
CC12 EE7 R6 7_554 7_554 70.3(6) ?
CC12 EE7 R6 5_554 7_554 119.7(7) ?
CC22 EE7 R6 6_654 7_554 125.5(3) ?
CC22 EE7 R6 8_654 7_554 156.4(5) ?
CC16 EE7 R6 5_554 7_554 92.7(8) ?
CC16 EE7 R6 7_554 7_554 41.9(4) ?
CC4 EE7 R6 5_554 7_554 98.9(6) ?
CC4 EE7 R6 7_554 7_554 45.3(7) ?
R9 EE7 R6 6_654 7_554 85.4(2) ?
R9 EE7 R6 8_654 7_554 137.8(2) ?
R6 EE7 R6 5_554 7_554 72.6(3) ?
CC10 EE8 CC10 7_554 5_554 89.5(17) ?
CC10 EE8 CC14 7_554 7_554 31.7(5) ?
CC10 EE8 CC14 5_554 7_554 93.1(12) ?
CC10 EE8 CC14 7_554 5_554 93.1(12) ?
CC10 EE8 CC14 5_554 5_554 31.7(5) ?
CC14 EE8 CC14 7_554 5_554 80.0(18) ?
CC10 EE8 CC22 7_554 8_654 106.7(6) ?
CC10 EE8 CC22 5_554 8_654 83.5(8) ?
CC14 EE8 CC22 7_554 8_654 138.4(6) ?
CC14 EE8 CC22 5_554 8_654 112.5(8) ?
CC10 EE8 CC22 7_554 6_654 83.5(8) ?
CC10 EE8 CC22 5_554 6_654 106.7(6) ?
CC14 EE8 CC22 7_554 6_654 112.5(8) ?
CC14 EE8 CC22 5_554 6_654 138.4(6) ?
CC22 EE8 CC22 8_654 6_654 33.0(6) ?
CC10 EE8 CC2 7_554 5_554 164.0(9) ?
CC10 EE8 CC2 5_554 5_554 88.7(12) ?
CC14 EE8 CC2 7_554 5_554 132.6(8) ?
CC14 EE8 CC2 5_554 5_554 77.3(11) ?
CC22 EE8 CC2 8_654 5_554 88.9(7) ?
CC22 EE8 CC2 6_654 5_554 112.2(8) ?
CC10 EE8 CC2 7_554 7_554 88.7(12) ?
CC10 EE8 CC2 5_554 7_554 164.0(9) ?
CC14 EE8 CC2 7_554 7_554 77.3(11) ?
CC14 EE8 CC2 5_554 7_554 132.6(8) ?
CC22 EE8 CC2 8_654 7_554 112.2(8) ?
CC22 EE8 CC2 6_654 7_554 88.9(7) ?
CC2 EE8 CC2 5_554 7_554 88.6(17) ?
CC10 EE8 R9 7_554 8_654 150.3(6) ?
CC10 EE8 R9 5_554 8_654 84.2(8) ?
CC14 EE8 R9 7_554 8_654 176.3(9) ?
CC14 EE8 R9 5_554 8_654 96.5(9) ?
CC22 EE8 R9 8_654 8_654 43.8(3) ?
CC22 EE8 R9 6_654 8_654 70.7(5) ?
CC2 EE8 R9 5_554 8_654 45.1(6) ?
CC2 EE8 R9 7_554 8_654 104.8(9) ?
CC10 EE8 R9 7_554 6_654 84.2(8) ?
CC10 EE8 R9 5_554 6_654 150.3(6) ?
CC14 EE8 R9 7_554 6_654 96.5(9) ?
CC14 EE8 R9 5_554 6_654 176.3(9) ?
CC22 EE8 R9 8_654 6_654 70.7(5) ?
CC22 EE8 R9 6_654 6_654 43.8(3) ?
CC2 EE8 R9 5_554 6_654 104.8(9) ?
CC2 EE8 R9 7_554 6_654 45.1(6) ?
R9 EE8 R9 8_654 6_654 87.1(4) ?
CC10 EE8 R8 7_554 5_554 117.2(7) ?
CC10 EE8 R8 5_554 5_554 70.0(6) ?
CC14 EE8 R8 7_554 5_554 89.0(7) ?
CC14 EE8 R8 5_554 5_554 41.7(4) ?
CC22 EE8 R8 8_654 5_554 127.4(3) ?
CC22 EE8 R8 6_654 5_554 158.5(5) ?
CC2 EE8 R8 5_554 5_554 47.5(7) ?
CC2 EE8 R8 7_554 5_554 96.8(7) ?
R9 EE8 R8 8_654 5_554 87.7(2) ?
R9 EE8 R8 6_654 5_554 138.0(2) ?
CC10 EE8 R8 7_554 7_554 70.0(6) ?
CC10 EE8 R8 5_554 7_554 117.2(7) ?
CC14 EE8 R8 7_554 7_554 41.7(4) ?
CC14 EE8 R8 5_554 7_554 89.0(7) ?
CC22 EE8 R8 8_654 7_554 158.5(5) ?
CC22 EE8 R8 6_654 7_554 127.4(3) ?
CC2 EE8 R8 5_554 7_554 96.8(7) ?
CC2 EE8 R8 7_554 7_554 47.5(7) ?
R9 EE8 R8 8_654 7_554 138.0(2) ?
R9 EE8 R8 6_654 7_554 87.7(2) ?
R8 EE8 R8 5_554 7_554 69.2(3) ?
CC16 EE9 CC16 7_554 5_554 91.3(19) ?
CC16 EE9 CC9 7_554 3_565 141.5(9) ?
CC16 EE9 CC9 5_554 3_565 77.8(11) ?
CC16 EE9 CC9 7_554 . 77.8(11) ?
CC16 EE9 CC9 5_554 . 141.5(9) ?
CC9 EE9 CC9 3_565 . 88.0(17) ?
CC16 EE9 CC5 7_554 3_565 143.5(7) ?
CC16 EE9 CC5 5_554 3_565 81.4(12) ?
CC9 EE9 CC5 3_565 3_565 71.9(9) ?
CC9 EE9 CC5 . 3_565 128.0(10) ?
CC16 EE9 CC5 7_554 . 81.4(12) ?
CC16 EE9 CC5 5_554 . 143.5(7) ?
CC9 EE9 CC5 3_565 . 128.0(10) ?
CC9 EE9 CC5 . . 71.9(9) ?
CC5 EE9 CC5 3_565 . 83.6(19) ?
CC16 EE9 R5 7_554 7_554 47.7(6) ?
CC16 EE9 R5 5_554 7_554 100.9(7) ?
CC9 EE9 R5 3_565 7_554 170.3(7) ?
CC9 EE9 R5 . 7_554 98.6(8) ?
CC5 EE9 R5 3_565 7_554 98.5(7) ?
CC5 EE9 R5 . 7_554 48.9(6) ?
CC16 EE9 R5 7_554 5_554 100.9(7) ?
CC16 EE9 R5 5_554 5_554 47.7(6) ?
CC9 EE9 R5 3_565 5_554 98.6(8) ?
CC9 EE9 R5 . 5_554 170.3(7) ?
CC5 EE9 R5 3_565 5_554 48.9(6) ?
CC5 EE9 R5 . 5_554 98.5(7) ?
R5 EE9 R5 7_554 5_554 74.1(3) ?
CC16 EE9 R6 7_554 7_554 43.5(4) ?
CC16 EE9 R6 5_554 7_554 98.3(9) ?
CC9 EE9 R6 3_565 7_554 101.0(7) ?
CC9 EE9 R6 . 7_554 49.2(7) ?
CC5 EE9 R6 3_565 7_554 172.8(6) ?
CC5 EE9 R6 . 7_554 100.4(9) ?
R5 EE9 R6 7_554 7_554 88.6(2) ?
R5 EE9 R6 5_554 7_554 135.2(4) ?
CC16 EE9 R6 7_554 5_554 98.3(9) ?
CC16 EE9 R6 5_554 5_554 43.5(4) ?
CC9 EE9 R6 3_565 5_554 49.2(7) ?
CC9 EE9 R6 . 5_554 101.0(7) ?
CC5 EE9 R6 3_565 5_554 100.4(9) ?
CC5 EE9 R6 . 5_554 172.8(6) ?
R5 EE9 R6 7_554 5_554 135.2(4) ?
R5 EE9 R6 5_554 5_554 88.6(2) ?
R6 EE9 R6 7_554 5_554 74.9(4) ?
CC16 EE9 R1 7_554 3_565 165.5(10) ?
CC16 EE9 R1 5_554 3_565 103.2(10) ?
CC9 EE9 R1 3_565 3_565 43.3(6) ?
CC9 EE9 R1 . 3_565 89.5(8) ?
CC5 EE9 R1 3_565 3_565 43.4(4) ?
CC5 EE9 R1 . 3_565 88.0(9) ?
R5 EE9 R1 7_554 3_565 129.2(3) ?
R5 EE9 R1 5_554 3_565 90.4(3) ?
R6 EE9 R1 7_554 3_565 130.3(3) ?
R6 EE9 R1 5_554 3_565 91.0(2) ?
CC16 EE9 R1 7_554 . 103.2(10) ?
CC16 EE9 R1 5_554 . 165.5(10) ?
CC9 EE9 R1 3_565 . 89.5(8) ?
CC9 EE9 R1 . . 43.3(6) ?
CC5 EE9 R1 3_565 . 88.0(9) ?
CC5 EE9 R1 . . 43.4(4) ?
R5 EE9 R1 7_554 . 90.4(3) ?
R5 EE9 R1 5_554 . 129.2(3) ?
R6 EE9 R1 7_554 . 91.0(2) ?
R6 EE9 R1 5_554 . 130.3(3) ?
R1 EE9 R1 3_565 . 62.4(4) ?
CC9 EE10 CC9 5 7 89.5(16) ?
CC9 EE10 CC5 5 7 134.7(10) ?
CC9 EE10 CC5 7 7 73.1(9) ?
CC9 EE10 CC5 5 5 73.1(9) ?
CC9 EE10 CC5 7 5 134.7(10) ?
CC5 EE10 CC5 7 5 89.7(18) ?
CC9 EE10 CC16 5 3_565 75.8(10) ?
CC9 EE10 CC16 7 3_565 137.3(9) ?
CC5 EE10 CC16 7 3_565 142.9(7) ?
CC5 EE10 CC16 5 3_565 79.3(12) ?
CC9 EE10 CC16 5 . 137.3(9) ?
CC9 EE10 CC16 7 . 75.8(10) ?
CC5 EE10 CC16 7 . 79.3(12) ?
CC5 EE10 CC16 5 . 142.9(7) ?
CC16 EE10 CC16 3_565 . 88.2(19) ?
CC9 EE10 R5 5 . 174.6(8) ?
CC9 EE10 R5 7 . 95.9(8) ?
CC5 EE10 R5 7 . 47.5(6) ?
CC5 EE10 R5 5 . 102.7(6) ?
CC16 EE10 R5 3_565 . 100.2(7) ?
CC16 EE10 R5 . . 45.1(5) ?
CC9 EE10 R5 5 3_565 95.9(8) ?
CC9 EE10 R5 7 3_565 174.6(8) ?
CC5 EE10 R5 7 3_565 102.7(6) ?
CC5 EE10 R5 5 3_565 47.5(6) ?
CC16 EE10 R5 3_565 3_565 45.1(5) ?
CC16 EE10 R5 . 3_565 100.2(7) ?
R5 EE10 R5 . 3_565 78.7(3) ?
CC9 EE10 R6 5 3_565 48.1(7) ?
CC9 EE10 R6 7 3_565 99.7(7) ?
CC5 EE10 R6 7 3_565 171.4(9) ?
CC5 EE10 R6 5 3_565 98.7(9) ?
CC16 EE10 R6 3_565 3_565 41.7(4) ?
CC16 EE10 R6 . 3_565 94.5(8) ?
R5 EE10 R6 . 3_565 130.7(4) ?
R5 EE10 R6 3_565 3_565 84.2(2) ?
CC9 EE10 R6 5 . 99.7(7) ?
CC9 EE10 R6 7 . 48.1(7) ?
CC5 EE10 R6 7 . 98.7(9) ?
CC5 EE10 R6 5 . 171.4(9) ?
CC16 EE10 R6 3_565 . 94.5(8) ?
CC16 EE10 R6 . . 41.7(4) ?
R5 EE10 R6 . . 84.2(2) ?
R5 EE10 R6 3_565 . 130.7(4) ?
R6 EE10 R6 3_565 . 72.8(3) ?
CC9 EE10 R1 5 5 41.0(6) ?
CC9 EE10 R1 7 5 99.8(8) ?
CC5 EE10 R1 7 5 100.1(9) ?
CC5 EE10 R1 5 5 41.3(5) ?
CC16 EE10 R1 3_565 5 94.7(9) ?
CC16 EE10 R1 . 5 175.6(7) ?
R5 EE10 R1 . 5 137.1(3) ?
R5 EE10 R1 3_565 5 84.2(2) ?
R6 EE10 R1 3_565 5 85.5(2) ?
R6 EE10 R1 . 5 134.6(3) ?
CC9 EE10 R1 5 7 99.8(8) ?
CC9 EE10 R1 7 7 41.0(6) ?
CC5 EE10 R1 7 7 41.3(4) ?
CC5 EE10 R1 5 7 100.1(9) ?
CC16 EE10 R1 3_565 7 175.6(7) ?
CC16 EE10 R1 . 7 94.7(9) ?
R5 EE10 R1 . 7 84.2(2) ?
R5 EE10 R1 3_565 7 137.1(3) ?
R6 EE10 R1 3_565 7 134.6(3) ?
R6 EE10 R1 . 7 85.5(2) ?
R1 EE10 R1 5 7 82.2(4) ?
CC8 EE11 CC8 7 5 83.6(19) ?
CC8 EE11 CC12 7 5 132.8(10) ?
CC8 EE11 CC12 5 5 75.1(10) ?
CC8 EE11 CC12 7 7 75.1(10) ?
CC8 EE11 CC12 5 7 132.8(10) ?
CC12 EE11 CC12 5 7 89.1(17) ?
CC8 EE11 CC13 7 5 142.1(7) ?
CC8 EE11 CC13 5 5 83.7(12) ?
CC12 EE11 CC13 5 5 77.2(10) ?
CC12 EE11 CC13 7 5 136.4(9) ?
CC8 EE11 CC13 7 7 83.7(12) ?
CC8 EE11 CC13 5 7 142.1(7) ?
CC12 EE11 CC13 5 7 136.4(9) ?
CC12 EE11 CC13 7 7 77.2(10) ?
CC13 EE11 CC13 5 7 84.7(19) ?
CC8 EE11 R6 7 . 49.6(6) ?
CC8 EE11 R6 5 . 100.2(7) ?
CC12 EE11 R6 5 . 173.7(8) ?
CC12 EE11 R6 7 . 97.2(9) ?
CC13 EE11 R6 5 . 98.2(7) ?
CC13 EE11 R6 7 . 46.2(5) ?
CC8 EE11 R6 7 3_565 100.2(7) ?
CC8 EE11 R6 5 3_565 49.6(6) ?
CC12 EE11 R6 5 3_565 97.2(9) ?
CC12 EE11 R6 7 3_565 173.7(8) ?
CC13 EE11 R6 5 3_565 46.2(5) ?
CC13 EE11 R6 7 3_565 98.2(7) ?
R6 EE11 R6 . 3_565 76.5(3) ?
CC8 EE11 R5 7 5 172.7(9) ?
CC8 EE11 R5 5 5 103.3(9) ?
CC12 EE11 R5 5 5 48.7(7) ?
CC12 EE11 R5 7 5 98.2(7) ?
CC13 EE11 R5 5 5 42.7(4) ?
CC13 EE11 R5 7 5 92.0(8) ?
R6 EE11 R5 . 5 129.9(4) ?
R6 EE11 R5 3_565 5 86.2(2) ?
CC8 EE11 R5 7 7 103.3(9) ?
CC8 EE11 R5 5 7 172.7(9) ?
CC12 EE11 R5 5 7 98.2(7) ?
CC12 EE11 R5 7 7 48.7(7) ?
CC13 EE11 R5 5 7 92.0(8) ?
CC13 EE11 R5 7 7 42.7(4) ?
R6 EE11 R5 . 7 86.2(2) ?
R6 EE11 R5 3_565 7 129.9(4) ?
R5 EE11 R5 5 7 69.8(3) ?
CC8 EE11 R3 7 7 41.5(5) ?
CC8 EE11 R3 5 7 97.1(9) ?
CC12 EE11 R3 5 7 99.6(8) ?
CC12 EE11 R3 7 7 41.2(7) ?
CC13 EE11 R3 5 7 176.4(5) ?
CC13 EE11 R3 7 7 96.7(9) ?
R6 EE11 R3 . 7 85.1(2) ?
R6 EE11 R3 3_565 7 136.5(3) ?
R5 EE11 R3 5 7 133.8(3) ?
R5 EE11 R3 7 7 86.8(2) ?
CC8 EE11 R3 7 5 97.1(9) ?
CC8 EE11 R3 5 5 41.5(5) ?
CC12 EE11 R3 5 5 41.2(6) ?
CC12 EE11 R3 7 5 99.6(8) ?
CC13 EE11 R3 5 5 96.7(9) ?
CC13 EE11 R3 7 5 176.4(5) ?
R6 EE11 R3 . 5 136.5(3) ?
R6 EE11 R3 3_565 5 85.1(2) ?
R5 EE11 R3 5 5 86.8(2) ?
R5 EE11 R3 7 5 133.8(3) ?
R3 EE11 R3 7 5 81.8(3) ?
CC13 EE12 CC13 3_565 . 94.4(17) ?
CC13 EE12 CC12 3_565 3_565 76.1(10) ?
CC13 EE12 CC12 . 3_565 141.1(9) ?
CC13 EE12 CC12 3_565 . 141.1(9) ?
CC13 EE12 CC12 . . 76.1(10) ?
CC12 EE12 CC12 3_565 . 88.0(16) ?
CC13 EE12 CC8 3_565 . 145.6(6) ?
CC13 EE12 CC8 . . 79.1(12) ?
CC12 EE12 CC8 3_565 . 128.7(10) ?
CC12 EE12 CC8 . . 70.5(9) ?
CC13 EE12 CC8 3_565 3_565 79.1(11) ?
CC13 EE12 CC8 . 3_565 145.6(6) ?
CC12 EE12 CC8 3_565 3_565 70.5(9) ?
CC12 EE12 CC8 . 3_565 128.7(10) ?
CC8 EE12 CC8 . 3_565 87.5(17) ?
CC13 EE12 R6 3_565 7_554 103.3(6) ?
CC13 EE12 R6 . 7_554 46.8(5) ?
CC12 EE12 R6 3_565 7_554 171.9(7) ?
CC12 EE12 R6 . 7_554 97.1(8) ?
CC8 EE12 R6 . 7_554 48.5(6) ?
CC8 EE12 R6 3_565 7_554 101.5(6) ?
CC13 EE12 R6 3_565 5_554 46.8(5) ?
CC13 EE12 R6 . 5_554 103.3(6) ?
CC12 EE12 R6 3_565 5_554 97.1(8) ?
CC12 EE12 R6 . 5_554 171.9(7) ?
CC8 EE12 R6 . 5_554 101.5(6) ?
CC8 EE12 R6 3_565 5_554 48.5(6) ?
R6 EE12 R6 7_554 5_554 77.1(3) ?
CC13 EE12 R3 3_565 . 164.3(8) ?
CC13 EE12 R3 . . 101.0(9) ?
CC12 EE12 R3 3_565 . 90.1(8) ?
CC12 EE12 R3 . . 43.2(6) ?
CC8 EE12 R3 . . 42.6(4) ?
CC8 EE12 R3 3_565 . 89.5(8) ?
R6 EE12 R3 7_554 . 89.4(2) ?
R6 EE12 R3 5_554 . 130.1(3) ?
CC13 EE12 R3 3_565 3_565 101.0(9) ?
CC13 EE12 R3 . 3_565 164.3(8) ?
CC12 EE12 R3 3_565 3_565 43.2(6) ?
CC12 EE12 R3 . 3_565 90.1(8) ?
CC8 EE12 R3 . 3_565 89.5(8) ?
CC8 EE12 R3 3_565 3_565 42.6(4) ?
R6 EE12 R3 7_554 3_565 130.1(3) ?
R6 EE12 R3 5_554 3_565 89.4(2) ?
R3 EE12 R3 . 3_565 63.4(3) ?
CC13 EE12 R5 3_565 3_565 42.3(4) ?
CC13 EE12 R5 . 3_565 100.3(8) ?
CC12 EE12 R5 3_565 3_565 48.0(7) ?
CC12 EE12 R5 . 3_565 101.6(7) ?
CC8 EE12 R5 . 3_565 172.0(6) ?
CC8 EE12 R5 3_565 3_565 97.2(8) ?
R6 EE12 R5 7_554 3_565 136.0(4) ?
R6 EE12 R5 5_554 3_565 86.5(2) ?
R3 EE12 R5 . 3_565 130.5(3) ?
R3 EE12 R5 3_565 3_565 89.5(2) ?
CC13 EE12 R5 3_565 . 100.3(8) ?
CC13 EE12 R5 . . 42.3(4) ?
CC12 EE12 R5 3_565 . 101.6(7) ?
CC12 EE12 R5 . . 48.0(7) ?
CC8 EE12 R5 . . 97.2(8) ?
CC8 EE12 R5 3_565 . 172.0(6) ?
R6 EE12 R5 7_554 . 86.5(2) ?
R6 EE12 R5 5_554 . 136.0(4) ?
R3 EE12 R5 . . 89.5(2) ?
R3 EE12 R5 3_565 . 130.5(3) ?
R5 EE12 R5 3_565 . 77.5(3) ?
CC10 EE13 CC10 5 7 90.3(16) ?
CC10 EE13 CC15 5 7 137.7(9) ?
CC10 EE13 CC15 7 7 74.9(10) ?
CC10 EE13 CC15 5 5 74.9(10) ?
CC10 EE13 CC15 7 5 137.7(9) ?
CC15 EE13 CC15 7 5 89.8(17) ?
CC10 EE13 CC6 5 5 72.6(9) ?
CC10 EE13 CC6 7 5 135.2(10) ?
CC15 EE13 CC6 7 5 143.2(6) ?
CC15 EE13 CC6 5 5 78.2(11) ?
CC10 EE13 CC6 5 7 135.2(10) ?
CC10 EE13 CC6 7 7 72.6(9) ?
CC15 EE13 CC6 7 7 78.2(11) ?
CC15 EE13 CC6 5 7 143.2(6) ?
CC6 EE13 CC6 5 7 90.8(17) ?
CC10 EE13 R8 5 . 173.7(8) ?
CC10 EE13 R8 7 . 96.0(8) ?
CC15 EE13 R8 7 . 44.0(5) ?
CC15 EE13 R8 5 . 99.6(6) ?
CC6 EE13 R8 5 . 103.5(6) ?
CC6 EE13 R8 7 . 48.7(6) ?
CC10 EE13 R8 5 3_565 96.0(8) ?
CC10 EE13 R8 7 3_565 173.7(9) ?
CC15 EE13 R8 7 3_565 99.6(6) ?
CC15 EE13 R8 5 3_565 44.0(5) ?
CC6 EE13 R8 5 3_565 48.7(6) ?
CC6 EE13 R8 7 3_565 103.5(6) ?
R8 EE13 R8 . 3_565 77.8(3) ?
CC10 EE13 R7 5 7 99.8(7) ?
CC10 EE13 R7 7 7 47.7(7) ?
CC15 EE13 R7 7 7 41.7(4) ?
CC15 EE13 R7 5 7 95.3(8) ?
CC6 EE13 R7 5 7 171.1(8) ?
CC6 EE13 R7 7 7 98.1(8) ?
R8 EE13 R7 . 7 83.6(2) ?
R8 EE13 R7 3_565 7 129.5(3) ?
CC10 EE13 R7 5 5 47.7(7) ?
CC10 EE13 R7 7 5 99.8(7) ?
CC15 EE13 R7 7 5 95.3(8) ?
CC15 EE13 R7 5 5 41.7(4) ?
CC6 EE13 R7 5 5 98.1(8) ?
CC6 EE13 R7 7 5 171.1(8) ?
R8 EE13 R7 . 5 129.5(3) ?
R8 EE13 R7 3_565 5 83.6(2) ?
R7 EE13 R7 7 5 73.1(3) ?
CC10 EE13 R4 5 5 41.1(6) ?
CC10 EE13 R4 7 5 100.7(8) ?
CC15 EE13 R4 7 5 175.6(7) ?
CC15 EE13 R4 5 5 93.5(8) ?
CC6 EE13 R4 5 5 40.7(4) ?
CC6 EE13 R4 7 5 100.7(8) ?
R8 EE13 R4 . 5 137.9(3) ?
R8 EE13 R4 3_565 5 84.9(2) ?
R7 EE13 R4 7 5 134.9(3) ?
R7 EE13 R4 5 5 85.2(2) ?
CC10 EE13 R4 5 7 100.7(8) ?
CC10 EE13 R4 7 7 41.1(6) ?
CC15 EE13 R4 7 7 93.5(8) ?
CC15 EE13 R4 5 7 175.6(7) ?
CC6 EE13 R4 5 7 100.7(8) ?
CC6 EE13 R4 7 7 40.7(4) ?
R8 EE13 R4 . 7 84.9(2) ?
R8 EE13 R4 3_565 7 137.9(3) ?
R7 EE13 R4 7 7 85.2(2) ?
R7 EE13 R4 5 7 134.9(3) ?
R4 EE13 R4 5 7 83.0(3) ?
CC15 EE14 CC15 3_565 . 90.2(19) ?
CC15 EE14 CC10 3_565 . 141.6(9) ?
CC15 EE14 CC10 . . 78.4(10) ?
CC15 EE14 CC10 3_565 3_565 78.4(10) ?
CC15 EE14 CC10 . 3_565 141.6(9) ?
CC10 EE14 CC10 . 3_565 88.0(17) ?
CC15 EE14 CC6 3_565 3_565 83.5(12) ?
CC15 EE14 CC6 . 3_565 142.6(7) ?
CC10 EE14 CC6 . 3_565 126.7(10) ?
CC10 EE14 CC6 3_565 3_565 73.0(9) ?
CC15 EE14 CC6 3_565 . 142.6(7) ?
CC15 EE14 CC6 . . 83.5(12) ?
CC10 EE14 CC6 . . 73.0(9) ?
CC10 EE14 CC6 3_565 . 126.7(10) ?
CC6 EE14 CC6 3_565 . 79.6(19) ?
CC15 EE14 R8 3_565 7_554 99.5(7) ?
CC15 EE14 R8 . 7_554 47.0(5) ?
CC10 EE14 R8 . 7_554 98.9(8) ?
CC10 EE14 R8 3_565 7_554 170.6(8) ?
CC6 EE14 R8 3_565 7_554 97.7(7) ?
CC6 EE14 R8 . 7_554 50.8(6) ?
CC15 EE14 R8 3_565 5_554 47.0(5) ?
CC15 EE14 R8 . 5_554 99.5(7) ?
CC10 EE14 R8 . 5_554 170.6(8) ?
CC10 EE14 R8 3_565 5_554 98.9(8) ?
CC6 EE14 R8 3_565 5_554 50.8(6) ?
CC6 EE14 R8 . 5_554 97.7(7) ?
R8 EE14 R8 7_554 5_554 73.5(3) ?
CC15 EE14 R7 3_565 . 98.6(9) ?
CC15 EE14 R7 . . 43.9(4) ?
CC10 EE14 R7 . . 48.9(7) ?
CC10 EE14 R7 3_565 . 101.3(7) ?
CC6 EE14 R7 3_565 . 173.5(5) ?
CC6 EE14 R7 . . 102.0(9) ?
R8 EE14 R7 7_554 . 88.1(2) ?
R8 EE14 R7 5_554 . 134.6(3) ?
CC15 EE14 R7 3_565 3_565 43.9(4) ?
CC15 EE14 R7 . 3_565 98.6(9) ?
CC10 EE14 R7 . 3_565 101.3(7) ?
CC10 EE14 R7 3_565 3_565 48.9(7) ?
CC6 EE14 R7 3_565 3_565 102.0(9) ?
CC6 EE14 R7 . 3_565 173.5(5) ?
R8 EE14 R7 7_554 3_565 134.6(3) ?
R8 EE14 R7 5_554 3_565 88.1(2) ?
R7 EE14 R7 . 3_565 75.7(3) ?
CC15 EE14 R4 3_565 3_565 103.3(10) ?
CC15 EE14 R4 . 3_565 166.3(10) ?
CC10 EE14 R4 . 3_565 89.8(8) ?
CC10 EE14 R4 3_565 3_565 43.2(6) ?
CC6 EE14 R4 3_565 3_565 43.0(4) ?
CC6 EE14 R4 . 3_565 86.4(8) ?
R8 EE14 R4 7_554 3_565 129.9(3) ?
R8 EE14 R4 5_554 3_565 90.9(2) ?
R7 EE14 R4 . 3_565 130.6(3) ?
R7 EE14 R4 3_565 3_565 90.5(2) ?
CC15 EE14 R4 3_565 . 166.3(10) ?
CC15 EE14 R4 . . 103.3(10) ?
CC10 EE14 R4 . . 43.2(6) ?
CC10 EE14 R4 3_565 . 89.8(8) ?
CC6 EE14 R4 3_565 . 86.4(8) ?
CC6 EE14 R4 . . 43.0(4) ?
R8 EE14 R4 7_554 . 90.9(2) ?
R8 EE14 R4 5_554 . 129.9(3) ?
R7 EE14 R4 . . 90.5(2) ?
R7 EE14 R4 3_565 . 130.6(3) ?
R4 EE14 R4 3_565 . 63.0(3) ?
CC11 EE15 CC11 5 7 88.3(17) ?
CC11 EE15 CC14 5 3_565 75.3(10) ?
CC11 EE15 CC14 7 3_565 141.0(9) ?
CC11 EE15 CC14 5 . 141.0(9) ?
CC11 EE15 CC14 7 . 75.3(10) ?
CC14 EE15 CC14 3_565 . 95.4(17) ?
CC11 EE15 CC7 5 7 129.7(10) ?
CC11 EE15 CC7 7 7 72.5(9) ?
CC14 EE15 CC7 3_565 7 143.9(7) ?
CC14 EE15 CC7 . 7 79.1(11) ?
CC11 EE15 CC7 5 5 72.5(9) ?
CC11 EE15 CC7 7 5 129.7(10) ?
CC14 EE15 CC7 3_565 5 79.1(11) ?
CC14 EE15 CC7 . 5 143.9(7) ?
CC7 EE15 CC7 7 5 84.8(18) ?
CC11 EE15 R2 5 7 90.5(8) ?
CC11 EE15 R2 7 7 44.3(7) ?
CC14 EE15 R2 3_565 7 163.6(8) ?
CC14 EE15 R2 . 7 100.9(8) ?
CC7 EE15 R2 7 7 43.7(5) ?
CC7 EE15 R2 5 7 88.8(9) ?
CC11 EE15 R2 5 5 44.3(6) ?
CC11 EE15 R2 7 5 90.5(8) ?
CC14 EE15 R2 3_565 5 100.9(8) ?
CC14 EE15 R2 . 5 163.6(8) ?
CC7 EE15 R2 7 5 88.8(8) ?
CC7 EE15 R2 5 5 43.7(5) ?
R2 EE15 R2 7 5 62.7(4) ?
CC11 EE15 R7 5 . 172.5(8) ?
CC11 EE15 R7 7 . 97.5(8) ?
CC14 EE15 R7 3_565 . 102.8(6) ?
CC14 EE15 R7 . . 46.0(5) ?
CC7 EE15 R7 7 . 48.7(6) ?
CC7 EE15 R7 5 . 100.0(7) ?
R2 EE15 R7 7 . 90.2(3) ?
R2 EE15 R7 5 . 130.4(3) ?
CC11 EE15 R7 5 3_565 97.5(8) ?
CC11 EE15 R7 7 3_565 172.5(8) ?
CC14 EE15 R7 3_565 3_565 46.0(5) ?
CC14 EE15 R7 . 3_565 102.8(6) ?
CC7 EE15 R7 7 3_565 100.0(7) ?
CC7 EE15 R7 5 3_565 48.7(6) ?
R2 EE15 R7 7 3_565 130.4(3) ?
R2 EE15 R7 5 3_565 90.2(3) ?
R7 EE15 R7 . 3_565 76.5(3) ?
CC11 EE15 R8 5 . 101.8(7) ?
CC11 EE15 R8 7 . 47.2(7) ?
CC14 EE15 R8 3_565 . 101.2(8) ?
CC14 EE15 R8 . . 42.0(4) ?
CC7 EE15 R8 7 . 98.0(9) ?
CC7 EE15 R8 5 . 174.1(6) ?
R2 EE15 R8 7 . 89.7(2) ?
R2 EE15 R8 5 . 130.9(3) ?
R7 EE15 R8 . . 85.7(2) ?
R7 EE15 R8 3_565 . 135.2(4) ?
CC11 EE15 R8 5 3_565 47.2(7) ?
CC11 EE15 R8 7 3_565 101.8(8) ?
CC14 EE15 R8 3_565 3_565 42.0(4) ?
CC14 EE15 R8 . 3_565 101.2(8) ?
CC7 EE15 R8 7 3_565 174.1(6) ?
CC7 EE15 R8 5 3_565 98.0(9) ?
R2 EE15 R8 7 3_565 130.9(3) ?
R2 EE15 R8 5 3_565 89.7(2) ?
R7 EE15 R8 . 3_565 135.2(4) ?
R7 EE15 R8 3_565 3_565 85.7(2) ?
R8 EE15 R8 . 3_565 78.7(3) ?
CC14 EE16 CC14 5_554 7_554 82.9(19) ?
CC14 EE16 CC11 5_554 3_565 77.5(11) ?
CC14 EE16 CC11 7_554 3_565 136.2(9) ?
CC14 EE16 CC11 5_554 . 136.2(9) ?
CC14 EE16 CC11 7_554 . 77.5(11) ?
CC11 EE16 CC11 3_565 . 90.3(16) ?
CC14 EE16 CC7 5_554 . 141.7(7) ?
CC14 EE16 CC7 7_554 . 82.3(12) ?
CC11 EE16 CC7 3_565 . 134.5(10) ?
CC11 EE16 CC7 . . 73.6(9) ?
CC14 EE16 CC7 5_554 3_565 82.3(12) ?
CC14 EE16 CC7 7_554 3_565 141.7(7) ?
CC11 EE16 CC7 3_565 3_565 73.6(9) ?
CC11 EE16 CC7 . 3_565 134.5(10) ?
CC7 EE16 CC7 . 3_565 87.9(18) ?
CC14 EE16 R7 5_554 7_554 97.1(7) ?
CC14 EE16 R7 7_554 7_554 46.3(6) ?
CC11 EE16 R7 3_565 7_554 172.8(8) ?
CC11 EE16 R7 . 7_554 96.9(8) ?
CC7 EE16 R7 . 7_554 48.7(6) ?
CC7 EE16 R7 3_565 7_554 101.2(7) ?
CC14 EE16 R7 5_554 5_554 46.3(6) ?
CC14 EE16 R7 7_554 5_554 97.1(7) ?
CC11 EE16 R7 3_565 5_554 96.9(8) ?
CC11 EE16 R7 . 5_554 172.8(8) ?
CC7 EE16 R7 . 5_554 101.2(7) ?
CC7 EE16 R7 3_565 5_554 48.7(6) ?
R7 EE16 R7 7_554 5_554 76.0(3) ?
CC14 EE16 R8 5_554 5_554 42.9(4) ?
CC14 EE16 R8 7_554 5_554 92.3(9) ?
CC11 EE16 R8 3_565 5_554 47.8(7) ?
CC11 EE16 R8 . 5_554 98.9(7) ?
CC7 EE16 R8 . 5_554 171.5(9) ?
CC7 EE16 R8 3_565 5_554 100.4(9) ?
R7 EE16 R8 7_554 5_554 130.3(4) ?
R7 EE16 R8 5_554 5_554 85.9(2) ?
CC14 EE16 R8 5_554 7_554 92.3(8) ?
CC14 EE16 R8 7_554 7_554 42.9(4) ?
CC11 EE16 R8 3_565 7_554 98.9(7) ?
CC11 EE16 R8 . 7_554 47.8(7) ?
CC7 EE16 R8 . 7_554 100.4(9) ?
CC7 EE16 R8 3_565 7_554 171.5(9) ?
R7 EE16 R8 7_554 7_554 85.9(2) ?
R7 EE16 R8 5_554 7_554 130.3(4) ?
R8 EE16 R8 5_554 7_554 71.3(3) ?
CC14 EE16 R2 5_554 . 177.1(5) ?
CC14 EE16 R2 7_554 . 97.0(10) ?
CC11 EE16 R2 3_565 . 100.7(8) ?
CC11 EE16 R2 . . 41.1(6) ?
CC7 EE16 R2 . . 41.0(5) ?
CC7 EE16 R2 3_565 . 99.4(9) ?
R7 EE16 R2 7_554 . 84.9(2) ?
R7 EE16 R2 5_554 . 136.5(3) ?
R8 EE16 R2 5_554 . 134.2(3) ?
R8 EE16 R2 7_554 . 85.7(2) ?
CC14 EE16 R2 5_554 3_565 97.0(10) ?
CC14 EE16 R2 7_554 3_565 177.1(5) ?
CC11 EE16 R2 3_565 3_565 41.1(6) ?
CC11 EE16 R2 . 3_565 100.7(8) ?
CC7 EE16 R2 . 3_565 99.4(9) ?
CC7 EE16 R2 3_565 3_565 41.0(5) ?
R7 EE16 R2 7_554 3_565 136.5(3) ?
R7 EE16 R2 5_554 3_565 84.9(2) ?
R8 EE16 R2 5_554 3_565 85.7(2) ?
R8 EE16 R2 7_554 3_565 134.2(3) ?
R2 EE16 R2 . 3_565 82.9(4) ?
CC5 EE17 CC5 2_665 1_455 169.7(8) ?
CC5 EE17 CC5 2_665 3_465 94.2(18) ?
CC5 EE17 CC5 1_455 3_465 84.9(19) ?
CC5 EE17 CC5 2_665 4_655 84.9(18) ?
CC5 EE17 CC5 1_455 4_655 94.2(18) ?
CC5 EE17 CC5 3_465 4_655 169.7(8) ?
CC5 EE17 CC1 2_665 7_454 159.3(7) ?
CC5 EE17 CC1 1_455 7_454 30.4(5) ?
CC5 EE17 CC1 3_465 7_454 95.7(12) ?
CC5 EE17 CC1 4_655 7_454 88.5(13) ?
CC5 EE17 CC1 2_665 8_654 30.4(5) ?
CC5 EE17 CC1 1_455 8_654 159.3(7) ?
CC5 EE17 CC1 3_465 8_654 88.5(13) ?
CC5 EE17 CC1 4_655 8_654 95.7(12) ?
CC1 EE17 CC1 7_454 8_654 131.9(10) ?
CC5 EE17 CC1 2_665 6_654 95.7(12) ?
CC5 EE17 CC1 1_455 6_654 88.5(13) ?
CC5 EE17 CC1 3_465 6_654 159.3(7) ?
CC5 EE17 CC1 4_655 6_654 30.4(5) ?
CC1 EE17 CC1 7_454 6_654 69.6(15) ?
CC1 EE17 CC1 8_654 6_654 91.0(17) ?
CC5 EE17 CC1 2_665 5_454 88.5(13) ?
CC5 EE17 CC1 1_455 5_454 95.7(12) ?
CC5 EE17 CC1 3_465 5_454 30.4(5) ?
CC5 EE17 CC1 4_655 5_454 159.3(7) ?
CC1 EE17 CC1 7_454 5_454 91.0(17) ?
CC1 EE17 CC1 8_654 5_454 69.6(15) ?
CC1 EE17 CC1 6_654 5_454 131.9(10) ?
CC5 EE17 R1 2_665 2_665 42.8(4) ?
CC5 EE17 R1 1_455 2_665 126.9(5) ?
CC5 EE17 R1 3_465 2_665 85.3(7) ?
CC5 EE17 R1 4_655 2_665 87.1(7) ?
CC1 EE17 R1 7_454 2_665 156.3(6) ?
CC1 EE17 R1 8_654 2_665 71.7(5) ?
CC1 EE17 R1 6_654 2_665 114.1(6) ?
CC1 EE17 R1 5_454 2_665 101.2(8) ?
CC5 EE17 R1 2_665 3_465 85.3(7) ?
CC5 EE17 R1 1_455 3_465 87.1(7) ?
CC5 EE17 R1 3_465 3_465 42.8(4) ?
CC5 EE17 R1 4_655 3_465 126.9(5) ?
CC1 EE17 R1 7_454 3_465 114.1(6) ?
CC1 EE17 R1 8_654 3_465 101.2(8) ?
CC1 EE17 R1 6_654 3_465 156.3(6) ?
CC1 EE17 R1 5_454 3_465 71.7(5) ?
R1 EE17 R1 2_665 3_465 52.8(3) ?
CC5 EE17 R1 2_665 4_655 87.1(7) ?
CC5 EE17 R1 1_455 4_655 85.3(7) ?
CC5 EE17 R1 3_465 4_655 126.9(5) ?
CC5 EE17 R1 4_655 4_655 42.8(4) ?
CC1 EE17 R1 7_454 4_655 101.2(8) ?
CC1 EE17 R1 8_654 4_655 114.1(6) ?
CC1 EE17 R1 6_654 4_655 71.7(5) ?
CC1 EE17 R1 5_454 4_655 156.3(6) ?
R1 EE17 R1 2_665 4_655 60.8(4) ?
R1 EE17 R1 3_465 4_655 84.7(4) ?
CC5 EE17 R1 2_665 1_455 126.9(5) ?
CC5 EE17 R1 1_455 1_455 42.8(4) ?
CC5 EE17 R1 3_465 1_455 87.1(7) ?
CC5 EE17 R1 4_655 1_455 85.3(7) ?
CC1 EE17 R1 7_454 1_455 71.7(5) ?
CC1 EE17 R1 8_654 1_455 156.3(6) ?
CC1 EE17 R1 6_654 1_455 101.2(8) ?
CC1 EE17 R1 5_454 1_455 114.1(6) ?
R1 EE17 R1 2_665 1_455 84.7(4) ?
R1 EE17 R1 3_465 1_455 60.8(4) ?
R1 EE17 R1 4_655 1_455 52.8(3) ?
CC5 EE18 CC5 7_455 8_655 176.1(6) ?
CC5 EE18 CC5 7_455 6_655 92.2(19) ?
CC5 EE18 CC5 8_655 6_655 87.6(19) ?
CC5 EE18 CC5 7_455 5_455 87.6(19) ?
CC5 EE18 CC5 8_655 5_455 92.2(19) ?
CC5 EE18 CC5 6_655 5_455 176.1(6) ?
CC5 EE18 CC1 7_455 1_455 30.1(5) ?
CC5 EE18 CC1 8_655 1_455 146.0(7) ?
CC5 EE18 CC1 6_655 1_455 87.4(12) ?
CC5 EE18 CC1 5_455 1_455 90.5(12) ?
CC5 EE18 CC1 7_455 2_665 146.0(7) ?
CC5 EE18 CC1 8_655 2_665 30.1(5) ?
CC5 EE18 CC1 6_655 2_665 90.5(12) ?
CC5 EE18 CC1 5_455 2_665 87.4(12) ?
CC1 EE18 CC1 1_455 2_665 116.3(10) ?
CC5 EE18 CC1 7_455 4_655 87.4(12) ?
CC5 EE18 CC1 8_655 4_655 90.5(12) ?
CC5 EE18 CC1 6_655 4_655 30.1(5) ?
CC5 EE18 CC1 5_455 4_655 146.0(7) ?
CC1 EE18 CC1 1_455 4_655 69.3(15) ?
CC1 EE18 CC1 2_665 4_655 78.2(18) ?
CC5 EE18 CC1 7_455 3_465 90.5(12) ?
CC5 EE18 CC1 8_655 3_465 87.4(12) ?
CC5 EE18 CC1 6_655 3_465 146.0(7) ?
CC5 EE18 CC1 5_455 3_465 30.1(5) ?
CC1 EE18 CC1 1_455 3_465 78.2(18) ?
CC1 EE18 CC1 2_665 3_465 69.3(15) ?
CC1 EE18 CC1 4_655 3_465 116.3(10) ?
CC5 EE18 CC19 7_455 5 102.2(4) ?
CC5 EE18 CC19 8_655 5 81.7(4) ?
CC5 EE18 CC19 6_655 5 102.2(4) ?
CC5 EE18 CC19 5_455 5 81.7(4) ?
CC1 EE18 CC19 1_455 5 132.2(5) ?
CC1 EE18 CC19 2_665 5 110.4(6) ?
CC1 EE18 CC19 4_655 5 132.2(5) ?
CC1 EE18 CC19 3_465 5 110.4(6) ?
CC5 EE18 CC19 7_455 6 81.7(4) ?
CC5 EE18 CC19 8_655 6 102.2(4) ?
CC5 EE18 CC19 6_655 6 81.7(4) ?
CC5 EE18 CC19 5_455 6 102.2(4) ?
CC1 EE18 CC19 1_455 6 110.4(6) ?
CC1 EE18 CC19 2_665 6 132.2(5) ?
CC1 EE18 CC19 4_655 6 110.4(6) ?
CC1 EE18 CC19 3_465 6 132.2(5) ?
CC19 EE18 CC19 5 6 29.7(2) ?
CC5 EE18 R1 7_455 8_655 142.3(5) ?
CC5 EE18 R1 8_655 8_655 41.5(4) ?
CC5 EE18 R1 6_655 8_655 99.8(8) ?
CC5 EE18 R1 5_455 8_655 82.6(8) ?
CC1 EE18 R1 1_455 8_655 170.5(6) ?
CC1 EE18 R1 2_665 8_655 70.1(6) ?
CC1 EE18 R1 4_655 8_655 119.8(7) ?
CC1 EE18 R1 3_465 8_655 98.6(9) ?
CC19 EE18 R1 5 8_655 40.4(2) ?
CC19 EE18 R1 6 8_655 65.1(2) ?
CC5 EE18 R1 7_455 5_455 99.8(8) ?
CC5 EE18 R1 8_655 5_455 82.6(8) ?
CC5 EE18 R1 6_655 5_455 142.3(5) ?
CC5 EE18 R1 5_455 5_455 41.5(4) ?
CC1 EE18 R1 1_455 5_455 119.8(7) ?
CC1 EE18 R1 2_665 5_455 98.6(9) ?
CC1 EE18 R1 4_655 5_455 170.5(6) ?
CC1 EE18 R1 3_465 5_455 70.1(6) ?
CC19 EE18 R1 5 5_455 40.4(2) ?
CC19 EE18 R1 6 5_455 65.1(2) ?
R1 EE18 R1 8_655 5_455 51.0(3) ?
CC6 EE19 CC6 2_665 4_655 84.0(19) ?
CC6 EE19 CC2 2_665 8_654 31.1(5) ?
CC6 EE19 CC2 4_655 8_654 94.4(13) ?
CC6 EE19 CC2 2_665 6_654 94.4(13) ?
CC6 EE19 CC2 4_655 6_654 31.1(5) ?
CC2 EE19 CC2 8_654 6_654 88.4(18) ?
CC6 EE19 CC8 2_665 4_655 168.9(7) ?
CC6 EE19 CC8 4_655 4_655 91.5(13) ?
CC2 EE19 CC8 8_654 4_655 159.9(7) ?
CC2 EE19 CC8 6_654 4_655 86.8(12) ?
CC6 EE19 CC8 2_665 2_665 91.5(13) ?
CC6 EE19 CC8 4_655 2_665 168.9(7) ?
CC2 EE19 CC8 8_654 2_665 86.8(12) ?
CC2 EE19 CC8 6_654 2_665 159.9(7) ?
CC8 EE19 CC8 4_655 2_665 91.0(18) ?
CC6 EE19 CC4 2_665 6_654 159.6(7) ?
CC6 EE19 CC4 4_655 6_654 88.7(12) ?
CC2 EE19 CC4 8_654 6_654 131.5(7) ?
CC2 EE19 CC4 6_654 6_654 70.3(10) ?
CC8 EE19 CC4 4_655 6_654 29.4(5) ?
CC8 EE19 CC4 2_665 6_654 98.8(12) ?
CC6 EE19 CC4 2_665 8_654 88.7(12) ?
CC6 EE19 CC4 4_655 8_654 159.6(7) ?
CC2 EE19 CC4 8_654 8_654 70.3(10) ?
CC2 EE19 CC4 6_654 8_654 131.5(7) ?
CC8 EE19 CC4 4_655 8_654 98.8(12) ?
CC8 EE19 CC4 2_665 8_654 29.4(5) ?
CC4 EE19 CC4 6_654 8_654 91.7(16) ?
CC6 EE19 R3 2_665 2_665 85.2(7) ?
CC6 EE19 R3 4_655 2_665 127.0(5) ?
CC2 EE19 R3 8_654 2_665 102.1(8) ?
CC2 EE19 R3 6_654 2_665 157.4(6) ?
CC8 EE19 R3 4_655 2_665 89.5(7) ?
CC8 EE19 R3 2_665 2_665 42.3(3) ?
CC4 EE19 R3 6_654 2_665 114.2(6) ?
CC4 EE19 R3 8_654 2_665 71.0(4) ?
CC6 EE19 R3 2_665 4_655 127.0(5) ?
CC6 EE19 R3 4_655 4_655 85.2(7) ?
CC2 EE19 R3 8_654 4_655 157.4(6) ?
CC2 EE19 R3 6_654 4_655 102.1(8) ?
CC8 EE19 R3 4_655 4_655 42.3(3) ?
CC8 EE19 R3 2_665 4_655 89.5(7) ?
CC4 EE19 R3 6_654 4_655 71.0(4) ?
CC4 EE19 R3 8_654 4_655 114.2(6) ?
R3 EE19 R3 2_665 4_655 61.6(3) ?
CC6 EE19 R4 2_665 2_665 42.3(4) ?
CC6 EE19 R4 4_655 2_665 86.4(7) ?
CC2 EE19 R4 8_654 2_665 72.1(5) ?
CC2 EE19 R4 6_654 2_665 113.4(7) ?
CC8 EE19 R4 4_655 2_665 127.5(5) ?
CC8 EE19 R4 2_665 2_665 83.5(7) ?
CC4 EE19 R4 6_654 2_665 156.2(6) ?
CC4 EE19 R4 8_654 2_665 100.9(7) ?
R3 EE19 R4 2_665 2_665 53.2(2) ?
R3 EE19 R4 4_655 2_665 85.4(3) ?
CC6 EE19 R4 2_665 4_655 86.4(7) ?
CC6 EE19 R4 4_655 4_655 42.3(4) ?
CC2 EE19 R4 8_654 4_655 113.4(7) ?
CC2 EE19 R4 6_654 4_655 72.1(5) ?
CC8 EE19 R4 4_655 4_655 83.5(7) ?
CC8 EE19 R4 2_665 4_655 127.5(5) ?
CC4 EE19 R4 6_654 4_655 100.9(7) ?
CC4 EE19 R4 8_654 4_655 156.2(6) ?
R3 EE19 R4 2_665 4_655 85.4(3) ?
R3 EE19 R4 4_655 4_655 53.2(2) ?
R4 EE19 R4 2_665 4_655 60.8(3) ?
CC8 EE20 CC8 6_655 8_655 84.2(19) ?
CC8 EE20 CC6 6_655 8_655 174.7(10) ?
CC8 EE20 CC6 8_655 8_655 91.9(14) ?
CC8 EE20 CC6 6_655 6_655 91.9(14) ?
CC8 EE20 CC6 8_655 6_655 174.7(10) ?
CC6 EE20 CC6 8_655 6_655 91.7(18) ?
CC8 EE20 CC4 6_655 4_655 30.4(5) ?
CC8 EE20 CC4 8_655 4_655 88.0(12) ?
CC6 EE20 CC4 8_655 4_655 146.1(6) ?
CC6 EE20 CC4 6_655 4_655 86.9(11) ?
CC8 EE20 CC4 6_655 2_665 88.0(12) ?
CC8 EE20 CC4 8_655 2_665 30.4(5) ?
CC6 EE20 CC4 8_655 2_665 86.9(11) ?
CC6 EE20 CC4 6_655 2_665 146.1(6) ?
CC4 EE20 CC4 4_655 2_665 76.1(17) ?
CC8 EE20 CC2 6_655 2_665 146.2(6) ?
CC8 EE20 CC2 8_655 2_665 87.5(12) ?
CC6 EE20 CC2 8_655 2_665 29.6(5) ?
CC6 EE20 CC2 6_655 2_665 93.8(12) ?
CC4 EE20 CC2 4_655 2_665 116.7(7) ?
CC4 EE20 CC2 2_665 2_665 69.3(10) ?
CC8 EE20 CC2 6_655 4_655 87.5(12) ?
CC8 EE20 CC2 8_655 4_655 146.2(6) ?
CC6 EE20 CC2 8_655 4_655 93.8(12) ?
CC6 EE20 CC2 6_655 4_655 29.6(5) ?
CC4 EE20 CC2 4_655 4_655 69.3(10) ?
CC4 EE20 CC2 2_665 4_655 116.7(7) ?
CC2 EE20 CC2 2_665 4_655 81.4(18) ?
CC8 EE20 CC22 6_655 5 101.7(7) ?
CC8 EE20 CC22 8_655 5 81.7(7) ?
CC6 EE20 CC22 8_655 5 81.2(6) ?
CC6 EE20 CC22 6_655 5 102.7(6) ?
CC4 EE20 CC22 4_655 5 132.1(8) ?
CC4 EE20 CC22 2_665 5 110.5(7) ?
CC2 EE20 CC22 2_665 5 109.4(7) ?
CC2 EE20 CC22 4_655 5 132.2(7) ?
CC8 EE20 CC22 6_655 7 81.7(7) ?
CC8 EE20 CC22 8_655 7 101.7(7) ?
CC6 EE20 CC22 8_655 7 102.7(7) ?
CC6 EE20 CC22 6_655 7 81.2(6) ?
CC4 EE20 CC22 4_655 7 110.5(8) ?
CC4 EE20 CC22 2_665 7 132.1(8) ?
CC2 EE20 CC22 2_665 7 132.2(7) ?
CC2 EE20 CC22 4_655 7 109.4(7) ?
CC22 EE20 CC22 5 7 30.1(5) ?
CC8 EE20 R3 6_655 8_655 98.0(8) ?
CC8 EE20 R3 8_655 8_655 41.9(4) ?
CC6 EE20 R3 8_655 8_655 81.3(7) ?
CC6 EE20 R3 6_655 8_655 142.7(4) ?
CC4 EE20 R3 4_655 8_655 118.6(8) ?
CC4 EE20 R3 2_665 8_655 70.4(6) ?
CC2 EE20 R3 2_665 8_655 97.4(9) ?
CC2 EE20 R3 4_655 8_655 171.3(6) ?
CC22 EE20 R3 5 8_655 40.1(5) ?
CC22 EE20 R3 7 8_655 65.0(4) ?
CC8 EE20 R3 6_655 6_655 41.9(4) ?
CC8 EE20 R3 8_655 6_655 98.0(8) ?
CC6 EE20 R3 8_655 6_655 142.7(4) ?
CC6 EE20 R3 6_655 6_655 81.3(7) ?
CC4 EE20 R3 4_655 6_655 70.4(6) ?
CC4 EE20 R3 2_665 6_655 118.6(8) ?
CC2 EE20 R3 2_665 6_655 171.3(6) ?
CC2 EE20 R3 4_655 6_655 97.4(9) ?
CC22 EE20 R3 5 6_655 65.0(4) ?
CC22 EE20 R3 7 6_655 40.1(5) ?
R3 EE20 R3 8_655 6_655 82.5(3) ?
CC7 EE21 CC7 4_655 . 92.5(19) ?
CC7 EE21 CC7 4_655 3_565 175.3(7) ?
CC7 EE21 CC7 . 3_565 87.3(19) ?
CC7 EE21 CC7 4_655 2_665 87.3(19) ?
CC7 EE21 CC7 . 2_665 175.3(7) ?
CC7 EE21 CC7 3_565 2_665 92.5(19) ?
CC7 EE21 CC3 4_655 6_654 29.3(5) ?
CC7 EE21 CC3 . 6_654 85.3(12) ?
CC7 EE21 CC3 3_565 6_654 146.1(7) ?
CC7 EE21 CC3 2_665 6_654 92.3(12) ?
CC7 EE21 CC3 4_655 5_554 146.1(7) ?
CC7 EE21 CC3 . 5_554 92.3(12) ?
CC7 EE21 CC3 3_565 5_554 29.3(5) ?
CC7 EE21 CC3 2_665 5_554 85.3(12) ?
CC3 EE21 CC3 6_654 5_554 118.1(11) ?
CC7 EE21 CC3 4_655 7_554 85.3(12) ?
CC7 EE21 CC3 . 7_554 29.3(5) ?
CC7 EE21 CC3 3_565 7_554 92.3(12) ?
CC7 EE21 CC3 2_665 7_554 146.1(7) ?
CC3 EE21 CC3 6_654 7_554 66.3(14) ?
CC3 EE21 CC3 5_554 7_554 82.7(17) ?
CC7 EE21 CC3 4_655 8_654 92.3(12) ?
CC7 EE21 CC3 . 8_654 146.1(7) ?
CC7 EE21 CC3 3_565 8_654 85.3(12) ?
CC7 EE21 CC3 2_665 8_654 29.3(5) ?
CC3 EE21 CC3 6_654 8_654 82.7(17) ?
CC3 EE21 CC3 5_554 8_654 66.3(14) ?
CC3 EE21 CC3 7_554 8_654 118.1(11) ?
CC7 EE21 CC20 4_655 . 82.1(4) ?
CC7 EE21 CC20 . . 82.1(4) ?
CC7 EE21 CC20 3_565 . 102.5(4) ?
CC7 EE21 CC20 2_665 . 102.5(4) ?
CC3 EE21 CC20 6_654 . 109.2(6) ?
CC3 EE21 CC20 5_554 . 131.8(5) ?
CC3 EE21 CC20 7_554 . 109.2(6) ?
CC3 EE21 CC20 8_654 . 131.8(5) ?
CC7 EE21 CC20 4_655 2_665 102.5(4) ?
CC7 EE21 CC20 . 2_665 102.5(4) ?
CC7 EE21 CC20 3_565 2_665 82.1(4) ?
CC7 EE21 CC20 2_665 2_665 82.1(4) ?
CC3 EE21 CC20 6_654 2_665 131.8(5) ?
CC3 EE21 CC20 5_554 2_665 109.2(6) ?
CC3 EE21 CC20 7_554 2_665 131.8(5) ?
CC3 EE21 CC20 8_654 2_665 109.2(6) ?
CC20 EE21 CC20 . 2_665 29.6(2) ?
CC7 EE21 R2 4_655 3_565 143.1(5) ?
CC7 EE21 R2 . 3_565 100.0(8) ?
CC7 EE21 R2 3_565 3_565 41.4(4) ?
CC7 EE21 R2 2_665 3_565 82.9(8) ?
CC3 EE21 R2 6_654 3_565 171.7(6) ?
CC3 EE21 R2 5_554 3_565 68.4(6) ?
CC3 EE21 R2 7_554 3_565 121.0(7) ?
CC3 EE21 R2 8_654 3_565 96.1(8) ?
CC20 EE21 R2 . 3_565 65.6(3) ?
CC20 EE21 R2 2_665 3_565 41.0(2) ?
CC7 EE21 R2 4_655 2_665 100.0(8) ?
CC7 EE21 R2 . 2_665 143.1(5) ?
CC7 EE21 R2 3_565 2_665 82.9(8) ?
CC7 EE21 R2 2_665 2_665 41.4(4) ?
CC3 EE21 R2 6_654 2_665 121.0(7) ?
CC3 EE21 R2 5_554 2_665 96.1(8) ?
CC3 EE21 R2 7_554 2_665 171.7(6) ?
CC3 EE21 R2 8_654 2_665 68.4(6) ?
CC20 EE21 R2 . 2_665 65.6(3) ?
CC20 EE21 R2 2_665 2_665 41.0(2) ?
R2 EE21 R2 3_565 2_665 51.4(3) ?
CC3 EE22 CC3 4_655 3_565 129.4(10) ?
CC3 EE22 CC3 4_655 2_665 86.0(19) ?
CC3 EE22 CC3 3_565 2_665 72.8(16) ?
CC3 EE22 CC3 4_655 . 72.8(16) ?
CC3 EE22 CC3 3_565 . 86.0(19) ?
CC3 EE22 CC3 2_665 . 129.4(10) ?
CC3 EE22 CC7 4_655 5 159.1(7) ?
CC3 EE22 CC7 3_565 5 30.8(5) ?
CC3 EE22 CC7 2_665 5 89.9(13) ?
CC3 EE22 CC7 . 5 94.4(13) ?
CC3 EE22 CC7 4_655 6_655 30.8(5) ?
CC3 EE22 CC7 3_565 6_655 159.1(7) ?
CC3 EE22 CC7 2_665 6_655 94.4(13) ?
CC3 EE22 CC7 . 6_655 89.9(13) ?
CC7 EE22 CC7 5 6_655 169.9(8) ?
CC3 EE22 CC7 4_655 8_655 94.4(13) ?
CC3 EE22 CC7 3_565 8_655 89.9(13) ?
CC3 EE22 CC7 2_665 8_655 30.8(5) ?
CC3 EE22 CC7 . 8_655 159.1(7) ?
CC7 EE22 CC7 5 8_655 92.5(19) ?
CC7 EE22 CC7 6_655 8_655 86.6(19) ?
CC3 EE22 CC7 4_655 7 89.9(13) ?
CC3 EE22 CC7 3_565 7 94.4(13) ?
CC3 EE22 CC7 2_665 7 159.1(7) ?
CC3 EE22 CC7 . 7 30.8(5) ?
CC7 EE22 CC7 5 7 86.6(19) ?
CC7 EE22 CC7 6_655 7 92.5(19) ?
CC7 EE22 CC7 8_655 7 169.9(8) ?
CC3 EE22 R2 4_655 5 157.7(6) ?
CC3 EE22 R2 3_565 5 72.9(5) ?
CC3 EE22 R2 2_665 5 103.9(9) ?
CC3 EE22 R2 . 5 113.0(6) ?
CC7 EE22 R2 5 5 42.7(3) ?
CC7 EE22 R2 6_655 5 127.2(5) ?
CC7 EE22 R2 8_655 5 85.2(7) ?
CC7 EE22 R2 7 5 87.4(7) ?
CC3 EE22 R2 4_655 8_655 113.0(6) ?
CC3 EE22 R2 3_565 8_655 103.9(9) ?
CC3 EE22 R2 2_665 8_655 72.9(5) ?
CC3 EE22 R2 . 8_655 157.7(6) ?
CC7 EE22 R2 5 8_655 85.2(7) ?
CC7 EE22 R2 6_655 8_655 87.4(7) ?
CC7 EE22 R2 8_655 8_655 42.7(3) ?
CC7 EE22 R2 7 8_655 127.2(5) ?
R2 EE22 R2 5 8_655 53.5(3) ?
CC3 EE22 R2 4_655 7 103.9(9) ?
CC3 EE22 R2 3_565 7 113.0(6) ?
CC3 EE22 R2 2_665 7 157.7(6) ?
CC3 EE22 R2 . 7 72.9(5) ?
CC7 EE22 R2 5 7 87.4(7) ?
CC7 EE22 R2 6_655 7 85.2(7) ?
CC7 EE22 R2 8_655 7 127.2(5) ?
CC7 EE22 R2 7 7 42.7(3) ?
R2 EE22 R2 5 7 60.3(4) ?
R2 EE22 R2 8_655 7 84.8(4) ?
CC3 EE22 R2 4_655 6_655 72.9(5) ?
CC3 EE22 R2 3_565 6_655 157.7(6) ?
CC3 EE22 R2 2_665 6_655 113.0(6) ?
CC3 EE22 R2 . 6_655 103.9(9) ?
CC7 EE22 R2 5 6_655 127.2(5) ?
CC7 EE22 R2 6_655 6_655 42.7(3) ?
CC7 EE22 R2 8_655 6_655 87.4(7) ?
CC7 EE22 R2 7 6_655 85.2(7) ?
R2 EE22 R2 5 6_655 84.8(4) ?
R2 EE22 R2 8_655 6_655 60.3(4) ?
R2 EE22 R2 7 6_655 53.5(3) ?
CC9 R1 CC19 . 1_655 111.2(12) ?
CC9 R1 CC5 . . 95.2(10) ?
CC19 R1 CC5 1_655 . 119.3(13) ?
CC9 R1 CC17 . 1_655 120.0(11) ?
CC19 R1 CC17 1_655 1_655 84.0(3) ?
CC5 R1 CC17 . 1_655 128.3(13) ?
CC9 R1 R1 . 4_755 156.8(7) ?
CC19 R1 R1 1_655 4_755 49.6(3) ?
CC5 R1 R1 . 4_755 105.8(8) ?
CC17 R1 R1 1_655 4_755 52.7(2) ?
CC9 R1 R10 . 1_655 96.5(5) ?
CC19 R1 R10 1_655 1_655 48.1(5) ?
CC5 R1 R10 . 1_655 165.6(10) ?
CC17 R1 R10 1_655 1_655 50.7(5) ?
R1 R1 R10 4_755 1_655 61.39(14) ?
CC9 R1 EE9 . . 59.0(10) ?
CC19 R1 EE9 1_655 . 169.2(4) ?
CC5 R1 EE9 . . 60.3(11) ?
CC17 R1 EE9 1_655 . 104.8(4) ?
R1 R1 EE9 4_755 . 141.0(2) ?
R10 R1 EE9 1_655 . 133.5(4) ?
CC9 R1 EE1 . . 57.7(10) ?
CC19 R1 EE1 1_655 . 103.6(4) ?
CC5 R1 EE1 . . 135.9(11) ?
CC17 R1 EE1 1_655 . 62.4(4) ?
R1 R1 EE1 4_755 . 109.7(2) ?
R10 R1 EE1 1_655 . 58.3(3) ?
EE9 R1 EE1 . . 75.6(2) ?
CC9 R1 EE17 . 1_655 138.5(10) ?
CC19 R1 EE17 1_655 1_655 109.7(3) ?
CC5 R1 EE17 . 1_655 58.1(11) ?
CC17 R1 EE17 1_655 1_655 71.0(4) ?
R1 R1 EE17 4_755 1_655 63.61(14) ?
R10 R1 EE17 1_655 1_655 116.1(3) ?
EE9 R1 EE17 . 1_655 79.6(2) ?
EE1 R1 EE17 . 1_655 118.0(4) ?
CC9 R1 R1 . 3_565 97.5(14) ?
CC19 R1 R1 1_655 3_565 130.3(3) ?
CC5 R1 R1 . 3_565 96.4(14) ?
CC17 R1 R1 1_655 3_565 46.4(3) ?
R1 R1 R1 4_755 3_565 90.0 ?
R10 R1 R1 1_655 3_565 90.4(4) ?
EE9 R1 R1 . 3_565 58.8(2) ?
EE1 R1 R1 . 3_565 58.9(2) ?
EE17 R1 R1 1_655 3_565 59.6(2) ?
CC9 R1 EE3 . 5_544 55.5(11) ?
CC19 R1 EE3 1_655 5_544 55.7(3) ?
CC5 R1 EE3 . 5_544 122.1(13) ?
CC17 R1 EE3 1_655 5_544 109.2(4) ?
R1 R1 EE3 4_755 5_544 103.7(2) ?
R10 R1 EE3 1_655 5_544 59.5(3) ?
EE9 R1 EE3 . 5_544 114.5(2) ?
EE1 R1 EE3 . 5_544 73.4(2) ?
EE17 R1 EE3 1_655 5_544 164.6(3) ?
R1 R1 EE3 3_565 5_544 132.2(2) ?
CC9 R1 EE18 . 5_644 122.5(13) ?
CC19 R1 EE18 1_655 5_644 62.5(4) ?
CC5 R1 EE18 . 5_644 57.3(12) ?
CC17 R1 EE18 1_655 5_644 116.1(3) ?
R1 R1 EE18 4_755 5_644 64.49(13) ?
R10 R1 EE18 1_655 5_644 109.1(4) ?
EE9 R1 EE18 . 5_644 117.4(2) ?
EE1 R1 EE18 . 5_644 165.8(3) ?
EE17 R1 EE18 1_655 5_644 72.1(2) ?
R1 R1 EE18 3_565 5_644 131.6(2) ?
EE3 R1 EE18 5_544 5_644 94.9(3) ?
CC7 R2 CC11 . . 95.8(10) ?
CC7 R2 CC20 . . 117.3(14) ?
CC11 R2 CC20 . . 111.0(12) ?
CC7 R2 CC18 . 5_544 129.3(13) ?
CC11 R2 CC18 . 5_544 120.2(11) ?
CC20 R2 CC18 . 5_544 83.6(3) ?
CC7 R2 R2 . 4_655 104.9(9) ?
CC11 R2 R2 . 4_655 156.8(7) ?
CC20 R2 R2 . 4_655 49.8(3) ?
CC18 R2 R2 5_544 4_655 52.3(2) ?
CC7 R2 R11 . . 163.9(11) ?
CC11 R2 R11 . . 96.7(5) ?
CC20 R2 R11 . . 48.2(5) ?
CC18 R2 R11 5_544 . 50.2(5) ?
R2 R2 R11 4_655 . 61.17(14) ?
CC7 R2 EE15 . 5_544 62.0(12) ?
CC11 R2 EE15 . 5_544 59.3(10) ?
CC20 R2 EE15 . 5_544 169.1(4) ?
CC18 R2 EE15 5_544 5_544 105.2(4) ?
R2 R2 EE15 4_655 5_544 140.9(2) ?
R11 R2 EE15 . 5_544 133.7(4) ?
CC7 R2 EE4 . 5_544 137.8(12) ?
CC11 R2 EE4 . 5_544 57.8(10) ?
CC20 R2 EE4 . 5_544 103.5(4) ?
CC18 R2 EE4 5_544 5_544 62.5(4) ?
R2 R2 EE4 4_655 5_544 109.5(2) ?
R11 R2 EE4 . 5_544 58.2(3) ?
EE15 R2 EE4 5_544 5_544 75.9(2) ?
CC7 R2 EE22 . 5_544 58.5(11) ?
CC11 R2 EE22 . 5_544 139.0(10) ?
CC20 R2 EE22 . 5_544 109.4(4) ?
CC18 R2 EE22 5_544 5_544 71.2(5) ?
R2 R2 EE22 4_655 5_544 63.24(15) ?
R11 R2 EE22 . 5_544 115.7(3) ?
EE15 R2 EE22 5_544 5_544 79.9(2) ?
EE4 R2 EE22 5_544 5_544 118.5(4) ?
CC7 R2 R2 . 3 97.8(14) ?
CC11 R2 R2 . 3 97.6(14) ?
CC20 R2 R2 . 3 130.6(3) ?
CC18 R2 R2 5_544 3 47.0(3) ?
R2 R2 R2 4_655 3 90.0 ?
R11 R2 R2 . 3 90.5(4) ?
EE15 R2 R2 5_544 3 58.6(2) ?
EE4 R2 R2 5_544 3 59.2(2) ?
EE22 R2 R2 5_544 3 59.9(2) ?
CC7 R2 EE2 . . 121.2(13) ?
CC11 R2 EE2 . . 55.7(11) ?
CC20 R2 EE2 . . 55.3(3) ?
CC18 R2 EE2 5_544 . 108.9(4) ?
R2 R2 EE2 4_655 . 103.5(2) ?
R11 R2 EE2 . . 59.6(3) ?
EE15 R2 EE2 5_544 . 114.9(2) ?
EE4 R2 EE2 5_544 . 73.4(2) ?
EE22 R2 EE2 5_544 . 163.9(3) ?
R2 R2 EE2 3 . 132.5(2) ?
CC7 R2 EE21 . . 56.1(12) ?
CC11 R2 EE21 . . 122.3(13) ?
CC20 R2 EE21 . . 61.7(4) ?
CC18 R2 EE21 5_544 . 115.6(3) ?
R2 R2 EE21 4_655 . 64.29(14) ?
R11 R2 EE21 . . 108.3(4) ?
EE15 R2 EE21 5_544 . 118.0(3) ?
EE4 R2 EE21 5_544 . 164.9(3) ?
EE22 R2 EE21 5_544 . 72.2(2) ?
R2 R2 EE21 3 . 132.0(2) ?
EE2 R2 EE21 . . 94.1(3) ?
CC22 R3 CC12 4_655 . 111.5(13) ?
CC22 R3 CC8 4_655 . 116.0(13) ?
CC12 R3 CC8 . . 96.5(10) ?
CC22 R3 CC21 4_655 2_665 83.6(9) ?
CC12 R3 CC21 . 2_665 119.2(13) ?
CC8 R3 CC21 . 2_665 130.3(12) ?
CC22 R3 R4 4_655 . 49.4(8) ?
CC12 R3 R4 . . 156.6(7) ?
CC8 R3 R4 . . 104.4(9) ?
CC21 R3 R4 2_665 . 52.7(8) ?
CC22 R3 R9 4_655 4_655 47.8(4) ?
CC12 R3 R9 . 4_655 95.6(6) ?
CC8 R3 R9 . 4_655 162.9(12) ?
CC21 R3 R9 2_665 4_655 51.1(4) ?
R4 R3 R9 . 4_655 61.8(2) ?
CC22 R3 EE5 4_655 . 104.4(5) ?
CC12 R3 EE5 . . 57.1(10) ?
CC8 R3 EE5 . . 138.2(11) ?
CC21 R3 EE5 2_665 . 62.1(7) ?
R4 R3 EE5 . . 109.9(3) ?
R9 R3 EE5 4_655 . 58.9(2) ?
CC22 R3 EE12 4_655 . 170.2(8) ?
CC12 R3 EE12 . . 59.5(10) ?
CC8 R3 EE12 . . 63.9(11) ?
CC21 R3 EE12 2_665 . 104.0(7) ?
R4 R3 EE12 . . 140.3(3) ?
R9 R3 EE12 4_655 . 133.1(3) ?
EE5 R3 EE12 . . 74.5(2) ?
CC22 R3 EE19 4_655 2_665 109.6(8) ?
CC12 R3 EE19 . 2_665 138.6(10) ?
CC8 R3 EE19 . 2_665 59.8(11) ?
CC21 R3 EE19 2_665 2_665 70.7(5) ?
R4 R3 EE19 . 2_665 63.5(2) ?
R9 R3 EE19 4_655 2_665 116.3(3) ?
EE5 R3 EE19 . 2_665 116.8(3) ?
EE12 R3 EE19 . 2_665 79.2(2) ?
CC22 R3 EE7 4_655 5_545 56.5(8) ?
CC12 R3 EE7 . 5_545 54.9(11) ?
CC8 R3 EE7 . 5_545 120.0(13) ?
CC21 R3 EE7 2_665 5_545 109.1(4) ?
R4 R3 EE7 . 5_545 104.3(3) ?
R9 R3 EE7 4_655 5_545 59.1(2) ?
EE5 R3 EE7 . 5_545 73.7(2) ?
EE12 R3 EE7 . 5_545 114.3(2) ?
EE19 R3 EE7 2_665 5_545 165.5(3) ?
CC22 R3 EE20 4_655 6_654 62.8(4) ?
CC12 R3 EE20 . 6_654 123.3(13) ?
CC8 R3 EE20 . 6_654 53.8(12) ?
CC21 R3 EE20 2_665 6_654 116.0(8) ?
R4 R3 EE20 . 6_654 64.5(3) ?
R9 R3 EE20 4_655 6_654 109.3(3) ?
EE5 R3 EE20 . 6_654 167.0(3) ?
EE12 R3 EE20 . 6_654 117.7(3) ?
EE19 R3 EE20 2_665 6_654 72.2(2) ?
EE7 R3 EE20 5_545 6_654 95.9(2) ?
CC22 R3 R3 4_655 3_565 129.7(6) ?
CC12 R3 R3 . 3_565 97.2(14) ?
CC8 R3 R3 . 3_565 99.9(14) ?
CC21 R3 R3 2_665 3_565 46.1(6) ?
R4 R3 R3 . 3_565 89.7(3) ?
R9 R3 R3 4_655 3_565 90.5(2) ?
EE5 R3 R3 . 3_565 57.98(14) ?
EE12 R3 R3 . 3_565 58.28(15) ?
EE19 R3 R3 2_665 3_565 59.2(2) ?
EE7 R3 R3 5_545 3_565 131.57(14) ?
EE20 R3 R3 6_654 3_565 131.3(2) ?
CC10 R4 CC6 . . 97.8(11) ?
CC10 R4 CC22 . 4_655 112.0(13) ?
CC6 R4 CC22 . 4_655 119.7(13) ?
CC10 R4 CC21 . 2_665 120.0(13) ?
CC6 R4 CC21 . 2_665 125.3(13) ?
CC22 R4 CC21 4_655 2_665 82.9(9) ?
CC10 R4 R3 . . 156.6(7) ?
CC6 R4 R3 . . 103.7(9) ?
CC22 R4 R3 4_655 . 48.5(8) ?
CC21 R4 R3 2_665 . 52.6(8) ?
CC10 R4 R9 . 4_655 96.9(6) ?
CC6 R4 R9 . 4_655 163.7(10) ?
CC22 R4 R9 4_655 4_655 47.2(4) ?
CC21 R4 R9 2_665 4_655 50.6(4) ?
R3 R4 R9 . 4_655 60.7(2) ?
CC10 R4 EE14 . . 59.2(10) ?
CC6 R4 EE14 . . 60.7(11) ?
CC22 R4 EE14 4_655 . 170.3(8) ?
CC21 R4 EE14 2_665 . 104.8(7) ?
R3 R4 EE14 . . 141.1(3) ?
R9 R4 EE14 4_655 . 134.1(3) ?
CC10 R4 EE6 . . 57.5(10) ?
CC6 R4 EE6 . . 136.1(11) ?
CC22 R4 EE6 4_655 . 103.8(5) ?
CC21 R4 EE6 2_665 . 62.5(7) ?
R3 R4 EE6 . . 109.8(3) ?
R9 R4 EE6 4_655 . 59.0(2) ?
EE14 R4 EE6 . . 75.4(2) ?
CC10 R4 EE19 . 2_665 139.0(10) ?
CC6 R4 EE19 . 2_665 55.5(12) ?
CC22 R4 EE19 4_655 2_665 108.5(8) ?
CC21 R4 EE19 2_665 2_665 70.5(5) ?
R3 R4 EE19 . 2_665 63.3(2) ?
R9 R4 EE19 4_655 2_665 115.2(3) ?
EE14 R4 EE19 . 2_665 79.9(2) ?
EE6 R4 EE19 . 2_665 117.8(3) ?
CC10 R4 R4 . 3_565 97.2(14) ?
CC6 R4 R4 . 3_565 94.2(14) ?
CC22 R4 R4 4_655 3_565 129.6(6) ?
CC21 R4 R4 2_665 3_565 46.7(6) ?
R3 R4 R4 . 3_565 90.3(3) ?
R9 R4 R4 4_655 3_565 90.8(2) ?
EE14 R4 R4 . 3_565 58.48(15) ?
EE6 R4 R4 . 3_565 58.76(14) ?
EE19 R4 R4 2_665 3_565 59.6(2) ?
CC10 R4 EE8 . 5_545 55.7(11) ?
CC6 R4 EE8 . 5_545 125.2(13) ?
CC22 R4 EE8 4_655 5_545 56.3(7) ?
CC21 R4 EE8 2_665 5_545 108.9(4) ?
R3 R4 EE8 . 5_545 103.3(3) ?
R9 R4 EE8 4_655 5_545 59.4(2) ?
EE14 R4 EE8 . 5_545 114.8(2) ?
EE6 R4 EE8 . 5_545 73.5(2) ?
EE19 R4 EE8 2_665 5_545 164.2(3) ?
R4 R4 EE8 3_565 5_545 132.11(15) ?
CC10 R4 EE13 . 5_544 54.5(11) ?
CC6 R4 EE13 . 5_544 58.4(12) ?
CC22 R4 EE13 4_655 5_544 98.7(7) ?
CC21 R4 EE13 2_665 5_544 174.5(7) ?
R3 R4 EE13 . 5_544 132.1(4) ?
R9 R4 EE13 4_655 5_544 127.2(3) ?
EE14 R4 EE13 . 5_544 73.0(2) ?
EE6 R4 EE13 . 5_544 111.9(2) ?
EE19 R4 EE13 2_665 5_544 113.7(3) ?
R4 R4 EE13 3_565 5_544 131.51(15) ?
EE8 R4 EE13 5_545 5_544 68.1(2) ?
CC13 R5 CC16 . . 129.4(12) ?
CC13 R5 CC1 . . 97.6(9) ?
CC16 R5 CC1 . . 132.4(8) ?
CC13 R5 CC5 . 7 133.2(10) ?
CC16 R5 CC5 . 7 97.3(8) ?
CC1 R5 CC5 . 7 35.7(6) ?
CC13 R5 CC12 . . 93.2(10) ?
CC16 R5 CC12 . . 36.3(6) ?
CC1 R5 CC12 . . 167.1(11) ?
CC5 R5 CC12 7 . 133.5(7) ?
CC13 R5 EE9 . 5_545 143.0(14) ?
CC16 R5 EE9 . 5_545 57.4(11) ?
CC1 R5 EE9 . 5_545 90.6(8) ?
CC5 R5 EE9 7 5_545 61.1(10) ?
CC12 R5 EE9 . 5_545 85.0(8) ?
CC13 R5 EE1 . . 60.3(12) ?
CC16 R5 EE1 . . 137.2(14) ?
CC1 R5 EE1 . . 56.3(9) ?
CC5 R5 EE1 7 . 84.6(9) ?
CC12 R5 EE1 . . 125.0(11) ?
EE9 R5 EE1 5_545 . 145.5(4) ?
CC13 R5 EE10 . . 140.4(14) ?
CC16 R5 EE10 . . 58.9(11) ?
CC1 R5 EE10 . . 81.5(9) ?
CC5 R5 EE10 7 . 57.6(10) ?
CC12 R5 EE10 . . 85.7(9) ?
EE9 R5 EE10 5_545 . 76.5(2) ?
EE1 R5 EE10 . . 88.2(2) ?
CC13 R5 EE11 . 5_544 57.3(11) ?
CC16 R5 EE11 . 5_544 83.5(10) ?
CC1 R5 EE11 . 5_544 136.8(10) ?
CC5 R5 EE11 7 5_544 146.4(13) ?
CC12 R5 EE11 . 5_544 55.7(9) ?
EE9 R5 EE11 5_545 5_544 92.7(2) ?
EE1 R5 EE11 . 5_544 117.4(3) ?
EE10 R5 EE11 . 5_544 141.0(4) ?
CC13 R5 EE3 . 5_544 59.3(11) ?
CC16 R5 EE3 . 5_544 146.9(14) ?
CC1 R5 EE3 . 5_544 58.9(10) ?
CC5 R5 EE3 7 5_544 84.1(9) ?
CC12 R5 EE3 . 5_544 133.5(10) ?
EE9 R5 EE3 5_545 5_544 96.1(3) ?
EE1 R5 EE3 . 5_544 75.8(2) ?
EE10 R5 EE3 . 5_544 139.9(4) ?
EE11 R5 EE3 5_544 5_544 77.9(2) ?
CC13 R5 EE12 . . 56.9(12) ?
CC16 R5 EE12 . . 84.0(10) ?
CC1 R5 EE12 . . 124.8(11) ?
CC5 R5 EE12 7 . 139.9(13) ?
CC12 R5 EE12 . . 56.6(9) ?
EE9 R5 EE12 5_545 . 140.6(4) ?
EE1 R5 EE12 . . 68.9(2) ?
EE10 R5 EE12 . . 91.0(2) ?
EE11 R5 EE12 5_544 . 73.7(3) ?
EE3 R5 EE12 5_544 . 115.9(3) ?
CC16 R6 CC13 . 7 129.1(12) ?
CC16 R6 CC4 . . 97.5(9) ?
CC13 R6 CC4 7 . 132.9(8) ?
CC16 R6 CC8 . 7 132.6(10) ?
CC13 R6 CC8 7 7 98.1(8) ?
CC4 R6 CC8 . 7 35.0(5) ?
CC16 R6 CC9 . 7 93.0(9) ?
CC13 R6 CC9 7 7 36.2(6) ?
CC4 R6 CC9 . 7 168.6(9) ?
CC8 R6 CC9 7 7 134.3(7) ?
CC16 R6 EE5 . . 59.0(12) ?
CC13 R6 EE5 7 . 138.3(14) ?
CC4 R6 EE5 . . 57.1(9) ?
CC8 R6 EE5 7 . 84.2(9) ?
CC9 R6 EE5 7 . 126.6(11) ?
CC16 R6 EE12 . 5_545 140.7(15) ?
CC13 R6 EE12 7 5_545 59.1(11) ?
CC4 R6 EE12 . 5_545 90.3(8) ?
CC8 R6 EE12 7 5_545 63.3(10) ?
CC9 R6 EE12 7 5_545 84.3(9) ?
EE5 R6 EE12 . 5_545 146.8(4) ?
CC16 R6 EE11 . . 142.3(15) ?
CC13 R6 EE11 7 . 57.9(10) ?
CC4 R6 EE11 . . 82.3(8) ?
CC8 R6 EE11 7 . 56.4(10) ?
CC9 R6 EE11 7 . 86.7(8) ?
EE5 R6 EE11 . . 91.5(3) ?
EE12 R6 EE11 5_545 . 76.9(2) ?
CC16 R6 EE9 . 5_545 56.0(12) ?
CC13 R6 EE9 7 5_545 86.1(10) ?
CC4 R6 EE9 . 5_545 132.9(10) ?
CC8 R6 EE9 7 5_545 145.5(13) ?
CC9 R6 EE9 7 5_545 57.5(9) ?
EE5 R6 EE9 . 5_545 115.0(3) ?
EE12 R6 EE9 5_545 5_545 91.0(3) ?
EE11 R6 EE9 . 5_545 143.4(4) ?
CC16 R6 EE7 . 5_545 59.1(12) ?
CC13 R6 EE7 7 5_545 146.1(14) ?
CC4 R6 EE7 . 5_545 59.4(9) ?
CC8 R6 EE7 7 5_545 85.1(9) ?
CC9 R6 EE7 7 5_545 130.9(10) ?
EE5 R6 EE7 . 5_545 75.6(2) ?
EE12 R6 EE7 5_545 5_545 93.8(3) ?
EE11 R6 EE7 . 5_545 140.7(4) ?
EE9 R6 EE7 5_545 5_545 73.5(2) ?
CC16 R6 EE10 . . 58.2(12) ?
CC13 R6 EE10 7 . 81.1(10) ?
CC4 R6 EE10 . . 128.5(11) ?
CC8 R6 EE10 7 . 140.6(13) ?
CC9 R6 EE10 7 . 54.8(9) ?
EE5 R6 EE10 . . 72.0(2) ?
EE12 R6 EE10 5_545 . 138.5(4) ?
EE11 R6 EE10 . . 92.5(3) ?
EE9 R6 EE10 5_545 . 73.9(2) ?
EE7 R6 EE10 5_545 . 117.2(3) ?
CC15 R7 CC14 . . 129.7(12) ?
CC15 R7 CC3 . . 97.6(9) ?
CC14 R7 CC3 . . 132.6(8) ?
CC15 R7 CC10 . . 93.3(10) ?
CC14 R7 CC10 . . 36.5(6) ?
CC3 R7 CC10 . . 168.9(6) ?
CC15 R7 CC7 . 7 132.9(10) ?
CC14 R7 CC7 . 7 97.4(8) ?
CC3 R7 CC7 . 7 35.2(6) ?
CC10 R7 CC7 . 7 133.8(7) ?
CC15 R7 EE4 . 5_544 61.5(12) ?
CC14 R7 EE4 . 5_544 136.4(13) ?
CC3 R7 EE4 . 5_544 60.0(10) ?
CC10 R7 EE4 . 5_544 127.8(11) ?
CC7 R7 EE4 7 5_544 85.0(10) ?
CC15 R7 EE15 . . 139.6(14) ?
CC14 R7 EE15 . . 60.2(11) ?
CC3 R7 EE15 . . 86.2(9) ?
CC10 R7 EE15 . . 84.5(9) ?
CC7 R7 EE15 7 . 60.2(10) ?
EE4 R7 EE15 5_544 . 144.8(4) ?
CC15 R7 EE14 . . 55.1(11) ?
CC14 R7 EE14 . . 87.5(10) ?
CC3 R7 EE14 . . 128.6(11) ?
CC10 R7 EE14 . . 57.7(9) ?
CC7 R7 EE14 7 . 142.1(13) ?
EE4 R7 EE14 5_544 . 116.6(3) ?
EE15 R7 EE14 . . 91.3(2) ?
CC15 R7 EE16 . 5_545 144.1(14) ?
CC14 R7 EE16 . 5_545 56.5(10) ?
CC3 R7 EE16 . 5_545 85.3(9) ?
CC10 R7 EE16 . 5_545 86.7(8) ?
CC7 R7 EE16 7 5_545 58.2(10) ?
EE4 R7 EE16 5_544 5_545 90.4(2) ?
EE15 R7 EE16 . 5_545 76.3(2) ?
EE14 R7 EE16 . 5_545 143.6(4) ?
CC15 R7 EE13 . 5_544 59.5(12) ?
CC14 R7 EE13 . 5_544 80.4(10) ?
CC3 R7 EE13 . 5_544 132.9(11) ?
CC10 R7 EE13 . 5_544 55.1(10) ?
CC7 R7 EE13 7 5_544 143.5(13) ?
EE4 R7 EE13 5_544 5_544 73.0(2) ?
EE15 R7 EE13 . 5_544 138.8(4) ?
EE14 R7 EE13 . 5_544 74.4(2) ?
EE16 R7 EE13 5_545 5_544 92.5(2) ?
CC15 R7 EE2 . . 58.3(11) ?
CC14 R7 EE2 . . 147.8(13) ?
CC3 R7 EE2 . . 55.3(10) ?
CC10 R7 EE2 . . 131.3(10) ?
CC7 R7 EE2 7 . 83.1(9) ?
EE4 R7 EE2 5_544 . 75.7(2) ?
EE15 R7 EE2 . . 93.7(2) ?
EE14 R7 EE2 . . 73.7(2) ?
EE16 R7 EE2 5_545 . 140.1(4) ?
EE13 R7 EE2 5_544 . 117.7(3) ?
CC14 R8 CC15 . 7 132.3(12) ?
CC14 R8 CC11 . 7 95.3(10) ?
CC15 R8 CC11 7 7 37.1(6) ?
CC14 R8 CC2 . . 96.8(9) ?
CC15 R8 CC2 7 . 130.9(8) ?
CC11 R8 CC2 7 . 166.9(9) ?
CC14 R8 CC6 . 7 130.9(10) ?
CC15 R8 CC6 7 7 96.8(8) ?
CC11 R8 CC6 7 7 133.8(7) ?
CC2 R8 CC6 . 7 34.4(5) ?
CC14 R8 EE14 . 5_545 141.8(14) ?
CC15 R8 EE14 7 5_545 55.9(10) ?
CC11 R8 EE14 7 5_545 85.4(8) ?
CC2 R8 EE14 . 5_545 88.2(8) ?
CC6 R8 EE14 7 5_545 59.6(9) ?
CC14 R8 EE6 . . 61.2(12) ?
CC15 R8 EE6 7 . 138.8(13) ?
CC11 R8 EE6 7 . 125.5(11) ?
CC2 R8 EE6 . . 57.6(10) ?
CC6 R8 EE6 7 . 84.5(9) ?
EE14 R8 EE6 5_545 . 144.1(3) ?
CC14 R8 EE16 . 5_545 57.2(11) ?
CC15 R8 EE16 7 5_545 84.2(10) ?
CC11 R8 EE16 7 5_545 57.3(10) ?
CC2 R8 EE16 . 5_545 134.6(11) ?
CC6 R8 EE16 7 5_545 143.7(12) ?
EE14 R8 EE16 5_545 5_545 93.0(2) ?
EE6 R8 EE16 . 5_545 118.1(3) ?
CC14 R8 EE15 . . 59.6(12) ?
CC15 R8 EE15 7 . 85.8(10) ?
CC11 R8 EE15 7 . 56.8(10) ?
CC2 R8 EE15 . . 126.7(11) ?
CC6 R8 EE15 7 . 141.2(12) ?
EE14 R8 EE15 5_545 . 141.1(3) ?
EE6 R8 EE15 . . 69.4(2) ?
EE16 R8 EE15 5_545 . 75.1(2) ?
CC14 R8 EE13 . . 142.5(14) ?
CC15 R8 EE13 7 . 59.4(11) ?
CC11 R8 EE13 7 . 85.7(9) ?
CC2 R8 EE13 . . 81.7(9) ?
CC6 R8 EE13 7 . 58.6(10) ?
EE14 R8 EE13 5_545 . 75.7(2) ?
EE6 R8 EE13 . . 87.9(2) ?
EE16 R8 EE13 5_545 . 142.3(3) ?
EE15 R8 EE13 . . 91.2(2) ?
CC14 R8 EE8 . 5_545 57.8(11) ?
CC15 R8 EE8 7 5_545 145.5(13) ?
CC11 R8 EE8 7 5_545 135.1(11) ?
CC2 R8 EE8 . 5_545 56.9(10) ?
CC6 R8 EE8 7 5_545 81.4(8) ?
EE14 R8 EE8 5_545 5_545 95.6(2) ?
EE6 R8 EE8 . 5_545 75.6(2) ?
EE16 R8 EE8 5_545 5_545 77.9(2) ?
EE15 R8 EE8 . 5_545 117.0(3) ?
EE13 R8 EE8 . 5_545 138.1(3) ?
CC22 R9 CC4 . 4_655 122.2(14) ?
CC22 R9 CC2 . 4_655 118.3(14) ?
CC4 R9 CC2 4_655 4_655 92.1(9) ?
CC22 R9 CC21 . . 82.8(5) ?
CC4 R9 CC21 4_655 . 121.7(14) ?
CC2 R9 CC21 4_655 . 123.2(15) ?
CC22 R9 R3 . 4_655 46.8(7) ?
CC4 R9 R3 4_655 4_655 106.0(8) ?
CC2 R9 R3 4_655 4_655 161.0(8) ?
CC21 R9 R3 . 4_655 51.1(6) ?
CC22 R9 EE5 . 2_665 107.0(9) ?
CC4 R9 EE5 4_655 2_665 58.5(10) ?
CC2 R9 EE5 4_655 2_665 134.5(11) ?
CC21 R9 EE5 . 2_665 64.1(9) ?
R3 R9 EE5 4_655 2_665 62.6(2) ?
CC22 R9 R4 . 4_655 47.1(7) ?
CC4 R9 R4 4_655 4_655 163.5(8) ?
CC2 R9 R4 4_655 4_655 104.2(7) ?
CC21 R9 R4 . 4_655 50.7(6) ?
R3 R9 R4 4_655 4_655 57.5(2) ?
EE5 R9 R4 2_665 4_655 109.4(2) ?
CC22 R9 EE6 . 2_665 107.0(9) ?
CC4 R9 EE6 4_655 2_665 130.7(10) ?
CC2 R9 EE6 4_655 2_665 59.1(11) ?
CC21 R9 EE6 . 2_665 64.4(9) ?
R3 R9 EE6 4_655 2_665 110.1(2) ?
EE5 R9 EE6 2_665 2_665 112.2(3) ?
R4 R9 EE6 4_655 2_665 62.6(2) ?
CC22 R9 EE7 . 6_655 59.9(8) ?
CC4 R9 EE7 4_655 6_655 62.3(11) ?
CC2 R9 EE7 4_655 6_655 121.1(13) ?
CC21 R9 EE7 . 6_655 115.1(8) ?
R3 R9 EE7 4_655 6_655 65.2(2) ?
EE5 R9 EE7 2_665 6_655 77.9(2) ?
R4 R9 EE7 4_655 6_655 105.7(3) ?
EE6 R9 EE7 2_665 6_655 166.2(3) ?
CC22 R9 EE8 . 6_655 59.2(8) ?
CC4 R9 EE8 4_655 6_655 124.3(12) ?
CC2 R9 EE8 4_655 6_655 59.2(11) ?
CC21 R9 EE8 . 6_655 113.8(8) ?
R3 R9 EE8 4_655 6_655 104.6(3) ?
EE5 R9 EE8 2_665 6_655 165.9(3) ?
R4 R9 EE8 4_655 6_655 64.4(2) ?
EE6 R9 EE8 2_665 6_655 77.1(2) ?
EE7 R9 EE8 6_655 6_655 91.3(2) ?
CC22 R9 R9 . 3_565 128.1(4) ?
CC4 R9 R9 4_655 3_565 91.9(13) ?
CC2 R9 R9 4_655 3_565 95.5(14) ?
CC21 R9 R9 . 3_565 45.3(3) ?
R3 R9 R9 4_655 3_565 89.5(2) ?
EE5 R9 R9 2_665 3_565 56.1(2) ?
R4 R9 R9 4_655 3_565 89.2(2) ?
EE6 R9 R9 2_665 3_565 56.6(2) ?
EE7 R9 R9 6_655 3_565 134.0(2) ?
EE8 R9 R9 6_655 3_565 133.5(2) ?
CC22 R9 EE19 . 5_545 103.6(5) ?
CC4 R9 EE19 4_655 5_545 55.9(10) ?
CC2 R9 EE19 4_655 5_545 52.8(11) ?
CC21 R9 EE19 . 5_545 173.5(4) ?
R3 R9 EE19 4_655 5_545 134.6(4) ?
EE5 R9 EE19 2_665 5_545 114.3(3) ?
R4 R9 EE19 4_655 5_545 133.5(3) ?
EE6 R9 EE19 2_665 5_545 111.9(3) ?
EE7 R9 EE19 6_655 5_545 69.9(2) ?
EE8 R9 EE19 6_655 5_545 69.4(2) ?
R9 R9 EE19 3_565 5_545 128.3(2) ?
CC19 R10 CC1 . 4_655 119.8(12) ?
CC19 R10 CC1 . 1_455 119.8(12) ?
CC1 R10 CC1 4_655 1_455 91.3(14) ?
CC19 R10 CC17 . . 83.5(5) ?
CC1 R10 CC17 4_655 . 123.0(13) ?
CC1 R10 CC17 1_455 . 123.0(13) ?
CC19 R10 R1 . 1_455 47.4(3) ?
CC1 R10 R1 4_655 1_455 162.5(8) ?
CC1 R10 R1 1_455 1_455 105.6(7) ?
CC17 R10 R1 . 1_455 50.8(3) ?
CC19 R10 R1 . 4_655 47.4(3) ?
CC1 R10 R1 4_655 4_655 105.6(7) ?
CC1 R10 R1 1_455 4_655 162.5(8) ?
CC17 R10 R1 . 4_655 50.8(3) ?
R1 R10 R1 1_455 4_655 57.2(3) ?
CC19 R10 EE1 . 2_665 108.1(2) ?
CC1 R10 EE1 4_655 2_665 58.3(11) ?
CC1 R10 EE1 1_455 2_665 131.8(11) ?
CC17 R10 EE1 . 2_665 65.3(3) ?
R1 R10 EE1 1_455 2_665 110.7(4) ?
R1 R10 EE1 4_655 2_665 63.7(2) ?
CC19 R10 EE1 . 1_455 108.1(2) ?
CC1 R10 EE1 4_655 1_455 131.8(11) ?
CC1 R10 EE1 1_455 1_455 58.3(11) ?
CC17 R10 EE1 . 1_455 65.3(3) ?
R1 R10 EE1 1_455 1_455 63.7(2) ?
R1 R10 EE1 4_655 1_455 110.7(4) ?
EE1 R10 EE1 2_665 1_455 112.9(6) ?
CC19 R10 EE3 . 5_444 58.6(4) ?
CC1 R10 EE3 4_655 5_444 122.0(13) ?
CC1 R10 EE3 1_455 5_444 61.2(11) ?
CC17 R10 EE3 . 5_444 114.6(3) ?
R1 R10 EE3 1_455 5_444 64.9(3) ?
R1 R10 EE3 4_655 5_444 104.6(4) ?
EE1 R10 EE3 2_665 5_444 165.9(5) ?
EE1 R10 EE3 1_455 5_444 77.99(11) ?
CC19 R10 EE3 . 6_654 58.6(4) ?
CC1 R10 EE3 4_655 6_654 61.2(11) ?
CC1 R10 EE3 1_455 6_654 122.0(13) ?
CC17 R10 EE3 . 6_654 114.6(3) ?
R1 R10 EE3 1_455 6_654 104.6(4) ?
R1 R10 EE3 4_655 6_654 64.9(3) ?
EE1 R10 EE3 2_665 6_654 77.99(11) ?
EE1 R10 EE3 1_455 6_654 165.9(5) ?
EE3 R10 EE3 5_444 6_654 90.0(5) ?
CC19 R10 R10 . 2_565 129.1(5) ?
CC1 R10 R10 4_655 2_565 93.9(14) ?
CC1 R10 R10 1_455 2_565 93.9(14) ?
CC17 R10 R10 . 2_565 45.7(4) ?
R1 R10 R10 1_455 2_565 89.6(4) ?
R1 R10 R10 4_655 2_565 89.6(4) ?
EE1 R10 R10 2_665 2_565 56.6(3) ?
EE1 R10 R10 1_455 2_565 56.6(3) ?
EE3 R10 R10 5_444 2_565 134.4(3) ?
EE3 R10 R10 6_654 2_565 134.4(3) ?
CC19 R10 EE18 . . 169.0(7) ?
CC1 R10 EE18 4_655 . 54.4(10) ?
CC1 R10 EE18 1_455 . 54.4(10) ?
CC17 R10 EE18 . . 107.6(6) ?
R1 R10 EE18 1_455 . 140.5(5) ?
R1 R10 EE18 4_655 . 140.5(5) ?
EE1 R10 EE18 2_665 . 77.4(3) ?
EE1 R10 EE18 1_455 . 77.4(3) ?
EE3 R10 EE18 5_444 . 114.9(2) ?
EE3 R10 EE18 6_654 . 114.9(2) ?
R10 R10 EE18 2_565 . 61.9(3) ?
CC20 R11 CC3 . . 116.0(13) ?
CC20 R11 CC3 . 4_655 116.0(13) ?
CC3 R11 CC3 . 4_655 90.4(14) ?
CC20 R11 CC18 . 5_544 83.9(5) ?
CC3 R11 CC18 . 5_544 126.5(12) ?
CC3 R11 CC18 4_655 5_544 126.5(12) ?
CC20 R11 EE4 . 6_654 108.3(2) ?
CC3 R11 EE4 . 6_654 134.7(11) ?
CC3 R11 EE4 4_655 6_654 61.2(11) ?
CC18 R11 EE4 5_544 6_654 65.5(3) ?
CC20 R11 EE4 . 5_544 108.3(2) ?
CC3 R11 EE4 . 5_544 61.2(11) ?
CC3 R11 EE4 4_655 5_544 134.7(11) ?
CC18 R11 EE4 5_544 5_544 65.5(3) ?
EE4 R11 EE4 6_654 5_544 113.3(6) ?
CC20 R11 R2 . 4_655 48.0(3) ?
CC3 R11 R2 . 4_655 161.4(9) ?
CC3 R11 R2 4_655 4_655 105.3(7) ?
CC18 R11 R2 5_544 4_655 50.7(3) ?
EE4 R11 R2 6_654 4_655 63.4(2) ?
EE4 R11 R2 5_544 4_655 111.0(4) ?
CC20 R11 R2 . . 48.0(3) ?
CC3 R11 R2 . . 105.3(7) ?
CC3 R11 R2 4_655 . 161.4(9) ?
CC18 R11 R2 5_544 . 50.7(3) ?
EE4 R11 R2 6_654 . 111.0(4) ?
EE4 R11 R2 5_544 . 63.4(2) ?
R2 R11 R2 4_655 . 57.7(3) ?
CC20 R11 EE2 . . 58.3(4) ?
CC3 R11 EE2 . . 57.9(11) ?
CC3 R11 EE2 4_655 . 118.0(14) ?
CC18 R11 EE2 5_544 . 114.7(3) ?
EE4 R11 EE2 6_654 . 165.7(5) ?
EE4 R11 EE2 5_544 . 77.88(12) ?
R2 R11 EE2 4_655 . 104.9(4) ?
R2 R11 EE2 . . 65.0(3) ?
CC20 R11 EE2 . 2_665 58.3(4) ?
CC3 R11 EE2 . 2_665 118.0(14) ?
CC3 R11 EE2 4_655 2_665 57.9(11) ?
CC18 R11 EE2 5_544 2_665 114.7(3) ?
EE4 R11 EE2 6_654 2_665 77.88(12) ?
EE4 R11 EE2 5_544 2_665 165.7(5) ?
R2 R11 EE2 4_655 2_665 65.0(3) ?
R2 R11 EE2 . 2_665 104.9(4) ?
EE2 R11 EE2 . 2_665 89.7(5) ?
CC20 R11 R11 . 2_655 129.7(5) ?
CC3 R11 R11 . 2_655 98.3(14) ?
CC3 R11 R11 4_655 2_655 98.3(14) ?
CC18 R11 R11 5_544 2_655 45.7(4) ?
EE4 R11 R11 6_654 2_655 56.8(3) ?
EE4 R11 R11 5_544 2_655 56.8(3) ?
R2 R11 R11 4_655 2_655 89.5(4) ?
R2 R11 R11 . 2_655 89.5(4) ?
EE2 R11 R11 . 2_655 134.5(2) ?
EE2 R11 R11 2_665 2_655 134.5(2) ?
CC20 R11 EE21 . 5_545 168.0(7) ?
CC3 R11 EE21 . 5_545 57.1(10) ?
CC3 R11 EE21 4_655 5_545 57.1(10) ?
CC18 R11 EE21 5_544 5_545 108.0(6) ?
EE4 R11 EE21 6_654 5_545 77.6(3) ?
EE4 R11 EE21 5_544 5_545 77.6(3) ?
R2 R11 EE21 4_655 5_545 140.5(5) ?
R2 R11 EE21 . 5_545 140.5(5) ?
EE2 R11 EE21 . 5_545 114.6(2) ?
EE2 R11 EE21 2_665 5_545 114.6(2) ?
R11 R11 EE21 2_655 5_545 62.3(3) ?
CC5 CC1 R10 7 1_655 151.(2) ?
CC5 CC1 R5 7 . 73.1(17) ?
R10 CC1 R5 1_655 . 136.2(9) ?
CC5 CC1 EE1 7 . 127.(3) ?
R10 CC1 EE1 1_655 . 74.7(9) ?
R5 CC1 EE1 . . 74.6(10) ?
CC5 CC1 EE3 7 5_544 121.(3) ?
R10 CC1 EE3 1_655 5_544 74.3(9) ?
R5 CC1 EE3 . 5_544 74.7(10) ?
EE1 CC1 EE3 . 5_544 89.1(6) ?
CC5 CC1 EE17 7 5_645 72.(2) ?
R10 CC1 EE17 1_655 5_645 85.6(13) ?
R5 CC1 EE17 . 5_645 120.3(17) ?
EE1 CC1 EE17 . 5_645 160.1(11) ?
EE3 CC1 EE17 5_544 5_645 83.1(14) ?
CC5 CC1 EE18 7 1_655 74.(2) ?
R10 CC1 EE18 1_655 1_655 85.3(12) ?
R5 CC1 EE18 . 1_655 128.3(15) ?
EE1 CC1 EE18 . 1_655 95.7(16) ?
EE3 CC1 EE18 5_544 1_655 157.0(13) ?
EE17 CC1 EE18 5_645 1_655 84.9(8) ?
CC6 CC2 R9 7 4_655 148.(2) ?
CC6 CC2 R8 7 . 75.6(18) ?
R9 CC2 R8 4_655 . 136.3(9) ?
CC6 CC2 EE6 7 . 127.(3) ?
R9 CC2 EE6 4_655 . 74.5(9) ?
R8 CC2 EE6 . . 72.8(10) ?
CC6 CC2 EE8 7 5_545 123.(3) ?
R9 CC2 EE8 4_655 5_545 75.7(8) ?
R8 CC2 EE8 . 5_545 75.6(10) ?
EE6 CC2 EE8 . 5_545 89.1(6) ?
CC6 CC2 EE19 7 6_655 71.(2) ?
R9 CC2 EE19 4_655 6_655 86.2(13) ?
R8 CC2 EE19 . 6_655 123.3(17) ?
EE6 CC2 EE19 . 6_655 160.7(11) ?
EE8 CC2 EE19 5_545 6_655 85.6(15) ?
CC6 CC2 EE20 7 2_665 73.(2) ?
R9 CC2 EE20 4_655 2_665 83.9(12) ?
R8 CC2 EE20 . 2_665 125.8(16) ?
EE6 CC2 EE20 . 2_665 93.1(16) ?
EE8 CC2 EE20 5_545 2_665 158.1(13) ?
EE19 CC2 EE20 6_655 2_665 85.1(8) ?
CC7 CC3 R11 7 . 148.(3) ?
CC7 CC3 R7 7 . 74.5(18) ?
R11 CC3 R7 . . 135.3(10) ?
CC7 CC3 EE2 7 . 129.(3) ?
R11 CC3 EE2 . . 76.7(8) ?
R7 CC3 EE2 . . 78.5(11) ?
CC7 CC3 EE22 7 . 76.(2) ?
R11 CC3 EE22 . . 88.4(13) ?
R7 CC3 EE22 . . 127.1(18) ?
EE2 CC3 EE22 . . 87.6(15) ?
CC7 CC3 EE4 7 5_544 120.(3) ?
R11 CC3 EE4 . 5_544 71.9(10) ?
R7 CC3 EE4 . 5_544 71.1(10) ?
EE2 CC3 EE4 . 5_544 89.2(6) ?
EE22 CC3 EE4 . 5_544 160.2(12) ?
CC7 CC3 EE21 7 5_545 68.(2) ?
R11 CC3 EE21 . 5_545 82.6(13) ?
R7 CC3 EE21 . 5_545 122.1(16) ?
EE2 CC3 EE21 . 5_545 158.1(12) ?
EE22 CC3 EE21 . 5_545 84.6(8) ?
EE4 CC3 EE21 5_544 5_545 91.2(15) ?
CC8 CC4 R9 7 4_655 147.(2) ?
CC8 CC4 R6 7 . 76.1(18) ?
R9 CC4 R6 4_655 . 136.5(9) ?
CC8 CC4 EE5 7 . 127.(3) ?
R9 CC4 EE5 4_655 . 75.0(8) ?
R6 CC4 EE5 . . 74.3(10) ?
CC8 CC4 EE20 7 2_665 69.(2) ?
R9 CC4 EE20 4_655 2_665 86.0(12) ?
R6 CC4 EE20 . 2_665 128.3(15) ?
EE5 CC4 EE20 . 2_665 98.1(15) ?
CC8 CC4 EE7 7 5_545 125.(3) ?
R9 CC4 EE7 4_655 5_545 73.6(8) ?
R6 CC4 EE7 . 5_545 75.3(10) ?
EE5 CC4 EE7 . 5_545 88.2(6) ?
EE20 CC4 EE7 2_665 5_545 156.4(13) ?
CC8 CC4 EE19 7 6_655 74.(2) ?
R9 CC4 EE19 4_655 6_655 84.0(12) ?
R6 CC4 EE19 . 6_655 120.7(16) ?
EE5 CC4 EE19 . 6_655 158.7(10) ?
EE20 CC4 EE19 2_665 6_655 84.2(8) ?
EE7 CC4 EE19 5_545 6_655 82.0(13) ?
CC1 CC5 R1 7_554 . 148.(2) ?
CC1 CC5 R5 7_554 7_554 71.2(16) ?
R1 CC5 R5 . 7_554 140.5(14) ?
CC1 CC5 EE10 7_554 5_544 117.(3) ?
R1 CC5 EE10 . 5_544 83.5(10) ?
R5 CC5 EE10 7_554 5_544 74.9(11) ?
CC1 CC5 EE17 7_554 1_655 77.(2) ?
R1 CC5 EE17 . 1_655 79.1(12) ?
R5 CC5 EE17 7_554 1_655 122.0(16) ?
EE10 CC5 EE17 5_544 1_655 162.0(9) ?
CC1 CC5 EE9 7_554 . 126.(3) ?
R1 CC5 EE9 . . 76.3(10) ?
R5 CC5 EE9 7_554 . 70.0(10) ?
EE10 CC5 EE9 5_544 . 86.7(8) ?
EE17 CC5 EE9 1_655 . 93.5(16) ?
CC1 CC5 EE18 7_554 5_644 76.(2) ?
R1 CC5 EE18 . 5_644 81.2(11) ?
R5 CC5 EE18 7_554 5_644 128.6(17) ?
EE10 CC5 EE18 5_544 5_644 86.2(15) ?
EE17 CC5 EE18 1_655 5_644 86.7(9) ?
EE9 CC5 EE18 . 5_644 157.0(7) ?
CC2 CC6 R4 7_554 . 152.(3) ?
CC2 CC6 R8 7_554 7_554 70.1(16) ?
R4 CC6 R8 . 7_554 138.1(13) ?
CC2 CC6 EE19 7_554 2_665 78.(2) ?
R4 CC6 EE19 . 2_665 82.3(12) ?
R8 CC6 EE19 7_554 2_665 124.3(15) ?
CC2 CC6 EE14 7_554 . 125.(3) ?
R4 CC6 EE14 . . 76.4(9) ?
R8 CC6 EE14 7_554 . 69.6(9) ?
EE19 CC6 EE14 2_665 . 96.1(16) ?
CC2 CC6 EE20 7_554 6_654 78.(2) ?
R4 CC6 EE20 . 6_654 81.7(11) ?
R8 CC6 EE20 7_554 6_654 125.8(16) ?
EE19 CC6 EE20 2_665 6_654 88.3(10) ?
EE14 CC6 EE20 . 6_654 156.8(7) ?
CC2 CC6 EE13 7_554 5_544 116.(3) ?
R4 CC6 EE13 . 5_544 80.9(10) ?
R8 CC6 EE13 7_554 5_544 72.8(10) ?
EE19 CC6 EE13 2_665 5_544 162.3(9) ?
EE14 CC6 EE13 . 5_544 85.2(8) ?
EE20 CC6 EE13 6_654 5_544 84.0(14) ?
CC3 CC7 R2 7_554 . 148.(3) ?
CC3 CC7 R7 7_554 7_554 70.3(16) ?
R2 CC7 R7 . 7_554 139.3(14) ?
CC3 CC7 EE16 7_554 . 123.(3) ?
R2 CC7 EE16 . . 83.9(9) ?
R7 CC7 EE16 7_554 . 73.1(11) ?
CC3 CC7 EE22 7_554 5_544 73.(2) ?
R2 CC7 EE22 . 5_544 78.8(12) ?
R7 CC7 EE22 7_554 5_544 122.9(16) ?
EE16 CC7 EE22 . 5_544 162.4(8) ?
CC3 CC7 EE21 7_554 . 83.(2) ?
R2 CC7 EE21 . . 82.5(11) ?
R7 CC7 EE21 7_554 . 128.0(18) ?
EE16 CC7 EE21 . . 87.1(15) ?
EE22 CC7 EE21 5_544 . 87.5(10) ?
CC3 CC7 EE15 7_554 5_544 120.(3) ?
R2 CC7 EE15 . 5_544 74.4(10) ?
R7 CC7 EE15 7_554 5_544 71.1(10) ?
EE16 CC7 EE15 . 5_544 86.3(8) ?
EE22 CC7 EE15 5_544 5_544 92.0(16) ?
EE21 CC7 EE15 . 5_544 156.5(7) ?
CC4 CC8 R3 7_554 . 151.(3) ?
CC4 CC8 R6 7_554 7_554 68.8(16) ?
R3 CC8 R6 . 7_554 137.2(15) ?
CC4 CC8 EE20 7_554 6_654 81.(2) ?
R3 CC8 EE20 . 6_654 84.3(11) ?
R6 CC8 EE20 7_554 6_654 131.6(17) ?
CC4 CC8 EE11 7_554 5_544 120.(3) ?
R3 CC8 EE11 . 5_544 84.8(9) ?
R6 CC8 EE11 7_554 5_544 73.9(11) ?
EE20 CC8 EE11 6_654 5_544 90.8(15) ?
CC4 CC8 EE19 7_554 2_665 77.(2) ?
R3 CC8 EE19 . 2_665 77.9(12) ?
R6 CC8 EE19 7_554 2_665 119.0(16) ?
EE20 CC8 EE19 6_654 2_665 88.1(10) ?
EE11 CC8 EE19 5_544 2_665 162.7(8) ?
CC4 CC8 EE12 7_554 . 120.(3) ?
R3 CC8 EE12 . . 73.5(10) ?
R6 CC8 EE12 7_554 . 68.3(10) ?
EE20 CC8 EE12 6_654 . 157.8(7) ?
EE11 CC8 EE12 5_544 . 85.6(8) ?
EE19 CC8 EE12 2_665 . 88.9(14) ?
CC13 CC9 R1 . . 147.0(18) ?
CC13 CC9 R6 . 7_554 66.1(13) ?
R1 CC9 R6 . 7_554 146.1(9) ?
CC13 CC9 EE1 . . 75.(2) ?
R1 CC9 EE1 . . 79.0(12) ?
R6 CC9 EE1 7_554 . 117.6(16) ?
CC13 CC9 EE10 . 5_544 119.(3) ?
R1 CC9 EE10 . 5_544 85.1(10) ?
R6 CC9 EE10 7_554 5_544 77.1(10) ?
EE1 CC9 EE10 . 5_544 164.0(12) ?
CC13 CC9 EE3 . 5_544 77.(2) ?
R1 CC9 EE3 . 5_544 82.6(12) ?
R6 CC9 EE3 7_554 5_544 123.9(17) ?
EE1 CC9 EE3 . 5_544 90.0(7) ?
EE10 CC9 EE3 5_544 5_544 86.0(15) ?
CC13 CC9 EE9 . . 122.(3) ?
R1 CC9 EE9 . . 77.7(10) ?
R6 CC9 EE9 7_554 . 73.3(9) ?
EE1 CC9 EE9 . . 89.7(15) ?
EE10 CC9 EE9 5_544 . 88.8(5) ?
EE3 CC9 EE9 5_544 . 160.0(11) ?
CC14 CC10 R4 . . 147.1(17) ?
CC14 CC10 R7 . . 66.9(13) ?
R4 CC10 R7 . . 145.7(9) ?
CC14 CC10 EE6 . . 77.(2) ?
R4 CC10 EE6 . . 79.4(12) ?
R7 CC10 EE6 . . 117.9(16) ?
CC14 CC10 EE13 . 5_544 117.(3) ?
R4 CC10 EE13 . 5_544 84.4(10) ?
R7 CC10 EE13 . 5_544 77.2(10) ?
EE6 CC10 EE13 . 5_544 163.7(12) ?
CC14 CC10 EE8 . 5_545 75.(2) ?
R4 CC10 EE8 . 5_545 82.8(12) ?
R7 CC10 EE8 . 5_545 123.7(16) ?
EE6 CC10 EE8 . 5_545 90.2(7) ?
EE13 CC10 EE8 5_544 5_545 85.4(15) ?
CC14 CC10 EE14 . . 124.(3) ?
R4 CC10 EE14 . . 77.6(10) ?
R7 CC10 EE14 . . 73.4(9) ?
EE6 CC10 EE14 . . 89.6(15) ?
EE13 CC10 EE14 5_544 . 89.3(5) ?
EE8 CC10 EE14 5_545 . 160.1(11) ?
CC15 CC11 R2 . . 146.4(18) ?
CC15 CC11 R8 . 7_554 67.3(13) ?
R2 CC11 R8 . 7_554 145.9(8) ?
CC15 CC11 EE4 . 5_544 75.(2) ?
R2 CC11 EE4 . 5_544 78.4(12) ?
R8 CC11 EE4 7_554 5_544 121.0(16) ?
CC15 CC11 EE16 . . 119.(3) ?
R2 CC11 EE16 . . 85.0(10) ?
R8 CC11 EE16 7_554 . 74.9(10) ?
EE4 CC11 EE16 5_544 . 163.2(12) ?
CC15 CC11 EE15 . 5_544 124.(3) ?
R2 CC11 EE15 . 5_544 76.5(10) ?
R8 CC11 EE15 7_554 5_544 76.0(10) ?
EE4 CC11 EE15 5_544 5_544 89.5(15) ?
EE16 CC11 EE15 . 5_544 89.3(5) ?
CC15 CC11 EE2 . . 77.(2) ?
R2 CC11 EE2 . . 82.4(12) ?
R8 CC11 EE2 7_554 . 122.1(17) ?
EE4 CC11 EE2 5_544 . 89.7(7) ?
EE16 CC11 EE2 . . 85.3(15) ?
EE15 CC11 EE2 5_544 . 158.6(11) ?
CC16 CC12 R3 . . 146.7(18) ?
CC16 CC12 R5 . . 66.2(13) ?
R3 CC12 R5 . . 146.3(9) ?
CC16 CC12 EE5 . . 74.(2) ?
R3 CC12 EE5 . . 78.8(12) ?
R5 CC12 EE5 . . 119.2(16) ?
CC16 CC12 EE7 . 5_545 78.(2) ?
R3 CC12 EE7 . 5_545 83.3(12) ?
R5 CC12 EE7 . 5_545 121.5(17) ?
EE5 CC12 EE7 . 5_545 91.2(7) ?
CC16 CC12 EE11 . 5_544 121.(3) ?
R3 CC12 EE11 . 5_544 84.5(10) ?
R5 CC12 EE11 . 5_544 75.5(10) ?
EE5 CC12 EE11 . 5_544 163.4(12) ?
EE7 CC12 EE11 5_545 5_544 86.3(15) ?
CC16 CC12 EE12 . . 120.(3) ?
R3 CC12 EE12 . . 77.3(10) ?
R5 CC12 EE12 . . 75.4(9) ?
EE5 CC12 EE12 . . 88.1(15) ?
EE7 CC12 EE12 5_545 . 160.3(11) ?
EE11 CC12 EE12 5_544 . 88.6(5) ?
CC9 CC13 R5 . . 136.9(19) ?
CC9 CC13 R6 . 7_554 77.7(13) ?
R5 CC13 R6 . 7_554 145.1(14) ?
CC9 CC13 EE11 . 5_544 131.(3) ?
R5 CC13 EE11 . 5_544 80.1(10) ?
R6 CC13 EE11 7_554 5_544 75.8(10) ?
CC9 CC13 EE12 . . 122.(3) ?
R5 CC13 EE12 . . 80.8(11) ?
R6 CC13 EE12 7_554 . 74.1(11) ?
EE11 CC13 EE12 5_544 . 89.5(9) ?
CC9 CC13 EE1 . . 73.(2) ?
R5 CC13 EE1 . . 75.7(10) ?
R6 CC13 EE1 7_554 . 122.6(18) ?
EE11 CC13 EE1 5_544 . 155.1(7) ?
EE12 CC13 EE1 . . 81.0(14) ?
CC9 CC13 EE3 . 5_544 71.(2) ?
R5 CC13 EE3 . 5_544 78.6(11) ?
R6 CC13 EE3 7_554 5_544 127.2(16) ?
EE11 CC13 EE3 5_544 5_544 93.1(15) ?
EE12 CC13 EE3 . 5_544 158.4(9) ?
EE1 CC13 EE3 . 5_544 87.8(9) ?
CC10 CC14 R8 . . 138.2(19) ?
CC10 CC14 R7 . . 76.7(13) ?
R8 CC14 R7 . . 143.9(15) ?
CC10 CC14 EE16 . 5_545 134.(3) ?
R8 CC14 EE16 . 5_545 79.8(9) ?
R7 CC14 EE16 . 5_545 77.2(10) ?
CC10 CC14 EE8 . 5_545 73.(2) ?
R8 CC14 EE8 . 5_545 80.5(11) ?
R7 CC14 EE8 . 5_545 128.5(16) ?
EE16 CC14 EE8 5_545 5_545 94.5(16) ?
CC10 CC14 EE6 . . 72.(2) ?
R8 CC14 EE6 . . 75.7(11) ?
R7 CC14 EE6 . . 120.1(17) ?
EE16 CC14 EE6 5_545 . 154.5(7) ?
EE8 CC14 EE6 5_545 . 88.2(9) ?
CC10 CC14 EE15 . . 119.(3) ?
R8 CC14 EE15 . . 78.4(11) ?
R7 CC14 EE15 . . 73.8(11) ?
EE16 CC14 EE15 5_545 . 89.2(9) ?
EE8 CC14 EE15 5_545 . 157.6(9) ?
EE6 CC14 EE15 . . 79.3(13) ?
CC11 CC15 R7 . . 137.2(19) ?
CC11 CC15 R8 . 7_554 75.6(13) ?
R7 CC15 R8 . 7_554 146.9(14) ?
CC11 CC15 EE14 . . 130.(3) ?
R7 CC15 EE14 . . 81.0(10) ?
R8 CC15 EE14 7_554 . 77.1(11) ?
CC11 CC15 EE4 . 5_544 73.(2) ?
R7 CC15 EE4 . 5_544 74.1(10) ?
R8 CC15 EE4 7_554 5_544 124.1(17) ?
EE14 CC15 EE4 . 5_544 155.0(7) ?
CC11 CC15 EE2 . . 72.(2) ?
R7 CC15 EE2 . . 80.2(11) ?
R8 CC15 EE2 7_554 . 123.9(16) ?
EE14 CC15 EE2 . . 90.1(15) ?
EE4 CC15 EE2 5_544 . 87.7(9) ?
CC11 CC15 EE13 . 5_544 123.(3) ?
R7 CC15 EE13 . 5_544 78.8(10) ?
R8 CC15 EE13 7_554 5_544 76.6(11) ?
EE14 CC15 EE13 . 5_544 90.0(9) ?
EE4 CC15 EE13 5_544 5_544 83.4(14) ?
EE2 CC15 EE13 . 5_544 158.8(8) ?
CC12 CC16 R6 . . 137.0(19) ?
CC12 CC16 R5 . . 77.6(13) ?
R6 CC16 R5 . . 145.5(14) ?
CC12 CC16 EE9 . 5_545 127.(3) ?
R6 CC16 EE9 . 5_545 80.4(11) ?
R5 CC16 EE9 . 5_545 74.9(11) ?
CC12 CC16 EE5 . . 73.(2) ?
R6 CC16 EE5 . . 76.5(11) ?
R5 CC16 EE5 . . 125.0(18) ?
EE9 CC16 EE5 5_545 . 156.9(7) ?
CC12 CC16 EE10 . . 126.(3) ?
R6 CC16 EE10 . . 80.1(11) ?
R5 CC16 EE10 . . 76.0(11) ?
EE9 CC16 EE10 5_545 . 89.7(9) ?
EE5 CC16 EE10 . . 84.9(16) ?
CC12 CC16 EE7 . 5_545 70.(2) ?
R6 CC16 EE7 . 5_545 79.1(11) ?
R5 CC16 EE7 . 5_545 123.3(18) ?
EE9 CC16 EE7 5_545 5_545 88.4(16) ?
EE5 CC16 EE7 . 5_545 88.7(9) ?
EE10 CC16 EE7 . 5_545 159.1(7) ?
R10 CC17 R10 . 2_565 88.7(9) ?
R10 CC17 R1 . 1_455 78.5(3) ?
R10 CC17 R1 2_565 1_455 140.0(4) ?
R10 CC17 R1 . 2_665 140.0(4) ?
R10 CC17 R1 2_565 2_665 78.5(3) ?
R1 CC17 R1 1_455 2_665 133.3(8) ?
R10 CC17 R1 . 4_655 78.5(3) ?
R10 CC17 R1 2_565 4_655 140.0(4) ?
R1 CC17 R1 1_455 4_655 74.6(4) ?
R1 CC17 R1 2_665 4_655 87.3(5) ?
R10 CC17 R1 . 3_465 140.0(4) ?
R10 CC17 R1 2_565 3_465 78.5(3) ?
R1 CC17 R1 1_455 3_465 87.3(5) ?
R1 CC17 R1 2_665 3_465 74.6(4) ?
R1 CC17 R1 4_655 3_465 133.3(8) ?
R10 CC17 EE1 . 2_665 67.8(3) ?
R10 CC17 EE1 2_565 2_665 67.8(3) ?
R1 CC17 EE1 1_455 2_665 136.3(3) ?
R1 CC17 EE1 2_665 2_665 72.2(2) ?
R1 CC17 EE1 4_655 2_665 72.2(2) ?
R1 CC17 EE1 3_465 2_665 136.3(3) ?
R10 CC17 EE1 . 1_455 67.8(3) ?
R10 CC17 EE1 2_565 1_455 67.8(3) ?
R1 CC17 EE1 1_455 1_455 72.2(2) ?
R1 CC17 EE1 2_665 1_455 136.3(3) ?
R1 CC17 EE1 4_655 1_455 136.3(3) ?
R1 CC17 EE1 3_465 1_455 72.2(2) ?
EE1 CC17 EE1 2_665 1_455 116.4(6) ?
R11 CC18 R11 5 6_655 88.6(9) ?
R11 CC18 R2 5 6_655 139.7(4) ?
R11 CC18 R2 6_655 6_655 79.1(3) ?
R11 CC18 R2 5 5 79.1(3) ?
R11 CC18 R2 6_655 5 139.7(4) ?
R2 CC18 R2 6_655 5 132.7(8) ?
R11 CC18 R2 5 7 139.7(4) ?
R11 CC18 R2 6_655 7 79.1(3) ?
R2 CC18 R2 6_655 7 75.4(5) ?
R2 CC18 R2 5 7 86.0(5) ?
R11 CC18 R2 5 8_655 79.1(3) ?
R11 CC18 R2 6_655 8_655 139.7(4) ?
R2 CC18 R2 6_655 8_655 86.0(5) ?
R2 CC18 R2 5 8_655 75.4(5) ?
R2 CC18 R2 7 8_655 132.7(8) ?
R11 CC18 EE4 5 . 67.9(3) ?
R11 CC18 EE4 6_655 . 67.9(3) ?
R2 CC18 EE4 6_655 . 137.0(2) ?
R2 CC18 EE4 5 . 71.9(2) ?
R2 CC18 EE4 7 . 71.9(2) ?
R2 CC18 EE4 8_655 . 137.0(2) ?
R11 CC18 EE4 5 2_665 67.9(3) ?
R11 CC18 EE4 6_655 2_665 67.9(3) ?
R2 CC18 EE4 6_655 2_665 71.9(2) ?
R2 CC18 EE4 5 2_665 137.0(2) ?
R2 CC18 EE4 7 2_665 137.0(2) ?
R2 CC18 EE4 8_655 2_665 71.9(2) ?
EE4 CC18 EE4 . 2_665 116.6(6) ?
CC19 CC19 R1 2 4_655 130.3(3) ?
CC19 CC19 R1 2 1_455 130.3(3) ?
R1 CC19 R1 4_655 1_455 80.7(5) ?
CC19 CC19 R10 2 . 129.1(5) ?
R1 CC19 R10 4_655 . 84.5(4) ?
R1 CC19 R10 1_455 . 84.5(4) ?
CC19 CC19 EE3 2 6_654 73.53(10) ?
R1 CC19 EE3 4_655 6_654 82.5(2) ?
R1 CC19 EE3 1_455 6_654 156.1(4) ?
R10 CC19 EE3 . 6_654 77.2(4) ?
CC19 CC19 EE3 2 5_444 73.53(10) ?
R1 CC19 EE3 4_655 5_444 156.1(4) ?
R1 CC19 EE3 1_455 5_444 82.5(2) ?
R10 CC19 EE3 . 5_444 77.2(4) ?
EE3 CC19 EE3 6_654 5_444 107.7(5) ?
CC19 CC19 EE18 2 5_544 75.14(11) ?
R1 CC19 EE18 4_655 5_544 77.1(5) ?
R1 CC19 EE18 1_455 5_544 77.1(5) ?
R10 CC19 EE18 . 5_544 155.7(5) ?
EE3 CC19 EE18 6_654 5_544 115.3(3) ?
EE3 CC19 EE18 5_444 5_544 115.3(3) ?
CC20 CC20 R2 2_665 4_655 130.6(3) ?
CC20 CC20 R2 2_665 . 130.6(3) ?
R2 CC20 R2 4_655 . 80.3(5) ?
CC20 CC20 R11 2_665 . 129.7(5) ?
R2 CC20 R11 4_655 . 83.8(4) ?
R2 CC20 R11 . . 83.8(4) ?
CC20 CC20 EE2 2_665 . 73.68(10) ?
R2 CC20 EE2 4_655 . 155.7(3) ?
R2 CC20 EE2 . . 82.3(2) ?
R11 CC20 EE2 . . 77.4(4) ?
CC20 CC20 EE2 2_665 2_665 73.68(10) ?
R2 CC20 EE2 4_655 2_665 82.3(2) ?
R2 CC20 EE2 . 2_665 155.7(3) ?
R11 CC20 EE2 . 2_665 77.4(4) ?
EE2 CC20 EE2 . 2_665 108.1(5) ?
CC20 CC20 EE21 2_665 . 75.18(12) ?
R2 CC20 EE21 4_655 . 77.3(5) ?
R2 CC20 EE21 . . 77.3(5) ?
R11 CC20 EE21 . . 155.2(5) ?
EE2 CC20 EE21 . . 115.2(3) ?
EE2 CC20 EE21 2_665 . 115.2(3) ?
R3 CC21 R3 4_655 2_665 87.8(12) ?
R3 CC21 R9 4_655 3_565 139.8(16) ?
R3 CC21 R9 2_665 3_565 77.8(5) ?
R3 CC21 R9 4_655 . 77.8(5) ?
R3 CC21 R9 2_665 . 139.8(16) ?
R9 CC21 R9 3_565 . 89.4(6) ?
R3 CC21 R4 4_655 2_665 133.4(7) ?
R3 CC21 R4 2_665 2_665 74.7(3) ?
R9 CC21 R4 3_565 2_665 78.7(5) ?
R9 CC21 R4 . 2_665 140.2(16) ?
R3 CC21 R4 4_655 4_655 74.7(3) ?
R3 CC21 R4 2_665 4_655 133.4(7) ?
R9 CC21 R4 3_565 4_655 140.2(16) ?
R9 CC21 R4 . 4_655 78.7(5) ?
R4 CC21 R4 2_665 4_655 86.6(12) ?
R3 CC21 EE5 4_655 2_665 71.4(9) ?
R3 CC21 EE5 2_665 2_665 71.4(9) ?
R9 CC21 EE5 3_565 2_665 68.4(7) ?
R9 CC21 EE5 . 2_665 68.4(7) ?
R4 CC21 EE5 2_665 2_665 136.7(6) ?
R4 CC21 EE5 4_655 2_665 136.7(6) ?
R3 CC21 EE6 4_655 2_665 136.1(6) ?
R3 CC21 EE6 2_665 2_665 136.1(6) ?
R9 CC21 EE6 3_565 2_665 68.7(7) ?
R9 CC21 EE6 . 2_665 68.7(7) ?
R4 CC21 EE6 2_665 2_665 71.6(9) ?
R4 CC21 EE6 4_655 2_665 71.6(9) ?
EE5 CC21 EE6 2_665 2_665 118.1(5) ?
CC22 CC22 R3 3 4_655 129.7(6) ?
CC22 CC22 R4 3 4_655 129.6(6) ?
R3 CC22 R4 4_655 4_655 82.1(5) ?
CC22 CC22 R9 3 . 128.1(4) ?
R3 CC22 R9 4_655 . 85.4(8) ?
R4 CC22 R9 4_655 . 85.7(8) ?
CC22 CC22 EE8 3 6_655 73.5(3) ?
R3 CC22 EE8 4_655 6_655 156.8(9) ?
R4 CC22 EE8 4_655 6_655 81.6(11) ?
R9 CC22 EE8 . 6_655 77.0(8) ?
CC22 CC22 EE7 3 6_655 73.5(3) ?
R3 CC22 EE7 4_655 6_655 82.2(11) ?
R4 CC22 EE7 4_655 6_655 156.8(9) ?
R9 CC22 EE7 . 6_655 76.1(8) ?
EE8 CC22 EE7 6_655 6_655 107.6(5) ?
CC22 CC22 EE20 3 5_544 74.9(3) ?
R3 CC22 EE20 4_655 5_544 77.0(5) ?
R4 CC22 EE20 4_655 5_544 77.2(5) ?
R9 CC22 EE20 . 5_544 156.9(6) ?
EE8 CC22 EE20 6_655 5_544 115.0(10) ?
EE7 CC22 EE20 6_655 5_544 115.5(10) ?
Y1A X1BA Y1A 3_565 1_545 83.78(2) ?
Y1A X1BA Y3A 3_565 1_545 174.8 ?
Y1A X1BA Y3A 1_545 1_545 92.69(2) ?
Y1A X1BA Y3A 3_565 3_565 92.69(2) ?
Y1A X1BA Y3A 1_545 3_565 174.8 ?
Y3A X1BA Y3A 1_545 3_565 90.57(2) ?
Y1A X1BA Y4A 3_565 1_545 143.749(5) ?
Y1A X1BA Y4A 1_545 1_545 80.550(13) ?
Y3A X1BA Y4A 1_545 1_545 31.373(5) ?
Y3A X1BA Y4A 3_565 1_545 100.325(14) ?
Y1A X1BA Y4A 3_565 3_565 80.550(14) ?
Y1A X1BA Y4A 1_545 3_565 143.749(5) ?
Y3A X1BA Y4A 1_545 3_565 100.325(14) ?
Y3A X1BA Y4A 3_565 3_565 31.374(5) ?
Y4A X1BA Y4A 1_545 3_565 93.25(2) ?
Y1A X1BA Y5BA 3_565 1_655 93.771(6) ?
Y1A X1BA Y5BA 1_545 1_655 93.771(6) ?
Y3A X1BA Y5BA 1_545 1_655 90.203(6) ?
Y3A X1BA Y5BA 3_565 1_655 90.203(6) ?
Y4A X1BA Y5BA 1_545 1_655 119.619(7) ?
Y4A X1BA Y5BA 3_565 1_655 119.619(7) ?
Y1A X1BA RR3A 3_565 2_665 47.278(6) ?
Y1A X1BA RR3A 1_545 2_665 93.513(12) ?
Y3A X1BA RR3A 1_545 2_665 137.006(5) ?
Y3A X1BA RR3A 3_565 2_665 86.799(13) ?
Y4A X1BA RR3A 1_545 2_665 165.3 ?
Y4A X1BA RR3A 3_565 2_665 99.33(2) ?
Y5BA X1BA RR3A 1_655 2_665 46.954(6) ?
Y1A X1BA RR3A 3_565 1_645 93.513(11) ?
Y1A X1BA RR3A 1_545 1_645 47.278(6) ?
Y3A X1BA RR3A 1_545 1_645 86.799(12) ?
Y3A X1BA RR3A 3_565 1_645 137.006(5) ?
Y4A X1BA RR3A 1_545 1_645 99.33(2) ?
Y4A X1BA RR3A 3_565 1_645 165.3 ?
Y5BA X1BA RR3A 1_655 1_645 46.954(6) ?
RR3A X1BA RR3A 2_665 1_645 67.27(2) ?
Y1A X1BA RR2A 3_565 3_565 49.034(8) ?
Y1A X1BA RR2A 1_545 3_565 102.471(14) ?
Y3A X1BA RR2A 1_545 3_565 128.669(9) ?
Y3A X1BA RR2A 3_565 3_565 72.377(13) ?
Y4A X1BA RR2A 1_545 3_565 103.232(13) ?
Y4A X1BA RR2A 3_565 3_565 43.955(8) ?
Y5BA X1BA RR2A 1_655 3_565 136.145(7) ?
RR3A X1BA RR2A 2_665 3_565 91.137(13) ?
RR3A X1BA RR2A 1_645 3_565 137.980(6) ?
Y1A X1BA RR2A 3_565 1_545 102.471(14) ?
Y1A X1BA RR2A 1_545 1_545 49.034(8) ?
Y3A X1BA RR2A 1_545 1_545 72.377(13) ?
Y3A X1BA RR2A 3_565 1_545 128.669(9) ?
Y4A X1BA RR2A 1_545 1_545 43.955(8) ?
Y4A X1BA RR2A 3_565 1_545 103.232(13) ?
Y5BA X1BA RR2A 1_655 1_545 136.145(7) ?
RR3A X1BA RR2A 2_665 1_545 137.980(6) ?
RR3A X1BA RR2A 1_645 1_545 91.137(13) ?
RR2A X1BA RR2A 3_565 1_545 81.49(2) ?
Y1A X1BA RR1A 3_565 1_545 139.898(6) ?
Y1A X1BA RR1A 1_545 1_545 93.827(14) ?
Y3A X1BA RR1A 1_545 1_545 43.904(6) ?
Y3A X1BA RR1A 3_565 1_545 91.291(14) ?
Y4A X1BA RR1A 1_545 1_545 73.929(10) ?
Y4A X1BA RR1A 3_565 1_545 118.894(8) ?
Y5BA X1BA RR1A 1_655 1_545 46.309(5) ?
RR3A X1BA RR1A 2_665 1_545 93.221(10) ?
RR3A X1BA RR1A 1_645 1_545 58.465(7) ?
RR2A X1BA RR1A 3_565 1_545 162.8 ?
RR2A X1BA RR1A 1_545 1_545 105.84(2) ?
Q5AB Q1AD Q5AB . 2_665 32.758(9) ?
Q5AB Q1AD Q1B . . 89.770(9) ?
Q5AB Q1AD Q1B 2_665 . 112.334(7) ?
Q5AB Q1AD Q1B . 3_565 112.334(6) ?
Q5AB Q1AD Q1B 2_665 3_565 89.770(9) ?
Q1B Q1AD Q1B . 3_565 85.83(2) ?
Q5AB Q1AD Q3B . 3_565 107.973(8) ?
Q5AB Q1AD Q3B 2_665 3_565 84.755(8) ?
Q1B Q1AD Q3B . 3_565 162.133(2) ?
Q1B Q1AD Q3B 3_565 3_565 89.19(2) ?
Q5AB Q1AD Q3B . . 84.755(9) ?
Q5AB Q1AD Q3B 2_665 . 107.973(8) ?
Q1B Q1AD Q3B . . 89.19(2) ?
Q1B Q1AD Q3B 3_565 . 162.133(2) ?
Q3B Q1AD Q3B 3_565 . 90.35(2) ?
Q5AB Q1AD Q4B . 3_565 138.819(5) ?
Q5AB Q1AD Q4B 2_665 3_565 112.907(11) ?
Q1B Q1AD Q4B . 3_565 131.382(6) ?
Q1B Q1AD Q4B 3_565 3_565 77.501(12) ?
Q3B Q1AD Q4B 3_565 3_565 30.846(4) ?
Q3B Q1AD Q4B . 3_565 93.179(14) ?
Q5AB Q1AD Q4B . . 112.907(11) ?
Q5AB Q1AD Q4B 2_665 . 138.819(5) ?
Q1B Q1AD Q4B . . 77.501(12) ?
Q1B Q1AD Q4B 3_565 . 131.382(7) ?
Q3B Q1AD Q4B 3_565 . 93.179(14) ?
Q3B Q1AD Q4B . . 30.846(5) ?
Q4B Q1AD Q4B 3_565 . 80.24(2) ?
Q5AB Q1AD RQ3B . . 43.821(5) ?
Q5AB Q1AD RQ3B 2_665 . 70.800(11) ?
Q1B Q1AD RQ3B . . 46.014(7) ?
Q1B Q1AD RQ3B 3_565 . 104.691(12) ?
Q3B Q1AD RQ3B 3_565 . 151.504(5) ?
Q3B Q1AD RQ3B . . 83.760(15) ?
Q4B Q1AD RQ3B 3_565 . 175.9 ?
Q4B Q1AD RQ3B . . 95.75(2) ?
Q5AB Q1AD RQ3B . 2_665 70.800(11) ?
Q5AB Q1AD RQ3B 2_665 2_665 43.821(5) ?
Q1B Q1AD RQ3B . 2_665 104.691(12) ?
Q1B Q1AD RQ3B 3_565 2_665 46.014(7) ?
Q3B Q1AD RQ3B 3_565 2_665 83.760(15) ?
Q3B Q1AD RQ3B . 2_665 151.504(5) ?
Q4B Q1AD RQ3B 3_565 2_665 95.75(2) ?
Q4B Q1AD RQ3B . 2_665 175.9 ?
RQ3B Q1AD RQ3B . 2_665 88.25(2) ?
Q5AB Q1AD RQ2C . 3_565 156.654(3) ?
Q5AB Q1AD RQ2C 2_665 3_565 125.975(12) ?
Q1B Q1AD RQ2C . 3_565 95.937(13) ?
Q1B Q1AD RQ2C 3_565 3_565 45.966(7) ?
Q3B Q1AD RQ2C 3_565 3_565 68.619(12) ?
Q3B Q1AD RQ2C . 3_565 117.852(10) ?
Q4B Q1AD RQ2C 3_565 3_565 41.579(6) ?
Q4B Q1AD RQ2C . 3_565 90.437(13) ?
RQ3B Q1AD RQ2C . 3_565 138.093(7) ?
RQ3B Q1AD RQ2C 2_665 3_565 85.858(13) ?
Q5AB Q1AD RQ2C . . 125.975(12) ?
Q5AB Q1AD RQ2C 2_665 . 156.654(3) ?
Q1B Q1AD RQ2C . . 45.966(7) ?
Q1B Q1AD RQ2C 3_565 . 95.937(13) ?
Q3B Q1AD RQ2C 3_565 . 117.852(9) ?
Q3B Q1AD RQ2C . . 68.619(12) ?
Q4B Q1AD RQ2C 3_565 . 90.437(13) ?
Q4B Q1AD RQ2C . . 41.579(6) ?
RQ3B Q1AD RQ2C . . 85.858(13) ?
RQ3B Q1AD RQ2C 2_665 . 138.093(7) ?
RQ2C Q1AD RQ2C 3_565 . 71.80(2) ?
Y3A X1AA Y3A 7 5_545 89.41(2) ?
Y3A X1AA Y5AA 7 5_645 107.491(8) ?
Y3A X1AA Y5AA 5_545 5_645 84.348(9) ?
Y3A X1AA Y5AA 7 6_655 84.348(8) ?
Y3A X1AA Y5AA 5_545 6_655 107.491(8) ?
Y5AA X1AA Y5AA 5_645 6_655 32.955(9) ?
Y3A X1AA Y4A 7 7 30.924(5) ?
Y3A X1AA Y4A 5_545 7 93.474(14) ?
Y5AA X1AA Y4A 5_645 7 138.398(4) ?
Y5AA X1AA Y4A 6_655 7 112.175(11) ?
Y3A X1AA Y4A 7 5_545 93.474(15) ?
Y3A X1AA Y4A 5_545 5_545 30.924(5) ?
Y5AA X1AA Y4A 5_645 5_545 112.175(11) ?
Y5AA X1AA Y4A 6_655 5_545 138.398(5) ?
Y4A X1AA Y4A 7 5_545 81.51(2) ?
Y3A X1AA Y1A 7 5_545 163.394(3) ?
Y3A X1AA Y1A 5_545 5_545 87.04(2) ?
Y5AA X1AA Y1A 5_645 5_545 88.303(9) ?
Y5AA X1AA Y1A 6_655 5_545 112.185(6) ?
Y4A X1AA Y1A 7 5_545 133.176(7) ?
Y4A X1AA Y1A 5_545 5_545 75.344(12) ?
Y3A X1AA Y1A 7 7 87.04(2) ?
Y3A X1AA Y1A 5_545 7 163.394(2) ?
Y5AA X1AA Y1A 5_645 7 112.185(7) ?
Y5AA X1AA Y1A 6_655 7 88.303(9) ?
Y4A X1AA Y1A 7 7 75.343(12) ?
Y4A X1AA Y1A 5_545 7 133.176(7) ?
Y1A X1AA Y1A 5_545 7 91.76(2) ?
Y3A X1AA RR3A 7 5_645 151.133(4) ?
Y3A X1AA RR3A 5_545 5_645 83.951(15) ?
Y5AA X1AA RR3A 5_645 5_645 43.976(5) ?
Y5AA X1AA RR3A 6_655 5_645 71.093(11) ?
Y4A X1AA RR3A 7 5_645 176.4 ?
Y4A X1AA RR3A 5_545 5_645 95.02(2) ?
Y1A X1AA RR3A 5_545 5_645 44.327(7) ?
Y1A X1AA RR3A 7 5_645 106.610(13) ?
Y3A X1AA RR3A 7 6_655 83.951(15) ?
Y3A X1AA RR3A 5_545 6_655 151.133(4) ?
Y5AA X1AA RR3A 5_645 6_655 71.093(11) ?
Y5AA X1AA RR3A 6_655 6_655 43.976(5) ?
Y4A X1AA RR3A 7 6_655 95.02(2) ?
Y4A X1AA RR3A 5_545 6_655 176.4 ?
Y1A X1AA RR3A 5_545 6_655 106.610(12) ?
Y1A X1AA RR3A 7 6_655 44.327(7) ?
RR3A X1AA RR3A 5_645 6_655 88.43(2) ?
Y3A X1AA RR2A 7 5_545 117.702(10) ?
Y3A X1AA RR2A 5_545 5_545 70.068(11) ?
Y5AA X1AA RR2A 5_645 5_545 126.737(12) ?
Y5AA X1AA RR2A 6_655 5_545 157.374(2) ?
Y4A X1AA RR2A 7 5_545 90.445(13) ?
Y4A X1AA RR2A 5_545 5_545 42.268(6) ?
Y1A X1AA RR2A 5_545 5_545 46.034(7) ?
Y1A X1AA RR2A 7 5_545 97.357(14) ?
RR3A X1AA RR2A 5_645 5_545 86.310(13) ?
RR3A X1AA RR2A 6_655 5_545 137.259(7) ?
Y3A X1AA RR2A 7 7 70.068(12) ?
Y3A X1AA RR2A 5_545 7 117.702(10) ?
Y5AA X1AA RR2A 5_645 7 157.374(2) ?
Y5AA X1AA RR2A 6_655 7 126.737(12) ?
Y4A X1AA RR2A 7 7 42.268(7) ?
Y4A X1AA RR2A 5_545 7 90.445(13) ?
Y1A X1AA RR2A 5_545 7 97.357(13) ?
Y1A X1AA RR2A 7 7 46.034(8) ?
RR3A X1AA RR2A 5_645 7 137.259(7) ?
RR3A X1AA RR2A 6_655 7 86.310(13) ?
RR2A X1AA RR2A 5_545 7 69.88(2) ?
Q3B Q1BD Q3B 7 5 89.02(2) ?
Q3B Q1BD Q1B 7 5 176.0620(10) ?
Q3B Q1BD Q1B 5 5 89.91(2) ?
Q3B Q1BD Q1B 7 7 89.91(2) ?
Q3B Q1BD Q1B 5 7 176.1 ?
Q1B Q1BD Q1B 5 7 90.90(2) ?
Q3B Q1BD Q4B 7 5 99.973(14) ?
Q3B Q1BD Q4B 5 5 31.235(5) ?
Q1B Q1BD Q4B 5 5 77.252(14) ?
Q1B Q1BD Q4B 7 5 145.544(5) ?
Q3B Q1BD Q4B 7 7 31.235(5) ?
Q3B Q1BD Q4B 5 7 99.973(15) ?
Q1B Q1BD Q4B 5 7 145.544(5) ?
Q1B Q1BD Q4B 7 7 77.252(14) ?
Q4B Q1BD Q4B 5 7 94.34(2) ?
Q3B Q1BD Q5BB 7 . 90.239(6) ?
Q3B Q1BD Q5BB 5 . 90.239(6) ?
Q1B Q1BD Q5BB 5 . 93.556(5) ?
Q1B Q1BD Q5BB 7 . 93.556(6) ?
Q4B Q1BD Q5BB 5 . 119.087(7) ?
Q4B Q1BD Q5BB 7 . 119.087(7) ?
Q3B Q1BD RQ3B 7 6_655 87.032(12) ?
Q3B Q1BD RQ3B 5 6_655 136.622(5) ?
Q1B Q1BD RQ3B 5 6_655 96.337(12) ?
Q1B Q1BD RQ3B 7 6_655 47.070(6) ?
Q4B Q1BD RQ3B 5 6_655 164.6 ?
Q4B Q1BD RQ3B 7 6_655 98.60(2) ?
Q5BB Q1BD RQ3B . 6_655 46.642(6) ?
Q3B Q1BD RQ3B 7 5 136.622(5) ?
Q3B Q1BD RQ3B 5 5 87.032(12) ?
Q1B Q1BD RQ3B 5 5 47.070(6) ?
Q1B Q1BD RQ3B 7 5 96.337(12) ?
Q4B Q1BD RQ3B 5 5 98.60(2) ?
Q4B Q1BD RQ3B 7 5 164.6 ?
Q5BB Q1BD RQ3B . 5 46.642(6) ?
RQ3B Q1BD RQ3B 6_655 5 67.47(2) ?
Q3B Q1BD RQ2C 7 5 127.453(9) ?
Q3B Q1BD RQ2C 5 5 73.311(13) ?
Q1B Q1BD RQ2C 5 5 48.635(8) ?
Q1B Q1BD RQ2C 7 5 104.432(13) ?
Q4B Q1BD RQ2C 5 5 44.240(8) ?
Q4B Q1BD RQ2C 7 5 102.716(13) ?
Q5BB Q1BD RQ2C . 5 137.276(7) ?
RQ3B Q1BD RQ2C 6_655 5 138.707(6) ?
RQ3B Q1BD RQ2C 5 5 92.416(13) ?
Q3B Q1BD RQ2C 7 7 73.311(13) ?
Q3B Q1BD RQ2C 5 7 127.453(9) ?
Q1B Q1BD RQ2C 5 7 104.432(13) ?
Q1B Q1BD RQ2C 7 7 48.635(9) ?
Q4B Q1BD RQ2C 5 7 102.716(13) ?
Q4B Q1BD RQ2C 7 7 44.241(8) ?
Q5BB Q1BD RQ2C . 7 137.276(7) ?
RQ3B Q1BD RQ2C 6_655 7 92.416(13) ?
RQ3B Q1BD RQ2C 5 7 138.707(6) ?
RQ2C Q1BD RQ2C 5 7 79.37(2) ?
Q3B Q1BD RQ1B 7 7 44.329(7) ?
Q3B Q1BD RQ1B 5 7 90.290(14) ?
Q1B Q1BD RQ1B 5 7 139.478(5) ?
Q1B Q1BD RQ1B 7 7 91.596(14) ?
Q4B Q1BD RQ1B 5 7 118.448(9) ?
Q4B Q1BD RQ1B 7 7 73.904(10) ?
Q5BB Q1BD RQ1B . 7 45.922(5) ?
RQ3B Q1BD RQ1B 6_655 7 58.177(6) ?
RQ3B Q1BD RQ1B 5 7 92.486(9) ?
RQ2C Q1BD RQ1B 5 7 162.6040(10) ?
RQ2C Q1BD RQ1B 7 7 107.34(2) ?
Y1D X1BB Y1D 3_565 1_545 80.86(2) ?
Y1D X1BB Y3D 3_565 1_545 172.6 ?
Y1D X1BB Y3D 1_545 1_545 93.11(2) ?
Y1D X1BB Y3D 3_565 3_565 93.11(2) ?
Y1D X1BB Y3D 1_545 3_565 172.6 ?
Y3D X1BB Y3D 1_545 3_565 92.56(2) ?
Y1D X1BB Y4D 3_565 3_565 80.890(13) ?
Y1D X1BB Y4D 1_545 3_565 141.593(6) ?
Y3D X1BB Y4D 1_545 3_565 101.642(14) ?
Y3D X1BB Y4D 3_565 3_565 32.011(5) ?
Y1D X1BB Y4D 3_565 1_545 141.593(6) ?
Y1D X1BB Y4D 1_545 1_545 80.890(13) ?
Y3D X1BB Y4D 1_545 1_545 32.011(5) ?
Y3D X1BB Y4D 3_565 1_545 101.642(14) ?
Y4D X1BB Y4D 3_565 1_545 93.14(2) ?
Y1D X1BB Y5BC 3_565 2_655 93.558(6) ?
Y1D X1BB Y5BC 1_545 2_655 93.558(6) ?
Y3D X1BB Y5BC 1_545 2_655 91.022(6) ?
Y3D X1BB Y5BC 3_565 2_655 91.022(6) ?
Y4D X1BB Y5BC 3_565 2_655 121.061(7) ?
Y4D X1BB Y5BC 1_545 2_655 121.061(7) ?
Y1D X1BB RR3C 3_565 4_645 92.066(11) ?
Y1D X1BB RR3C 1_545 4_645 47.008(6) ?
Y3D X1BB RR3C 1_545 4_645 86.822(13) ?
Y3D X1BB RR3C 3_565 4_645 138.130(5) ?
Y4D X1BB RR3C 3_565 4_645 166.2 ?
Y4D X1BB RR3C 1_545 4_645 99.63(2) ?
Y5BC X1BB RR3C 2_655 4_645 47.178(6) ?
Y1D X1BB RR3C 3_565 2_665 47.008(6) ?
Y1D X1BB RR3C 1_545 2_665 92.066(11) ?
Y3D X1BB RR3C 1_545 2_665 138.130(5) ?
Y3D X1BB RR3C 3_565 2_665 86.822(13) ?
Y4D X1BB RR3C 3_565 2_665 99.63(2) ?
Y4D X1BB RR3C 1_545 2_665 166.2 ?
Y5BC X1BB RR3C 2_655 2_665 47.178(6) ?
RR3C X1BB RR3C 4_645 2_665 67.22(2) ?
Y1D X1BB RR2B 3_565 3_565 48.821(8) ?
Y1D X1BB RR2B 1_545 3_565 99.402(13) ?
Y3D X1BB RR2B 1_545 3_565 129.001(9) ?
Y3D X1BB RR2B 3_565 3_565 73.352(13) ?
Y4D X1BB RR2B 3_565 3_565 44.475(8) ?
Y4D X1BB RR2B 1_545 3_565 101.928(13) ?
Y5BC X1BB RR2B 2_655 3_565 136.569(7) ?
RR3C X1BB RR2B 4_645 3_565 135.715(6) ?
RR3C X1BB RR2B 2_665 3_565 90.830(12) ?
Y1D X1BB RR2B 3_565 1_545 99.402(13) ?
Y1D X1BB RR2B 1_545 1_545 48.821(8) ?
Y3D X1BB RR2B 1_545 1_545 73.352(13) ?
Y3D X1BB RR2B 3_565 1_545 129.001(9) ?
Y4D X1BB RR2B 3_565 1_545 101.928(13) ?
Y4D X1BB RR2B 1_545 1_545 44.475(8) ?
Y5BC X1BB RR2B 2_655 1_545 136.569(7) ?
RR3C X1BB RR2B 4_645 1_545 90.830(12) ?
RR3C X1BB RR2B 2_665 1_545 135.715(6) ?
RR2B X1BB RR2B 3_565 1_545 78.63(2) ?
Y1D X1BB RR1C 3_565 1_545 139.677(6) ?
Y1D X1BB RR1C 1_545 1_545 94.404(14) ?
Y3D X1BB RR1C 1_545 1_545 44.522(6) ?
Y3D X1BB RR1C 3_565 1_545 92.929(14) ?
Y4D X1BB RR1C 3_565 1_545 120.887(8) ?
Y4D X1BB RR1C 1_545 1_545 75.260(10) ?
Y5BC X1BB RR1C 2_655 1_545 46.503(5) ?
RR3C X1BB RR1C 4_645 1_545 58.574(6) ?
RR3C X1BB RR1C 2_665 1_545 93.658(9) ?
RR2B X1BB RR1C 3_565 1_545 165.3180(10) ?
RR2B X1BB RR1C 1_545 1_545 107.31(2) ?
Y3C X1BC Y3C 1_545 3_565 89.61(2) ?
Y3C X1BC Y1C 1_545 3_565 177.0 ?
Y3C X1BC Y1C 3_565 3_565 91.32(2) ?
Y3C X1BC Y1C 1_545 1_545 91.32(2) ?
Y3C X1BC Y1C 3_565 1_545 177.0 ?
Y1C X1BC Y1C 3_565 1_545 87.61(2) ?
Y3C X1BC Y4C 1_545 1_545 31.251(5) ?
Y3C X1BC Y4C 3_565 1_545 100.875(14) ?
Y1C X1BC Y4C 3_565 1_545 145.743(5) ?
Y1C X1BC Y4C 1_545 1_545 78.545(14) ?
Y3C X1BC Y4C 1_545 3_565 100.875(14) ?
Y3C X1BC Y4C 3_565 3_565 31.251(5) ?
Y1C X1BC Y4C 3_565 3_565 78.545(14) ?
Y1C X1BC Y4C 1_545 3_565 145.743(5) ?
Y4C X1BC Y4C 1_545 3_565 95.54(2) ?
Y3C X1BC Y5BC 1_545 2_655 89.859(7) ?
Y3C X1BC Y5BC 3_565 2_655 89.859(6) ?
Y1C X1BC Y5BC 3_565 2_655 93.010(6) ?
Y1C X1BC Y5BC 1_545 2_655 93.010(6) ?
Y4C X1BC Y5BC 1_545 2_655 118.639(7) ?
Y4C X1BC Y5BC 3_565 2_655 118.639(7) ?
Y3C X1BC RR3C 1_545 2_665 135.923(5) ?
Y3C X1BC RR3C 3_565 2_665 87.204(12) ?
Y1C X1BC RR3C 3_565 2_665 47.011(6) ?
Y1C X1BC RR3C 1_545 2_665 94.115(12) ?
Y4C X1BC RR3C 1_545 2_665 163.4 ?
Y4C X1BC RR3C 3_565 2_665 98.74(2) ?
Y5BC X1BC RR3C 2_655 2_665 46.219(6) ?
Y3C X1BC RR3C 1_545 4_645 87.204(12) ?
Y3C X1BC RR3C 3_565 4_645 135.923(5) ?
Y1C X1BC RR3C 3_565 4_645 94.115(12) ?
Y1C X1BC RR3C 1_545 4_645 47.011(6) ?
Y4C X1BC RR3C 1_545 4_645 98.74(2) ?
Y4C X1BC RR3C 3_565 4_645 163.4 ?
Y5BC X1BC RR3C 2_655 4_645 46.219(6) ?
RR3C X1BC RR3C 2_665 4_645 65.96(2) ?
Y3C X1BC RR2D 1_545 3_565 128.203(9) ?
Y3C X1BC RR2D 3_565 3_565 72.093(13) ?
Y1C X1BC RR2D 3_565 3_565 49.562(8) ?
Y1C X1BC RR2D 1_545 3_565 105.125(13) ?
Y4C X1BC RR2D 1_545 3_565 104.031(13) ?
Y4C X1BC RR2D 3_565 3_565 43.070(8) ?
Y5BC X1BC RR2D 2_655 3_565 136.228(7) ?
RR3C X1BC RR2D 2_665 3_565 92.249(13) ?
RR3C X1BC RR2D 4_645 3_565 138.983(5) ?
Y3C X1BC RR2D 1_545 1_545 72.093(13) ?
Y3C X1BC RR2D 3_565 1_545 128.203(9) ?
Y1C X1BC RR2D 3_565 1_545 105.125(13) ?
Y1C X1BC RR2D 1_545 1_545 49.562(8) ?
Y4C X1BC RR2D 1_545 1_545 43.070(8) ?
Y4C X1BC RR2D 3_565 1_545 104.031(13) ?
Y5BC X1BC RR2D 2_655 1_545 136.228(7) ?
RR3C X1BC RR2D 2_665 1_545 138.983(5) ?
RR3C X1BC RR2D 4_645 1_545 92.249(13) ?
RR2D X1BC RR2D 3_565 1_545 82.14(2) ?
Y3C X1BC RR1D 1_545 1_545 43.675(6) ?
Y3C X1BC RR1D 3_565 1_545 90.501(14) ?
Y1C X1BC RR1D 3_565 1_545 139.163(6) ?
Y1C X1BC RR1D 1_545 1_545 92.149(14) ?
Y4C X1BC RR1D 1_545 1_545 73.205(10) ?
Y4C X1BC RR1D 3_565 1_545 118.702(9) ?
Y5BC X1BC RR1D 2_655 1_545 46.197(5) ?
RR3C X1BC RR1D 2_665 1_545 92.378(9) ?
RR3C X1BC RR1D 4_645 1_545 58.400(6) ?
RR2D X1BC RR1D 3_565 1_545 161.7360(10) ?
RR2D X1BC RR1D 1_545 1_545 105.49(2) ?
Y3D X1AB Y3D 7_554 5_544 89.73(2) ?
Y3D X1AB Y5AC 7_554 6_654 83.575(8) ?
Y3D X1AB Y5AC 5_544 6_654 106.470(8) ?
Y3D X1AB Y5AC 7_554 8_644 106.470(8) ?
Y3D X1AB Y5AC 5_544 8_644 83.575(9) ?
Y5AC X1AB Y5AC 6_654 8_644 32.552(9) ?
Y3D X1AB Y4D 7_554 5_544 94.960(15) ?
Y3D X1AB Y4D 5_544 5_544 30.880(5) ?
Y5AC X1AB Y4D 6_654 5_544 137.277(5) ?
Y5AC X1AB Y4D 8_644 5_544 111.058(11) ?
Y3D X1AB Y4D 7_554 7_554 30.880(5) ?
Y3D X1AB Y4D 5_544 7_554 94.960(15) ?
Y5AC X1AB Y4D 6_654 7_554 111.058(11) ?
Y5AC X1AB Y4D 8_644 7_554 137.277(5) ?
Y4D X1AB Y4D 5_544 7_554 84.07(2) ?
Y3D X1AB Y1D 7_554 5_544 164.599(2) ?
Y3D X1AB Y1D 5_544 5_544 86.27(2) ?
Y5AC X1AB Y1D 6_654 5_544 111.821(6) ?
Y5AC X1AB Y1D 8_644 5_544 87.868(8) ?
Y4D X1AB Y1D 5_544 5_544 74.175(12) ?
Y4D X1AB Y1D 7_554 5_544 134.772(7) ?
Y3D X1AB Y1D 7_554 7_554 86.27(2) ?
Y3D X1AB Y1D 5_544 7_554 164.599(3) ?
Y5AC X1AB Y1D 6_654 7_554 87.868(8) ?
Y5AC X1AB Y1D 8_644 7_554 111.821(6) ?
Y4D X1AB Y1D 5_544 7_554 134.772(7) ?
Y4D X1AB Y1D 7_554 7_554 74.175(12) ?
Y1D X1AB Y1D 5_544 7_554 93.69(2) ?
Y3D X1AB RR3C 7_554 6_654 83.160(15) ?
Y3D X1AB RR3C 5_544 6_654 150.121(5) ?
Y5AC X1AB RR3C 6_654 6_654 43.993(4) ?
Y5AC X1AB RR3C 8_644 6_654 70.876(11) ?
Y4D X1AB RR3C 5_544 6_654 177.7 ?
Y4D X1AB RR3C 7_554 6_654 93.62(2) ?
Y1D X1AB RR3C 5_544 6_654 107.398(12) ?
Y1D X1AB RR3C 7_554 6_654 43.876(7) ?
Y3D X1AB RR3C 7_554 8_644 150.121(5) ?
Y3D X1AB RR3C 5_544 8_644 83.160(15) ?
Y5AC X1AB RR3C 6_654 8_644 70.876(11) ?
Y5AC X1AB RR3C 8_644 8_644 43.993(4) ?
Y4D X1AB RR3C 5_544 8_644 93.62(2) ?
Y4D X1AB RR3C 7_554 8_644 177.7 ?
Y1D X1AB RR3C 5_544 8_644 43.876(7) ?
Y1D X1AB RR3C 7_554 8_644 107.398(12) ?
RR3C X1AB RR3C 6_654 8_644 88.69(2) ?
Y3D X1AB RR2B 7_554 5_544 119.494(10) ?
Y3D X1AB RR2B 5_544 5_544 69.888(12) ?
Y5AC X1AB RR2B 6_654 5_544 156.049(3) ?
Y5AC X1AB RR2B 8_644 5_544 125.568(12) ?
Y4D X1AB RR2B 5_544 5_544 41.988(7) ?
Y4D X1AB RR2B 7_554 5_544 92.893(13) ?
Y1D X1AB RR2B 5_544 5_544 45.296(7) ?
Y1D X1AB RR2B 7_554 5_544 99.283(14) ?
RR3C X1AB RR2B 6_654 5_544 138.116(7) ?
RR3C X1AB RR2B 8_644 5_544 85.176(13) ?
Y3D X1AB RR2B 7_554 7_554 69.888(12) ?
Y3D X1AB RR2B 5_544 7_554 119.494(10) ?
Y5AC X1AB RR2B 6_654 7_554 125.568(12) ?
Y5AC X1AB RR2B 8_644 7_554 156.049(3) ?
Y4D X1AB RR2B 5_544 7_554 92.893(13) ?
Y4D X1AB RR2B 7_554 7_554 41.988(7) ?
Y1D X1AB RR2B 5_544 7_554 99.283(14) ?
Y1D X1AB RR2B 7_554 7_554 45.296(7) ?
RR3C X1AB RR2B 6_654 7_554 85.176(13) ?
RR3C X1AB RR2B 8_644 7_554 138.116(7) ?
RR2B X1AB RR2B 5_544 7_554 72.70(2) ?
Y5AC X1AC Y5AC 8_644 6_654 33.173(9) ?
Y5AC X1AC Y3C 8_644 7_554 107.064(8) ?
Y5AC X1AC Y3C 6_654 7_554 83.666(8) ?
Y5AC X1AC Y3C 8_644 5_544 83.666(9) ?
Y5AC X1AC Y3C 6_654 5_544 107.064(8) ?
Y3C X1AC Y3C 7_554 5_544 90.02(2) ?
Y5AC X1AC Y4C 8_644 7_554 138.116(5) ?
Y5AC X1AC Y4C 6_654 7_554 112.181(11) ?
Y3C X1AC Y4C 7_554 7_554 31.057(5) ?
Y3C X1AC Y4C 5_544 7_554 93.008(15) ?
Y5AC X1AC Y4C 8_644 5_544 112.181(11) ?
Y5AC X1AC Y4C 6_654 5_544 138.116(5) ?
Y3C X1AC Y4C 7_554 5_544 93.008(14) ?
Y3C X1AC Y4C 5_544 5_544 31.057(5) ?
Y4C X1AC Y4C 7_554 5_544 79.99(2) ?
Y5AC X1AC Y1C 8_644 5_544 89.033(9) ?
Y5AC X1AC Y1C 6_654 5_544 112.518(6) ?
Y3C X1AC Y1C 7_554 5_544 163.506(2) ?
Y3C X1AC Y1C 5_544 5_544 88.18(2) ?
Y4C X1AC Y1C 7_554 5_544 132.705(7) ?
Y4C X1AC Y1C 5_544 5_544 77.169(12) ?
Y5AC X1AC Y1C 8_644 7_554 112.518(6) ?
Y5AC X1AC Y1C 6_654 7_554 89.033(9) ?
Y3C X1AC Y1C 7_554 7_554 88.18(2) ?
Y3C X1AC Y1C 5_544 7_554 163.506(3) ?
Y4C X1AC Y1C 7_554 7_554 77.169(12) ?
Y4C X1AC Y1C 5_544 7_554 132.705(7) ?
Y1C X1AC Y1C 5_544 7_554 88.91(2) ?
Y5AC X1AC RR3C 8_644 8_644 43.910(4) ?
Y5AC X1AC RR3C 6_654 8_644 71.025(11) ?
Y3C X1AC RR3C 7_554 8_644 150.765(5) ?
Y3C X1AC RR3C 5_544 8_644 83.877(15) ?
Y4C X1AC RR3C 7_554 8_644 176.1 ?
Y4C X1AC RR3C 5_544 8_644 96.18(2) ?
Y1C X1AC RR3C 5_544 8_644 45.126(7) ?
Y1C X1AC RR3C 7_554 8_644 105.321(12) ?
Y5AC X1AC RR3C 8_644 6_654 71.025(11) ?
Y5AC X1AC RR3C 6_654 6_654 43.910(4) ?
Y3C X1AC RR3C 7_554 6_654 83.877(15) ?
Y3C X1AC RR3C 5_544 6_654 150.765(5) ?
Y4C X1AC RR3C 7_554 6_654 96.18(2) ?
Y4C X1AC RR3C 5_544 6_654 176.1 ?
Y1C X1AC RR3C 5_544 6_654 105.321(12) ?
Y1C X1AC RR3C 7_554 6_654 45.126(7) ?
RR3C X1AC RR3C 8_644 6_654 87.63(2) ?
Y5AC X1AC RR2D 8_644 5_544 127.510(12) ?
Y5AC X1AC RR2D 6_654 5_544 158.788(3) ?
Y3C X1AC RR2D 7_554 5_544 116.779(10) ?
Y3C X1AC RR2D 5_544 5_544 69.480(12) ?
Y4C X1AC RR2D 7_554 5_544 89.016(13) ?
Y4C X1AC RR2D 5_544 5_544 41.821(7) ?
Y1C X1AC RR2D 5_544 5_544 47.568(8) ?
Y1C X1AC RR2D 7_554 5_544 96.810(13) ?
RR3C X1AC RR2D 8_644 5_544 87.763(13) ?
RR3C X1AC RR2D 6_654 5_544 138.177(7) ?
Y5AC X1AC RR2D 8_644 7_554 158.788(2) ?
Y5AC X1AC RR2D 6_654 7_554 127.511(12) ?
Y3C X1AC RR2D 7_554 7_554 69.480(11) ?
Y3C X1AC RR2D 5_544 7_554 116.779(10) ?
Y4C X1AC RR2D 7_554 7_554 41.821(6) ?
Y4C X1AC RR2D 5_544 7_554 89.016(13) ?
Y1C X1AC RR2D 5_544 7_554 96.810(13) ?
Y1C X1AC RR2D 7_554 7_554 47.568(7) ?
RR3C X1AC RR2D 8_644 7_554 138.177(6) ?
RR3C X1AC RR2D 6_654 7_554 87.763(13) ?
RR2D X1AC RR2D 5_544 7_554 68.99(2) ?
Y4D X2AA Y4D 7_554 5_544 91.02(2) ?
Y4D X2AA Y3A 7_554 3_565 141.284(6) ?
Y4D X2AA Y3A 5_544 3_565 77.797(13) ?
Y4D X2AA Y3A 7_554 1_545 77.797(14) ?
Y4D X2AA Y3A 5_544 1_545 141.284(6) ?
Y3A X2AA Y3A 3_565 1_545 88.05(2) ?
Y4D X2AA Y2A 7_554 3_565 143.047(7) ?
Y4D X2AA Y2A 5_544 3_565 81.771(14) ?
Y3A X2AA Y2A 3_565 3_565 72.513(12) ?
Y3A X2AA Y2A 1_545 3_565 128.131(8) ?
Y4D X2AA Y2A 7_554 1_545 81.771(14) ?
Y4D X2AA Y2A 5_544 1_545 143.047(7) ?
Y3A X2AA Y2A 3_565 1_545 128.131(8) ?
Y3A X2AA Y2A 1_545 1_545 72.513(12) ?
Y2A X2AA Y2A 3_565 1_545 82.66(2) ?
Y4D X2AA RR2A 7_554 7_554 47.515(6) ?
Y4D X2AA RR2A 5_544 7_554 100.718(12) ?
Y3A X2AA RR2A 3_565 7_554 170.6240(10) ?
Y3A X2AA RR2A 1_545 7_554 98.48(2) ?
Y2A X2AA RR2A 3_565 7_554 98.125(12) ?
Y2A X2AA RR2A 1_545 7_554 49.002(7) ?
Y4D X2AA RR2A 7_554 5_544 100.718(12) ?
Y4D X2AA RR2A 5_544 5_544 47.515(6) ?
Y3A X2AA RR2A 3_565 5_544 98.48(2) ?
Y3A X2AA RR2A 1_545 5_544 170.6240(10) ?
Y2A X2AA RR2A 3_565 5_544 49.002(6) ?
Y2A X2AA RR2A 1_545 5_544 98.125(12) ?
RR2A X2AA RR2A 7_554 5_544 74.27(2) ?
Y4D X2AA RR2B 7_554 7_554 43.636(8) ?
Y4D X2AA RR2B 5_544 7_554 98.338(14) ?
Y3A X2AA RR2B 3_565 7_554 100.883(13) ?
Y3A X2AA RR2B 1_545 7_554 48.888(8) ?
Y2A X2AA RR2B 3_565 7_554 173.3 ?
Y2A X2AA RR2B 1_545 7_554 100.89(2) ?
RR2A X2AA RR2B 7_554 7_554 88.488(13) ?
RR2A X2AA RR2B 5_544 7_554 135.136(6) ?
Y4D X2AA RR2B 7_554 5_544 98.338(14) ?
Y4D X2AA RR2B 5_544 5_544 43.636(8) ?
Y3A X2AA RR2B 3_565 5_544 48.888(7) ?
Y3A X2AA RR2B 1_545 5_544 100.883(13) ?
Y2A X2AA RR2B 3_565 5_544 100.89(2) ?
Y2A X2AA RR2B 1_545 5_544 173.3 ?
RR2A X2AA RR2B 7_554 5_544 135.136(7) ?
RR2A X2AA RR2B 5_544 5_544 88.488(13) ?
RR2B X2AA RR2B 7_554 5_544 75.02(2) ?
Y4D X2AA RR1A 7_554 3_565 166.0 ?
Y4D X2AA RR1A 5_544 3_565 102.93(2) ?
Y3A X2AA RR1A 3_565 3_565 43.648(5) ?
Y3A X2AA RR1A 1_545 3_565 90.200(12) ?
Y2A X2AA RR1A 3_565 3_565 43.103(7) ?
Y2A X2AA RR1A 1_545 3_565 87.752(13) ?
RR2A X2AA RR1A 7_554 3_565 129.087(5) ?
RR2A X2AA RR1A 5_544 3_565 89.938(11) ?
RR2B X2AA RR1A 7_554 3_565 130.847(8) ?
RR2B X2AA RR1A 5_544 3_565 90.976(13) ?
Y4D X2AA RR1A 7_554 1_545 102.93(2) ?
Y4D X2AA RR1A 5_544 1_545 166.0 ?
Y3A X2AA RR1A 3_565 1_545 90.200(12) ?
Y3A X2AA RR1A 1_545 1_545 43.648(5) ?
Y2A X2AA RR1A 3_565 1_545 87.751(13) ?
Y2A X2AA RR1A 1_545 1_545 43.103(7) ?
RR2A X2AA RR1A 7_554 1_545 89.938(11) ?
RR2A X2AA RR1A 5_544 1_545 129.087(6) ?
RR2B X2AA RR1A 7_554 1_545 90.976(12) ?
RR2B X2AA RR1A 5_544 1_545 130.847(8) ?
RR1A X2AA RR1A 3_565 1_545 63.079(15) ?
Y3A X2BA Y3A 5_545 7 89.23(2) ?
Y3A X2BA Y2A 5_545 5_545 73.447(13) ?
Y3A X2BA Y2A 7 5_545 134.943(7) ?
Y3A X2BA Y2A 5_545 7 134.943(7) ?
Y3A X2BA Y2A 7 7 73.447(13) ?
Y2A X2BA Y2A 5_545 7 89.77(2) ?
Y3A X2BA Y4D 5_545 1_545 137.077(7) ?
Y3A X2BA Y4D 7 1_545 75.832(13) ?
Y2A X2BA Y4D 5_545 1_545 142.753(8) ?
Y2A X2BA Y4D 7 1_545 79.300(14) ?
Y3A X2BA Y4D 5_545 3_565 75.832(13) ?
Y3A X2BA Y4D 7 3_565 137.077(6) ?
Y2A X2BA Y4D 5_545 3_565 79.300(14) ?
Y2A X2BA Y4D 7 3_565 142.753(8) ?
Y4D X2BA Y4D 1_545 3_565 88.14(2) ?
Y3A X2BA RR2A 5_545 1_545 174.5 ?
Y3A X2BA RR2A 7 1_545 96.24(2) ?
Y2A X2BA RR2A 5_545 1_545 102.550(13) ?
Y2A X2BA RR2A 7 1_545 47.652(7) ?
Y4D X2BA RR2A 1_545 1_545 45.084(6) ?
Y4D X2BA RR2A 3_565 1_545 99.906(13) ?
Y3A X2BA RR2A 5_545 3_565 96.24(2) ?
Y3A X2BA RR2A 7 3_565 174.5 ?
Y2A X2BA RR2A 5_545 3_565 47.652(7) ?
Y2A X2BA RR2A 7 3_565 102.550(13) ?
Y4D X2BA RR2A 1_545 3_565 99.906(13) ?
Y4D X2BA RR2A 3_565 3_565 45.084(6) ?
RR2A X2BA RR2A 1_545 3_565 78.28(2) ?
Y3A X2BA RR2B 5_545 1_545 99.394(13) ?
Y3A X2BA RR2B 7 1_545 47.789(7) ?
Y2A X2BA RR2B 5_545 1_545 171.5 ?
Y2A X2BA RR2B 7 1_545 98.62(2) ?
Y4D X2BA RR2B 1_545 1_545 41.741(7) ?
Y4D X2BA RR2B 3_565 1_545 94.636(14) ?
RR2A X2BA RR2B 1_545 1_545 84.273(12) ?
RR2A X2BA RR2B 3_565 1_545 130.597(7) ?
Y3A X2BA RR2B 5_545 3_565 47.789(7) ?
Y3A X2BA RR2B 7 3_565 99.394(13) ?
Y2A X2BA RR2B 5_545 3_565 98.62(2) ?
Y2A X2BA RR2B 7 3_565 171.5 ?
Y4D X2BA RR2B 1_545 3_565 94.636(14) ?
Y4D X2BA RR2B 3_565 3_565 41.741(7) ?
RR2A X2BA RR2B 1_545 3_565 130.597(7) ?
RR2A X2BA RR2B 3_565 3_565 84.273(12) ?
RR2B X2BA RR2B 1_545 3_565 72.95(2) ?
Y3A X2BA RR1A 5_545 5_545 41.520(6) ?
Y3A X2BA RR1A 7 5_545 100.051(13) ?
Y2A X2BA RR1A 5_545 5_545 41.042(8) ?
Y2A X2BA RR1A 7 5_545 99.988(13) ?
Y4D X2BA RR1A 1_545 5_545 175.9 ?
Y4D X2BA RR1A 3_565 5_545 94.77(2) ?
RR2A X2BA RR1A 1_545 5_545 136.814(5) ?
RR2A X2BA RR1A 3_565 5_545 84.225(13) ?
RR2B X2BA RR1A 1_545 5_545 134.851(7) ?
RR2B X2BA RR1A 3_565 5_545 85.630(13) ?
Y3A X2BA RR1A 5_545 7 100.051(13) ?
Y3A X2BA RR1A 7 7 41.520(6) ?
Y2A X2BA RR1A 5_545 7 99.988(14) ?
Y2A X2BA RR1A 7 7 41.042(8) ?
Y4D X2BA RR1A 1_545 7 94.77(2) ?
Y4D X2BA RR1A 3_565 7 175.9 ?
RR2A X2BA RR1A 1_545 7 84.225(13) ?
RR2A X2BA RR1A 3_565 7 136.814(5) ?
RR2B X2BA RR1A 1_545 7 85.630(13) ?
RR2B X2BA RR1A 3_565 7 134.851(7) ?
RR1A X2BA RR1A 5_545 7 82.18(2) ?
Y2D X2AB Y2D 7 5_545 83.03(2) ?
Y2D X2AB Y4A 7 5_545 141.876(7) ?
Y2D X2AB Y4A 5_545 5_545 83.675(14) ?
Y2D X2AB Y4A 7 7 83.675(14) ?
Y2D X2AB Y4A 5_545 7 141.876(7) ?
Y4A X2AB Y4A 5_545 7 85.15(2) ?
Y2D X2AB Y3D 7 5_545 132.548(7) ?
Y2D X2AB Y3D 5_545 5_545 75.352(13) ?
Y4A X2AB Y3D 5_545 5_545 77.231(13) ?
Y4A X2AB Y3D 7 5_545 136.663(6) ?
Y2D X2AB Y3D 7 7 75.352(13) ?
Y2D X2AB Y3D 5_545 7 132.548(7) ?
Y4A X2AB Y3D 5_545 7 136.663(6) ?
Y4A X2AB Y3D 7 7 77.231(13) ?
Y3D X2AB Y3D 5_545 7 88.99(2) ?
Y2D X2AB RR2B 7 1_545 49.765(7) ?
Y2D X2AB RR2B 5_545 1_545 99.978(12) ?
Y4A X2AB RR2B 5_545 1_545 98.158(12) ?
Y4A X2AB RR2B 7 1_545 46.030(6) ?
Y3D X2AB RR2B 5_545 1_545 173.7 ?
Y3D X2AB RR2B 7 1_545 97.33(2) ?
Y2D X2AB RR2B 7 3_565 99.978(12) ?
Y2D X2AB RR2B 5_545 3_565 49.765(7) ?
Y4A X2AB RR2B 5_545 3_565 46.030(6) ?
Y4A X2AB RR2B 7 3_565 98.158(12) ?
Y3D X2AB RR2B 5_545 3_565 97.33(2) ?
Y3D X2AB RR2B 7 3_565 173.7 ?
RR2B X2AB RR2B 1_545 3_565 76.34(2) ?
Y2D X2AB RR2A 7 5_545 173.2 ?
Y2D X2AB RR2A 5_545 5_545 103.34(2) ?
Y4A X2AB RR2A 5_545 5_545 42.794(7) ?
Y4A X2AB RR2A 7 5_545 92.535(14) ?
Y3D X2AB RR2A 5_545 5_545 48.596(7) ?
Y3D X2AB RR2A 7 5_545 98.317(12) ?
RR2B X2AB RR2A 1_545 5_545 130.041(7) ?
RR2B X2AB RR2A 3_565 5_545 86.139(12) ?
Y2D X2AB RR2A 7 7 103.34(2) ?
Y2D X2AB RR2A 5_545 7 173.2 ?
Y4A X2AB RR2A 5_545 7 92.535(13) ?
Y4A X2AB RR2A 7 7 42.794(7) ?
Y3D X2AB RR2A 5_545 7 98.317(12) ?
Y3D X2AB RR2A 7 7 48.596(7) ?
RR2B X2AB RR2A 1_545 7 86.139(12) ?
RR2B X2AB RR2A 3_565 7 130.041(7) ?
RR2A X2AB RR2A 5_545 7 70.20(2) ?
Y2D X2AB RR1C 7 7 41.264(7) ?
Y2D X2AB RR1C 5_545 7 96.660(14) ?
Y4A X2AB RR1C 5_545 7 176.8 ?
Y4A X2AB RR1C 7 7 96.47(2) ?
Y3D X2AB RR1C 5_545 7 99.731(13) ?
Y3D X2AB RR1C 7 7 41.543(6) ?
RR2B X2AB RR1C 1_545 7 84.953(13) ?
RR2B X2AB RR1C 3_565 7 136.137(5) ?
RR2A X2AB RR1C 5_545 7 134.189(8) ?
RR2A X2AB RR1C 7 7 86.808(13) ?
Y2D X2AB RR1C 7 5_545 96.660(13) ?
Y2D X2AB RR1C 5_545 5_545 41.264(7) ?
Y4A X2AB RR1C 5_545 5_545 96.47(2) ?
Y4A X2AB RR1C 7 5_545 176.8 ?
Y3D X2AB RR1C 5_545 5_545 41.543(6) ?
Y3D X2AB RR1C 7 5_545 99.731(13) ?
RR2B X2AB RR1C 1_545 5_545 136.137(5) ?
RR2B X2AB RR1C 3_565 5_545 84.953(13) ?
RR2A X2AB RR1C 5_545 5_545 86.808(13) ?
RR2A X2AB RR1C 7 5_545 134.189(8) ?
RR1C X2AB RR1C 7 5_545 81.77(2) ?
Y4A X2BB Y4A 3_565 1_545 94.66(2) ?
Y4A X2BB Y3D 3_565 3_565 76.200(13) ?
Y4A X2BB Y3D 1_545 3_565 141.121(6) ?
Y4A X2BB Y3D 3_565 1_545 141.121(6) ?
Y4A X2BB Y3D 1_545 1_545 76.200(13) ?
Y3D X2BB Y3D 3_565 1_545 87.51(2) ?
Y4A X2BB Y2D 3_565 1_545 145.532(7) ?
Y4A X2BB Y2D 1_545 1_545 78.863(15) ?
Y3D X2BB Y2D 3_565 1_545 128.714(8) ?
Y3D X2BB Y2D 1_545 1_545 70.628(12) ?
Y4A X2BB Y2D 3_565 3_565 78.863(15) ?
Y4A X2BB Y2D 1_545 3_565 145.532(7) ?
Y3D X2BB Y2D 3_565 3_565 70.628(12) ?
Y3D X2BB Y2D 1_545 3_565 128.714(8) ?
Y2D X2BB Y2D 1_545 3_565 87.57(2) ?
Y4A X2BB RR2B 3_565 7_554 103.139(12) ?
Y4A X2BB RR2B 1_545 7_554 46.595(6) ?
Y3D X2BB RR2B 3_565 7_554 172.1 ?
Y3D X2BB RR2B 1_545 7_554 97.49(2) ?
Y2D X2BB RR2B 1_545 7_554 48.572(7) ?
Y2D X2BB RR2B 3_565 7_554 101.475(12) ?
Y4A X2BB RR2B 3_565 5_544 46.595(6) ?
Y4A X2BB RR2B 1_545 5_544 103.139(12) ?
Y3D X2BB RR2B 3_565 5_544 97.49(2) ?
Y3D X2BB RR2B 1_545 5_544 172.1 ?
Y2D X2BB RR2B 1_545 5_544 101.475(12) ?
Y2D X2BB RR2B 3_565 5_544 48.572(7) ?
RR2B X2BB RR2B 7_554 5_544 76.90(2) ?
Y4A X2BB RR1C 3_565 1_545 164.1 ?
Y4A X2BB RR1C 1_545 1_545 101.05(2) ?
Y3D X2BB RR1C 3_565 1_545 90.062(12) ?
Y3D X2BB RR1C 1_545 1_545 43.654(5) ?
Y2D X2BB RR1C 1_545 1_545 42.400(7) ?
Y2D X2BB RR1C 3_565 1_545 89.230(13) ?
RR2B X2BB RR1C 7_554 1_545 89.369(11) ?
RR2B X2BB RR1C 5_544 1_545 129.831(6) ?
Y4A X2BB RR1C 3_565 3_565 101.05(2) ?
Y4A X2BB RR1C 1_545 3_565 164.1 ?
Y3D X2BB RR1C 3_565 3_565 43.654(4) ?
Y3D X2BB RR1C 1_545 3_565 90.062(12) ?
Y2D X2BB RR1C 1_545 3_565 89.230(13) ?
Y2D X2BB RR1C 3_565 3_565 42.400(7) ?
RR2B X2BB RR1C 7_554 3_565 129.831(5) ?
RR2B X2BB RR1C 5_544 3_565 89.369(11) ?
RR1C X2BB RR1C 1_545 3_565 63.184(15) ?
Y4A X2BB RR2A 3_565 3_565 42.510(8) ?
Y4A X2BB RR2A 1_545 3_565 100.379(13) ?
Y3D X2BB RR2A 3_565 3_565 48.061(7) ?
Y3D X2BB RR2A 1_545 3_565 101.214(13) ?
Y2D X2BB RR2A 1_545 3_565 171.8 ?
Y2D X2BB RR2A 3_565 3_565 97.27(2) ?
RR2B X2BB RR2A 7_554 3_565 135.873(6) ?
RR2B X2BB RR2A 5_544 3_565 86.675(13) ?
RR1C X2BB RR2A 1_545 3_565 130.686(8) ?
RR1C X2BB RR2A 3_565 3_565 89.905(12) ?
Y4A X2BB RR2A 3_565 1_545 100.379(13) ?
Y4A X2BB RR2A 1_545 1_545 42.510(8) ?
Y3D X2BB RR2A 3_565 1_545 101.214(13) ?
Y3D X2BB RR2A 1_545 1_545 48.062(7) ?
Y2D X2BB RR2A 1_545 1_545 97.27(2) ?
Y2D X2BB RR2A 3_565 1_545 171.8 ?
RR2B X2BB RR2A 7_554 1_545 86.675(13) ?
RR2B X2BB RR2A 5_544 1_545 135.873(6) ?
RR1C X2BB RR2A 1_545 1_545 89.905(12) ?
RR1C X2BB RR2A 3_565 1_545 130.686(8) ?
RR2A X2BB RR2A 3_565 1_545 77.19(2) ?
Q4B X2BC Q4B 5_545 7 83.78(2) ?
Q4B X2BC Y3C 5_545 5_545 135.768(6) ?
Q4B X2BC Y3C 7 5_545 76.937(13) ?
Q4B X2BC Y3C 5_545 7 76.937(13) ?
Q4B X2BC Y3C 7 7 135.768(6) ?
Y3C X2BC Y3C 5_545 7 89.79(2) ?
Q4B X2BC Y2C 5_545 5_545 142.632(7) ?
Q4B X2BC Y2C 7 5_545 81.112(14) ?
Y3C X2BC Y2C 5_545 5_545 72.880(13) ?
Y3C X2BC Y2C 7 5_545 135.162(7) ?
Q4B X2BC Y2C 5_545 7 81.112(15) ?
Q4B X2BC Y2C 7 7 142.632(7) ?
Y3C X2BC Y2C 5_545 7 135.163(8) ?
Y3C X2BC Y2C 7 7 72.880(13) ?
Y2C X2BC Y2C 5_545 7 90.61(2) ?
Q4B X2BC RR2D 5_545 1_545 44.759(6) ?
Q4B X2BC RR2D 7 1_545 97.695(12) ?
Y3C X2BC RR2D 5_545 1_545 174.1 ?
Y3C X2BC RR2D 7 1_545 95.88(2) ?
Y2C X2BC RR2D 5_545 1_545 104.004(13) ?
Y2C X2BC RR2D 7 1_545 48.962(7) ?
Q4B X2BC RR2D 5_545 3_565 97.695(13) ?
Q4B X2BC RR2D 7 3_565 44.759(6) ?
Y3C X2BC RR2D 5_545 3_565 95.88(2) ?
Y3C X2BC RR2D 7 3_565 174.1 ?
Y2C X2BC RR2D 5_545 3_565 48.962(7) ?
Y2C X2BC RR2D 7 3_565 104.004(13) ?
RR2D X2BC RR2D 1_545 3_565 78.40(2) ?
Q4B X2BC RQ2C 5_545 5_545 42.260(7) ?
Q4B X2BC RQ2C 7 5_545 92.906(13) ?
Y3C X2BC RQ2C 5_545 5_545 99.030(13) ?
Y3C X2BC RQ2C 7 5_545 47.234(7) ?
Y2C X2BC RQ2C 5_545 5_545 170.8 ?
Y2C X2BC RQ2C 7 5_545 98.35(2) ?
RR2D X2BC RQ2C 1_545 5_545 83.646(12) ?
RR2D X2BC RQ2C 3_565 5_545 129.633(6) ?
Q4B X2BC RQ2C 5_545 7 92.906(13) ?
Q4B X2BC RQ2C 7 7 42.260(7) ?
Y3C X2BC RQ2C 5_545 7 47.234(7) ?
Y3C X2BC RQ2C 7 7 99.030(13) ?
Y2C X2BC RQ2C 5_545 7 98.35(2) ?
Y2C X2BC RQ2C 7 7 170.8 ?
RR2D X2BC RQ2C 1_545 7 129.633(6) ?
RR2D X2BC RQ2C 3_565 7 83.646(12) ?
RQ2C X2BC RQ2C 5_545 7 72.62(2) ?
Q4B X2BC RR1D 5_545 5_545 176.4 ?
Q4B X2BC RR1D 7 5_545 96.55(2) ?
Y3C X2BC RR1D 5_545 5_545 41.180(6) ?
Y3C X2BC RR1D 7 5_545 100.478(13) ?
Y2C X2BC RR1D 5_545 5_545 40.814(8) ?
Y2C X2BC RR1D 7 5_545 100.622(14) ?
RR2D X2BC RR1D 1_545 5_545 138.550(6) ?
RR2D X2BC RR1D 3_565 5_545 84.995(13) ?
RQ2C X2BC RR1D 5_545 5_545 134.146(8) ?
RQ2C X2BC RR1D 7 5_545 84.977(13) ?
Q4B X2BC RR1D 5_545 7 96.55(2) ?
Q4B X2BC RR1D 7 7 176.4 ?
Y3C X2BC RR1D 5_545 7 100.478(13) ?
Y3C X2BC RR1D 7 7 41.180(6) ?
Y2C X2BC RR1D 5_545 7 100.621(14) ?
Y2C X2BC RR1D 7 7 40.814(8) ?
RR2D X2BC RR1D 1_545 7 84.995(13) ?
RR2D X2BC RR1D 3_565 7 138.550(6) ?
RQ2C X2BC RR1D 5_545 7 84.977(13) ?
RQ2C X2BC RR1D 7 7 134.146(8) ?
RR1D X2BC RR1D 5_545 7 82.90(2) ?
Q4B X2AC Q4B 3 . 96.24(2) ?
Q4B X2AC Y3C 3 3_565 141.745(6) ?
Q4B X2AC Y3C . 3_565 76.151(13) ?
Q4B X2AC Y3C 3 1_545 76.151(14) ?
Q4B X2AC Y3C . 1_545 141.745(6) ?
Y3C X2AC Y3C 3_565 1_545 86.96(2) ?
Q4B X2AC Y2C 3 3_565 143.437(7) ?
Q4B X2AC Y2C . 3_565 80.953(14) ?
Y3C X2AC Y2C 3_565 3_565 73.320(12) ?
Y3C X2AC Y2C 1_545 3_565 126.913(8) ?
Q4B X2AC Y2C 3 1_545 80.953(14) ?
Q4B X2AC Y2C . 1_545 143.437(7) ?
Y3C X2AC Y2C 3_565 1_545 126.913(8) ?
Y3C X2AC Y2C 1_545 1_545 73.320(12) ?
Y2C X2AC Y2C 3_565 1_545 80.33(2) ?
Q4B X2AC RR2D 3 7_554 46.422(6) ?
Q4B X2AC RR2D . 7_554 101.504(12) ?
Y3C X2AC RR2D 3_565 7_554 171.3 ?
Y3C X2AC RR2D 1_545 7_554 99.62(2) ?
Y2C X2AC RR2D 3_565 7_554 98.073(12) ?
Y2C X2AC RR2D 1_545 7_554 50.985(6) ?
Q4B X2AC RR2D 3 5_544 101.504(12) ?
Q4B X2AC RR2D . 5_544 46.422(6) ?
Y3C X2AC RR2D 3_565 5_544 99.62(2) ?
Y3C X2AC RR2D 1_545 5_544 171.3 ?
Y2C X2AC RR2D 3_565 5_544 50.985(7) ?
Y2C X2AC RR2D 1_545 5_544 98.073(12) ?
RR2D X2AC RR2D 7_554 5_544 73.29(2) ?
Q4B X2AC RQ2C 3 . 100.865(14) ?
Q4B X2AC RQ2C . . 43.273(8) ?
Y3C X2AC RQ2C 3_565 . 48.403(8) ?
Y3C X2AC RQ2C 1_545 . 100.557(13) ?
Y2C X2AC RQ2C 3_565 . 101.46(2) ?
Y2C X2AC RQ2C 1_545 . 173.1090(10) ?
RR2D X2AC RQ2C 7_554 . 134.576(6) ?
RR2D X2AC RQ2C 5_544 . 88.113(13) ?
Q4B X2AC RQ2C 3 3 43.273(8) ?
Q4B X2AC RQ2C . 3 100.865(13) ?
Y3C X2AC RQ2C 3_565 3 100.556(13) ?
Y3C X2AC RQ2C 1_545 3 48.403(7) ?
Y2C X2AC RQ2C 3_565 3 173.1090(10) ?
Y2C X2AC RQ2C 1_545 3 101.46(2) ?
RR2D X2AC RQ2C 7_554 3 88.113(13) ?
RR2D X2AC RQ2C 5_544 3 134.576(6) ?
RQ2C X2AC RQ2C . 3 75.98(2) ?
Q4B X2AC RR1D 3 3_565 163.2 ?
Q4B X2AC RR1D . 3_565 100.48(2) ?
Y3C X2AC RR1D 3_565 3_565 43.480(4) ?
Y3C X2AC RR1D 1_545 3_565 89.483(12) ?
Y2C X2AC RR1D 3_565 3_565 43.080(7) ?
Y2C X2AC RR1D 1_545 3_565 86.636(13) ?
RR2D X2AC RR1D 7_554 3_565 130.229(5) ?
RR2D X2AC RR1D 5_544 3_565 91.390(11) ?
RQ2C X2AC RR1D . 3_565 90.197(12) ?
RQ2C X2AC RR1D 3 3_565 130.126(8) ?
Q4B X2AC RR1D 3 1_545 100.48(2) ?
Q4B X2AC RR1D . 1_545 163.2 ?
Y3C X2AC RR1D 3_565 1_545 89.483(12) ?
Y3C X2AC RR1D 1_545 1_545 43.480(5) ?
Y2C X2AC RR1D 3_565 1_545 86.636(13) ?
Y2C X2AC RR1D 1_545 1_545 43.080(7) ?
RR2D X2AC RR1D 7_554 1_545 91.390(11) ?
RR2D X2AC RR1D 5_544 1_545 130.229(5) ?
RQ2C X2AC RR1D . 1_545 130.126(8) ?
RQ2C X2AC RR1D 3 1_545 90.197(12) ?
RR1D X2AC RR1D 3_565 1_545 62.761(15) ?
Y4C Q2AD Y4C . 3_565 87.36(2) ?
Y4C Q2AD Q3B . 5 78.877(13) ?
Y4C Q2AD Q3B 3_565 5 138.979(6) ?
Y4C Q2AD Q3B . 7 138.979(6) ?
Y4C Q2AD Q3B 3_565 7 78.877(13) ?
Q3B Q2AD Q3B 5 7 86.61(2) ?
Y4C Q2AD Q2B . 7 143.710(7) ?
Y4C Q2AD Q2B 3_565 7 83.016(14) ?
Q3B Q2AD Q2B 5 7 128.891(8) ?
Q3B Q2AD Q2B 7 7 72.936(12) ?
Y4C Q2AD Q2B . 5 83.016(14) ?
Y4C Q2AD Q2B 3_565 5 143.710(7) ?
Q3B Q2AD Q2B 5 5 72.936(12) ?
Q3B Q2AD Q2B 7 5 128.890(8) ?
Q2B Q2AD Q2B 7 5 84.38(2) ?
Y4C Q2AD RR2D . . 44.296(8) ?
Y4C Q2AD RR2D 3_565 . 95.975(13) ?
Q3B Q2AD RR2D 5 . 48.364(7) ?
Q3B Q2AD RR2D 7 . 98.617(13) ?
Q2B Q2AD RR2D 7 . 171.5 ?
Q2B Q2AD RR2D 5 . 101.06(2) ?
Y4C Q2AD RR2D . 3_565 95.975(13) ?
Y4C Q2AD RR2D 3_565 3_565 44.296(8) ?
Q3B Q2AD RR2D 5 3_565 98.617(13) ?
Q3B Q2AD RR2D 7 3_565 48.364(7) ?
Q2B Q2AD RR2D 7 3_565 101.06(2) ?
Q2B Q2AD RR2D 5 3_565 171.5 ?
RR2D Q2AD RR2D . 3_565 72.82(2) ?
Y4C Q2AD RQ2C . . 100.203(12) ?
Y4C Q2AD RQ2C 3_565 . 47.109(6) ?
Q3B Q2AD RQ2C 5 . 173.4 ?
Q3B Q2AD RQ2C 7 . 98.13(2) ?
Q2B Q2AD RQ2C 7 . 49.251(7) ?
Q2B Q2AD RQ2C 5 . 100.448(12) ?
RR2D Q2AD RQ2C . . 134.612(6) ?
RR2D Q2AD RQ2C 3_565 . 88.001(13) ?
Y4C Q2AD RQ2C . 3_565 47.109(6) ?
Y4C Q2AD RQ2C 3_565 3_565 100.203(12) ?
Q3B Q2AD RQ2C 5 3_565 98.13(2) ?
Q3B Q2AD RQ2C 7 3_565 173.4 ?
Q2B Q2AD RQ2C 7 3_565 100.448(12) ?
Q2B Q2AD RQ2C 5 3_565 49.251(7) ?
RR2D Q2AD RQ2C . 3_565 88.001(13) ?
RR2D Q2AD RQ2C 3_565 3_565 134.612(6) ?
RQ2C Q2AD RQ2C . 3_565 76.78(2) ?
Y4C Q2AD RQ1B . 7 167.3300(10) ?
Y4C Q2AD RQ1B 3_565 7 105.04(2) ?
Q3B Q2AD RQ1B 5 7 89.802(12) ?
Q3B Q2AD RQ1B 7 7 44.375(5) ?
Q2B Q2AD RQ1B 7 7 43.388(7) ?
Q2B Q2AD RQ1B 5 7 88.267(13) ?
RR2D Q2AD RQ1B . 7 129.653(8) ?
RR2D Q2AD RQ1B 3_565 7 91.294(12) ?
RQ2C Q2AD RQ1B . 7 90.384(11) ?
RQ2C Q2AD RQ1B 3_565 7 130.596(6) ?
Y4C Q2AD RQ1B . 5 105.04(2) ?
Y4C Q2AD RQ1B 3_565 5 167.3 ?
Q3B Q2AD RQ1B 5 5 44.375(5) ?
Q3B Q2AD RQ1B 7 5 89.802(12) ?
Q2B Q2AD RQ1B 7 5 88.267(13) ?
Q2B Q2AD RQ1B 5 5 43.388(7) ?
RR2D Q2AD RQ1B . 5 91.294(12) ?
RR2D Q2AD RQ1B 3_565 5 129.653(8) ?
RQ2C Q2AD RQ1B . 5 130.596(6) ?
RQ2C Q2AD RQ1B 3_565 5 90.384(11) ?
RQ1B Q2AD RQ1B 7 5 62.468(15) ?
Q3B Q2BD Q3B 3_565 . 90.09(2) ?
Q3B Q2BD Q2B 3_565 . 134.553(7) ?
Q3B Q2BD Q2B . . 73.645(13) ?
Q3B Q2BD Q2B 3_565 3_565 73.645(13) ?
Q3B Q2BD Q2B . 3_565 134.552(7) ?
Q2B Q2BD Q2B . 3_565 88.00(2) ?
Q3B Q2BD Y4C 3_565 7_564 73.919(13) ?
Q3B Q2BD Y4C . 7_564 137.592(7) ?
Q2B Q2BD Y4C . 7_564 143.559(7) ?
Q2B Q2BD Y4C 3_565 7_564 78.915(14) ?
Q3B Q2BD Y4C 3_565 5_544 137.592(7) ?
Q3B Q2BD Y4C . 5_544 73.919(13) ?
Q2B Q2BD Y4C . 5_544 78.915(14) ?
Q2B Q2BD Y4C 3_565 5_544 143.559(7) ?
Y4C Q2BD Y4C 7_564 5_544 91.68(2) ?
Q3B Q2BD RQ2C 3_565 7_554 173.0 ?
Q3B Q2BD RQ2C . 7_554 96.90(2) ?
Q2B Q2BD RQ2C . 7_554 49.141(7) ?
Q2B Q2BD RQ2C 3_565 7_554 101.665(12) ?
Y4C Q2BD RQ2C 7_564 7_554 100.234(12) ?
Y4C Q2BD RQ2C 5_544 7_554 45.027(6) ?
Q3B Q2BD RQ2C 3_565 5_554 96.90(2) ?
Q3B Q2BD RQ2C . 5_554 173.0 ?
Q2B Q2BD RQ2C . 5_554 101.665(12) ?
Q2B Q2BD RQ2C 3_565 5_554 49.141(7) ?
Y4C Q2BD RQ2C 7_564 5_554 45.027(6) ?
Y4C Q2BD RQ2C 5_544 5_554 100.234(13) ?
RQ2C Q2BD RQ2C 7_554 5_554 76.11(2) ?
Q3B Q2BD RR2D 3_565 7_564 46.003(7) ?
Q3B Q2BD RR2D . 7_564 100.664(13) ?
Q2B Q2BD RR2D . 7_564 174.0 ?
Q2B Q2BD RR2D 3_565 7_564 97.53(2) ?
Y4C Q2BD RR2D 7_564 7_564 40.873(7) ?
Y4C Q2BD RR2D 5_544 7_564 97.796(14) ?
RQ2C Q2BD RR2D 7_554 7_564 131.190(7) ?
RQ2C Q2BD RR2D 5_554 7_564 83.818(13) ?
Q3B Q2BD RR2D 3_565 5_544 100.664(13) ?
Q3B Q2BD RR2D . 5_544 46.003(7) ?
Q2B Q2BD RR2D . 5_544 97.53(2) ?
Q2B Q2BD RR2D 3_565 5_544 174.0 ?
Y4C Q2BD RR2D 7_564 5_544 97.796(14) ?
Y4C Q2BD RR2D 5_544 5_544 40.873(7) ?
RQ2C Q2BD RR2D 7_554 5_544 83.818(12) ?
RQ2C Q2BD RR2D 5_554 5_544 131.190(7) ?
RR2D Q2BD RR2D 7_564 5_544 76.86(2) ?
Q3B Q2BD RQ1B 3_565 . 100.732(13) ?
Q3B Q2BD RQ1B . . 41.384(6) ?
Q2B Q2BD RQ1B . . 40.818(8) ?
Q2B Q2BD RQ1B 3_565 . 99.355(14) ?
Y4C Q2BD RQ1B 7_564 . 174.6 ?
Y4C Q2BD RQ1B 5_544 . 92.65(2) ?
RQ2C Q2BD RQ1B 7_554 . 85.074(13) ?
RQ2C Q2BD RQ1B 5_554 . 136.878(5) ?
RR2D Q2BD RQ1B 7_564 . 135.132(8) ?
RR2D Q2BD RQ1B 5_544 . 83.463(13) ?
Q3B Q2BD RQ1B 3_565 3_565 41.384(6) ?
Q3B Q2BD RQ1B . 3_565 100.732(13) ?
Q2B Q2BD RQ1B . 3_565 99.355(14) ?
Q2B Q2BD RQ1B 3_565 3_565 40.818(8) ?
Y4C Q2BD RQ1B 7_564 3_565 92.65(2) ?
Y4C Q2BD RQ1B 5_544 3_565 174.6 ?
RQ2C Q2BD RQ1B 7_554 3_565 136.878(5) ?
RQ2C Q2BD RQ1B 5_554 3_565 85.074(13) ?
RR2D Q2BD RQ1B 7_564 3_565 83.463(13) ?
RR2D Q2BD RQ1B 5_544 3_565 135.132(8) ?
RQ1B Q2BD RQ1B . 3_565 82.86(2) ?
Y2A X3AA Y2A 2_665 1_445 170.780(2) ?
Y2A X3AA Y2A 2_665 4_645 84.98(2) ?
Y2A X3AA Y2A 1_445 4_645 94.27(2) ?
Y2A X3AA Y2A 2_665 3_465 94.27(2) ?
Y2A X3AA Y2A 1_445 3_465 84.98(2) ?
Y2A X3AA Y2A 4_645 3_465 170.780(2) ?
Y2A X3AA Y1A 2_665 7_454 158.584(4) ?
Y2A X3AA Y1A 1_445 7_454 30.066(5) ?
Y2A X3AA Y1A 4_645 7_454 87.64(2) ?
Y2A X3AA Y1A 3_465 7_454 96.123(15) ?
Y2A X3AA Y1A 2_665 8_644 30.066(5) ?
Y2A X3AA Y1A 1_445 8_644 158.584(4) ?
Y2A X3AA Y1A 4_645 8_644 96.123(15) ?
Y2A X3AA Y1A 3_465 8_644 87.64(2) ?
Y1A X3AA Y1A 7_454 8_644 131.903(10) ?
Y2A X3AA Y1A 2_665 6_654 96.123(15) ?
Y2A X3AA Y1A 1_445 6_654 87.64(2) ?
Y2A X3AA Y1A 4_645 6_654 30.066(5) ?
Y2A X3AA Y1A 3_465 6_654 158.584(4) ?
Y1A X3AA Y1A 7_454 6_654 68.429(13) ?
Y1A X3AA Y1A 8_644 6_654 92.04(2) ?
Y2A X3AA Y1A 2_665 5_444 87.64(2) ?
Y2A X3AA Y1A 1_445 5_444 96.123(15) ?
Y2A X3AA Y1A 4_645 5_444 158.584(4) ?
Y2A X3AA Y1A 3_465 5_444 30.066(5) ?
Y1A X3AA Y1A 7_454 5_444 92.04(2) ?
Y1A X3AA Y1A 8_644 5_444 68.429(13) ?
Y1A X3AA Y1A 6_654 5_444 131.903(10) ?
Y2A X3AA RR1A 2_665 2_665 42.713(5) ?
Y2A X3AA RR1A 1_445 2_665 128.112(7) ?
Y2A X3AA RR1A 4_645 2_665 87.607(12) ?
Y2A X3AA RR1A 3_465 2_665 85.652(11) ?
Y1A X3AA RR1A 7_454 2_665 156.9080(10) ?
Y1A X3AA RR1A 8_644 2_665 71.104(11) ?
Y1A X3AA RR1A 6_654 2_665 114.480(9) ?
Y1A X3AA RR1A 5_444 2_665 100.466(15) ?
Y2A X3AA RR1A 2_665 3_465 85.652(11) ?
Y2A X3AA RR1A 1_445 3_465 87.607(12) ?
Y2A X3AA RR1A 4_645 3_465 128.112(7) ?
Y2A X3AA RR1A 3_465 3_465 42.713(5) ?
Y1A X3AA RR1A 7_454 3_465 114.480(9) ?
Y1A X3AA RR1A 8_644 3_465 100.466(15) ?
Y1A X3AA RR1A 6_654 3_465 156.9080(10) ?
Y1A X3AA RR1A 5_444 3_465 71.104(11) ?
RR1A X3AA RR1A 2_665 3_465 53.423(8) ?
Y2A X3AA RR1A 2_665 4_645 87.607(12) ?
Y2A X3AA RR1A 1_445 4_645 85.652(11) ?
Y2A X3AA RR1A 4_645 4_645 42.713(5) ?
Y2A X3AA RR1A 3_465 4_645 128.112(7) ?
Y1A X3AA RR1A 7_454 4_645 100.466(15) ?
Y1A X3AA RR1A 8_644 4_645 114.480(9) ?
Y1A X3AA RR1A 6_654 4_645 71.104(11) ?
Y1A X3AA RR1A 5_444 4_645 156.9080(10) ?
RR1A X3AA RR1A 2_665 4_645 61.723(15) ?
RR1A X3AA RR1A 3_465 4_645 86.008(12) ?
Y2A X3AA RR1A 2_665 1_445 128.112(7) ?
Y2A X3AA RR1A 1_445 1_445 42.713(5) ?
Y2A X3AA RR1A 4_645 1_445 85.652(11) ?
Y2A X3AA RR1A 3_465 1_445 87.607(12) ?
Y1A X3AA RR1A 7_454 1_445 71.104(11) ?
Y1A X3AA RR1A 8_644 1_445 156.9080(10) ?
Y1A X3AA RR1A 6_654 1_445 100.466(15) ?
Y1A X3AA RR1A 5_444 1_445 114.480(9) ?
RR1A X3AA RR1A 2_665 1_445 86.008(12) ?
RR1A X3AA RR1A 3_465 1_445 61.723(15) ?
RR1A X3AA RR1A 4_645 1_445 53.423(8) ?
Y1A X3BA Y1A 1_445 2_665 116.870(11) ?
Y1A X3BA Y1A 1_445 4_645 70.537(11) ?
Y1A X3BA Y1A 2_665 4_645 77.59(2) ?
Y1A X3BA Y1A 1_445 3_465 77.59(2) ?
Y1A X3BA Y1A 2_665 3_465 70.537(11) ?
Y1A X3BA Y1A 4_645 3_465 116.870(11) ?
Y1A X3BA Y2A 1_445 7_455 30.202(5) ?
Y1A X3BA Y2A 2_665 7_455 146.823(6) ?
Y1A X3BA Y2A 4_645 7_455 87.760(14) ?
Y1A X3BA Y2A 3_465 7_455 90.677(15) ?
Y1A X3BA Y2A 1_445 8_645 146.823(6) ?
Y1A X3BA Y2A 2_665 8_645 30.202(5) ?
Y1A X3BA Y2A 4_645 8_645 90.677(15) ?
Y1A X3BA Y2A 3_465 8_645 87.760(14) ?
Y2A X3BA Y2A 7_455 8_645 177.0 ?
Y1A X3BA Y2A 1_445 6_655 87.760(14) ?
Y1A X3BA Y2A 2_665 6_655 90.677(15) ?
Y1A X3BA Y2A 4_645 6_655 30.202(5) ?
Y1A X3BA Y2A 3_465 6_655 146.823(6) ?
Y2A X3BA Y2A 7_455 6_655 91.21(2) ?
Y2A X3BA Y2A 8_645 6_655 88.71(2) ?
Y1A X3BA Y2A 1_445 5_445 90.677(15) ?
Y1A X3BA Y2A 2_665 5_445 87.760(14) ?
Y1A X3BA Y2A 4_645 5_445 146.823(6) ?
Y1A X3BA Y2A 3_465 5_445 30.202(5) ?
Y2A X3BA Y2A 7_455 5_445 88.71(2) ?
Y2A X3BA Y2A 8_645 5_445 91.21(2) ?
Y2A X3BA Y2A 6_655 5_445 177.0 ?
Y1A X3BA Y5AA 1_445 5_545 131.709(3) ?
Y1A X3BA Y5AA 2_665 5_545 110.322(9) ?
Y1A X3BA Y5AA 4_645 5_545 131.709(3) ?
Y1A X3BA Y5AA 3_465 5_545 110.322(10) ?
Y2A X3BA Y5AA 7_455 5_545 101.691(4) ?
Y2A X3BA Y5AA 8_645 5_545 81.243(5) ?
Y2A X3BA Y5AA 6_655 5_545 101.691(4) ?
Y2A X3BA Y5AA 5_445 5_545 81.243(5) ?
Y1A X3BA Y5AA 1_445 6 110.322(9) ?
Y1A X3BA Y5AA 2_665 6 131.709(3) ?
Y1A X3BA Y5AA 4_645 6 110.322(10) ?
Y1A X3BA Y5AA 3_465 6 131.709(3) ?
Y2A X3BA Y5AA 7_455 6 81.243(5) ?
Y2A X3BA Y5AA 8_645 6 101.691(4) ?
Y2A X3BA Y5AA 6_655 6 81.243(5) ?
Y2A X3BA Y5AA 5_445 6 101.691(4) ?
Y5AA X3BA Y5AA 5_545 6 29.405(9) ?
Y1A X3BA RR1A 1_445 8_645 169.9910(10) ?
Y1A X3BA RR1A 2_665 8_645 70.079(12) ?
Y1A X3BA RR1A 4_645 8_645 119.025(10) ?
Y1A X3BA RR1A 3_465 8_645 99.14(2) ?
Y2A X3BA RR1A 7_455 8_645 141.806(6) ?
Y2A X3BA RR1A 8_645 8_645 41.073(7) ?
Y2A X3BA RR1A 6_655 8_645 99.653(13) ?
Y2A X3BA RR1A 5_445 8_645 82.204(14) ?
Y5AA X3BA RR1A 5_545 8_645 40.331(3) ?
Y5AA X3BA RR1A 6 8_645 64.675(11) ?
Y1A X3BA RR1A 1_445 5_445 119.025(10) ?
Y1A X3BA RR1A 2_665 5_445 99.14(2) ?
Y1A X3BA RR1A 4_645 5_445 169.9910(10) ?
Y1A X3BA RR1A 3_465 5_445 70.079(12) ?
Y2A X3BA RR1A 7_455 5_445 99.653(13) ?
Y2A X3BA RR1A 8_645 5_445 82.204(14) ?
Y2A X3BA RR1A 6_655 5_445 141.806(6) ?
Y2A X3BA RR1A 5_445 5_445 41.073(7) ?
Y5AA X3BA RR1A 5_545 5_445 40.331(3) ?
Y5AA X3BA RR1A 6 5_445 64.675(11) ?
RR1A X3BA RR1A 8_645 5_445 51.267(9) ?
Y2C X3AC Y2C 2_665 4_645 84.51(2) ?
Y2C X3AC Y1C 2_665 8_644 30.846(6) ?
Y2C X3AC Y1C 4_645 8_644 95.262(15) ?
Y2C X3AC Y1C 2_665 6_654 95.262(15) ?
Y2C X3AC Y1C 4_645 6_654 30.846(6) ?
Y1C X3AC Y1C 8_644 6_654 89.91(2) ?
Y2C X3AC Y2D 2_665 4_645 167.682(2) ?
Y2C X3AC Y2D 4_645 4_645 90.91(2) ?
Y1C X3AC Y2D 8_644 4_645 161.465(3) ?
Y1C X3AC Y2D 6_654 4_645 86.46(2) ?
Y2C X3AC Y2D 2_665 2_665 90.91(2) ?
Y2C X3AC Y2D 4_645 2_665 167.682(2) ?
Y1C X3AC Y2D 8_644 2_665 86.46(2) ?
Y1C X3AC Y2D 6_654 2_665 161.465(3) ?
Y2D X3AC Y2D 4_645 2_665 91.23(2) ?
Y2C X3AC Y1D 2_665 6_654 161.043(3) ?
Y2C X3AC Y1D 4_645 6_654 88.01(2) ?
Y1C X3AC Y1D 8_644 6_654 133.591(9) ?
Y1C X3AC Y1D 6_654 6_654 70.081(13) ?
Y2D X3AC Y1D 4_645 6_654 29.039(6) ?
Y2D X3AC Y1D 2_665 6_654 99.655(15) ?
Y2C X3AC Y1D 2_665 8_644 88.01(2) ?
Y2C X3AC Y1D 4_645 8_644 161.043(3) ?
Y1C X3AC Y1D 8_644 8_644 70.081(13) ?
Y1C X3AC Y1D 6_654 8_644 133.591(9) ?
Y2D X3AC Y1D 4_645 8_644 99.66(2) ?
Y2D X3AC Y1D 2_665 8_644 29.039(6) ?
Y1D X3AC Y1D 6_654 8_644 93.61(2) ?
Y2C X3AC RR1C 2_665 2_665 84.530(11) ?
Y2C X3AC RR1C 4_645 2_665 126.006(7) ?
Y1C X3AC RR1C 8_644 2_665 101.332(15) ?
Y1C X3AC RR1C 6_654 2_665 156.1090(10) ?
Y2D X3AC RR1C 4_645 2_665 88.973(12) ?
Y2D X3AC RR1C 2_665 2_665 41.928(5) ?
Y1D X3AC RR1C 6_654 2_665 113.800(9) ?
Y1D X3AC RR1C 8_644 2_665 70.299(11) ?
Y2C X3AC RR1C 2_665 4_645 126.006(7) ?
Y2C X3AC RR1C 4_645 4_645 84.530(11) ?
Y1C X3AC RR1C 8_644 4_645 156.109(2) ?
Y1C X3AC RR1C 6_654 4_645 101.332(15) ?
Y2D X3AC RR1C 4_645 4_645 41.928(5) ?
Y2D X3AC RR1C 2_665 4_645 88.973(12) ?
Y1D X3AC RR1C 6_654 4_645 70.299(11) ?
Y1D X3AC RR1C 8_644 4_645 113.800(9) ?
RR1C X3AC RR1C 2_665 4_645 61.058(15) ?
Y2C X3AC RR1D 2_665 2_665 42.093(5) ?
Y2C X3AC RR1D 4_645 2_665 86.034(12) ?
Y1C X3AC RR1D 8_644 2_665 71.686(11) ?
Y1C X3AC RR1D 6_654 2_665 113.127(9) ?
Y2D X3AC RR1D 4_645 2_665 126.298(7) ?
Y2D X3AC RR1D 2_665 2_665 82.927(11) ?
Y1D X3AC RR1D 6_654 2_665 154.533(2) ?
Y1D X3AC RR1D 8_644 2_665 99.982(15) ?
RR1C X3AC RR1D 2_665 2_665 52.815(8) ?
RR1C X3AC RR1D 4_645 2_665 84.486(12) ?
Y2C X3AC RR1D 2_665 4_645 86.033(12) ?
Y2C X3AC RR1D 4_645 4_645 42.093(5) ?
Y1C X3AC RR1D 8_644 4_645 113.127(9) ?
Y1C X3AC RR1D 6_654 4_645 71.686(11) ?
Y2D X3AC RR1D 4_645 4_645 82.927(11) ?
Y2D X3AC RR1D 2_665 4_645 126.298(7) ?
Y1D X3AC RR1D 6_654 4_645 99.982(15) ?
Y1D X3AC RR1D 8_644 4_645 154.533(2) ?
RR1C X3AC RR1D 2_665 4_645 84.486(12) ?
RR1C X3AC RR1D 4_645 4_645 52.816(8) ?
RR1D X3AC RR1D 2_665 4_645 60.041(15) ?
Y2D X3BC Y2D 6_655 8_645 84.26(2) ?
Y2D X3BC Y1D 6_655 4_645 30.529(5) ?
Y2D X3BC Y1D 8_645 4_645 87.448(14) ?
Y2D X3BC Y1D 6_655 2_665 87.448(14) ?
Y2D X3BC Y1D 8_645 2_665 30.529(5) ?
Y1D X3BC Y1D 4_645 2_665 75.01(2) ?
Y2D X3BC Y2C 6_655 8_645 174.7 ?
Y2D X3BC Y2C 8_645 8_645 92.16(2) ?
Y1D X3BC Y2C 4_645 8_645 145.703(6) ?
Y1D X3BC Y2C 2_665 8_645 87.506(14) ?
Y2D X3BC Y2C 6_655 6_655 92.16(2) ?
Y2D X3BC Y2C 8_645 6_655 174.7 ?
Y1D X3BC Y2C 4_645 6_655 87.506(14) ?
Y1D X3BC Y2C 2_665 6_655 145.703(6) ?
Y2C X3BC Y2C 8_645 6_655 91.15(2) ?
Y2D X3BC Y1C 6_655 2_665 146.074(6) ?
Y2D X3BC Y1C 8_645 2_665 87.815(14) ?
Y1D X3BC Y1C 4_645 2_665 116.365(11) ?
Y1D X3BC Y1C 2_665 2_665 69.901(11) ?
Y2C X3BC Y1C 8_645 2_665 29.467(5) ?
Y2C X3BC Y1C 6_655 2_665 93.057(15) ?
Y2D X3BC Y1C 6_655 4_645 87.815(14) ?
Y2D X3BC Y1C 8_645 4_645 146.074(6) ?
Y1D X3BC Y1C 4_645 4_645 69.901(11) ?
Y1D X3BC Y1C 2_665 4_645 116.365(11) ?
Y2C X3BC Y1C 8_645 4_645 93.057(15) ?
Y2C X3BC Y1C 6_655 4_645 29.467(5) ?
Y1C X3BC Y1C 2_665 4_645 80.62(2) ?
Y2D X3BC Y5AC 6_655 5_545 102.265(4) ?
Y2D X3BC Y5AC 8_645 5_545 82.167(5) ?
Y1D X3BC Y5AC 4_645 5_545 132.669(3) ?
Y1D X3BC Y5AC 2_665 5_545 111.177(10) ?
Y2C X3BC Y5AC 8_645 5_545 81.012(5) ?
Y2C X3BC Y5AC 6_655 5_545 102.416(4) ?
Y1C X3BC Y5AC 2_665 5_545 109.249(10) ?
Y1C X3BC Y5AC 4_645 5_545 131.756(3) ?
Y2D X3BC Y5AC 6_655 7 82.167(5) ?
Y2D X3BC Y5AC 8_645 7 102.265(4) ?
Y1D X3BC Y5AC 4_645 7 111.177(10) ?
Y1D X3BC Y5AC 2_665 7 132.669(3) ?
Y2C X3BC Y5AC 8_645 7 102.416(4) ?
Y2C X3BC Y5AC 6_655 7 81.012(5) ?
Y1C X3BC Y5AC 2_665 7 131.756(3) ?
Y1C X3BC Y5AC 4_645 7 109.249(10) ?
Y5AC X3BC Y5AC 5_545 7 30.131(9) ?
Y2D X3BC RR1C 6_655 8_645 98.324(13) ?
Y2D X3BC RR1C 8_645 8_645 41.867(7) ?
Y1D X3BC RR1C 4_645 8_645 118.396(10) ?
Y1D X3BC RR1C 2_665 8_645 70.624(12) ?
Y2C X3BC RR1C 8_645 8_645 81.425(14) ?
Y2C X3BC RR1C 6_655 8_645 142.924(6) ?
Y1C X3BC RR1C 2_665 8_645 97.48(2) ?
Y1C X3BC RR1C 4_645 8_645 171.0710(10) ?
Y5AC X3BC RR1C 5_545 8_645 40.622(3) ?
Y5AC X3BC RR1C 7 8_645 65.520(11) ?
Y2D X3BC RR1C 6_655 6_655 41.867(7) ?
Y2D X3BC RR1C 8_645 6_655 98.324(13) ?
Y1D X3BC RR1C 4_645 6_655 70.624(12) ?
Y1D X3BC RR1C 2_665 6_655 118.396(10) ?
Y2C X3BC RR1C 8_645 6_655 142.924(6) ?
Y2C X3BC RR1C 6_655 6_655 81.425(14) ?
Y1C X3BC RR1C 2_665 6_655 171.0710(10) ?
Y1C X3BC RR1C 4_645 6_655 97.48(2) ?
Y5AC X3BC RR1C 5_545 6_655 65.520(11) ?
Y5AC X3BC RR1C 7 6_655 40.622(3) ?
RR1C X3BC RR1C 8_645 6_655 83.06(2) ?
Q2B Q3BB Q2B 4_655 3_565 177.0 ?
Q2B Q3BB Q2B 4_655 2_665 88.03(2) ?
Q2B Q3BB Q2B 3_565 2_665 91.89(2) ?
Q2B Q3BB Q2B 4_655 . 91.89(2) ?
Q2B Q3BB Q2B 3_565 . 88.03(2) ?
Q2B Q3BB Q2B 2_665 . 177.0 ?
Q2B Q3BB Q1B 4_655 6_654 29.125(5) ?
Q2B Q3BB Q1B 3_565 6_654 147.962(6) ?
Q2B Q3BB Q1B 2_665 6_654 92.978(15) ?
Q2B Q3BB Q1B . 6_654 85.537(15) ?
Q2B Q3BB Q1B 4_655 5_554 147.962(6) ?
Q2B Q3BB Q1B 3_565 5_554 29.125(5) ?
Q2B Q3BB Q1B 2_665 5_554 85.537(15) ?
Q2B Q3BB Q1B . 5_554 92.978(15) ?
Q1B Q3BB Q1B 6_654 5_554 120.000(11) ?
Q2B Q3BB Q1B 4_655 7_554 85.537(15) ?
Q2B Q3BB Q1B 3_565 7_554 92.978(15) ?
Q2B Q3BB Q1B 2_665 7_554 147.962(6) ?
Q2B Q3BB Q1B . 7_554 29.125(5) ?
Q1B Q3BB Q1B 6_654 7_554 67.232(12) ?
Q1B Q3BB Q1B 5_554 7_554 83.51(2) ?
Q2B Q3BB Q1B 4_655 8_654 92.978(15) ?
Q2B Q3BB Q1B 3_565 8_654 85.537(15) ?
Q2B Q3BB Q1B 2_665 8_654 29.125(5) ?
Q2B Q3BB Q1B . 8_654 147.962(6) ?
Q1B Q3BB Q1B 6_654 8_654 83.51(2) ?
Q1B Q3BB Q1B 5_554 8_654 67.232(11) ?
Q1B Q3BB Q1B 7_554 8_654 120.000(11) ?
Q2B Q3BB Q5AB 4_655 . 81.373(5) ?
Q2B Q3BB Q5AB 3_565 . 101.540(4) ?
Q2B Q3BB Q5AB 2_665 . 101.540(4) ?
Q2B Q3BB Q5AB . . 81.373(5) ?
Q1B Q3BB Q5AB 6_654 . 108.430(10) ?
Q1B Q3BB Q5AB 5_554 . 130.664(2) ?
Q1B Q3BB Q5AB 7_554 . 108.429(10) ?
Q1B Q3BB Q5AB 8_654 . 130.664(2) ?
Q2B Q3BB Q5AB 4_655 2_665 101.540(4) ?
Q2B Q3BB Q5AB 3_565 2_665 81.373(5) ?
Q2B Q3BB Q5AB 2_665 2_665 81.373(5) ?
Q2B Q3BB Q5AB . 2_665 101.540(4) ?
Q1B Q3BB Q5AB 6_654 2_665 130.664(3) ?
Q1B Q3BB Q5AB 5_554 2_665 108.429(10) ?
Q1B Q3BB Q5AB 7_554 2_665 130.664(3) ?
Q1B Q3BB Q5AB 8_654 2_665 108.430(10) ?
Q5AB Q3BB Q5AB . 2_665 29.177(9) ?
Q2B Q3BB RQ1B 4_655 3_565 141.887(6) ?
Q2B Q3BB RQ1B 3_565 3_565 40.959(7) ?
Q2B Q3BB RQ1B 2_665 3_565 82.180(14) ?
Q2B Q3BB RQ1B . 3_565 99.652(13) ?
Q1B Q3BB RQ1B 6_654 3_565 170.4950(10) ?
Q1B Q3BB RQ1B 5_554 3_565 67.968(12) ?
Q1B Q3BB RQ1B 7_554 3_565 120.619(10) ?
Q1B Q3BB RQ1B 8_654 3_565 95.84(2) ?
Q5AB Q3BB RQ1B . 3_565 64.901(11) ?
Q5AB Q3BB RQ1B 2_665 3_565 40.650(3) ?
Q2B Q3BB RQ1B 4_655 . 82.180(14) ?
Q2B Q3BB RQ1B 3_565 . 99.652(13) ?
Q2B Q3BB RQ1B 2_665 . 141.887(6) ?
Q2B Q3BB RQ1B . . 40.959(7) ?
Q1B Q3BB RQ1B 6_654 . 95.84(2) ?
Q1B Q3BB RQ1B 5_554 . 120.619(10) ?
Q1B Q3BB RQ1B 7_554 . 67.968(12) ?
Q1B Q3BB RQ1B 8_654 . 170.4950(10) ?
Q5AB Q3BB RQ1B . . 40.650(3) ?
Q5AB Q3BB RQ1B 2_665 . 64.901(11) ?
RQ1B Q3BB RQ1B 3_565 . 83.22(2) ?
Q1B Q3AB Q1B 4_655 3_565 129.115(9) ?
Q1B Q3AB Q1B 4_655 2_665 85.42(2) ?
Q1B Q3AB Q1B 3_565 2_665 73.185(12) ?
Q1B Q3AB Q1B 4_655 . 73.185(13) ?
Q1B Q3AB Q1B 3_565 . 85.42(2) ?
Q1B Q3AB Q1B 2_665 . 129.115(9) ?
Q1B Q3AB Q2B 4_655 5 158.701(4) ?
Q1B Q3AB Q2B 3_565 5 30.545(6) ?
Q1B Q3AB Q2B 2_665 5 89.94(2) ?
Q1B Q3AB Q2B . 5 94.105(15) ?
Q1B Q3AB Q2B 4_655 6_655 30.545(6) ?
Q1B Q3AB Q2B 3_565 6_655 158.701(4) ?
Q1B Q3AB Q2B 2_665 6_655 94.105(15) ?
Q1B Q3AB Q2B . 6_655 89.94(2) ?
Q2B Q3AB Q2B 5 6_655 170.591(2) ?
Q1B Q3AB Q2B 4_655 8_655 94.105(15) ?
Q1B Q3AB Q2B 3_565 8_655 89.94(2) ?
Q1B Q3AB Q2B 2_665 8_655 30.545(6) ?
Q1B Q3AB Q2B . 8_655 158.701(4) ?
Q2B Q3AB Q2B 5 8_655 92.35(2) ?
Q2B Q3AB Q2B 6_655 8_655 86.88(2) ?
Q1B Q3AB Q2B 4_655 7 89.94(2) ?
Q1B Q3AB Q2B 3_565 7 94.105(15) ?
Q1B Q3AB Q2B 2_665 7 158.701(4) ?
Q1B Q3AB Q2B . 7 30.545(6) ?
Q2B Q3AB Q2B 5 7 86.88(2) ?
Q2B Q3AB Q2B 6_655 7 92.35(2) ?
Q2B Q3AB Q2B 8_655 7 170.591(2) ?
Q1B Q3AB RQ1B 4_655 5 158.1000(10) ?
Q1B Q3AB RQ1B 3_565 5 72.782(11) ?
Q1B Q3AB RQ1B 2_665 5 104.075(15) ?
Q1B Q3AB RQ1B . 5 112.869(9) ?
Q2B Q3AB RQ1B 5 5 42.810(5) ?
Q2B Q3AB RQ1B 6_655 5 127.805(7) ?
Q2B Q3AB RQ1B 8_655 5 85.351(11) ?
Q2B Q3AB RQ1B 7 5 87.732(12) ?
Q1B Q3AB RQ1B 4_655 8_655 112.869(9) ?
Q1B Q3AB RQ1B 3_565 8_655 104.075(15) ?
Q1B Q3AB RQ1B 2_665 8_655 72.782(11) ?
Q1B Q3AB RQ1B . 8_655 158.1000(10) ?
Q2B Q3AB RQ1B 5 8_655 85.350(11) ?
Q2B Q3AB RQ1B 6_655 8_655 87.732(12) ?
Q2B Q3AB RQ1B 8_655 8_655 42.810(5) ?
Q2B Q3AB RQ1B 7 8_655 127.805(7) ?
RQ1B Q3AB RQ1B 5 8_655 53.778(8) ?
Q1B Q3AB RQ1B 4_655 7 104.075(15) ?
Q1B Q3AB RQ1B 3_565 7 112.869(9) ?
Q1B Q3AB RQ1B 2_665 7 158.1000(10) ?
Q1B Q3AB RQ1B . 7 72.782(11) ?
Q2B Q3AB RQ1B 5 7 87.732(12) ?
Q2B Q3AB RQ1B 6_655 7 85.351(11) ?
Q2B Q3AB RQ1B 8_655 7 127.805(7) ?
Q2B Q3AB RQ1B 7 7 42.810(5) ?
RQ1B Q3AB RQ1B 5 7 60.619(15) ?
RQ1B Q3AB RQ1B 8_655 7 85.323(12) ?
Q1B Q3AB RQ1B 4_655 6_655 72.782(11) ?
Q1B Q3AB RQ1B 3_565 6_655 158.1000(10) ?
Q1B Q3AB RQ1B 2_665 6_655 112.869(9) ?
Q1B Q3AB RQ1B . 6_655 104.076(15) ?
Q2B Q3AB RQ1B 5 6_655 127.805(7) ?
Q2B Q3AB RQ1B 6_655 6_655 42.810(5) ?
Q2B Q3AB RQ1B 8_655 6_655 87.732(12) ?
Q2B Q3AB RQ1B 7 6_655 85.350(11) ?
RQ1B Q3AB RQ1B 5 6_655 85.323(12) ?
RQ1B Q3AB RQ1B 8_655 6_655 60.619(15) ?
RQ1B Q3AB RQ1B 7 6_655 53.778(8) ?
Y2A RR1A Y5AA . 1_655 120.019(6) ?
Y2A RR1A Y3A . . 96.343(6) ?
Y5AA RR1A Y3A 1_655 . 111.119(8) ?
Y2A RR1A Y5BA . 1_665 127.843(3) ?
Y5AA RR1A Y5BA 1_655 1_665 83.31(2) ?
Y3A RR1A Y5BA . 1_665 119.130(6) ?
Y2A RR1A RR1A . 4_755 105.205(3) ?
Y5AA RR1A RR1A 1_655 4_755 49.461(7) ?
Y3A RR1A RR1A . 4_755 156.484(3) ?
Y5BA RR1A RR1A 1_665 4_755 52.918(7) ?
Y2A RR1A RR3A . 1_655 165.354(2) ?
Y5AA RR1A RR3A 1_655 1_655 47.611(6) ?
Y3A RR1A RR3A . 1_655 96.176(8) ?
Y5BA RR1A RR3A 1_665 1_655 50.182(7) ?
RR1A RR1A RR3A 4_755 1_655 61.306(5) ?
Y2A RR1A X2AA . 1_565 60.629(5) ?
Y5AA RR1A X2AA 1_655 1_565 169.6 ?
Y3A RR1A X2AA . 1_565 59.203(8) ?
Y5BA RR1A X2AA 1_665 1_565 104.49(2) ?
RR1A RR1A X2AA 4_755 1_565 140.885(6) ?
RR3A RR1A X2AA 1_655 1_565 133.185(5) ?
Y2A RR1A X1BA . 1_565 135.863(5) ?
Y5AA RR1A X1BA 1_655 1_565 103.283(11) ?
Y3A RR1A X1BA . 1_565 57.567(6) ?
Y5BA RR1A X1BA 1_665 1_565 61.579(8) ?
RR1A RR1A X1BA 4_755 1_565 109.435(2) ?
RR3A RR1A X1BA 1_655 1_565 58.250(7) ?
X2AA RR1A X1BA 1_565 1_565 75.235(9) ?
Y2A RR1A X3AA . 1_665 57.754(8) ?
Y5AA RR1A X3AA 1_655 1_665 109.612(10) ?
Y3A RR1A X3AA . 1_665 138.910(2) ?
Y5BA RR1A X3AA 1_665 1_665 70.805(11) ?
RR1A RR1A X3AA 4_755 1_665 63.288(4) ?
RR3A RR1A X3AA 1_655 1_665 115.347(8) ?
X2AA RR1A X3AA 1_565 1_665 79.777(10) ?
X1BA RR1A X3AA 1_565 1_665 117.086(15) ?
Y2A RR1A X1AA . 5_554 123.193(9) ?
Y5AA RR1A X1AA 1_655 5_554 55.747(9) ?
Y3A RR1A X1AA . 5_554 55.376(2) ?
Y5BA RR1A X1AA 1_665 5_554 108.636(12) ?
RR1A RR1A X1AA 4_755 5_554 103.710(2) ?
RR3A RR1A X1AA 1_655 5_554 59.551(7) ?
X2AA RR1A X1AA 1_565 5_554 114.495(8) ?
X1BA RR1A X1AA 1_565 5_554 73.67(2) ?
X3AA RR1A X1AA 1_665 5_554 164.747(2) ?
Y2A RR1A RR1A . 3_575 95.658(2) ?
Y5AA RR1A RR1A 1_655 3_575 129.814(8) ?
Y3A RR1A RR1A . 3_575 97.241(2) ?
Y5BA RR1A RR1A 1_665 3_575 46.521(8) ?
RR1A RR1A RR1A 4_755 3_575 90.0 ?
RR3A RR1A RR1A 1_655 3_575 90.3 ?
X2AA RR1A RR1A 1_565 3_575 58.460(7) ?
X1BA RR1A RR1A 1_565 3_575 58.479(8) ?
X3AA RR1A RR1A 1_665 3_575 59.138(7) ?
X1AA RR1A RR1A 5_554 3_575 132.040(9) ?
Y2A RR1A X3BA . 5_654 57.176(6) ?
Y5AA RR1A X3BA 1_655 5_654 63.168(11) ?
Y3A RR1A X3BA . 5_654 123.127(8) ?
Y5BA RR1A X3BA 1_665 5_654 116.169(11) ?
RR1A RR1A X3BA 4_755 5_654 64.367(5) ?
RR3A RR1A X3BA 1_655 5_654 109.196(8) ?
X2AA RR1A X3BA 1_565 5_654 117.611(9) ?
X1BA RR1A X3BA 1_565 5_654 166.2 ?
X3AA RR1A X3BA 1_665 5_654 72.17(2) ?
X1AA RR1A X3BA 5_554 5_654 95.40(2) ?
RR1A RR1A X3BA 3_575 5_654 131.231(9) ?
Q2B RQ1B Q3B . . 96.581(6) ?
Q2B RQ1B Q5AB . . 117.533(7) ?
Q3B RQ1B Q5AB . . 111.077(8) ?
Q2B RQ1B Q5BB . 5_544 129.356(3) ?
Q3B RQ1B Q5BB . 5_544 119.292(6) ?
Q5AB RQ1B Q5BB . 5_544 83.39(2) ?
Q2B RQ1B RQ1B . 4_655 104.525(3) ?
Q3B RQ1B RQ1B . 4_655 156.666(3) ?
Q5AB RQ1B RQ1B . 4_655 49.912(7) ?
Q5BB RQ1B RQ1B 5_544 4_655 52.456(7) ?
Q2B RQ1B RQ3B . . 163.322(2) ?
Q3B RQ1B RQ3B . . 96.423(8) ?
Q5AB RQ1B RQ3B . . 47.398(6) ?
Q5BB RQ1B RQ3B 5_544 . 50.318(7) ?
RQ1B RQ1B RQ3B 4_655 . 61.093(4) ?
Q2B RQ1B Q2AD . 5_544 61.770(5) ?
Q3B RQ1B Q2AD . 5_544 59.273(8) ?
Q5AB RQ1B Q2AD . 5_544 169.1 ?
Q5BB RQ1B Q2AD 5_544 5_544 105.49(2) ?
RQ1B RQ1B Q2AD 4_655 5_544 140.750(6) ?
RQ3B RQ1B Q2AD . 5_544 134.546(4) ?
Q2B RQ1B Q1BD . 5_544 137.866(5) ?
Q3B RQ1B Q1BD . 5_544 57.177(6) ?
Q5AB RQ1B Q1BD . 5_544 103.344(11) ?
Q5BB RQ1B Q1BD 5_544 5_544 62.136(8) ?
RQ1B RQ1B Q1BD 4_655 5_544 109.568(3) ?
RQ3B RQ1B Q1BD . 5_544 58.695(8) ?
Q2AD RQ1B Q1BD 5_544 5_544 76.147(9) ?
Q2B RQ1B Q3AB . 5_544 58.352(8) ?
Q3B RQ1B Q3AB . 5_544 138.947(2) ?
Q5AB RQ1B Q3AB . 5_544 109.486(10) ?
Q5BB RQ1B Q3AB 5_544 5_544 71.404(11) ?
RQ1B RQ1B Q3AB 4_655 5_544 63.111(4) ?
RQ3B RQ1B Q3AB . 5_544 115.758(8) ?
Q2AD RQ1B Q3AB 5_544 5_544 79.743(9) ?
Q1BD RQ1B Q3AB 5_544 5_544 118.228(15) ?
Q2B RQ1B RQ1B . 3 97.630(2) ?
Q3B RQ1B RQ1B . 3 97.039(2) ?
Q5AB RQ1B RQ1B . 3 130.535(8) ?
Q5BB RQ1B RQ1B 5_544 3 47.157(8) ?
RQ1B RQ1B RQ1B 4_655 3 90.0 ?
RQ3B RQ1B RQ1B . 3 91.1 ?
Q2AD RQ1B RQ1B 5_544 3 58.766(8) ?
Q1BD RQ1B RQ1B 5_544 3 59.082(8) ?
Q3AB RQ1B RQ1B 5_544 3 59.690(7) ?
Q2B RQ1B Q1AD . . 121.400(10) ?
Q3B RQ1B Q1AD . . 55.887(3) ?
Q5AB RQ1B Q1AD . . 55.196(9) ?
Q5BB RQ1B Q1AD 5_544 . 108.536(12) ?
RQ1B RQ1B Q1AD 4_655 . 103.537(2) ?
RQ3B RQ1B Q1AD . . 59.281(7) ?
Q2AD RQ1B Q1AD 5_544 . 115.004(9) ?
Q1BD RQ1B Q1AD 5_544 . 73.60(2) ?
Q3AB RQ1B Q1AD 5_544 . 163.8930(10) ?
RQ1B RQ1B Q1AD 3 . 132.571(9) ?
Q2B RQ1B Q3BB . . 55.517(5) ?
Q3B RQ1B Q3BB . . 122.978(8) ?
Q5AB RQ1B Q3BB . . 62.466(11) ?
Q5BB RQ1B Q3BB 5_544 . 115.994(11) ?
RQ1B RQ1B Q3BB 4_655 . 64.485(4) ?
RQ3B RQ1B Q3BB . . 108.303(8) ?
Q2AD RQ1B Q3BB 5_544 . 117.150(9) ?
Q1BD RQ1B Q3BB 5_544 . 165.5 ?
Q3AB RQ1B Q3BB 5_544 . 72.00(2) ?
RQ1B RQ1B Q3BB 3 . 131.609(9) ?
Q1AD RQ1B Q3BB . . 94.49(2) ?
Y5AC RR1C Y2D 4_655 . 115.639(8) ?
Y5AC RR1C Y3D 4_655 . 111.543(8) ?
Y2D RR1C Y3D . . 96.699(6) ?
Y5AC RR1C Y5BC 4_655 2_665 83.44(2) ?
Y2D RR1C Y5BC . 2_665 131.193(2) ?
Y3D RR1C Y5BC . 2_665 118.373(6) ?
Y5AC RR1C RR1D 4_655 . 49.065(7) ?
Y2D RR1C RR1D . . 104.714(2) ?
Y3D RR1C RR1D . . 156.013(4) ?
Y5BC RR1C RR1D 2_665 . 52.959(6) ?
Y5AC RR1C RR3C 4_655 4_655 48.229(6) ?
Y2D RR1C RR3C . 4_655 163.022(3) ?
Y3D RR1C RR3C . 4_655 95.237(8) ?
Y5BC RR1C RR3C 2_665 4_655 50.390(7) ?
RR1D RR1C RR3C . 4_655 61.636(4) ?
Y5AC RR1C X1BB 4_655 1_565 104.406(11) ?
Y2D RR1C X1BB . 1_565 138.495(5) ?
Y3D RR1C X1BB . 1_565 56.834(6) ?
Y5BC RR1C X1BB 2_665 1_565 61.543(8) ?
RR1D RR1C X1BB . 1_565 109.642(3) ?
RR3C RR1C X1BB 4_655 1_565 58.483(7) ?
Y5AC RR1C X2BB 4_655 1_565 170.2 ?
Y2D RR1C X2BB . 1_565 64.235(6) ?
Y3D RR1C X2BB . 1_565 59.455(8) ?
Y5BC RR1C X2BB 2_665 1_565 104.03(2) ?
RR1D RR1C X2BB . 1_565 140.671(7) ?
RR3C RR1C X2BB 4_655 1_565 132.641(4) ?
X1BB RR1C X2BB 1_565 1_565 74.431(9) ?
Y5AC RR1C X3AC 4_655 2_665 109.391(9) ?
Y2D RR1C X3AC . 2_665 59.782(9) ?
Y3D RR1C X3AC . 2_665 138.671(2) ?
Y5BC RR1C X3AC 2_665 2_665 71.637(11) ?
RR1D RR1C X3AC . 2_665 63.853(4) ?
RR3C RR1C X3AC 4_655 2_665 116.463(8) ?
X1BB RR1C X3AC 1_565 2_665 117.21(2) ?
X2BB RR1C X3AC 1_565 2_665 79.299(9) ?
Y5AC RR1C RR1C 4_655 3_575 129.548(8) ?
Y2D RR1C RR1C . 3_575 100.359(3) ?
Y3D RR1C RR1C . 3_575 97.106(2) ?
Y5BC RR1C RR1C 2_665 3_575 46.143(8) ?
RR1D RR1C RR1C . 3_575 89.7 ?
RR3C RR1C RR1C 4_655 3_575 90.1 ?
X1BB RR1C RR1C 1_565 3_575 58.089(8) ?
X2BB RR1C RR1C 1_565 3_575 58.408(8) ?
X3AC RR1C RR1C 2_665 3_575 59.471(8) ?
Y5AC RR1C X1AB 4_655 5 56.866(8) ?
Y2D RR1C X1AB . 5 119.540(10) ?
Y3D RR1C X1AB . 5 54.680(3) ?
Y5BC RR1C X1AB 2_665 5 108.594(12) ?
RR1D RR1C X1AB . 5 104.218(2) ?
RR3C RR1C X1AB 4_655 5 59.376(7) ?
X1BB RR1C X1AB 1_565 5 73.59(2) ?
X2BB RR1C X1AB 1_565 5 114.048(8) ?
X3AC RR1C X1AB 2_665 5 165.507(2) ?
RR1C RR1C X1AB 3_575 5 131.546(9) ?
Y5AC RR1C X3BC 4_655 6_654 62.619(11) ?
Y2D RR1C X3BC . 6_654 53.605(5) ?
Y3D RR1C X3BC . 6_654 123.277(8) ?
Y5BC RR1C X3BC 2_665 6_654 116.690(11) ?
RR1D RR1C X3BC . 6_654 64.809(5) ?
RR3C RR1C X3BC 4_655 6_654 109.540(7) ?
X1BB RR1C X3BC 1_565 6_654 166.7 ?
X2BB RR1C X3BC 1_565 6_654 117.816(9) ?
X3AC RR1C X3BC 2_665 6_654 72.18(2) ?
RR1C RR1C X3BC 3_575 6_654 131.528(8) ?
X1AB RR1C X3BC 5 6_654 95.65(2) ?
Y2C RR1D Y5AC . 4_655 118.944(6) ?
Y2C RR1D Y3C . . 97.849(6) ?
Y5AC RR1D Y3C 4_655 . 111.982(8) ?
Y2C RR1D Y5BC . 2_665 125.842(3) ?
Y5AC RR1D Y5BC 4_655 2_665 83.09(2) ?
Y3C RR1D Y5BC . 2_665 119.965(6) ?
Y2C RR1D RR1C . . 103.249(3) ?
Y5AC RR1D RR1C 4_655 . 49.099(6) ?
Y3C RR1D RR1C . . 157.030(3) ?
Y5BC RR1D RR1C 2_665 . 52.447(7) ?
Y2C RR1D RR3C . 4_655 163.250(2) ?
Y5AC RR1D RR3C 4_655 4_655 47.769(6) ?
Y3C RR1D RR3C . 4_655 97.315(8) ?
Y5BC RR1D RR3C 2_665 4_655 49.912(7) ?
RR1C RR1D RR3C . 4_655 60.732(4) ?
Y2C RR1D X2AC . 1_565 60.738(4) ?
Y5AC RR1D X2AC 4_655 1_565 169.9 ?
Y3C RR1D X2AC . 1_565 59.154(8) ?
Y5BC RR1D X2AC 2_665 1_565 105.37(2) ?
RR1C RR1D X2AC . 1_565 140.742(6) ?
RR3C RR1D X2AC 4_655 1_565 134.443(4) ?
Y2C RR1D X1BC . 1_565 136.515(6) ?
Y5AC RR1D X1BC 4_655 1_565 104.019(11) ?
Y3C RR1D X1BC . 1_565 57.284(5) ?
Y5BC RR1D X1BC 2_665 1_565 62.704(8) ?
RR1C RR1D X1BC . 1_565 110.061(3) ?
RR3C RR1D X1BC 4_655 1_565 59.064(8) ?
X2AC RR1D X1BC 1_565 1_565 75.793(9) ?
Y2C RR1D X3AC . 2_665 55.208(8) ?
Y5AC RR1D X3AC 4_655 2_665 108.927(9) ?
Y3C RR1D X3AC . 2_665 138.534(2) ?
Y5BC RR1D X3AC 2_665 2_665 71.181(10) ?
RR1C RR1D X3AC . 2_665 63.331(4) ?
RR3C RR1D X3AC 4_655 2_665 115.274(8) ?
X2AC RR1D X3AC 1_565 2_665 79.481(9) ?
X1BC RR1D X3AC 1_565 2_665 118.215(15) ?
Y2C RR1D RR1D . 3_575 94.791(2) ?
Y5AC RR1D RR1D 4_655 3_575 130.164(8) ?
Y3C RR1D RR1D . 3_575 96.899(2) ?
Y5BC RR1D RR1D 2_665 3_575 47.089(8) ?
RR1C RR1D RR1D . 3_575 90.3 ?
RR3C RR1D RR1D 4_655 3_575 90.4 ?
X2AC RR1D RR1D 1_565 3_575 58.620(7) ?
X1BC RR1D RR1D 1_565 3_575 58.708(8) ?
X3AC RR1D RR1D 2_665 3_575 59.979(7) ?
Y2C RR1D X1AC . 5 124.632(9) ?
Y5AC RR1D X1AC 4_655 5 55.965(9) ?
Y3C RR1D X1AC . 5 56.027(3) ?
Y5BC RR1D X1AC 2_665 5 108.911(12) ?
RR1C RR1D X1AC . 5 103.521(2) ?
RR3C RR1D X1AC 4_655 5 60.036(7) ?
X2AC RR1D X1AC 1_565 5 115.055(8) ?
X1BC RR1D X1AC 1_565 5 73.71(2) ?
X3AC RR1D X1AC 2_665 5 164.044(2) ?
RR1D RR1D X1AC 3_575 5 132.296(9) ?
Y2C RR1D X2BC . 5_554 57.610(3) ?
Y5AC RR1D X2BC 4_655 5_554 98.26(2) ?
Y3C RR1D X2BC . 5_554 55.106(6) ?
Y5BC RR1D X2BC 2_665 5_554 175.0 ?
RR1C RR1D X2BC . 5_554 131.725(7) ?
RR3C RR1D X2BC 4_655 5_554 128.056(6) ?
X2AC RR1D X2BC 1_565 5_554 72.84(2) ?
X1BC RR1D X2BC 1_565 5_554 112.353(8) ?
X3AC RR1D X2BC 2_665 5_554 112.644(10) ?
RR1D RR1D X2BC 3_575 5_554 131.452(8) ?
X1AC RR1D X2BC 5 5_554 68.353(11) ?
Y4A RR2A Y4D . . 128.828(6) ?
Y4A RR2A Y1A . . 98.4970(10) ?
Y4D RR2A Y1A . . 132.162(5) ?
Y4A RR2A Y2A . 7_565 133.568(4) ?
Y4D RR2A Y2A . 7_565 97.572(10) ?
Y1A RR2A Y2A . 7_565 35.338(5) ?
Y4A RR2A Y3D . . 93.132(3) ?
Y4D RR2A Y3D . . 35.696(3) ?
Y1A RR2A Y3D . . 166.064(2) ?
Y2A RR2A Y3D 7_565 . 133.235(7) ?
Y4A RR2A X2AA . 5 142.580(9) ?
Y4D RR2A X2AA . 5 57.262(7) ?
Y1A RR2A X2AA . 5 90.851(2) ?
Y2A RR2A X2AA 7_565 5 60.790(6) ?
Y3D RR2A X2AA . 5 84.473(3) ?
Y4A RR2A X1BA . 1_565 60.395(6) ?
Y4D RR2A X1BA . 1_565 137.955(9) ?
Y1A RR2A X1BA . 1_565 56.059(4) ?
Y2A RR2A X1BA 7_565 1_565 85.220(8) ?
Y3D RR2A X1BA . 1_565 125.424(6) ?
X2AA RR2A X1BA 5 1_565 145.852(5) ?
Y4A RR2A X2BA . 1_565 140.811(8) ?
Y4D RR2A X2BA . 1_565 59.041(7) ?
Y1A RR2A X2BA . 1_565 80.7770(10) ?
Y2A RR2A X2BA 7_565 1_565 58.121(5) ?
Y3D RR2A X2BA . 1_565 85.360(3) ?
X2AA RR2A X2BA 5 1_565 76.36(2) ?
X1BA RR2A X2BA 1_565 1_565 88.932(15) ?
Y4A RR2A X2AB . 5_554 56.945(4) ?
Y4D RR2A X2AB . 5_554 83.122(7) ?
Y1A RR2A X2AB . 5_554 137.596(4) ?
Y2A RR2A X2AB 7_565 5_554 145.498(8) ?
Y3D RR2A X2AB . 5_554 55.939(6) ?
X2AA RR2A X2AB 5 5_554 92.406(13) ?
X1BA RR2A X2AB 1_565 5_554 117.140(10) ?
X2BA RR2A X2AB 1_565 5_554 140.799(4) ?
Y4A RR2A X1AA . 5_554 59.312(6) ?
Y4D RR2A X1AA . 5_554 146.328(7) ?
Y1A RR2A X1AA . 5_554 60.156(6) ?
Y2A RR2A X1AA 7_565 5_554 83.898(8) ?
Y3D RR2A X1AA . 5_554 133.334(5) ?
X2AA RR2A X1AA 5 5_554 96.089(14) ?
X1BA RR2A X1AA 1_565 5_554 75.71(2) ?
X2BA RR2A X1AA 1_565 5_554 140.283(6) ?
X2AB RR2A X1AA 5_554 5_554 77.461(11) ?
Y4A RR2A X2BB . 1_565 56.798(5) ?
Y4D RR2A X2BB . 1_565 83.961(7) ?
Y1A RR2A X2BB . 1_565 124.536(8) ?
Y2A RR2A X2BB 7_565 1_565 140.763(8) ?
Y3D RR2A X2BB . 1_565 56.841(5) ?
X2AA RR2A X2BB 5 1_565 140.414(5) ?
X1BA RR2A X2BB 1_565 1_565 69.107(11) ?
X2BA RR2A X2BB 1_565 1_565 91.167(14) ?
X2AB RR2A X2BB 5_554 1_565 73.73(2) ?
X1AA RR2A X2BB 5_554 1_565 115.825(10) ?
Y4D RR2B Y4A . 7_565 129.314(7) ?
Y4D RR2B Y1D . . 98.101(2) ?
Y4A RR2B Y1D 7_565 . 132.041(6) ?
Y4D RR2B Y3A . 7_565 93.519(4) ?
Y4A RR2B Y3A 7_565 7_565 35.852(3) ?
Y1D RR2B Y3A . 7_565 167.128(3) ?
Y4D RR2B Y2D . 7_565 132.719(3) ?
Y4A RR2B Y2D 7_565 7_565 97.766(10) ?
Y1D RR2B Y2D . 7_565 34.639(4) ?
Y3A RR2B Y2D 7_565 7_565 133.611(7) ?
Y4D RR2B X1BB . 1_565 59.084(6) ?
Y4A RR2B X1BB 7_565 1_565 138.266(9) ?
Y1D RR2B X1BB . 1_565 56.654(4) ?
Y3A RR2B X1BB 7_565 1_565 126.826(5) ?
Y2D RR2B X1BB 7_565 1_565 84.121(7) ?
Y4D RR2B X2BB . 5 140.734(9) ?
Y4A RR2B X2BB 7_565 5 58.819(7) ?
Y1D RR2B X2BB . 5 90.564(2) ?
Y3A RR2B X2BB 7_565 5 83.865(2) ?
Y2D RR2B X2BB 7_565 5 63.372(6) ?
X1BB RR2B X2BB 1_565 5 146.746(5) ?
Y4D RR2B X2AB . 1_565 142.398(9) ?
Y4A RR2B X2AB 7_565 1_565 57.606(7) ?
Y1D RR2B X2AB . 1_565 81.3650(10) ?
Y3A RR2B X2AB 7_565 1_565 86.055(3) ?
Y2D RR2B X2AB 7_565 1_565 56.287(5) ?
X1BB RR2B X2AB 1_565 1_565 91.544(15) ?
X2BB RR2B X2AB 5 1_565 76.68(2) ?
Y4D RR2B X2AA . 5 56.209(4) ?
Y4A RR2B X2AA 7_565 5 86.055(8) ?
Y1D RR2B X2AA . 5 134.130(4) ?
Y3A RR2B X2AA 7_565 5 57.797(6) ?
Y2D RR2B X2AA 7_565 5 145.670(7) ?
X1BB RR2B X2AA 1_565 5 115.276(10) ?
X2BB RR2B X2AA 5 5 90.836(13) ?
X2AB RR2B X2AA 1_565 5 143.039(4) ?
Y4D RR2B X1AB . 5 59.132(6) ?
Y4A RR2B X1AB 7_565 5 145.983(7) ?
Y1D RR2B X1AB . 5 60.544(7) ?
Y3A RR2B X1AB 7_565 5 131.260(5) ?
Y2D RR2B X1AB 7_565 5 85.297(8) ?
X1BB RR2B X1AB 1_565 5 75.72(2) ?
X2BB RR2B X1AB 5 5 93.827(14) ?
X2AB RR2B X1AB 1_565 5 140.829(6) ?
X2AA RR2B X1AB 5 5 73.618(11) ?
Y4D RR2B X2BA . 1_565 58.348(4) ?
Y4A RR2B X2BA 7_565 1_565 81.089(8) ?
Y1D RR2B X2BA . 1_565 127.981(8) ?
Y3A RR2B X2BA 7_565 1_565 54.964(6) ?
Y2D RR2B X2BA 7_565 1_565 140.306(9) ?
X1BB RR2B X2BA 1_565 1_565 72.123(11) ?
X2BB RR2B X2BA 5 1_565 138.239(5) ?
X2AB RR2B X2BA 1_565 1_565 92.281(13) ?
X2AA RR2B X2BA 5 1_565 74.02(2) ?
X1AB RR2B X2BA 5 1_565 117.461(10) ?
Q4B RQ2C Y4C . 3_565 129.491(7) ?
Q4B RQ2C Q1B . . 98.003(2) ?
Y4C RQ2C Q1B 3_565 . 131.885(5) ?
Q4B RQ2C Y3C . 3_565 93.951(4) ?
Y4C RQ2C Y3C 3_565 3_565 36.141(3) ?
Q1B RQ2C Y3C . 3_565 167.998(2) ?
Q4B RQ2C Q2B . 7 132.702(3) ?
Y4C RQ2C Q2B 3_565 7 97.336(10) ?
Q1B RQ2C Q2B . 7 34.721(5) ?
Y3C RQ2C Q2B 3_565 7 133.292(7) ?
Q4B RQ2C Q1BD . 5_544 62.174(7) ?
Y4C RQ2C Q1BD 3_565 5_544 143.629(7) ?
Q1B RQ2C Q1BD . 5_544 60.267(5) ?
Y3C RQ2C Q1BD 3_565 5_544 127.574(6) ?
Q2B RQ2C Q1BD 7 5_544 84.993(7) ?
Q4B RQ2C Q2AD . . 138.510(10) ?
Y4C RQ2C Q2AD 3_565 . 54.897(6) ?
Q1B RQ2C Q2AD . . 85.9 ?
Y3C RQ2C Q2AD 3_565 . 84.472(2) ?
Q2B RQ2C Q2AD 7 . 60.258(5) ?
Q1BD RQ2C Q2AD 5_544 . 144.832(5) ?
Q4B RQ2C Q2BD . 5_545 144.902(8) ?
Y4C RQ2C Q2BD 3_565 5_545 61.655(8) ?
Q1B RQ2C Q2BD . 5_545 84.8450(10) ?
Y3C RQ2C Q2BD 3_565 5_545 85.988(3) ?
Q2B RQ2C Q2BD 7 5_545 58.223(5) ?
Q1BD RQ2C Q2BD 5_544 5_545 90.318(14) ?
Q2AD RQ2C Q2BD . 5_545 76.49(2) ?
Q4B RQ2C X2AC . . 58.854(6) ?
Y4C RQ2C X2AC 3_565 . 87.398(8) ?
Q1B RQ2C X2AC . . 130.410(6) ?
Y3C RQ2C X2AC 3_565 . 57.782(6) ?
Q2B RQ2C X2AC 7 . 142.154(8) ?
Q1BD RQ2C X2AC 5_544 . 70.244(11) ?
Q2AD RQ2C X2AC . . 141.607(5) ?
Q2BD RQ2C X2AC 5_545 . 92.781(14) ?
Q4B RQ2C X2BC . 5_554 55.720(3) ?
Y4C RQ2C X2BC 3_565 5_554 81.029(8) ?
Q1B RQ2C X2BC . 5_554 131.392(7) ?
Y3C RQ2C X2BC 3_565 5_554 56.015(7) ?
Q2B RQ2C X2BC 7 5_554 143.498(8) ?
Q1BD RQ2C X2BC 5_544 5_554 117.669(10) ?
Q2AD RQ2C X2BC . 5_554 91.087(13) ?
Q2BD RQ2C X2BC 5_545 5_554 141.234(5) ?
X2AC RQ2C X2BC . 5_554 74.35(2) ?
Q4B RQ2C Q1AD . . 57.668(5) ?
Y4C RQ2C Q1AD 3_565 . 140.765(9) ?
Q1B RQ2C Q1AD . . 55.434(4) ?
Y3C RQ2C Q1AD 3_565 . 132.321(5) ?
Q2B RQ2C Q1AD 7 . 82.918(7) ?
Q1BD RQ2C Q1AD 5_544 . 75.60(2) ?
Q2AD RQ2C Q1AD . . 93.611(14) ?
Q2BD RQ2C Q1AD 5_545 . 139.884(6) ?
X2AC RQ2C Q1AD . . 116.152(10) ?
X2BC RQ2C Q1AD 5_554 . 76.454(11) ?
Y4C RR2D Q4B . 5 131.953(6) ?
Y4C RR2D Q3B . 5 95.638(3) ?
Q4B RR2D Q3B 5 5 36.598(3) ?
Y4C RR2D Y1C . . 97.3830(10) ?
Q4B RR2D Y1C 5 . 129.799(5) ?
Q3B RR2D Y1C 5 . 166.043(2) ?
Y4C RR2D Y2C . 7_565 131.221(4) ?
Q4B RR2D Y2C 5 7_565 96.652(10) ?
Q3B RR2D Y2C 5 7_565 133.135(7) ?
Y1C RR2D Y2C . 7_565 34.042(5) ?
Y4C RR2D X2AC . 5 142.358(9) ?
Q4B RR2D X2AC 5 5 59.861(8) ?
Q3B RR2D X2AC 5 5 84.526(3) ?
Y1C RR2D X2AC . 5 88.216(2) ?
Y2C RR2D X2AC 7_565 5 59.886(5) ?
Y4C RR2D Q2AD . . 56.020(4) ?
Q4B RR2D Q2AD 5 . 89.442(8) ?
Q3B RR2D Q2AD 5 . 59.100(6) ?
Y1C RR2D Q2AD . . 133.508(5) ?
Y2C RR2D Q2AD 7_565 . 143.569(8) ?
X2AC RR2D Q2AD 5 . 93.756(13) ?
Y4C RR2D X1BC . 1_565 61.074(6) ?
Q4B RR2D X1BC 5 1_565 133.297(10) ?
Q3B RR2D X1BC 5 1_565 126.505(6) ?
Y1C RR2D X1BC . 1_565 57.283(4) ?
Y2C RR2D X1BC 7_565 1_565 84.117(8) ?
X2AC RR2D X1BC 5 1_565 143.935(5) ?
Q2AD RR2D X1BC . 1_565 116.943(10) ?
Y4C RR2D X2BC . 1_565 141.695(8) ?
Q4B RR2D X2BC 5 1_565 55.813(6) ?
Q3B RR2D X2BC 5 1_565 85.863(3) ?
Y1C RR2D X2BC . 1_565 80.8090(10) ?
Y2C RR2D X2BC 7_565 1_565 58.149(5) ?
X2AC RR2D X2BC 5 1_565 75.94(2) ?
Q2AD RR2D X2BC . 1_565 144.490(4) ?
X1BC RR2D X2BC 1_565 1_565 87.411(14) ?
Y4C RR2D X1AC . 5 58.290(6) ?
Q4B RR2D X1AC 5 5 150.966(6) ?
Q3B RR2D X1AC 5 5 134.933(5) ?
Y1C RR2D X1AC . 5 57.634(6) ?
Y2C RR2D X1AC 7_565 5 81.814(8) ?
X2AC RR2D X1AC 5 5 95.655(14) ?
Q2AD RR2D X1AC . 5 75.979(11) ?
X1BC RR2D X1AC 1_565 5 75.59(2) ?
X2BC RR2D X1AC 1_565 5 138.035(7) ?
Y4C RR2D Q2BD . 5 59.958(5) ?
Q4B RR2D Q2BD 5 5 80.856(8) ?
Q3B RR2D Q2BD 5 5 55.976(6) ?
Y1C RR2D Q2BD . 5 127.972(7) ?
Y2C RR2D Q2BD 7_565 5 141.550(8) ?
X2AC RR2D Q2BD 5 5 139.424(5) ?
Q2AD RR2D Q2BD . 5 74.87(2) ?
X1BC RR2D Q2BD 1_565 5 71.172(11) ?
X2BC RR2D Q2BD 1_565 5 90.930(14) ?
X1AC RR2D Q2BD 5 5 118.013(10) ?
Y5AC RR3C Y1D . 4_655 123.143(7) ?
Y5AC RR3C Y1C . 4_655 117.490(8) ?
Y1D RR3C Y1C 4_655 4_655 91.282(10) ?
Y5AC RR3C Y5BC . 1_565 83.46(2) ?
Y1D RR3C Y5BC 4_655 1_565 121.550(7) ?
Y1C RR3C Y5BC 4_655 1_565 123.605(5) ?
Y5AC RR3C X1BB . 2_665 107.894(8) ?
Y1D RR3C X1BB 4_655 2_665 58.470(6) ?
Y1C RR3C X1BB 4_655 2_665 134.384(5) ?
Y5BC RR3C X1BB 1_565 2_665 64.139(8) ?
Y5AC RR3C RR1C . 4_655 47.374(7) ?
Y1D RR3C RR1C 4_655 4_655 106.732(9) ?
Y1C RR3C RR1C 4_655 4_655 161.0580(10) ?
Y5BC RR3C RR1C 1_565 4_655 51.247(8) ?
X1BB RR3C RR1C 2_665 4_655 62.942(4) ?
Y5AC RR3C RR1D . 4_655 46.898(8) ?
Y1D RR3C RR1D 4_655 4_655 164.3310(10) ?
Y1C RR3C RR1D 4_655 4_655 104.170(9) ?
Y5BC RR3C RR1D 1_565 4_655 51.236(7) ?
X1BB RR3C RR1D 2_665 4_655 110.033(5) ?
RR1C RR3C RR1D 4_655 4_655 57.632(8) ?
Y5AC RR3C X1BC . 2_665 106.524(8) ?
Y1D RR3C X1BC 4_655 2_665 130.097(6) ?
Y1C RR3C X1BC 4_655 2_665 59.032(7) ?
Y5BC RR3C X1BC 1_565 2_665 64.961(8) ?
X1BB RR3C X1BC 2_665 2_665 112.94(2) ?
RR1C RR3C X1BC 4_655 2_665 110.390(4) ?
RR1D RR3C X1BC 4_655 2_665 62.536(4) ?
Y5AC RR3C X1AB . 6_655 60.083(8) ?
Y1D RR3C X1AB 4_655 6_655 63.062(6) ?
Y1C RR3C X1AB 4_655 6_655 120.571(8) ?
Y5BC RR3C X1AB 1_565 6_655 115.243(10) ?
X1BB RR3C X1AB 2_665 6_655 78.00(2) ?
RR1C RR3C X1AB 4_655 6_655 65.311(5) ?
RR1D RR3C X1AB 4_655 6_655 105.698(5) ?
X1BC RR3C X1AB 2_665 6_655 165.7 ?
Y5AC RR3C X1AC . 6_655 58.179(8) ?
Y1D RR3C X1AC 4_655 6_655 124.048(7) ?
Y1C RR3C X1AC 4_655 6_655 59.315(5) ?
Y5BC RR3C X1AC 1_565 6_655 114.258(10) ?
X1BB RR3C X1AC 2_665 6_655 165.6090(10) ?
RR1C RR3C X1AC 4_655 6_655 104.330(5) ?
RR1D RR3C X1AC 4_655 6_655 64.163(5) ?
X1BC RR3C X1AC 2_665 6_655 76.91(2) ?
X1AB RR3C X1AC 6_655 6_655 90.71(2) ?
Y5AC RR3C RR3C . 3_575 128.787(8) ?
Y1D RR3C RR3C 4_655 3_575 91.5 ?
Y1C RR3C RR3C 4_655 3_575 95.5220(10) ?
Y5BC RR3C RR3C 1_565 3_575 45.329(9) ?
X1BB RR3C RR3C 2_665 3_575 56.391(8) ?
RR1C RR3C RR3C 4_655 3_575 89.9 ?
RR1D RR3C RR3C 4_655 3_575 89.6 ?
X1BC RR3C RR3C 2_665 3_575 57.019(8) ?
X1AB RR3C RR3C 6_655 3_575 134.347(9) ?
X1AC RR3C RR3C 6_655 3_575 133.816(8) ?
Y5AC RR3C X3AC . 5 102.34(2) ?
Y1D RR3C X3AC 4_655 5 56.245(6) ?
Y1C RR3C X3AC 4_655 5 52.693(5) ?
Y5BC RR3C X3AC 1_565 5 174.1 ?
X1BB RR3C X3AC 2_665 5 114.492(7) ?
RR1C RR3C X3AC 4_655 5 133.969(8) ?
RR1D RR3C X3AC 4_655 5 132.468(7) ?
X1BC RR3C X3AC 2_665 5 111.703(8) ?
X1AB RR3C X3AC 6_655 5 69.284(10) ?
X1AC RR3C X3AC 6_655 5 68.605(10) ?
RR3C RR3C X3AC 3_575 5 128.844(9) ?
Y5AA RR3A Y1A . 4_655 121.003(7) ?
Y5AA RR3A Y1A . 1_455 121.002(7) ?
Y1A RR3A Y1A 4_655 1_455 90.715(10) ?
Y5AA RR3A Y5BA . 1_565 84.01(2) ?
Y1A RR3A Y5BA 4_655 1_565 121.947(6) ?
Y1A RR3A Y5BA 1_455 1_565 121.947(6) ?
Y5AA RR3A X1BA . 2_665 107.901(9) ?
Y1A RR3A X1BA 4_655 2_665 58.157(7) ?
Y1A RR3A X1BA 1_455 2_665 130.888(5) ?
Y5BA RR3A X1BA 1_565 2_665 64.567(8) ?
Y5AA RR3A X1BA . 1_465 107.901(9) ?
Y1A RR3A X1BA 4_655 1_465 130.888(5) ?
Y1A RR3A X1BA 1_455 1_465 58.157(6) ?
Y5BA RR3A X1BA 1_565 1_465 64.567(8) ?
X1BA RR3A X1BA 2_665 1_465 112.35(2) ?
Y5AA RR3A RR1A . 1_455 47.383(8) ?
Y1A RR3A RR1A 4_655 1_455 163.1 ?
Y1A RR3A RR1A 1_455 1_455 105.885(9) ?
Y5BA RR3A RR1A 1_565 1_455 51.294(8) ?
X1BA RR3A RR1A 2_665 1_455 110.376(5) ?
X1BA RR3A RR1A 1_465 1_455 63.285(4) ?
Y5AA RR3A RR1A . 4_655 47.383(8) ?
Y1A RR3A RR1A 4_655 4_655 105.885(9) ?
Y1A RR3A RR1A 1_455 4_655 163.1 ?
Y5BA RR3A RR1A 1_565 4_655 51.294(8) ?
X1BA RR3A RR1A 2_665 4_655 63.285(4) ?
X1BA RR3A RR1A 1_465 4_655 110.376(5) ?
RR1A RR3A RR1A 1_455 4_655 57.387(8) ?
Y5AA RR3A X1AA . 5_454 58.597(8) ?
Y1A RR3A X1AA 4_655 5_454 123.086(7) ?
Y1A RR3A X1AA 1_455 5_454 62.406(6) ?
Y5BA RR3A X1AA 1_565 5_454 114.709(11) ?
X1BA RR3A X1AA 2_665 5_454 165.8630(10) ?
X1BA RR3A X1AA 1_465 5_454 77.96(2) ?
RR1A RR3A X1AA 1_455 5_454 64.635(5) ?
RR1A RR3A X1AA 4_655 5_454 104.630(5) ?
Y5AA RR3A X1AA . 6_654 58.597(8) ?
Y1A RR3A X1AA 4_655 6_654 62.406(6) ?
Y1A RR3A X1AA 1_455 6_654 123.086(7) ?
Y5BA RR3A X1AA 1_565 6_654 114.709(11) ?
X1BA RR3A X1AA 2_665 6_654 77.96(2) ?
X1BA RR3A X1AA 1_465 6_654 165.9 ?
RR1A RR3A X1AA 1_455 6_654 104.630(5) ?
RR1A RR3A X1AA 4_655 6_654 64.635(5) ?
X1AA RR3A X1AA 5_454 6_654 90.33(2) ?
Y5AA RR3A RR3A . 2_575 129.167(9) ?
Y1A RR3A RR3A 4_655 2_575 92.6 ?
Y1A RR3A RR3A 1_455 2_575 92.6 ?
Y5BA RR3A RR3A 1_565 2_575 45.159(9) ?
X1BA RR3A RR3A 2_665 2_575 56.363(8) ?
X1BA RR3A RR3A 1_465 2_575 56.363(8) ?
RR1A RR3A RR3A 1_455 2_575 89.7 ?
RR1A RR3A RR3A 4_655 2_575 89.7 ?
X1AA RR3A RR3A 5_454 2_575 134.216(8) ?
X1AA RR3A RR3A 6_654 2_575 134.216(9) ?
Y5AA RR3A X3BA . 1_565 169.196(2) ?
Y1A RR3A X3BA 4_655 1_565 53.449(6) ?
Y1A RR3A X3BA 1_455 1_565 53.449(6) ?
Y5BA RR3A X3BA 1_565 1_565 106.80(2) ?
X1BA RR3A X3BA 2_665 1_565 77.588(7) ?
X1BA RR3A X3BA 1_465 1_565 77.588(7) ?
RR1A RR3A X3BA 1_455 1_565 140.321(6) ?
RR1A RR3A X3BA 4_655 1_565 140.321(6) ?
X1AA RR3A X3BA 5_454 1_565 115.010(7) ?
X1AA RR3A X3BA 6_654 1_565 115.010(7) ?
RR3A RR3A X3BA 2_575 1_565 61.637(7) ?
Q5AB RQ3B Q1B . . 116.957(8) ?
Q5AB RQ3B Q1B . 4_655 116.957(8) ?
Q1B RQ3B Q1B . 4_655 90.189(10) ?
Q5AB RQ3B Q5BB . 5_544 84.67(2) ?
Q1B RQ3B Q5BB . 5_544 125.514(5) ?
Q1B RQ3B Q5BB 4_655 5_544 125.514(5) ?
Q5AB RQ3B RQ1B . 4_655 48.322(8) ?
Q1B RQ3B RQ1B . 4_655 162.2 ?
Q1B RQ3B RQ1B 4_655 4_655 105.497(9) ?
Q5BB RQ3B RQ1B 5_544 4_655 51.050(8) ?
Q5AB RQ3B RQ1B . . 48.322(8) ?
Q1B RQ3B RQ1B . . 105.497(9) ?
Q1B RQ3B RQ1B 4_655 . 162.2 ?
Q5BB RQ3B RQ1B 5_544 . 51.050(8) ?
RQ1B RQ3B RQ1B 4_655 . 57.813(9) ?
Q5AB RQ3B Q1BD . 6_654 108.454(8) ?
Q1B RQ3B Q1BD . 6_654 133.851(4) ?
Q1B RQ3B Q1BD 4_655 6_654 61.088(8) ?
Q5BB RQ3B Q1BD 5_544 6_654 64.710(8) ?
RQ1B RQ3B Q1BD 4_655 6_654 63.128(4) ?
RQ1B RQ3B Q1BD . 6_654 110.535(5) ?
Q5AB RQ3B Q1BD . 5_544 108.454(8) ?
Q1B RQ3B Q1BD . 5_544 61.088(7) ?
Q1B RQ3B Q1BD 4_655 5_544 133.851(5) ?
Q5BB RQ3B Q1BD 5_544 5_544 64.710(8) ?
RQ1B RQ3B Q1BD 4_655 5_544 110.535(5) ?
RQ1B RQ3B Q1BD . 5_544 63.128(4) ?
Q1BD RQ3B Q1BD 6_654 5_544 112.27(2) ?
Q5AB RQ3B Q1AD . . 58.676(8) ?
Q1B RQ3B Q1AD . . 58.386(5) ?
Q1B RQ3B Q1AD 4_655 . 118.843(9) ?
Q5BB RQ3B Q1AD 5_544 . 115.074(11) ?
RQ1B RQ3B Q1AD 4_655 . 105.530(5) ?
RQ1B RQ3B Q1AD . . 65.213(5) ?
Q1BD RQ3B Q1AD 6_654 . 166.4190(10) ?
Q1BD RQ3B Q1AD 5_544 . 77.99(2) ?
Q5AB RQ3B Q1AD . 2_665 58.676(8) ?
Q1B RQ3B Q1AD . 2_665 118.843(8) ?
Q1B RQ3B Q1AD 4_655 2_665 58.386(5) ?
Q5BB RQ3B Q1AD 5_544 2_665 115.074(10) ?
RQ1B RQ3B Q1AD 4_655 2_665 65.213(5) ?
RQ1B RQ3B Q1AD . 2_665 105.530(5) ?
Q1BD RQ3B Q1AD 6_654 2_665 77.99(2) ?
Q1BD RQ3B Q1AD 5_544 2_665 166.4 ?
Q1AD RQ3B Q1AD . 2_665 90.57(2) ?
Q5AB RQ3B RQ3B . 2_655 129.328(9) ?
Q1B RQ3B RQ3B . 2_655 97.545(2) ?
Q1B RQ3B RQ3B 4_655 2_655 97.545(2) ?
Q5BB RQ3B RQ3B 5_544 2_655 44.654(9) ?
RQ1B RQ3B RQ3B 4_655 2_655 88.9 ?
RQ1B RQ3B RQ3B . 2_655 88.9 ?
Q1BD RQ3B RQ3B 6_654 2_655 56.267(8) ?
Q1BD RQ3B RQ3B 5_544 2_655 56.267(8) ?
Q1AD RQ3B RQ3B . 2_655 134.123(9) ?
Q1AD RQ3B RQ3B 2_665 2_655 134.123(8) ?
Q5AB RQ3B Q3BB . 5_545 169.0640(10) ?
Q1B RQ3B Q3BB . 5_545 56.787(7) ?
Q1B RQ3B Q3BB 4_655 5_545 56.787(7) ?
Q5BB RQ3B Q3BB 5_544 5_545 106.26(2) ?
RQ1B RQ3B Q3BB 4_655 5_545 139.542(7) ?
RQ1B RQ3B Q3BB . 5_545 139.542(7) ?
Q1BD RQ3B Q3BB 6_654 5_545 77.067(7) ?
Q1BD RQ3B Q3BB 5_544 5_545 77.067(7) ?
Q1AD RQ3B Q3BB . 5_545 114.866(7) ?
Q1AD RQ3B Q3BB 2_665 5_545 114.866(7) ?
RQ3B RQ3B Q3BB 2_655 5_545 61.607(7) ?
Y2A Y1A RR3A 7_565 1_655 150.020(2) ?
Y2A Y1A RR2A 7_565 . 73.698(3) ?
RR3A Y1A RR2A 1_655 . 135.252(5) ?
Y2A Y1A X1BA 7_565 1_565 130.211(6) ?
RR3A Y1A X1BA 1_655 1_565 74.564(7) ?
RR2A Y1A X1BA . 1_565 74.907(5) ?
Y2A Y1A X3BA 7_565 1_665 75.511(8) ?
RR3A Y1A X3BA 1_655 1_665 85.864(7) ?
RR2A Y1A X3BA . 1_665 129.744(4) ?
X1BA Y1A X3BA 1_565 1_665 96.93(2) ?
Y2A Y1A X3AA 7_565 5_655 70.047(5) ?
RR3A Y1A X3AA 1_655 5_655 85.311(6) ?
RR2A Y1A X3AA . 5_655 119.214(8) ?
X1BA Y1A X3AA 1_565 5_655 159.548(3) ?
X3BA Y1A X3AA 1_665 5_655 85.00(2) ?
Y2A Y1A X1AA 7_565 5_554 118.182(10) ?
RR3A Y1A X1AA 1_655 5_554 73.268(7) ?
RR2A Y1A X1AA . 5_554 73.810(2) ?
X1BA Y1A X1AA 1_565 5_554 88.13(2) ?
X3BA Y1A X1AA 1_665 5_554 156.427(3) ?
X3AA Y1A X1AA 5_655 5_554 82.53(2) ?
Y2C Y1C RR3C 7_565 4_655 148.422(3) ?
Y2C Y1C RR2D 7_565 . 75.891(2) ?
RR3C Y1C RR2D 4_655 . 135.679(5) ?
Y2C Y1C X1BC 7_565 1_565 127.589(5) ?
RR3C Y1C X1BC 4_655 1_565 73.957(7) ?
RR2D Y1C X1BC . 1_565 73.155(4) ?
Y2C Y1C X3AC 7_565 6_655 71.542(4) ?
RR3C Y1C X3AC 4_655 6_655 85.913(7) ?
RR2D Y1C X3AC . 6_655 122.771(7) ?
X1BC Y1C X3AC 1_565 6_655 159.787(3) ?
Y2C Y1C X1AC 7_565 5 122.158(9) ?
RR3C Y1C X1AC 4_655 5 75.559(8) ?
RR2D Y1C X1AC . 5 74.7990(10) ?
X1BC Y1C X1AC 1_565 5 88.67(2) ?
X3AC Y1C X1AC 6_655 5 84.483(15) ?
Y2C Y1C X3BC 7_565 2_665 72.804(7) ?
RR3C Y1C X3BC 4_655 2_665 83.938(8) ?
RR2D Y1C X3BC . 2_665 127.041(4) ?
X1BC Y1C X3BC 1_565 2_665 93.93(2) ?
X3AC Y1C X3BC 6_655 2_665 85.57(2) ?
X1AC Y1C X3BC 5 2_665 157.763(3) ?
Q2B Q1B RQ3B 7 . 147.485(2) ?
Q2B Q1B RQ2C 7 . 75.769(3) ?
RQ3B Q1B RQ2C . . 134.777(5) ?
Q2B Q1B Q1AD 7 . 130.268(7) ?
RQ3B Q1B Q1AD . . 75.600(8) ?
RQ2C Q1B Q1AD . . 78.600(3) ?
Q2B Q1B Q3AB 7 . 75.499(6) ?
RQ3B Q1B Q3AB . . 87.985(7) ?
RQ2C Q1B Q3AB . . 127.593(6) ?
Q1AD Q1B Q3AB . . 87.98(2) ?
Q2B Q1B Q1BD 7 5_544 120.955(8) ?
RQ3B Q1B Q1BD . 5_544 71.842(6) ?
RQ2C Q1B Q1BD . 5_544 71.098(3) ?
Q1AD Q1B Q1BD . 5_544 88.77(2) ?
Q3AB Q1B Q1BD . 5_544 159.739(3) ?
Q2B Q1B Q3BB 7 5_545 68.551(6) ?
RQ3B Q1B Q3BB . 5_545 82.372(8) ?
RQ2C Q1B Q3BB . 5_545 122.774(6) ?
Q1AD Q1B Q3BB . 5_545 156.992(3) ?
Q3AB Q1B Q3BB . 5_545 84.66(2) ?
Q1BD Q1B Q3BB 5_544 5_545 90.65(2) ?
Y2D Y1D RR3C 7_565 4_655 147.887(3) ?
Y2D Y1D RR2B 7_565 . 76.527(3) ?
RR3C Y1D RR2B 4_655 . 135.290(6) ?
Y2D Y1D X1BB 7_565 1_565 128.928(7) ?
RR3C Y1D X1BB 4_655 1_565 74.521(7) ?
RR2B Y1D X1BB . 1_565 74.525(5) ?
Y2D Y1D X3BC 7_565 2_665 69.339(7) ?
RR3C Y1D X3BC 4_655 2_665 86.760(8) ?
RR2B Y1D X3BC . 2_665 129.697(4) ?
X1BB Y1D X3BC 1_565 2_665 99.48(2) ?
Y2D Y1D X1AB 7_565 5 123.107(9) ?
RR3C Y1D X1AB 4_655 5 73.062(7) ?
RR2B Y1D X1AB . 5 74.1600(10) ?
X1BB Y1D X1AB 1_565 5 87.56(2) ?
X3BC Y1D X1AB 2_665 5 156.111(3) ?
Y2D Y1D X3AC 7_565 6_655 73.475(5) ?
RR3C Y1D X3AC 4_655 6_655 83.518(6) ?
RR2B Y1D X3AC . 6_655 119.797(8) ?
X1BB Y1D X3AC 1_565 6_655 157.318(3) ?
X3BC Y1D X3AC 2_665 6_655 84.63(2) ?
X1AB Y1D X3AC 5 6_655 80.58(2) ?
Y1A Y2A RR1A 7_564 . 148.981(6) ?
Y1A Y2A RR2A 7_564 7_564 70.964(8) ?
RR1A Y2A RR2A . 7_564 140.052(2) ?
Y1A Y2A X3AA 7_564 1_665 79.887(5) ?
RR1A Y2A X3AA . 1_665 79.532(3) ?
RR2A Y2A X3AA 7_564 1_665 123.025(7) ?
Y1A Y2A X2BA 7_564 5_554 114.358(8) ?
RR1A Y2A X2BA . 5_554 82.656(6) ?
RR2A Y2A X2BA 7_564 5_554 74.227(6) ?
X3AA Y2A X2BA 1_665 5_554 161.638(3) ?
Y1A Y2A X2AA 7_564 1_565 128.107(2) ?
RR1A Y2A X2AA . 1_565 76.268(5) ?
RR2A Y2A X2AA 7_564 1_565 70.208(7) ?
X3AA Y2A X2AA 1_665 1_565 93.78(2) ?
X2BA Y2A X2AA 5_554 1_565 86.26(2) ?
Y1A Y2A X3BA 7_564 5_654 74.287(3) ?
RR1A Y2A X3BA . 5_654 81.751(4) ?
RR2A Y2A X3BA 7_564 5_654 127.340(7) ?
X3AA Y2A X3BA 1_665 5_654 87.17(2) ?
X2BA Y2A X3BA 5_554 5_654 85.90(2) ?
X2AA Y2A X3BA 1_565 5_654 157.424(4) ?
Y1C Y2C RR1D 7_564 . 151.978(5) ?
Y1C Y2C RR2D 7_564 7_564 70.066(7) ?
RR1D Y2C RR2D . 7_564 137.945(2) ?
Y1C Y2C X3AC 7_564 2_665 77.611(4) ?
RR1D Y2C X3AC . 2_665 82.699(3) ?
RR2D Y2C X3AC 7_564 2_665 122.966(7) ?
Y1C Y2C X2AC 7_564 1_565 125.184(2) ?
RR1D Y2C X2AC . 1_565 76.181(5) ?
RR2D Y2C X2AC 7_564 1_565 69.129(7) ?
X3AC Y2C X2AC 2_665 1_565 95.69(2) ?
Y1C Y2C X3BC 7_564 6_654 77.728(2) ?
RR1D Y2C X3BC . 6_654 82.011(4) ?
RR2D Y2C X3BC 7_564 6_654 126.602(7) ?
X3AC Y2C X3BC 2_665 6_654 88.38(2) ?
X2AC Y2C X3BC 1_565 6_654 157.079(4) ?
Y1C Y2C X2BC 7_564 5_554 115.095(7) ?
RR1D Y2C X2BC . 5_554 81.576(6) ?
RR2D Y2C X2BC 7_564 5_554 72.889(6) ?
X3AC Y2C X2BC 2_665 5_554 163.459(2) ?
X2AC Y2C X2BC 1_565 5_554 85.51(2) ?
X3BC Y2C X2BC 6_654 5_554 84.39(2) ?
Q1B Q2B RQ1B 7_554 . 149.681(5) ?
Q1B Q2B RQ2C 7_554 7_554 69.510(7) ?
RQ1B Q2B RQ2C . 7_554 138.912(2) ?
Q1B Q2B Q3AB 7_554 5_544 73.955(2) ?
RQ1B Q2B Q3AB . 5_544 78.838(3) ?
RQ2C Q2B Q3AB 7_554 5_544 123.198(7) ?
Q1B Q2B Q3BB 7_554 . 82.324(3) ?
RQ1B Q2B Q3BB . . 83.524(4) ?
RQ2C Q2B Q3BB 7_554 . 127.069(7) ?
Q3AB Q2B Q3BB 5_544 . 87.79(2) ?
Q1B Q2B Q2BD 7_554 . 121.926(4) ?
RQ1B Q2B Q2BD . . 83.878(6) ?
RQ2C Q2B Q2BD 7_554 . 72.636(6) ?
Q3AB Q2B Q2BD 5_544 . 162.443(3) ?
Q3BB Q2B Q2BD . . 87.22(2) ?
Q1B Q2B Q2AD 7_554 5_544 118.845(5) ?
RQ1B Q2B Q2AD . 5_544 74.842(4) ?
RQ2C Q2B Q2AD 7_554 5_544 70.492(7) ?
Q3AB Q2B Q2AD 5_544 5_544 92.17(2) ?
Q3BB Q2B Q2AD . 5_544 157.934(4) ?
Q2BD Q2B Q2AD . 5_544 86.22(2) ?
Y1D Y2D RR1C 7_564 . 151.586(5) ?
Y1D Y2D RR2B 7_564 7_564 68.834(7) ?
RR1C Y2D RR2B . 7_564 137.102(3) ?
Y1D Y2D X3BC 7_564 6_654 80.132(3) ?
RR1C Y2D X3BC . 6_654 84.528(5) ?
RR2B Y2D X3BC 7_564 6_654 131.762(6) ?
Y1D Y2D X2AB 7_564 5_554 118.759(6) ?
RR1C Y2D X2AB . 5_554 85.123(7) ?
RR2B Y2D X2AB 7_564 5_554 73.948(7) ?
X3BC Y2D X2AB 6_654 5_554 91.12(2) ?
Y1D Y2D X3AC 7_564 2_665 77.486(4) ?
RR1C Y2D X3AC . 2_665 78.290(4) ?
RR2B Y2D X3AC 7_564 2_665 118.146(8) ?
X3BC Y2D X3AC 6_654 2_665 88.29(2) ?
X2AB Y2D X3AC 5_554 2_665 163.384(3) ?
Y1D Y2D X2BB 7_564 1_565 120.634(3) ?
RR1C Y2D X2BB . 1_565 73.365(4) ?
RR2B Y2D X2BB 7_564 1_565 68.056(6) ?
X3BC Y2D X2BB 6_654 1_565 157.819(4) ?
X2AB Y2D X2BB 5_554 1_565 85.34(2) ?
X3AC Y2D X2BB 2_665 1_565 88.96(2) ?
Y4A Y3A RR1A . . 147.5 ?
Y4A Y3A RR2B . 7_564 66.440(6) ?
RR1A Y3A RR2B . 7_564 145.204(5) ?
Y4A Y3A X1BA . 1_565 76.077(7) ?
RR1A Y3A X1BA . 1_565 78.529(6) ?
RR2B Y3A X1BA 7_564 1_565 118.407(5) ?
Y4A Y3A X1AA . 5_554 77.944(6) ?
RR1A Y3A X1AA . 5_554 82.339(7) ?
RR2B Y3A X1AA 7_564 5_554 124.580(5) ?
X1BA Y3A X1AA 1_565 5_554 90.37(2) ?
Y4A Y3A X2BA . 5_554 119.373(8) ?
RR1A Y3A X2BA . 5_554 84.186(5) ?
RR2B Y3A X2BA 7_564 5_554 77.247(3) ?
X1BA Y3A X2BA 1_565 5_554 162.643(3) ?
X1AA Y3A X2BA 5_554 5_554 85.74(2) ?
Y4A Y3A X2AA . 1_565 121.914(6) ?
RR1A Y3A X2AA . 1_565 77.150(5) ?
RR2B Y3A X2AA 7_564 1_565 73.315(2) ?
X1BA Y3A X2AA 1_565 1_565 88.96(2) ?
X1AA Y3A X2AA 5_554 1_565 159.195(3) ?
X2BA Y3A X2AA 5_554 1_565 88.74(2) ?
Y4C Y3C RR1D . . 147.3090(10) ?
Y4C Y3C RQ2C . 3_565 67.168(7) ?
RR1D Y3C RQ2C . 3_565 145.344(5) ?
Y4C Y3C X1BC . 1_565 77.732(9) ?
RR1D Y3C X1BC . 1_565 79.041(6) ?
RQ2C Y3C X1BC 3_565 1_565 119.376(4) ?
Y4C Y3C X1AC . 5 75.298(7) ?
RR1D Y3C X1AC . 5 82.133(7) ?
RQ2C Y3C X1AC 3_565 5 123.586(6) ?
X1BC Y3C X1AC 1_565 5 90.23(2) ?
Y4C Y3C X2BC . 5_554 116.942(9) ?
RR1D Y3C X2BC . 5_554 83.714(5) ?
RQ2C Y3C X2BC 3_565 5_554 76.751(2) ?
X1BC Y3C X2BC 1_565 5_554 162.593(4) ?
X1AC Y3C X2BC 5 5_554 85.05(2) ?
Y4C Y3C X2AC . 1_565 125.103(6) ?
RR1D Y3C X2AC . 1_565 77.366(4) ?
RQ2C Y3C X2AC 3_565 1_565 73.815(3) ?
X1BC Y3C X2AC 1_565 1_565 90.03(2) ?
X1AC Y3C X2AC 5 1_565 159.062(4) ?
X2BC Y3C X2AC 5_554 1_565 88.49(2) ?
Q4B Q3B RQ1B . . 147.2960(10) ?
Q4B Q3B RR2D . 5_544 67.979(7) ?
RQ1B Q3B RR2D . 5_544 144.239(5) ?
Q4B Q3B Q1BD . 5_544 77.759(8) ?
RQ1B Q3B Q1BD . 5_544 78.495(6) ?
RR2D Q3B Q1BD 5_544 5_544 118.293(5) ?
Q4B Q3B Q2AD . 5_544 125.687(6) ?
RQ1B Q3B Q2AD . 5_544 76.352(4) ?
RR2D Q3B Q2AD 5_544 5_544 72.536(2) ?
Q1BD Q3B Q2AD 5_544 5_544 90.14(2) ?
Q4B Q3B Q1AD . . 76.061(7) ?
RQ1B Q3B Q1AD . . 81.835(7) ?
RR2D Q3B Q1AD 5_544 . 126.170(5) ?
Q1BD Q3B Q1AD 5_544 . 90.11(2) ?
Q2AD Q3B Q1AD 5_544 . 157.680(3) ?
Q4B Q3B Q2BD . . 117.063(9) ?
RQ1B Q3B Q2BD . . 83.984(5) ?
RR2D Q3B Q2BD 5_544 . 78.021(3) ?
Q1BD Q3B Q2BD 5_544 . 162.259(4) ?
Q2AD Q3B Q2BD 5_544 . 88.41(2) ?
Q1AD Q3B Q2BD . . 84.63(2) ?
Y4D Y3D RR1C . . 147.2230(10) ?
Y4D Y3D RR2A . . 66.427(7) ?
RR1C Y3D RR2A . . 145.585(6) ?
Y4D Y3D X1BB . 1_565 74.949(7) ?
RR1C Y3D X1BB . 1_565 78.644(6) ?
RR2A Y3D X1BB . 1_565 119.706(4) ?
Y4D Y3D X1AB . 5 78.436(7) ?
RR1C Y3D X1AB . 5 83.198(7) ?
RR2A Y3D X1AB . 5 121.938(6) ?
X1BB Y3D X1AB 1_565 5 91.42(2) ?
Y4D Y3D X2AB . 5_554 120.975(8) ?
RR1C Y3D X2AB . 5_554 84.165(5) ?
RR2A Y3D X2AB . 5_554 75.465(2) ?
X1BB Y3D X2AB 1_565 5_554 162.805(3) ?
X1AB Y3D X2AB 5 5_554 86.12(2) ?
Y4D Y3D X2BB . 1_565 120.786(7) ?
RR1C Y3D X2BB . 1_565 76.892(4) ?
RR2A Y3D X2BB . 1_565 75.097(3) ?
X1BB Y3D X2BB 1_565 1_565 88.17(2) ?
X1AB Y3D X2BB 5 1_565 159.772(3) ?
X2AB Y3D X2BB 5_554 1_565 88.33(2) ?
Y3A Y4A RR2A . . 136.331(5) ?
Y3A Y4A RR2B . 7_564 77.708(9) ?
RR2A Y4A RR2B . 7_564 145.712(4) ?
Y3A Y4A X2AB . 5_554 130.651(5) ?
RR2A Y4A X2AB . 5_554 80.262(3) ?
RR2B Y4A X2AB 7_564 5_554 76.364(7) ?
Y3A Y4A X2BB . 1_565 122.099(7) ?
RR2A Y4A X2BB . 1_565 80.691(3) ?
RR2B Y4A X2BB 7_564 1_565 74.587(6) ?
X2AB Y4A X2BB 5_554 1_565 89.91(2) ?
Y3A Y4A X1BA . 1_565 72.549(5) ?
RR2A Y4A X1BA . 1_565 75.651(2) ?
RR2B Y4A X1BA 7_564 1_565 122.365(7) ?
X2AB Y4A X1BA 5_554 1_565 155.349(5) ?
X2BB Y4A X1BA 1_565 1_565 81.19(2) ?
Y3A Y4A X1AA . 5_554 71.132(5) ?
RR2A Y4A X1AA . 5_554 78.420(2) ?
RR2B Y4A X1AA 7_564 5_554 127.059(5) ?
X2AB Y4A X1AA 5_554 5_554 92.76(2) ?
X2BB Y4A X1AA 1_565 5_554 158.166(4) ?
X1BA Y4A X1AA 1_565 5_554 87.53(2) ?
Y3C Y4C RR2D . . 137.824(6) ?
Y3C Y4C RQ2C . 3_565 76.691(10) ?
RR2D Y4C RQ2C . 3_565 144.423(4) ?
Y3C Y4C Q2AD . . 132.699(4) ?
RR2D Y4C Q2AD . . 79.684(4) ?
RQ2C Y4C Q2AD 3_565 . 77.993(7) ?
Y3C Y4C X1AC . 5 73.646(7) ?
RR2D Y4C X1AC . 5 79.889(2) ?
RQ2C Y4C X1AC 3_565 5 128.153(5) ?
Q2AD Y4C X1AC . 5 92.25(2) ?
Y3C Y4C X1BC . 1_565 71.017(6) ?
RR2D Y4C X1BC . 1_565 75.856(2) ?
RQ2C Y4C X1BC 3_565 1_565 120.704(7) ?
Q2AD Y4C X1BC . 1_565 155.117(5) ?
X1AC Y4C X1BC 5 1_565 87.94(2) ?
Y3C Y4C Q2BD . 5 119.791(8) ?
RR2D Y4C Q2BD . 5 79.169(3) ?
RQ2C Y4C Q2BD 3_565 5 73.318(6) ?
Q2AD Y4C Q2BD . 5 89.52(2) ?
X1AC Y4C Q2BD 5 5 158.308(4) ?
X1BC Y4C Q2BD 1_565 5 81.53(2) ?
Q3B Q4B RQ2C . . 136.371(7) ?
Q3B Q4B RR2D . 5_544 75.423(9) ?
RQ2C Q4B RR2D . 5_544 145.834(3) ?
Q3B Q4B X2BC . 5_554 133.228(4) ?
RQ2C Q4B X2BC . 5_554 82.020(4) ?
RR2D Q4B X2BC 5_544 5_554 79.428(7) ?
Q3B Q4B X2AC . . 118.938(8) ?
RQ2C Q4B X2AC . . 77.873(3) ?
RR2D Q4B X2AC 5_544 . 73.718(6) ?
X2BC Q4B X2AC 5_554 . 90.02(2) ?
Q3B Q4B Q1BD . 5_544 71.006(5) ?
RQ2C Q4B Q1BD . 5_544 73.586(2) ?
RR2D Q4B Q1BD 5_544 5_544 118.500(8) ?
X2BC Q4B Q1BD 5_554 5_544 154.987(5) ?
X2AC Q4B Q1BD . 5_544 79.69(2) ?
Q3B Q4B Q1AD . . 73.093(7) ?
RQ2C Q4B Q1AD . . 80.752(3) ?
RR2D Q4B Q1AD 5_544 . 128.839(5) ?
X2BC Q4B Q1AD 5_554 . 94.10(2) ?
X2AC Q4B Q1AD . . 157.443(4) ?
Q1BD Q4B Q1AD 5_544 . 87.47(2) ?
Y3D Y4D RR2B . . 136.828(7) ?
Y3D Y4D RR2A . . 77.877(9) ?
RR2B Y4D RR2A . . 145.293(3) ?
Y3D Y4D X2AA . 5 127.363(6) ?
RR2B Y4D X2AA . 5 80.155(4) ?
RR2A Y4D X2AA . 5 75.223(6) ?
Y3D Y4D X1BB . 1_565 73.040(6) ?
RR2B Y4D X1BB . 1_565 76.442(2) ?
RR2A Y4D X1BB . 1_565 124.893(6) ?
X2AA Y4D X1BB 5 1_565 156.544(5) ?
Y3D Y4D X2BA . 1_565 125.950(7) ?
RR2B Y4D X2BA . 1_565 79.911(4) ?
RR2A Y4D X2BA . 1_565 75.875(6) ?
X2AA Y4D X2BA 5 1_565 89.59(2) ?
X1BB Y4D X2BA 1_565 1_565 84.83(2) ?
Y3D Y4D X1AB . 5 70.685(6) ?
RR2B Y4D X1AB . 5 78.881(2) ?
RR2A Y4D X1AB . 5 123.812(6) ?
X2AA Y4D X1AB 5 5 88.37(2) ?
X1BB Y4D X1AB 1_565 5 88.67(2) ?
X2BA Y4D X1AB 1_565 5 158.731(4) ?
RR3A Y5BA RR3A 2_565 1_545 89.68(2) ?
RR3A Y5BA RR1A 2_565 1_445 140.484(6) ?
RR3A Y5BA RR1A 1_545 1_445 78.524(14) ?
RR3A Y5BA RR1A 2_565 2_665 78.524(14) ?
RR3A Y5BA RR1A 1_545 2_665 140.484(6) ?
RR1A Y5BA RR1A 1_445 2_665 132.382(9) ?
RR3A Y5BA RR1A 2_565 4_645 140.484(6) ?
RR3A Y5BA RR1A 1_545 4_645 78.524(14) ?
RR1A Y5BA RR1A 1_445 4_645 74.164(13) ?
RR1A Y5BA RR1A 2_665 4_645 86.96(2) ?
RR3A Y5BA RR1A 2_565 3_465 78.524(14) ?
RR3A Y5BA RR1A 1_545 3_465 140.484(6) ?
RR1A Y5BA RR1A 1_445 3_465 86.96(2) ?
RR1A Y5BA RR1A 2_665 3_465 74.164(13) ?
RR1A Y5BA RR1A 4_645 3_465 132.382(9) ?
RR3A Y5BA X1BA 2_565 2_655 68.479(5) ?
RR3A Y5BA X1BA 1_545 2_655 68.479(5) ?
RR1A Y5BA X1BA 1_445 2_655 136.456(8) ?
RR1A Y5BA X1BA 2_665 2_655 72.113(7) ?
RR1A Y5BA X1BA 4_645 2_655 72.113(7) ?
RR1A Y5BA X1BA 3_465 2_655 136.456(8) ?
RR3A Y5BA X1BA 2_565 1_455 68.479(5) ?
RR3A Y5BA X1BA 1_545 1_455 68.479(5) ?
RR1A Y5BA X1BA 1_445 1_455 72.113(7) ?
RR1A Y5BA X1BA 2_665 1_455 136.456(8) ?
RR1A Y5BA X1BA 4_645 1_455 136.456(8) ?
RR1A Y5BA X1BA 3_465 1_455 72.113(7) ?
X1BA Y5BA X1BA 2_655 1_455 117.691(9) ?
RQ3B Q5BB RQ3B 5 6_655 90.69(2) ?
RQ3B Q5BB RQ1B 5 6_655 140.383(6) ?
RQ3B Q5BB RQ1B 6_655 6_655 78.632(14) ?
RQ3B Q5BB RQ1B 5 5 78.632(14) ?
RQ3B Q5BB RQ1B 6_655 5 140.383(6) ?
RQ1B Q5BB RQ1B 6_655 5 131.868(9) ?
RQ3B Q5BB RQ1B 5 7 140.383(6) ?
RQ3B Q5BB RQ1B 6_655 7 78.632(14) ?
RQ1B Q5BB RQ1B 6_655 7 75.087(13) ?
RQ1B Q5BB RQ1B 5 7 85.69(2) ?
RQ3B Q5BB RQ1B 5 8_655 78.632(14) ?
RQ3B Q5BB RQ1B 6_655 8_655 140.383(6) ?
RQ1B Q5BB RQ1B 6_655 8_655 85.69(2) ?
RQ1B Q5BB RQ1B 5 8_655 75.087(13) ?
RQ1B Q5BB RQ1B 7 8_655 131.868(9) ?
RQ3B Q5BB Q1BD 5 . 68.648(5) ?
RQ3B Q5BB Q1BD 6_655 . 68.648(5) ?
RQ1B Q5BB Q1BD 6_655 . 137.094(8) ?
RQ1B Q5BB Q1BD 5 . 71.942(7) ?
RQ1B Q5BB Q1BD 7 . 71.942(7) ?
RQ1B Q5BB Q1BD 8_655 . 137.094(8) ?
RQ3B Q5BB Q1BD 5 2_665 68.648(5) ?
RQ3B Q5BB Q1BD 6_655 2_665 68.648(5) ?
RQ1B Q5BB Q1BD 6_655 2_665 71.942(7) ?
RQ1B Q5BB Q1BD 5 2_665 137.094(8) ?
RQ1B Q5BB Q1BD 7 2_665 137.094(8) ?
RQ1B Q5BB Q1BD 8_655 2_665 71.942(7) ?
Q1BD Q5BB Q1BD . 2_665 117.599(8) ?
Y5AA Y5AA RR1A 2_565 4_655 129.815(8) ?
Y5AA Y5AA RR1A 2_565 1_455 129.814(8) ?
RR1A Y5AA RR1A 4_655 1_455 81.078(13) ?
Y5AA Y5AA RR3A 2_565 . 129.167(9) ?
RR1A Y5AA RR3A 4_655 . 85.006(13) ?
RR1A Y5AA RR3A 1_455 . 85.006(13) ?
Y5AA Y5AA X1AA 2_565 6_654 73.523(4) ?
RR1A Y5AA X1AA 4_655 6_654 82.187(10) ?
RR1A Y5AA X1AA 1_455 6_654 156.663(4) ?
RR3A Y5AA X1AA . 6_654 77.427(9) ?
Y5AA Y5AA X1AA 2_565 5_454 73.522(4) ?
RR1A Y5AA X1AA 4_655 5_454 156.663(4) ?
RR1A Y5AA X1AA 1_455 5_454 82.187(10) ?
RR3A Y5AA X1AA . 5_454 77.427(9) ?
X1AA Y5AA X1AA 6_654 5_454 108.371(9) ?
Y5AA Y5AA X3BA 2_565 5_554 75.297(4) ?
RR1A Y5AA X3BA 4_655 5_554 76.501(8) ?
RR1A Y5AA X3BA 1_455 5_554 76.501(8) ?
RR3A Y5AA X3BA . 5_554 155.535(5) ?
X1AA Y5AA X3BA 6_654 5_554 115.029(6) ?
X1AA Y5AA X3BA 5_454 5_554 115.029(6) ?
Q5AB Q5AB RQ3B 2_665 . 129.328(9) ?
Q5AB Q5AB RQ1B 2_665 4_655 130.535(8) ?
RQ3B Q5AB RQ1B . 4_655 84.280(13) ?
Q5AB Q5AB RQ1B 2_665 . 130.535(8) ?
RQ3B Q5AB RQ1B . . 84.280(13) ?
RQ1B Q5AB RQ1B 4_655 . 80.177(13) ?
Q5AB Q5AB Q1AD 2_665 . 73.621(4) ?
RQ3B Q5AB Q1AD . . 77.503(9) ?
RQ1B Q5AB Q1AD 4_655 . 155.844(4) ?
RQ1B Q5AB Q1AD . . 82.324(10) ?
Q5AB Q5AB Q1AD 2_665 2_665 73.621(4) ?
RQ3B Q5AB Q1AD . 2_665 77.503(9) ?
RQ1B Q5AB Q1AD 4_655 2_665 82.324(10) ?
RQ1B Q5AB Q1AD . 2_665 155.844(4) ?
Q1AD Q5AB Q1AD . 2_665 108.613(9) ?
Q5AB Q5AB Q3BB 2_665 . 75.411(4) ?
RQ3B Q5AB Q3BB . . 155.260(4) ?
RQ1B Q5AB Q3BB 4_655 . 76.884(8) ?
RQ1B Q5AB Q3BB . . 76.884(8) ?
Q1AD Q5AB Q3BB . . 115.042(6) ?
Q1AD Q5AB Q3BB 2_665 . 115.042(6) ?
RR3C Y5BC RR3C 3_565 1_545 89.34(2) ?
RR3C Y5BC RR1C 3_565 4_645 140.578(6) ?
RR3C Y5BC RR1C 1_545 4_645 78.362(14) ?
RR3C Y5BC RR1C 3_565 2_665 78.362(14) ?
RR3C Y5BC RR1C 1_545 2_665 140.578(6) ?
RR1C Y5BC RR1C 4_645 2_665 87.71(2) ?
RR3C Y5BC RR1D 3_565 2_665 78.852(14) ?
RR3C Y5BC RR1D 1_545 2_665 139.817(6) ?
RR1C Y5BC RR1D 4_645 2_665 132.675(9) ?
RR1C Y5BC RR1D 2_665 2_665 74.594(13) ?
RR3C Y5BC RR1D 3_565 4_645 139.817(6) ?
RR3C Y5BC RR1D 1_545 4_645 78.852(14) ?
RR1C Y5BC RR1D 4_645 4_645 74.594(13) ?
RR1C Y5BC RR1D 2_665 4_645 132.675(9) ?
RR1D Y5BC RR1D 2_665 4_645 85.82(2) ?
RR3C Y5BC X1BB 3_565 2_655 68.683(5) ?
RR3C Y5BC X1BB 1_545 2_655 68.683(5) ?
RR1C Y5BC X1BB 4_645 2_655 71.955(7) ?
RR1C Y5BC X1BB 2_665 2_655 71.955(7) ?
RR1D Y5BC X1BB 2_665 2_655 137.031(8) ?
RR1D Y5BC X1BB 4_645 2_655 137.031(8) ?
RR3C Y5BC X1BC 3_565 2_655 68.819(5) ?
RR3C Y5BC X1BC 1_545 2_655 68.819(5) ?
RR1C Y5BC X1BC 4_645 2_655 136.045(8) ?
RR1C Y5BC X1BC 2_665 2_655 136.045(8) ?
RR1D Y5BC X1BC 2_665 2_655 71.098(7) ?
RR1D Y5BC X1BC 4_645 2_655 71.098(7) ?
X1BB Y5BC X1BC 2_655 2_655 118.723(9) ?
Y5AC Y5AC RR1D 3_565 4_655 130.164(8) ?
Y5AC Y5AC RR1C 3_565 4_655 129.548(8) ?
RR1D Y5AC RR1C 4_655 4_655 81.836(13) ?
Y5AC Y5AC RR3C 3_565 . 128.787(8) ?
RR1D Y5AC RR3C 4_655 . 85.333(13) ?
RR1C Y5AC RR3C 4_655 . 84.397(13) ?
Y5AC Y5AC X1AC 3_565 6_655 73.414(5) ?
RR1D Y5AC X1AC 4_655 6_655 82.201(10) ?
RR1C Y5AC X1AC 4_655 6_655 157.013(3) ?
RR3C Y5AC X1AC . 6_655 77.911(9) ?
Y5AC Y5AC X1AB 3_565 6_655 73.724(4) ?
RR1D Y5AC X1AB 4_655 6_655 156.088(4) ?
RR1C Y5AC X1AB 4_655 6_655 81.678(10) ?
RR3C Y5AC X1AB . 6_655 75.925(9) ?
X1AC Y5AC X1AB 6_655 6_655 107.684(9) ?
Y5AC Y5AC X3BC 3_565 5_554 74.934(4) ?
RR1D Y5AC X3BC 4_655 5_554 77.815(8) ?
RR1C Y5AC X3BC 4_655 5_554 76.759(8) ?
RR3C Y5AC X3BC . 5_554 156.219(4) ?
X1AC Y5AC X3BC 6_655 5_554 115.657(6) ?
X1AB Y5AC X3BC 6_655 5_554 114.828(6) ?

loop_
_geom_bond_atom_site_label_1
_geom_bond_atom_site_label_2
_geom_bond_site_symmetry_2
_geom_bond_distance
_geom_bond_publ_flag
E1BA C1A 3_565 2.48(4) ?
E1BA C1A 1_545 2.48(4) ?
E1BA C3A 1_545 2.56(4) ?
E1BA C3A 3_565 2.56(4) ?
E1BA C4A 1_545 2.58(4) ?
E1BA C4A 3_565 2.58(4) ?
E1BA C5BA 1_655 2.763(10) ?
E1BA Ru3A 2_665 2.818(11) ?
E1BA Ru3A 1_645 2.818(10) ?
E1BA Ru2A 3_565 2.881(9) ?
E1BA Ru2A 1_545 2.881(9) ?
E1BA Ru1A 1_545 2.969(8) ?
E1BA Ru1A 3_565 2.969(8) ?
E1BA E2BB . 3.347(9) ?
E1BA C2A 5_545 3.50(3) ?
E1BA C2A 7 3.50(3) ?
E1BA E1AA 5_554 3.6236(13) ?
E1BA E1AA 5_544 3.6236(13) ?
E1BA E2AA . 3.635(8) ?
E1BA E3BA 1_655 3.841(8) ?
E1BA C5AA 2_665 4.007(8) ?
E1BA C5AA 1_645 4.007(8) ?
E1BA E2BA . 4.085(9) ?
E1BA Ru2B 7_554 4.184(10) ?
E1BA Ru2B 5_544 4.184(10) ?
E1AD C1B 3_565 2.57(4) ?
E1AD C1B 1_545 2.57(4) ?
E1AD C5AB 1_545 2.574(10) ?
E1AD C5AB 2_665 2.574(10) ?
E1AD C3B 1_545 2.58(4) ?
E1AD C3B 3_565 2.58(4) ?
E1AD C4B 3_565 2.64(4) ?
E1AD C4B 1_545 2.64(4) ?
E1AD Ru3B 1_545 2.953(13) ?
E1AD Ru3B 2_665 2.953(13) ?
E1AD Ru2C 3_565 3.064(10) ?
E1AD Ru2C 1_545 3.064(10) ?
E1AD Ru1B 1_545 3.101(9) ?
E1AD Ru1B 3_565 3.101(9) ?
E1AD E2BD . 3.488(9) ?
E1AD E3AB . 3.564(10) ?
E1AD E2AC . 3.599(8) ?
E1AD C2B 5_545 3.61(3) ?
E1AD C2B 7 3.61(3) ?
E1AD E1BD 5_554 3.6231(13) ?
E1AD E1BD 5_544 3.6231(13) ?
E1AD E1AD 2_655 4.167(12) ?
E1AD Ru2D 5_544 4.240(9) ?
E1AD Ru2D 7_554 4.240(9) ?
E1AD E2AD . 4.359(9) ?
E1AA C3A 7 2.57(4) ?
E1AA C3A 5_545 2.57(4) ?
E1AA C5AA 6_655 2.573(10) ?
E1AA C5AA 5_645 2.573(10) ?
E1AA C4A 7 2.64(4) ?
E1AA C4A 5_545 2.64(4) ?
E1AA C1A 5_545 2.68(4) ?
E1AA C1A 7 2.68(4) ?
E1AA Ru3A 5_645 2.939(12) ?
E1AA Ru3A 6_655 2.939(12) ?
E1AA Ru2A 7 3.013(10) ?
E1AA Ru2A 5_545 3.013(10) ?
E1AA Ru1A 7 3.088(9) ?
E1AA Ru1A 5_545 3.088(9) ?
E1AA E2BA . 3.497(8) ?
E1AA E3AA 1_656 3.554(10) ?
E1AA C2A 3_566 3.59(3) ?
E1AA C2A 1_546 3.59(3) ?
E1AA E1BA 5_545 3.6236(13) ?
E1AA E1BA 5 3.6236(13) ?
E1AA E2AB . 3.777(9) ?
E1AA E1AA 2_755 4.155(12) ?
E1AA Ru2B 1_545 4.326(10) ?
E1AA Ru2B 3_565 4.326(10) ?
E1AA E2AA 1_556 4.359(9) ?
E1BD C3B 7 2.55(4) ?
E1BD C3B 5_545 2.55(4) ?
E1BD C4B 5_545 2.59(4) ?
E1BD C4B 7 2.59(4) ?
E1BD C1B 5_545 2.59(4) ?
E1BD C1B 7 2.59(4) ?
E1BD C5BB . 2.758(10) ?
E1BD Ru3B 6_655 2.809(10) ?
E1BD Ru3B 5_545 2.809(10) ?
E1BD Ru2C 5_545 2.830(9) ?
E1BD Ru2C 7 2.830(9) ?
E1BD Ru1B 7 2.957(8) ?
E1BD Ru1B 5_545 2.957(8) ?
E1BD C2B 3_566 3.49(3) ?
E1BD C2B 1_546 3.49(3) ?
E1BD E2BC . 3.495(9) ?
E1BD E2AD . 3.609(8) ?
E1BD E1AD 5_545 3.6231(13) ?
E1BD E1AD 5 3.6231(13) ?
E1BD E3BB 1_556 3.856(10) ?
E1BD C5AB 6_655 4.010(8) ?
E1BD C5AB 5_545 4.010(8) ?
E1BD E2BD 1_556 4.096(9) ?
E1BD Ru2D 3_565 4.190(9) ?
E1BD Ru2D 1_545 4.190(9) ?
E1BB C1D 3_565 2.50(3) ?
E1BB C1D 1_545 2.50(3) ?
E1BB C3D 1_545 2.51(4) ?
E1BB C3D 3_565 2.51(4) ?
E1BB C4D 3_565 2.52(4) ?
E1BB C4D 1_545 2.52(4) ?
E1BB C5BC 2_655 2.74(3) ?
E1BB Ru3C 4_645 2.828(10) ?
E1BB Ru3C 2_665 2.828(10) ?
E1BB Ru2B 3_565 2.864(9) ?
E1BB Ru2B 1_545 2.864(9) ?
E1BB Ru1C 1_545 2.934(8) ?
E1BB Ru1C 3_565 2.934(8) ?
E1BB E2BA . 3.483(9) ?
E1BB C2D 5_545 3.50(3) ?
E1BB C2D 7 3.50(3) ?
E1BB E2BB . 3.565(8) ?
E1BB E1AB 5_545 3.6193(11) ?
E1BB E1AB 5 3.6193(11) ?
E1BB E3BC 2_655 3.909(9) ?
E1BB E2AB . 4.149(8) ?
E1BB Ru2A 3_565 4.176(10) ?
E1BB Ru2A 1_545 4.176(10) ?
E1BC C3C 1_545 2.54(4) ?
E1BC C3C 3_565 2.54(4) ?
E1BC C1C 3_565 2.55(4) ?
E1BC C1C 1_545 2.55(4) ?
E1BC C4C 1_545 2.61(4) ?
E1BC C4C 3_565 2.61(4) ?
E1BC C5BC 2_655 2.77(3) ?
E1BC Ru3C 2_665 2.866(10) ?
E1BC Ru3C 4_645 2.866(10) ?
E1BC Ru2D 3_565 2.889(8) ?
E1BC Ru2D 1_545 2.889(8) ?
E1BC Ru1D 1_545 2.967(8) ?
E1BC Ru1D 3_565 2.967(8) ?
E1BC E2AD . 3.345(9) ?
E1BC C2C 5_545 3.56(3) ?
E1BC C2C 7 3.56(3) ?
E1BC E2AC . 3.616(8) ?
E1BC E1AC 5 3.6234(12) ?
E1BC E1AC 5_545 3.6234(12) ?
E1BC E3BC 2_655 3.844(9) ?
E1BC E2BC . 4.097(8) ?
E1BC Ru2C 1_545 4.158(10) ?
E1BC Ru2C 3_565 4.158(10) ?
E1AB C3D 7_554 2.55(4) ?
E1AB C3D 5_544 2.55(4) ?
E1AB C5AC 6_654 2.61(3) ?
E1AB C5AC 8_644 2.61(3) ?
E1AB C4D 5_544 2.65(4) ?
E1AB C4D 7_554 2.65(4) ?
E1AB C1D 5_544 2.70(4) ?
E1AB C1D 7_554 2.70(4) ?
E1AB Ru3C 6_654 2.926(10) ?
E1AB Ru3C 8_644 2.926(10) ?
E1AB Ru2B 5_544 3.035(10) ?
E1AB Ru2B 7_554 3.035(10) ?
E1AB Ru1C 7_554 3.096(8) ?
E1AB Ru1C 5_544 3.096(8) ?
E1AB E2AB 1_554 3.496(9) ?
E1AB E3AC 2_655 3.565(10) ?
E1AB E2AA . 3.583(9) ?
E1AB E1BB 5_554 3.6193(11) ?
E1AB E1BB 5_544 3.6193(11) ?
E1AB C2D 3_565 3.66(3) ?
E1AB C2D 1_545 3.66(3) ?
E1AB E1AC . 4.200(6) ?
E1AB Ru2A 5_544 4.258(11) ?
E1AB Ru2A 7_554 4.258(11) ?
E1AB E2BB . 4.320(9) ?
E1AC C3C 7_554 2.57(4) ?
E1AC C3C 5_544 2.57(4) ?
E1AC C4C 7_554 2.59(4) ?
E1AC C4C 5_544 2.59(4) ?
E1AC C5AC 8_644 2.60(3) ?
E1AC C5AC 6_654 2.60(3) ?
E1AC C1C 5_544 2.61(4) ?
E1AC C1C 7_554 2.61(4) ?
E1AC Ru3C 8_644 2.948(9) ?
E1AC Ru3C 6_654 2.948(9) ?
E1AC Ru2D 5_544 3.021(8) ?
E1AC Ru2D 7_554 3.021(8) ?
E1AC Ru1D 7_554 3.087(8) ?
E1AC Ru1D 5_544 3.087(8) ?
E1AC E2BC 1_554 3.478(8) ?
E1AC C2C 3_565 3.55(3) ?
E1AC C2C 1_545 3.55(3) ?
E1AC E3AC 2_655 3.554(10) ?
E1AC E1BC 5_544 3.6234(12) ?
E1AC E1BC 5_554 3.6234(12) ?
E1AC E2BD . 3.750(8) ?
E1AC Ru2C 7_554 4.301(10) ?
E1AC Ru2C 5_544 4.301(10) ?
E1AC E2AC . 4.364(9) ?
E2AA C4D 7_554 2.48(4) ?
E2AA C4D 5_544 2.48(4) ?
E2AA C3A 3_565 2.60(4) ?
E2AA C3A 1_545 2.60(4) ?
E2AA C2A 3_565 2.65(4) ?
E2AA C2A 1_545 2.65(4) ?
E2AA Ru2A 7_554 2.845(8) ?
E2AA Ru2A 5_544 2.845(8) ?
E2AA Ru2B 7_554 2.953(9) ?
E2AA Ru2B 5_544 2.953(9) ?
E2AA Ru1A 3_565 2.963(8) ?
E2AA Ru1A 1_545 2.963(8) ?
E2AA C3D 7_554 3.51(3) ?
E2AA C3D 5_544 3.51(3) ?
E2AA C4A 3_565 3.55(3) ?
E2AA C4A 1_545 3.55(3) ?
E2AA E2BA 5_554 3.6131(11) ?
E2AA E2BA 5_544 3.6131(11) ?
E2AA C1A 7_554 3.65(3) ?
E2AA C1A 5_544 3.65(3) ?
E2AA E3AA 1_655 3.837(7) ?
E2AA C5BA 1_655 4.132(9) ?
E2AA E2BB . 4.161(8) ?
E2BA C3A 5_545 2.56(4) ?
E2BA C3A 7 2.56(4) ?
E2BA C2A 5_545 2.61(4) ?
E2BA C2A 7 2.61(4) ?
E2BA C4D 1_545 2.64(4) ?
E2BA C4D 3_565 2.64(4) ?
E2BA Ru2A 1_545 2.988(9) ?
E2BA Ru2A 3_565 2.988(9) ?
E2BA Ru2B 1_545 3.056(10) ?
E2BA Ru2B 3_565 3.056(10) ?
E2BA Ru1A 5_545 3.158(9) ?
E2BA Ru1A 7 3.158(9) ?
E2BA C1A 1_545 3.47(3) ?
E2BA C1A 3_565 3.47(3) ?
E2BA C4A 5_545 3.47(3) ?
E2BA C4A 7 3.47(3) ?
E2BA E3BA 1_655 3.602(7) ?
E2BA E2AA 5_545 3.6131(11) ?
E2BA E2AA 5 3.6131(11) ?
E2BA C3D 1_545 3.65(3) ?
E2BA C3D 3_565 3.65(3) ?
E2BA C5AA 5_645 4.027(9) ?
E2BA C5AA 6_655 4.027(9) ?
E2AB C2D 7 2.54(4) ?
E2AB C2D 5_545 2.54(4) ?
E2AB C3D 5_545 2.56(4) ?
E2AB C3D 7 2.56(4) ?
E2AB C4A 5_545 2.56(4) ?
E2AB C4A 7 2.56(4) ?
E2AB Ru2B 1_545 2.930(9) ?
E2AB Ru2B 3_565 2.930(9) ?
E2AB Ru2A 5_545 2.998(10) ?
E2AB Ru2A 7 2.998(10) ?
E2AB Ru1C 7 3.138(8) ?
E2AB Ru1C 5_545 3.138(8) ?
E2AB C1D 1_545 3.44(3) ?
E2AB C1D 3_565 3.44(3) ?
E2AB E1AB 1_556 3.496(9) ?
E2AB C4D 5_545 3.50(3) ?
E2AB C4D 7 3.50(3) ?
E2AB E3BC 2_655 3.608(10) ?
E2AB E2BB 5 3.6125(10) ?
E2AB E2BB 5_545 3.6125(10) ?
E2AB C3A 5_545 3.64(3) ?
E2AB C3A 7 3.64(3) ?
E2AB E2AA 1_556 4.230(8) ?
E2BB C4A 3_565 2.57(4) ?
E2BB C4A 1_545 2.57(4) ?
E2BB C3D 3_565 2.61(4) ?
E2BB C3D 1_545 2.61(4) ?
E2BB C2D 1_545 2.77(4) ?
E2BB C2D 3_565 2.77(4) ?
E2BB Ru2B 7_554 2.882(8) ?
E2BB Ru2B 5_544 2.882(8) ?
E2BB Ru1C 1_545 2.959(9) ?
E2BB Ru1C 3_565 2.959(9) ?
E2BB Ru2A 3_565 3.028(10) ?
E2BB Ru2A 1_545 3.028(10) ?
E2BB C3A 3_565 3.52(3) ?
E2BB C3A 1_545 3.52(3) ?
E2BB C4D 3_565 3.54(3) ?
E2BB C4D 1_545 3.54(3) ?
E2BB E2AB 5_544 3.6125(10) ?
E2BB E2AB 5_554 3.6125(10) ?
E2BB C1D 7_554 3.65(3) ?
E2BB C1D 5_544 3.65(3) ?
E2BB E3AC 2_655 3.821(10) ?
E2BB C5BC 2_655 4.12(3) ?
E2BC C3C 5_545 2.56(4) ?
E2BC C3C 7 2.56(4) ?
E2BC C4B 7 2.67(4) ?
E2BC C4B 5_545 2.67(4) ?
E2BC C2C 5_545 2.69(4) ?
E2BC C2C 7 2.69(4) ?
E2BC Ru2D 1_545 3.016(8) ?
E2BC Ru2D 3_565 3.016(8) ?
E2BC Ru2C 7 3.039(10) ?
E2BC Ru2C 5_545 3.039(10) ?
E2BC Ru1D 5_545 3.124(8) ?
E2BC Ru1D 7 3.124(8) ?
E2BC C4C 5_545 3.43(3) ?
E2BC C4C 7 3.43(3) ?
E2BC E1AC 1_556 3.478(8) ?
E2BC C1C 1_545 3.52(3) ?
E2BC C1C 3_565 3.52(3) ?
E2BC E3BC 2_655 3.591(10) ?
E2BC E2AC 5_545 3.6138(10) ?
E2BC E2AC 5 3.6138(10) ?
E2BC C3B 7 3.63(3) ?
E2BC C3B 5_545 3.63(3) ?
E2BC E2AD . 4.289(8) ?
E2AC C4B 1_545 2.44(4) ?
E2AC C4B 3_565 2.44(4) ?
E2AC C3C 3_565 2.59(4) ?
E2AC C3C 1_545 2.59(4) ?
E2AC C2C 3_565 2.64(4) ?
E2AC C2C 1_545 2.64(4) ?
E2AC Ru2D 7_554 2.869(8) ?
E2AC Ru2D 5_544 2.869(8) ?
E2AC Ru2C 1_545 2.933(9) ?
E2AC Ru2C 3_565 2.933(9) ?
E2AC Ru1D 3_565 2.944(8) ?
E2AC Ru1D 1_545 2.944(8) ?
E2AC C3B 1_545 3.51(3) ?
E2AC C3B 3_565 3.51(3) ?
E2AC C4C 3_565 3.58(3) ?
E2AC C4C 1_545 3.58(3) ?
E2AC E2BC 5_554 3.6138(10) ?
E2AC E2BC 5_544 3.6138(10) ?
E2AC C1C 5_544 3.62(3) ?
E2AC C1C 7_554 3.62(3) ?
E2AC E3AC 2_655 3.844(9) ?
E2AC C5BC 2_655 4.13(3) ?
E2AC E2AD . 4.178(8) ?
E2AD C3B 5_545 2.57(4) ?
E2AD C3B 7 2.57(4) ?
E2AD C4C 3_565 2.63(4) ?
E2AD C4C 1_545 2.63(4) ?
E2AD C2B 7 2.67(4) ?
E2AD C2B 5_545 2.67(4) ?
E2AD Ru1B 7 2.910(9) ?
E2AD Ru1B 5_545 2.910(9) ?
E2AD Ru2C 1_545 2.909(8) ?
E2AD Ru2C 3_565 2.909(8) ?
E2AD Ru2D 3_565 2.985(8) ?
E2AD Ru2D 1_545 2.985(8) ?
E2AD C3C 3_565 3.53(3) ?
E2AD C3C 1_545 3.53(3) ?
E2AD C4B 5_545 3.55(3) ?
E2AD C4B 7 3.55(3) ?
E2AD C1B 1_545 3.56(3) ?
E2AD C1B 3_565 3.56(3) ?
E2AD E2BD 5_545 3.6114(10) ?
E2AD E2BD 5 3.6114(10) ?
E2AD E3AB . 3.806(7) ?
E2AD C5BB . 4.099(10) ?
E2BD C4C 5_544 2.51(4) ?
E2BD C4C 7_554 2.51(4) ?
E2BD C3B 3_565 2.56(4) ?
E2BD C3B 1_545 2.56(4) ?
E2BD C2B 1_545 2.61(4) ?
E2BD C2B 3_565 2.61(4) ?
E2BD Ru2C 7_554 2.940(8) ?
E2BD Ru2C 5_544 2.940(8) ?
E2BD Ru2D 5_544 2.943(9) ?
E2BD Ru2D 7_554 2.943(9) ?
E2BD Ru1B 1_545 3.164(9) ?
E2BD Ru1B 3_565 3.164(9) ?
E2BD C4B 3_565 3.47(3) ?
E2BD C4B 1_545 3.47(3) ?
E2BD C1B 7_554 3.56(3) ?
E2BD C1B 5_544 3.56(3) ?
E2BD E3BB . 3.606(6) ?
E2BD E2AD 5_554 3.6114(10) ?
E2BD E2AD 5_544 3.6114(10) ?
E2BD C3C 5_544 3.63(3) ?
E2BD C3C 7_554 3.63(3) ?
E2BD C5AB 1_545 4.029(9) ?
E2BD C5AB 2_665 4.029(9) ?
E3AA C2A 1_445 2.62(4) ?
E3AA C2A 2_665 2.62(4) ?
E3AA C2A 4_645 2.62(4) ?
E3AA C2A 3_465 2.62(4) ?
E3AA C1A 7_454 2.68(4) ?
E3AA C1A 8_644 2.68(4) ?
E3AA C1A 6_654 2.68(4) ?
E3AA C1A 5_444 2.68(4) ?
E3AA Ru1A 2_665 3.030(11) ?
E3AA Ru1A 3_465 3.030(11) ?
E3AA Ru1A 4_645 3.030(11) ?
E3AA Ru1A 1_445 3.030(11) ?
E3AA C5BA . 3.12(2) ?
E3AA Ru3A 6_554 3.300(14) ?
E3AA Ru3A 5_544 3.300(14) ?
E3AA E1AA 1_454 3.554(10) ?
E3AA E1AA 2_654 3.554(10) ?
E3AA E3BA 5_554 3.624(2) ?
E3AA E3BA 5_544 3.624(2) ?
E3AA E2AA 2_655 3.837(7) ?
E3AA E2AA 1_455 3.837(7) ?
E3AA Ru2A 7_454 4.290(11) ?
E3AA Ru2A 8_644 4.290(11) ?
E3AA Ru2A 5_444 4.290(11) ?
E3AA Ru2A 6_654 4.290(11) ?
E3BA C2A 8_645 2.66(4) ?
E3BA C2A 7_455 2.66(4) ?
E3BA C2A 5_445 2.66(4) ?
E3BA C2A 6_655 2.66(4) ?
E3BA C1A 1_445 2.69(4) ?
E3BA C1A 2_665 2.69(4) ?
E3BA C1A 4_645 2.69(4) ?
E3BA C1A 3_465 2.69(4) ?
E3BA C5AA 5_545 2.84(2) ?
E3BA C5AA 6 2.84(2) ?
E3BA Ru1A 8_645 3.127(9) ?
E3BA Ru1A 5_445 3.127(9) ?
E3BA Ru1A 7_455 3.127(9) ?
E3BA Ru1A 6_655 3.127(9) ?
E3BA Ru3A 1_545 3.296(12) ?
E3BA Ru3A 2_565 3.296(12) ?
E3BA E2BA 2_655 3.602(7) ?
E3BA E2BA 1_455 3.602(7) ?
E3BA E3AA 5_545 3.624(2) ?
E3BA E3AA 5 3.624(2) ?
E3BA E1BA 1_455 3.841(8) ?
E3BA E1BA 2_655 3.841(8) ?
E3BA Ru2A 1_445 4.458(10) ?
E3BA Ru2A 2_665 4.458(10) ?
E3BA Ru2A 3_465 4.458(10) ?
E3AC C2C 2_665 2.53(4) ?
E3AC C2C 4_645 2.53(4) ?
E3AC C1C 8_644 2.62(4) ?
E3AC C1C 6_654 2.62(4) ?
E3AC C2D 4_645 2.69(4) ?
E3AC C2D 2_665 2.69(4) ?
E3AC C1D 6_654 2.73(4) ?
E3AC C1D 8_644 2.73(4) ?
E3AC Ru1C 2_665 3.037(10) ?
E3AC Ru1C 4_645 3.037(10) ?
E3AC Ru1D 2_665 3.042(10) ?
E3AC Ru1D 4_645 3.042(10) ?
E3AC C5BC . 3.12(2) ?
E3AC Ru3C 7_554 3.278(9) ?
E3AC Ru3C 5_544 3.278(9) ?
E3AC E1AC 2_655 3.554(10) ?
E3AC E1AB 2_655 3.565(10) ?
E3AC E3BC 5_554 3.6239(15) ?
E3AC E3BC 5_544 3.6239(15) ?
E3AC E2BB 2_655 3.821(10) ?
E3AC E2AC 2_655 3.844(9) ?
E3AC Ru2B 6_654 4.319(12) ?
E3AC Ru2B 8_644 4.319(12) ?
E3AC Ru2D 8_644 4.332(11) ?
E3AC Ru2D 6_654 4.332(11) ?
E3BC C2D 6_655 2.53(4) ?
E3BC C2D 8_645 2.53(4) ?
E3BC C2C 8_645 2.67(4) ?
E3BC C2C 6_655 2.67(4) ?
E3BC C1D 4_645 2.68(4) ?
E3BC C1D 2_665 2.68(4) ?
E3BC C1C 2_665 2.74(4) ?
E3BC C1C 4_645 2.74(4) ?
E3BC C5AC 5_545 2.843(15) ?
E3BC C5AC 7 2.843(15) ?
E3BC Ru1C 8_645 3.114(9) ?
E3BC Ru1C 6_655 3.114(9) ?
E3BC Ru1D 8_645 3.133(9) ?
E3BC Ru1D 6_655 3.133(9) ?
E3BC Ru3C 1_545 3.299(8) ?
E3BC Ru3C 3_565 3.299(8) ?
E3BC E2BC 2_655 3.591(10) ?
E3BC E2AB 2_655 3.608(10) ?
E3BC E3AC 5_545 3.624(2) ?
E3BC E3AC 5 3.6239(15) ?
E3BC E1BC 2_655 3.844(9) ?
E3BC E1BB 2_655 3.909(9) ?
E3BC Ru2B 4_645 4.421(12) ?
E3BC Ru2B 2_665 4.421(12) ?
E3BC Ru2D 2_665 4.492(11) ?
E3BB C2B 3_565 2.62(4) ?
E3BB C2B 4_645 2.62(4) ?
E3BB C2B 2_665 2.62(4) ?
E3BB C2B 1_545 2.62(4) ?
E3BB C1B 6_654 2.80(4) ?
E3BB C1B 5_544 2.80(4) ?
E3BB C1B 7_554 2.80(4) ?
E3BB C1B 8_644 2.80(4) ?
E3BB C5AB 2_665 2.83(2) ?
E3BB C5AB 1_545 2.83(2) ?
E3BB Ru1B 3_565 3.132(10) ?
E3BB Ru1B 2_665 3.132(10) ?
E3BB Ru1B 4_645 3.132(10) ?
E3BB Ru1B 1_545 3.132(10) ?
E3BB Ru3B 6_654 3.310(13) ?
E3BB Ru3B 5_544 3.310(13) ?
E3BB E2BD 2_655 3.606(6) ?
E3BB E3AB 5_544 3.625(2) ?
E3BB E3AB 5_554 3.625(2) ?
E3BB E1BD 2_654 3.856(10) ?
E3BB E1BD 1_554 3.856(10) ?
E3BB Ru2C 6_654 4.433(10) ?
E3BB Ru2C 5_544 4.433(10) ?
E3BB Ru2C 8_644 4.433(10) ?
E3AB C1B 4_645 2.58(4) ?
E3AB C1B 3_565 2.58(4) ?
E3AB C1B 1_545 2.58(4) ?
E3AB C1B 2_665 2.58(4) ?
E3AB C2B 6_655 2.62(4) ?
E3AB C2B 5_545 2.62(4) ?
E3AB C2B 7 2.62(4) ?
E3AB C2B 8_645 2.62(4) ?
E3AB Ru1B 5_545 3.018(11) ?
E3AB Ru1B 8_645 3.018(11) ?
E3AB Ru1B 7 3.018(11) ?
E3AB Ru1B 6_655 3.018(11) ?
E3AB C5BB . 3.12(2) ?
E3AB Ru3B 1_545 3.318(14) ?
E3AB Ru3B 2_665 3.318(14) ?
E3AB E1AD 2_655 3.564(11) ?
E3AB E3BB 5 3.625(2) ?
E3AB E3BB 5_545 3.625(2) ?
E3AB E2AD 2_655 3.806(7) ?
E3AB Ru2C 4_645 4.332(10) ?
E3AB Ru2C 3_565 4.332(10) ?
E3AB Ru2C 2_665 4.332(10) ?
E3AB Ru2C 1_545 4.332(10) ?
Ru1A C3A . 2.08(3) ?
Ru1A C5AA 1_655 2.080(10) ?
Ru1A C2A . 2.10(2) ?
Ru1A C5BA 1_665 2.223(10) ?
Ru1A Ru1A 4_755 2.693(12) ?
Ru1A Ru3A 1_655 2.813(8) ?
Ru1A E2AA 1_565 2.963(8) ?
Ru1A E1BA 1_565 2.969(8) ?
Ru1A E3AA 1_665 3.030(11) ?
Ru1A Ru1A 3_575 3.07(2) ?
Ru1A E1AA 5_554 3.088(9) ?
Ru1A E3BA 5_654 3.127(9) ?
Ru1A E2BA 5_554 3.158(9) ?
Ru1A C5AA 2_665 3.222(11) ?
Ru1A C4A . 3.35(2) ?
Ru1A C1A 7_564 3.36(2) ?
Ru1A C2A 4_755 3.84(3) ?
Ru1A C2A 3_575 3.90(4) ?
Ru1B C2B . 2.09(2) ?
Ru1B C3B . 2.09(3) ?
Ru1B C5AB . 2.106(10) ?
Ru1B C5BB 5_554 2.221(10) ?
Ru1B Ru1B 4_655 2.717(12) ?
Ru1B Ru3B . 2.817(8) ?
Ru1B E2AD 5_554 2.910(9) ?
Ru1B E1BD 5_554 2.957(8) ?
Ru1B E3AB 5_554 3.018(11) ?
Ru1B Ru1B 3_565 3.03(2) ?
Ru1B E1AD 1_565 3.101(9) ?
Ru1B E3BB 1_565 3.132(10) ?
Ru1B E2BD 1_565 3.164(9) ?
Ru1B C5AB 2_675 3.239(10) ?
Ru1B C1B 7_564 3.345(15) ?
Ru1B C4B . 3.35(2) ?
Ru1B C2B 4_655 3.83(3) ?
Ru1B C3B 3_565 3.90(4) ?
Ru1C C5AC 4_655 2.06(3) ?
Ru1C C3D . 2.08(3) ?
Ru1C C2D . 2.09(2) ?
Ru1C C5BC 2_665 2.24(2) ?
Ru1C Ru1D . 2.723(7) ?
Ru1C Ru3C 4_655 2.817(8) ?
Ru1C E1BB 1_565 2.934(8) ?
Ru1C E2BB 1_565 2.959(9) ?
Ru1C E3AC 2_665 3.037(10) ?
Ru1C E1AB 5 3.096(8) ?
Ru1C E3BC 6_654 3.114(9) ?
Ru1C Ru1C 3_575 3.111(15) ?
Ru1C E2AB 5_554 3.138(8) ?
Ru1C C4D . 3.35(2) ?
Ru1C C1D 7_564 3.36(2) ?
Ru1C C2C . 3.79(3) ?
Ru1C C3D 3_575 3.95(5) ?
Ru1C C1D . 3.966(14) ?
Ru1D C3C . 2.06(3) ?
Ru1D C2C . 2.06(2) ?
Ru1D C5AC 4_655 2.09(3) ?
Ru1D C5BC 2_665 2.24(2) ?
Ru1D Ru3C 4_655 2.846(8) ?
Ru1D E2AC 1_565 2.944(8) ?
Ru1D E1BC 1_565 2.967(8) ?
Ru1D E3AC 2_665 3.042(10) ?
Ru1D Ru1D 3_575 3.08(2) ?
Ru1D E1AC 5 3.087(8) ?
Ru1D E2BC 5_554 3.124(8) ?
Ru1D E3BC 6_654 3.133(9) ?
Ru1D C4C . 3.33(2) ?
Ru1D C1C 7_564 3.347(15) ?
Ru1D C2D . 3.82(3) ?
Ru1D C2C 3_575 3.83(4) ?
Ru1D C3C 3_575 3.91(4) ?
Ru2A C4A . 2.06(2) ?
Ru2A C4D . 2.18(2) ?
Ru2A C1A . 2.26(3) ?
Ru2A C2A 7_565 2.28(3) ?
Ru2A C3D . 2.33(3) ?
Ru2A E2AA 5 2.845(8) ?
Ru2A E1BA 1_565 2.881(9) ?
Ru2A E2BA 1_565 2.988(9) ?
Ru2A E2AB 5_554 2.998(10) ?
Ru2A E1AA 5_554 3.013(10) ?
Ru2A E2BB 1_565 3.028(10) ?
Ru2A C3A . 3.24(2) ?
Ru2A Ru2A 3_565 3.429(13) ?
Ru2A Ru2A 3_575 3.790(13) ?
Ru2A Ru2B 7_564 4.050(11) ?
Ru2A Ru2B . 4.051(11) ?
Ru2A Ru3A 1_655 4.081(11) ?
Ru2A Ru1A 7_565 4.123(10) ?
Ru2B C4D . 2.06(2) ?
Ru2B C4A 7_565 2.18(2) ?
Ru2B C1D . 2.23(3) ?
Ru2B C2D 7_565 2.32(3) ?
Ru2B C3A 7_565 2.33(3) ?
Ru2B E1BB 1_565 2.864(9) ?
Ru2B E2BB 5 2.882(8) ?
Ru2B E2AB 1_565 2.930(9) ?
Ru2B E2AA 5 2.953(9) ?
Ru2B E1AB 5 3.035(10) ?
Ru2B E2BA 1_565 3.056(10) ?
Ru2B C3D . 3.24(2) ?
Ru2B Ru2B 3_565 3.59(2) ?
Ru2B Ru2B 3_575 3.63(2) ?
Ru2B Ru3C 4_655 4.043(12) ?
Ru2B Ru2A 7_565 4.050(11) ?
Ru2B Ru1C 7_565 4.108(10) ?
Ru2C C4B . 2.06(2) ?
Ru2C C4C . 2.18(3) ?
Ru2C C1B . 2.26(3) ?
Ru2C C3C . 2.31(3) ?
Ru2C C2B 7_565 2.31(3) ?
Ru2C E1BD 5_554 2.830(9) ?
Ru2C E2AD 1_565 2.909(8) ?
Ru2C E2AC 1_565 2.933(9) ?
Ru2C E2BD 5 2.940(8) ?
Ru2C E2BC 5_554 3.039(10) ?
Ru2C E1AD 1_565 3.064(10) ?
Ru2C C3B . 3.23(2) ?
Ru2C Ru2C 3_575 3.600(11) ?
Ru2C Ru2C 3_565 3.619(11) ?
Ru2C Ru2D . 4.009(10) ?
Ru2C Ru2D 7_564 4.036(10) ?
Ru2C Ru3B . 4.083(11) ?
Ru2C Ru1B 7_565 4.122(10) ?
Ru2D C4C . 2.04(2) ?
Ru2D C4B 7_565 2.15(2) ?
Ru2D C3B 7_565 2.26(3) ?
Ru2D C1C . 2.30(3) ?
Ru2D C2C 7_565 2.37(3) ?
Ru2D E2AC 5 2.869(8) ?
Ru2D E1BC 1_565 2.889(8) ?
Ru2D E2BD 5 2.943(9) ?
Ru2D E2AD 1_565 2.985(8) ?
Ru2D E2BC 1_565 3.016(8) ?
Ru2D E1AC 5 3.021(8) ?
Ru2D C3C . 3.23(2) ?
Ru2D Ru2D 3_565 3.433(12) ?
Ru2D Ru2D 3_575 3.786(12) ?
Ru2D C4C 3_565 3.95(4) ?
Ru2D Ru2C 7_565 4.036(10) ?
Ru2D Ru3C 4_655 4.136(12) ?
Ru3C C5AC . 2.094(14) ?
Ru3C C1D 4_655 2.12(2) ?
Ru3C C1C 4_655 2.15(2) ?
Ru3C C5BC 1_565 2.244(12) ?
Ru3C Ru1C 4_655 2.817(8) ?
Ru3C E1BB 2_665 2.828(10) ?
Ru3C Ru1D 4_655 2.846(8) ?
Ru3C E1BC 2_665 2.866(10) ?
Ru3C E1AB 6_655 2.926(10) ?
Ru3C E1AC 6_655 2.948(9) ?
Ru3C Ru3C 3_575 3.16(2) ?
Ru3C E3AC 5 3.278(9) ?
Ru3C E3BC 1_565 3.299(8) ?
Ru3C C2D 6_665 3.36(2) ?
Ru3C C2C 6_665 3.41(2) ?
Ru3C C3D 4_655 3.66(3) ?
Ru3C C3C 4_655 3.71(3) ?
Ru3C C1D 2_675 3.86(4) ?
Ru3A C5AA . 2.10(2) ?
Ru3A C1A 4_655 2.14(2) ?
Ru3A C1A 1_455 2.14(2) ?
Ru3A C5BA 1_565 2.22(2) ?
Ru3A Ru1A 1_455 2.813(8) ?
Ru3A Ru1A 4_655 2.813(8) ?
Ru3A E1BA 2_665 2.818(10) ?
Ru3A E1BA 1_465 2.818(10) ?
Ru3A E1AA 5_454 2.939(12) ?
Ru3A E1AA 6_654 2.939(12) ?
Ru3A Ru3A 2_575 3.11(3) ?
Ru3A C5AA 2_565 3.23(2) ?
Ru3A E3BA 1_565 3.296(12) ?
Ru3A E3AA 5 3.300(14) ?
Ru3A C2A 6_665 3.42(2) ?
Ru3A C2A 7_465 3.42(2) ?
Ru3A C3A 1_455 3.68(3) ?
Ru3A C3A 4_655 3.68(3) ?
Ru3B C5AB . 2.11(2) ?
Ru3B C1B . 2.16(3) ?
Ru3B C1B 4_655 2.16(3) ?
Ru3B C5BB 5_554 2.20(2) ?
Ru3B E1BD 6_654 2.809(10) ?
Ru3B E1BD 5_554 2.809(10) ?
Ru3B Ru1B 4_655 2.817(8) ?
Ru3B E1AD 1_565 2.953(12) ?
Ru3B E1AD 2_665 2.953(12) ?
Ru3B Ru3B 2_665 3.08(3) ?
Ru3B C5AB 2_675 3.23(2) ?
Ru3B E3BB 5 3.310(13) ?
Ru3B E3AB 1_565 3.318(14) ?
Ru3B C2B 7_565 3.41(2) ?
Ru3B C2B 6_665 3.41(2) ?
Ru3B C3B . 3.70(3) ?
Ru3B C3B 4_655 3.70(3) ?
C1A C2A 7_565 1.39(2) ?
C1A Ru3A 1_655 2.14(2) ?
C1A E1BA 1_565 2.48(4) ?
C1A E1AA 5_554 2.68(4) ?
C1A E3AA 5_655 2.68(4) ?
C1A E3BA 1_665 2.69(4) ?
C1A C1A 4_755 3.06(6) ?
C1A C4A . 3.25(4) ?
C1A Ru1A 7_565 3.36(2) ?
C1A C1A 3_575 3.40(10) ?
C1A E2BA 1_565 3.47(3) ?
C1C C2C 7_565 1.38(2) ?
C1C Ru3C 4_655 2.15(2) ?
C1C E1BC 1_565 2.55(4) ?
C1C E1AC 5 2.61(4) ?
C1C E3AC 6_655 2.62(4) ?
C1C E3BC 2_665 2.74(4) ?
C1C C1D . 3.08(4) ?
C1C C4C . 3.25(4) ?
C1C Ru1D 7_565 3.347(15) ?
C1C E2BC 1_565 3.52(3) ?
C1C C1C 3_575 3.57(10) ?
C1B C2B 7_565 1.38(2) ?
C1B E1AD 1_565 2.57(4) ?
C1B E3AB 1_565 2.58(4) ?
C1B E1BD 5_554 2.59(4) ?
C1B E3BB 5 2.80(4) ?
C1B C1B 4_655 3.06(6) ?
C1B C4B . 3.25(4) ?
C1B Ru1B 7_565 3.345(15) ?
C1B C1B 3_575 3.52(10) ?
C1B E2BD 5 3.56(3) ?
C1D C2D 7_565 1.37(2) ?
C1D Ru3C 4_655 2.12(2) ?
C1D E1BB 1_565 2.50(3) ?
C1D E3BC 2_665 2.68(4) ?
C1D E1AB 5 2.70(4) ?
C1D E3AC 6_655 2.73(4) ?
C1D C4D . 3.23(4) ?
C1D C1D 3_575 3.30(9) ?
C1D Ru1C 7_565 3.36(2) ?
C1D E2AB 1_565 3.44(3) ?
C2A C1A 7_564 1.39(2) ?
C2A Ru2A 7_564 2.28(3) ?
C2A E2BA 5_554 2.61(4) ?
C2A E3AA 1_665 2.62(4) ?
C2A E2AA 1_565 2.65(4) ?
C2A E3BA 5_654 2.66(4) ?
C2A C3A . 3.08(2) ?
C2A C4D 7_564 3.35(4) ?
C2A Ru3A 6_664 3.42(2) ?
C2A E1BA 5_554 3.50(3) ?
C2A C2A 3_575 3.53(10) ?
C2C C1C 7_564 1.38(2) ?
C2C Ru2D 7_564 2.37(3) ?
C2C E3AC 2_665 2.53(4) ?
C2C E2AC 1_565 2.64(4) ?
C2C E3BC 6_654 2.67(4) ?
C2C E2BC 5_554 2.69(4) ?
C2C C3C . 3.11(2) ?
C2C C2C 3_575 3.38(10) ?
C2C C4B . 3.38(4) ?
C2C Ru3C 6_664 3.41(2) ?
C2C E1AC 1_565 3.55(3) ?
C2B C1B 7_564 1.38(2) ?
C2B Ru2C 7_564 2.31(3) ?
C2B E2BD 1_565 2.61(4) ?
C2B E3AB 5_554 2.62(4) ?
C2B E3BB 1_565 2.62(4) ?
C2B E2AD 5_554 2.67(4) ?
C2B C3B . 3.10(2) ?
C2B C4C 7_564 3.37(4) ?
C2B Ru3B 6_664 3.41(2) ?
C2B E1BD 1_564 3.49(3) ?
C2B C5AB . 3.58(3) ?
C2D C1D 7_564 1.37(2) ?
C2D Ru2B 7_564 2.32(3) ?
C2D E3BC 6_654 2.53(4) ?
C2D E2AB 5_554 2.54(4) ?
C2D E3AC 2_665 2.69(4) ?
C2D E2BB 1_565 2.77(4) ?
C2D C3D . 3.11(2) ?
C2D Ru3C 6_664 3.36(2) ?
C2D C2D 3_565 3.39(10) ?
C2D C4A . 3.40(4) ?
C2D E1BB 5_554 3.50(3) ?
C3A C4A . 1.41(2) ?
C3A Ru2B 7_564 2.33(3) ?
C3A E1BA 1_565 2.56(4) ?
C3A E2BA 5_554 2.56(4) ?
C3A E1AA 5_554 2.57(4) ?
C3A E2AA 1_565 2.60(4) ?
C3A C4D 7_564 3.19(3) ?
C3A C5AA 1_655 3.43(3) ?
C3A E2BB 1_565 3.52(3) ?
C3C C4C . 1.41(2) ?
C3C E1BC 1_565 2.54(4) ?
C3C E2BC 5_554 2.56(4) ?
C3C E1AC 5 2.57(4) ?
C3C E2AC 1_565 2.59(4) ?
C3C C4B . 3.18(3) ?
C3C E2AD 1_565 3.53(3) ?
C3C C3C 3_575 3.60(10) ?
C3B C4B . 1.41(2) ?
C3B Ru2D 7_564 2.26(3) ?
C3B E1BD 5_554 2.55(4) ?
C3B E2BD 1_565 2.56(4) ?
C3B E2AD 5_554 2.57(4) ?
C3B E1AD 1_565 2.58(4) ?
C3B C4C 7_564 3.18(3) ?
C3B C5AB . 3.46(3) ?
C3B E2AC 1_565 3.51(3) ?
C3D C4D . 1.41(2) ?
C3D E1BB 1_565 2.51(4) ?
C3D E1AB 5 2.55(4) ?
C3D E2AB 5_554 2.56(4) ?
C3D E2BB 1_565 2.61(4) ?
C3D C4A . 3.19(3) ?
C3D E2AA 5 3.51(3) ?
C3D C3D 3_565 3.59(10) ?
C4A Ru2B 7_564 2.18(2) ?
C4A E2AB 5_554 2.56(4) ?
C4A E2BB 1_565 2.57(4) ?
C4A E1BA 1_565 2.58(4) ?
C4A E1AA 5_554 2.64(4) ?
C4A C4A 3_565 3.45(10) ?
C4C E2BD 5 2.51(4) ?
C4C E1AC 5 2.59(4) ?
C4C E1BC 1_565 2.61(4) ?
C4C E2AD 1_565 2.63(4) ?
C4C C3B 7_565 3.18(3) ?
C4C C4C 3_565 3.33(10) ?
C4C C2B 7_565 3.37(4) ?
C4B Ru2D 7_564 2.15(2) ?
C4B E2AC 1_565 2.44(4) ?
C4B E1BD 5_554 2.59(4) ?
C4B E1AD 1_565 2.64(4) ?
C4B E2BC 5_554 2.67(4) ?
C4B C4B 3_575 3.45(10) ?
C4D E2AA 5 2.48(4) ?
C4D E1BB 1_565 2.52(4) ?
C4D E2BA 1_565 2.64(4) ?
C4D E1AB 5 2.65(4) ?
C4D C3A 7_565 3.19(3) ?
C4D C2A 7_565 3.35(4) ?
C4D E2AB 5_554 3.50(3) ?
C5BA Ru3A 2_565 2.22(2) ?
C5BA Ru3A 1_545 2.22(2) ?
C5BA Ru1A 1_445 2.223(10) ?
C5BA Ru1A 2_665 2.223(10) ?
C5BA Ru1A 4_645 2.223(10) ?
C5BA Ru1A 3_465 2.223(10) ?
C5BA E1BA 2_655 2.763(10) ?
C5BA E1BA 1_455 2.763(10) ?
C5BA C5AA 2_565 2.880(4) ?
C5BA C5AA 1_545 2.880(4) ?
C5BA E2AA 1_455 4.132(9) ?
C5BB Ru3B 5_545 2.20(2) ?
C5BB Ru3B 6_655 2.20(2) ?
C5BB Ru1B 6_655 2.221(10) ?
C5BB Ru1B 5_545 2.221(10) ?
C5BB Ru1B 7 2.221(10) ?
C5BB Ru1B 8_645 2.221(10) ?
C5BB E1BD 2_655 2.758(10) ?
C5BB C5AB 6_655 2.887(4) ?
C5BB C5AB 5_545 2.887(4) ?
C5BB E2AD 2_655 4.099(10) ?
C5AA C5AA 2_565 1.459(7) ?
C5AA Ru1A 4_655 2.080(10) ?
C5AA Ru1A 1_455 2.080(10) ?
C5AA E1AA 6_654 2.573(10) ?
C5AA E1AA 5_454 2.573(10) ?
C5AA E3BA 5_554 2.84(2) ?
C5AA C5BA 1_565 2.880(4) ?
C5AA Ru1A 3_465 3.222(11) ?
C5AA Ru1A 2_665 3.222(11) ?
C5AA Ru3A 2_565 3.23(2) ?
C5AA C3A 4_655 3.43(3) ?
C5AB C5AB 2_675 1.446(7) ?
C5AB Ru1B 4_655 2.106(10) ?
C5AB E1AD 1_565 2.574(10) ?
C5AB E1AD 2_665 2.574(10) ?
C5AB E3BB 1_565 2.83(2) ?
C5AB C5BB 5_554 2.887(4) ?
C5AB Ru3B 2_675 3.23(2) ?
C5AB Ru1B 3_575 3.239(10) ?
C5AB Ru1B 2_675 3.239(10) ?
C5BC Ru1C 4_645 2.24(2) ?
C5BC Ru1C 2_665 2.24(2) ?
C5BC Ru3C 3_565 2.244(12) ?
C5BC Ru3C 1_545 2.244(12) ?
C5BC Ru1D 2_665 2.24(2) ?
C5BC Ru1D 4_645 2.24(2) ?
C5BC E1BB 2_655 2.74(3) ?
C5BC E1BC 2_655 2.77(3) ?
C5BC E2BB 2_655 4.12(3) ?
C5BC E2AC 2_655 4.13(3) ?
C5AC C5AC 3_565 1.48(2) ?
C5AC Ru1C 4_655 2.06(3) ?
C5AC Ru1D 4_655 2.09(3) ?
C5AC E1AC 6_655 2.60(3) ?
C5AC E1AB 6_655 2.61(3) ?
C5AC E3BC 5_554 2.843(15) ?
EE1 CC1 3_565 2.48(4) ?
EE1 CC1 . 2.48(4) ?
EE1 CC9 . 2.56(4) ?
EE1 CC9 3_565 2.56(4) ?
EE1 CC13 . 2.58(4) ?
EE1 CC13 3_565 2.58(4) ?
EE1 CC17 1_655 2.763(10) ?
EE1 R10 2_665 2.818(11) ?
EE1 R10 1_655 2.818(10) ?
EE1 R5 . 2.881(9) ?
EE1 R5 3_565 2.881(9) ?
EE1 R1 3_565 2.969(8) ?
EE2 CC3 3_565 2.57(4) ?
EE2 CC3 . 2.57(4) ?
EE2 CC20 . 2.574(10) ?
EE2 CC20 2_665 2.574(10) ?
EE2 CC11 . 2.58(4) ?
EE2 CC11 3_565 2.58(4) ?
EE2 CC15 . 2.64(4) ?
EE2 CC15 3_565 2.64(4) ?
EE2 R11 . 2.953(13) ?
EE2 R11 2_665 2.953(12) ?
EE2 R7 3_565 3.064(10) ?
EE2 R7 . 3.064(10) ?
EE3 CC9 7 2.57(4) ?
EE3 CC9 5 2.57(4) ?
EE3 CC19 5_655 2.573(10) ?
EE3 CC19 6_655 2.573(10) ?
EE3 CC13 7 2.64(4) ?
EE3 CC13 5 2.64(4) ?
EE3 CC1 5 2.68(4) ?
EE3 CC1 7 2.68(4) ?
EE3 R10 5_655 2.939(12) ?
EE3 R10 6_655 2.939(12) ?
EE3 R5 5 3.013(10) ?
EE3 R5 7 3.013(10) ?
EE4 CC11 7 2.55(4) ?
EE4 CC11 5 2.55(4) ?
EE4 CC15 5 2.59(4) ?
EE4 CC15 7 2.59(4) ?
EE4 CC3 5 2.59(4) ?
EE4 CC3 7 2.59(4) ?
EE4 CC18 . 2.758(10) ?
EE4 R11 6_655 2.809(11) ?
EE4 R11 5 2.809(10) ?
EE4 R7 5 2.830(9) ?
EE4 R7 7 2.830(9) ?
EE4 R2 7 2.957(8) ?
EE5 CC4 3_565 2.50(3) ?
EE5 CC4 . 2.50(3) ?
EE5 CC12 . 2.51(4) ?
EE5 CC12 3_565 2.51(4) ?
EE5 CC16 . 2.52(4) ?
EE5 CC16 3_565 2.52(4) ?
EE5 CC21 2_665 2.74(3) ?
EE5 R9 4_655 2.828(10) ?
EE5 R9 2_665 2.828(10) ?
EE5 R6 3_565 2.864(9) ?
EE5 R6 . 2.864(9) ?
EE5 R3 . 2.934(8) ?
EE6 CC10 . 2.54(4) ?
EE6 CC10 3_565 2.54(4) ?
EE6 CC2 . 2.55(4) ?
EE6 CC2 3_565 2.55(4) ?
EE6 CC14 . 2.61(4) ?
EE6 CC14 3_565 2.61(4) ?
EE6 CC21 2_665 2.77(3) ?
EE6 R9 2_665 2.866(10) ?
EE6 R9 4_655 2.866(10) ?
EE6 R8 3_565 2.889(8) ?
EE6 R8 . 2.889(8) ?
EE6 R4 3_565 2.967(8) ?
EE7 CC12 7_554 2.55(4) ?
EE7 CC12 5_554 2.55(4) ?
EE7 CC22 6_654 2.61(3) ?
EE7 CC22 8_654 2.61(3) ?
EE7 CC16 5_554 2.65(4) ?
EE7 CC16 7_554 2.65(4) ?
EE7 CC4 5_554 2.70(4) ?
EE7 CC4 7_554 2.70(4) ?
EE7 R9 6_654 2.926(10) ?
EE7 R9 8_654 2.926(10) ?
EE7 R6 5_554 3.035(10) ?
EE7 R6 7_554 3.035(10) ?
EE8 CC10 7_554 2.57(4) ?
EE8 CC10 5_554 2.57(4) ?
EE8 CC14 7_554 2.59(4) ?
EE8 CC14 5_554 2.59(4) ?
EE8 CC22 8_654 2.60(3) ?
EE8 CC22 6_654 2.60(3) ?
EE8 CC2 5_554 2.61(4) ?
EE8 CC2 7_554 2.61(4) ?
EE8 R9 8_654 2.948(9) ?
EE8 R9 6_654 2.948(9) ?
EE8 R8 5_554 3.021(8) ?
EE8 R8 7_554 3.021(8) ?
EE9 CC16 7_554 2.48(4) ?
EE9 CC16 5_554 2.48(4) ?
EE9 CC9 3_565 2.60(4) ?
EE9 CC9 . 2.60(4) ?
EE9 CC5 3_565 2.65(4) ?
EE9 CC5 . 2.65(4) ?
EE9 R5 7_554 2.845(8) ?
EE9 R5 5_554 2.845(8) ?
EE9 R6 7_554 2.953(9) ?
EE9 R6 5_554 2.953(9) ?
EE9 R1 3_565 2.963(9) ?
EE9 R1 . 2.963(8) ?
EE10 CC9 5 2.56(4) ?
EE10 CC9 7 2.56(4) ?
EE10 CC5 7 2.61(4) ?
EE10 CC5 5 2.61(4) ?
EE10 CC16 3_565 2.64(4) ?
EE10 CC16 . 2.64(4) ?
EE10 R5 . 2.988(9) ?
EE10 R5 3_565 2.988(9) ?
EE10 R6 3_565 3.056(10) ?
EE10 R6 . 3.056(10) ?
EE10 R1 5 3.158(9) ?
EE10 R1 7 3.158(9) ?
EE11 CC8 7 2.54(4) ?
EE11 CC8 5 2.54(4) ?
EE11 CC12 5 2.56(4) ?
EE11 CC12 7 2.56(4) ?
EE11 CC13 5 2.56(4) ?
EE11 CC13 7 2.56(4) ?
EE11 R6 . 2.930(9) ?
EE11 R6 3_565 2.930(9) ?
EE11 R5 5 2.998(10) ?
EE11 R5 7 2.998(10) ?
EE11 R3 7 3.138(8) ?
EE11 R3 5 3.138(8) ?
EE12 CC13 3_565 2.57(4) ?
EE12 CC13 . 2.57(4) ?
EE12 CC12 3_565 2.61(4) ?
EE12 CC12 . 2.61(4) ?
EE12 CC8 . 2.77(4) ?
EE12 CC8 3_565 2.77(4) ?
EE12 R6 7_554 2.882(8) ?
EE12 R6 5_554 2.882(8) ?
EE12 R3 . 2.959(9) ?
EE12 R3 3_565 2.959(9) ?
EE12 R5 3_565 3.028(10) ?
EE12 R5 . 3.028(10) ?
EE13 CC10 5 2.56(4) ?
EE13 CC10 7 2.56(4) ?
EE13 CC15 7 2.67(4) ?
EE13 CC15 5 2.67(4) ?
EE13 CC6 5 2.69(4) ?
EE13 CC6 7 2.69(4) ?
EE13 R8 . 3.016(8) ?
EE13 R8 3_565 3.016(8) ?
EE13 R7 7 3.039(10) ?
EE13 R7 5 3.039(10) ?
EE13 R4 5 3.124(8) ?
EE13 R4 7 3.124(8) ?
EE14 CC15 3_565 2.44(4) ?
EE14 CC15 . 2.44(4) ?
EE14 CC10 . 2.59(4) ?
EE14 CC10 3_565 2.59(4) ?
EE14 CC6 3_565 2.64(4) ?
EE14 CC6 . 2.64(4) ?
EE14 R8 7_554 2.869(8) ?
EE14 R8 5_554 2.869(8) ?
EE14 R7 . 2.933(9) ?
EE14 R7 3_565 2.933(9) ?
EE14 R4 3_565 2.944(9) ?
EE14 R4 . 2.944(8) ?
EE15 CC11 5 2.57(4) ?
EE15 CC11 7 2.57(4) ?
EE15 CC14 3_565 2.63(4) ?
EE15 CC14 . 2.63(4) ?
EE15 CC7 7 2.67(4) ?
EE15 CC7 5 2.67(4) ?
EE15 R2 7 2.910(9) ?
EE15 R2 5 2.910(9) ?
EE15 R7 . 2.909(8) ?
EE15 R7 3_565 2.909(8) ?
EE15 R8 . 2.985(8) ?
EE15 R8 3_565 2.985(8) ?
EE16 CC14 5_554 2.51(4) ?
EE16 CC14 7_554 2.51(4) ?
EE16 CC11 3_565 2.56(4) ?
EE16 CC11 . 2.56(4) ?
EE16 CC7 . 2.61(4) ?
EE16 CC7 3_565 2.61(4) ?
EE16 R7 7_554 2.940(8) ?
EE16 R7 5_554 2.940(8) ?
EE16 R8 5_554 2.943(9) ?
EE16 R8 7_554 2.943(9) ?
EE16 R2 . 3.164(9) ?
EE16 R2 3_565 3.164(9) ?
EE17 CC5 2_665 2.62(4) ?
EE17 CC5 1_455 2.62(4) ?
EE17 CC5 3_465 2.62(4) ?
EE17 CC5 4_655 2.62(4) ?
EE17 CC1 7_454 2.68(4) ?
EE17 CC1 8_654 2.68(4) ?
EE17 CC1 6_654 2.68(4) ?
EE17 CC1 5_454 2.68(4) ?
EE17 R1 2_665 3.030(11) ?
EE17 R1 3_465 3.030(11) ?
EE17 R1 4_655 3.030(11) ?
EE17 R1 1_455 3.030(11) ?
EE18 CC5 7_455 2.66(4) ?
EE18 CC5 8_655 2.66(4) ?
EE18 CC5 6_655 2.66(4) ?
EE18 CC5 5_455 2.66(4) ?
EE18 CC1 1_455 2.69(4) ?
EE18 CC1 2_665 2.69(4) ?
EE18 CC1 4_655 2.69(4) ?
EE18 CC1 3_465 2.69(4) ?
EE18 CC19 5 2.84(2) ?
EE18 CC19 6 2.84(2) ?
EE18 R1 8_655 3.127(9) ?
EE18 R1 5_455 3.127(9) ?
EE19 CC6 2_665 2.53(4) ?
EE19 CC6 4_655 2.53(4) ?
EE19 CC2 8_654 2.62(4) ?
EE19 CC2 6_654 2.62(4) ?
EE19 CC8 4_655 2.69(4) ?
EE19 CC8 2_665 2.69(4) ?
EE19 CC4 6_654 2.73(4) ?
EE19 CC4 8_654 2.73(4) ?
EE19 R3 2_665 3.037(10) ?
EE19 R3 4_655 3.037(10) ?
EE19 R4 2_665 3.042(10) ?
EE19 R4 4_655 3.042(10) ?
EE20 CC8 6_655 2.53(4) ?
EE20 CC8 8_655 2.53(4) ?
EE20 CC6 8_655 2.67(4) ?
EE20 CC6 6_655 2.67(4) ?
EE20 CC4 4_655 2.68(4) ?
EE20 CC4 2_665 2.68(4) ?
EE20 CC2 2_665 2.74(4) ?
EE20 CC2 4_655 2.74(4) ?
EE20 CC22 5 2.843(15) ?
EE20 CC22 7 2.843(15) ?
EE20 R3 8_655 3.114(9) ?
EE20 R3 6_655 3.114(9) ?
EE21 CC7 4_655 2.62(4) ?
EE21 CC7 . 2.62(4) ?
EE21 CC7 3_565 2.62(4) ?
EE21 CC7 2_665 2.62(4) ?
EE21 CC3 6_654 2.80(4) ?
EE21 CC3 5_554 2.80(4) ?
EE21 CC3 7_554 2.80(4) ?
EE21 CC3 8_654 2.80(4) ?
EE21 CC20 . 2.83(2) ?
EE21 CC20 2_665 2.83(2) ?
EE21 R2 3_565 3.132(10) ?
EE21 R2 2_665 3.132(10) ?
EE22 CC3 4_655 2.58(4) ?
EE22 CC3 3_565 2.58(4) ?
EE22 CC3 2_665 2.58(4) ?
EE22 CC3 . 2.58(4) ?
EE22 CC7 5 2.62(4) ?
EE22 CC7 6_655 2.62(4) ?
EE22 CC7 8_655 2.62(4) ?
EE22 CC7 7 2.62(4) ?
EE22 R2 5 3.018(11) ?
EE22 R2 8_655 3.018(11) ?
EE22 R2 7 3.018(11) ?
EE22 R2 6_655 3.018(11) ?
R1 CC9 . 2.08(3) ?
R1 CC19 1_655 2.080(10) ?
R1 CC5 . 2.10(2) ?
R1 CC17 1_655 2.223(10) ?
R1 R1 4_755 2.693(12) ?
R1 R10 1_655 2.813(8) ?
R1 EE17 1_655 3.030(11) ?
R1 R1 3_565 3.07(2) ?
R1 EE3 5_544 3.088(9) ?
R1 EE18 5_644 3.127(9) ?
R2 CC7 . 2.09(2) ?
R2 CC11 . 2.09(3) ?
R2 CC20 . 2.106(10) ?
R2 CC18 5_544 2.221(10) ?
R2 R2 4_655 2.717(12) ?
R2 R11 . 2.817(8) ?
R2 EE15 5_544 2.910(9) ?
R2 EE4 5_544 2.957(8) ?
R2 EE22 5_544 3.018(11) ?
R2 R2 3 3.03(2) ?
R3 CC22 4_655 2.06(3) ?
R3 CC12 . 2.08(3) ?
R3 CC8 . 2.09(2) ?
R3 CC21 2_665 2.24(2) ?
R3 R4 . 2.723(7) ?
R3 R9 4_655 2.817(8) ?
R3 EE19 2_665 3.037(10) ?
R3 EE7 5_545 3.096(8) ?
R3 EE20 6_654 3.114(9) ?
R3 R3 3_565 3.111(15) ?
R4 CC10 . 2.06(3) ?
R4 CC6 . 2.06(2) ?
R4 CC22 4_655 2.09(3) ?
R4 CC21 2_665 2.24(2) ?
R4 R9 4_655 2.846(8) ?
R4 EE19 2_665 3.042(10) ?
R4 R4 3_565 3.08(2) ?
R4 EE8 5_545 3.087(8) ?
R4 EE13 5_544 3.124(8) ?
R5 CC13 . 2.06(2) ?
R5 CC16 . 2.18(2) ?
R5 CC1 . 2.26(3) ?
R5 CC5 7 2.28(3) ?
R5 CC12 . 2.33(3) ?
R5 EE9 5_545 2.845(8) ?
R5 EE11 5_544 2.998(10) ?
R5 EE3 5_544 3.013(10) ?
R6 CC16 . 2.06(2) ?
R6 CC13 7 2.18(2) ?
R6 CC4 . 2.23(3) ?
R6 CC8 7 2.32(3) ?
R6 CC9 7 2.33(3) ?
R6 EE12 5_545 2.882(8) ?
R6 EE9 5_545 2.953(9) ?
R6 EE7 5_545 3.035(10) ?
R7 CC15 . 2.06(2) ?
R7 CC14 . 2.18(3) ?
R7 CC3 . 2.26(3) ?
R7 CC10 . 2.31(3) ?
R7 CC7 7 2.31(3) ?
R7 EE4 5_544 2.830(9) ?
R7 EE16 5_545 2.940(8) ?
R7 EE13 5_544 3.039(10) ?
R8 CC14 . 2.04(2) ?
R8 CC15 7 2.15(2) ?
R8 CC11 7 2.26(3) ?
R8 CC2 . 2.30(3) ?
R8 CC6 7 2.37(3) ?
R8 EE14 5_545 2.869(8) ?
R8 EE16 5_545 2.943(9) ?
R8 EE8 5_545 3.021(8) ?
R9 CC22 . 2.094(14) ?
R9 CC4 4_655 2.12(2) ?
R9 CC2 4_655 2.15(2) ?
R9 CC21 . 2.244(12) ?
R9 R3 4_655 2.817(8) ?
R9 EE5 2_665 2.828(10) ?
R9 R4 4_655 2.846(8) ?
R9 EE6 2_665 2.866(10) ?
R9 EE7 6_655 2.926(10) ?
R9 EE8 6_655 2.948(9) ?
R9 R9 3_565 3.16(2) ?
R9 EE19 5_545 3.278(9) ?
R10 CC19 . 2.10(2) ?
R10 CC1 4_655 2.14(2) ?
R10 CC1 1_455 2.14(2) ?
R10 CC17 . 2.22(2) ?
R10 R1 1_455 2.813(8) ?
R10 R1 4_655 2.813(8) ?
R10 EE1 2_665 2.818(10) ?
R10 EE1 1_455 2.818(10) ?
R10 EE3 5_444 2.939(12) ?
R10 EE3 6_654 2.939(12) ?
R10 R10 2_565 3.11(3) ?
R11 CC20 . 2.11(2) ?
R11 CC3 . 2.16(3) ?
R11 CC3 4_655 2.16(3) ?
R11 CC18 5_544 2.20(2) ?
R11 EE4 6_654 2.809(10) ?
R11 EE4 5_544 2.809(10) ?
R11 R2 4_655 2.817(8) ?
R11 EE2 2_665 2.953(12) ?
R11 R11 2_655 3.08(3) ?
R11 EE21 5_545 3.310(13) ?
CC1 CC5 7 1.39(2) ?
CC1 R10 1_655 2.14(2) ?
CC1 EE3 5_544 2.68(4) ?
CC1 EE17 5_645 2.68(4) ?
CC1 EE18 1_655 2.69(4) ?
CC2 CC6 7 1.38(2) ?
CC2 R9 4_655 2.15(2) ?
CC2 EE8 5_545 2.61(4) ?
CC2 EE19 6_655 2.62(4) ?
CC2 EE20 2_665 2.74(4) ?
CC3 CC7 7 1.38(2) ?
CC3 EE4 5_544 2.59(4) ?
CC3 EE21 5_545 2.80(4) ?
CC4 CC8 7 1.37(2) ?
CC4 R9 4_655 2.12(2) ?
CC4 EE20 2_665 2.68(4) ?
CC4 EE7 5_545 2.70(4) ?
CC4 EE19 6_655 2.73(4) ?
CC5 CC1 7_554 1.39(2) ?
CC5 R5 7_554 2.28(3) ?
CC5 EE10 5_544 2.61(4) ?
CC5 EE17 1_655 2.62(4) ?
CC5 EE18 5_644 2.66(4) ?
CC6 CC2 7_554 1.38(2) ?
CC6 R8 7_554 2.37(3) ?
CC6 EE19 2_665 2.53(4) ?
CC6 EE20 6_654 2.67(4) ?
CC6 EE13 5_544 2.69(4) ?
CC7 CC3 7_554 1.38(2) ?
CC7 R7 7_554 2.31(3) ?
CC7 EE22 5_544 2.62(4) ?
CC7 EE15 5_544 2.67(4) ?
CC8 CC4 7_554 1.37(2) ?
CC8 R6 7_554 2.32(3) ?
CC8 EE20 6_654 2.53(4) ?
CC8 EE11 5_544 2.54(4) ?
CC8 EE19 2_665 2.69(4) ?
CC9 CC13 . 1.41(2) ?
CC9 R6 7_554 2.33(3) ?
CC9 EE10 5_544 2.56(4) ?
CC9 EE3 5_544 2.57(4) ?
CC10 CC14 . 1.41(2) ?
CC10 EE13 5_544 2.56(4) ?
CC10 EE8 5_545 2.57(4) ?
CC11 CC15 . 1.41(2) ?
CC11 R8 7_554 2.26(3) ?
CC11 EE4 5_544 2.55(4) ?
CC11 EE15 5_544 2.57(4) ?
CC12 CC16 . 1.41(2) ?
CC12 EE7 5_545 2.55(4) ?
CC12 EE11 5_544 2.56(4) ?
CC13 R6 7_554 2.18(2) ?
CC13 EE11 5_544 2.56(4) ?
CC13 EE3 5_544 2.64(4) ?
CC14 EE16 5_545 2.51(4) ?
CC14 EE8 5_545 2.59(4) ?
CC15 R8 7_554 2.15(2) ?
CC15 EE4 5_544 2.59(4) ?
CC15 EE13 5_544 2.67(4) ?
CC16 EE9 5_545 2.48(4) ?
CC16 EE7 5_545 2.65(4) ?
CC17 R10 2_565 2.22(2) ?
CC17 R1 1_455 2.223(10) ?
CC17 R1 2_665 2.223(10) ?
CC17 R1 4_655 2.223(10) ?
CC17 R1 3_465 2.223(10) ?
CC17 EE1 2_665 2.763(10) ?
CC17 EE1 1_455 2.763(10) ?
CC18 R11 5 2.20(2) ?
CC18 R11 6_655 2.20(2) ?
CC18 R2 6_655 2.221(10) ?
CC18 R2 5 2.221(10) ?
CC18 R2 7 2.221(10) ?
CC18 R2 8_655 2.221(10) ?
CC18 EE4 2_665 2.758(10) ?
CC19 CC19 2 1.459(7) ?
CC19 R1 4_655 2.080(10) ?
CC19 R1 1_455 2.080(10) ?
CC19 EE3 6_654 2.573(10) ?
CC19 EE3 5_444 2.573(10) ?
CC19 EE18 5_544 2.84(2) ?
CC20 CC20 2_665 1.446(7) ?
CC20 R2 4_655 2.106(10) ?
CC20 EE2 2_665 2.574(10) ?
CC21 R3 4_655 2.24(2) ?
CC21 R3 2_665 2.24(2) ?
CC21 R9 3_565 2.244(12) ?
CC21 R4 2_665 2.24(2) ?
CC21 R4 4_655 2.24(2) ?
CC21 EE5 2_665 2.74(3) ?
CC21 EE6 2_665 2.77(3) ?
CC22 CC22 3 1.48(2) ?
CC22 R3 4_655 2.06(3) ?
CC22 R4 4_655 2.09(3) ?
CC22 EE8 6_655 2.60(3) ?
CC22 EE7 6_655 2.61(3) ?
CC22 EE20 5_544 2.843(15) ?
X1BA Y1A 3_565 2.4806(3) ?
X1BA Y1A 1_545 2.4806(3) ?
X1BA Y3A 1_545 2.5464(4) ?
X1BA Y3A 3_565 2.5464(4) ?
X1BA Y4A 1_545 2.5908(4) ?
X1BA Y4A 3_565 2.5908(4) ?
X1BA Y5BA 1_655 2.7324(2) ?
X1BA RR3A 2_665 2.8147(3) ?
X1BA RR3A 1_645 2.8147(3) ?
X1BA RR2A 3_565 2.8869(4) ?
X1BA RR2A 1_545 2.8869(4) ?
X1BA RR1A 1_545 2.9567(3) ?
Q1AD Q5AB . 2.5644(2) ?
Q1AD Q5AB 2_665 2.5644(2) ?
Q1AD Q1B . 2.5768(4) ?
Q1AD Q1B 3_565 2.5769(4) ?
Q1AD Q3B 3_565 2.5888(4) ?
Q1AD Q3B . 2.5888(4) ?
Q1AD Q4B 3_565 2.6261(3) ?
Q1AD Q4B . 2.6261(3) ?
Q1AD RQ3B . 2.9308(4) ?
Q1AD RQ3B 2_665 2.9308(4) ?
Q1AD RQ2C 3_565 3.0675(3) ?
Q1AD RQ2C . 3.0675(3) ?
X1AA Y3A 7 2.5588(4) ?
X1AA Y3A 5_545 2.5588(4) ?
X1AA Y5AA 5_645 2.5711(2) ?
X1AA Y5AA 6_655 2.5711(2) ?
X1AA Y4A 7 2.6445(3) ?
X1AA Y4A 5_545 2.6445(4) ?
X1AA Y1A 5_545 2.7209(4) ?
X1AA Y1A 7 2.7209(4) ?
X1AA RR3A 5_645 2.9401(4) ?
X1AA RR3A 6_655 2.9401(4) ?
X1AA RR2A 5_545 3.0125(3) ?
X1AA RR2A 7 3.0125(3) ?
Q1BD Q3B 7 2.5297(4) ?
Q1BD Q3B 5 2.5297(4) ?
Q1BD Q1B 5 2.6029(4) ?
Q1BD Q1B 7 2.6029(4) ?
Q1BD Q4B 5 2.6145(4) ?
Q1BD Q4B 7 2.6145(4) ?
Q1BD Q5BB . 2.7429(2) ?
Q1BD RQ3B 6_655 2.8254(3) ?
Q1BD RQ3B 5 2.8254(3) ?
Q1BD RQ2C 5 2.8359(4) ?
Q1BD RQ2C 7 2.8359(4) ?
Q1BD RQ1B 7 2.9498(3) ?
X1BB Y1D 3_565 2.4829(3) ?
X1BB Y1D 1_545 2.4829(3) ?
X1BB Y3D 1_545 2.5039(4) ?
X1BB Y3D 3_565 2.5039(4) ?
X1BB Y4D 3_565 2.5279(4) ?
X1BB Y4D 1_545 2.5279(4) ?
X1BB Y5BC 2_655 2.7117(2) ?
X1BB RR3C 4_645 2.8073(3) ?
X1BB RR3C 2_665 2.8073(3) ?
X1BB RR2B 3_565 2.8645(4) ?
X1BB RR2B 1_545 2.8645(4) ?
X1BB RR1C 1_545 2.9326(3) ?
X1BC Y3C 1_545 2.5306(4) ?
X1BC Y3C 3_565 2.5306(4) ?
X1BC Y1C 3_565 2.5468(4) ?
X1BC Y1C 1_545 2.5468(4) ?
X1BC Y4C 1_545 2.6150(4) ?
X1BC Y4C 3_565 2.6150(4) ?
X1BC Y5BC 2_655 2.7737(2) ?
X1BC RR3C 2_665 2.8546(3) ?
X1BC RR3C 4_645 2.8546(3) ?
X1BC RR2D 3_565 2.8972(4) ?
X1BC RR2D 1_545 2.8972(4) ?
X1BC RR1D 1_545 2.9529(3) ?
X1AB Y3D 7_554 2.5515(4) ?
X1AB Y3D 5_544 2.5515(4) ?
X1AB Y5AC 6_654 2.6278(2) ?
X1AB Y5AC 8_644 2.6278(2) ?
X1AB Y4D 5_544 2.6487(4) ?
X1AB Y4D 7_554 2.6487(4) ?
X1AB Y1D 5_544 2.7406(4) ?
X1AB Y1D 7_554 2.7406(4) ?
X1AB RR3C 6_654 2.9408(4) ?
X1AB RR3C 8_644 2.9408(4) ?
X1AB RR2B 5_544 3.0279(3) ?
X1AB RR2B 7_554 3.0279(3) ?
X1AC Y5AC 8_644 2.5800(2) ?
X1AC Y5AC 6_654 2.5800(2) ?
X1AC Y3C 7_554 2.5823(4) ?
X1AC Y3C 5_544 2.5823(4) ?
X1AC Y4C 7_554 2.6031(3) ?
X1AC Y4C 5_544 2.6031(3) ?
X1AC Y1C 5_544 2.6366(4) ?
X1AC Y1C 7_554 2.6366(4) ?
X1AC RR3C 8_644 2.9690(4) ?
X1AC RR3C 6_654 2.9690(4) ?
X1AC RR2D 5_544 3.0123(3) ?
X1AC RR2D 7_554 3.0123(3) ?
X2AA Y4D 7_554 2.4862(4) ?
X2AA Y4D 5_544 2.4862(4) ?
X2AA Y3A 3_565 2.6036(4) ?
X2AA Y3A 1_545 2.6036(4) ?
X2AA Y2A 3_565 2.6511(3) ?
X2AA Y2A 1_545 2.6511(3) ?
X2AA RR2A 7_554 2.8579(4) ?
X2AA RR2A 5_544 2.8579(4) ?
X2AA RR2B 7_554 2.9474(3) ?
X2AA RR2B 5_544 2.9474(4) ?
X2AA RR1A 3_565 2.9551(3) ?
X2AA RR1A 1_545 2.9551(3) ?
X2BA Y3A 5_545 2.5628(4) ?
X2BA Y3A 7 2.5628(4) ?
X2BA Y2A 5_545 2.6339(4) ?
X2BA Y2A 7 2.6339(4) ?
X2BA Y4D 1_545 2.6395(4) ?
X2BA Y4D 3_565 2.6395(4) ?
X2BA RR2A 1_545 2.9849(4) ?
X2BA RR2A 3_565 2.9849(4) ?
X2BA RR2B 1_545 3.0528(4) ?
X2BA RR2B 3_565 3.0528(3) ?
X2BA RR1A 5_545 3.1398(4) ?
X2BA RR1A 7 3.1398(4) ?
X2AB Y2D 7 2.5420(3) ?
X2AB Y2D 5_545 2.5420(3) ?
X2AB Y4A 5_545 2.5517(3) ?
X2AB Y4A 7 2.5517(4) ?
X2AB Y3D 5_545 2.5680(4) ?
X2AB Y3D 7 2.5680(4) ?
X2AB RR2B 1_545 2.9368(4) ?
X2AB RR2B 3_565 2.9368(4) ?
X2AB RR2A 5_545 3.0006(3) ?
X2AB RR2A 7 3.0006(3) ?
X2AB RR1C 7 3.1462(4) ?
X2AB RR1C 5_545 3.1462(4) ?
X2BB Y4A 3_565 2.5612(4) ?
X2BB Y4A 1_545 2.5612(4) ?
X2BB Y3D 3_565 2.6167(4) ?
X2BB Y3D 1_545 2.6167(4) ?
X2BB Y2D 1_545 2.7814(4) ?
X2BB Y2D 3_565 2.7814(4) ?
X2BB RR2B 7_554 2.8860(4) ?
X2BB RR2B 5_544 2.8860(4) ?
X2BB RR1C 1_545 2.9591(3) ?
X2BB RR1C 3_565 2.9591(3) ?
X2BB RR2A 3_565 3.0205(4) ?
X2BB RR2A 1_545 3.0205(4) ?
X2BC Q4B 5_545 2.5343(3) ?
X2BC Q4B 7 2.5343(3) ?
X2BC Y3C 5_545 2.5874(4) ?
X2BC Y3C 7 2.5874(4) ?
X2BC Y2C 5_545 2.6767(4) ?
X2BC Y2C 7 2.6767(4) ?
X2BC RR2D 1_545 3.0117(4) ?
X2BC RR2D 3_565 3.0117(4) ?
X2BC RQ2C 5_545 3.0374(3) ?
X2BC RQ2C 7 3.0374(3) ?
X2BC RR1D 5_545 3.1356(4) ?
X2BC RR1D 7 3.1356(4) ?
X2AC Q4B 3 2.5752(4) ?
X2AC Q4B . 2.5752(4) ?
X2AC Y3C 3_565 2.5916(4) ?
X2AC Y3C 1_545 2.5916(4) ?
X2AC Y2C 3_565 2.6462(3) ?
X2AC Y2C 1_545 2.6462(3) ?
X2AC RR2D 7_554 2.8584(4) ?
X2AC RR2D 5_544 2.8584(4) ?
X2AC RQ2C . 2.9418(3) ?
X2AC RQ2C 3 2.9418(3) ?
X2AC RR1D 3_565 2.9455(3) ?
X2AC RR1D 1_545 2.9455(3) ?
Q2AD Y4C . 2.4227(3) ?
Q2AD Y4C 3_565 2.4227(3) ?
Q2AD Q3B 5 2.5856(4) ?
Q2AD Q3B 7 2.5856(4) ?
Q2AD Q2B 7 2.6681(4) ?
Q2AD Q2B 5 2.6681(4) ?
Q2AD RR2D . 2.8744(3) ?
Q2AD RR2D 3_565 2.8744(3) ?
Q2AD RQ2C . 2.8965(4) ?
Q2AD RQ2C 3_565 2.8965(4) ?
Q2AD RQ1B 7 2.9229(3) ?
Q2AD RQ1B 5 2.9229(3) ?
Q2BD Q3B 3_565 2.5946(4) ?
Q2BD Q3B . 2.5946(4) ?
Q2BD Q2B . 2.6166(4) ?
Q2BD Q2B 3_565 2.6166(4) ?
Q2BD Y4C 7_564 2.6991(4) ?
Q2BD Y4C 5_544 2.6991(4) ?
Q2BD RQ2C 7_554 2.9377(4) ?
Q2BD RQ2C 5_554 2.9377(4) ?
Q2BD RR2D 7_564 3.0624(4) ?
Q2BD RR2D 5_544 3.0624(4) ?
Q2BD RQ1B . 3.1643(4) ?
Q2BD RQ1B 3_565 3.1643(4) ?
X3AA Y2A 2_665 2.5918(4) ?
X3AA Y2A 1_445 2.5918(4) ?
X3AA Y2A 4_645 2.5918(4) ?
X3AA Y2A 3_465 2.5918(4) ?
X3AA Y1A 7_454 2.7145(4) ?
X3AA Y1A 8_644 2.7145(4) ?
X3AA Y1A 6_654 2.7145(4) ?
X3AA Y1A 5_444 2.7145(4) ?
X3AA RR1A 2_665 3.0135(3) ?
X3AA RR1A 3_465 3.0135(3) ?
X3AA RR1A 4_645 3.0135(3) ?
X3AA RR1A 1_445 3.0135(3) ?
X3BA Y1A 1_445 2.6434(3) ?
X3BA Y1A 2_665 2.6434(3) ?
X3BA Y1A 4_645 2.6434(3) ?
X3BA Y1A 3_465 2.6434(3) ?
X3BA Y2A 7_455 2.6587(4) ?
X3BA Y2A 8_645 2.6587(4) ?
X3BA Y2A 6_655 2.6587(4) ?
X3BA Y2A 5_445 2.6587(4) ?
X3BA Y5AA 5_545 2.8734(4) ?
X3BA Y5AA 6 2.8734(4) ?
X3BA RR1A 8_645 3.1311(4) ?
X3BA RR1A 5_445 3.1311(4) ?
X3AC Y2C 2_665 2.5381(3) ?
X3AC Y2C 4_645 2.5381(4) ?
X3AC Y1C 8_644 2.6135(4) ?
X3AC Y1C 6_654 2.6135(4) ?
X3AC Y2D 4_645 2.6931(4) ?
X3AC Y2D 2_665 2.6931(4) ?
X3AC Y1D 6_654 2.7424(4) ?
X3AC Y1D 8_644 2.7424(4) ?
X3AC RR1C 2_665 3.0518(3) ?
X3AC RR1C 4_645 3.0518(3) ?
X3AC RR1D 2_665 3.0656(3) ?
X3AC RR1D 4_645 3.0656(3) ?
X3BC Y2D 6_655 2.5117(3) ?
X3BC Y2D 8_645 2.5117(3) ?
X3BC Y1D 4_645 2.6446(3) ?
X3BC Y1D 2_665 2.6446(3) ?
X3BC Y2C 8_645 2.6643(4) ?
X3BC Y2C 6_655 2.6643(4) ?
X3BC Y1C 2_665 2.7252(3) ?
X3BC Y1C 4_645 2.7252(3) ?
X3BC Y5AC 5_545 2.8334(4) ?
X3BC Y5AC 7 2.8334(4) ?
X3BC RR1C 8_645 3.1061(4) ?
X3BC RR1C 6_655 3.1061(4) ?
Q3BB Q2B 4_655 2.6159(4) ?
Q3BB Q2B 3_565 2.6159(4) ?
Q3BB Q2B 2_665 2.6159(4) ?
Q3BB Q2B . 2.6159(4) ?
Q3BB Q1B 6_654 2.7853(4) ?
Q3BB Q1B 5_554 2.7853(4) ?
Q3BB Q1B 7_554 2.7853(4) ?
Q3BB Q1B 8_654 2.7853(4) ?
Q3BB Q5AB . 2.8710(4) ?
Q3BB Q5AB 2_665 2.8710(4) ?
Q3BB RQ1B 3_565 3.1532(4) ?
Q3BB RQ1B . 3.1532(4) ?
Q3AB Q1B 4_655 2.5868(4) ?
Q3AB Q1B 3_565 2.5868(3) ?
Q3AB Q1B 2_665 2.5868(3) ?
Q3AB Q1B . 2.5868(4) ?
Q3AB Q2B 5 2.6059(4) ?
Q3AB Q2B 6_655 2.6059(4) ?
Q3AB Q2B 8_655 2.6059(4) ?
Q3AB Q2B 7 2.6059(4) ?
Q3AB RQ1B 5 3.0032(3) ?
Q3AB RQ1B 8_655 3.0032(3) ?
Q3AB RQ1B 7 3.0032(3) ?
Q3AB RQ1B 6_655 3.0032(3) ?
RR1A Y2A . 2.0787(3) ?
RR1A Y5AA 1_655 2.0840(3) ?
RR1A Y3A . 2.0921(2) ?
RR1A Y5BA 1_665 2.2465(3) ?
RR1A RR1A 4_755 2.7091(3) ?
RR1A RR3A 1_655 2.8212(3) ?
RR1A X2AA 1_565 2.9551(3) ?
RR1A X1BA 1_565 2.9567(3) ?
RR1A X3AA 1_665 3.0135(3) ?
RR1A X1AA 5_554 3.0817(4) ?
RR1A RR1A 3_575 3.0916(9) ?
RR1A X3BA 5_654 3.1311(4) ?
RQ1B Q2B . 2.0802(3) ?
RQ1B Q3B . 2.1035(2) ?
RQ1B Q5AB . 2.1091(3) ?
RQ1B Q5BB 5_544 2.2289(3) ?
RQ1B RQ1B 4_655 2.7164(3) ?
RQ1B RQ3B . 2.8098(3) ?
RQ1B Q2AD 5_544 2.9229(3) ?
RQ1B Q1BD 5_544 2.9498(3) ?
RQ1B Q3AB 5_544 3.0032(3) ?
RQ1B RQ1B 3 3.0313(8) ?
RR1C Y5AC 4_655 2.0775(3) ?
RR1C Y2D . 2.0825(3) ?
RR1C Y3D . 2.0973(2) ?
RR1C Y5BC 2_665 2.2374(3) ?
RR1C RR1D . 2.7208(3) ?
RR1C RR3C 4_655 2.8100(3) ?
RR1C X1BB 1_565 2.9326(3) ?
RR1C X2BB 1_565 2.9591(3) ?
RR1C X3AC 2_665 3.0518(3) ?
RR1C RR1C 3_575 3.1004(9) ?
RR1C X1AB 5 3.1050(4) ?
RR1C X3BC 6_654 3.1061(4) ?
RR1D Y2C . 2.0718(3) ?
RR1D Y5AC 4_655 2.0765(3) ?
RR1D Y3C . 2.0771(2) ?
RR1D Y5BC 2_665 2.2527(3) ?
RR1D RR3C 4_655 2.8345(3) ?
RR1D X2AC 1_565 2.9455(3) ?
RR1D X1BC 1_565 2.9529(3) ?
RR1D X3AC 2_665 3.0656(3) ?
RR1D RR1D 3_575 3.0675(8) ?
RR1D X1AC 5 3.0845(4) ?
RR1D X2BC 5_554 3.1356(4) ?
RR2A Y4A . 2.0683(3) ?
RR2A Y4D . 2.1796(2) ?
RR2A Y1A . 2.2578(3) ?
RR2A Y2A 7_565 2.2924(2) ?
RR2A Y3D . 2.3251(2) ?
RR2A X2AA 5 2.8579(4) ?
RR2A X1BA 1_565 2.8869(4) ?
RR2A X2BA 1_565 2.9849(4) ?
RR2A X2AB 5_554 3.0006(3) ?
RR2A X1AA 5_554 3.0125(3) ?
RR2A X2BB 1_565 3.0205(4) ?
RR2B Y4D . 2.0644(3) ?
RR2B Y4A 7_565 2.1749(2) ?
RR2B Y1D . 2.2371(2) ?
RR2B Y3A 7_565 2.3183(2) ?
RR2B Y2D 7_565 2.3329(2) ?
RR2B X1BB 1_565 2.8645(4) ?
RR2B X2BB 5 2.8860(4) ?
RR2B X2AB 1_565 2.9368(4) ?
RR2B X2AA 5 2.9474(3) ?
RR2B X1AB 5 3.0279(3) ?
RR2B X2BA 1_565 3.0528(4) ?
RQ2C Q4B . 2.0626(3) ?
RQ2C Y4C 3_565 2.1696(2) ?
RQ2C Q1B . 2.2497(2) ?
RQ2C Y3C 3_565 2.2908(3) ?
RQ2C Q2B 7 2.3279(2) ?
RQ2C Q1BD 5_544 2.8359(4) ?
RQ2C Q2BD 5_545 2.9377(4) ?
RQ2C X2BC 5_554 3.0374(3) ?
RR2D Y4C . 2.0403(3) ?
RR2D Q4B 5 2.1572(2) ?
RR2D Q3B 5 2.2521(2) ?
RR2D Y1C . 2.3040(3) ?
RR2D Y2C 7_565 2.3769(2) ?
RR2D X2AC 5 2.8584(4) ?
RR2D X1BC 1_565 2.8972(4) ?
RR2D X2BC 1_565 3.0117(4) ?
RR2D X1AC 5 3.0123(3) ?
RR2D Q2BD 5 3.0624(4) ?
RR3C Y5AC . 2.1058(3) ?
RR3C Y1D 4_655 2.1307(2) ?
RR3C Y1C 4_655 2.1727(2) ?
RR3C Y5BC 1_565 2.2103(3) ?
RR3C X1BB 2_665 2.8073(3) ?
RR3C RR1C 4_655 2.8100(3) ?
RR3C RR1D 4_655 2.8345(3) ?
RR3C X1BC 2_665 2.8546(3) ?
RR3C X1AB 6_655 2.9408(4) ?
RR3C X1AC 6_655 2.9690(4) ?
RR3C RR3C 3_575 3.1078(9) ?
RR3C X3AC 5 3.2774(4) ?
RR3A Y5AA . 2.0917(3) ?
RR3A Y1A 4_655 2.1452(2) ?
RR3A Y1A 1_455 2.1452(2) ?
RR3A Y5BA 1_565 2.2111(3) ?
RR3A X1BA 2_665 2.8147(3) ?
RR3A X1BA 1_465 2.8147(3) ?
RR3A RR1A 1_455 2.8212(3) ?
RR3A RR1A 4_655 2.8212(3) ?
RR3A X1AA 5_454 2.9401(4) ?
RR3A X1AA 6_654 2.9401(4) ?
RR3A RR3A 2_575 3.1183(9) ?
RR3A X3BA 1_565 3.2820(4) ?
RQ3B Q5AB . 2.0786(3) ?
RQ3B Q1B . 2.1772(2) ?
RQ3B Q1B 4_655 2.1772(2) ?
RQ3B Q5BB 5_544 2.2057(3) ?
RQ3B RQ1B 4_655 2.8098(3) ?
RQ3B Q1BD 6_654 2.8254(3) ?
RQ3B Q1BD 5_544 2.8254(3) ?
RQ3B Q1AD 2_665 2.9308(4) ?
RQ3B RQ3B 2_655 3.1381(9) ?
RQ3B Q3BB 5_545 3.2997(4) ?
Y1A Y2A 7_565 1.3814(2) ?
Y1A RR3A 1_655 2.1452(2) ?
Y1A X1BA 1_565 2.4806(3) ?
Y1A X3BA 1_665 2.6434(3) ?
Y1A X3AA 5_655 2.7145(4) ?
Y1A X1AA 5_554 2.7209(4) ?
Y1C Y2C 7_565 1.3720(2) ?
Y1C RR3C 4_655 2.1727(2) ?
Y1C X1BC 1_565 2.5468(4) ?
Y1C X3AC 6_655 2.6135(4) ?
Y1C X1AC 5 2.6366(4) ?
Y1C X3BC 2_665 2.7253(3) ?
Q1B Q2B 7 1.3679(2) ?
Q1B Q1BD 5_544 2.6029(4) ?
Q1B Q3BB 5_545 2.7853(4) ?
Y1D Y2D 7_565 1.3636(2) ?
Y1D RR3C 4_655 2.1307(2) ?
Y1D X1BB 1_565 2.4829(3) ?
Y1D X3BC 2_665 2.6446(3) ?
Y1D X1AB 5 2.7406(4) ?
Y1D X3AC 6_655 2.7424(4) ?
Y2A Y1A 7_564 1.3814(2) ?
Y2A RR2A 7_564 2.2924(2) ?
Y2A X3AA 1_665 2.5918(4) ?
Y2A X2BA 5_554 2.6339(4) ?
Y2A X2AA 1_565 2.6511(3) ?
Y2A X3BA 5_654 2.6587(4) ?
Y2C Y1C 7_564 1.3720(2) ?
Y2C RR2D 7_564 2.3769(2) ?
Y2C X3AC 2_665 2.5381(4) ?
Y2C X2AC 1_565 2.6462(3) ?
Y2C X3BC 6_654 2.6643(4) ?
Y2C X2BC 5_554 2.6767(4) ?
Q2B Q1B 7_554 1.3679(2) ?
Q2B RQ2C 7_554 2.3279(2) ?
Q2B Q3AB 5_544 2.6059(4) ?
Q2B Q2AD 5_544 2.6681(4) ?
Y2D Y1D 7_564 1.3636(2) ?
Y2D RR2B 7_564 2.3329(2) ?
Y2D X3BC 6_654 2.5117(3) ?
Y2D X2AB 5_554 2.5420(3) ?
Y2D X3AC 2_665 2.6931(4) ?
Y2D X2BB 1_565 2.7814(4) ?
Y3A Y4A . 1.38970(10) ?
Y3A RR2B 7_564 2.3183(2) ?
Y3A X1BA 1_565 2.5464(4) ?
Y3A X1AA 5_554 2.5588(4) ?
Y3A X2BA 5_554 2.5628(4) ?
Y3A X2AA 1_565 2.6036(4) ?
Y3C Y4C . 1.38840(10) ?
Y3C RQ2C 3_565 2.2908(2) ?
Y3C X1BC 1_565 2.5306(4) ?
Y3C X1AC 5 2.5823(4) ?
Y3C X2BC 5_554 2.5874(4) ?
Y3C X2AC 1_565 2.5916(4) ?
Q3B Q4B . 1.38730(10) ?
Q3B RR2D 5_544 2.2521(2) ?
Q3B Q1BD 5_544 2.5297(4) ?
Q3B Q2AD 5_544 2.5856(4) ?
Y3D Y4D . 1.38760(10) ?
Y3D X1BB 1_565 2.5039(4) ?
Y3D X1AB 5 2.5515(4) ?
Y3D X2AB 5_554 2.5680(4) ?
Y3D X2BB 1_565 2.6167(4) ?
Y4A RR2B 7_564 2.1749(2) ?
Y4A X2AB 5_554 2.5517(3) ?
Y4A X2BB 1_565 2.5612(4) ?
Y4A X1BA 1_565 2.5908(4) ?
Y4A X1AA 5_554 2.6445(3) ?
Y4C RQ2C 3_565 2.1696(2) ?
Y4C X1AC 5 2.6031(3) ?
Y4C X1BC 1_565 2.6150(4) ?
Y4C Q2BD 5 2.6991(4) ?
Q4B RR2D 5_544 2.1572(2) ?
Q4B X2BC 5_554 2.5343(3) ?
Q4B Q1BD 5_544 2.6145(4) ?
Y4D X2AA 5 2.4862(4) ?
Y4D X1BB 1_565 2.5279(4) ?
Y4D X2BA 1_565 2.6395(4) ?
Y4D X1AB 5 2.6487(4) ?
Y5BA RR3A 2_565 2.2111(3) ?
Y5BA RR3A 1_545 2.2111(3) ?
Y5BA RR1A 1_445 2.2465(3) ?
Y5BA RR1A 2_665 2.2465(3) ?
Y5BA RR1A 4_645 2.2465(3) ?
Y5BA RR1A 3_465 2.2465(3) ?
Y5BA X1BA 2_655 2.7324(2) ?
Y5BA X1BA 1_455 2.7324(2) ?
Q5BB RQ3B 5 2.2057(3) ?
Q5BB RQ3B 6_655 2.2057(3) ?
Q5BB RQ1B 6_655 2.2289(3) ?
Q5BB RQ1B 5 2.2289(3) ?
Q5BB RQ1B 7 2.2289(3) ?
Q5BB RQ1B 8_655 2.2289(3) ?
Q5BB Q1BD 2_665 2.7429(2) ?
Y5AA Y5AA 2_565 1.4585(4) ?
Y5AA RR1A 4_655 2.0840(3) ?
Y5AA RR1A 1_455 2.0840(3) ?
Y5AA X1AA 6_654 2.5711(2) ?
Y5AA X1AA 5_454 2.5711(2) ?
Y5AA X3BA 5_554 2.8734(4) ?
Q5AB Q5AB 2_665 1.4463(4) ?
Q5AB RQ1B 4_655 2.1091(3) ?
Q5AB Q1AD 2_665 2.5644(2) ?
Y5BC RR3C 3_565 2.2103(3) ?
Y5BC RR3C 1_545 2.2103(3) ?
Y5BC RR1C 4_645 2.2374(3) ?
Y5BC RR1C 2_665 2.2374(3) ?
Y5BC RR1D 2_665 2.2527(3) ?
Y5BC RR1D 4_645 2.2527(3) ?
Y5BC X1BB 2_655 2.7117(2) ?
Y5BC X1BC 2_655 2.7737(2) ?
Y5AC Y5AC 3_565 1.4730(4) ?
Y5AC RR1D 4_655 2.0765(3) ?
Y5AC RR1C 4_655 2.0775(3) ?
Y5AC X1AC 6_655 2.5800(2) ?
Y5AC X1AB 6_655 2.6278(2) ?
Y5AC X3BC 5_554 2.8334(4) ?
